data_1508320
loop_
_publ_author_name
'Matsuo, Yutaka'
'Okada, Hiroshi'
'Maruyama, Masashi'
'Sato, Hiroyasu'
'Tobita, Hiromi'
'Ono, Yoshihiro'
'Omote, Kenji'
'Kawachi, Kazuhiko'
'Kasama, Yasuhiko'

_publ_section_title
;
 Covalently chemical modification of lithium ion-encapsulated fullerene:
 synthesis and characterization of [Li+@PCBM]PF6(-).
;
_journal_issue 14
_journal_name_full 'Organic letters'
_journal_page_first 3784
_journal_page_last 3787
_journal_paper_doi 10.1021/ol301671n
_journal_volume 14
_journal_year 2012
_chemical_formula_moiety 'C73 H16 Cl2 F6 Li O2 P'
_chemical_formula_sum 'C73 H16 Cl2 F6 Li O2 P'
_chemical_formula_weight 1147.74
_space_group_IT_number 14
_symmetry_cell_setting monoclinic
_symmetry_Int_Tables_number 14
_symmetry_space_group_name_Hall '-P 2yn'
_symmetry_space_group_name_H-M 'P 1 21/n 1'
_atom_sites_solution_hydrogens geom
_atom_sites_solution_primary direct
_atom_sites_solution_secondary difmap
_cell_angle_alpha 90.0000
_cell_angle_beta 99.567(7)
_cell_angle_gamma 90.0000
_cell_formula_units_Z 4
_cell_length_a 9.8919(13)
_cell_length_b 19.910(3)
_cell_length_c 21.435(3)
_cell_measurement_reflns_used 6433
_cell_measurement_temperature 93
_cell_measurement_theta_max 65.46
_cell_measurement_theta_min 3.05
_cell_volume 4162.9(10)
_computing_cell_refinement 'RAPID AUTO'
_computing_data_collection 'RAPID AUTO (Rigaku, ????)'
_computing_data_reduction 'RAPID AUTO'
_computing_molecular_graphics 'CrystalStructure 4.0'
_computing_publication_material 'CrystalStructure 4.0 (Rigaku, 2010)'
_computing_structure_refinement 'SHELXL97 (Sheldrick, 2008)'
_computing_structure_solution 'SHELXD (Schneider, et al., 2002)'
_diffrn_ambient_temperature 93
_diffrn_detector_area_resol_mean 10.000
_diffrn_measured_fraction_theta_full 1.000
_diffrn_measured_fraction_theta_max 1.000
_diffrn_measurement_device_type 'Rigaku R-AXIS RAPID'
_diffrn_measurement_method \w
_diffrn_radiation_type 'Cu K\a'
_diffrn_radiation_wavelength 1.54187
_diffrn_reflns_av_R_equivalents 0.1715
_diffrn_reflns_limit_h_max 8
_diffrn_reflns_limit_h_min -8
_diffrn_reflns_limit_k_max 16
_diffrn_reflns_limit_k_min -16
_diffrn_reflns_limit_l_max 17
_diffrn_reflns_limit_l_min -17
_diffrn_reflns_number 18890
_diffrn_reflns_theta_full 40.00
_diffrn_reflns_theta_max 40.00
_diffrn_standards_number 0
_exptl_absorpt_coefficient_mu 2.551
_exptl_absorpt_correction_T_max 0.975
_exptl_absorpt_correction_T_min 0.505
_exptl_absorpt_correction_type multi-scan
_exptl_absorpt_process_details 'ABSCOR (Rigaku, 1995)'
_exptl_crystal_colour black
_exptl_crystal_density_diffrn 1.831
_exptl_crystal_density_method 'not measured'
_exptl_crystal_description needle
_exptl_crystal_F_000 2304.00
_exptl_crystal_size_max 0.085
_exptl_crystal_size_mid 0.015
_exptl_crystal_size_min 0.010
_refine_diff_density_max 0.820
_refine_diff_density_min -0.810
_refine_ls_extinction_method none
_refine_ls_goodness_of_fit_ref 2.100
_refine_ls_hydrogen_treatment constr
_refine_ls_number_parameters 236
_refine_ls_number_reflns 2532
_refine_ls_number_restraints 237
_refine_ls_R_factor_gt 0.2449
_refine_ls_shift/su_max 0.003
_refine_ls_structure_factor_coef Fsqd
_refine_ls_weighting_details 'w = 1/[\s^2^(Fo^2^)+(0.2000P)^2^+0.0000P] where P=(Fo^2^+2Fc^2^)/3'
_refine_ls_weighting_scheme calc
_refine_ls_wR_factor_ref 0.5918
_reflns_number_gt 1555
_reflns_number_total 2532
_reflns_threshold_expression F^2^>2.0\s(F^2^)
_cod_data_source_file ol301671n_si_002.cif
_cod_data_source_block 66LiPCBM
_cod_depositor_comments
;

    Adding full bibliography for 1508320.cif.

    Marking alternative atoms according to the Supporting Information of
    the original publication: atoms with occupancy value of '0.72(4)' are
    assigned to group 1 of assembly A and atoms with occupancy value of
    '0.28(4)' are assigned to group 2 of assembly A.

    Andrius Merkys
    2014-08-29

;
_cod_database_code 1508320

loop_
_symmetry_equiv_pos_site_id
_symmetry_equiv_pos_as_xyz
1 +X,+Y,+Z
2 1/2-X,1/2+Y,1/2-Z
3 -X,-Y,-Z
4 1/2+X,1/2-Y,1/2+Z

loop_
_atom_site_label
_atom_site_type_symbol
_atom_site_fract_x
_atom_site_fract_y
_atom_site_fract_z
_atom_site_U_iso_or_equiv
_atom_site_adp_type
_atom_site_occupancy
_atom_site_symmetry_multiplicity
_atom_site_calc_flag
_atom_site_refinement_flags
_atom_site_disorder_assembly
_atom_site_disorder_group
Cl1 Cl 0.8745(15) 0.0220(8) -0.0920(8) 0.266(7) Uiso 1.0 4 d . . .
Cl2 Cl 0.6407(16) 0.0347(8) -0.0255(7) 0.260(7) Uiso 1.0 4 d . . .
P1 P 0.8279(9) 0.2575(4) 0.0228(4) 0.121(4) Uiso 1.0 4 d . . .
F1 F 0.907(2) 0.2023(10) 0.0674(11) 0.143(11) Uiso 0.72(4) 4 d . A 1
F2 F 0.7543(18) 0.3124(10) -0.0238(9) 0.118(9) Uiso 0.72(4) 4 d . A 1
F3 F 0.727(3) 0.2026(10) -0.0105(13) 0.178(12) Uiso 0.72(4) 4 d . A 1
F4 F 0.9325(18) 0.3120(9) 0.0541(10) 0.106(9) Uiso 0.72(4) 4 d . A 1
F5 F 0.7204(16) 0.2747(8) 0.0673(7) 0.138(6) Uiso 1.0 4 d . . .
F6 F 0.9340(16) 0.2379(8) -0.0217(8) 0.143(6) Uiso 1.0 4 d . . .
F2a F 0.732(5) 0.272(3) -0.0443(19) 0.11(3) Uiso 0.28(4) 4 d . A 2
F3a F 0.775(5) 0.1808(17) 0.020(2) 0.09(3) Uiso 0.28(4) 4 d . A 2
F1a F 0.935(4) 0.241(3) 0.0863(19) 0.09(3) Uiso 0.28(4) 4 d . A 2
F4a F 0.888(8) 0.333(3) 0.023(3) 0.25(5) Uiso 0.28(4) 4 d . A 2
O1 O 0.324(3) 0.3648(10) 0.2399(8) 0.102(9) Uiso 0.72(4) 4 d . A 1
O1A O 0.337(6) 0.387(3) 0.2373(19) 0.10(2) Uiso 0.28(4) 4 d . A 2
O2 O 0.189(3) 0.2909(11) 0.2826(8) 0.110(10) Uiso 0.72(4) 4 d . A 1
O2A O 0.194(6) 0.313(3) 0.2745(19) 0.096(19) Uiso 0.28(4) 4 d . A 2
C1 C 0.4310(11) 0.1621(6) 0.1908(6) 0.103(9) Uiso 0.72(4) 4 d . A 1
C1A C 0.432(3) 0.1567(13) 0.1904(11) 0.071(14) Uiso 0.28(4) 4 d . A 2
C2 C 0.5825(13) 0.1805(7) 0.1583(5) 0.093(9) Uiso 0.72(4) 4 d . A 1
C2A C 0.579(3) 0.1629(16) 0.1524(10) 0.071(14) Uiso 0.28(4) 4 d . A 2
C3 C 0.6768(14) 0.2246(6) 0.2007(7) 0.094(8) Uiso 0.72(4) 4 d . A 1
C3A C 0.683(3) 0.2085(14) 0.1872(13) 0.070(13) Uiso 0.28(4) 4 d . A 2
C4 C 0.6650(14) 0.2533(4) 0.2569(8) 0.100(8) Uiso 0.72(4) 4 d . A 1
C4A C 0.683(3) 0.2459(10) 0.2401(16) 0.071(13) Uiso 0.28(4) 4 d . A 2
C5 C 0.5425(14) 0.2337(5) 0.2835(7) 0.100(8) Uiso 0.72(4) 4 d . A 1
C5A C 0.563(3) 0.2362(9) 0.2717(14) 0.070(13) Uiso 0.28(4) 4 d . A 2
C6 C 0.4361(12) 0.1927(6) 0.2554(6) 0.098(8) Uiso 0.72(4) 4 d . A 1
C6A C 0.449(3) 0.1964(11) 0.2510(13) 0.067(13) Uiso 0.28(4) 4 d . A 2
C7 C 0.3787(10) 0.1402(7) 0.2935(6) 0.102(8) Uiso 0.72(4) 4 d . A 1
C7A C 0.390(3) 0.1529(14) 0.2968(13) 0.068(13) Uiso 0.28(4) 4 d . A 2
C8 C 0.3552(8) 0.0812(7) 0.2550(7) 0.100(8) Uiso 0.72(4) 4 d . A 1
C8A C 0.3544(18) 0.0900(14) 0.2662(14) 0.069(13) Uiso 0.28(4) 4 d . A 2
C9 C 0.3975(10) 0.0931(6) 0.1959(6) 0.098(8) Uiso 0.72(4) 4 d . A 1
C9A C 0.390(2) 0.0908(13) 0.2048(12) 0.069(13) Uiso 0.28(4) 4 d . A 2
C10 C 0.4607(12) 0.0447(7) 0.1642(6) 0.095(8) Uiso 0.72(4) 4 d . A 1
C10A C 0.442(3) 0.0354(14) 0.1778(13) 0.068(13) Uiso 0.28(4) 4 d . A 2
C11 C 0.5913(13) 0.0621(8) 0.1399(4) 0.104(8) Uiso 0.72(4) 4 d . A 1
C11A C 0.570(3) 0.0428(16) 0.1485(10) 0.072(13) Uiso 0.28(4) 4 d . A 2
C12 C 0.6418(14) 0.1236(8) 0.1367(4) 0.098(8) Uiso 0.72(4) 4 d . A 1
C12A C 0.628(3) 0.1008(18) 0.1366(8) 0.071(13) Uiso 0.28(4) 4 d . A 2
C13 C 0.7884(13) 0.1290(9) 0.1519(5) 0.098(8) Uiso 0.72(4) 4 d . A 1
C13A C 0.775(3) 0.1016(19) 0.1479(9) 0.071(13) Uiso 0.28(4) 4 d . A 2
C14 C 0.8043(13) 0.1886(8) 0.1891(6) 0.101(8) Uiso 0.72(4) 4 d . A 1
C14A C 0.803(3) 0.1654(17) 0.1773(12) 0.073(13) Uiso 0.28(4) 4 d . A 2
C15 C 0.9205(12) 0.1912(7) 0.2419(7) 0.105(8) Uiso 0.72(4) 4 d . A 1
C15A C 0.925(3) 0.1705(17) 0.2272(14) 0.075(13) Uiso 0.28(4) 4 d . A 2
C16 C 0.9153(13) 0.2246(5) 0.2992(8) 0.102(8) Uiso 0.72(4) 4 d . A 1
C16A C 0.931(3) 0.2124(13) 0.2804(17) 0.074(13) Uiso 0.28(4) 4 d . A 2
C17 C 0.7835(14) 0.2499(4) 0.3098(8) 0.098(8) Uiso 0.72(4) 4 d . A 1
C17A C 0.806(3) 0.2451(9) 0.2907(17) 0.072(13) Uiso 0.28(4) 4 d . A 2
C18 C 0.7327(15) 0.2456(5) 0.3659(8) 0.099(8) Uiso 0.72(4) 4 d . A 1
C18A C 0.762(4) 0.2517(9) 0.3483(16) 0.070(13) Uiso 0.28(4) 4 d . A 2
C19 C 0.5793(14) 0.2264(6) 0.3599(7) 0.105(8) Uiso 0.72(4) 4 d . A 1
C19A C 0.607(4) 0.2388(10) 0.3481(15) 0.070(13) Uiso 0.28(4) 4 d . A 2
C20 C 0.5103(13) 0.1738(8) 0.3822(6) 0.111(8) Uiso 0.72(4) 4 d . A 1
C20A C 0.535(3) 0.1935(14) 0.3784(12) 0.070(13) Uiso 0.28(4) 4 d . A 2
C21 C 0.4187(11) 0.1303(8) 0.3577(6) 0.106(8) Uiso 0.72(4) 4 d . A 1
C21A C 0.436(3) 0.1511(16) 0.3612(12) 0.069(13) Uiso 0.28(4) 4 d . A 2
C22 C 0.4371(11) 0.0699(9) 0.3865(6) 0.108(8) Uiso 0.72(4) 4 d . A 1
C22A C 0.450(3) 0.0949(18) 0.3971(13) 0.071(13) Uiso 0.28(4) 4 d . A 2
C23 C 0.3984(10) 0.0186(8) 0.3487(8) 0.097(8) Uiso 0.72(4) 4 d . A 1
C23A C 0.401(2) 0.0403(17) 0.3665(15) 0.071(13) Uiso 0.28(4) 4 d . A 2
C24 C 0.3751(9) 0.0222(7) 0.2881(8) 0.094(8) Uiso 0.72(4) 4 d . A 1
C24A C 0.3706(19) 0.0358(15) 0.3061(16) 0.070(13) Uiso 0.28(4) 4 d . A 2
C25 C 0.4352(11) -0.0275(6) 0.2558(8) 0.097(8) Uiso 0.72(4) 4 d . A 1
C25A C 0.419(3) -0.0209(12) 0.2787(17) 0.072(13) Uiso 0.28(4) 4 d . A 2
C26 C 0.4844(12) -0.0193(6) 0.1966(7) 0.095(8) Uiso 0.72(4) 4 d . A 1
C26A C 0.462(3) -0.0241(12) 0.2176(16) 0.069(13) Uiso 0.28(4) 4 d . A 2
C27 C 0.6109(14) -0.0465(6) 0.1868(7) 0.100(8) Uiso 0.72(4) 4 d . A 1
C27A C 0.582(3) -0.0582(11) 0.2084(16) 0.072(13) Uiso 0.28(4) 4 d . A 2
C28 C 0.6757(14) 0.0008(8) 0.1570(5) 0.098(8) Uiso 0.72(4) 4 d . A 1
C28A C 0.648(3) -0.0190(15) 0.1714(13) 0.071(13) Uiso 0.28(4) 4 d . A 2
C29 C 0.8167(14) 0.0091(9) 0.1656(5) 0.097(8) Uiso 0.72(4) 4 d . A 1
C29A C 0.789(3) -0.0161(17) 0.1758(12) 0.073(13) Uiso 0.28(4) 4 d . A 2
C30 C 0.8722(13) 0.0723(10) 0.1625(5) 0.098(8) Uiso 0.72(4) 4 d . A 1
C30A C 0.852(3) 0.043(2) 0.1636(10) 0.075(13) Uiso 0.28(4) 4 d . A 2
C31 C 0.9899(11) 0.0773(9) 0.2165(6) 0.095(8) Uiso 0.72(4) 4 d . A 1
C31A C 0.975(3) 0.0509(19) 0.2144(12) 0.076(13) Uiso 0.28(4) 4 d . A 2
C32 C 1.0189(10) 0.1349(8) 0.2541(7) 0.101(8) Uiso 0.72(4) 4 d . A 1
C32A C 1.016(3) 0.1121(18) 0.2442(13) 0.075(13) Uiso 0.28(4) 4 d . A 2
C33 C 1.0618(9) 0.1353(7) 0.3194(7) 0.102(8) Uiso 0.72(4) 4 d . A 1
C33A C 1.067(2) 0.1205(16) 0.3083(14) 0.075(13) Uiso 0.28(4) 4 d . A 2
C34 C 0.9943(12) 0.1856(6) 0.3523(7) 0.101(8) Uiso 0.72(4) 4 d . A 1
C34A C 1.011(3) 0.1782(13) 0.3364(16) 0.073(13) Uiso 0.28(4) 4 d . A 2
C35 C 0.9397(13) 0.1808(6) 0.4072(7) 0.098(8) Uiso 0.72(4) 4 d . A 1
C35A C 0.963(3) 0.1843(12) 0.3930(15) 0.070(13) Uiso 0.28(4) 4 d . A 2
C36 C 0.8064(15) 0.2050(7) 0.4155(6) 0.100(8) Uiso 0.72(4) 4 d . A 1
C36A C 0.836(3) 0.2156(11) 0.4013(15) 0.069(13) Uiso 0.28(4) 4 d . A 2
C37 C 0.7622(14) 0.1538(8) 0.4471(5) 0.104(8) Uiso 0.72(4) 4 d . A 1
C37A C 0.790(3) 0.1719(15) 0.4401(11) 0.069(13) Uiso 0.28(4) 4 d . A 2
C38 C 0.6067(14) 0.1461(9) 0.4413(5) 0.113(8) Uiso 0.72(4) 4 d . A 1
C38A C 0.634(4) 0.1706(17) 0.4386(11) 0.072(13) Uiso 0.28(4) 4 d . A 2
C39 C 0.5539(13) 0.0861(10) 0.4426(5) 0.111(8) Uiso 0.72(4) 4 d . A 1
C39A C 0.575(3) 0.1140(19) 0.4485(10) 0.074(13) Uiso 0.28(4) 4 d . A 2
C40 C 0.6422(13) 0.0229(9) 0.4525(6) 0.110(8) Uiso 0.72(4) 4 d . A 1
C40A C 0.655(3) 0.0490(19) 0.4643(10) 0.075(13) Uiso 0.28(4) 4 d . A 2
C41 C 0.6136(12) -0.0351(8) 0.4169(7) 0.100(8) Uiso 0.72(4) 4 d . A 1
C41A C 0.615(3) -0.0124(17) 0.4365(14) 0.074(13) Uiso 0.28(4) 4 d . A 2
C42 C 0.4946(11) -0.0359(7) 0.3622(8) 0.101(8) Uiso 0.72(4) 4 d . A 1
C42A C 0.490(3) -0.0159(16) 0.3846(16) 0.073(13) Uiso 0.28(4) 4 d . A 2
C43 C 0.5066(12) -0.0725(6) 0.3076(9) 0.102(8) Uiso 0.72(4) 4 d . A 1
C43A C 0.491(3) -0.0608(13) 0.3344(19) 0.076(13) Uiso 0.28(4) 4 d . A 2
C44 C 0.6511(13) -0.0949(4) 0.2901(9) 0.112(8) Uiso 0.72(4) 4 d . A 1
C44A C 0.628(3) -0.0923(9) 0.3166(19) 0.079(13) Uiso 0.28(4) 4 d . A 2
C45 C 0.6815(14) -0.0865(5) 0.2321(8) 0.108(8) Uiso 0.72(4) 4 d . A 1
C45A C 0.652(3) -0.0942(9) 0.2570(18) 0.079(13) Uiso 0.28(4) 4 d . A 2
C46 C 0.8317(14) -0.0803(6) 0.2456(8) 0.105(8) Uiso 0.72(4) 4 d . A 1
C46A C 0.803(3) -0.0929(11) 0.2664(17) 0.077(13) Uiso 0.28(4) 4 d . A 2
C47 C 0.8952(13) -0.0302(8) 0.2167(6) 0.093(8) Uiso 0.72(4) 4 d . A 1
C47A C 0.868(3) -0.0508(15) 0.2299(14) 0.074(13) Uiso 0.28(4) 4 d . A 2
C48 C 1.0084(11) 0.0197(8) 0.2470(6) 0.094(8) Uiso 0.72(4) 4 d . A 1
C48A C 0.990(3) -0.0022(17) 0.2516(12) 0.074(13) Uiso 0.28(4) 4 d . A 2
C49 C 1.0398(9) 0.0115(7) 0.3076(6) 0.100(8) Uiso 0.72(4) 4 d . A 1
C49A C 1.028(2) -0.0026(14) 0.3124(13) 0.074(13) Uiso 0.28(4) 4 d . A 2
C50 C 1.0755(8) 0.0705(7) 0.3533(6) 0.099(8) Uiso 0.72(4) 4 d . A 1
C50A C 1.0761(18) 0.0609(15) 0.3499(13) 0.073(13) Uiso 0.28(4) 4 d . A 2
C51 C 1.0228(10) 0.0570(6) 0.4112(5) 0.102(8) Uiso 0.72(4) 4 d . A 1
C51A C 1.030(2) 0.0588(14) 0.4105(11) 0.073(13) Uiso 0.28(4) 4 d . A 2
C52 C 0.9660(12) 0.1135(7) 0.4344(5) 0.100(8) Uiso 0.72(4) 4 d . A 1
C52A C 0.984(3) 0.1207(14) 0.4280(12) 0.072(13) Uiso 0.28(4) 4 d . A 2
C53 C 0.8376(13) 0.0931(8) 0.4636(4) 0.104(8) Uiso 0.72(4) 4 d . A 1
C53A C 0.858(3) 0.1110(16) 0.4623(9) 0.071(13) Uiso 0.28(4) 4 d . A 2
C54 C 0.7956(13) 0.0303(9) 0.4660(5) 0.107(8) Uiso 0.72(4) 4 d . A 1
C54A C 0.809(3) 0.0513(17) 0.4735(9) 0.075(13) Uiso 0.28(4) 4 d . A 2
C55 C 0.8403(12) -0.0242(7) 0.4356(6) 0.099(8) Uiso 0.72(4) 4 d . A 1
C55A C 0.842(3) -0.0093(15) 0.4489(11) 0.071(13) Uiso 0.28(4) 4 d . A 2
C56 C 0.7501(13) -0.0652(6) 0.4031(8) 0.095(8) Uiso 0.72(4) 4 d . A 1
C56A C 0.744(3) -0.0505(14) 0.4235(15) 0.070(13) Uiso 0.28(4) 4 d . A 2
C57 C 0.7639(13) -0.0948(4) 0.3465(9) 0.104(8) Uiso 0.72(4) 4 d . A 1
C57A C 0.746(3) -0.0889(10) 0.3704(17) 0.075(13) Uiso 0.28(4) 4 d . A 2
C58 C 0.8763(13) -0.0788(5) 0.3159(8) 0.103(8) Uiso 0.72(4) 4 d . A 1
C58A C 0.856(3) -0.0830(9) 0.3354(16) 0.074(13) Uiso 0.28(4) 4 d . A 2
C59 C 0.9823(11) -0.0397(6) 0.3492(7) 0.097(8) Uiso 0.72(4) 4 d . A 1
C59A C 0.969(3) -0.0442(12) 0.3614(14) 0.072(13) Uiso 0.28(4) 4 d . A 2
C60 C 0.9646(11) -0.0124(6) 0.4075(6) 0.097(8) Uiso 0.72(4) 4 d . A 1
C60A C 0.963(3) -0.0076(13) 0.4167(12) 0.071(13) Uiso 0.28(4) 4 d . A 2
C61 C 0.427(3) 0.2044(12) 0.1279(11) 0.092(9) Uiso 1.0 4 d . . .
C62 C 0.3517(18) 0.1612(10) 0.0706(7) 0.100(10) Uiso 0.72(4) 4 d . A 1
C62A C 0.373(4) 0.188(2) 0.0641(16) 0.071(17) Uiso 0.28(4) 4 d . A 2
C63 C 0.418(2) 0.1549(11) 0.0186(8) 0.101(10) Uiso 0.72(4) 4 d . A 1
C63A C 0.444(5) 0.182(3) 0.0138(19) 0.076(17) Uiso 0.28(4) 4 d . A 2
C64 C 0.349(3) 0.1279(12) -0.0376(8) 0.106(10) Uiso 0.72(4) 4 d . A 1
C64A C 0.379(5) 0.158(3) -0.0441(18) 0.072(17) Uiso 0.28(4) 4 d . A 2
C65 C 0.213(3) 0.1073(12) -0.0417(8) 0.111(10) Uiso 0.72(4) 4 d . A 1
C65A C 0.242(5) 0.139(3) -0.0517(18) 0.070(17) Uiso 0.28(4) 4 d . A 2
C66 C 0.147(2) 0.1137(11) 0.0103(9) 0.107(10) Uiso 0.72(4) 4 d . A 1
C66A C 0.171(5) 0.144(3) -0.0014(19) 0.070(17) Uiso 0.28(4) 4 d . A 2
C67 C 0.2162(19) 0.1406(10) 0.0665(8) 0.100(10) Uiso 0.72(4) 4 d . A 1
C67A C 0.236(4) 0.169(2) 0.0565(17) 0.070(17) Uiso 0.28(4) 4 d . A 2
C68 C 0.4084(17) 0.2692(10) 0.1286(8) 0.091(10) Uiso 0.72(4) 4 d . A 1
C68A C 0.429(4) 0.294(3) 0.1261(18) 0.08(2) Uiso 0.28(4) 4 d . A 2
C69 C 0.2571(19) 0.2984(9) 0.1214(7) 0.091(9) Uiso 0.72(4) 4 d . A 1
C69A C 0.279(5) 0.325(2) 0.1165(17) 0.088(19) Uiso 0.28(4) 4 d . A 2
C70 C 0.1931(16) 0.2846(9) 0.1778(7) 0.092(9) Uiso 0.72(4) 4 d . A 1
C70A C 0.208(4) 0.310(3) 0.1706(17) 0.091(19) Uiso 0.28(4) 4 d . A 2
C71 C 0.2444(19) 0.3176(10) 0.2362(7) 0.098(9) Uiso 0.72(4) 4 d . A 1
C71A C 0.255(5) 0.340(3) 0.2305(18) 0.095(18) Uiso 0.28(4) 4 d . A 2
C72 C 0.237(3) 0.3251(12) 0.3436(8) 0.113(12) Uiso 0.72(4) 4 d . A 1
C72A C 0.237(7) 0.345(3) 0.3370(19) 0.10(2) Uiso 0.28(4) 4 d . A 2
C73 C 0.821(4) 0.0530(19) -0.0198(19) 0.198(16) Uiso 1.0 4 d . . .
Li1 Li 0.623(5) 0.117(3) 0.251(3) 0.106(15) Uiso 1.0 4 d . . .
H63 H 0.5105 0.1689 0.0214 0.1215 Uiso 0.72(4) 4 calc R A 1
H63A H 0.5381 0.1954 0.0191 0.0907 Uiso 0.28(4) 4 calc R A 2
H64 H 0.3940 0.1236 -0.0731 0.1270 Uiso 0.72(4) 4 calc R A 1
H64A H 0.4283 0.1540 -0.0785 0.0860 Uiso 0.28(4) 4 calc R A 2
H65 H 0.1659 0.0889 -0.0801 0.1332 Uiso 0.72(4) 4 calc R A 1
H65A H 0.1978 0.1219 -0.0913 0.0836 Uiso 0.28(4) 4 calc R A 2
H66 H 0.0544 0.0996 0.0075 0.1290 Uiso 0.72(4) 4 calc R A 1
H66A H 0.0770 0.1312 -0.0067 0.0841 Uiso 0.28(4) 4 calc R A 2
H67 H 0.1709 0.1450 0.1020 0.1200 Uiso 0.72(4) 4 calc R A 1
H67A H 0.1868 0.1726 0.0909 0.0843 Uiso 0.28(4) 4 calc R A 2
H68A H 0.4516 0.2887 0.0943 0.1086 Uiso 0.72(4) 4 calc R A 1
H68B H 0.4600 0.2863 0.1690 0.1086 Uiso 0.72(4) 4 calc R A 1
H68C H 0.4822 0.3105 0.1662 0.1017 Uiso 0.28(4) 4 calc R A 2
H68D H 0.4760 0.3086 0.0911 0.1017 Uiso 0.28(4) 4 calc R A 2
H69A H 0.2598 0.3476 0.1147 0.1088 Uiso 0.72(4) 4 calc R A 1
H69B H 0.2003 0.2783 0.0837 0.1088 Uiso 0.72(4) 4 calc R A 1
H69C H 0.2849 0.3738 0.1113 0.1051 Uiso 0.28(4) 4 calc R A 2
H69D H 0.2247 0.3060 0.0773 0.1051 Uiso 0.28(4) 4 calc R A 2
H70A H 0.0944 0.2957 0.1667 0.1108 Uiso 0.72(4) 4 calc R A 1
H70B H 0.1993 0.2356 0.1857 0.1108 Uiso 0.72(4) 4 calc R A 1
H70C H 0.1105 0.3221 0.1578 0.1091 Uiso 0.28(4) 4 calc R A 2
H70D H 0.2112 0.2605 0.1771 0.1091 Uiso 0.28(4) 4 calc R A 2
H72A H 0.2873 0.3660 0.3361 0.1360 Uiso 0.72(4) 4 calc R A 1
H72B H 0.2974 0.2950 0.3717 0.1360 Uiso 0.72(4) 4 calc R A 1
H72C H 0.1577 0.3371 0.3633 0.1360 Uiso 0.72(4) 4 calc R A 1
H72D H 0.2908 0.3855 0.3319 0.1163 Uiso 0.28(4) 4 calc R A 2
H72E H 0.2938 0.3134 0.3653 0.1163 Uiso 0.28(4) 4 calc R A 2
H72F H 0.1561 0.3571 0.3552 0.1163 Uiso 0.28(4) 4 calc R A 2
H73A H 0.8736 0.0306 0.0177 0.2376 Uiso 1.0 4 calc R . .
H73B H 0.8365 0.1021 -0.0156 0.2376 Uiso 1.0 4 calc R . .

loop_
_atom_type_symbol
_atom_type_description
_atom_type_scat_dispersion_real
_atom_type_scat_dispersion_imag
_atom_type_scat_source
C C 0.0181 0.0091
;
International Tables for Crystallography
(1992, Vol. C, Tables 4.2.6.8 and 6.1.1.4)
;
H H 0.0000 0.0000
;
International Tables for Crystallography
(1992, Vol. C, Table 6.1.1.4)
;
F F 0.0727 0.0534
;
International Tables for Crystallography
(1992, Vol. C, Tables 4.2.6.8 and 6.1.1.4)
;
Li Li 0.0008 0.0003
;
International Tables for Crystallography
(1992, Vol. C, Tables 4.2.6.8 and 6.1.1.4)
;
O O 0.0492 0.0322
;
International Tables for Crystallography
(1992, Vol. C, Tables 4.2.6.8 and 6.1.1.4)
;
P P 0.2955 0.4335
;
International Tables for Crystallography
(1992, Vol. C, Tables 4.2.6.8 and 6.1.1.4)
;
Cl Cl 0.3639 0.7018
;
International Tables for Crystallography
(1992, Vol. C, Tables 4.2.6.8 and 6.1.1.4)
;

loop_
_geom_angle_atom_site_label_1
_geom_angle_atom_site_label_2
_geom_angle_atom_site_label_3
_geom_angle
_geom_angle_publ_flag
F1 P1 F2 177.1(13) yes
F1 P1 F3 90.3(12) yes
F1 P1 F4 89.8(11) yes
F1 P1 F5 96.0(11) yes
F1 P1 F6 83.1(11) yes
F2 P1 F3 90.2(11) yes
F2 P1 F4 89.6(10) yes
F2 P1 F5 86.9(10) yes
F2 P1 F6 94.0(11) yes
F3 P1 F4 177.6(14) yes
F3 P1 F5 89.2(12) yes
F3 P1 F6 89.3(12) yes
F4 P1 F5 93.1(10) yes
F4 P1 F6 88.3(11) yes
F5 P1 F6 178.3(10) yes
F5 P1 F2a 98.3(18) yes
F5 P1 F3a 88.9(19) yes
F5 P1 F1a 87.2(17) yes
F5 P1 F4a 95(3) yes
F6 P1 F2a 81.7(18) yes
F6 P1 F3a 89.4(19) yes
F6 P1 F1a 92.7(17) yes
F6 P1 F4a 87(3) yes
F2a P1 F3a 90(3) yes
F2a P1 F1a 174(3) yes
F2a P1 F4a 90(3) yes
F3a P1 F1a 90(3) yes
F3a P1 F4a 177(4) yes
F1a P1 F4a 90(3) yes
C71 O2 C72 111.6(19) yes
C71A O2A C72A 112(5) yes
C2 C1 C2A 11.9(11) yes
C2 C1 C6 111.8(9) yes
C2 C1 C6A 105.4(13) yes
C2 C1 C9 116.7(10) yes
C2 C1 C9A 122.3(12) yes
C2 C1 C61 57.6(11) yes
C2 C1 Li1 68.6(14) yes
C2A C1 C6 120.8(11) yes
C2A C1 C6A 114.7(15) yes
C2A C1 C9 105.2(13) yes
C2A C1 C9A 111.3(15) yes
C2A C1 C61 60.8(13) yes
C2A C1 Li1 66.5(15) yes
C6 C1 C6A 6.7(11) yes
C6 C1 C9 107.0(10) yes
C6 C1 C9A 99.5(13) yes
C6 C1 C61 124.0(12) yes
C6 C1 Li1 75.1(13) yes
C6A C1 C9 112.5(13) yes
C6A C1 C9A 105.2(16) yes
C6A C1 C61 119.4(15) yes
C6A C1 Li1 73.5(16) yes
C9 C1 C9A 7.7(11) yes
C9 C1 C61 127.3(12) yes
C9 C1 Li1 76.0(13) yes
C9A C1 C61 134.1(15) yes
C9A C1 Li1 75.1(14) yes
C61 C1 Li1 126.2(17) yes
C2 C1A C2A 11.8(11) yes
C2 C1A C6 108.4(15) yes
C2 C1A C6A 102.1(17) yes
C2 C1A C9 121.7(18) yes
C2 C1A C9A 128(2) yes
C2 C1A C61 56.5(13) yes
C2 C1A Li1 69.3(15) yes
C2A C1A C6 118.0(17) yes
C2A C1A C6A 111.9(19) yes
C2A C1A C9 110(2) yes
C2A C1A C9A 117(2) yes
C2A C1A C61 60.1(15) yes
C2A C1A Li1 67.6(17) yes
C6 C1A C6A 6.6(11) yes
C6 C1A C9 109.4(18) yes
C6 C1A C9A 101.4(19) yes
C6 C1A C61 117.1(18) yes
C6 C1A Li1 75.5(15) yes
C6A C1A C9 115(2) yes
C6A C1A C9A 107(2) yes
C6A C1A C61 113(2) yes
C6A C1A Li1 74.0(17) yes
C9 C1A C9A 8.1(12) yes
C9 C1A C61 131.0(19) yes
C9 C1A Li1 79.2(16) yes
C9A C1A C61 138(2) yes
C9A C1A Li1 78.1(18) yes
C61 C1A Li1 126(2) yes
C1 C2 C1A 3.4(9) yes
C1 C2 C3 111.4(10) yes
C1 C2 C3A 124.2(17) yes
C1 C2 C12 112.9(11) yes
C1 C2 C12A 100.7(13) yes
C1 C2 C61 54.8(11) yes
C1 C2 Li1 65.9(13) yes
C1A C2 C3 113.5(12) yes
C1A C2 C3A 125.7(18) yes
C1A C2 C12 109.5(13) yes
C1A C2 C12A 97.3(15) yes
C1A C2 C61 56.5(12) yes
C1A C2 Li1 64.3(14) yes
C3 C2 C3A 15.4(15) yes
C3 C2 C12 115.4(11) yes
C3 C2 C12A 122.9(13) yes
C3 C2 C61 121.8(13) yes
C3 C2 Li1 78.3(13) yes
C3A C2 C12 100.7(17) yes
C3A C2 C12A 109.1(18) yes
C3A C2 C61 134.9(19) yes
C3A C2 Li1 78.8(18) yes
C12 C2 C12A 12.1(12) yes
C12 C2 C61 121.7(12) yes
C12 C2 Li1 79.6(14) yes
C12A C2 C61 115.3(14) yes
C12A C2 Li1 73.5(14) yes
C61 C2 Li1 120.8(16) yes
C1 C2A C1A 3.5(9) yes
C1 C2A C3 98.3(14) yes
C1 C2A C3A 109.1(19) yes
C1 C2A C12 133(3) yes
C1 C2A C12A 116(3) yes
C1 C2A C61 53.5(13) yes
C1 C2A Li1 67.2(15) yes
C1A C2A C3 100.8(16) yes
C1A C2A C3A 111(2) yes
C1A C2A C12 130(3) yes
C1A C2A C12A 113(3) yes
C1A C2A C61 55.5(15) yes
C1A C2A Li1 65.9(16) yes
C3 C2A C3A 11.4(13) yes
C3 C2A C12 113(2) yes
C3 C2A C12A 125(2) yes
C3 C2A C61 102.0(18) yes
C3 C2A Li1 74.8(14) yes
C3A C2A C12 102(3) yes
C3A C2A C12A 115(3) yes
C3A C2A C61 111(3) yes
C3A C2A Li1 76.8(18) yes
C12 C2A C12A 17.1(16) yes
C12 C2A C61 140(2) yes
C12 C2A Li1 88(2) yes
C12A C2A C61 132(2) yes
C12A C2A Li1 81.3(18) yes
C61 C2A Li1 120(2) yes
C2 C3 C2A 7.6(11) yes
C2 C3 C4 131.1(13) yes
C2 C3 C4A 139(3) yes
C2 C3 C14 94.4(10) yes
C2 C3 C14A 80.9(12) yes
C2 C3 Li1 66.3(12) yes
C2A C3 C4 133.5(14) yes
C2A C3 C4A 141(3) yes
C2A C3 C14 88.0(13) yes
C2A C3 C14A 74.2(14) yes
C2A C3 Li1 61.7(14) yes
C4 C3 C4A 9(2) yes
C4 C3 C14 123.0(12) yes
C4 C3 C14A 132.2(13) yes
C4 C3 Li1 85.5(13) yes
C4A C3 C14 116(2) yes
C4A C3 C14A 126(2) yes
C4A C3 Li1 89(2) yes
C14 C3 C14A 13.9(11) yes
C14 C3 Li1 84.8(13) yes
C14A C3 Li1 76.9(16) yes
C2 C3A C2A 11.4(14) yes
C2 C3A C4 118(3) yes
C2 C3A C4A 124(3) yes
C2 C3A C12 42.7(12) yes
C2 C3A C14 125(3) yes
C2 C3A C14A 105(3) yes
C2 C3A Li1 71.6(18) yes
C2A C3A C4 125(3) yes
C2A C3A C4A 131(3) yes
C2A C3A C12 31.8(14) yes
C2A C3A C14 114(3) yes
C2A C3A C14A 94(3) yes
C2A C3A Li1 66.7(18) yes
C4 C3A C4A 6.2(14) yes
C4 C3A C12 146.5(18) yes
C4 C3A C14 111.2(19) yes
C4 C3A C14A 126.7(19) yes
C4 C3A Li1 80.3(16) yes
C4A C3A C12 152(3) yes
C4A C3A C14 107(3) yes
C4A C3A C14A 123(3) yes
C4A C3A Li1 85(2) yes
C12 C3A C14 82.1(16) yes
C12 C3A C14A 62.7(16) yes
C12 C3A Li1 67.9(14) yes
C14 C3A C14A 19.4(14) yes
C14 C3A Li1 94.0(19) yes
C14A C3A Li1 86(2) yes
C3 C4 C3A 5.4(11) yes
C3 C4 C5 115.4(11) yes
C3 C4 C5A 109.1(17) yes
C3 C4 C17 118.9(13) yes
C3 C4 C17A 100.1(17) yes
C3A C4 C5 113.5(13) yes
C3A C4 C5A 107.4(18) yes
C3A C4 C17 116.1(13) yes
C3A C4 C17A 97.9(17) yes
C5 C4 C5A 6.9(15) yes
C5 C4 C17 106.7(13) yes
C5 C4 C17A 123.6(18) yes
C5A C4 C17 113.1(19) yes
C5A C4 C17A 129(3) yes
C17 C4 C17A 19.7(16) yes
C3 C4A C3A 7.4(14) yes
C3 C4A C5 118(3) yes
C3 C4A C5A 115(3) yes
C3 C4A C17 140(3) yes
C3 C4A C17A 125(3) yes
C3A C4A C5 118(2) yes
C3A C4A C5A 115(3) yes
C3A C4A C17 134(3) yes
C3A C4A C17A 119(3) yes
C5 C4A C5A 3.6(12) yes
C5 C4A C17 86.6(17) yes
C5 C4A C17A 103(3) yes
C5A C4A C17 90(3) yes
C5A C4A C17A 107(3) yes
C17 C4A C17A 17.5(15) yes
C4 C5 C4A 10.6(10) yes
C4 C5 C6 126.9(13) yes
C4 C5 C6A 120.3(17) yes
C4 C5 C19 110.6(11) yes
C4 C5 C19A 95.1(16) yes
C4 C5 Li1 80.0(13) yes
C4A C5 C6 116.5(14) yes
C4A C5 C6A 110.0(18) yes
C4A C5 C19 117.9(13) yes
C4A C5 C19A 103.2(18) yes
C4A C5 Li1 71.8(13) yes
C6 C5 C6A 6.8(14) yes
C6 C5 C19 114.3(11) yes
C6 C5 C19A 130.4(16) yes
C6 C5 Li1 66.4(12) yes
C6A C5 C19 120.7(16) yes
C6A C5 C19A 136.6(19) yes
C6A C5 Li1 64.2(15) yes
C19 C5 C19A 16.4(13) yes
C19 C5 Li1 99.3(12) yes
C19A C5 Li1 102.4(14) yes
C4 C5A C4A 14.3(13) yes
C4 C5A C6 146(3) yes
C4 C5A C6A 141(3) yes
C4 C5A C19 112(2) yes
C4 C5A C19A 99(3) yes
C4 C5A Li1 89.2(18) yes
C4A C5A C6 132(3) yes
C4A C5A C6A 127(3) yes
C4A C5A C19 122(2) yes
C4A C5A C19A 111(3) yes
C4A C5A Li1 79.1(17) yes
C6 C5A C6A 5.3(13) yes
C6 C5A C19 95.9(17) yes
C6 C5A C19A 109(2) yes
C6 C5A Li1 68.1(13) yes
C6A C5A C19 101(2) yes
C6A C5A C19A 114(3) yes
C6A C5A Li1 66.8(16) yes
C19 C5A C19A 13.2(11) yes
C19 C5A Li1 95.4(14) yes
C19A C5A Li1 100.0(16) yes
C1 C6 C1A 3.5(10) yes
C1 C6 C5 123.0(12) yes
C1 C6 C5A 110.1(15) yes
C1 C6 C7 105.1(9) yes
C1 C6 C7A 114.2(14) yes
C1 C6 Li1 67.6(12) yes
C1A C6 C5 124.4(14) yes
C1A C6 C5A 111.6(17) yes
C1A C6 C7 102.0(13) yes
C1A C6 C7A 111.1(17) yes
C1A C6 Li1 65.4(14) yes
C5 C6 C5A 12.9(14) yes
C5 C6 C7 120.3(11) yes
C5 C6 C7A 112.4(15) yes
C5 C6 Li1 81.6(13) yes
C5A C6 C7 130.5(14) yes
C5A C6 C7A 123.4(17) yes
C5A C6 Li1 76.0(15) yes
C7 C6 C7A 9.2(13) yes
C7 C6 Li1 86.8(13) yes
C7A C6 Li1 90.0(16) yes
C1 C6A C1A 3.5(11) yes
C1 C6A C5 136(3) yes
C1 C6A C5A 122(3) yes
C1 C6A C7 99.8(14) yes
C1 C6A C7A 108.0(18) yes
C1 C6A Li1 70.1(15) yes
C1A C6A C5 137(3) yes
C1A C6A C5A 123(3) yes
C1A C6A C7 96.9(16) yes
C1A C6A C7A 105(2) yes
C1A C6A Li1 67.8(17) yes
C5 C6A C5A 14.5(15) yes
C5 C6A C7 114.7(19) yes
C5 C6A C7A 107(2) yes
C5 C6A Li1 85.8(17) yes
C5A C6A C7 127(2) yes
C5A C6A C7A 120(3) yes
C5A C6A Li1 80.2(18) yes
C7 C6A C7A 8.2(11) yes
C7 C6A Li1 85.2(15) yes
C7A C6A Li1 88.4(18) yes
C6 C7 C6A 2.6(10) yes
C6 C7 C8 107.4(11) yes
C6 C7 C8A 113.1(18) yes
C6 C7 C21 124.8(11) yes
C6 C7 C21A 108.2(14) yes
C6A C7 C8 106.2(13) yes
C6A C7 C8A 111.9(19) yes
C6A C7 C21 124.3(13) yes
C6A C7 C21A 108.0(16) yes
C8 C7 C8A 5.7(15) yes
C8 C7 C21 116.7(13) yes
C8 C7 C21A 133.0(16) yes
C8A C7 C21 112.4(18) yes
C8A C7 C21A 129(2) yes
C21 C7 C21A 17.6(14) yes
C6 C7A C6A 2.7(11) yes
C6 C7A C8 102.3(18) yes
C6 C7A C8A 108(3) yes
C6 C7A C21 142.9(19) yes
C6 C7A C21A 126(3) yes
C6A C7A C8 102.1(19) yes
C6A C7A C8A 107(3) yes
C6A C7A C21 141(2) yes
C6A C7A C21A 125(3) yes
C8 C7A C8A 5.4(12) yes
C8 C7A C21 102.7(18) yes
C8 C7A C21A 121(3) yes
C8A C7A C21 98(2) yes
C8A C7A C21A 117(3) yes
C21 C7A C21A 18.9(15) yes
C7 C8 C7A 4.1(11) yes
C7 C8 C9 109.5(11) yes
C7 C8 C9A 110.0(16) yes
C7 C8 C24 114.2(12) yes
C7 C8 C24A 95.3(16) yes
C7A C8 C9 105.5(13) yes
C7A C8 C9A 106.0(17) yes
C7A C8 C24 116.8(14) yes
C7A C8 C24A 98.3(17) yes
C9 C8 C9A 0.5(12) yes
C9 C8 C24 124.6(12) yes
C9 C8 C24A 142.4(15) yes
C9A C8 C24 124.4(17) yes
C9A C8 C24A 142.2(19) yes
C24 C8 C24A 19.8(14) yes
C7 C8A C7A 3.8(13) yes
C7 C8A C9 112(2) yes
C7 C8A C9A 113(3) yes
C7 C8A C24 130(3) yes
C7 C8A C24A 112(3) yes
C7A C8A C9 108(2) yes
C7A C8A C9A 109(3) yes
C7A C8A C24 132(3) yes
C7A C8A C24A 114(3) yes
C9 C8A C9A 1.6(11) yes
C9 C8A C24 107.1(18) yes
C9 C8A C24A 126(3) yes
C9A C8A C24 106(2) yes
C9A C8A C24A 125(3) yes
C24 C8A C24A 19.5(15) yes
C1 C9 C1A 1.6(12) yes
C1 C9 C8 109.7(11) yes
C1 C9 C8A 102.0(13) yes
C1 C9 C10 120.3(11) yes
C1 C9 C10A 136.7(16) yes
C1 C9 Li1 68.7(12) yes
C1A C9 C8 110.9(15) yes
C1A C9 C8A 103.2(16) yes
C1A C9 C10 118.7(15) yes
C1A C9 C10A 135.1(19) yes
C1A C9 Li1 67.9(15) yes
C8 C9 C8A 7.8(11) yes
C8 C9 C10 123.0(11) yes
C8 C9 C10A 106.3(15) yes
C8 C9 Li1 88.8(13) yes
C8A C9 C10 129.3(13) yes
C8A C9 C10A 113.0(17) yes
C8A C9 Li1 85.1(14) yes
C10 C9 C10A 17.3(14) yes
C10 C9 Li1 85.5(13) yes
C10A C9 Li1 89.2(16) yes
C1 C9A C1A 1.9(12) yes
C1 C9A C8 117(2) yes
C1 C9A C8A 108(2) yes
C1 C9A C10 106.9(17) yes
C1 C9A C10A 122(3) yes
C1 C9A Li1 67.3(14) yes
C1A C9A C8 119(3) yes
C1A C9A C8A 110(3) yes
C1A C9A C10 105(2) yes
C1A C9A C10A 120(3) yes
C1A C9A Li1 66.5(16) yes
C8 C9A C8A 8.9(13) yes
C8 C9A C10 130(2) yes
C8 C9A C10A 115(3) yes
C8 C9A Li1 93.6(17) yes
C8A C9A C10 137(2) yes
C8A C9A C10A 123(3) yes
C8A C9A Li1 89.3(17) yes
C10 C9A C10A 15.6(13) yes
C10 C9A Li1 82.4(15) yes
C10A C9A Li1 87.0(18) yes
C9 C10 C9A 7.1(11) yes
C9 C10 C11 119.4(11) yes
C9 C10 C11A 131.9(18) yes
C9 C10 C26 115.2(12) yes
C9 C10 C26A 100.1(13) yes
C9A C10 C11 124.2(13) yes
C9A C10 C11A 135.4(19) yes
C9A C10 C26 108.1(14) yes
C9A C10 C26A 93.0(15) yes
C11 C10 C11A 15.7(16) yes
C11 C10 C26 106.7(11) yes
C11 C10 C26A 118.9(12) yes
C11A C10 C26 91.4(17) yes
C11A C10 C26A 104.4(18) yes
C26 C10 C26A 15.4(12) yes
C9 C10A C9A 8.8(12) yes
C9 C10A C11 102.0(17) yes
C9 C10A C11A 113(3) yes
C9 C10A C26 143(3) yes
C9 C10A C26A 124(3) yes
C9A C10A C11 109.2(19) yes
C9A C10A C11A 119(3) yes
C9A C10A C26 135(3) yes
C9A C10A C26A 115(3) yes
C11 C10A C11A 11.1(13) yes
C11 C10A C26 98.6(18) yes
C11 C10A C26A 116.8(19) yes
C11A C10A C26 88(2) yes
C11A C10A C26A 107(3) yes
C26 C10A C26A 21.1(15) yes
C10 C11 C10A 6.7(9) yes
C10 C11 C12 125.4(13) yes
C10 C11 C12A 129(3) yes
C10 C11 C13A 153.4(10) yes
C10 C11 C28 101.7(11) yes
C10 C11 C28A 84.0(13) yes
C10 C11 Li1 75.9(12) yes
C10A C11 C12 127.8(14) yes
C10A C11 C12A 131(3) yes
C10A C11 C13A 149.3(11) yes
C10A C11 C28 96.3(12) yes
C10A C11 C28A 78.5(14) yes
C10A C11 Li1 72.7(14) yes
C12 C11 C12A 4(2) yes
C12 C11 C13A 44.3(13) yes
C12 C11 C28 124.6(12) yes
C12 C11 C28A 138.5(14) yes
C12 C11 Li1 70.8(12) yes
C12A C11 C13A 42(3) yes
C12A C11 C28 122(3) yes
C12A C11 C28A 136(3) yes
C12A C11 Li1 73.2(18) yes
C13A C11 C28 80.4(13) yes
C13A C11 C28A 95.8(15) yes
C13A C11 Li1 77.5(13) yes
C28 C11 C28A 17.7(12) yes
C28 C11 Li1 98.1(12) yes
C28A C11 Li1 92.9(13) yes
C10 C11A C10A 11.0(12) yes
C10 C11A C12 114(3) yes
C10 C11A C12A 118(3) yes
C10 C11A C26 49.8(13) yes
C10 C11A C27 92.4(18) yes
C10 C11A C28 136(3) yes
C10 C11A C28A 112(3) yes
C10A C11A C12 122(3) yes
C10A C11A C12A 125(3) yes
C10A C11A C26 39.5(13) yes
C10A C11A C27 82.2(17) yes
C10A C11A C28 125(3) yes
C10A C11A C28A 102(3) yes
C12 C11A C12A 4.1(13) yes
C12 C11A C26 152.1(16) yes
C12 C11A C27 144.2(16) yes
C12 C11A C28 105.5(19) yes
C12 C11A C28A 127(3) yes
C12A C11A C26 156(2) yes
C12A C11A C27 143(3) yes
C12A C11A C28 103(3) yes
C12A C11A C28A 125(3) yes
C26 C11A C27 42.7(9) yes
C26 C11A C28 85.8(17) yes
C26 C11A C28A 62.3(16) yes
C27 C11A C28 43.3(12) yes
C27 C11A C28A 19.9(14) yes
C28 C11A C28A 23.5(15) yes
C2 C12 C2A 9.9(17) yes
C2 C12 C3A 36.6(10) yes
C2 C12 C11 123.5(13) yes
C2 C12 C11A 119.2(14) yes
C2 C12 C13 109.2(13) yes
C2 C12 C13A 130.5(18) yes
C2 C12 C14A 81.9(13) yes
C2 C12 Li1 67.2(12) yes
C2A C12 C3A 45.9(18) yes
C2A C12 C11 114(2) yes
C2A C12 C11A 110(2) yes
C2A C12 C13 118.8(19) yes
C2A C12 C13A 139(3) yes
C2A C12 C14A 91.2(19) yes
C2A C12 Li1 66.1(17) yes
C3A C12 C11 142.3(12) yes
C3A C12 C11A 136.8(13) yes
C3A C12 C13 72.9(12) yes
C3A C12 C13A 94.0(18) yes
C3A C12 C14A 45.4(13) yes
C3A C12 Li1 63.8(13) yes
C11 C12 C11A 5.6(9) yes
C11 C12 C13 115.5(14) yes
C11 C12 C13A 93.1(19) yes
C11 C12 C14A 132.9(14) yes
C11 C12 Li1 79.0(12) yes
C11A C12 C13 116.2(15) yes
C11A C12 C13A 94(2) yes
C11A C12 C14A 131.0(14) yes
C11A C12 Li1 73.5(13) yes
C13 C12 C13A 23.1(17) yes
C13 C12 C14A 27.7(12) yes
C13 C12 Li1 91.2(12) yes
C13A C12 C14A 48.9(18) yes
C13A C12 Li1 92.2(14) yes
C14A C12 Li1 76.5(14) yes
C2 C12A C2A 5.1(13) yes
C2 C12A C11 132(3) yes
C2 C12A C11A 127(3) yes
C2 C12A C13 85.3(17) yes
C2 C12A C13A 104(3) yes
C2 C12A Li1 64.5(13) yes
C2A C12A C11 128(4) yes
C2A C12A C11A 123(3) yes
C2A C12A C13 90(3) yes
C2A C12A C13A 109(3) yes
C2A C12A Li1 65.2(16) yes
C11 C12A C11A 6.6(13) yes
C11 C12A C13 133(3) yes
C11 C12A C13A 115(4) yes
C11 C12A Li1 87.5(19) yes
C11A C12A C13 133(3) yes
C11A C12A C13A 116(3) yes
C11A C12A Li1 80.9(17) yes
C13 C12A C13A 19.2(17) yes
C13 C12A Li1 86.4(14) yes
C13A C12A Li1 91.1(16) yes
C12 C13 C12A 15.5(14) yes
C12 C13 C13A 72(4) yes
C12 C13 C14 101.7(12) yes
C12 C13 C14A 105(3) yes
C12 C13 C30 121.7(15) yes
C12 C13 C30A 105.8(15) yes
C12A C13 C13A 57(4) yes
C12A C13 C14 113.9(15) yes
C12A C13 C14A 116(3) yes
C12A C13 C30 106.2(17) yes
C12A C13 C30A 90.3(17) yes
C13A C13 C14 153(3) yes
C13A C13 C14A 151(4) yes
C13A C13 C30 50(4) yes
C13A C13 C30A 35(3) yes
C14 C13 C14A 4.0(19) yes
C14 C13 C30 125.1(11) yes
C14 C13 C30A 134.4(11) yes
C14A C13 C30 121(2) yes
C14A C13 C30A 131(2) yes
C30 C13 C30A 16.0(12) yes
C11 C13A C12 42.6(12) yes
C11 C13A C12A 23.3(16) yes
C11 C13A C13 126(4) yes
C11 C13A C14 117.6(17) yes
C11 C13A C14A 120(3) yes
C11 C13A C29 78.3(15) yes
C11 C13A C30 124(3) yes
C11 C13A C30A 98(3) yes
C12 C13A C12A 19.3(16) yes
C12 C13A C13 85(4) yes
C12 C13A C14 82.0(19) yes
C12 C13A C14A 84(3) yes
C12 C13A C29 121(3) yes
C12 C13A C30 165(4) yes
C12 C13A C30A 141(3) yes
C12A C13A C13 104(5) yes
C12A C13A C14 99(3) yes
C12A C13A C14A 102(3) yes
C12A C13A C29 102(3) yes
C12A C13A C30 147(4) yes
C12A C13A C30A 122(4) yes
C13 C13A C14 19(2) yes
C13 C13A C14A 18(2) yes
C13 C13A C29 150(4) yes
C13 C13A C30 107(4) yes
C13 C13A C30A 132(4) yes
C14 C13A C14A 2.8(13) yes
C14 C13A C29 139.3(12) yes
C14 C13A C30 106(2) yes
C14 C13A C30A 126.6(19) yes
C14A C13A C29 138.7(18) yes
C14A C13A C30 104(3) yes
C14A C13A C30A 125(3) yes
C29 C13A C30 45.4(17) yes
C29 C13A C30A 20.1(15) yes
C30 C13A C30A 25.3(18) yes
C3 C14 C3A 15.3(14) yes
C3 C14 C13 118.0(11) yes
C3 C14 C13A 115.6(12) yes
C3 C14 C14A 123(4) yes
C3 C14 C15 115.1(12) yes
C3 C14 C15A 133.9(17) yes
C3A C14 C13 103.2(16) yes
C3A C14 C13A 101.3(17) yes
C3A C14 C14A 108(4) yes
C3A C14 C15 129.2(17) yes
C3A C14 C15A 146(3) yes
C13 C14 C13A 7.6(10) yes
C13 C14 C14A 7(3) yes
C13 C14 C15 117.3(12) yes
C13 C14 C15A 96.8(17) yes
C13A C14 C14A 8(4) yes
C13A C14 C15 114.7(13) yes
C13A C14 C15A 94.8(18) yes
C14A C14 C15 111(4) yes
C14A C14 C15A 90(4) yes
C15 C14 C15A 20.9(15) yes
C3 C14A C3A 9.8(11) yes
C3 C14A C12 81.2(13) yes
C3 C14A C13 129(3) yes
C3 C14A C13A 127(3) yes
C3 C14A C14 43(3) yes
C3 C14A C15 89.3(15) yes
C3 C14A C15A 105(2) yes
C3 C14A C30 153.0(19) yes
C3A C14A C12 71.9(16) yes
C3A C14A C13 119(3) yes
C3A C14A C13A 118(3) yes
C3A C14A C14 52(3) yes
C3A C14A C15 99(2) yes
C3A C14A C15A 115(3) yes
C3A C14A C30 147(3) yes
C12 C14A C13 47.6(16) yes
C12 C14A C13A 46.6(15) yes
C12 C14A C14 124(4) yes
C12 C14A C15 155.1(19) yes
C12 C14A C15A 153(3) yes
C12 C14A C30 78.8(14) yes
C13 C14A C13A 11.0(15) yes
C13 C14A C14 169(5) yes
C13 C14A C15 138(3) yes
C13 C14A C15A 122(3) yes
C13 C14A C30 36.3(16) yes
C13A C14A C14 169(5) yes
C13A C14A C15 132(3) yes
C13A C14A C15A 117(3) yes
C13A C14A C30 32.7(14) yes
C14 C14A C15 53(3) yes
C14 C14A C15A 69(3) yes
C14 C14A C30 154(4) yes
C15 C14A C15A 16.5(14) yes
C15 C14A C30 101.5(15) yes
C15A C14A C30 85.5(19) yes
C14 C15 C14A 16.6(13) yes
C14 C15 C15A 69(3) yes
C14 C15 C16 123.4(12) yes
C14 C15 C16A 132(2) yes
C14 C15 C17A 88.9(12) yes
C14 C15 C32 121.0(12) yes
C14 C15 C32A 108.9(13) yes
C14A C15 C15A 53(3) yes
C14A C15 C16 136.3(14) yes
C14A C15 C16A 145(3) yes
C14A C15 C17A 102.5(15) yes
C14A C15 C32 104.5(15) yes
C14A C15 C32A 92.3(15) yes
C15A C15 C16 156(4) yes
C15A C15 C16A 153(5) yes
C15A C15 C17A 148(4) yes
C15A C15 C32 53(3) yes
C15A C15 C32A 41(4) yes
C16 C15 C16A 8.6(18) yes
C16 C15 C17A 34.4(11) yes
C16 C15 C32 108.9(11) yes
C16 C15 C32A 118.6(13) yes
C16A C15 C17A 42.8(19) yes
C16A C15 C32 103(2) yes
C16A C15 C32A 113(2) yes
C17A C15 C32 137.4(14) yes
C17A C15 C32A 142.2(15) yes
C32 C15 C32A 12.3(10) yes
C14 C15A C14A 21.0(15) yes
C14 C15A C15 90(4) yes
C14 C15A C16 100.2(18) yes
C14 C15A C16A 104(3) yes
C14 C15A C31 116.2(19) yes
C14 C15A C32 160(3) yes
C14 C15A C32A 142(3) yes
C14A C15A C15 111(4) yes
C14A C15A C16 119(2) yes
C14A C15A C16A 123(3) yes
C14A C15A C31 95(2) yes
C14A C15A C32 139(3) yes
C14A C15A C32A 121(3) yes
C15 C15A C16 17(3) yes
C15 C15A C16A 17(3) yes
C15 C15A C31 149(4) yes
C15 C15A C32 107(4) yes
C15 C15A C32A 125(4) yes
C16 C15A C16A 5.6(13) yes
C16 C15A C31 133.2(17) yes
C16 C15A C32 94.7(18) yes
C16 C15A C32A 111(2) yes
C16A C15A C31 133(3) yes
C16A C15A C32 92(2) yes
C16A C15A C32A 109(3) yes
C31 C15A C32 44.3(13) yes
C31 C15A C32A 25.8(13) yes
C32 C15A C32A 18.5(14) yes
C15 C16 C15A 6.4(11) yes
C15 C16 C16A 15(3) yes
C15 C16 C17 117.8(12) yes
C15 C16 C17A 102(2) yes
C15 C16 C34 109.3(10) yes
C15 C16 C34A 93.6(15) yes
C15A C16 C16A 15(3) yes
C15A C16 C17 119.5(12) yes
C15A C16 C17A 104(2) yes
C15A C16 C34 103.6(12) yes
C15A C16 C34A 88.3(16) yes
C16A C16 C17 133(4) yes
C16A C16 C17A 116(4) yes
C16A C16 C34 99(4) yes
C16A C16 C34A 83(4) yes
C17 C16 C17A 18.0(19) yes
C17 C16 C34 115.7(14) yes
C17 C16 C34A 130.7(18) yes
C17A C16 C34 132(3) yes
C17A C16 C34A 145(3) yes
C34 C16 C34A 16.6(14) yes
C15 C16A C15A 9.6(16) yes
C15 C16A C16 156(5) yes
C15 C16A C17 121(3) yes
C15 C16A C17A 112(3) yes
C15 C16A C32 49.4(16) yes
C15 C16A C34 131(3) yes
C15 C16A C34A 119(3) yes
C15A C16A C16 159(5) yes
C15A C16A C17 126(2) yes
C15A C16A C17A 118(3) yes
C15A C16A C32 40.4(14) yes
C15A C16A C34 122(2) yes
C15A C16A C34A 109(3) yes
C16 C16A C17 35(3) yes
C16 C16A C17A 45(3) yes
C16 C16A C32 146(5) yes
C16 C16A C34 63(4) yes
C16 C16A C34A 77(4) yes
C17 C16A C17A 11.2(15) yes
C17 C16A C32 149.0(17) yes
C17 C16A C34 90.5(18) yes
C17 C16A C34A 105(3) yes
C17A C16A C32 149(2) yes
C17A C16A C34 102(3) yes
C17A C16A C34A 116(3) yes
C32 C16A C34 83.9(13) yes
C32 C16A C34A 70.2(16) yes
C34 C16A C34A 14.4(13) yes
C4 C17 C4A 15.4(13) yes
C4 C17 C16 120.7(14) yes
C4 C17 C16A 109.0(15) yes
C4 C17 C17A 78(4) yes
C4 C17 C18 108.1(13) yes
C4 C17 C18A 115(3) yes
C4A C17 C16 105.3(16) yes
C4A C17 C16A 93.7(17) yes
C4A C17 C17A 62(4) yes
C4A C17 C18 122.1(16) yes
C4A C17 C18A 130(3) yes
C16 C17 C16A 11.9(12) yes
C16 C17 C17A 44(4) yes
C16 C17 C18 125.6(13) yes
C16 C17 C18A 121(3) yes
C16A C17 C17A 34(4) yes
C16A C17 C18 134.2(14) yes
C16A C17 C18A 131(3) yes
C17A C17 C18 165(3) yes
C17A C17 C18A 165(4) yes
C18 C17 C18A 9.4(18) yes
C4 C17A C4A 17.5(15) yes
C4 C17A C15 112(2) yes
C4 C17A C16 156(3) yes
C4 C17A C16A 138(3) yes
C4 C17A C17 83(4) yes
C4 C17A C18 87.3(18) yes
C4 C17A C18A 91(3) yes
C4A C17A C15 95(2) yes
C4A C17A C16 139(3) yes
C4A C17A C16A 121(3) yes
C4A C17A C17 100(4) yes
C4A C17A C18 104(3) yes
C4A C17A C18A 108(3) yes
C15 C17A C16 44.0(15) yes
C15 C17A C16A 25.4(14) yes
C15 C17A C17 153(4) yes
C15 C17A C18 142.5(14) yes
C15 C17A C18A 145(2) yes
C16 C17A C16A 18.7(16) yes
C16 C17A C17 118(5) yes
C16 C17A C18 111(3) yes
C16 C17A C18A 109(3) yes
C16A C17A C17 135(5) yes
C16A C17A C18 127(3) yes
C16A C17A C18A 126(3) yes
C17 C17A C18 11(2) yes
C17 C17A C18A 9(3) yes
C18 C17A C18A 6.7(11) yes
C17 C18 C17A 4.1(7) yes
C17 C18 C18A 16(3) yes
C17 C18 C19 115.9(12) yes
C17 C18 C19A 103.2(19) yes
C17 C18 C36 117.8(13) yes
C17 C18 C36A 99.8(19) yes
C17A C18 C18A 18(3) yes
C17A C18 C19 116.1(13) yes
C17A C18 C19A 104(2) yes
C17A C18 C36 114.4(13) yes
C17A C18 C36A 96.9(19) yes
C18A C18 C19 130(4) yes
C18A C18 C19A 116(4) yes
C18A C18 C36 113(4) yes
C18A C18 C36A 93(4) yes
C19 C18 C19A 15.1(14) yes
C19 C18 C36 106.9(12) yes
C19 C18 C36A 126.3(17) yes
C19A C18 C36 121.6(17) yes
C19A C18 C36A 140(2) yes
C36 C18 C36A 20.5(16) yes
C17 C18A C17A 5.4(15) yes
C17 C18A C18 155(5) yes
C17 C18A C19 119(3) yes
C17 C18A C19A 112(3) yes
C17 C18A C36 134(3) yes
C17 C18A C36A 123(3) yes
C17A C18A C18 156(4) yes
C17A C18A C19 122(3) yes
C17A C18A C19A 116(3) yes
C17A C18A C36 129(2) yes
C17A C18A C36A 118(3) yes
C18 C18A C19 38(3) yes
C18 C18A C19A 46(4) yes
C18 C18A C36 51(3) yes
C18 C18A C36A 66(4) yes
C19 C18A C19A 9.4(11) yes
C19 C18A C36 82.1(15) yes
C19 C18A C36A 97(2) yes
C19A C18A C36 92(2) yes
C19A C18A C36A 107(3) yes
C36 C18A C36A 15.5(15) yes
C5 C19 C5A 7.8(10) yes
C5 C19 C18 96.5(11) yes
C5 C19 C18A 84.5(13) yes
C5 C19 C20 112.2(10) yes
C5 C19 C20A 117(2) yes
C5 C19 C38A 151.3(12) yes
C5A C19 C18 88.8(13) yes
C5A C19 C18A 76.8(14) yes
C5A C19 C20 117.5(12) yes
C5A C19 C20A 123(2) yes
C5A C19 C38A 149.8(13) yes
C18 C19 C18A 12.0(12) yes
C18 C19 C20 134.0(11) yes
C18 C19 C20A 132(2) yes
C18 C19 C38A 86.7(12) yes
C18A C19 C20 140.4(12) yes
C18A C19 C20A 140(3) yes
C18A C19 C38A 97.0(14) yes
C20 C19 C20A 5.4(18) yes
C20 C19 C38A 51.1(11) yes
C20A C19 C38A 47.5(19) yes
C5 C19A C5A 10.9(12) yes
C5 C19A C18 125(3) yes
C5 C19A C18A 107(3) yes
C5 C19A C20 98.9(16) yes
C5 C19A C20A 103(2) yes
C5A C19A C18 114(3) yes
C5A C19A C18A 96(3) yes
C5A C19A C20 107.8(17) yes
C5A C19A C20A 112(3) yes
C18 C19A C18A 17.7(16) yes
C18 C19A C20 121.1(19) yes
C18 C19A C20A 120(3) yes
C18A C19A C20 134.2(18) yes
C18A C19A C20A 134(3) yes
C20 C19A C20A 5.0(12) yes
C19 C20 C19A 4.8(11) yes
C19 C20 C21 135.8(12) yes
C19 C20 C21A 127(3) yes
C19 C20 C22A 163.7(15) yes
C19 C20 C38 106.2(11) yes
C19 C20 C38A 85.9(15) yes
C19 C20 C39A 128.1(14) yes
C19A C20 C21 133.1(13) yes
C19A C20 C21A 126(3) yes
C19A C20 C22A 159.0(16) yes
C19A C20 C38 106.5(13) yes
C19A C20 C38A 86.6(16) yes
C19A C20 C39A 127.8(15) yes
C21 C20 C21A 12(2) yes
C21 C20 C22A 39.8(11) yes
C21 C20 C38 112.7(14) yes
C21 C20 C38A 133.4(18) yes
C21 C20 C39A 90.6(14) yes
C21A C20 C22A 51(2) yes
C21A C20 C38 124(3) yes
C21A C20 C38A 145(3) yes
C21A C20 C39A 102(3) yes
C22A C20 C38 73.2(12) yes
C22A C20 C38A 94.0(16) yes
C22A C20 C39A 50.9(13) yes
C38 C20 C38A 20.9(14) yes
C38 C20 C39A 22.4(12) yes
C38A C20 C39A 43.3(16) yes
C19 C20A C19A 5.0(16) yes
C19 C20A C21 140(3) yes
C19 C20A C21A 137(3) yes
C19 C20A C38 125(3) yes
C19 C20A C38A 107(3) yes
C19A C20A C21 137(3) yes
C19A C20A C21A 136(3) yes
C19A C20A C38 124(3) yes
C19A C20A C38A 106(3) yes
C21 C20A C21A 6.6(14) yes
C21 C20A C38 88.4(15) yes
C21 C20A C38A 108(2) yes
C21A C20A C38 93(2) yes
C21A C20A C38A 113(3) yes
C38 C20A C38A 19.4(14) yes
C7 C21 C7A 11.8(12) yes
C7 C21 C20 112.0(13) yes
C7 C21 C20A 102.9(13) yes
C7 C21 C22 125.2(14) yes
C7 C21 C22A 148(3) yes
C7 C21 C23A 103.2(14) yes
C7A C21 C20 100.8(15) yes
C7A C21 C20A 91.7(16) yes
C7A C21 C22 136.2(17) yes
C7A C21 C22A 158(3) yes
C7A C21 C23A 114.7(17) yes
C20 C21 C20A 9.2(11) yes
C20 C21 C22 112.1(11) yes
C20 C21 C22A 91.5(18) yes
C20 C21 C23A 133.6(13) yes
C20A C21 C22 120.1(12) yes
C20A C21 C22A 100.2(19) yes
C20A C21 C23A 140.4(13) yes
C22 C21 C22A 23.4(18) yes
C22 C21 C23A 23.1(11) yes
C22A C21 C23A 46(2) yes
C7 C21A C7A 10.5(12) yes
C7 C21A C20 135(3) yes
C7 C21A C20A 121(3) yes
C7 C21A C22 98.8(18) yes
C7 C21A C22A 115(3) yes
C7A C21A C20 126(3) yes
C7A C21A C20A 112(3) yes
C7A C21A C22 109(3) yes
C7A C21A C22A 125(3) yes
C20 C21A C20A 14.9(16) yes
C20 C21A C22 111(3) yes
C20 C21A C22A 98(3) yes
C20A C21A C22 124(2) yes
C20A C21A C22A 112(3) yes
C22 C21A C22A 16.1(14) yes
C21 C22 C21A 10.5(10) yes
C21 C22 C22A 52(4) yes
C21 C22 C23 113.9(13) yes
C21 C22 C23A 114(3) yes
C21 C22 C24A 84.4(12) yes
C21 C22 C39 101.2(13) yes
C21 C22 C39A 86.3(14) yes
C21 C22 C42A 149.0(16) yes
C21A C22 C22A 43(4) yes
C21A C22 C23 123.6(14) yes
C21A C22 C23A 124(3) yes
C21A C22 C24A 94.0(14) yes
C21A C22 C39 90.7(13) yes
C21A C22 C39A 75.8(15) yes
C21A C22 C42A 152.0(16) yes
C22A C22 C23 166(4) yes
C22A C22 C23A 164(4) yes
C22A C22 C24A 137(4) yes
C22A C22 C39 53(3) yes
C22A C22 C39A 39(3) yes
C22A C22 C42A 145(3) yes
C23 C22 C23A 11(2) yes
C23 C22 C24A 29.6(12) yes
C23 C22 C39 137.5(14) yes
C23 C22 C39A 150.1(15) yes
C23 C22 C42A 45.9(12) yes
C23A C22 C24A 33(3) yes
C23A C22 C39 143(3) yes
C23A C22 C39A 157(3) yes
C23A C22 C42A 52(3) yes
C24A C22 C39 152.9(12) yes
C24A C22 C39A 153.2(13) yes
C24A C22 C42A 72.1(15) yes
C39 C22 C39A 15.0(13) yes
C39 C22 C42A 91.8(13) yes
C39A C22 C42A 105.7(15) yes
C20 C22A C21 48.8(16) yes
C20 C22A C21A 31.6(14) yes
C20 C22A C22 144(4) yes
C20 C22A C23 135.3(17) yes
C20 C22A C23A 140(3) yes
C20 C22A C38 49.3(10) yes
C20 C22A C39 90.5(19) yes
C20 C22A C39A 69.7(19) yes
C21 C22A C21A 17.7(15) yes
C21 C22A C22 104(4) yes
C21 C22A C23 94.5(19) yes
C21 C22A C23A 96(3) yes
C21 C22A C38 98(3) yes
C21 C22A C39 138(3) yes
C21 C22A C39A 118(3) yes
C21A C22A C22 121(4) yes
C21A C22A C23 111(2) yes
C21A C22A C23A 114(3) yes
C21A C22A C38 80.9(19) yes
C21A C22A C39 122(3) yes
C21A C22A C39A 101(3) yes
C22 C22A C23 10(3) yes
C22 C22A C23A 10(3) yes
C22 C22A C38 141(4) yes
C22 C22A C39 107(4) yes
C22 C22A C39A 128(4) yes
C23 C22A C23A 7.0(13) yes
C23 C22A C38 144.7(17) yes
C23 C22A C39 115(3) yes
C23 C22A C39A 135(3) yes
C23A C22A C38 150(3) yes
C23A C22A C39 116(3) yes
C23A C22A C39A 137(3) yes
C38 C22A C39 41.3(13) yes
C38 C22A C39A 20.5(14) yes
C39 C22A C39A 21.9(17) yes
C22 C23 C22A 4.0(12) yes
C22 C23 C23A 15(3) yes
C22 C23 C24 124.3(15) yes
C22 C23 C24A 108(3) yes
C22 C23 C25A 144.7(14) yes
C22 C23 C42 110.2(11) yes
C22 C23 C42A 86.6(17) yes
C22 C23 C43A 130.7(12) yes
C22A C23 C23A 16(3) yes
C22A C23 C24 120.3(15) yes
C22A C23 C24A 104(3) yes
C22A C23 C25A 142.0(15) yes
C22A C23 C42 113.0(12) yes
C22A C23 C42A 90.0(18) yes
C22A C23 C43A 133.0(13) yes
C23A C23 C24 128(4) yes
C23A C23 C24A 109(5) yes
C23A C23 C25A 156(4) yes
C23A C23 C42 119(3) yes
C23A C23 C42A 93(4) yes
C23A C23 C43A 141(3) yes
C24 C23 C24A 18.8(19) yes
C24 C23 C25A 34.7(11) yes
C24 C23 C42 104.3(14) yes
C24 C23 C42A 129(2) yes
C24 C23 C43A 83.8(15) yes
C24A C23 C25A 53(2) yes
C24A C23 C42 122(3) yes
C24A C23 C42A 144(3) yes
C24A C23 C43A 102(3) yes
C25A C23 C42 70.2(13) yes
C25A C23 C42A 95.8(19) yes
C25A C23 C43A 49.1(15) yes
C42 C23 C42A 26.0(17) yes
C42 C23 C43A 22.3(13) yes
C42A C23 C43A 48.2(19) yes
C21 C23A C22 43(3) yes
C21 C23A C22A 37.3(16) yes
C21 C23A C23 132(5) yes
C21 C23A C24 96.2(17) yes
C21 C23A C24A 89(3) yes
C21 C23A C42 140.5(16) yes
C21 C23A C42A 136.8(19) yes
C22 C23A C22A 6.8(18) yes
C22 C23A C23 154(5) yes
C22 C23A C24 133(4) yes
C22 C23A C24A 128(4) yes
C22 C23A C42 118(3) yes
C22 C23A C42A 103(3) yes
C22A C23A C23 157(4) yes
C22A C23A C24 130(3) yes
C22A C23A C24A 124(4) yes
C22A C23A C42 124.8(19) yes
C22A C23A C42A 110(3) yes
C23 C23A C24 37(3) yes
C23 C23A C24A 46(3) yes
C23 C23A C42 45(3) yes
C23 C23A C42A 63(4) yes
C24 C23A C24A 9.4(13) yes
C24 C23A C42 76.2(15) yes
C24 C23A C42A 95(3) yes
C24A C23A C42 86(3) yes
C24A C23A C42A 104(3) yes
C42 C23A C42A 18.9(15) yes
C8 C24 C8A 11.9(13) yes
C8 C24 C23 123.9(14) yes
C8 C24 C23A 108.4(15) yes
C8 C24 C25 112.7(14) yes
C8 C24 C25A 131(3) yes
C8A C24 C23 112.1(17) yes
C8A C24 C23A 96.5(18) yes
C8A C24 C25 123.6(17) yes
C8A C24 C25A 142(3) yes
C23 C24 C23A 15.6(14) yes
C23 C24 C25 116.3(13) yes
C23 C24 C25A 98(3) yes
C23A C24 C25 129.5(14) yes
C23A C24 C25A 113(3) yes
C25 C24 C25A 19(3) yes
C8 C24A C8A 12.2(14) yes
C8 C24A C22 117.4(19) yes
C8 C24A C23 159(3) yes
C8 C24A C23A 136(3) yes
C8 C24A C25 89.2(18) yes
C8 C24A C25A 101(3) yes
C8A C24A C22 106(2) yes
C8A C24A C23 148(4) yes
C8A C24A C23A 124(3) yes
C8A C24A C25 101(3) yes
C8A C24A C25A 113(3) yes
C22 C24A C23 42.2(17) yes
C22 C24A C23A 19.2(16) yes
C22 C24A C25 133.3(13) yes
C22 C24A C25A 126(2) yes
C23 C24A C23A 25(2) yes
C23 C24A C25 104(3) yes
C23 C24A C25A 93(3) yes
C23A C24A C25 126(3) yes
C23A C24A C25A 116(3) yes
C25 C24A C25A 11.9(15) yes
C24 C25 C24A 6.4(10) yes
C24 C25 C25A 36(3) yes
C24 C25 C26 126.2(12) yes
C24 C25 C26A 127.5(19) yes
C24 C25 C27A 150.9(11) yes
C24 C25 C43 104.0(14) yes
C24 C25 C43A 83.5(14) yes
C24A C25 C25A 31(3) yes
C24A C25 C26 129.8(13) yes
C24A C25 C26A 131(2) yes
C24A C25 C27A 149.2(12) yes
C24A C25 C43 98.1(14) yes
C24A C25 C43A 77.7(15) yes
C25A C25 C26 160(3) yes
C25A C25 C26A 162(4) yes
C25A C25 C27A 149(3) yes
C25A C25 C43 70(3) yes
C25A C25 C43A 49(3) yes
C26 C25 C26A 3.7(16) yes
C26 C25 C27A 37.6(10) yes
C26 C25 C43 122.0(11) yes
C26 C25 C43A 140.0(13) yes
C26A C25 C27A 38.6(18) yes
C26A C25 C43 122.8(19) yes
C26A C25 C43A 142(2) yes
C27A C25 C43 84.4(12) yes
C27A C25 C43A 103.2(14) yes
C43 C25 C43A 20.6(12) yes
C23 C25A C24 47.0(18) yes
C23 C25A C24A 33.9(16) yes
C23 C25A C25 164(4) yes
C23 C25A C26 150.2(16) yes
C23 C25A C26A 154(2) yes
C23 C25A C42 47.3(11) yes
C23 C25A C43 96(2) yes
C23 C25A C43A 70(2) yes
C24 C25A C24A 13.1(17) yes
C24 C25A C25 125(5) yes
C24 C25A C26 113(3) yes
C24 C25A C26A 115(3) yes
C24 C25A C42 94(3) yes
C24 C25A C43 142(4) yes
C24 C25A C43A 117(4) yes
C24A C25A C25 137(4) yes
C24A C25A C26 123(3) yes
C24A C25A C26A 126(3) yes
C24A C25A C42 80(2) yes
C24A C25A C43 129(3) yes
C24A C25A C43A 104(3) yes
C25 C25A C26 15(3) yes
C25 C25A C26A 11(3) yes
C25 C25A C42 134(3) yes
C25 C25A C43 89(3) yes
C25 C25A C43A 114(4) yes
C26 C25A C26A 4.1(10) yes
C26 C25A C42 136.9(14) yes
C26 C25A C43 97.9(18) yes
C26 C25A C43A 122(2) yes
C26A C25A C42 138.1(18) yes
C26A C25A C43 97(2) yes
C26A C25A C43A 122(3) yes
C42 C25A C43 48.7(13) yes
C42 C25A C43A 24.0(14) yes
C43 C25A C43A 26.0(16) yes
C10 C26 C10A 14.5(14) yes
C10 C26 C11A 38.7(11) yes
C10 C26 C25 117.9(11) yes
C10 C26 C25A 113.0(11) yes
C10 C26 C26A 119(3) yes
C10 C26 C27 110.0(12) yes
C10 C26 C27A 135.3(19) yes
C10 C26 C28A 86.2(13) yes
C10A C26 C11A 52.7(17) yes
C10A C26 C25 104.3(17) yes
C10A C26 C25A 99.6(17) yes
C10A C26 C26A 105(4) yes
C10A C26 C27 124.0(18) yes
C10A C26 C27A 148(3) yes
C10A C26 C28A 100.0(18) yes
C11A C26 C25 143.0(12) yes
C11A C26 C25A 137.5(13) yes
C11A C26 C26A 148(3) yes
C11A C26 C27 71.4(12) yes
C11A C26 C27A 96.6(19) yes
C11A C26 C28A 47.5(13) yes
C25 C26 C25A 5.6(8) yes
C25 C26 C26A 6(3) yes
C25 C26 C27 121.7(12) yes
C25 C26 C27A 96.7(19) yes
C25 C26 C28A 136.2(13) yes
C25A C26 C26A 11(3) yes
C25A C26 C27 123.8(12) yes
C25A C26 C27A 100(2) yes
C25A C26 C28A 135.7(13) yes
C26A C26 C27 124(3) yes
C26A C26 C27A 98(4) yes
C26A C26 C28A 141(4) yes
C27 C26 C27A 26.5(17) yes
C27 C26 C28A 24.1(11) yes
C27A C26 C28A 49.3(18) yes
C10 C26A C10A 8.7(12) yes
C10 C26A C25 132(3) yes
C10 C26A C25A 125.3(19) yes
C10 C26A C26 45(3) yes
C10 C26A C27 82.6(15) yes
C10 C26A C27A 101(3) yes
C10A C26A C25 124(3) yes
C10A C26A C25A 118(3) yes
C10A C26A C26 53(3) yes
C10A C26A C27 91(2) yes
C10A C26A C27A 110(3) yes
C25 C26A C25A 6.8(13) yes
C25 C26A C26 170(5) yes
C25 C26A C27 135(3) yes
C25 C26A C27A 118(3) yes
C25A C26A C26 165(4) yes
C25A C26A C27 137(2) yes
C25A C26A C27A 122(3) yes
C26 C26A C27 41(3) yes
C26 C26A C27A 60(3) yes
C27 C26A C27A 18.8(14) yes
C11A C27 C26 66.0(11) yes
C11A C27 C26A 78.7(13) yes
C11A C27 C27A 124(3) yes
C11A C27 C28 42.0(11) yes
C11A C27 C28A 42(3) yes
C11A C27 C29A 78.0(14) yes
C11A C27 C45 150.8(12) yes
C11A C27 C45A 147.3(14) yes
C26 C27 C26A 14.7(12) yes
C26 C27 C27A 60(3) yes
C26 C27 C28 107.7(11) yes
C26 C27 C28A 107(3) yes
C26 C27 C29A 139.0(14) yes
C26 C27 C45 118.8(15) yes
C26 C27 C45A 99.4(15) yes
C26A C27 C27A 46(3) yes
C26A C27 C28 119.2(13) yes
C26A C27 C28A 118(3) yes
C26A C27 C29A 143.9(14) yes
C26A C27 C45 104.1(15) yes
C26A C27 C45A 84.6(16) yes
C27A C27 C28 156(3) yes
C27A C27 C28A 154(4) yes
C27A C27 C29A 139(3) yes
C27A C27 C45 60(3) yes
C27A C27 C45A 41(3) yes
C28 C27 C28A 2(2) yes
C28 C27 C29A 37.5(11) yes
C28 C27 C45 121.2(13) yes
C28 C27 C45A 135.6(14) yes
C28A C27 C29A 37(3) yes
C28A C27 C45 120(3) yes
C28A C27 C45A 134(3) yes
C29A C27 C45 84.2(13) yes
C29A C27 C45A 100.9(14) yes
C45 C27 C45A 19.5(13) yes
C25 C27A C26 45.7(14) yes
C25 C27A C26A 23.5(16) yes
C25 C27A C27 136(3) yes
C25 C27A C28 123.8(13) yes
C25 C27A C28A 126(2) yes
C25 C27A C44 80.3(15) yes
C25 C27A C45 124(3) yes
C25 C27A C45A 95(3) yes
C26 C27A C26A 22.4(16) yes
C26 C27A C27 93(3) yes
C26 C27A C28 86.2(17) yes
C26 C27A C28A 87(3) yes
C26 C27A C44 125(3) yes
C26 C27A C45 164(3) yes
C26 C27A C45A 141(4) yes
C26A C27A C27 115(4) yes
C26A C27A C28 106.2(18) yes
C26A C27A C28A 108(3) yes
C26A C27A C44 104(3) yes
C26A C27A C45 147(4) yes
C26A C27A C45A 119(4) yes
C27 C27A C28 16(2) yes
C27 C27A C28A 14(2) yes
C27 C27A C44 132(4) yes
C27 C27A C45 92(4) yes
C27 C27A C45A 121(4) yes
C28 C27A C28A 2.0(14) yes
C28 C27A C44 127.9(16) yes
C28 C27A C45 95(2) yes
C28 C27A C45A 121(3) yes
C28A C27A C44 128(3) yes
C28A C27A C45 94(3) yes
C28A C27A C45A 121(3) yes
C44 C27A C45 43.5(15) yes
C44 C27A C45A 15.6(16) yes
C45 C27A C45A 29.5(19) yes
C11 C28 C11A 18.8(14) yes
C11 C28 C27 113.3(12) yes
C11 C28 C27A 109.5(12) yes
C11 C28 C28A 113(4) yes
C11 C28 C29 116.5(13) yes
C11 C28 C29A 141(2) yes
C11 C28 C30A 97.0(15) yes
C11A C28 C27 94.7(17) yes
C11A C28 C27A 91.2(17) yes
C11A C28 C28A 94(4) yes
C11A C28 C29 134.0(19) yes
C11A C28 C29A 156(3) yes
C11A C28 C30A 115(2) yes
C27 C28 C27A 7.5(11) yes
C27 C28 C28A 3(3) yes
C27 C28 C29 124.3(13) yes
C27 C28 C29A 98.0(19) yes
C27 C28 C30A 139.8(13) yes
C27A C28 C28A 5(3) yes
C27A C28 C29 124.1(13) yes
C27A C28 C29A 98.7(19) yes
C27A C28 C30A 137.4(13) yes
C28A C28 C29 123(3) yes
C28A C28 C29A 97(4) yes
C28A C28 C30A 138(3) yes
C29 C28 C29A 26.8(18) yes
C29 C28 C30A 19.5(14) yes
C29A C28 C30A 45(2) yes
C11 C28A C11A 13.0(13) yes
C11 C28A C26 82.9(14) yes
C11 C28A C27 131(4) yes
C11 C28A C27A 126(3) yes
C11 C28A C28 50(3) yes
C11 C28A C29 85.9(15) yes
C11 C28A C29A 104(3) yes
C11 C28A C45 156.3(19) yes
C11A C28A C26 70.2(17) yes
C11A C28A C27 118(4) yes
C11A C28A C27A 113(3) yes
C11A C28A C28 62(3) yes
C11A C28A C29 99(2) yes
C11A C28A C29A 116(3) yes
C11A C28A C45 148(3) yes
C26 C28A C27 49(2) yes
C26 C28A C27A 43.3(15) yes
C26 C28A C28 133(4) yes
C26 C28A C29 157.7(19) yes
C26 C28A C29A 159(3) yes
C26 C28A C45 81.4(14) yes
C27 C28A C27A 11.8(19) yes
C27 C28A C28 175(5) yes
C27 C28A C29 141(3) yes
C27 C28A C29A 123(4) yes
C27 C28A C45 38.9(18) yes
C27A C28A C28 173(5) yes
C27A C28A C29 140(3) yes
C27A C28A C29A 124(3) yes
C27A C28A C45 39.0(15) yes
C28 C28A C29 40(3) yes
C28 C28A C29A 57(3) yes
C28 C28A C45 143(4) yes
C29 C28A C29A 17.7(15) yes
C29 C28A C45 102.4(15) yes
C29A C28A C45 85.5(19) yes
C13A C29 C28 84.8(13) yes
C13A C29 C28A 98.2(15) yes
C13A C29 C29A 138(4) yes
C13A C29 C30 35.5(11) yes
C13A C29 C30A 39(3) yes
C13A C29 C31A 79.6(15) yes
C13A C29 C47 137.3(12) yes
C13A C29 C47A 143.2(13) yes
C28 C29 C28A 16.2(11) yes
C28 C29 C29A 58(3) yes
C28 C29 C30 120.1(14) yes
C28 C29 C30A 123(3) yes
C28 C29 C31A 146.6(14) yes
C28 C29 C47 115.7(13) yes
C28 C29 C47A 99.8(14) yes
C28A C29 C29A 42(3) yes
C28A C29 C30 132.4(15) yes
C28A C29 C30A 136(3) yes
C28A C29 C31A 141.8(14) yes
C28A C29 C47 99.6(13) yes
C28A C29 C47A 83.6(14) yes
C29A C29 C30 161(3) yes
C29A C29 C30A 162(4) yes
C29A C29 C31A 121(3) yes
C29A C29 C47 61(3) yes
C29A C29 C47A 45(3) yes
C30 C29 C30A 3(3) yes
C30 C29 C31A 48.4(12) yes
C30 C29 C47 111.0(11) yes
C30 C29 C47A 124.6(12) yes
C30A C29 C31A 46(3) yes
C30A C29 C47 109(3) yes
C30A C29 C47A 123(3) yes
C31A C29 C47 62.6(12) yes
C31A C29 C47A 76.9(14) yes
C47 C29 C47A 16.1(11) yes
C27 C29A C28 44.5(14) yes
C27 C29A C28A 19.4(14) yes
C27 C29A C29 139(4) yes
C27 C29A C30 135.2(19) yes
C27 C29A C30A 138(3) yes
C27 C29A C46 77.6(13) yes
C27 C29A C47 121(2) yes
C27 C29A C47A 98(2) yes
C28 C29A C28A 25.2(15) yes
C28 C29A C29 96(4) yes
C28 C29A C30 95(2) yes
C28 C29A C30A 97(3) yes
C28 C29A C46 121(3) yes
C28 C29A C47 157(3) yes
C28 C29A C47A 139(3) yes
C28A C29A C29 120(4) yes
C28A C29A C30 118(3) yes
C28A C29A C30A 120(3) yes
C28A C29A C46 96(2) yes
C28A C29A C47 138(3) yes
C28A C29A C47A 116(3) yes
C29 C29A C30 13(3) yes
C29 C29A C30A 10(2) yes
C29 C29A C46 138(4) yes
C29 C29A C47 94(4) yes
C29 C29A C47A 117(4) yes
C30 C29A C30A 3.9(14) yes
C30 C29A C46 130.3(15) yes
C30 C29A C47 89.0(18) yes
C30 C29A C47A 111(2) yes
C30A C29A C46 131(2) yes
C30A C29A C47 89(3) yes
C30A C29A C47A 111(3) yes
C46 C29A C47 44.5(12) yes
C46 C29A C47A 20.9(13) yes
C47 C29A C47A 23.6(14) yes
C13 C30 C13A 23(2) yes
C13 C30 C14A 22.5(9) yes
C13 C30 C29 121.0(13) yes
C13 C30 C29A 119.5(14) yes
C13 C30 C30A 125(4) yes
C13 C30 C31 115.7(14) yes
C13 C30 C31A 133.4(18) yes
C13A C30 C14A 43(2) yes
C13A C30 C29 99(3) yes
C13A C30 C29A 98(3) yes
C13A C30 C30A 103(4) yes
C13A C30 C31 134(2) yes
C13A C30 C31A 146.1(19) yes
C14A C30 C29 133.0(14) yes
C14A C30 C29A 129.3(14) yes
C14A C30 C30A 137(4) yes
C14A C30 C31 93.3(12) yes
C14A C30 C31A 111.3(18) yes
C29 C30 C29A 5.9(9) yes
C29 C30 C30A 4(3) yes
C29 C30 C31 106.7(12) yes
C29 C30 C31A 86.0(18) yes
C29A C30 C30A 9(3) yes
C29A C30 C31 103.6(13) yes
C29A C30 C31A 83.4(18) yes
C30A C30 C31 104(3) yes
C30A C30 C31A 83(3) yes
C31 C30 C31A 21.2(16) yes
C13 C30A C13A 13.4(14) yes
C13 C30A C28 96.6(15) yes
C13 C30A C29 134(4) yes
C13 C30A C29A 132(3) yes
C13 C30A C30 39(3) yes
C13 C30A C31 86.6(18) yes
C13 C30A C31A 103(3) yes
C13 C30A C47 149.5(16) yes
C13A C30A C28 84(2) yes
C13A C30A C29 121(4) yes
C13A C30A C29A 121(3) yes
C13A C30A C30 52(3) yes
C13A C30A C31 100(3) yes
C13A C30A C31A 116(3) yes
C13A C30A C47 150(3) yes
C28 C30A C29 37.0(19) yes
C28 C30A C29A 37.5(15) yes
C28 C30A C30 135(4) yes
C28 C30A C31 144.6(15) yes
C28 C30A C31A 136(2) yes
C28 C30A C47 79.2(15) yes
C29 C30A C29A 7.9(15) yes
C29 C30A C30 172(6) yes
C29 C30A C31 128(3) yes
C29 C30A C31A 112(3) yes
C29 C30A C47 48.0(19) yes
C29A C30A C30 167(5) yes
C29A C30A C31 122(2) yes
C29A C30A C31A 107(3) yes
C29A C30A C47 43.5(15) yes
C30 C30A C31 56(3) yes
C30 C30A C31A 73(3) yes
C30 C30A C47 136(3) yes
C31 C30A C31A 17.0(16) yes
C31 C30A C47 80.4(12) yes
C31A C30A C47 63.9(18) yes
C15A C31 C30 85.8(12) yes
C15A C31 C30A 101.6(15) yes
C15A C31 C31A 145(4) yes
C15A C31 C32 37.9(10) yes
C15A C31 C32A 44(2) yes
C15A C31 C48 140.8(14) yes
C15A C31 C48A 140.3(15) yes
C30 C31 C30A 19.8(14) yes
C30 C31 C31A 73(3) yes
C30 C31 C32 123.7(14) yes
C30 C31 C32A 130(3) yes
C30 C31 C48 110.5(13) yes
C30 C31 C48A 102.5(14) yes
C30A C31 C31A 54(3) yes
C30A C31 C32 138.3(16) yes
C30A C31 C32A 144(3) yes
C30A C31 C48 90.8(15) yes
C30A C31 C48A 82.7(16) yes
C31A C31 C32 149(4) yes
C31A C31 C32A 145(4) yes
C31A C31 C48 38(3) yes
C31A C31 C48A 31(3) yes
C32 C31 C32A 6.5(19) yes
C32 C31 C48 115.3(11) yes
C32 C31 C48A 120.4(13) yes
C32A C31 C48 110(3) yes
C32A C31 C48A 115(3) yes
C48 C31 C48A 8.4(9) yes
C29 C31A C30 45.6(11) yes
C29 C31A C30A 21.8(16) yes
C29 C31A C31 130(4) yes
C29 C31A C32 137.0(18) yes
C29 C31A C32A 140(3) yes
C29 C31A C47 46.0(10) yes
C29 C31A C48 105(3) yes
C29 C31A C48A 89(2) yes
C30 C31A C30A 23.9(17) yes
C30 C31A C31 86(4) yes
C30 C31A C32 100(2) yes
C30 C31A C32A 102(3) yes
C30 C31A C47 91.6(16) yes
C30 C31A C48 151(4) yes
C30 C31A C48A 134(3) yes
C30A C31A C31 109(4) yes
C30A C31A C32 121(3) yes
C30A C31A C32A 124(3) yes
C30A C31A C47 67.7(19) yes
C30A C31A C48 127(4) yes
C30A C31A C48A 111(3) yes
C31 C31A C32 22(3) yes
C31 C31A C32A 22(3) yes
C31 C31A C47 167(4) yes
C31 C31A C48 121(4) yes
C31 C31A C48A 136(4) yes
C32 C31A C32A 3.5(11) yes
C32 C31A C47 147.8(17) yes
C32 C31A C48 103(2) yes
C32 C31A C48A 116(2) yes
C32A C31A C47 149(3) yes
C32A C31A C48 101(3) yes
C32A C31A C48A 115(3) yes
C47 C31A C48 60(2) yes
C47 C31A C48A 43.0(16) yes
C48 C31A C48A 16.6(15) yes
C15 C32 C15A 19.8(16) yes
C15 C32 C16A 28.0(12) yes
C15 C32 C31 116.9(10) yes
C15 C32 C31A 119.7(11) yes
C15 C32 C33 104.7(12) yes
C15 C32 C33A 119.2(18) yes
C15 C32 C34A 72.7(11) yes
C15A C32 C16A 47.6(18) yes
C15A C32 C31 97.7(17) yes
C15A C32 C31A 101.5(18) yes
C15A C32 C33 123.1(19) yes
C15A C32 C33A 137(3) yes
C15A C32 C34A 91.5(18) yes
C16A C32 C31 140.7(11) yes
C16A C32 C31A 140.3(12) yes
C16A C32 C33 77.0(13) yes
C16A C32 C33A 91.9(19) yes
C16A C32 C34A 45.0(13) yes
C31 C32 C31A 8.4(10) yes
C31 C32 C33 125.6(14) yes
C31 C32 C33A 111.6(19) yes
C31 C32 C34A 146.6(14) yes
C31A C32 C33 117.8(14) yes
C31A C32 C33A 104.2(19) yes
C31A C32 C34A 138.3(14) yes
C33 C32 C33A 15.2(16) yes
C33 C32 C34A 32.0(10) yes
C33A C32 C34A 46.9(17) yes
C15 C32A C15A 13.6(13) yes
C15 C32A C31 123(3) yes
C15 C32A C31A 128.7(18) yes
C15 C32A C33 80.9(16) yes
C15 C32A C33A 91(2) yes
C15 C32A C48 146.5(15) yes
C15A C32A C31 110(3) yes
C15A C32A C31A 117(3) yes
C15A C32A C33 94(3) yes
C15A C32A C33A 105(3) yes
C15A C32A C48 139.9(19) yes
C31 C32A C31A 12.8(17) yes
C31 C32A C33 146(4) yes
C31 C32A C33A 138(4) yes
C31 C32A C48 42.3(18) yes
C31A C32A C33 134(3) yes
C31A C32A C33A 126(3) yes
C31A C32A C48 30.4(14) yes
C33 C32A C33A 10.3(13) yes
C33 C32A C48 104.5(17) yes
C33A C32A C48 96(3) yes
C32 C33 C32A 15.8(14) yes
C32 C33 C34 113.9(11) yes
C32 C33 C34A 105.2(19) yes
C32 C33 C50 118.4(12) yes
C32 C33 C50A 113.1(14) yes
C32A C33 C34 126.1(13) yes
C32A C33 C34A 118(2) yes
C32A C33 C50 102.8(15) yes
C32A C33 C50A 97.4(17) yes
C34 C33 C34A 10.2(18) yes
C34 C33 C50 112.1(12) yes
C34 C33 C50A 116.9(14) yes
C34A C33 C50 122(2) yes
C34A C33 C50A 127(3) yes
C50 C33 C50A 5.5(11) yes
C32 C33A C32A 20.6(17) yes
C32 C33A C34 101.8(19) yes
C32 C33A C34A 95(3) yes
C32 C33A C50 144(3) yes
C32 C33A C50A 138(3) yes
C32A C33A C34 119(2) yes
C32A C33A C34A 114(3) yes
C32A C33A C50 125(3) yes
C32A C33A C50A 118(3) yes
C34 C33A C34A 7.6(14) yes
C34 C33A C50 97.9(18) yes
C34 C33A C50A 105(2) yes
C34A C33A C50 105(3) yes
C34A C33A C50A 112(3) yes
C50 C33A C50A 7.2(12) yes
C16 C34 C16A 18.0(12) yes
C16 C34 C33 102.4(12) yes
C16 C34 C33A 100.3(14) yes
C16 C34 C35 117.3(11) yes
C16 C34 C35A 119.7(19) yes
C16A C34 C33 84.4(14) yes
C16A C34 C33A 82.3(15) yes
C16A C34 C35 132.7(14) yes
C16A C34 C35A 136(2) yes
C33 C34 C33A 4.1(8) yes
C33 C34 C35 130.2(11) yes
C33 C34 C35A 131.2(18) yes
C33A C34 C35 129.6(13) yes
C33A C34 C35A 131(2) yes
C35 C34 C35A 5.2(16) yes
C16 C34A C16A 20.2(15) yes
C16 C34A C32 84.7(17) yes
C16 C34A C33 128(3) yes
C16 C34A C33A 122(3) yes
C16 C34A C35 97.8(17) yes
C16 C34A C35A 98(2) yes
C16A C34A C32 64.8(18) yes
C16A C34A C33 108(3) yes
C16A C34A C33A 102(3) yes
C16A C34A C35 116(2) yes
C16A C34A C35A 117(3) yes
C32 C34A C33 42.8(15) yes
C32 C34A C33A 37.7(14) yes
C32 C34A C35 148.8(16) yes
C32 C34A C35A 153(2) yes
C33 C34A C33A 6.0(12) yes
C33 C34A C35 126(3) yes
C33 C34A C35A 128(3) yes
C33A C34A C35 128(3) yes
C33A C34A C35A 130(3) yes
C35 C34A C35A 4.7(11) yes
C34 C35 C34A 5.6(10) yes
C34 C35 C36 125.4(11) yes
C34 C35 C36A 108.2(18) yes
C34 C35 C37A 145.9(13) yes
C34 C35 C52 109.5(11) yes
C34 C35 C52A 101.2(15) yes
C34A C35 C36 128.0(13) yes
C34A C35 C36A 111.8(19) yes
C34A C35 C37A 145.2(13) yes
C34A C35 C52 104.1(12) yes
C34A C35 C52A 96.1(16) yes
C36 C35 C36A 19.7(15) yes
C36 C35 C37A 29.8(11) yes
C36 C35 C52 111.1(11) yes
C36 C35 C52A 121.1(16) yes
C36A C35 C37A 49.5(17) yes
C36A C35 C52 130.3(18) yes
C36A C35 C52A 140(2) yes
C37A C35 C52 81.6(12) yes
C37A C35 C52A 91.6(16) yes
C52 C35 C52A 10.0(12) yes
C34 C35A C34A 6.7(13) yes
C34 C35A C36 132(3) yes
C34 C35A C36A 121(3) yes
C34 C35A C52 121(3) yes
C34 C35A C52A 116(3) yes
C34A C35A C36 135(2) yes
C34A C35A C36A 125(3) yes
C34A C35A C52 115(2) yes
C34A C35A C52A 110(3) yes
C36 C35A C36A 14.4(12) yes
C36 C35A C52 89.4(16) yes
C36 C35A C52A 97(2) yes
C36A C35A C52 104(2) yes
C36A C35A C52A 111(3) yes
C52 C35A C52A 7.4(11) yes
C18 C36 C18A 16.5(13) yes
C18 C36 C35 117.2(13) yes
C18 C36 C35A 107.0(14) yes
C18 C36 C36A 65(4) yes
C18 C36 C37 129.6(13) yes
C18 C36 C37A 138(3) yes
C18 C36 C38A 91.6(12) yes
C18A C36 C35 100.8(15) yes
C18A C36 C35A 90.5(16) yes
C18A C36 C36A 50(4) yes
C18A C36 C37 141.5(14) yes
C18A C36 C37A 150(3) yes
C18A C36 C38A 106.8(15) yes
C35 C36 C35A 10.3(11) yes
C35 C36 C36A 55(4) yes
C35 C36 C37 101.0(12) yes
C35 C36 C37A 95(3) yes
C35 C36 C38A 139.5(14) yes
C35A C36 C36A 46(4) yes
C35A C36 C37 109.9(13) yes
C35A C36 C37A 105(3) yes
C35A C36 C38A 146.1(15) yes
C36A C36 C37 154(4) yes
C36A C36 C37A 150(5) yes
C36A C36 C38A 155(4) yes
C37 C36 C37A 8.8(19) yes
C37 C36 C38A 40.5(12) yes
C37A C36 C38A 48(3) yes
C18 C36A C18A 21.5(17) yes
C18 C36A C35 151(3) yes
C18 C36A C35A 138(3) yes
C18 C36A C36 94(4) yes
C18 C36A C37 106(2) yes
C18 C36A C37A 110(3) yes
C18A C36A C35 132(3) yes
C18A C36A C35A 117(3) yes
C18A C36A C36 115(5) yes
C18A C36A C37 125(3) yes
C18A C36A C37A 130(3) yes
C35 C36A C35A 15.5(14) yes
C35 C36A C36 105(4) yes
C35 C36A C37 88.0(16) yes
C35 C36A C37A 86(2) yes
C35A C36A C36 120(4) yes
C35A C36A C37 102.2(18) yes
C35A C36A C37A 101(3) yes
C36 C36A C37 19(3) yes
C36 C36A C37A 19(3) yes
C37 C36A C37A 5.5(12) yes
C36 C37 C36A 7.0(11) yes
C36 C37 C38 116.3(12) yes
C36 C37 C38A 97.2(18) yes
C36 C37 C53 124.5(13) yes
C36 C37 C53A 110.3(18) yes
C36A C37 C38 121.0(13) yes
C36A C37 C38A 102.7(18) yes
C36A C37 C53 118.0(14) yes
C36A C37 C53A 104.1(18) yes
C38 C37 C38A 21.1(17) yes
C38 C37 C53 114.3(13) yes
C38 C37 C53A 130.5(19) yes
C38A C37 C53 135(2) yes
C38A C37 C53A 151(3) yes
C53 C37 C53A 16.3(15) yes
C35 C37A C36 55(2) yes
C35 C37A C36A 44.3(16) yes
C35 C37A C38 155.7(16) yes
C35 C37A C38A 154.9(19) yes
C35 C37A C53 90.0(16) yes
C35 C37A C53A 80.4(19) yes
C36 C37A C36A 10.8(17) yes
C36 C37A C38 119(3) yes
C36 C37A C38A 107(3) yes
C36 C37A C53 144(3) yes
C36 C37A C53A 135(4) yes
C36A C37A C38 128(3) yes
C36A C37A C38A 116(3) yes
C36A C37A C53 133(3) yes
C36A C37A C53A 125(3) yes
C38 C37A C38A 15.0(14) yes
C38 C37A C53 88.1(15) yes
C38 C37A C53A 100(2) yes
C38A C37A C53 103(2) yes
C38A C37A C53A 114(3) yes
C53 C37A C53A 11.9(13) yes
C20 C38 C20A 16.1(11) yes
C20 C38 C22A 57.5(12) yes
C20 C38 C37 120.3(11) yes
C20 C38 C37A 110.7(12) yes
C20 C38 C38A 82(3) yes
C20 C38 C39 98.5(11) yes
C20 C38 C39A 104(3) yes
C20A C38 C22A 73.4(14) yes
C20A C38 C37 106.8(14) yes
C20A C38 C37A 96.4(15) yes
C20A C38 C38A 66(3) yes
C20A C38 C39 114.2(13) yes
C20A C38 C39A 121(3) yes
C22A C38 C37 142.4(14) yes
C22A C38 C37A 144.8(14) yes
C22A C38 C38A 139(3) yes
C22A C38 C39 41.2(12) yes
C22A C38 C39A 47(2) yes
C37 C38 C37A 11.4(10) yes
C37 C38 C38A 55(4) yes
C37 C38 C39 119.3(15) yes
C37 C38 C39A 122(3) yes
C37A C38 C38A 44(4) yes
C37A C38 C39 129.6(15) yes
C37A C38 C39A 133(3) yes
C38A C38 C39 172(4) yes
C38A C38 C39A 174(4) yes
C39 C38 C39A 11(2) yes
C19 C38A C20 43.0(9) yes
C19 C38A C20A 25.6(13) yes
C19 C38A C36 74.0(12) yes
C19 C38A C37 112.6(19) yes
C19 C38A C37A 98.0(18) yes
C19 C38A C38 119(3) yes
C19 C38A C39 118.4(14) yes
C19 C38A C39A 122.9(19) yes
C20 C38A C20A 17.6(12) yes
C20 C38A C36 112.9(16) yes
C20 C38A C37 138(2) yes
C20 C38A C37A 132(2) yes
C20 C38A C38 77(3) yes
C20 C38A C39 77.7(15) yes
C20 C38A C39A 81.0(19) yes
C20A C38A C36 98.1(18) yes
C20A C38A C37 131(3) yes
C20A C38A C37A 120(3) yes
C20A C38A C38 95(4) yes
C20A C38A C39 95.0(18) yes
C20A C38A C39A 99(3) yes
C36 C38A C37 42.3(12) yes
C36 C38A C37A 25.2(12) yes
C36 C38A C38 141(5) yes
C36 C38A C39 135.7(19) yes
C36 C38A C39A 141(3) yes
C37 C38A C37A 17.5(13) yes
C37 C38A C38 104(5) yes
C37 C38A C39 100(2) yes
C37 C38A C39A 102(3) yes
C37A C38A C38 121(5) yes
C37A C38A C39 117(3) yes
C37A C38A C39A 119(3) yes
C38 C38A C39 5(3) yes
C38 C38A C39A 3.6(19) yes
C39 C38A C39A 7.4(13) yes
C22 C39 C22A 19.9(17) yes
C22 C39 C38 115.0(13) yes
C22 C39 C38A 114.8(13) yes
C22 C39 C39A 123(3) yes
C22 C39 C40 105.7(13) yes
C22 C39 C40A 127(2) yes
C22A C39 C38 97(2) yes
C22A C39 C38A 98(2) yes
C22A C39 C39A 104(4) yes
C22A C39 C40 125(2) yes
C22A C39 C40A 146(3) yes
C38 C39 C38A 2.4(11) yes
C38 C39 C39A 14(3) yes
C38 C39 C40 122.4(12) yes
C38 C39 C40A 104.3(19) yes
C38A C39 C39A 16(3) yes
C38A C39 C40 120.7(14) yes
C38A C39 C40A 103(2) yes
C39A C39 C40 125(4) yes
C39A C39 C40A 104(4) yes
C40 C39 C40A 21.6(16) yes
C20 C39A C22 70.1(10) yes
C20 C39A C22A 59.4(16) yes
C20 C39A C38 53.1(19) yes
C20 C39A C38A 55.7(16) yes
C20 C39A C39 111(3) yes
C20 C39A C40 134.5(15) yes
C20 C39A C40A 143.4(19) yes
C22 C39A C22A 13.0(14) yes
C22 C39A C38 121(3) yes
C22 C39A C38A 124.3(19) yes
C22 C39A C39 42(3) yes
C22 C39A C40 78.7(15) yes
C22 C39A C40A 93(2) yes
C22A C39A C38 112(3) yes
C22A C39A C38A 115(3) yes
C22A C39A C39 55(3) yes
C22A C39A C40 92(3) yes
C22A C39A C40A 106(3) yes
C38 C39A C38A 2.8(15) yes
C38 C39A C39 154(5) yes
C38 C39A C40 132(4) yes
C38 C39A C40A 124(4) yes
C38A C39A C39 156(4) yes
C38A C39A C40 131(3) yes
C38A C39A C40A 122(3) yes
C39 C39A C40 41(3) yes
C39 C39A C40A 54(3) yes
C40 C39A C40A 14.1(12) yes
C39 C40 C39A 14.8(11) yes
C39 C40 C40A 53(3) yes
C39 C40 C41 123.4(11) yes
C39 C40 C41A 121(3) yes
C39 C40 C54 118.7(14) yes
C39 C40 C54A 105.4(16) yes
C39 C40 C56A 153.3(13) yes
C39A C40 C40A 40(3) yes
C39A C40 C41 136.1(12) yes
C39A C40 C41A 135(3) yes
C39A C40 C54 104.2(15) yes
C39A C40 C54A 90.7(16) yes
C39A C40 C56A 152.8(14) yes
C40A C40 C41 172(4) yes
C40A C40 C41A 173(4) yes
C40A C40 C54 72(3) yes
C40A C40 C54A 58(4) yes
C40A C40 C56A 137(4) yes
C41 C40 C41A 11(3) yes
C41 C40 C54 107.1(13) yes
C41 C40 C54A 120.8(15) yes
C41 C40 C56A 42.6(10) yes
C41A C40 C54 115(3) yes
C41A C40 C54A 129(3) yes
C41A C40 C56A 50(3) yes
C54 C40 C54A 14.2(13) yes
C54 C40 C56A 64.8(11) yes
C54A C40 C56A 78.8(14) yes
C39 C40A C39A 22.4(15) yes
C39 C40A C40 105(4) yes
C39 C40A C41 102.9(17) yes
C39 C40A C41A 102(3) yes
C39 C40A C53 113(3) yes
C39 C40A C54 150(3) yes
C39 C40A C54A 139(3) yes
C39A C40A C40 126(4) yes
C39A C40A C41 123.5(17) yes
C39A C40A C41A 123(3) yes
C39A C40A C53 94(3) yes
C39A C40A C54 134(3) yes
C39A C40A C54A 119(3) yes
C40 C40A C41 5(3) yes
C40 C40A C41A 4(3) yes
C40 C40A C53 121(4) yes
C40 C40A C54 85(4) yes
C40 C40A C54A 103(4) yes
C41 C40A C41A 7.5(14) yes
C41 C40A C53 118.5(16) yes
C41 C40A C54 84.9(18) yes
C41 C40A C54A 102(3) yes
C41A C40A C53 125(3) yes
C41A C40A C54 89(3) yes
C41A C40A C54A 107(3) yes
C53 C40A C54 40.9(12) yes
C53 C40A C54A 25.3(15) yes
C54 C40A C54A 17.7(15) yes
C40 C41 C40A 2.3(10) yes
C40 C41 C41A 15(3) yes
C40 C41 C42 119.6(13) yes
C40 C41 C42A 97.4(18) yes
C40 C41 C56 108.8(11) yes
C40 C41 C56A 91.6(15) yes
C40A C41 C41A 17(4) yes
C40A C41 C42 118.4(13) yes
C40A C41 C42A 96.6(18) yes
C40A C41 C56 108.3(12) yes
C40A C41 C56A 91.5(16) yes
C41A C41 C42 117(3) yes
C41A C41 C42A 93(3) yes
C41A C41 C56 120(3) yes
C41A C41 C56A 101(3) yes
C42 C41 C42A 24.6(16) yes
C42 C41 C56 116.0(13) yes
C42 C41 C56A 134.8(19) yes
C42A C41 C56 139(2) yes
C42A C41 C56A 155(3) yes
C56 C41 C56A 19.5(14) yes
C40 C41A C40A 2.9(18) yes
C40 C41A C41 153(5) yes
C40 C41A C42 134(3) yes
C40 C41A C42A 122(4) yes
C40 C41A C54 43.3(18) yes
C40 C41A C56 115(3) yes
C40 C41A C56A 106(3) yes
C40A C41A C41 156(5) yes
C40A C41A C42 133(3) yes
C40A C41A C42A 120(3) yes
C40A C41A C54 46.2(15) yes
C40A C41A C56 118(2) yes
C40A C41A C56A 109(3) yes
C41 C41A C42 46(3) yes
C41 C41A C42A 63(3) yes
C41 C41A C54 116(4) yes
C41 C41A C56 44(3) yes
C41 C41A C56A 56(3) yes
C42 C41A C42A 17.5(14) yes
C42 C41A C54 141.7(18) yes
C42 C41A C56 86.0(14) yes
C42 C41A C56A 99(2) yes
C42A C41A C54 146(3) yes
C42A C41A C56 103(2) yes
C42A C41A C56A 116(3) yes
C54 C41A C56 73.0(11) yes
C54 C41A C56A 62.7(14) yes
C56 C41A C56A 12.6(12) yes
C23 C42 C23A 16.4(11) yes
C23 C42 C25A 62.5(12) yes
C23 C42 C41 123.3(14) yes
C23 C42 C41A 106.6(15) yes
C23 C42 C42A 63(3) yes
C23 C42 C43 111.7(13) yes
C23 C42 C43A 113(3) yes
C23A C42 C25A 77.6(14) yes
C23A C42 C41 107.1(14) yes
C23A C42 C41A 90.3(15) yes
C23A C42 C42A 48(3) yes
C23A C42 C43 127.0(15) yes
C23A C42 C43A 129(3) yes
C25A C42 C41 152.1(14) yes
C25A C42 C41A 151.3(15) yes
C25A C42 C42A 125(4) yes
C25A C42 C43 49.4(11) yes
C25A C42 C43A 53(3) yes
C41 C42 C41A 17.0(12) yes
C41 C42 C42A 63(3) yes
C41 C42 C43 119.2(11) yes
C41 C42 C43A 122(3) yes
C41A C42 C42A 46(3) yes
C41A C42 C43 135.0(13) yes
C41A C42 C43A 139(3) yes
C42A C42 C43 172(4) yes
C42A C42 C43A 173(4) yes
C43 C42 C43A 12(3) yes
C22 C42A C23 47.4(13) yes
C22 C42A C23A 25.1(13) yes
C22 C42A C41 120(2) yes
C22 C42A C41A 98(2) yes
C22 C42A C42 133(4) yes
C22 C42A C43A 132(3) yes
C23 C42A C23A 23.5(15) yes
C23 C42A C41 161(3) yes
C23 C42A C41A 145(3) yes
C23 C42A C42 91(4) yes
C23 C42A C43A 88(3) yes
C23A C42A C41 145(3) yes
C23A C42A C41A 123(3) yes
C23A C42A C42 114(4) yes
C23A C42A C43A 112(3) yes
C41 C42A C41A 24.0(15) yes
C41 C42A C42 92(3) yes
C41 C42A C43A 95(3) yes
C41A C42A C42 116(4) yes
C41A C42A C43A 119(3) yes
C42 C42A C43A 3.7(19) yes
C25 C43 C25A 21.6(16) yes
C25 C43 C42 102.2(11) yes
C25 C43 C43A 106(3) yes
C25 C43 C44 108.7(14) yes
C25 C43 C44A 128(3) yes
C25 C43 C45A 91.1(14) yes
C25A C43 C42 81.8(17) yes
C25A C43 C43A 85(3) yes
C25A C43 C44 127.1(18) yes
C25A C43 C44A 143(2) yes
C25A C43 C45A 111.2(19) yes
C42 C43 C43A 13(3) yes
C42 C43 C44 123.0(11) yes
C42 C43 C44A 104(2) yes
C42 C43 C45A 137.7(12) yes
C43A C43 C44 131(3) yes
C43A C43 C44A 110(4) yes
C43A C43 C45A 148(3) yes
C44 C43 C44A 22(2) yes
C44 C43 C45A 19.3(12) yes
C44A C43 C45A 41(2) yes
C23 C43A C25 76.3(12) yes
C23 C43A C25A 60.6(16) yes
C23 C43A C42 45.2(18) yes
C23 C43A C42A 43.3(14) yes
C23 C43A C43 129(4) yes
C23 C43A C44A 145.6(19) yes
C25 C43A C25A 16.2(14) yes
C25 C43A C42 117(3) yes
C25 C43A C42A 116(2) yes
C25 C43A C43 53(3) yes
C25 C43A C44A 93(3) yes
C25A C43A C42 103(3) yes
C25A C43A C42A 102(3) yes
C25A C43A C43 69(4) yes
C25A C43A C44A 109(3) yes
C42 C43A C42A 3.0(16) yes
C42 C43A C43 155(5) yes
C42 C43A C44A 120(3) yes
C42A C43A C43 157(4) yes
C42A C43A C44A 123(3) yes
C43 C43A C44A 47(3) yes
C27A C44 C43 84.8(13) yes
C27A C44 C44A 130(3) yes
C27A C44 C45 37.3(12) yes
C27A C44 C45A 31(3) yes
C27A C44 C46A 85.2(17) yes
C27A C44 C57 147.1(13) yes
C27A C44 C57A 152.6(11) yes
C43 C44 C44A 47(3) yes
C43 C44 C45 122.1(13) yes
C43 C44 C45A 113(3) yes
C43 C44 C46A 162.0(10) yes
C43 C44 C57 112.5(15) yes
C43 C44 C57A 95.8(15) yes
C44A C44 C45 166(3) yes
C44A C44 C45A 159(4) yes
C44A C44 C46A 137(4) yes
C44A C44 C57 67(3) yes
C44A C44 C57A 51(3) yes
C45 C44 C45A 14(3) yes
C45 C44 C46A 50.1(14) yes
C45 C44 C57 119.8(13) yes
C45 C44 C57A 135.1(15) yes
C45A C44 C46A 62(3) yes
C45A C44 C57 132(3) yes
C45A C44 C57A 148(3) yes
C46A C44 C57 70.1(14) yes
C46A C44 C57A 86.3(16) yes
C57 C44 C57A 16.7(12) yes
C43 C44A C43A 22.9(17) yes
C43 C44A C44 111(4) yes
C43 C44A C45 104(3) yes
C43 C44A C45A 100(3) yes
C43 C44A C57 156(3) yes
C43 C44A C57A 135(4) yes
C43A C44A C44 133(4) yes
C43A C44A C45 124(3) yes
C43A C44A C45A 122(3) yes
C43A C44A C57 134(3) yes
C43A C44A C57A 113(3) yes
C44 C44A C45 9.4(16) yes
C44 C44A C45A 11(3) yes
C44 C44A C57 87(3) yes
C44 C44A C57A 110(4) yes
C45 C44A C45A 7.3(12) yes
C45 C44A C57 92(2) yes
C45 C44A C57A 114(3) yes
C45A C44A C57 98(3) yes
C45A C44A C57A 120(3) yes
C57 C44A C57A 22.6(16) yes
C27 C45 C27A 27.6(18) yes
C27 C45 C28A 20.7(11) yes
C27 C45 C44 124.8(14) yes
C27 C45 C44A 120.5(13) yes
C27 C45 C45A 118(3) yes
C27 C45 C46 118.3(13) yes
C27 C45 C46A 141.0(17) yes
C27 C45 C47A 98.2(13) yes
C27A C45 C28A 46.6(19) yes
C27A C45 C44 99(2) yes
C27A C45 C44A 95(2) yes
C27A C45 C45A 90(4) yes
C27A C45 C46 142.4(17) yes
C27A C45 C46A 156.6(18) yes
C27A C45 C47A 122.4(18) yes
C28A C45 C44 134.4(13) yes
C28A C45 C44A 129.9(13) yes
C28A C45 C45A 132(3) yes
C28A C45 C46 97.7(13) yes
C28A C45 C46A 120.4(18) yes
C28A C45 C47A 77.5(14) yes
C44 C45 C44A 4.5(8) yes
C44 C45 C45A 15(3) yes
C44 C45 C46 101.8(13) yes
C44 C45 C46A 77.9(19) yes
C44 C45 C47A 114.9(13) yes
C44A C45 C45A 15(3) yes
C44A C45 C46 103.9(14) yes
C44A C45 C46A 81(2) yes
C44A C45 C47A 115.8(14) yes
C45A C45 C46 115(3) yes
C45A C45 C46A 91(4) yes
C45A C45 C47A 129(3) yes
C46 C45 C46A 25.0(17) yes
C46 C45 C47A 20.3(10) yes
C46A C45 C47A 43.7(17) yes
C27 C45A C27A 17.7(16) yes
C27 C45A C43 105.3(14) yes
C27 C45A C44 145(3) yes
C27 C45A C44A 138(2) yes
C27 C45A C45 43(3) yes
C27 C45A C46 84.1(16) yes
C27 C45A C46A 101(3) yes
C27A C45A C43 89(2) yes
C27A C45A C44 134(4) yes
C27A C45A C44A 125(3) yes
C27A C45A C45 60(3) yes
C27A C45A C46 102(3) yes
C27A C45A C46A 118(3) yes
C43 C45A C44 48(3) yes
C43 C45A C44A 38.2(15) yes
C43 C45A C45 147(3) yes
C43 C45A C46 146.6(18) yes
C43 C45A C46A 137(3) yes
C44 C45A C44A 10(2) yes
C44 C45A C45 152(5) yes
C44 C45A C46 108(3) yes
C44 C45A C46A 92(4) yes
C44A C45A C45 158(4) yes
C44A C45A C46 116(3) yes
C44A C45A C46A 102(3) yes
C45 C45A C46 46(3) yes
C45 C45A C46A 62(3) yes
C46 C45A C46A 17.0(15) yes
C29A C46 C45 79.8(12) yes
C29A C46 C45A 96.3(14) yes
C29A C46 C46A 138(3) yes
C29A C46 C47 40.7(11) yes
C29A C46 C47A 41(3) yes
C29A C46 C58 138.2(12) yes
C29A C46 C58A 140.1(13) yes
C45 C46 C45A 19.0(14) yes
C45 C46 C46A 62(3) yes
C45 C46 C47 119.6(12) yes
C45 C46 C47A 120(3) yes
C45 C46 C58 108.6(14) yes
C45 C46 C58A 98.5(14) yes
C45A C46 C46A 44(3) yes
C45A C46 C47 133.3(12) yes
C45A C46 C47A 133(3) yes
C45A C46 C58 90.0(15) yes
C45A C46 C58A 79.8(16) yes
C46A C46 C47 156(3) yes
C46A C46 C47A 154(4) yes
C46A C46 C58 52(3) yes
C46A C46 C58A 42(3) yes
C47 C46 C47A 2(3) yes
C47 C46 C58 111.0(11) yes
C47 C46 C58A 119.1(12) yes
C47A C46 C58 110(3) yes
C47A C46 C58A 118(3) yes
C58 C46 C58A 10.2(10) yes
C44 C46A C45 51.9(15) yes
C44 C46A C45A 25.3(17) yes
C44 C46A C46 141(4) yes
C44 C46A C47 135.0(15) yes
C44 C46A C47A 136(2) yes
C44 C46A C57 50.9(13) yes
C44 C46A C58 100(3) yes
C44 C46A C58A 84(3) yes
C45 C46A C45A 27.0(18) yes
C45 C46A C46 93(4) yes
C45 C46A C47 95.7(18) yes
C45 C46A C47A 95(3) yes
C45 C46A C57 102(3) yes
C45 C46A C58 146(3) yes
C45 C46A C58A 133(3) yes
C45A C46A C46 119(4) yes
C45A C46A C47 119(2) yes
C45A C46A C47A 120(3) yes
C45A C46A C57 76(3) yes
C45A C46A C58 125(4) yes
C45A C46A C58A 109(3) yes
C46 C46A C47 16.5(19) yes
C46 C46A C47A 14(2) yes
C46 C46A C57 151(4) yes
C46 C46A C58 104(4) yes
C46 C46A C58A 122(4) yes
C47 C46A C47A 2.1(14) yes
C47 C46A C57 135.6(15) yes
C47 C46A C58 93.5(17) yes
C47 C46A C58A 109.5(17) yes
C47A C46A C57 138(2) yes
C47A C46A C58 95(3) yes
C47A C46A C58A 111(3) yes
C57 C46A C58 51.1(16) yes
C57 C46A C58A 33.5(14) yes
C58 C46A C58A 17.7(14) yes
C29 C47 C29A 25.4(16) yes
C29 C47 C30A 23.0(11) yes
C29 C47 C31A 71.4(12) yes
C29 C47 C46 119.9(12) yes
C29 C47 C46A 120.6(13) yes
C29 C47 C47A 120(3) yes
C29 C47 C48 103.1(12) yes
C29 C47 C48A 118.0(19) yes
C29A C47 C30A 47.9(18) yes
C29A C47 C31A 95.6(19) yes
C29A C47 C46 94.8(18) yes
C29A C47 C46A 96.2(18) yes
C29A C47 C47A 96(4) yes
C29A C47 C48 126.6(19) yes
C29A C47 C48A 140(3) yes
C30A C47 C31A 48.4(13) yes
C30A C47 C46 140.1(14) yes
C30A C47 C46A 138.7(14) yes
C30A C47 C47A 140(4) yes
C30A C47 C48 80.2(12) yes
C30A C47 C48A 95.2(19) yes
C31A C47 C46 153.5(14) yes
C31A C47 C46A 146.2(15) yes
C31A C47 C47A 151(4) yes
C31A C47 C48 31.9(10) yes
C31A C47 C48A 46.9(17) yes
C46 C47 C46A 7.4(11) yes
C46 C47 C47A 2(3) yes
C46 C47 C48 128.6(12) yes
C46 C47 C48A 114.4(18) yes
C46A C47 C47A 5(4) yes
C46A C47 C48 123.2(13) yes
C46A C47 C48A 109.6(18) yes
C47A C47 C48 127(3) yes
C47A C47 C48A 113(4) yes
C48 C47 C48A 15.1(15) yes
C29 C47A C29A 17.8(14) yes
C29 C47A C45 96.2(14) yes
C29 C47A C46 136(3) yes
C29 C47A C46A 137(3) yes
C29 C47A C47 43(3) yes
C29 C47A C48 76.9(13) yes
C29 C47A C48A 85.6(18) yes
C29 C47A C58 151.4(19) yes
C29A C47A C45 79.2(18) yes
C29A C47A C46 118(3) yes
C29A C47A C46A 120(3) yes
C29A C47A C47 61(3) yes
C29A C47A C48 94(2) yes
C29A C47A C48A 103(3) yes
C29A C47A C58 147(3) yes
C45 C47A C46 40.1(18) yes
C45 C47A C46A 40.8(15) yes
C45 C47A C47 140(4) yes
C45 C47A C48 151.9(18) yes
C45 C47A C48A 153(3) yes
C45 C47A C58 76.4(13) yes
C46 C47A C46A 11.3(19) yes
C46 C47A C47 176(6) yes
C46 C47A C48 144(3) yes
C46 C47A C48A 136(3) yes
C46 C47A C58 48(2) yes
C46A C47A C47 173(5) yes
C46A C47A C48 135(3) yes
C46A C47A C48A 129(3) yes
C46A C47A C58 39.3(15) yes
C47 C47A C48 39(3) yes
C47 C47A C48A 47(3) yes
C47 C47A C58 136(4) yes
C48 C47A C48A 8.7(12) yes
C48 C47A C58 96.5(13) yes
C48A C47A C58 89.3(17) yes
C31 C48 C31A 21(2) yes
C31 C48 C32A 28.1(11) yes
C31 C48 C47 108.5(10) yes
C31 C48 C47A 119.6(12) yes
C31 C48 C49 126.7(14) yes
C31 C48 C49A 136.9(17) yes
C31A C48 C32A 48(3) yes
C31A C48 C47 89(2) yes
C31A C48 C47A 101(2) yes
C31A C48 C49 145(3) yes
C31A C48 C49A 152(3) yes
C32A C48 C47 130.9(11) yes
C32A C48 C47A 137.7(12) yes
C32A C48 C49 98.9(13) yes
C32A C48 C49A 109.7(16) yes
C47 C48 C47A 13.9(10) yes
C47 C48 C49 112.0(12) yes
C47 C48 C49A 100.2(14) yes
C47A C48 C49 98.1(13) yes
C47A C48 C49A 86.4(15) yes
C49 C48 C49A 12.1(12) yes
C31 C48A C31A 12.4(14) yes
C31 C48A C47 101.7(18) yes
C31 C48A C47A 119.3(18) yes
C31 C48A C49 101(2) yes
C31 C48A C49A 115(3) yes
C31A C48A C47 90(2) yes
C31A C48A C47A 109(3) yes
C31A C48A C49 113(3) yes
C31A C48A C49A 127(3) yes
C47 C48A C47A 20.4(14) yes
C47 C48A C49 145(3) yes
C47 C48A C49A 132(3) yes
C47A C48A C49 126(3) yes
C47A C48A C49A 112(3) yes
C49 C48A C49A 14.7(14) yes
C48 C49 C48A 22.0(16) yes
C48 C49 C50 122.4(13) yes
C48 C49 C50A 125.2(17) yes
C48 C49 C59 128.3(11) yes
C48 C49 C59A 131.3(12) yes
C48A C49 C50 142.5(19) yes
C48A C49 C50A 146(3) yes
C48A C49 C59 106.8(17) yes
C48A C49 C59A 110.2(18) yes
C50 C49 C50A 3.3(11) yes
C50 C49 C59 102.0(10) yes
C50 C49 C59A 97.7(12) yes
C50A C49 C59 100.4(15) yes
C50A C49 C59A 96.1(16) yes
C59 C49 C59A 4.5(10) yes
C48 C49A C48A 19.4(16) yes
C48 C49A C50 102.4(18) yes
C48 C49A C50A 104(2) yes
C48 C49A C59 144(2) yes
C48 C49A C59A 145.9(19) yes
C48A C49A C50 121(3) yes
C48A C49A C50A 122(3) yes
C48A C49A C59 125(3) yes
C48A C49A C59A 128(3) yes
C50 C49A C50A 2.5(8) yes
C50 C49A C59 106.4(19) yes
C50 C49A C59A 102.2(18) yes
C50A C49A C59 106(3) yes
C50A C49A C59A 102(2) yes
C59 C49A C59A 4.5(12) yes
C33 C50 C33A 15.1(14) yes
C33 C50 C49 111.3(11) yes
C33 C50 C49A 119.5(13) yes
C33 C50 C51 124.5(11) yes
C33 C50 C51A 124.2(15) yes
C33A C50 C49 97.3(15) yes
C33A C50 C49A 105.9(17) yes
C33A C50 C51 138.0(15) yes
C33A C50 C51A 138.0(18) yes
C49 C50 C49A 9.4(11) yes
C49 C50 C51 109.1(10) yes
C49 C50 C51A 111.1(14) yes
C49A C50 C51 99.9(12) yes
C49A C50 C51A 101.8(16) yes
C51 C50 C51A 2.4(10) yes
C33 C50A C33A 13.4(14) yes
C33 C50A C49 113.8(18) yes
C33 C50A C49A 123.1(19) yes
C33 C50A C51 112.5(18) yes
C33 C50A C51A 112(2) yes
C33A C50A C49 101(2) yes
C33A C50A C49A 111(3) yes
C33A C50A C51 125(3) yes
C33A C50A C51A 125(3) yes
C49 C50A C49A 10.8(12) yes
C49 C50A C51 117.3(19) yes
C49 C50A C51A 120(3) yes
C49A C50A C51 106.9(19) yes
C49A C50A C51A 109(3) yes
C51 C50A C51A 2.5(10) yes
C50 C51 C50A 7.7(12) yes
C50 C51 C52 112.5(11) yes
C50 C51 C52A 101.9(14) yes
C50 C51 C60 108.4(10) yes
C50 C51 C60A 116.7(14) yes
C50A C51 C52 119.7(15) yes
C50A C51 C52A 109.4(17) yes
C50A C51 C60 101.0(14) yes
C50A C51 C60A 109.3(17) yes
C52 C51 C52A 11.7(12) yes
C52 C51 C60 126.5(10) yes
C52 C51 C60A 120.2(14) yes
C52A C51 C60 137.5(14) yes
C52A C51 C60A 131.6(17) yes
C60 C51 C60A 8.3(11) yes
C50 C51A C50A 7.9(13) yes
C50 C51A C52 115.1(19) yes
C50 C51A C52A 105(2) yes
C50 C51A C60 107.9(17) yes
C50 C51A C60A 116(2) yes
C50A C51A C52 122(3) yes
C50A C51A C52A 112(3) yes
C50A C51A C60 100.4(19) yes
C50A C51A C60A 108(3) yes
C52 C51A C52A 11.6(12) yes
C52 C51A C60 121.2(17) yes
C52 C51A C60A 115.1(19) yes
C52A C51A C60 132(2) yes
C52A C51A C60A 126(3) yes
C60 C51A C60A 8.0(11) yes
C35 C52 C35A 13.6(12) yes
C35 C52 C51 130.8(11) yes
C35 C52 C51A 128.8(14) yes
C35 C52 C53 107.1(11) yes
C35 C52 C53A 96.4(16) yes
C35A C52 C51 117.9(14) yes
C35A C52 C51A 115.7(17) yes
C35A C52 C53 119.4(13) yes
C35A C52 C53A 109.5(18) yes
C51 C52 C51A 3.3(11) yes
C51 C52 C53 109.8(11) yes
C51 C52 C53A 122.9(17) yes
C51A C52 C53 113.1(14) yes
C51A C52 C53A 126(2) yes
C53 C52 C53A 13.2(15) yes
C35 C52A C35A 16.2(14) yes
C35 C52A C51 146(2) yes
C35 C52A C51A 145(3) yes
C35 C52A C53 99.9(17) yes
C35 C52A C53A 92(2) yes
C35A C52A C51 133(3) yes
C35A C52A C51A 131(3) yes
C35A C52A C53 114.8(19) yes
C35A C52A C53A 107(3) yes
C51 C52A C51A 3.3(11) yes
C51 C52A C53 96.1(16) yes
C51 C52A C53A 107(2) yes
C51A C52A C53 99.3(19) yes
C51A C52A C53A 110(3) yes
C53 C52A C53A 10.6(13) yes
C37 C53 C37A 15.4(12) yes
C37 C53 C40A 86.5(13) yes
C37 C53 C52 96.2(11) yes
C37 C53 C52A 93.5(13) yes
C37 C53 C54 130.8(12) yes
C37 C53 C54A 131(3) yes
C37A C53 C40A 101.5(16) yes
C37A C53 C52 81.2(14) yes
C37A C53 C52A 78.5(15) yes
C37A C53 C54 144.6(14) yes
C37A C53 C54A 146(3) yes
C40A C53 C52 155.4(10) yes
C40A C53 C52A 155.3(11) yes
C40A C53 C54 45.4(13) yes
C40A C53 C54A 45(2) yes
C52 C53 C52A 2.8(10) yes
C52 C53 C54 123.0(13) yes
C52 C53 C54A 129(3) yes
C52A C53 C54 125.2(14) yes
C52A C53 C54A 132(3) yes
C54 C53 C54A 11.2(14) yes
C37 C53A C37A 19.8(15) yes
C37 C53A C52 119(3) yes
C37 C53A C52A 114(2) yes
C37 C53A C54 112(2) yes
C37 C53A C54A 111(3) yes
C37A C53A C52 101(3) yes
C37A C53A C52A 96(3) yes
C37A C53A C54 130(3) yes
C37A C53A C54A 131(3) yes
C52 C53A C52A 5.1(12) yes
C52 C53A C54 112(2) yes
C52 C53A C54A 118(3) yes
C52A C53A C54 117(2) yes
C52A C53A C54A 123(3) yes
C54 C53A C54A 8.1(10) yes
C40 C54 C40A 22.7(16) yes
C40 C54 C41A 21.6(12) yes
C40 C54 C53 113.5(14) yes
C40 C54 C53A 116.1(15) yes
C40 C54 C55 103.0(12) yes
C40 C54 C55A 111.1(19) yes
C40 C54 C56A 68.7(12) yes
C40A C54 C41A 44.3(17) yes
C40A C54 C53 93.7(19) yes
C40A C54 C53A 96(2) yes
C40A C54 C55 125.3(17) yes
C40A C54 C55A 134(3) yes
C40A C54 C56A 91.4(17) yes
C41A C54 C53 131.7(14) yes
C41A C54 C53A 134.0(15) yes
C41A C54 C55 81.6(13) yes
C41A C54 C55A 90(2) yes
C41A C54 C56A 47.2(13) yes
C53 C54 C53A 2.8(12) yes
C53 C54 C55 126.9(12) yes
C53 C54 C55A 124(2) yes
C53 C54 C56A 148.6(13) yes
C53A C54 C55 124.5(14) yes
C53A C54 C55A 121(2) yes
C53A C54 C56A 147.7(13) yes
C55 C54 C55A 9.2(14) yes
C55 C54 C56A 34.6(11) yes
C55A C54 C56A 42.3(18) yes
C40 C54A C40A 19.1(15) yes
C40 C54A C53 124(3) yes
C40 C54A C53A 128(3) yes
C40 C54A C55 80.5(15) yes
C40 C54A C55A 83.9(19) yes
C40A C54A C53 110(3) yes
C40A C54A C53A 114(3) yes
C40A C54A C55 100(2) yes
C40A C54A C55A 103(3) yes
C53 C54A C53A 4.2(13) yes
C53 C54A C55 126(3) yes
C53 C54A C55A 127(3) yes
C53A C54A C55 126(2) yes
C53A C54A C55A 127(3) yes
C55 C54A C55A 5.4(11) yes
C54 C55 C54A 9.3(11) yes
C54 C55 C56 119.7(12) yes
C54 C55 C56A 98.9(19) yes
C54 C55 C57A 133.4(12) yes
C54 C55 C60 115.0(12) yes
C54 C55 C60A 108.5(15) yes
C54A C55 C56 128.1(14) yes
C54A C55 C56A 108(2) yes
C54A C55 C57A 140.5(13) yes
C54A C55 C60 105.9(13) yes
C54A C55 C60A 99.3(16) yes
C56 C55 C56A 23.3(18) yes
C56 C55 C57A 16.9(12) yes
C56 C55 C60 114.7(12) yes
C56 C55 C60A 122.8(16) yes
C56A C55 C57A 40(2) yes
C56A C55 C60 138(2) yes
C56A C55 C60A 146(3) yes
C57A C55 C60 97.9(13) yes
C57A C55 C60A 106.0(16) yes
C60 C55 C60A 8.1(11) yes
C54 C55A C54A 13.5(15) yes
C54 C55A C56 120(3) yes
C54 C55A C56A 107(3) yes
C54 C55A C60 131(3) yes
C54 C55A C60A 127(3) yes
C54A C55A C56 132(2) yes
C54A C55A C56A 120(3) yes
C54A C55A C60 119(3) yes
C54A C55A C60A 115(3) yes
C56 C55A C56A 16.4(15) yes
C56 C55A C60 92.1(15) yes
C56 C55A C60A 98.3(18) yes
C56A C55A C60 108(3) yes
C56A C55A C60A 115(3) yes
C60 C55A C60A 6.3(10) yes
C41 C56 C41A 16.1(10) yes
C41 C56 C55 101.2(12) yes
C41 C56 C55A 92.2(13) yes
C41 C56 C56A 54(3) yes
C41 C56 C57 123.4(12) yes
C41 C56 C57A 117(3) yes
C41 C56 C58A 143.2(13) yes
C41A C56 C55 85.3(13) yes
C41A C56 C55A 76.2(14) yes
C41A C56 C56A 39(3) yes
C41A C56 C57 137.4(13) yes
C41A C56 C57A 133(3) yes
C41A C56 C58A 149.6(14) yes
C55 C56 C55A 9.2(11) yes
C55 C56 C56A 53(3) yes
C55 C56 C57 125.0(13) yes
C55 C56 C57A 136(3) yes
C55 C56 C58A 96.1(12) yes
C55A C56 C56A 44(4) yes
C55A C56 C57 133.4(15) yes
C55A C56 C57A 145(3) yes
C55A C56 C58A 104.7(14) yes
C56A C56 C57 172(4) yes
C56A C56 C57A 171(4) yes
C56A C56 C58A 148(4) yes
C57 C56 C57A 12(2) yes
C57 C56 C58A 28.9(10) yes
C57A C56 C58A 40(3) yes
C40 C56A C41 45.8(12) yes
C40 C56A C41A 23.7(13) yes
C40 C56A C54 46.5(9) yes
C40 C56A C55 92.5(19) yes
C40 C56A C55A 77.6(19) yes
C40 C56A C56 144(4) yes
C40 C56A C57 139.6(16) yes
C40 C56A C57A 140(2) yes
C41 C56A C41A 23.0(14) yes
C41 C56A C54 92.1(17) yes
C41 C56A C55 137(3) yes
C41 C56A C55A 123(3) yes
C41 C56A C56 106(4) yes
C41 C56A C57 104.8(18) yes
C41 C56A C57A 101(3) yes
C41A C56A C54 70.1(16) yes
C41A C56A C55 116(3) yes
C41A C56A C55A 101(3) yes
C41A C56A C56 128(4) yes
C41A C56A C57 126.0(19) yes
C41A C56A C57A 123(3) yes
C54 C56A C55 46.4(14) yes
C54 C56A C55A 31.1(15) yes
C54 C56A C56 143(4) yes
C54 C56A C57 139.1(18) yes
C54 C56A C57A 147(3) yes
C55 C56A C55A 16.1(15) yes
C55 C56A C56 104(4) yes
C55 C56A C57 103(3) yes
C55 C56A C57A 109(3) yes
C55A C56A C56 120(5) yes
C55A C56A C57 118(3) yes
C55A C56A C57A 125(3) yes
C56 C56A C57 6(3) yes
C56 C56A C57A 5(3) yes
C57 C56A C57A 7.8(13) yes
C44 C57 C44A 25.5(18) yes
C44 C57 C46A 59.0(13) yes
C44 C57 C56 122.8(12) yes
C44 C57 C56A 121.8(12) yes
C44 C57 C57A 115(3) yes
C44 C57 C58 99.3(14) yes
C44 C57 C58A 113(3) yes
C44A C57 C46A 84(2) yes
C44A C57 C56 99.4(18) yes
C44A C57 C56A 98.8(19) yes
C44A C57 C57A 90(4) yes
C44A C57 C58 123(2) yes
C44A C57 C58A 136(3) yes
C46A C57 C56 152.9(11) yes
C46A C57 C56A 150.8(12) yes
C46A C57 C57A 166(3) yes
C46A C57 C58 41.8(12) yes
C46A C57 C58A 55(3) yes
C56 C57 C56A 2.2(10) yes
C56 C57 C57A 17(3) yes
C56 C57 C58 120.8(11) yes
C56 C57 C58A 110(2) yes
C56A C57 C57A 19(3) yes
C56A C57 C58 119.9(12) yes
C56A C57 C58A 109(2) yes
C57A C57 C58 137(3) yes
C57A C57 C58A 125(4) yes
C58 C57 C58A 13.6(19) yes
C44 C57A C44A 19.5(16) yes
C44 C57A C55 143.6(14) yes
C44 C57A C56 140(3) yes
C44 C57A C56A 138(2) yes
C44 C57A C57 48(3) yes
C44 C57A C58 73.8(15) yes
C44 C57A C58A 80(2) yes
C44A C57A C55 140.7(16) yes
C44A C57A C56 126(3) yes
C44A C57A C56A 123(3) yes
C44A C57A C57 68(4) yes
C44A C57A C58 93(3) yes
C44A C57A C58A 99(3) yes
C55 C57A C56 27.1(15) yes
C55 C57A C56A 30.5(14) yes
C55 C57A C57 125(4) yes
C55 C57A C58 94.6(12) yes
C55 C57A C58A 90.6(17) yes
C56 C57A C56A 3.5(16) yes
C56 C57A C57 151(5) yes
C56 C57A C58 121(3) yes
C56 C57A C58A 118(3) yes
C56A C57A C57 153(4) yes
C56A C57A C58 124(2) yes
C56A C57A C58A 121(3) yes
C57 C57A C58 31(3) yes
C57 C57A C58A 35(3) yes
C58 C57A C58A 6.5(13) yes
C46 C58 C46A 23.7(17) yes
C46 C58 C47A 22.9(10) yes
C46 C58 C57 109.8(11) yes
C46 C58 C57A 120.3(13) yes
C46 C58 C58A 138(4) yes
C46 C58 C59 126.3(12) yes
C46 C58 C59A 139.2(16) yes
C46A C58 C47A 45.9(18) yes
C46A C58 C57 87.1(19) yes
C46A C58 C57A 98(2) yes
C46A C58 C58A 115(4) yes
C46A C58 C59 149.4(19) yes
C46A C58 C59A 161.3(19) yes
C47A C58 C57 126.9(13) yes
C47A C58 C57A 134.7(14) yes
C47A C58 C58A 153(4) yes
C47A C58 C59 103.7(13) yes
C47A C58 C59A 116.3(16) yes
C57 C58 C57A 12.0(11) yes
C57 C58 C58A 28(4) yes
C57 C58 C59 117.8(14) yes
C57 C58 C59A 105.2(17) yes
C57A C58 C58A 19(4) yes
C57A C58 C59 105.8(14) yes
C57A C58 C59A 93.3(17) yes
C58A C58 C59 92(4) yes
C58A C58 C59A 79(4) yes
C59 C58 C59A 13.2(13) yes
C46 C58A C46A 16.2(13) yes
C46 C58A C56 139.0(15) yes
C46 C58A C57 106(3) yes
C46 C58A C57A 124(2) yes
C46 C58A C58 32(3) yes
C46 C58A C59 98.1(18) yes
C46 C58A C59A 110(3) yes
C46A C58A C56 128(2) yes
C46A C58A C57 91(3) yes
C46A C58A C57A 110(3) yes
C46A C58A C58 47(4) yes
C46A C58A C59 114(3) yes
C46A C58A C59A 126(3) yes
C56 C58A C57 41.5(16) yes
C56 C58A C57A 22.4(13) yes
C56 C58A C58 158(3) yes
C56 C58A C59 106.3(17) yes
C56 C58A C59A 96(2) yes
C57 C58A C57A 19.5(17) yes
C57 C58A C58 138(5) yes
C57 C58A C59 147(3) yes
C57 C58A C59A 137(4) yes
C57A C58A C58 155(5) yes
C57A C58A C59 129(3) yes
C57A C58A C59A 118(3) yes
C58 C58A C59 68(3) yes
C58 C58A C59A 80(4) yes
C59 C58A C59A 12.0(13) yes
C49 C59 C49A 5.0(14) yes
C49 C59 C58 113.3(11) yes
C49 C59 C58A 130.2(15) yes
C49 C59 C60 112.1(10) yes
C49 C59 C60A 111.6(12) yes
C49A C59 C58 109.4(16) yes
C49A C59 C58A 127.0(19) yes
C49A C59 C60 117.1(16) yes
C49A C59 C60A 116.7(18) yes
C58 C59 C58A 19.4(15) yes
C58 C59 C60 118.4(12) yes
C58 C59 C60A 118.8(13) yes
C58A C59 C60 99.9(16) yes
C58A C59 C60A 100.4(17) yes
C60 C59 C60A 0.5(10) yes
C49 C59A C49A 4.9(11) yes
C49 C59A C58 97.7(17) yes
C49 C59A C58A 117(3) yes
C49 C59A C60 106.1(17) yes
C49 C59A C60A 107.2(18) yes
C49A C59A C58 94(2) yes
C49A C59A C58A 113(3) yes
C49A C59A C60 111(2) yes
C49A C59A C60A 112(2) yes
C58 C59A C58A 20.6(16) yes
C58 C59A C60 137(3) yes
C58 C59A C60A 136(3) yes
C58A C59A C60 119(3) yes
C58A C59A C60A 118(3) yes
C60 C59A C60A 1.1(12) yes
C51 C60 C51A 2.0(10) yes
C51 C60 C55 117.7(11) yes
C51 C60 C55A 104.6(13) yes
C51 C60 C59 107.6(10) yes
C51 C60 C59A 118.1(16) yes
C51A C60 C55 119.7(13) yes
C51A C60 C55A 106.5(15) yes
C51A C60 C59 106.2(13) yes
C51A C60 C59A 116.7(18) yes
C55 C60 C55A 14.3(11) yes
C55 C60 C59 122.6(10) yes
C55 C60 C59A 114.1(15) yes
C55A C60 C59 136.2(12) yes
C55A C60 C59A 128.2(17) yes
C59 C60 C59A 10.5(13) yes
C51 C60A C51A 1.9(10) yes
C51 C60A C55 129(2) yes
C51 C60A C55A 116(2) yes
C51 C60A C59 99.7(16) yes
C51 C60A C59A 109(2) yes
C51A C60A C55 131(2) yes
C51A C60A C55A 118(3) yes
C51A C60A C59 98.6(18) yes
C51A C60A C59A 108(3) yes
C55 C60A C55A 16.1(12) yes
C55 C60A C59 114.1(16) yes
C55 C60A C59A 106.9(19) yes
C55A C60A C59 129.4(18) yes
C55A C60A C59A 123(2) yes
C59 C60A C59A 9.0(11) yes
C1 C61 C1A 3.4(10) yes
C1 C61 C2 67.6(11) yes
C1 C61 C2A 65.7(13) yes
C1 C61 C62 108.3(16) yes
C1 C61 C68 120.0(19) yes
C1A C61 C2 67.0(13) yes
C1A C61 C2A 64.4(15) yes
C1A C61 C62 105.4(17) yes
C1A C61 C68 123(2) yes
C2 C61 C2A 12.4(11) yes
C2 C61 C62 116.2(17) yes
C2 C61 C68 114.1(18) yes
C2A C61 C62 104.6(17) yes
C2A C61 C68 126(2) yes
C62 C61 C68 119.9(18) yes
C62A C61 C68A 102(3) yes
C61 C62 C63 116.6(17) yes
C61 C62 C67 122.4(17) yes
C63 C62 C67 120.0(15) yes
C61 C62A C63A 127(4) yes
C61 C62A C67A 112(4) yes
C63A C62A C67A 120(4) yes
C62 C63 C64 120.0(19) yes
C62A C63A C64A 120(4) yes
C63 C64 C65 120.0(19) yes
C63A C64A C65A 120(4) yes
C64 C65 C66 120.0(17) yes
C64A C65A C66A 120(4) yes
C65 C66 C67 120.0(19) yes
C65A C66A C67A 120(4) yes
C62 C67 C66 120.0(17) yes
C62A C67A C66A 120(4) yes
C61 C68 C69 119.6(18) yes
C61 C68A C69A 112(3) yes
C68 C69 C70 112.1(13) yes
C68A C69A C70A 112(3) yes
C69 C70 C71 119.4(15) yes
C69A C70A C71A 119(4) yes
O1 C71 O2 127.1(17) yes
O1 C71 C70 122.9(17) yes
O2 C71 C70 110.0(17) yes
O1A C71A O2A 127(5) yes
O1A C71A C70A 123(5) yes
O2A C71A C70A 110(4) yes
Cl1 C73 Cl2 107(2) yes
C1 Li1 C1A 2.5(7) yes
C1 Li1 C2 45.5(10) yes
C1 Li1 C2A 46.2(12) yes
C1 Li1 C3 68.6(13) yes
C1 Li1 C3A 69.1(14) yes
C1 Li1 C5 62.4(12) yes
C1 Li1 C5A 61.9(13) yes
C1 Li1 C6 37.4(8) yes
C1 Li1 C6A 36.4(10) yes
C1 Li1 C9 35.3(8) yes
C1 Li1 C9A 37.6(10) yes
C1 Li1 C11 71.6(13) yes
C1 Li1 C12 67.3(13) yes
C1 Li1 C12A 69.1(14) yes
C1A Li1 C2 46.3(11) yes
C1A Li1 C2A 46.5(13) yes
C1A Li1 C3 70.6(14) yes
C1A Li1 C3A 70.8(16) yes
C1A Li1 C5 64.8(14) yes
C1A Li1 C5A 64.3(15) yes
C1A Li1 C6 39.1(10) yes
C1A Li1 C6A 38.3(12) yes
C1A Li1 C9 32.9(10) yes
C1A Li1 C9A 35.4(11) yes
C1A Li1 C11 69.9(14) yes
C1A Li1 C12 66.8(14) yes
C1A Li1 C12A 68.1(15) yes
C2 Li1 C2A 9.1(9) yes
C2 Li1 C3 35.4(8) yes
C2 Li1 C3A 29.7(9) yes
C2 Li1 C5 74.0(13) yes
C2 Li1 C5A 67.9(14) yes
C2 Li1 C6 70.6(13) yes
C2 Li1 C6A 67.1(14) yes
C2 Li1 C9 70.9(13) yes
C2 Li1 C9A 75.5(15) yes
C2 Li1 C11 57.8(11) yes
C2 Li1 C12 33.2(8) yes
C2 Li1 C12A 42.0(12) yes
C2A Li1 C3 43.5(12) yes
C2A Li1 C3A 36.5(12) yes
C2A Li1 C5 82.4(16) yes
C2A Li1 C5A 76.6(17) yes
C2A Li1 C6 75.8(15) yes
C2A Li1 C6A 72.6(16) yes
C2A Li1 C9 66.7(14) yes
C2A Li1 C9A 71.6(16) yes
C2A Li1 C11 48.7(12) yes
C2A Li1 C12 25.7(10) yes
C2A Li1 C12A 33.6(13) yes
C3 Li1 C3A 10.2(8) yes
C3 Li1 C5 56.1(10) yes
C3 Li1 C5A 48.4(12) yes
C3 Li1 C6 72.4(13) yes
C3 Li1 C6A 68.2(14) yes
C3 Li1 C9 101.8(16) yes
C3 Li1 C9A 105.4(17) yes
C3 Li1 C11 87.9(16) yes
C3 Li1 C12 58.1(12) yes
C3 Li1 C12A 69.0(15) yes
C3A Li1 C5 65.8(13) yes
C3A Li1 C5A 58.1(14) yes
C3A Li1 C6 79.1(15) yes
C3A Li1 C6A 74.9(16) yes
C3A Li1 C9 99.6(17) yes
C3A Li1 C9A 103.8(18) yes
C3A Li1 C11 78.4(16) yes
C3A Li1 C12 48.3(12) yes
C3A Li1 C12A 59.3(15) yes
C5 Li1 C5A 7.7(8) yes
C5 Li1 C6 32.0(7) yes
C5 Li1 C6A 29.9(9) yes
C5 Li1 C9 90.5(15) yes
C5 Li1 C9A 89.4(16) yes
C5 Li1 C11 128.9(18) yes
C5 Li1 C12 106.9(17) yes
C5 Li1 C12A 115.9(19) yes
C5A Li1 C6 35.8(10) yes
C5A Li1 C6A 33.0(11) yes
C5A Li1 C9 92.6(17) yes
C5A Li1 C9A 92.2(18) yes
C5A Li1 C11 124.3(19) yes
C5A Li1 C12 100.4(18) yes
C5A Li1 C12A 110(2) yes
C6 Li1 C6A 4.2(7) yes
C6 Li1 C9 58.9(11) yes
C6 Li1 C9A 57.5(13) yes
C6 Li1 C11 109.0(17) yes
C6 Li1 C12 100.8(16) yes
C6 Li1 C12A 105.1(18) yes
C6A Li1 C9 60.6(13) yes
C6A Li1 C9A 59.5(14) yes
C6A Li1 C11 108.0(18) yes
C6A Li1 C12 97.9(17) yes
C6A Li1 C12A 102.8(19) yes
C9 Li1 C9A 5.2(7) yes
C9 Li1 C11 60.1(11) yes
C9 Li1 C12 74.9(13) yes
C9 Li1 C12A 69.8(14) yes
C9A Li1 C11 64.5(13) yes
C9A Li1 C12 80.2(15) yes
C9A Li1 C12A 74.9(16) yes
C11 Li1 C12 30.2(8) yes
C11 Li1 C12A 19.3(9) yes
C12 Li1 C12A 11.0(9) yes
C62 C63 H63 119.992 no
C64 C63 H63 120.008 no
C62A C63A H63A 120.005 no
C64A C63A H63A 119.996 no
C63 C64 H64 119.998 no
C65 C64 H64 120.000 no
C63A C64A H64A 120.001 no
C65A C64A H64A 120.001 no
C64 C65 H65 120.006 no
C66 C65 H65 119.994 no
C64A C65A H65A 119.992 no
C66A C65A H65A 120.006 no
C65 C66 H66 119.998 no
C67 C66 H66 120.004 no
C65A C66A H66A 119.993 no
C67A C66A H66A 120.009 no
C62 C67 H67 120.000 no
C66 C67 H67 119.999 no
C62A C67A H67A 120.001 no
C66A C67A H67A 120.001 no
C61 C68 H68A 107.418 no
C61 C68 H68B 107.413 no
C69 C68 H68A 107.414 no
C69 C68 H68B 107.398 no
H68A C68 H68B 106.940 no
C61 C68A H68C 109.176 no
C61 C68A H68D 109.176 no
C69A C68A H68C 109.178 no
C69A C68A H68D 109.190 no
H68C C68A H68D 107.885 no
C68 C69 H69A 109.204 no
C68 C69 H69B 109.195 no
C70 C69 H69A 109.198 no
C70 C69 H69B 109.210 no
H69A C69 H69B 107.890 no
C68A C69A H69C 109.202 no
C68A C69A H69D 109.193 no
C70A C69A H69C 109.216 no
C70A C69A H69D 109.195 no
H69C C69A H69D 107.899 no
C69 C70 H70A 107.479 no
C69 C70 H70B 107.477 no
C71 C70 H70A 107.487 no
C71 C70 H70B 107.481 no
H70A C70 H70B 106.971 no
C69A C70A H70C 107.486 no
C69A C70A H70D 107.482 no
C71A C70A H70C 107.473 no
C71A C70A H70D 107.481 no
H70C C70A H70D 106.985 no
O2 C72 H72A 109.480 no
O2 C72 H72B 109.476 no
O2 C72 H72C 109.473 no
H72A C72 H72B 109.464 no
H72A C72 H72C 109.473 no
H72B C72 H72C 109.460 no
O2A C72A H72D 109.464 no
O2A C72A H72E 109.471 no
O2A C72A H72F 109.469 no
H72D C72A H72E 109.470 no
H72D C72A H72F 109.477 no
H72E C72A H72F 109.476 no
Cl1 C73 H73A 110.255 no
Cl1 C73 H73B 110.260 no
Cl2 C73 H73A 110.248 no
Cl2 C73 H73B 110.246 no
H73A C73 H73B 108.516 no

loop_
_geom_bond_atom_site_label_1
_geom_bond_atom_site_label_2
_geom_bond_distance
_geom_bond_publ_flag
Cl1 C73 1.83(5) yes
Cl2 C73 1.80(5) yes
P1 F1 1.58(3) yes
P1 F2 1.58(2) yes
P1 F3 1.57(3) yes
P1 F4 1.571(19) yes
P1 F5 1.579(19) yes
P1 F6 1.58(2) yes
P1 F2a 1.61(4) yes
P1 F3a 1.61(4) yes
P1 F1a 1.62(4) yes
P1 F4a 1.61(5) yes
O1 C71 1.22(3) yes
O1A C71A 1.22(7) yes
O2 C71 1.32(3) yes
O2 C72 1.48(3) yes
O2A C71A 1.32(7) yes
O2A C72A 1.48(6) yes
C1 C2 1.792(18) yes
C1 C2A 1.80(3) yes
C1 C6 1.507(17) yes
C1 C6A 1.45(3) yes
C1 C9 1.422(17) yes
C1 C9A 1.52(3) yes
C1 C61 1.58(3) yes
C1 Li1 2.29(5) yes
C1A C2 1.81(3) yes
C1A C2A 1.79(4) yes
C1A C6 1.56(3) yes
C1A C6A 1.51(4) yes
C1A C9 1.32(3) yes
C1A C9A 1.42(4) yes
C1A C61 1.64(4) yes
C1A Li1 2.25(5) yes
C2 C3 1.478(17) yes
C2 C3A 1.22(3) yes
C2 C12 1.39(2) yes
C2 C12A 1.73(4) yes
C2 C61 1.64(3) yes
C2 Li1 2.34(5) yes
C2A C3 1.78(3) yes
C2A C3A 1.48(4) yes
C2A C12 1.08(4) yes
C2A C12A 1.39(5) yes
C2A C61 1.72(4) yes
C2A Li1 2.28(5) yes
C3 C4 1.36(2) yes
C3 C4A 0.94(4) yes
C3 C14 1.506(19) yes
C3 C14A 1.85(4) yes
C3 Li1 2.50(5) yes
C3A C4 1.78(4) yes
C3A C4A 1.36(4) yes
C3A C12 2.01(3) yes
C3A C14 1.25(4) yes
C3A C14A 1.51(5) yes
C3A Li1 2.42(6) yes
C4 C5 1.47(2) yes
C4 C5A 1.16(4) yes
C4 C17 1.49(2) yes
C4 C17A 1.47(4) yes
C4A C5 1.81(4) yes
C4A C5A 1.47(5) yes
C4A C17 1.66(4) yes
C4A C17A 1.49(4) yes
C5 C6 1.387(16) yes
C5 C6A 1.30(3) yes
C5 C19 1.62(2) yes
C5 C19A 1.43(4) yes
C5 Li1 2.59(5) yes
C5A C6 1.51(3) yes
C5A C6A 1.39(4) yes
C5A C19 1.88(4) yes
C5A C19A 1.62(5) yes
C5A Li1 2.51(5) yes
C6 C7 1.496(18) yes
C6 C7A 1.32(3) yes
C6 Li1 2.40(5) yes
C6A C7 1.67(3) yes
C6A C7A 1.50(4) yes
C6A Li1 2.34(5) yes
C7 C8 1.432(18) yes
C7 C8A 1.16(3) yes
C7 C21 1.381(17) yes
C7 C21A 1.48(3) yes
C7A C8 1.69(3) yes
C7A C8A 1.43(4) yes
C7A C21 1.36(3) yes
C7A C21A 1.38(4) yes
C8 C9 1.419(18) yes
C8 C9A 1.20(3) yes
C8 C24 1.370(19) yes
C8 C24A 1.41(4) yes
C8A C9 1.63(3) yes
C8A C9A 1.42(4) yes
C8A C24 1.43(3) yes
C8A C24A 1.37(4) yes
C9 C10 1.385(17) yes
C9 C10A 1.31(3) yes
C9 Li1 2.39(5) yes
C9A C10 1.51(3) yes
C9A C10A 1.39(4) yes
C9A Li1 2.40(5) yes
C10 C11 1.512(18) yes
C10 C11A 1.19(3) yes
C10 C26 1.453(17) yes
C10 C26A 1.78(3) yes
C10A C11 1.87(3) yes
C10A C11A 1.51(4) yes
C10A C26 1.21(3) yes
C10A C26A 1.45(4) yes
C11 C12 1.33(3) yes
C11 C12A 0.86(4) yes
C11 C13A 1.96(4) yes
C11 C28 1.49(2) yes
C11 C28A 1.80(4) yes
C11 Li1 2.59(5) yes
C11A C12 1.79(4) yes
C11A C12A 1.33(5) yes
C11A C26 1.90(4) yes
C11A C27 1.97(4) yes
C11A C28 1.32(4) yes
C11A C28A 1.49(4) yes
C12 C13 1.436(18) yes
C12 C13A 1.37(4) yes
C12 C14A 1.88(3) yes
C12 Li1 2.50(5) yes
C12A C13 1.67(4) yes
C12A C13A 1.44(4) yes
C12A Li1 2.48(5) yes
C13 C13A 0.56(4) yes
C13 C14 1.42(2) yes
C13 C14A 0.90(4) yes
C13 C30 1.40(3) yes
C13 C30A 1.82(5) yes
C13A C14 1.94(4) yes
C13A C14A 1.42(5) yes
C13A C29 1.91(4) yes
C13A C30 1.12(4) yes
C13A C30A 1.40(5) yes
C14 C14A 0.53(4) yes
C14 C15 1.474(17) yes
C14 C15A 1.38(3) yes
C14A C15 1.73(3) yes
C14A C15A 1.47(4) yes
C14A C30 2.02(4) yes
C15 C15A 0.53(4) yes
C15 C16 1.41(3) yes
C15 C16A 0.92(4) yes
C15 C17A 1.98(4) yes
C15 C32 1.479(18) yes
C15 C32A 1.83(4) yes
C15A C16 1.90(4) yes
C15A C16A 1.41(5) yes
C15A C31 1.99(4) yes
C15A C32 1.23(3) yes
C15A C32A 1.48(5) yes
C16 C16A 0.52(4) yes
C16 C17 1.45(2) yes
C16 C17A 1.14(3) yes
C16 C34 1.487(19) yes
C16 C34A 1.46(3) yes
C16A C17 1.84(4) yes
C16A C17A 1.45(4) yes
C16A C32 1.90(4) yes
C16A C34 1.65(4) yes
C16A C34A 1.49(4) yes
C17 C17A 0.51(4) yes
C17 C18 1.38(3) yes
C17 C18A 0.89(4) yes
C17A C18 1.87(4) yes
C17A C18A 1.38(5) yes
C18 C18A 0.53(4) yes
C18 C19 1.55(2) yes
C18 C19A 1.24(4) yes
C18 C36 1.436(18) yes
C18 C36A 1.31(3) yes
C18A C19 1.93(4) yes
C18A C19A 1.55(5) yes
C18A C36 1.71(4) yes
C18A C36A 1.44(4) yes
C19 C20 1.38(2) yes
C19 C20A 0.91(4) yes
C19 C38A 2.02(3) yes
C19A C20 1.84(3) yes
C19A C20A 1.38(4) yes
C20 C21 1.299(19) yes
C20 C21A 0.91(3) yes
C20 C22A 1.73(4) yes
C20 C38 1.554(17) yes
C20 C38A 1.57(3) yes
C20 C39A 1.88(4) yes
C20A C21 1.71(3) yes
C20A C21A 1.30(4) yes
C20A C38 1.70(3) yes
C20A C38A 1.55(4) yes
C21 C22 1.35(3) yes
C21 C22A 1.11(4) yes
C21 C23A 1.81(4) yes
C21A C22 1.70(4) yes
C21A C22A 1.35(5) yes
C22 C22A 0.55(4) yes
C22 C23 1.32(3) yes
C22 C23A 0.78(4) yes
C22 C24A 1.87(4) yes
C22 C39 1.557(16) yes
C22 C39A 1.95(3) yes
C22 C42A 1.79(4) yes
C22A C23 1.86(4) yes
C22A C23A 1.32(5) yes
C22A C38 1.96(3) yes
C22A C39 1.30(3) yes
C22A C39A 1.56(4) yes
C23 C23A 0.58(4) yes
C23 C24 1.28(3) yes
C23 C24A 0.97(4) yes
C23 C25A 1.74(4) yes
C23 C42 1.440(19) yes
C23 C42A 1.29(3) yes
C23 C43A 1.88(3) yes
C23A C24 1.70(4) yes
C23A C24A 1.28(5) yes
C23A C42 1.79(4) yes
C23A C42A 1.44(4) yes
C24 C25 1.395(19) yes
C24 C25A 1.00(3) yes
C24A C25 1.84(4) yes
C24A C25A 1.40(4) yes
C25 C25A 0.55(4) yes
C25 C26 1.44(3) yes
C25 C26A 0.90(4) yes
C25 C27A 2.00(4) yes
C25 C43 1.51(2) yes
C25 C43A 1.81(4) yes
C25A C26 1.97(4) yes
C25A C26A 1.44(5) yes
C25A C42 1.84(4) yes
C25A C43 1.42(3) yes
C25A C43A 1.51(5) yes
C26 C26A 0.54(4) yes
C26 C27 1.410(19) yes
C26 C27A 1.23(3) yes
C26 C28A 1.79(4) yes
C26A C27 1.77(4) yes
C26A C27A 1.41(4) yes
C27 C27A 0.63(4) yes
C27 C28 1.36(2) yes
C27 C28A 0.76(4) yes
C27 C29A 1.92(4) yes
C27 C45 1.356(19) yes
C27 C45A 1.77(4) yes
C27A C28 1.95(4) yes
C27A C28A 1.36(5) yes
C27A C44 1.92(4) yes
C27A C45 1.18(3) yes
C27A C45A 1.36(5) yes
C28 C28A 0.59(4) yes
C28 C29 1.386(19) yes
C28 C29A 1.18(4) yes
C28 C30A 1.92(4) yes
C28A C29 1.78(4) yes
C28A C29A 1.39(5) yes
C28A C45 1.86(3) yes
C29 C29A 0.63(4) yes
C29 C30 1.38(3) yes
C29 C30A 0.77(4) yes
C29 C31A 1.93(3) yes
C29 C47 1.461(18) yes
C29 C47A 1.83(3) yes
C29A C30 1.98(4) yes
C29A C30A 1.38(5) yes
C29A C46 1.96(4) yes
C29A C47 1.28(3) yes
C29A C47A 1.46(4) yes
C30 C30A 0.61(5) yes
C30 C31 1.503(15) yes
C30 C31A 1.44(3) yes
C30A C31 1.76(3) yes
C30A C31A 1.50(4) yes
C30A C47 1.86(4) yes
C31 C31A 0.54(4) yes
C31 C32 1.40(2) yes
C31 C32A 0.92(4) yes
C31 C48 1.32(3) yes
C31 C48A 1.75(4) yes
C31A C32 1.89(4) yes
C31A C32A 1.40(5) yes
C31A C47 1.80(4) yes
C31A C48 0.95(4) yes
C31A C48A 1.32(5) yes
C32 C33 1.393(19) yes
C32 C33A 1.21(3) yes
C32 C34A 1.98(4) yes
C32A C33 1.67(3) yes
C32A C33A 1.39(4) yes
C32A C48 1.84(4) yes
C33 C34 1.450(19) yes
C33 C34A 1.09(3) yes
C33 C50 1.477(18) yes
C33 C50A 1.62(3) yes
C33A C34 1.82(4) yes
C33A C34A 1.45(4) yes
C33A C50 1.38(4) yes
C33A C50A 1.48(5) yes
C34 C35 1.38(2) yes
C34 C35A 0.97(4) yes
C34A C35 1.78(4) yes
C34A C35A 1.38(5) yes
C35 C36 1.44(2) yes
C35 C36A 1.23(3) yes
C35 C37A 1.75(4) yes
C35 C52 1.469(17) yes
C35 C52A 1.33(3) yes
C35A C36 1.75(4) yes
C35A C36A 1.44(4) yes
C35A C52 1.67(3) yes
C35A C52A 1.47(4) yes
C36 C36A 0.50(4) yes
C36 C37 1.34(2) yes
C36 C37A 0.88(3) yes
C36 C38A 1.97(4) yes
C36A C37 1.80(4) yes
C36A C37A 1.34(4) yes
C37 C38 1.53(2) yes
C37 C38A 1.29(4) yes
C37 C53 1.43(2) yes
C37 C53A 1.28(4) yes
C37A C38 1.88(4) yes
C37A C38A 1.53(5) yes
C37A C53 1.69(4) yes
C37A C53A 1.43(4) yes
C38 C38A 0.57(4) yes
C38 C39 1.31(3) yes
C38 C39A 0.74(4) yes
C38A C39 1.87(4) yes
C38A C39A 1.31(5) yes
C39 C39A 0.60(4) yes
C39 C40 1.53(3) yes
C39 C40A 1.27(4) yes
C39A C40 1.93(4) yes
C39A C40A 1.53(5) yes
C40 C40A 0.58(4) yes
C40 C41 1.39(3) yes
C40 C41A 0.81(4) yes
C40 C54 1.505(18) yes
C40 C54A 1.73(3) yes
C40 C56A 1.93(4) yes
C40A C41 1.97(4) yes
C40A C41A 1.39(5) yes
C40A C53 2.01(4) yes
C40A C54 1.43(4) yes
C40A C54A 1.50(4) yes
C41 C41A 0.62(4) yes
C41 C42 1.517(18) yes
C41 C42A 1.35(3) yes
C41 C56 1.550(19) yes
C41 C56A 1.31(3) yes
C41A C42 1.88(3) yes
C41A C42A 1.52(4) yes
C41A C54 1.99(3) yes
C41A C56 1.93(4) yes
C41A C56A 1.55(4) yes
C42 C42A 0.63(4) yes
C42 C43 1.40(3) yes
C42 C43A 0.77(4) yes
C42A C43A 1.40(5) yes
C43 C43A 0.66(5) yes
C43 C44 1.60(2) yes
C43 C44A 1.25(3) yes
C43 C45A 1.99(4) yes
C43A C44A 1.60(4) yes
C44 C44A 0.65(5) yes
C44 C45 1.34(3) yes
C44 C45A 0.71(5) yes
C44 C46A 1.66(4) yes
C44 C57 1.50(2) yes
C44 C57A 1.82(4) yes
C44A C45 1.97(5) yes
C44A C45A 1.34(6) yes
C44A C57 1.39(3) yes
C44A C57A 1.50(5) yes
C45 C45A 0.67(5) yes
C45 C46 1.471(19) yes
C45 C46A 1.30(4) yes
C45 C47A 1.99(4) yes
C45A C46 1.86(4) yes
C45A C46A 1.47(5) yes
C46 C46A 0.62(4) yes
C46 C47 1.38(2) yes
C46 C47A 0.79(4) yes
C46 C58 1.50(3) yes
C46 C58A 1.90(4) yes
C46A C47 1.96(4) yes
C46A C47A 1.38(5) yes
C46A C57 1.82(4) yes
C46A C58 1.22(4) yes
C46A C58A 1.50(5) yes
C47 C47A 0.59(4) yes
C47 C48 1.556(18) yes
C47 C48A 1.23(3) yes
C47A C48 1.97(3) yes
C47A C48A 1.56(4) yes
C47A C58 1.91(4) yes
C48 C49 1.296(17) yes
C48 C49A 1.45(3) yes
C48A C49 1.25(3) yes
C48A C49A 1.30(4) yes
C49 C50 1.532(18) yes
C49 C50A 1.35(3) yes
C49 C59 1.524(18) yes
C49 C59A 1.82(3) yes
C49A C50 1.72(3) yes
C49A C50A 1.53(4) yes
C49A C59 1.22(3) yes
C49A C59A 1.52(4) yes
C50 C51 1.450(17) yes
C50 C51A 1.40(3) yes
C50A C51 1.50(3) yes
C50A C51A 1.45(4) yes
C51 C52 1.386(17) yes
C51 C52A 1.39(3) yes
C51 C60 1.493(17) yes
C51 C60A 1.43(3) yes
C51A C52 1.40(3) yes
C51A C52A 1.39(4) yes
C51A C60 1.55(3) yes
C51A C60A 1.49(4) yes
C52 C53 1.559(18) yes
C52 C53A 1.31(3) yes
C52A C53 1.83(3) yes
C52A C53A 1.56(4) yes
C53 C54 1.32(3) yes
C53 C54A 0.92(4) yes
C53A C54 1.73(4) yes
C53A C54A 1.32(5) yes
C54 C55 1.38(2) yes
C54 C55A 1.01(4) yes
C54 C56A 1.88(3) yes
C54A C55 1.76(4) yes
C54A C55A 1.38(5) yes
C55 C56 1.319(17) yes
C55 C56A 1.08(3) yes
C55 C57A 2.01(3) yes
C55 C60 1.475(17) yes
C55 C60A 1.38(3) yes
C55A C56 1.65(3) yes
C55A C56A 1.32(4) yes
C55A C60 1.62(3) yes
C55A C60A 1.48(4) yes
C56 C56A 0.54(4) yes
C56 C57 1.37(3) yes
C56 C57A 0.84(4) yes
C56 C58A 1.95(4) yes
C56A C57 1.91(4) yes
C56A C57A 1.37(5) yes
C57 C57A 0.58(4) yes
C57 C58 1.42(2) yes
C57 C58A 1.00(4) yes
C57A C58 1.89(4) yes
C57A C58A 1.42(5) yes
C58 C58A 0.50(4) yes
C58 C59 1.402(16) yes
C58 C59A 1.41(3) yes
C58A C59 1.51(3) yes
C58A C59A 1.40(4) yes
C59 C60 1.401(18) yes
C59 C60A 1.62(3) yes
C59A C60 1.18(3) yes
C59A C60A 1.40(4) yes
C61 C62 1.58(3) yes
C61 C62A 1.42(4) yes
C61 C68 1.30(3) yes
C61 C68A 1.78(5) yes
C62 C63 1.39(3) yes
C62 C67 1.39(3) yes
C62A C63A 1.39(6) yes
C62A C67A 1.39(6) yes
C63 C64 1.39(3) yes
C63A C64A 1.39(6) yes
C64 C65 1.39(4) yes
C64A C65A 1.39(7) yes
C65 C66 1.39(3) yes
C65A C66A 1.39(7) yes
C66 C67 1.39(3) yes
C66A C67A 1.39(6) yes
C68 C69 1.59(3) yes
C68A C69A 1.59(6) yes
C69 C70 1.48(3) yes
C69A C70A 1.48(6) yes
C70 C71 1.43(3) yes
C70A C71A 1.43(6) yes
C63 H63 0.950 no
C63A H63A 0.950 no
C64 H64 0.950 no
C64A H64A 0.950 no
C65 H65 0.950 no
C65A H65A 0.950 no
C66 H66 0.950 no
C66A H66A 0.950 no
C67 H67 0.950 no
C67A H67A 0.950 no
C68 H68A 0.990 no
C68 H68B 0.990 no
C68A H68C 0.990 no
C68A H68D 0.990 no
C69 H69A 0.990 no
C69 H69B 0.990 no
C69A H69C 0.990 no
C69A H69D 0.990 no
C70 H70A 0.990 no
C70 H70B 0.990 no
C70A H70C 0.990 no
C70A H70D 0.990 no
C72 H72A 0.980 no
C72 H72B 0.980 no
C72 H72C 0.980 no
C72A H72D 0.980 no
C72A H72E 0.980 no
C72A H72F 0.980 no
C73 H73A 0.990 no
C73 H73B 0.990 no

loop_
_geom_contact_atom_site_label_1
_geom_contact_atom_site_label_2
_geom_contact_distance
_geom_contact_publ_flag
_geom_contact_site_symmetry_2
O1 C5 3.42(3) no .
O1 C5A 3.47(3) no .
O1 C6 3.60(3) no .
O1 C6A 3.57(3) no .
O1 C68 3.27(3) no .
O1 C69 2.84(3) no .
O1 C72 2.64(3) no .
O1A C68A 3.27(7) no .
O1A C69A 2.84(6) no .
O1A C72A 2.64(7) no .
O2 C6 3.25(3) no .
O2 C6A 3.34(4) no .
O2 C7 3.52(3) no .
O2 C7A 3.37(4) no .
C1 C4 3.094(16) no .
C1 C4A 3.04(3) no .
C1 C11A 2.96(4) no .
C1 C24 3.578(19) no .
C1 C67 3.149(19) no .
C1 C69 3.42(2) no .
C1 C70 3.37(2) no .
C1A C4 3.16(3) no .
C1A C4A 3.09(4) no .
C1A C11A 2.87(4) no .
C1A C24 3.50(3) no .
C1A C24A 3.58(4) no .
C1A C26 3.54(3) no .
C1A C67 3.13(3) no .
C1A C69 3.51(3) no .
C1A C70 3.45(3) no .
C2 C10 2.971(19) no .
C2 C10A 3.26(3) no .
C2 C15 3.529(17) no .
C2 C15A 3.47(3) no .
C2 C17A 3.54(4) no .
C2 C30 3.58(2) no .
C2 C63 3.20(2) no .
C2A C10 2.66(4) no .
C2A C10A 2.97(4) no .
C2A C15A 3.53(4) no .
C2A C28 3.36(4) no .
C2A C30 3.39(4) no .
C2A C30A 3.58(5) no .
C2A C63 3.05(3) no .
C3 C16 2.893(19) no .
C3 C16A 2.81(3) no .
C3 C18 3.52(2) no .
C3 C18A 3.18(4) no .
C3 C19A 3.35(4) no .
C3 C68 2.98(2) no .
C3A C16 3.05(3) no .
C3A C16A 2.89(4) no .
C3A C18A 3.52(5) no .
C3A C68 3.05(4) no .
C4 C7A 3.59(3) no .
C4 C15A 3.21(4) no .
C4 C20A 3.31(4) no .
C4 C36 3.59(2) no .
C4 C36A 3.35(4) no .
C4 C61 3.46(3) no .
C4 C68 3.43(2) no .
C4A C13 3.28(4) no .
C4A C15A 2.88(4) no .
C4A C36A 3.59(5) no .
C4A C61 3.29(4) no .
C4A C68 3.33(4) no .
C5 C8 3.557(15) no .
C5 C8A 3.40(3) no .
C5 C21 2.985(19) no .
C5 C21A 2.68(4) no .
C5 C36 3.563(18) no .
C5 C36A 3.53(3) no .
C5 C61 3.39(3) no .
C5 C68 3.44(2) no .
C5 C71 3.39(3) no .
C5A C8A 3.56(4) no .
C5A C14 3.34(4) no .
C5A C16 3.45(3) no .
C5A C21 3.28(3) no .
C5A C21A 2.98(4) no .
C5A C36A 3.56(4) no .
C5A C61 3.21(4) no .
C5A C68 3.26(4) no .
C5A C71 3.51(4) no .
C6 C10 3.566(17) no .
C6 C10A 3.55(3) no .
C6 C20 2.722(17) no .
C6 C20A 2.65(3) no .
C6 C22A 3.59(4) no .
C6 C24 3.540(17) no .
C6 C24A 3.41(3) no .
C6 C68 3.09(2) no .
C6 C70 3.250(19) no .
C6 C71 3.11(3) no .
C6A C10 3.56(3) no .
C6A C10A 3.57(4) no .
C6A C17 3.51(3) no .
C6A C18 3.55(3) no .
C6A C20 2.81(3) no .
C6A C20A 2.72(4) no .
C6A C24A 3.54(4) no .
C6A C68 2.96(3) no .
C6A C70 3.26(3) no .
C6A C71 3.13(3) no .
C7 C10 3.562(18) no .
C7 C10A 3.38(3) no .
C7 C19 2.823(17) no .
C7 C19A 3.08(3) no .
C7 C23 2.69(2) no .
C7 C25 3.500(17) no .
C7 C25A 3.25(3) no .
C7 C38 3.573(15) no .
C7 C39 3.540(16) no .
C7 C39A 3.60(3) no .
C7A C10A 3.56(4) no .
C7A C19 2.57(3) no .
C7A C19A 2.82(4) no .
C7A C23 2.89(3) no .
C7A C25A 3.50(4) no .
C7A C38 3.46(3) no .
C7A C38A 3.57(4) no .
C7A C39 3.53(3) no .
C7A C39A 3.54(4) no .
C8 C11A 3.46(3) no .
C8 C20 3.435(17) no .
C8 C22A 3.05(3) no .
C8 C26 2.781(18) no .
C8 C26A 2.54(3) no .
C8 C42 3.400(19) no .
C8 C42A 3.47(4) no .
C8 C43 3.509(16) no .
C8 C43A 3.45(3) no .
C8A C20 3.17(3) no .
C8A C20A 3.44(4) no .
C8A C22A 2.81(4) no .
C8A C26 3.04(3) no .
C8A C26A 2.78(4) no .
C8A C42 3.39(3) no .
C8A C42A 3.40(4) no .
C8A C43A 3.51(4) no .
C9 C21 3.518(17) no .
C9 C23 3.60(2) no .
C9 C25 2.719(17) no .
C9 C25A 2.87(3) no .
C9 C27 3.515(17) no .
C9 C27A 3.51(3) no .
C9 C28 3.522(18) no .
C9 C28A 3.44(4) no .
C9 C62 2.97(2) no .
C9 C67 3.186(19) no .
C9A C21 3.34(3) no .
C9A C21A 3.52(4) no .
C9A C23 3.39(3) no .
C9A C23A 3.60(5) no .
C9A C25 2.60(3) no .
C9A C25A 2.72(4) no .
C9A C27 3.56(3) no .
C9A C27A 3.51(4) no .
C9A C28A 3.52(4) no .
C9A C62 3.16(3) no .
C9A C67 3.32(3) no .
C10 C24 2.95(2) no .
C10 C24A 3.31(4) no .
C10 C29 3.588(18) no .
C10 C29A 3.44(4) no .
C10 C45 3.558(17) no .
C10 C61 3.28(3) no .
C10 C62 3.14(2) no .
C10 C67 3.49(2) no .
C10A C24 2.57(4) no .
C10A C24A 2.95(5) no .
C10A C29A 3.59(4) no .
C10A C43 3.49(3) no .
C10A C45 3.45(3) no .
C10A C45A 3.56(4) no .
C10A C61 3.53(4) no .
C10A C62 3.42(3) no .
C11 C61 3.25(3) no .
C11 C62 3.25(2) no .
C11 C63 3.41(3) no .
C11A C30 3.01(3) no .
C11A C61 3.51(4) no .
C11A C62 3.44(4) no .
C12 C29A 3.19(4) no .
C12 C62 3.07(2) no .
C12 C63 3.14(2) no .
C12A C15A 3.53(4) no .
C12A C26A 3.58(5) no .
C12A C27A 3.58(4) no .
C12A C29A 2.87(5) no .
C12A C62 3.10(4) no .
C12A C63 3.18(3) no .
C13 C16A 3.32(4) no .
C13 C28A 3.31(4) no .
C13 C32 2.890(15) no .
C13 C32A 2.76(3) no .
C13 C48 3.487(19) no .
C13A C27 3.53(4) no .
C13A C32 3.10(3) no .
C13A C32A 2.89(4) no .
C13A C48 3.30(3) no .
C13A C48A 3.49(4) no .
C14 C17 2.90(2) no .
C14 C31A 3.22(4) no .
C14 C33A 3.59(3) no .
C14 C34A 3.47(4) no .
C14A C17 3.33(4) no .
C14A C28 3.51(4) no .
C15 C30A 3.40(4) no .
C15 C35 3.52(2) no .
C15 C35A 3.20(4) no .
C15 C50 3.550(18) no .
C15 Li1 3.33(5) no .
C15A C29 3.57(4) no .
C15A C35A 3.52(5) no .
C15A C50 3.49(3) no .
C15A C50A 3.55(4) no .
C15A Li1 3.29(6) no .
C16 C19A 3.39(4) no .
C16 C36 2.90(3) no .
C16 C36A 2.45(4) no .
C16 C50 3.558(16) no .
C16 C52A 3.43(3) no .
C16A C36 3.34(4) no .
C16A C36A 2.90(5) no .
C16A C50 3.42(3) no .
C16A C50A 3.56(4) no .
C16A Li1 3.56(6) no .
C17 C20A 3.26(4) no .
C17 C33 3.555(16) no .
C17 C35 2.750(18) no .
C17 C35A 2.64(3) no .
C17 C37 3.547(19) no .
C17 C37A 3.19(3) no .
C17 Li1 3.24(5) no .
C17A C33 3.32(3) no .
C17A C33A 3.55(4) no .
C17A C35 2.92(4) no .
C17A C35A 2.75(4) no .
C17A C37A 3.55(5) no .
C17A Li1 3.16(5) no .
C18 C21A 3.47(3) no .
C18 C34 2.908(19) no .
C18 C34A 3.22(3) no .
C18 C38 2.96(2) no .
C18 C53A 3.49(3) no .
C18 Li1 3.60(5) no .
C18A C34 2.64(3) no .
C18A C34A 2.91(4) no .
C18A C38 3.43(4) no .
C18A Li1 3.54(5) no .
C19 C22 3.50(2) no .
C19A C35 3.51(3) no .
C19A C37 2.94(3) no .
C19A C37A 2.78(4) no .
C20 C24A 3.37(3) no .
C20 C36A 3.29(4) no .
C20 Li1 3.38(5) no .
C20A C36A 2.96(5) no .
C20A C40A 3.51(5) no .
C20A Li1 3.36(6) no .
C21 C25A 3.45(3) no .
C21 C40 3.478(19) no .
C21 C40A 3.40(3) no .
C21 Li1 3.30(5) no .
C21A C24 3.02(4) no .
C21A C37 3.44(3) no .
C21A C40A 3.48(4) no .
C21A Li1 3.30(6) no .
C22 C43 3.43(3) no .
C22A C41 3.04(4) no .
C22A C41A 2.73(5) no .
C23 C40 2.998(16) no .
C23 C40A 3.29(3) no .
C23A C26A 3.58(5) no .
C23A C40 2.78(3) no .
C23A C40A 3.00(4) no .
C24 C41 3.510(18) no .
C24 C44 3.585(16) no .
C24 C44A 3.37(3) no .
C24 Li1 3.29(5) no .
C24A C41 3.39(3) no .
C24A C41A 3.51(4) no .
C24A C44A 3.58(4) no .
C24A Li1 3.34(6) no .
C25 Li1 3.43(5) no .
C25A C45 3.21(3) no .
C25A Li1 3.51(6) no .
C26 C44A 3.09(4) no .
C26 C46A 3.57(3) no .
C26 Li1 3.17(5) no .
C26A C42A 3.55(5) no .
C26A C44A 2.81(4) no .
C26A Li1 3.25(5) no .
C27 C43A 3.57(5) no .
C27 C58 3.542(19) no .
C27 Li1 3.53(5) no .
C27A C42 3.57(4) no .
C27A C47 3.13(4) no .
C27A C58 3.43(3) no .
C27A C58A 3.54(4) no .
C28 C46A 3.10(3) no .
C28 C48 3.547(16) no .
C28 C48A 3.42(3) no .
C28A C48A 3.55(4) no .
C29 C45A 3.43(4) no .
C29 C49 3.451(15) no .
C29 C49A 3.48(3) no .
C29 Li1 3.58(5) no .
C29A C32A 3.55(5) no .
C29A C44 3.38(4) no .
C29A C49 3.48(3) no .
C29A C49A 3.45(4) no .
C30 C33A 3.52(3) no .
C30 C49 3.490(16) no .
C30 Li1 3.47(5) no .
C30A C45 3.53(4) no .
C30A C49 3.39(3) no .
C30A C49A 3.49(4) no .
C30A Li1 3.50(6) no .
C31 C50 2.917(17) no .
C31 C50A 2.86(3) no .
C31A C50 3.00(3) no .
C31A C50A 2.92(4) no .
C31A C59 3.40(4) no .
C32 C49 2.70(2) no .
C32 C49A 3.00(4) no .
C33 C36A 3.45(4) no .
C33 C48A 3.13(4) no .
C33 C52 2.819(18) no .
C33 C52A 2.59(3) no .
C33A C48A 2.78(5) no .
C33A C52 3.04(4) no .
C33A C52A 2.82(4) no .
C33A C59 3.45(4) no .
C34 C37 3.37(2) no .
C34 C51 2.849(17) no .
C34 C51A 2.81(3) no .
C34 C53 3.565(19) no .
C34 C53A 3.26(3) no .
C34A C49 3.40(3) no .
C34A C51 2.89(3) no .
C34A C51A 2.85(4) no .
C34A C53A 3.56(4) no .
C35 C50 2.912(18) no .
C35 C50A 3.10(3) no .
C35 C54A 3.31(4) no .
C35A C50 2.72(3) no .
C35A C50A 2.91(4) no .
C36 C54A 3.30(4) no .
C36A C39A 3.56(5) no .
C37 C40 2.87(3) no .
C37 C51 3.407(18) no .
C37 C51A 3.45(3) no .
C37 C55A 3.34(4) no .
C37A C40 3.34(4) no .
C37A C51 3.38(4) no .
C37A C51A 3.41(4) no .
C38 C41A 3.16(4) no .
C38 C42A 3.57(4) no .
C38 C54 2.96(3) no .
C38 C54A 2.75(4) no .
C38A C52 3.49(4) no .
C38A C54 3.22(4) no .
C38A C54A 2.96(5) no .
C39 C42 2.98(3) no .
C39 C53A 3.01(3) no .
C39 C55A 3.41(3) no .
C39A C42 3.53(4) no .
C39A C53A 2.77(4) no .
C40 C43A 3.19(4) no .
C40 C60 3.553(17) no .
C40 C60A 3.44(3) no .
C40A C60A 3.55(4) no .
C41 C44 3.05(3) no .
C41 C44A 2.46(4) no .
C41 C60 3.540(17) no .
C41 C60A 3.50(3) no .
C41A C44A 3.05(5) no .
C41A C60A 3.54(4) no .
C42 C55 3.527(16) no .
C42 C57 2.980(18) no .
C42 C57A 2.68(3) no .
C42A C44 3.19(4) no .
C42A C55 3.46(3) no .
C42A C55A 3.53(4) no .
C42A C57 3.34(3) no .
C42A C57A 2.98(4) no .
C43 C56 2.893(19) no .
C43 C56A 3.15(3) no .
C43 C58A 3.41(3) no .
C43A C56 2.74(3) no .
C43A C56A 2.89(4) no .
C44 C59 3.489(16) no .
C44 C59A 3.42(3) no .
C44A C59A 3.49(4) no .
C45A C56 3.17(4) no .
C46 C49 2.904(17) no .
C46 C49A 2.70(3) no .
C46A C49 3.15(3) no .
C46A C49A 2.90(4) no .
C46A C60 3.56(4) no .
C47 C50A 3.60(3) no .
C47 C59 2.833(18) no .
C47 C59A 3.08(3) no .
C48 C51 3.577(16) no .
C48 C51A 3.56(3) no .
C48 C58A 3.32(4) no .
C48 C60 3.595(18) no .
C48A C51 3.58(3) no .
C48A C51A 3.58(4) no .
C48A C58A 2.89(5) no .
C48A C60 3.40(3) no .
C48A C60A 3.60(4) no .
C49 C52 3.564(17) no .
C49 C52A 3.49(3) no .
C49A C52A 3.56(4) no .
C49A C55 3.50(3) no .
C49A C57 3.37(3) no .
C50 C53A 3.52(3) no .
C50 C58 3.582(15) no .
C50A C58 3.42(3) no .
C50A C58A 3.58(4) no .
C51 C54 2.754(17) no .
C51 C54A 2.68(3) no .
C51 C56A 3.53(3) no .
C51 C58 3.550(16) no .
C51 C58A 3.50(3) no .
C51A C54 2.83(3) no .
C51A C54A 2.75(4) no .
C51A C58 3.59(3) no .
C51A C58A 3.55(4) no .
C52 C55 3.012(19) no .
C52 C55A 2.77(4) no .
C52 C59 3.573(17) no .
C52 C59A 3.51(3) no .
C52A C55 3.23(3) no .
C52A C55A 3.01(4) no .
C52A C59A 3.57(4) no .
C53 C56 3.46(2) no .
C53 C60 2.818(19) no .
C53 C60A 2.64(3) no .
C53A C60 2.99(4) no .
C53A C60A 2.82(4) no .
C54 C59A 3.39(3) no .
C55A C58 3.24(3) no .
C56A C59 3.07(4) no .
C56A C59A 2.78(4) no .
C57 C60 2.734(16) no .
C57 C60A 2.86(3) no .
C61 C70 3.14(3) no .
C61 C70A 3.25(5) no .
C62 C65 2.78(3) no .
C62 C69 3.14(3) no .
C62A C65A 2.78(5) no .
C62A C69A 3.14(6) no .
C63 C66 2.78(3) no .
C63 C68 3.29(3) no .
C63A C66A 2.78(6) no .
C63A C68A 3.29(6) no .
C64 C67 2.78(3) no .
C64A C67A 2.78(6) no .
C67 C68 3.33(3) no .
C67 C69 3.36(3) no .
C67A C68A 3.33(6) no .
C67A C69A 3.36(6) no .
C68 C71 3.18(3) no .
C68A C71A 3.18(6) no .
C70 C72 3.60(3) no .
C70A C72A 3.60(6) no .
Cl1 C10A 3.55(3) no 3_655
Cl1 C30A 3.57(4) no 3_755
Cl1 C31A 3.53(4) no 3_755
Cl1 C66 3.24(3) no 3_655
Cl1 C67 3.43(3) no 3_655
Cl1 C72 3.52(3) no 4_554
Cl1 C72A 3.24(6) no 4_554
Cl2 Cl2 3.44(3) no 3_655
Cl2 F3 3.45(3) no .
Cl2 F3a 3.28(4) no .
Cl2 C10 3.370(19) no 3_655
Cl2 C10A 3.52(3) no 3_655
Cl2 C11A 3.44(3) no 3_655
Cl2 C63 3.49(3) no .
Cl2 C64 3.41(3) no .
Cl2 C64 3.50(3) no 3_655
Cl2 C64A 3.54(6) no .
Cl2 C65 3.39(3) no 3_655
F1 C12 3.59(3) no .
F1 C13 2.74(3) no .
F1 C13A 3.08(4) no .
F1 C14 2.97(3) no .
F1 C14A 2.82(4) no .
F1 C15A 3.46(4) no .
F1 C30 3.35(3) no .
F1 C66 3.35(3) no 1_655
F1 C67 3.30(3) no 1_655
F1 C73 3.54(5) no .
F2 C20 3.50(3) no 4_554
F2 C21 3.43(3) no 4_554
F2 C21A 3.37(4) no 4_554
F2 C22A 3.34(4) no 4_554
F2 C34 3.38(2) no 4_454
F2 C34A 3.52(4) no 4_454
F2 C35 3.22(2) no 4_454
F2 C35A 3.13(3) no 4_454
F2 C51 3.59(2) no 4_454
F2 C51A 3.53(3) no 4_454
F2 C52 3.20(2) no 4_454
F2 C52A 3.01(3) no 4_454
F2 C56 3.56(3) no 2_655
F2 C56A 3.47(4) no 2_655
F3 Cl2 3.45(3) no .
F3 C63 3.36(4) no .
F3 C72 3.19(4) no 4_554
F3 C73 3.13(5) no .
F4 C38 3.30(3) no 4_554
F4 C38A 3.45(4) no 4_554
F4 C39 3.50(3) no 4_554
F4 C39A 3.22(4) no 4_554
F4 C41 3.16(3) no 2_655
F4 C41A 3.54(4) no 2_655
F4 C42 3.53(3) no 2_655
F4 C43A 3.48(4) no 2_655
F4 C44A 3.50(4) no 2_655
F4 C56 3.26(3) no 2_655
F4 C56A 3.33(4) no 2_655
F4 C57A 3.26(4) no 2_655
F4 C69 3.31(3) no 1_655
F4 C70 3.42(3) no 1_655
F5 C2 3.17(2) no .
F5 C2A 3.33(4) no .
F5 C3 3.13(2) no .
F5 C3A 2.96(4) no .
F5 C12 3.50(2) no .
F5 C13 3.43(3) no .
F5 C14 3.12(2) no .
F5 C14A 3.21(4) no .
F5 C56 3.254(19) no 2_655
F5 C56A 3.50(3) no 2_655
F5 C57 3.177(19) no 2_655
F5 C57A 3.02(3) no 2_655
F5 C63A 3.33(5) no .
F5 C68 3.55(3) no .
F5 C68A 3.35(5) no .
F6 C19 3.20(3) no 4_554
F6 C19A 3.54(4) no 4_554
F6 C20 2.90(2) no 4_554
F6 C20A 2.86(4) no 4_554
F6 C21A 3.35(4) no 4_554
F6 C38 3.05(3) no 4_554
F6 C38A 2.92(4) no 4_554
F6 C39A 3.37(4) no 4_554
F6 C66 3.25(3) no 1_655
F6 C66A 2.97(5) no 1_655
F6 C67A 3.46(4) no 1_655
F6 C72 3.44(3) no 4_554
F2a C72A 3.45(7) no 4_554
F3a Cl2 3.28(4) no .
F3a C63A 3.25(7) no .
F3a C73 2.75(6) no .
F1a C67A 3.45(6) no 1_655
F1a C70A 3.29(6) no 1_655
O1 C25 3.36(3) no 2_555
O1 C25A 3.29(3) no 2_555
O1 C43 3.49(3) no 2_555
O1 C43A 3.57(4) no 2_555
O1 C46 3.54(3) no 2_655
O1 C47 3.48(3) no 2_655
O1 C47A 3.44(4) no 2_655
O1 C48 3.49(3) no 2_655
O1 C48A 3.21(4) no 2_655
O1 C49 3.44(3) no 2_655
O1 C49A 3.31(4) no 2_655
O1 C58 3.56(3) no 2_655
O1 C59 3.48(3) no 2_655
O2 C15 3.32(3) no 1_455
O2 C16 3.09(3) no 1_455
O2 C16A 2.99(4) no 1_455
O2 C32 3.54(3) no 1_455
O2 C33 3.48(3) no 1_455
O2 C34 3.36(3) no 1_455
O2 C34A 3.19(4) no 1_455
C2 F5 3.17(2) no .
C2A F5 3.33(4) no .
C3 F5 3.13(2) no .
C3A F5 2.96(4) no .
C4 C45 3.524(14) no 2_655
C4 C45A 3.57(3) no 2_655
C4 C46 3.315(14) no 2_655
C4 C46A 3.13(3) no 2_655
C4A C45A 3.58(3) no 2_655
C4A C46 3.48(3) no 2_655
C4A C46A 3.22(3) no 2_655
C7 C32 3.520(14) no 1_455
C7 C33 3.275(14) no 1_455
C7 C33A 3.18(3) no 1_455
C7A C33 3.38(3) no 1_455
C7A C33A 3.31(3) no 1_455
C8 C31 3.571(13) no 1_455
C8 C32 3.491(14) no 1_455
C8 C32A 3.38(3) no 1_455
C8 C33 3.581(16) no 1_455
C8 C33A 3.34(3) no 1_455
C8A C31 3.59(2) no 1_455
C8A C32 3.41(3) no 1_455
C8A C32A 3.33(3) no 1_455
C8A C33 3.40(3) no 1_455
C8A C33A 3.18(4) no 1_455
C8A C50A 3.57(4) no 1_455
C10 Cl2 3.370(19) no 3_655
C10A Cl1 3.55(3) no 3_655
C10A Cl2 3.52(3) no 3_655
C11A Cl2 3.44(3) no 3_655
C12 F1 3.59(3) no .
C12 F5 3.50(2) no .
C13 F1 2.74(3) no .
C13 F5 3.43(3) no .
C13A F1 3.08(4) no .
C14 F1 2.97(3) no .
C14 F5 3.12(2) no .
C14A F1 2.82(4) no .
C14A F5 3.21(4) no .
C15 O2 3.32(3) no 1_655
C15A F1 3.46(4) no .
C16 O2 3.09(3) no 1_655
C16A O2 2.99(4) no 1_655
C17 C45 3.411(14) no 2_655
C17 C45A 3.52(3) no 2_655
C17 C46A 3.57(3) no 2_655
C17A C45 3.39(2) no 2_655
C17A C45A 3.41(3) no 2_655
C17A C46A 3.55(3) no 2_655
C18 C64 3.34(3) no 4_555
C18 C65 3.56(3) no 4_555
C18A C64 3.43(4) no 4_555
C19 F6 3.20(3) no 4_455
C19A F6 3.54(4) no 4_455
C20 F2 3.50(3) no 4_455
C20 F6 2.90(2) no 4_455
C20A F6 2.86(4) no 4_455
C21 F2 3.43(3) no 4_455
C21 C33 3.491(14) no 1_455
C21 C33A 3.47(3) no 1_455
C21 C50 3.585(15) no 1_455
C21A F2 3.37(4) no 4_455
C21A F6 3.35(4) no 4_455
C22 C50 3.529(13) no 1_455
C22 C50A 3.53(2) no 1_455
C22A F2 3.34(4) no 4_455
C23 C49 3.513(13) no 1_455
C23 C50 3.374(14) no 1_455
C23 C50A 3.30(3) no 1_455
C23A C50 3.24(3) no 1_455
C23A C50A 3.20(3) no 1_455
C24 C48 3.588(13) no 1_455
C24 C49 3.418(14) no 1_455
C24 C49A 3.60(3) no 1_455
C24 C50A 3.52(3) no 1_455
C24A C33A 3.45(4) no 1_455
C24A C49 3.31(3) no 1_455
C24A C49A 3.50(3) no 1_455
C24A C50 3.32(3) no 1_455
C24A C50A 3.24(3) no 1_455
C25 O1 3.36(3) no 2_545
C25 C71 3.58(3) no 2_545
C25A O1 3.29(3) no 2_545
C25A C71 3.59(3) no 2_545
C28 C65 3.59(3) no 3_655
C28A C64 3.60(4) no 3_655
C29 C65 3.50(3) no 3_655
C29A C65 3.40(4) no 3_655
C30 F1 3.35(3) no .
C30A Cl1 3.57(4) no 3_755
C31 C8 3.571(13) no 1_655
C31 C8A 3.59(2) no 1_655
C31A Cl1 3.53(4) no 3_755
C32 O2 3.54(3) no 1_655
C32 C7 3.520(14) no 1_655
C32 C8 3.491(14) no 1_655
C32 C8A 3.41(3) no 1_655
C32A C8 3.38(3) no 1_655
C32A C8A 3.33(3) no 1_655
C33 O2 3.48(3) no 1_655
C33 C7 3.275(14) no 1_655
C33 C7A 3.38(3) no 1_655
C33 C8 3.581(16) no 1_655
C33 C8A 3.40(3) no 1_655
C33 C21 3.491(14) no 1_655
C33A C7 3.18(3) no 1_655
C33A C7A 3.31(3) no 1_655
C33A C8 3.34(3) no 1_655
C33A C8A 3.18(4) no 1_655
C33A C21 3.47(3) no 1_655
C33A C24A 3.45(4) no 1_655
C34 F2 3.38(2) no 4_555
C34 O2 3.36(3) no 1_655
C34A F2 3.52(4) no 4_555
C34A O2 3.19(4) no 1_655
C35 F2 3.22(2) no 4_555
C35A F2 3.13(3) no 4_555
C36 C64 3.48(3) no 4_555
C36A C63 3.60(4) no 4_555
C36A C64 3.37(4) no 4_555
C38 F4 3.30(3) no 4_455
C38 F6 3.05(3) no 4_455
C38A F4 3.45(4) no 4_455
C38A F6 2.92(4) no 4_455
C39 F4 3.50(3) no 4_455
C39A F4 3.22(4) no 4_455
C39A F6 3.37(4) no 4_455
C41 F4 3.16(3) no 2_645
C41A F4 3.54(4) no 2_645
C42 F4 3.53(3) no 2_645
C43 O1 3.49(3) no 2_545
C43 C70 3.51(2) no 2_545
C43 C71 3.33(2) no 2_545
C43A F4 3.48(4) no 2_645
C43A O1 3.57(4) no 2_545
C43A C70 3.56(3) no 2_545
C43A C71 3.52(3) no 2_545
C44A F4 3.50(4) no 2_645
C45 C4 3.524(14) no 2_645
C45 C17 3.411(14) no 2_645
C45 C17A 3.39(2) no 2_645
C45A C4 3.57(3) no 2_645
C45A C4A 3.58(3) no 2_645
C45A C17 3.52(3) no 2_645
C45A C17A 3.41(3) no 2_645
C46 O1 3.54(3) no 2_645
C46 C4 3.315(14) no 2_645
C46 C4A 3.48(3) no 2_645
C46A C4 3.13(3) no 2_645
C46A C4A 3.22(3) no 2_645
C46A C17 3.57(3) no 2_645
C46A C17A 3.55(3) no 2_645
C47 O1 3.48(3) no 2_645
C47A O1 3.44(4) no 2_645
C48 O1 3.49(3) no 2_645
C48 C24 3.588(13) no 1_655
C48A O1 3.21(4) no 2_645
C49 O1 3.44(3) no 2_645
C49 C23 3.513(13) no 1_655
C49 C24 3.418(14) no 1_655
C49 C24A 3.31(3) no 1_655
C49A O1 3.31(4) no 2_645
C49A C24 3.60(3) no 1_655
C49A C24A 3.50(3) no 1_655
C50 C21 3.585(15) no 1_655
C50 C22 3.529(13) no 1_655
C50 C23 3.374(14) no 1_655
C50 C23A 3.24(3) no 1_655
C50 C24A 3.32(3) no 1_655
C50A C8A 3.57(4) no 1_655
C50A C22 3.53(2) no 1_655
C50A C23 3.30(3) no 1_655
C50A C23A 3.20(3) no 1_655
C50A C24 3.52(3) no 1_655
C50A C24A 3.24(3) no 1_655
C51 F2 3.59(2) no 4_555
C51 C54 3.406(16) no 3_756
C51 C54A 3.49(3) no 3_756
C51 C55 3.400(16) no 3_756
C51 C55A 3.22(3) no 3_756
C51A F2 3.53(3) no 4_555
C51A C54 3.41(3) no 3_756
C51A C54A 3.49(4) no 3_756
C51A C55 3.40(3) no 3_756
C51A C55A 3.22(4) no 3_756
C52 F2 3.20(2) no 4_555
C52 C55 3.579(16) no 3_756
C52 C55A 3.55(3) no 3_756
C52A F2 3.01(3) no 4_555
C53 C60 3.501(16) no 3_756
C53 C60A 3.42(3) no 3_756
C53A C60A 3.55(4) no 3_756
C54 C51 3.406(16) no 3_756
C54 C51A 3.41(3) no 3_756
C54 C60 3.312(15) no 3_756
C54 C60A 3.20(3) no 3_756
C54A C51 3.49(3) no 3_756
C54A C51A 3.49(4) no 3_756
C54A C60 3.20(3) no 3_756
C54A C60A 3.10(4) no 3_756
C55 C51 3.400(16) no 3_756
C55 C51A 3.40(3) no 3_756
C55 C52 3.579(16) no 3_756
C55 C60A 3.49(3) no 3_756
C55A C51 3.22(3) no 3_756
C55A C51A 3.22(4) no 3_756
C55A C52 3.55(3) no 3_756
C55A C55A 3.52(4) no 3_756
C55A C60 3.37(3) no 3_756
C55A C60A 3.21(4) no 3_756
C56 F2 3.56(3) no 2_645
C56 F4 3.26(3) no 2_645
C56 F5 3.254(19) no 2_645
C56A F2 3.47(4) no 2_645
C56A F4 3.33(4) no 2_645
C56A F5 3.50(3) no 2_645
C57 F5 3.177(19) no 2_645
C57A F4 3.26(4) no 2_645
C57A F5 3.02(3) no 2_645
C58 O1 3.56(3) no 2_645
C59 O1 3.48(3) no 2_645
C60 C53 3.501(16) no 3_756
C60 C54 3.312(15) no 3_756
C60 C54A 3.20(3) no 3_756
C60 C55A 3.37(3) no 3_756
C60A C53 3.42(3) no 3_756
C60A C53A 3.55(4) no 3_756
C60A C54 3.20(3) no 3_756
C60A C54A 3.10(4) no 3_756
C60A C55 3.49(3) no 3_756
C60A C55A 3.21(4) no 3_756
C60A C60A 3.54(4) no 3_756
C63 Cl2 3.49(3) no .
C63 F3 3.36(4) no .
C63 C36A 3.60(4) no 4_454
C63A F5 3.33(5) no .
C63A F3a 3.25(7) no .
C64 Cl2 3.41(3) no .
C64 Cl2 3.50(3) no 3_655
C64 C18 3.34(3) no 4_454
C64 C18A 3.43(4) no 4_454
C64 C28A 3.60(4) no 3_655
C64 C36 3.48(3) no 4_454
C64 C36A 3.37(4) no 4_454
C64A Cl2 3.54(6) no .
C65 Cl2 3.39(3) no 3_655
C65 C18 3.56(3) no 4_454
C65 C28 3.59(3) no 3_655
C65 C29 3.50(3) no 3_655
C65 C29A 3.40(4) no 3_655
C65 C73 3.49(5) no 3_655
C66 Cl1 3.24(3) no 3_655
C66 F1 3.35(3) no 1_455
C66 F6 3.25(3) no 1_455
C66 C73 3.41(5) no 1_455
C66 C73 3.34(5) no 3_655
C66A F6 2.97(5) no 1_455
C67 Cl1 3.43(3) no 3_655
C67 F1 3.30(3) no 1_455
C67A F6 3.46(4) no 1_455
C67A F1a 3.45(6) no 1_455
C68 F5 3.55(3) no .
C68A F5 3.35(5) no .
C69 F4 3.31(3) no 1_455
C70 F4 3.42(3) no 1_455
C70 C43 3.51(2) no 2_555
C70 C43A 3.56(3) no 2_555
C70A F1a 3.29(6) no 1_455
C71 C25 3.58(3) no 2_555
C71 C25A 3.59(3) no 2_555
C71 C43 3.33(2) no 2_555
C71 C43A 3.52(3) no 2_555
C72 Cl1 3.52(3) no 4_455
C72 F3 3.19(4) no 4_455
C72 F6 3.44(3) no 4_455
C72A Cl1 3.24(6) no 4_455
C72A F2a 3.45(7) no 4_455
C73 F1 3.54(5) no .
C73 F3 3.13(5) no .
C73 F3a 2.75(6) no .
C73 C65 3.49(5) no 3_655
C73 C66 3.41(5) no 1_655
C73 C66 3.34(5) no 3_655
O1 H68B 2.6895 no .
O1 H69A 2.6751 no .
O1 H70A 2.8851 no .
O1 H70B 3.0014 no .
O1 H72A 2.1543 no .
O1 H72B 3.1997 no .
O1 H72C 3.3851 no .
O1A H68C 2.7201 no .
O1A H69C 2.6754 no .
O1A H70C 2.8851 no .
O1A H70D 3.0017 no .
O1A H72D 2.1542 no .
O1A H72E 3.1995 no .
O1A H72F 3.3851 no .
O2 H70A 2.5063 no .
O2 H70B 2.3649 no .
O2A H70C 2.5061 no .
O2A H70D 2.3649 no .
C1 H67 2.9542 no .
C1 H68A 3.2875 no .
C1 H68B 2.5425 no .
C1 H70B 2.7073 no .
C1A H67 2.9444 no .
C1A H68A 3.3655 no .
C1A H68B 2.6456 no .
C1A H70B 2.7728 no .
C2 H63 2.9097 no .
C2 H68A 2.7569 no .
C2 H68B 2.4602 no .
C2A H63 2.7785 no .
C2A H68A 2.9814 no .
C2A H68B 2.7745 no .
C3 H68A 3.1786 no .
C3 H68B 2.4676 no .
C3A H68A 3.2025 no .
C3A H68B 2.6747 no .
C4 H68B 2.6122 no .
C4A H68B 2.5880 no .
C5 H68B 2.6676 no .
C5 H72B 3.5312 no .
C5A H68B 2.4740 no .
C6 H68B 2.6652 no .
C6 H70B 2.6995 no .
C6A H68B 2.5240 no .
C6A H70B 2.7405 no .
C7 H70B 3.2763 no .
C7A H70B 3.2320 no .
C7A H72B 3.4517 no .
C8A H70B 3.5860 no .
C9 H67 2.9389 no .
C9 H70B 3.4357 no .
C9A H67 3.0218 no .
C9A H70B 3.4335 no .
C10 H67 3.5647 no .
C11 H63 3.3063 no .
C12 H63 2.7453 no .
C12A H63 2.8862 no .
C19 H72B 3.1528 no .
C19A H72B 3.3813 no .
C20 H72B 3.1862 no .
C20A H72B 3.0885 no .
C21 H72B 3.5222 no .
C21A H72B 3.2030 no .
C61 H63 2.6484 no .
C61 H63A 2.7444 no .
C61 H67 2.7676 no .
C61 H67A 2.4598 no .
C61 H69A 3.2847 no .
C61 H69B 2.7180 no .
C61 H69D 2.9248 no .
C61 H70B 2.8159 no .
C61 H70D 2.7690 no .
C62 H64 3.2650 no .
C62 H66 3.2650 no .
C62 H68A 2.7397 no .
C62 H68B 3.3247 no .
C62 H69B 2.8094 no .
C62 H70B 3.4340 no .
C62A H64A 3.2650 no .
C62A H66A 3.2650 no .
C62A H68C 3.3362 no .
C62A H68D 2.6373 no .
C62A H69D 2.8095 no .
C62A H70D 3.4340 no .
C63 H65 3.2650 no .
C63 H67 3.2652 no .
C63 H68A 3.1080 no .
C63A H65A 3.2650 no .
C63A H67A 3.2651 no .
C63A H68D 2.9974 no .
C64 H66 3.2650 no .
C64A H66A 3.2650 no .
C65 H63 3.2650 no .
C65 H67 3.2652 no .
C65A H63A 3.2649 no .
C65A H67A 3.2650 no .
C66 H64 3.2650 no .
C66A H64A 3.2651 no .
C67 H63 3.2650 no .
C67 H65 3.2650 no .
C67 H69B 2.7731 no .
C67 H70B 3.2066 no .
C67A H63A 3.2651 no .
C67A H65A 3.2650 no .
C67A H69D 2.7731 no .
C67A H70D 3.2065 no .
C68 H63 3.3249 no .
C68 H67 3.3932 no .
C68 H70A 3.3816 no .
C68 H70B 2.6581 no .
C68A H63A 3.3252 no .
C68A H67A 3.3931 no .
C68A H70C 3.3817 no .
C68A H70D 2.6581 no .
C69 H67 3.1812 no .
C69A H67A 3.1813 no .
C70 H67 3.2090 no .
C70 H68A 3.3580 no .
C70 H68B 2.6789 no .
C70A H67A 3.2089 no .
C70A H68C 2.7288 no .
C70A H68D 3.3796 no .
C71 H68B 2.8329 no .
C71 H69A 2.7009 no .
C71 H69B 3.3185 no .
C71 H72A 2.3230 no .
C71 H72B 2.9009 no .
C71 H72C 3.0149 no .
C71A H68C 2.8832 no .
C71A H69C 2.7010 no .
C71A H69D 3.3184 no .
C71A H72D 2.3230 no .
C71A H72E 2.9008 no .
C71A H72F 3.0150 no .
H63 H64 2.3400 no .
H63 H68A 2.9602 no .
H63A H64A 2.3399 no .
H63A H68D 2.8560 no .
H64 H65 2.3400 no .
H64A H65A 2.3400 no .
H65 H66 2.3400 no .
H65A H66A 2.3400 no .
H66 H67 2.3400 no .
H66A H67A 2.3401 no .
H67 H69B 2.7058 no .
H67 H70A 3.4426 no .
H67 H70B 2.5274 no .
H67A H69D 2.7056 no .
H67A H70C 3.4428 no .
H67A H70D 2.5273 no .
H68A H69A 2.3327 no .
H68A H69B 2.4674 no .
H68A H70B 3.5797 no .
H68B H69A 2.4496 no .
H68B H69B 2.9006 no .
H68B H70B 2.8476 no .
H68C H69C 2.4536 no .
H68C H69D 2.9180 no .
H68C H70D 2.9060 no .
H68D H69C 2.3910 no .
H68D H69D 2.4539 no .
H68D H70D 3.5749 no .
H69A H70A 2.3659 no .
H69A H70B 2.8204 no .
H69B H70A 2.2372 no .
H69B H70B 2.3482 no .
H69C H70C 2.3661 no .
H69C H70D 2.8205 no .
H69D H70C 2.2373 no .
H69D H70D 2.3481 no .
Cl1 H65 3.1479 no 1_655
Cl1 H66 2.9733 no 1_655
Cl1 H66 3.0355 no 3_655
Cl1 H66A 3.2967 no 1_655
Cl1 H67 3.3562 no 3_655
Cl1 H72A 2.7668 no 4_554
Cl1 H72C 3.5648 no 4_554
Cl1 H72D 2.5094 no 4_554
Cl1 H72E 3.4602 no 4_554
Cl1 H72F 3.3063 no 4_554
Cl1 H73A 2.9186 no 3_755
Cl2 H63 3.2008 no .
Cl2 H63A 3.5367 no .
Cl2 H64 3.0499 no .
Cl2 H64A 3.2494 no .
Cl2 H72C 3.5168 no 4_554
Cl2 H72F 3.3679 no 4_554
P1 H63 3.5958 no .
P1 H63A 3.1099 no .
P1 H72B 3.3691 no 4_554
P1 H73B 3.2067 no .
F1 H66 2.9260 no 1_655
F1 H67 2.8298 no 1_655
F1 H69B 3.2364 no 1_655
F1 H70A 3.1802 no 1_655
F1 H70B 3.5753 no 1_655
F1 H73A 3.5788 no .
F1 H73B 2.6867 no .
F2 H72B 3.1753 no 4_554
F3 H63 2.4503 no .
F3 H72B 2.7279 no 4_554
F3 H72C 2.7930 no 4_554
F3 H73B 2.2857 no .
F4 H69A 3.3579 no 1_655
F4 H69B 2.7036 no 1_655
F4 H70A 2.6861 no 1_655
F5 H63 3.0054 no .
F5 H63A 2.4886 no .
F5 H68A 2.8269 no .
F5 H68C 3.4947 no .
F5 H68D 2.6405 no .
F6 H66 3.0237 no 1_655
F6 H66A 2.5437 no 1_655
F6 H67A 3.4298 no 1_655
F6 H69B 3.2720 no 1_655
F6 H69D 3.5473 no 1_655
F6 H72B 2.5394 no 4_554
F6 H72E 2.7792 no 4_554
F6 H73B 2.8820 no .
F2a H63A 2.9509 no .
F2a H72E 2.7227 no 4_554
F2a H72F 3.3570 no 4_554
F2a H73B 3.5595 no .
F3a H63A 2.3601 no .
F3a H66A 3.2855 no 1_655
F3a H72E 3.3614 no 4_554
F3a H73A 3.1481 no .
F3a H73B 1.8901 no .
F1a H66A 3.4094 no 1_655
F1a H67A 2.8212 no 1_655
F1a H69D 3.1780 no 1_655
F1a H70C 2.6632 no 1_655
F1a H70D 3.1019 no 1_655
F1a H73B 3.5559 no .
F4a H69D 3.3840 no 1_655
F4a H70C 3.3348 no 1_655
C13A H73A 3.4112 no .
C15 H70A 3.2878 no 1_655
C15 H70B 3.3073 no 1_655
C15A H70A 3.3813 no 1_655
C15A H70B 3.2623 no 1_655
C16 H72C 3.3998 no 1_655
C16A H70A 3.5497 no 1_655
C17 H64 3.5949 no 4_555
C18 H64 3.2160 no 4_555
C18 H65 3.5887 no 4_555
C18A H64 3.1591 no 4_555
C25 H72A 3.4340 no 2_545
C26 H72A 3.5089 no 2_545
C26 H72C 3.3469 no 2_545
C26A H72A 3.3529 no 2_545
C26A H72C 3.3701 no 2_545
C27 H64 2.8742 no 3_655
C27 H65 3.5352 no 3_655
C27 H72C 3.5558 no 2_545
C27A H64 3.2229 no 3_655
C27A H72C 3.3324 no 2_545
C28 H64 3.0713 no 3_655
C28 H65 3.0372 no 3_655
C28A H64 2.9409 no 3_655
C28A H65 3.2169 no 3_655
C29 H65 2.7012 no 3_655
C29 H73A 3.3362 no .
C29A H64 3.3732 no 3_655
C29A H65 2.6085 no 3_655
C30 H73A 3.2132 no .
C30A H65 3.1717 no 3_655
C30A H73A 3.1799 no .
C31 H67 3.5350 no 1_655
C32 H70B 3.1971 no 1_655
C32A H70B 3.4127 no 1_655
C34 H72C 3.4114 no 1_655
C34A H72C 3.4884 no 1_655
C36 H64 3.5204 no 4_555
C36A H64 3.2832 no 4_555
C37 H68A 3.5793 no 4_555
C37 H69A 3.5951 no 4_555
C37 H69B 3.3720 no 4_555
C37A H68A 3.5148 no 4_555
C37A H69B 3.4852 no 4_555
C38 H69B 3.3909 no 4_555
C38A H69B 3.2336 no 4_555
C42 H69A 3.5181 no 2_545
C42 H70A 3.4957 no 2_545
C43 H70A 2.8938 no 2_545
C43A H69A 3.3994 no 2_545
C43A H70A 2.9769 no 2_545
C44 H70A 3.4991 no 2_545
C44A H70A 3.1944 no 2_545
C45 H64 3.4456 no 3_655
C46 H65 3.5558 no 3_655
C46A H68B 3.4825 no 2_645
C47 H65 3.1167 no 3_655
C47A H65 3.2627 no 3_655
C53A H68A 3.4612 no 4_555
C58 H68A 3.5320 no 2_645
C58 H68B 3.1238 no 2_645
C58A H68A 3.3890 no 2_645
C58A H68B 3.1880 no 2_645
C59 H68B 3.5424 no 2_645
C59 H69A 3.3891 no 2_645
C59A H68A 3.5131 no 2_645
C59A H68B 3.5285 no 2_645
C59A H69A 3.4087 no 2_645
C65 H73A 2.9477 no 3_655
C66 H73A 3.1972 no 1_455
C66 H73A 2.9349 no 3_655
C66 H73B 3.0375 no 1_455
C66A H73A 3.5178 no 3_655
C66A H73B 3.3742 no 1_455
C72 H73B 3.3457 no 4_455
C72A H73B 3.3212 no 4_455
C73 H65 3.5350 no 3_655
C73 H66 2.4692 no 1_655
C73 H66 3.2753 no 3_655
C73 H66A 2.9484 no 1_655
C73 H72A 3.4514 no 4_554
C73 H72C 3.5105 no 4_554
C73 H72D 3.3741 no 4_554
C73 H72F 3.4039 no 4_554
C73 H73A 3.4463 no 3_755
H63 Cl2 3.2008 no .
H63 P1 3.5958 no .
H63 F3 2.4503 no .
H63 F5 3.0054 no .
H63A Cl2 3.5367 no .
H63A P1 3.1099 no .
H63A F5 2.4886 no .
H63A F2a 2.9509 no .
H63A F3a 2.3601 no .
H64 Cl2 3.0499 no .
H64 C17 3.5949 no 4_454
H64 C18 3.2160 no 4_454
H64 C18A 3.1591 no 4_454
H64 C27 2.8742 no 3_655
H64 C27A 3.2229 no 3_655
H64 C28 3.0713 no 3_655
H64 C28A 2.9409 no 3_655
H64 C29A 3.3732 no 3_655
H64 C36 3.5204 no 4_454
H64 C36A 3.2832 no 4_454
H64 C45 3.4456 no 3_655
H64 H72C 3.2338 no 4_554
H64A Cl2 3.2494 no .
H64A H72F 2.8665 no 4_554
H65 Cl1 3.1479 no 1_455
H65 C18 3.5887 no 4_454
H65 C27 3.5352 no 3_655
H65 C28 3.0372 no 3_655
H65 C28A 3.2169 no 3_655
H65 C29 2.7012 no 3_655
H65 C29A 2.6085 no 3_655
H65 C30A 3.1717 no 3_655
H65 C46 3.5558 no 3_655
H65 C47 3.1167 no 3_655
H65 C47A 3.2627 no 3_655
H65 C73 3.5350 no 3_655
H65 H73A 2.7884 no 3_655
H65A H73A 3.5460 no 3_655
H66 Cl1 2.9733 no 1_455
H66 Cl1 3.0355 no 3_655
H66 F1 2.9260 no 1_455
H66 F6 3.0237 no 1_455
H66 C73 2.4692 no 1_455
H66 C73 3.2753 no 3_655
H66 H73A 2.2955 no 1_455
H66 H73A 2.7657 no 3_655
H66 H73B 2.1301 no 1_455
H66A Cl1 3.2967 no 1_455
H66A F6 2.5437 no 1_455
H66A F3a 3.2855 no 1_455
H66A F1a 3.4094 no 1_455
H66A C73 2.9484 no 1_455
H66A H73A 2.9473 no 1_455
H66A H73A 3.2721 no 3_655
H66A H73B 2.4252 no 1_455
H67 Cl1 3.3562 no 3_655
H67 F1 2.8298 no 1_455
H67 C31 3.5350 no 1_455
H67A F6 3.4298 no 1_455
H67A F1a 2.8212 no 1_455
H68A F5 2.8269 no .
H68A C37 3.5793 no 4_454
H68A C37A 3.5148 no 4_454
H68A C53A 3.4612 no 4_454
H68A C58 3.5320 no 2_655
H68A C58A 3.3890 no 2_655
H68A C59A 3.5131 no 2_655
H68B C46A 3.4825 no 2_655
H68B C58 3.1238 no 2_655
H68B C58A 3.1880 no 2_655
H68B C59 3.5424 no 2_655
H68B C59A 3.5285 no 2_655
H68C F5 3.4947 no .
H68D F5 2.6405 no .
H69A F4 3.3579 no 1_455
H69A C37 3.5951 no 4_454
H69A C42 3.5181 no 2_555
H69A C43A 3.3994 no 2_555
H69A C59 3.3891 no 2_655
H69A C59A 3.4087 no 2_655
H69B F1 3.2364 no 1_455
H69B F4 2.7036 no 1_455
H69B F6 3.2720 no 1_455
H69B C37 3.3720 no 4_454
H69B C37A 3.4852 no 4_454
H69B C38 3.3909 no 4_454
H69B C38A 3.2336 no 4_454
H69D F6 3.5473 no 1_455
H69D F1a 3.1780 no 1_455
H69D F4a 3.3840 no 1_455
H70A F1 3.1802 no 1_455
H70A F4 2.6861 no 1_455
H70A C15 3.2878 no 1_455
H70A C15A 3.3813 no 1_455
H70A C16A 3.5497 no 1_455
H70A C42 3.4957 no 2_555
H70A C43 2.8938 no 2_555
H70A C43A 2.9769 no 2_555
H70A C44 3.4991 no 2_555
H70A C44A 3.1944 no 2_555
H70B F1 3.5753 no 1_455
H70B C15 3.3073 no 1_455
H70B C15A 3.2623 no 1_455
H70B C32 3.1971 no 1_455
H70B C32A 3.4127 no 1_455
H70C F1a 2.6632 no 1_455
H70C F4a 3.3348 no 1_455
H70D F1a 3.1019 no 1_455
H72A Cl1 2.7668 no 4_455
H72A C25 3.4340 no 2_555
H72A C26 3.5089 no 2_555
H72A C26A 3.3529 no 2_555
H72A C73 3.4514 no 4_455
H72A H73B 3.1983 no 4_455
H72B P1 3.3691 no 4_455
H72B F2 3.1753 no 4_455
H72B F3 2.7279 no 4_455
H72B F6 2.5394 no 4_455
H72B H73B 3.1419 no 4_455
H72C Cl1 3.5648 no 4_455
H72C Cl2 3.5168 no 4_455
H72C F3 2.7930 no 4_455
H72C C16 3.3998 no 1_455
H72C C26 3.3469 no 2_555
H72C C26A 3.3701 no 2_555
H72C C27 3.5558 no 2_555
H72C C27A 3.3324 no 2_555
H72C C34 3.4114 no 1_455
H72C C34A 3.4884 no 1_455
H72C C73 3.5105 no 4_455
H72C H64 3.2338 no 4_455
H72C H73B 3.1319 no 4_455
H72D Cl1 2.5094 no 4_455
H72D C73 3.3741 no 4_455
H72D H73B 3.2344 no 4_455
H72E Cl1 3.4602 no 4_455
H72E F6 2.7792 no 4_455
H72E F2a 2.7227 no 4_455
H72E F3a 3.3614 no 4_455
H72E H73B 3.0287 no 4_455
H72F Cl1 3.3063 no 4_455
H72F Cl2 3.3679 no 4_455
H72F F2a 3.3570 no 4_455
H72F C73 3.4039 no 4_455
H72F H64A 2.8665 no 4_455
H72F H73B 3.1428 no 4_455
H73A Cl1 2.9186 no 3_755
H73A F1 3.5788 no .
H73A F3a 3.1481 no .
H73A C13A 3.4112 no .
H73A C29 3.3362 no .
H73A C30 3.2132 no .
H73A C30A 3.1799 no .
H73A C65 2.9477 no 3_655
H73A C66 3.1972 no 1_655
H73A C66 2.9349 no 3_655
H73A C66A 3.5178 no 3_655
H73A C73 3.4463 no 3_755
H73A H65 2.7884 no 3_655
H73A H65A 3.5460 no 3_655
H73A H66 2.2955 no 1_655
H73A H66 2.7657 no 3_655
H73A H66A 2.9473 no 1_655
H73A H66A 3.2721 no 3_655
H73A H73A 2.9918 no 3_755
H73B P1 3.2067 no .
H73B F1 2.6867 no .
H73B F3 2.2857 no .
H73B F6 2.8820 no .
H73B F2a 3.5595 no .
H73B F3a 1.8901 no .
H73B F1a 3.5559 no .
H73B C66 3.0375 no 1_655
H73B C66A 3.3742 no 1_655
H73B C72 3.3457 no 4_554
H73B C72A 3.3212 no 4_554
H73B H66 2.1301 no 1_655
H73B H66A 2.4252 no 1_655
H73B H72A 3.1983 no 4_554
H73B H72B 3.1419 no 4_554
H73B H72C 3.1319 no 4_554
H73B H72D 3.2344 no 4_554
H73B H72E 3.0287 no 4_554
H73B H72F 3.1428 no 4_554

loop_
_geom_torsion_atom_site_label_1
_geom_torsion_atom_site_label_2
_geom_torsion_atom_site_label_3
_geom_torsion_atom_site_label_4
_geom_torsion
_geom_torsion_publ_flag
C72 O2 C71 O1 -0(3) no
C72 O2 C71 C70 -178.3(16) no
C72A O2A C71A O1A -1(8) no
C72A O2A C71A C70A -178(4) no
C2 C1 C6 C5 3.9(14) no
C2 C1 C6 C5A 5.6(11) no
C2 C1 C6 C7 -139.0(8) no
C2 C1 C6 C7A -138.4(9) no
C2 C1 C6 Li1 -59.0(7) no
C6 C1 C2 C3 -2.7(12) no
C6 C1 C2 C3A 7.0(15) no
C6 C1 C2 C12 129.1(9) no
C6 C1 C2 C12A 129.2(8) no
C6 C1 C2 C61 -117.3(9) no
C6 C1 C2 Li1 62.9(8) no
C2 C1 C6A C5 -1(3) no
C2 C1 C6A C5A 3(2) no
C2 C1 C6A C7 -142.7(10) no
C2 C1 C6A C7A -143.0(13) no
C2 C1 C6A Li1 -61.5(8) no
C6A C1 C2 C3 -0.7(14) no
C6A C1 C2 C3A 9.0(17) no
C6A C1 C2 C12 131.1(12) no
C6A C1 C2 C12A 131.2(11) no
C6A C1 C2 C61 -115.3(12) no
C6A C1 C2 Li1 64.9(11) no
C2 C1 C9 C8 137.5(8) no
C2 C1 C9 C8A 136.7(8) no
C2 C1 C9 C10 -14.1(13) no
C2 C1 C9 C10A -7.3(17) no
C2 C1 C9 Li1 56.9(7) no
C9 C1 C2 C3 -126.4(10) no
C9 C1 C2 C3A -116.7(13) no
C9 C1 C2 C12 5.4(12) no
C9 C1 C2 C12A 5.5(11) no
C9 C1 C2 C61 119.0(10) no
C9 C1 C2 Li1 -60.8(8) no
C2 C1 C9A C8 134.1(14) no
C2 C1 C9A C8A 133.3(12) no
C2 C1 C9A C10 -22.0(19) no
C2 C1 C9A C10A -19(3) no
C2 C1 C9A Li1 52.0(11) no
C9A C1 C2 C3 -120.4(14) no
C9A C1 C2 C3A -110.7(16) no
C9A C1 C2 C12 11.4(16) no
C9A C1 C2 C12A 11.5(15) no
C9A C1 C2 C61 125.0(14) no
C9A C1 C2 Li1 -54.8(13) no
C2 C1 C61 C2 0.0(5) no
C2 C1 C61 C2A 13.3(5) no
C2 C1 C61 C62 111.5(17) no
C2 C1 C61 C62A 111(3) no
C2 C1 C61 C68 -106(2) no
C2 C1 C61 C68A -95.6(17) no
C61 C1 C2 C3 114.6(14) no
C61 C1 C2 C3A 124.3(16) no
C61 C1 C2 C12 -113.6(13) no
C61 C1 C2 C12A -113.5(12) no
C61 C1 C2 C61 0.0(10) no
C61 C1 C2 Li1 -179.8(12) no
C2 C1 Li1 C2 0.0(5) no
C2 C1 Li1 C2A -12.7(5) no
C2 C1 Li1 C3 32.6(7) no
C2 C1 Li1 C3A 21.7(6) no
C2 C1 Li1 C5 94.4(9) no
C2 C1 Li1 C5A 85.8(9) no
C2 C1 Li1 C6 121.2(10) no
C2 C1 Li1 C6A 114.4(10) no
C2 C1 Li1 C9 -126.5(10) no
C2 C1 Li1 C9A -134.4(10) no
C2 C1 Li1 C11 -62.6(9) no
C2 C1 Li1 C12 -30.6(6) no
C2 C1 Li1 C12A -42.2(7) no
Li1 C1 C2 C3 -65.6(14) no
Li1 C1 C2 C3A -55.8(16) no
Li1 C1 C2 C12 66.2(14) no
Li1 C1 C2 C12A 66.4(13) no
Li1 C1 C2 C61 179.8(13) no
Li1 C1 C2 Li1 0.0(12) no
C2A C1 C6 C5 12.7(18) no
C2A C1 C6 C5A 14.3(16) no
C2A C1 C6 C7 -130.2(13) no
C2A C1 C6 C7A -129.6(14) no
C2A C1 C6 Li1 -50.3(13) no
C6 C1 C2A C3 -15.5(18) no
C6 C1 C2A C3A -12(3) no
C6 C1 C2A C12 118(3) no
C6 C1 C2A C12A 121.0(15) no
C6 C1 C2A C61 -114.4(11) no
C6 C1 C2A Li1 54.1(12) no
C2A C1 C6A C5 7(3) no
C2A C1 C6A C5A 11(3) no
C2A C1 C6A C7 -134.8(14) no
C2A C1 C6A C7A -135.0(16) no
C2A C1 C6A Li1 -53.6(13) no
C6A C1 C2A C3 -12.3(19) no
C6A C1 C2A C3A -9(3) no
C6A C1 C2A C12 121(3) no
C6A C1 C2A C12A 124.2(17) no
C6A C1 C2A C61 -111.2(14) no
C6A C1 C2A Li1 57.3(14) no
C2A C1 C9 C8 141.0(10) no
C2A C1 C9 C8A 140.3(9) no
C2A C1 C9 C10 -10.6(13) no
C2A C1 C9 C10A -3.8(17) no
C2A C1 C9 Li1 60.4(9) no
C9 C1 C2A C3 -136.6(11) no
C9 C1 C2A C3A -132.8(15) no
C9 C1 C2A C12 -3(3) no
C9 C1 C2A C12A -0.0(17) no
C9 C1 C2A C61 124.6(10) no
C9 C1 C2A Li1 -66.9(8) no
C2A C1 C9A C8 139.0(16) no
C2A C1 C9A C8A 138.2(13) no
C2A C1 C9A C10 -17.0(17) no
C2A C1 C9A C10A -14(3) no
C2A C1 C9A Li1 56.9(10) no
C9A C1 C2A C3 -131.6(14) no
C9A C1 C2A C3A -127.8(17) no
C9A C1 C2A C12 2(3) no
C9A C1 C2A C12A 5(2) no
C9A C1 C2A C61 129.6(13) no
C9A C1 C2A Li1 -61.9(12) no
C2A C1 C61 C2 -13.3(11) no
C2A C1 C61 C2A 0.0(10) no
C2A C1 C61 C62 98.2(18) no
C2A C1 C61 C62A 97(3) no
C2A C1 C61 C68 -119(3) no
C2A C1 C61 C68A -109(2) no
C61 C1 C2A C3 98.9(17) no
C61 C1 C2A C3A 103(2) no
C61 C1 C2A C12 -128(3) no
C61 C1 C2A C12A -124.6(19) no
C61 C1 C2A C61 0.0(10) no
C61 C1 C2A Li1 168.5(14) no
C2A C1 Li1 C2 12.7(11) no
C2A C1 Li1 C2A 0.0(11) no
C2A C1 Li1 C3 45.2(12) no
C2A C1 Li1 C3A 34.3(12) no
C2A C1 Li1 C5 107.1(14) no
C2A C1 Li1 C5A 98.5(14) no
C2A C1 Li1 C6 133.9(14) no
C2A C1 Li1 C6A 127.1(14) no
C2A C1 Li1 C9 -113.8(14) no
C2A C1 Li1 C9A -121.7(14) no
C2A C1 Li1 C11 -49.9(12) no
C2A C1 Li1 C12 -17.9(11) no
C2A C1 Li1 C12A -29.6(11) no
Li1 C1 C2A C3 -69.6(15) no
Li1 C1 C2A C3A -65.9(17) no
Li1 C1 C2A C12 64(3) no
Li1 C1 C2A C12A 66.9(18) no
Li1 C1 C2A C61 -168.5(16) no
Li1 C1 C2A Li1 0.0(12) no
C6 C1 C9 C8 11.3(11) no
C6 C1 C9 C8A 10.6(10) no
C6 C1 C9 C10 -140.2(9) no
C6 C1 C9 C10A -133.4(12) no
C6 C1 C9 Li1 -69.2(7) no
C9 C1 C6 C5 132.8(10) no
C9 C1 C6 C5A 134.5(8) no
C9 C1 C6 C7 -10.1(11) no
C9 C1 C6 C7A -9.4(12) no
C9 C1 C6 Li1 69.9(7) no
C6 C1 C9A C8 10.5(18) no
C6 C1 C9A C8A 9.7(15) no
C6 C1 C9A C10 -145.6(12) no
C6 C1 C9A C10A -142.3(16) no
C6 C1 C9A Li1 -71.6(7) no
C9A C1 C6 C5 134.6(12) no
C9A C1 C6 C5A 136.2(11) no
C9A C1 C6 C7 -8.3(12) no
C9A C1 C6 C7A -7.7(13) no
C9A C1 C6 Li1 71.7(10) no
C6 C1 C61 C2 96.0(13) no
C6 C1 C61 C2A 109.3(12) no
C6 C1 C61 C62 -152.5(12) no
C6 C1 C61 C62A -153.4(17) no
C6 C1 C61 C68 -10(3) no
C6 C1 C61 C68A 0(3) no
C61 C1 C6 C5 -60.9(17) no
C61 C1 C6 C5A -59.3(16) no
C61 C1 C6 C7 156.2(13) no
C61 C1 C6 C7A 156.8(13) no
C61 C1 C6 Li1 -123.8(14) no
C6 C1 Li1 C2 -121.2(10) no
C6 C1 Li1 C2A -133.9(11) no
C6 C1 Li1 C3 -88.7(10) no
C6 C1 Li1 C3A -99.6(10) no
C6 C1 Li1 C5 -26.8(6) no
C6 C1 Li1 C5A -35.5(7) no
C6 C1 Li1 C6 0.0(5) no
C6 C1 Li1 C6A -6.8(5) no
C6 C1 Li1 C9 112.3(10) no
C6 C1 Li1 C9A 104.4(10) no
C6 C1 Li1 C11 176.2(12) no
C6 C1 Li1 C12 -151.8(11) no
C6 C1 Li1 C12A -163.5(12) no
Li1 C1 C6 C5 62.9(15) no
Li1 C1 C6 C5A 64.6(14) no
Li1 C1 C6 C7 -80.0(13) no
Li1 C1 C6 C7A -79.3(14) no
Li1 C1 C6 Li1 0.0(12) no
C6A C1 C9 C8 15.5(15) no
C6A C1 C9 C8A 14.7(14) no
C6A C1 C9 C10 -136.1(14) no
C6A C1 C9 C10A -129.3(16) no
C6A C1 C9 Li1 -65.1(12) no
C9 C1 C6A C5 128(3) no
C9 C1 C6A C5A 130.8(16) no
C9 C1 C6A C7 -14.5(16) no
C9 C1 C6A C7A -14.8(19) no
C9 C1 C6A Li1 66.7(10) no
C6A C1 C9A C8 14(2) no
C6A C1 C9A C8A 13.5(18) no
C6A C1 C9A C10 -141.8(15) no
C6A C1 C9A C10A -138.5(18) no
C6A C1 C9A Li1 -67.9(12) no
C9A C1 C6A C5 130(3) no
C9A C1 C6A C5A 133.1(18) no
C9A C1 C6A C7 -12.2(16) no
C9A C1 C6A C7A -12.4(19) no
C9A C1 C6A Li1 69.0(11) no
C6A C1 C61 C2 90.2(16) no
C6A C1 C61 C2A 103.6(15) no
C6A C1 C61 C62 -158.3(15) no
C6A C1 C61 C62A -159(2) no
C6A C1 C61 C68 -16(3) no
C6A C1 C61 C68A -5(3) no
C61 C1 C6A C5 -62(3) no
C61 C1 C6A C5A -59(3) no
C61 C1 C6A C7 156.1(13) no
C61 C1 C6A C7A 155.9(14) no
C61 C1 C6A Li1 -122.7(14) no
C6A C1 Li1 C2 -114.4(14) no
C6A C1 Li1 C2A -127.1(14) no
C6A C1 Li1 C3 -81.9(13) no
C6A C1 Li1 C3A -92.8(14) no
C6A C1 Li1 C5 -20.0(11) no
C6A C1 Li1 C5A -28.7(11) no
C6A C1 Li1 C6 6.8(11) no
C6A C1 Li1 C6A 0.0(11) no
C6A C1 Li1 C9 119.1(14) no
C6A C1 Li1 C9A 111.2(14) no
C6A C1 Li1 C11 -177.0(16) no
C6A C1 Li1 C12 -145.0(15) no
C6A C1 Li1 C12A -156.7(15) no
Li1 C1 C6A C5 61(3) no
Li1 C1 C6A C5A 64(2) no
Li1 C1 C6A C7 -81.2(16) no
Li1 C1 C6A C7A -81.4(18) no
Li1 C1 C6A Li1 0.0(12) no
C9 C1 C61 C2 -100.6(13) no
C9 C1 C61 C2A -87.3(14) no
C9 C1 C61 C62 11(3) no
C9 C1 C61 C62A 10(3) no
C9 C1 C61 C68 153.6(14) no
C9 C1 C61 C68A 163.8(12) no
C61 C1 C9 C8 -154.3(14) no
C61 C1 C9 C8A -155.1(14) no
C61 C1 C9 C10 54.1(18) no
C61 C1 C9 C10A 61(2) no
C61 C1 C9 Li1 125.1(15) no
C9 C1 Li1 C2 126.5(11) no
C9 C1 Li1 C2A 113.8(10) no
C9 C1 Li1 C3 159.0(13) no
C9 C1 Li1 C3A 148.2(13) no
C9 C1 Li1 C5 -139.1(12) no
C9 C1 Li1 C5A -147.7(12) no
C9 C1 Li1 C6 -112.3(10) no
C9 C1 Li1 C6A -119.1(11) no
C9 C1 Li1 C9 0.0(5) no
C9 C1 Li1 C9A -7.9(5) no
C9 C1 Li1 C11 63.9(9) no
C9 C1 Li1 C12 95.9(10) no
C9 C1 Li1 C12A 84.2(10) no
Li1 C1 C9 C8 80.6(14) no
Li1 C1 C9 C8A 79.8(14) no
Li1 C1 C9 C10 -71.0(15) no
Li1 C1 C9 C10A -64.2(17) no
Li1 C1 C9 Li1 0.0(13) no
C9A C1 C61 C2 -105.5(18) no
C9A C1 C61 C2A -92.2(18) no
C9A C1 C61 C62 6(3) no
C9A C1 C61 C62A 5(4) no
C9A C1 C61 C68 148.7(18) no
C9A C1 C61 C68A 158.9(16) no
C61 C1 C9A C8 -151.5(18) no
C61 C1 C9A C8A -152.3(17) no
C61 C1 C9A C10 52(3) no
C61 C1 C9A C10A 56(3) no
C61 C1 C9A Li1 126.3(18) no
C9A C1 Li1 C2 134.4(14) no
C9A C1 Li1 C2A 121.7(14) no
C9A C1 Li1 C3 166.9(16) no
C9A C1 Li1 C3A 156.0(16) no
C9A C1 Li1 C5 -131.2(14) no
C9A C1 Li1 C5A -139.9(15) no
C9A C1 Li1 C6 -104.4(13) no
C9A C1 Li1 C6A -111.2(14) no
C9A C1 Li1 C9 7.9(11) no
C9A C1 Li1 C9A 0.0(11) no
C9A C1 Li1 C11 71.8(13) no
C9A C1 Li1 C12 103.8(14) no
C9A C1 Li1 C12A 92.1(13) no
Li1 C1 C9A C8 82(2) no
Li1 C1 C9A C8A 81.4(17) no
Li1 C1 C9A C10 -73.9(17) no
Li1 C1 C9A C10A -71(2) no
Li1 C1 C9A Li1 -0.0(13) no
C61 C1 Li1 C2 0.2(17) no
C61 C1 Li1 C2A -12.5(17) no
C61 C1 Li1 C3 32.8(19) no
C61 C1 Li1 C3A 21.9(19) no
C61 C1 Li1 C5 94.6(16) no
C61 C1 Li1 C5A 86.0(17) no
C61 C1 Li1 C6 121.4(16) no
C61 C1 Li1 C6A 114.6(16) no
C61 C1 Li1 C9 -126.3(16) no
C61 C1 Li1 C9A -134.2(16) no
C61 C1 Li1 C11 -62.3(18) no
C61 C1 Li1 C12 -30.4(18) no
C61 C1 Li1 C12A -42.0(18) no
Li1 C1 C61 C2 -0.2(19) no
Li1 C1 C61 C2A 13.1(18) no
Li1 C1 C61 C62 111.3(19) no
Li1 C1 C61 C62A 110(3) no
Li1 C1 C61 C68 -106(3) no
Li1 C1 C61 C68A -96(3) no
C2 C1A C6 C5 -2(2) no
C2 C1A C6 C5A 0.2(17) no
C2 C1A C6 C7 -142.7(12) no
C2 C1A C6 C7A -141.8(11) no
C2 C1A C6 Li1 -61.9(11) no
C6 C1A C2 C3 2.9(18) no
C6 C1A C2 C3A 14(3) no
C6 C1A C2 C12 133.5(13) no
C6 C1A C2 C12A 133.6(13) no
C6 C1A C2 C61 -110.8(16) no
C6 C1A C2 Li1 65.9(12) no
C2 C1A C6A C5 -8(4) no
C2 C1A C6A C5A -3(3) no
C2 C1A C6A C7 -146.0(13) no
C2 C1A C6A C7A -145.9(14) no
C2 C1A C6A Li1 -64.1(11) no
C6A C1A C2 C3 4.5(19) no
C6A C1A C2 C3A 15(3) no
C6A C1A C2 C12 135.0(14) no
C6A C1A C2 C12A 135.2(14) no
C6A C1A C2 C61 -109.3(17) no
C6A C1A C2 Li1 67.5(13) no
C2 C1A C9 C8 137.0(14) no
C2 C1A C9 C8A 136.4(14) no
C2 C1A C9 C10 -14(3) no
C2 C1A C9 C10A -7(3) no
C2 C1A C9 Li1 57.4(14) no
C9 C1A C2 C3 -125.2(17) no
C9 C1A C2 C3A -114.4(19) no
C9 C1A C2 C12 5(2) no
C9 C1A C2 C12A 5.6(19) no
C9 C1A C2 C61 121(2) no
C9 C1A C2 Li1 -62.1(16) no
C2 C1A C9A C8 133(2) no
C2 C1A C9A C8A 132.1(18) no
C2 C1A C9A C10 -23(3) no
C2 C1A C9A C10A -19(3) no
C2 C1A C9A Li1 51.9(17) no
C9A C1A C2 C3 -118(2) no
C9A C1A C2 C3A -108(3) no
C9A C1A C2 C12 12(3) no
C9A C1A C2 C12A 12(3) no
C9A C1A C2 C61 128(3) no
C9A C1A C2 Li1 -55(2) no
C2 C1A C61 C2 0.0(5) no
C2 C1A C61 C2A 13.3(5) no
C2 C1A C61 C62 112.4(16) no
C2 C1A C61 C62A 111(3) no
C2 C1A C61 C68 -105(2) no
C2 C1A C61 C68A -94.0(19) no
C61 C1A C2 C3 113.7(14) no
C61 C1A C2 C3A 124.5(17) no
C61 C1A C2 C12 -115.7(13) no
C61 C1A C2 C12A -115.5(12) no
C61 C1A C2 C61 0.0(10) no
C61 C1A C2 Li1 176.8(14) no
C2 C1A Li1 C2 0.0(5) no
C2 C1A Li1 C2A -12.6(5) no
C2 C1A Li1 C3 30.8(8) no
C2 C1A Li1 C3A 20.1(7) no
C2 C1A Li1 C5 91.6(11) no
C2 C1A Li1 C5A 83.2(11) no
C2 C1A Li1 C6 116.5(14) no
C2 C1A Li1 C6A 109.9(14) no
C2 C1A Li1 C9 -130.0(17) no
C2 C1A Li1 C9A -138.2(16) no
C2 C1A Li1 C11 -64.2(10) no
C2 C1A Li1 C12 -31.9(7) no
C2 C1A Li1 C12A -43.6(8) no
Li1 C1A C2 C3 -63.0(15) no
Li1 C1A C2 C3A -52.3(18) no
Li1 C1A C2 C12 67.5(14) no
Li1 C1A C2 C12A 67.7(14) no
Li1 C1A C2 C61 -176.8(16) no
Li1 C1A C2 Li1 0.0(12) no
C2A C1A C6 C5 5(3) no
C2A C1A C6 C5A 8(3) no
C2A C1A C6 C7 -135.1(17) no
C2A C1A C6 C7A -134.2(17) no
C2A C1A C6 Li1 -54.3(16) no
C6 C1A C2A C3 -10(3) no
C6 C1A C2A C3A -5(3) no
C6 C1A C2A C12 124(3) no
C6 C1A C2A C12A 126.5(18) no
C6 C1A C2A C61 -106.8(18) no
C6 C1A C2A Li1 58.3(16) no
C2A C1A C6A C5 -1(4) no
C2A C1A C6A C5A 4(3) no
C2A C1A C6A C7 -139.0(17) no
C2A C1A C6A C7A -139.0(17) no
C2A C1A C6A Li1 -57.1(15) no
C6A C1A C2A C3 -7(3) no
C6A C1A C2A C3A -3(3) no
C6A C1A C2A C12 126(3) no
C6A C1A C2A C12A 129.1(19) no
C6A C1A C2A C61 -104.3(19) no
C6A C1A C2A Li1 60.8(16) no
C2A C1A C9 C8 140.7(13) no
C2A C1A C9 C8A 140.1(13) no
C2A C1A C9 C10 -10(2) no
C2A C1A C9 C10A -4(3) no
C2A C1A C9 Li1 61.0(13) no
C9 C1A C2A C3 -136.2(16) no
C9 C1A C2A C3A -132.0(19) no
C9 C1A C2A C12 -3(3) no
C9 C1A C2A C12A -0(3) no
C9 C1A C2A C61 126.5(18) no
C9 C1A C2A Li1 -68.4(14) no
C2A C1A C9A C8 138.1(18) no
C2A C1A C9A C8A 137.5(16) no
C2A C1A C9A C10 -17(3) no
C2A C1A C9A C10A -14(3) no
C2A C1A C9A Li1 57.2(15) no
C9A C1A C2A C3 -130.7(19) no
C9A C1A C2A C3A -126(2) no
C9A C1A C2A C12 2(4) no
C9A C1A C2A C12A 5(3) no
C9A C1A C2A C61 132(2) no
C9A C1A C2A Li1 -62.8(18) no
C2A C1A C61 C2 -13.3(11) no
C2A C1A C61 C2A 0.0(10) no
C2A C1A C61 C62 99.1(18) no
C2A C1A C61 C62A 97(3) no
C2A C1A C61 C68 -118(3) no
C2A C1A C61 C68A -107(3) no
C61 C1A C2A C3 97.3(17) no
C61 C1A C2A C3A 102(2) no
C61 C1A C2A C12 -130(3) no
C61 C1A C2A C12A -126.6(19) no
C61 C1A C2A C61 0.0(10) no
C61 C1A C2A Li1 165.1(16) no
C2A C1A Li1 C2 12.6(11) no
C2A C1A Li1 C2A 0.0(10) no
C2A C1A Li1 C3 43.4(13) no
C2A C1A Li1 C3A 32.7(12) no
C2A C1A Li1 C5 104.2(15) no
C2A C1A Li1 C5A 95.8(15) no
C2A C1A Li1 C6 129.1(18) no
C2A C1A Li1 C6A 122.5(18) no
C2A C1A Li1 C9 -117.4(18) no
C2A C1A Li1 C9A -125.6(18) no
C2A C1A Li1 C11 -51.6(13) no
C2A C1A Li1 C12 -19.3(11) no
C2A C1A Li1 C12A -31.0(12) no
Li1 C1A C2A C3 -67.8(16) no
Li1 C1A C2A C3A -63.5(19) no
Li1 C1A C2A C12 65(3) no
Li1 C1A C2A C12A 68.3(18) no
Li1 C1A C2A C61 -165.1(17) no
Li1 C1A C2A Li1 -0.0(12) no
C6 C1A C9 C8 9.4(19) no
C6 C1A C9 C8A 8.7(17) no
C6 C1A C9 C10 -141.6(12) no
C6 C1A C9 C10A -134.9(15) no
C6 C1A C9 Li1 -70.3(13) no
C9 C1A C6 C5 132.4(14) no
C9 C1A C6 C5A 135.0(14) no
C9 C1A C6 C7 -8.0(18) no
C9 C1A C6 C7A -7(2) no
C9 C1A C6 Li1 72.8(14) no
C6 C1A C9A C8 9(3) no
C6 C1A C9A C8A 8(2) no
C6 C1A C9A C10 -147.0(14) no
C6 C1A C9A C10A -143.7(17) no
C6 C1A C9A Li1 -72.3(11) no
C9A C1A C6 C5 134.0(15) no
C9A C1A C6 C5A 136.5(14) no
C9A C1A C6 C7 -6.4(17) no
C9A C1A C6 C7A -5.5(19) no
C9A C1A C6 Li1 74.4(14) no
C6 C1A C61 C2 95.0(17) no
C6 C1A C61 C2A 108.3(17) no
C6 C1A C61 C62 -152.7(15) no
C6 C1A C61 C62A -154.4(19) no
C6 C1A C61 C68 -10(3) no
C6 C1A C61 C68A 1(3) no
C61 C1A C6 C5 -63(3) no
C61 C1A C6 C5A -61(2) no
C61 C1A C6 C7 156.2(16) no
C61 C1A C6 C7A 157.1(16) no
C61 C1A C6 Li1 -123(2) no
C6 C1A Li1 C2 -116.5(14) no
C6 C1A Li1 C2A -129.1(15) no
C6 C1A Li1 C3 -85.7(12) no
C6 C1A Li1 C3A -96.5(13) no
C6 C1A Li1 C5 -24.9(8) no
C6 C1A Li1 C5A -33.4(9) no
C6 C1A Li1 C6 0.0(5) no
C6 C1A Li1 C6A -6.6(5) no
C6 C1A Li1 C9 113.5(17) no
C6 C1A Li1 C9A 105.2(15) no
C6 C1A Li1 C11 179.2(15) no
C6 C1A Li1 C12 -148.4(15) no
C6 C1A Li1 C12A -160.2(15) no
Li1 C1A C6 C5 59.6(17) no
Li1 C1A C6 C5A 62.2(15) no
Li1 C1A C6 C7 -80.8(14) no
Li1 C1A C6 C7A -79.9(15) no
Li1 C1A C6 Li1 0.0(12) no
C6A C1A C9 C8 13(3) no
C6A C1A C9 C8A 13(2) no
C6A C1A C9 C10 -137.9(17) no
C6A C1A C9 C10A -131.1(19) no
C6A C1A C9 Li1 -66.5(17) no
C9 C1A C6A C5 126(3) no
C9 C1A C6A C5A 131(2) no
C9 C1A C6A C7 -12(3) no
C9 C1A C6A C7A -12(3) no
C9 C1A C6A Li1 69.6(17) no
C6A C1A C9A C8 12(3) no
C6A C1A C9A C8A 11(3) no
C6A C1A C9A C10 -143.5(17) no
C6A C1A C9A C10A -140(2) no
C6A C1A C9A Li1 -68.9(15) no
C9A C1A C6A C5 128(3) no
C9A C1A C6A C5A 133(2) no
C9A C1A C6A C7 -10(2) no
C9A C1A C6A C7A -10(3) no
C9A C1A C6A Li1 71.8(16) no
C6A C1A C61 C2 89.7(19) no
C6A C1A C61 C2A 103.0(19) no
C6A C1A C61 C62 -157.9(18) no
C6A C1A C61 C62A -160(2) no
C6A C1A C61 C68 -15(3) no
C6A C1A C61 C68A -4(3) no
C61 C1A C6A C5 -66(4) no
C61 C1A C6A C5A -62(3) no
C61 C1A C6A C7 155.5(17) no
C61 C1A C6A C7A 155.6(17) no
C61 C1A C6A Li1 -122.6(19) no
C6A C1A Li1 C2 -109.9(17) no
C6A C1A Li1 C2A -122.5(18) no
C6A C1A Li1 C3 -79.1(15) no
C6A C1A Li1 C3A -89.9(15) no
C6A C1A Li1 C5 -18.3(12) no
C6A C1A Li1 C5A -26.8(12) no
C6A C1A Li1 C6 6.6(10) no
C6A C1A Li1 C6A 0.0(10) no
C6A C1A Li1 C9 120(2) no
C6A C1A Li1 C9A 111.8(19) no
C6A C1A Li1 C11 -174.2(18) no
C6A C1A Li1 C12 -141.8(17) no
C6A C1A Li1 C12A -153.6(18) no
Li1 C1A C6A C5 56(3) no
Li1 C1A C6A C5A 61(3) no
Li1 C1A C6A C7 -81.9(16) no
Li1 C1A C6A C7A -81.9(18) no
Li1 C1A C6A Li1 0.0(13) no
C9 C1A C61 C2 -105(3) no
C9 C1A C61 C2A -92(3) no
C9 C1A C61 C62 7(4) no
C9 C1A C61 C62A 6(4) no
C9 C1A C61 C68 150(3) no
C9 C1A C61 C68A 161(2) no
C61 C1A C9 C8 -152(3) no
C61 C1A C9 C8A -152(3) no
C61 C1A C9 C10 57(3) no
C61 C1A C9 C10A 64(3) no
C61 C1A C9 Li1 128(3) no
C9 C1A Li1 C2 130.0(17) no
C9 C1A Li1 C2A 117.4(16) no
C9 C1A Li1 C3 160.8(17) no
C9 C1A Li1 C3A 150.1(17) no
C9 C1A Li1 C5 -138.4(16) no
C9 C1A Li1 C5A -146.8(17) no
C9 C1A Li1 C6 -113.5(17) no
C9 C1A Li1 C6A -120.1(18) no
C9 C1A Li1 C9 0.0(6) no
C9 C1A Li1 C9A -8.2(6) no
C9 C1A Li1 C11 65.8(12) no
C9 C1A Li1 C12 98.2(14) no
C9 C1A Li1 C12A 86.4(13) no
Li1 C1A C9 C8 79.7(16) no
Li1 C1A C9 C8A 79.1(15) no
Li1 C1A C9 C10 -71.3(17) no
Li1 C1A C9 C10A -65(2) no
Li1 C1A C9 Li1 0.0(13) no
C9A C1A C61 C2 -111(3) no
C9A C1A C61 C2A -98(3) no
C9A C1A C61 C62 1(4) no
C9A C1A C61 C62A -0(5) no
C9A C1A C61 C68 144(3) no
C9A C1A C61 C68A 155(3) no
C61 C1A C9A C8 -148(3) no
C61 C1A C9A C8A -149(3) no
C61 C1A C9A C10 56(4) no
C61 C1A C9A C10A 60(4) no
C61 C1A C9A Li1 131(4) no
C9A C1A Li1 C2 138.2(19) no
C9A C1A Li1 C2A 125.6(19) no
C9A C1A Li1 C3 169.1(19) no
C9A C1A Li1 C3A 158.3(19) no
C9A C1A Li1 C5 -130.1(18) no
C9A C1A Li1 C5A -138.6(18) no
C9A C1A Li1 C6 -105.2(18) no
C9A C1A Li1 C6A -111.8(19) no
C9A C1A Li1 C9 8.2(11) no
C9A C1A Li1 C9A 0.0(11) no
C9A C1A Li1 C11 74.0(15) no
C9A C1A Li1 C12 106.4(17) no
C9A C1A Li1 C12A 94.6(16) no
Li1 C1A C9A C8 81(3) no
Li1 C1A C9A C8A 80.2(18) no
Li1 C1A C9A C10 -74.6(17) no
Li1 C1A C9A C10A -71(2) no
Li1 C1A C9A Li1 0.0(13) no
C61 C1A Li1 C2 -3.3(19) no
C61 C1A Li1 C2A -15.9(19) no
C61 C1A Li1 C3 28(3) no
C61 C1A Li1 C3A 17(3) no
C61 C1A Li1 C5 88(3) no
C61 C1A Li1 C5A 80(3) no
C61 C1A Li1 C6 113(3) no
C61 C1A Li1 C6A 107(3) no
C61 C1A Li1 C9 -133(3) no
C61 C1A Li1 C9A -142(3) no
C61 C1A Li1 C11 -68(2) no
C61 C1A Li1 C12 -35(3) no
C61 C1A Li1 C12A -47(3) no
Li1 C1A C61 C2 4(2) no
Li1 C1A C61 C2A 17(2) no
Li1 C1A C61 C62 116(3) no
Li1 C1A C61 C62A 114(3) no
Li1 C1A C61 C68 -101(3) no
Li1 C1A C61 C68A -90(3) no
C1 C2 C3 C4 -2.0(17) no
C1 C2 C3 C4A 1(3) no
C1 C2 C3 C14 140.4(9) no
C1 C2 C3 C14A 137.7(9) no
C1 C2 C3 Li1 58.1(7) no
C1 C2 C3A C4 -17(3) no
C1 C2 C3A C4A -19(4) no
C1 C2 C3A C12 127.4(18) no
C1 C2 C3A C14 132(3) no
C1 C2 C3A C14A 130.4(16) no
C1 C2 C3A Li1 50.4(14) no
C1 C2 C12 C3A -134.5(12) no
C1 C2 C12 C11 0.0(13) no
C1 C2 C12 C11A -4.1(12) no
C1 C2 C12 C13 -141.1(8) no
C1 C2 C12 C13A -130.5(12) no
C1 C2 C12 C14A -136.9(8) no
C1 C2 C12 Li1 -58.2(7) no
C1 C2 C12A C11 -0(3) no
C1 C2 C12A C11A -6.4(19) no
C1 C2 C12A C13 -149.0(8) no
C1 C2 C12A C13A -145.1(11) no
C1 C2 C12A Li1 -60.7(7) no
C1 C2 C61 C1 0.0(5) no
C1 C2 C61 C1A -3.6(5) no
C1 C2 C61 C62 -100.1(17) no
C1 C2 C61 C62A -125(2) no
C1 C2 C61 C68 114(2) no
C1 C2 C61 C68A 120.0(16) no
C1 C2 Li1 C1 -0.0(4) no
C1 C2 Li1 C1A 3.3(4) no
C1 C2 Li1 C3 -120.1(10) no
C1 C2 Li1 C3A -135.8(12) no
C1 C2 Li1 C5 -66.8(9) no
C1 C2 Li1 C5A -71.7(9) no
C1 C2 Li1 C6 -33.4(7) no
C1 C2 Li1 C6A -35.9(7) no
C1 C2 Li1 C9 29.4(7) no
C1 C2 Li1 C9A 26.8(7) no
C1 C2 Li1 C11 95.6(9) no
C1 C2 Li1 C12 121.0(10) no
C1 C2 Li1 C12A 110.2(10) no
C1A C2 C3 C4 -5.0(19) no
C1A C2 C3 C4A -2(3) no
C1A C2 C3 C14 137.5(12) no
C1A C2 C3 C14A 134.7(12) no
C1A C2 C3 Li1 55.1(11) no
C1A C2 C3A C4 -21(3) no
C1A C2 C3A C4A -23(4) no
C1A C2 C3A C12 124(2) no
C1A C2 C3A C14 128(3) no
C1A C2 C3A C14A 126.6(18) no
C1A C2 C3A Li1 46.6(17) no
C1A C2 C12 C3A -134.2(13) no
C1A C2 C12 C11 0.3(14) no
C1A C2 C12 C11A -3.8(13) no
C1A C2 C12 C13 -140.8(10) no
C1A C2 C12 C13A -130.2(14) no
C1A C2 C12 C14A -136.6(10) no
C1A C2 C12 Li1 -57.9(9) no
C1A C2 C12A C11 -0(3) no
C1A C2 C12A C11A -6(2) no
C1A C2 C12A C13 -148.7(10) no
C1A C2 C12A C13A -144.8(13) no
C1A C2 C12A Li1 -60.4(9) no
C1A C2 C61 C1 3.6(10) no
C1A C2 C61 C1A 0.0(10) no
C1A C2 C61 C62 -96.5(19) no
C1A C2 C61 C62A -121(2) no
C1A C2 C61 C68 118(3) no
C1A C2 C61 C68A 123.6(18) no
C1A C2 Li1 C1 -3.3(9) no
C1A C2 Li1 C1A 0.0(9) no
C1A C2 Li1 C3 -123.4(13) no
C1A C2 Li1 C3A -139.1(14) no
C1A C2 Li1 C5 -70.2(12) no
C1A C2 Li1 C5A -75.0(12) no
C1A C2 Li1 C6 -36.7(10) no
C1A C2 Li1 C6A -39.2(11) no
C1A C2 Li1 C9 26.1(10) no
C1A C2 Li1 C9A 23.5(10) no
C1A C2 Li1 C11 92.2(12) no
C1A C2 Li1 C12 117.7(13) no
C1A C2 Li1 C12A 106.9(12) no
C3 C2 C12 C3A -4.7(7) no
C3 C2 C12 C11 129.8(11) no
C3 C2 C12 C11A 125.7(11) no
C3 C2 C12 C13 -11.3(14) no
C3 C2 C12 C13A -0.7(19) no
C3 C2 C12 C14A -7.1(11) no
C3 C2 C12 Li1 71.6(10) no
C12 C2 C3 C4 -132.5(13) no
C12 C2 C3 C4A -129.8(17) no
C12 C2 C3 C14 9.9(13) no
C12 C2 C3 C14A 7.2(11) no
C12 C2 C3 Li1 -72.4(10) no
C3 C2 C12A C11 124(3) no
C3 C2 C12A C11A 118(2) no
C3 C2 C12A C13 -24.6(16) no
C3 C2 C12A C13A -20.6(19) no
C3 C2 C12A Li1 63.7(13) no
C12A C2 C3 C4 -121.5(16) no
C12A C2 C3 C4A -119(2) no
C12A C2 C3 C14 20.9(16) no
C12A C2 C3 C14A 18.2(14) no
C12A C2 C3 Li1 -61.4(13) no
C3 C2 C61 C1 -95.1(13) no
C3 C2 C61 C1A -98.7(13) no
C3 C2 C61 C62 164.9(13) no
C3 C2 C61 C62A 140.1(15) no
C3 C2 C61 C68 19(3) no
C3 C2 C61 C68A 25(2) no
C61 C2 C3 C4 59(2) no
C61 C2 C3 C4A 62(3) no
C61 C2 C3 C14 -158.6(14) no
C61 C2 C3 C14A -161.3(14) no
C61 C2 C3 Li1 119.1(15) no
C3 C2 Li1 C1 120.1(11) no
C3 C2 Li1 C1A 123.4(11) no
C3 C2 Li1 C3 0.0(6) no
C3 C2 Li1 C3A -15.7(6) no
C3 C2 Li1 C5 53.2(9) no
C3 C2 Li1 C5A 48.3(9) no
C3 C2 Li1 C6 86.7(11) no
C3 C2 Li1 C6A 84.2(10) no
C3 C2 Li1 C9 149.5(13) no
C3 C2 Li1 C9A 146.9(13) no
C3 C2 Li1 C11 -144.4(11) no
C3 C2 Li1 C12 -118.9(11) no
C3 C2 Li1 C12A -129.7(11) no
Li1 C2 C3 C4 -60.1(17) no
Li1 C2 C3 C4A -57(2) no
Li1 C2 C3 C14 82.3(14) no
Li1 C2 C3 C14A 79.6(13) no
Li1 C2 C3 Li1 0.0(12) no
C3A C2 C12 C3A 0.0(14) no
C3A C2 C12 C11 134.6(16) no
C3A C2 C12 C11A 130.4(16) no
C3A C2 C12 C13 -6.5(18) no
C3A C2 C12 C13A 4(2) no
C3A C2 C12 C14A -2.3(16) no
C3A C2 C12 Li1 76.4(15) no
C12 C2 C3A C4 -144.9(16) no
C12 C2 C3A C4A -147(3) no
C12 C2 C3A C12 0.0(5) no
C12 C2 C3A C14 5(3) no
C12 C2 C3A C14A 3(2) no
C12 C2 C3A Li1 -77.0(9) no
C3A C2 C12A C11 132(3) no
C3A C2 C12A C11A 126(3) no
C3A C2 C12A C13 -16.8(19) no
C3A C2 C12A C13A -13(2) no
C3A C2 C12A Li1 71.5(17) no
C12A C2 C3A C4 -135.9(17) no
C12A C2 C3A C4A -138(3) no
C12A C2 C3A C12 9.0(9) no
C12A C2 C3A C14 14(4) no
C12A C2 C3A C14A 12(3) no
C12A C2 C3A Li1 -68.0(12) no
C3A C2 C61 C1 -106(3) no
C3A C2 C61 C1A -109(3) no
C3A C2 C61 C62 154(3) no
C3A C2 C61 C62A 130(3) no
C3A C2 C61 C68 8(4) no
C3A C2 C61 C68A 14(3) no
C61 C2 C3A C4 55(4) no
C61 C2 C3A C4A 53(4) no
C61 C2 C3A C12 -160(3) no
C61 C2 C3A C14 -156(2) no
C61 C2 C3A C14A -157.4(17) no
C61 C2 C3A Li1 123(3) no
C3A C2 Li1 C1 135.8(18) no
C3A C2 Li1 C1A 139.1(18) no
C3A C2 Li1 C3 15.7(15) no
C3A C2 Li1 C3A 0.0(14) no
C3A C2 Li1 C5 68.9(17) no
C3A C2 Li1 C5A 64.1(16) no
C3A C2 Li1 C6 102.4(18) no
C3A C2 Li1 C6A 99.9(17) no
C3A C2 Li1 C9 165.2(19) no
C3A C2 Li1 C9A 162.6(19) no
C3A C2 Li1 C11 -128.7(18) no
C3A C2 Li1 C12 -103.2(17) no
C3A C2 Li1 C12A -114.0(17) no
Li1 C2 C3A C4 -68(2) no
Li1 C2 C3A C4A -70(3) no
Li1 C2 C3A C12 77.0(14) no
Li1 C2 C3A C14 82(3) no
Li1 C2 C3A C14A 80.0(19) no
Li1 C2 C3A Li1 0.0(12) no
C12 C2 C61 C1 97.1(14) no
C12 C2 C61 C1A 93.5(14) no
C12 C2 C61 C62 -3(3) no
C12 C2 C61 C62A -28(3) no
C12 C2 C61 C68 -148.8(15) no
C12 C2 C61 C68A -142.9(13) no
C61 C2 C12 C3A 163.8(19) no
C61 C2 C12 C11 -61.6(17) no
C61 C2 C12 C11A -65.8(16) no
C61 C2 C12 C13 157.3(13) no
C61 C2 C12 C13A 167.9(14) no
C61 C2 C12 C14A 161.5(14) no
C61 C2 C12 Li1 -119.8(15) no
C12 C2 Li1 C1 -121.0(11) no
C12 C2 Li1 C1A -117.7(11) no
C12 C2 Li1 C3 118.9(11) no
C12 C2 Li1 C3A 103.2(11) no
C12 C2 Li1 C5 172.2(12) no
C12 C2 Li1 C5A 167.3(12) no
C12 C2 Li1 C6 -154.4(12) no
C12 C2 Li1 C6A -156.9(12) no
C12 C2 Li1 C9 -91.6(11) no
C12 C2 Li1 C9A -94.2(12) no
C12 C2 Li1 C11 -25.4(8) no
C12 C2 Li1 C12 0.0(6) no
C12 C2 Li1 C12A -10.8(6) no
Li1 C2 C12 C3A -76.4(13) no
Li1 C2 C12 C11 58.2(14) no
Li1 C2 C12 C11A 54.0(13) no
Li1 C2 C12 C13 -82.9(13) no
Li1 C2 C12 C13A -72.3(16) no
Li1 C2 C12 C14A -78.7(12) no
Li1 C2 C12 Li1 0.0(11) no
C12A C2 C61 C1 85.4(14) no
C12A C2 C61 C1A 81.8(14) no
C12A C2 C61 C62 -15(3) no
C12A C2 C61 C62A -39(3) no
C12A C2 C61 C68 -160.6(16) no
C12A C2 C61 C68A -154.6(13) no
C61 C2 C12A C11 -56(3) no
C61 C2 C12A C11A -62(2) no
C61 C2 C12A C13 155.0(13) no
C61 C2 C12A C13A 158.9(14) no
C61 C2 C12A Li1 -116.7(13) no
C12A C2 Li1 C1 -110.2(13) no
C12A C2 Li1 C1A -106.9(13) no
C12A C2 Li1 C3 129.7(14) no
C12A C2 Li1 C3A 114.0(14) no
C12A C2 Li1 C5 -177.0(16) no
C12A C2 Li1 C5A 178.1(15) no
C12A C2 Li1 C6 -143.6(15) no
C12A C2 Li1 C6A -146.1(15) no
C12A C2 Li1 C9 -80.8(13) no
C12A C2 Li1 C9A -83.4(14) no
C12A C2 Li1 C11 -14.6(11) no
C12A C2 Li1 C12 10.8(11) no
C12A C2 Li1 C12A 0.0(10) no
Li1 C2 C12A C11 60(3) no
Li1 C2 C12A C11A 54.3(19) no
Li1 C2 C12A C13 -88.3(14) no
Li1 C2 C12A C13A -84.3(15) no
Li1 C2 C12A Li1 0.0(12) no
C61 C2 Li1 C1 -0.2(15) no
C61 C2 Li1 C1A 3.1(16) no
C61 C2 Li1 C3 -120.3(15) no
C61 C2 Li1 C3A -136.0(16) no
C61 C2 Li1 C5 -67.0(16) no
C61 C2 Li1 C5A -71.9(16) no
C61 C2 Li1 C6 -33.6(17) no
C61 C2 Li1 C6A -36.1(17) no
C61 C2 Li1 C9 29.2(18) no
C61 C2 Li1 C9A 26.6(19) no
C61 C2 Li1 C11 95.4(15) no
C61 C2 Li1 C12 120.8(15) no
C61 C2 Li1 C12A 110.0(15) no
Li1 C2 C61 C1 0.2(17) no
Li1 C2 C61 C1A -3.4(17) no
Li1 C2 C61 C62 -100(2) no
Li1 C2 C61 C62A -125(2) no
Li1 C2 C61 C68 114(2) no
Li1 C2 C61 C68A 120.2(17) no
C1 C2A C3 C4 13(3) no
C1 C2A C3 C4A 18(3) no
C1 C2A C3 C14 148.8(12) no
C1 C2A C3 C14A 146.9(13) no
C1 C2A C3 Li1 63.6(10) no
C1 C2A C3A C4 1(3) no
C1 C2A C3A C4A 1(4) no
C1 C2A C3A C12 145(3) no
C1 C2A C3A C14 144(2) no
C1 C2A C3A C14A 143.2(16) no
C1 C2A C3A Li1 59.8(13) no
C1 C2A C12 C3A -132(3) no
C1 C2A C12 C11 9(3) no
C1 C2A C12 C11A 5(3) no
C1 C2A C12 C13 -133(2) no
C1 C2A C12 C13A -119(3) no
C1 C2A C12 C14A -130(2) no
C1 C2A C12 Li1 -55.8(19) no
C1 C2A C12A C11 6(4) no
C1 C2A C12A C11A -0(3) no
C1 C2A C12A C13 -145.0(14) no
C1 C2A C12A C13A -141.1(15) no
C1 C2A C12A Li1 -59.1(13) no
C1 C2A C61 C1 0.0(5) no
C1 C2A C61 C1A -3.4(5) no
C1 C2A C61 C62 -103.8(15) no
C1 C2A C61 C62A -126.0(18) no
C1 C2A C61 C68 110(3) no
C1 C2A C61 C68A 116.4(18) no
C1 C2A Li1 C1 0.0(4) no
C1 C2A Li1 C1A 3.5(4) no
C1 C2A Li1 C3 -106.0(14) no
C1 C2A Li1 C3A -117.6(17) no
C1 C2A Li1 C5 -58.7(11) no
C1 C2A Li1 C5A -63.8(11) no
C1 C2A Li1 C6 -26.8(8) no
C1 C2A Li1 C6A -29.7(8) no
C1 C2A Li1 C9 35.1(8) no
C1 C2A Li1 C9A 33.2(8) no
C1 C2A Li1 C11 105.1(13) no
C1 C2A Li1 C12 139(3) no
C1 C2A Li1 C12A 123.5(17) no
C1A C2A C3 C4 10(3) no
C1A C2A C3 C4A 16(3) no
C1A C2A C3 C14 146.3(14) no
C1A C2A C3 C14A 144.5(15) no
C1A C2A C3 Li1 61.1(12) no
C1A C2A C3A C4 -1(4) no
C1A C2A C3A C4A -2(4) no
C1A C2A C3A C12 142(3) no
C1A C2A C3A C14 141(3) no
C1A C2A C3A C14A 140.5(18) no
C1A C2A C3A Li1 57.1(15) no
C1A C2A C12 C3A -132(3) no
C1A C2A C12 C11 9(3) no
C1A C2A C12 C11A 4(3) no
C1A C2A C12 C13 -133(2) no
C1A C2A C12 C13A -119(3) no
C1A C2A C12 C14A -131(2) no
C1A C2A C12 Li1 -56.0(19) no
C1A C2A C12A C11 6(4) no
C1A C2A C12A C11A 0(3) no
C1A C2A C12A C13 -145.0(15) no
C1A C2A C12A C13A -141.1(16) no
C1A C2A C12A Li1 -59.1(14) no
C1A C2A C61 C1 3.4(10) no
C1A C2A C61 C1A 0.0(10) no
C1A C2A C61 C62 -100.3(17) no
C1A C2A C61 C62A -123(2) no
C1A C2A C61 C68 114(3) no
C1A C2A C61 C68A 120(2) no
C1A C2A Li1 C1 -3.5(9) no
C1A C2A Li1 C1A 0.0(9) no
C1A C2A Li1 C3 -109.5(17) no
C1A C2A Li1 C3A -121.1(19) no
C1A C2A Li1 C5 -62.2(14) no
C1A C2A Li1 C5A -67.2(14) no
C1A C2A Li1 C6 -30.3(12) no
C1A C2A Li1 C6A -33.2(12) no
C1A C2A Li1 C9 31.7(11) no
C1A C2A Li1 C9A 29.7(11) no
C1A C2A Li1 C11 101.6(15) no
C1A C2A Li1 C12 136(3) no
C1A C2A Li1 C12A 120.0(19) no
C3 C2A C12 C3A -3.4(6) no
C3 C2A C12 C11 137.2(14) no
C3 C2A C12 C11A 133.0(15) no
C3 C2A C12 C13 -5(3) no
C3 C2A C12 C13A 9(4) no
C3 C2A C12 C14A -2.0(17) no
C3 C2A C12 Li1 72.6(14) no
C12 C2A C3 C4 -131.9(19) no
C12 C2A C3 C4A -127(3) no
C12 C2A C3 C14 4(2) no
C12 C2A C3 C14A 2.1(18) no
C12 C2A C3 Li1 -81(2) no
C3 C2A C12A C11 129(3) no
C3 C2A C12A C11A 123(3) no
C3 C2A C12A C13 -22(3) no
C3 C2A C12A C13A -18(3) no
C3 C2A C12A Li1 64.3(18) no
C12A C2A C3 C4 -118(3) no
C12A C2A C3 C4A -113(3) no
C12A C2A C3 C14 18(3) no
C12A C2A C3 C14A 16(3) no
C12A C2A C3 Li1 -67(3) no
C3 C2A C61 C1 -91.5(13) no
C3 C2A C61 C1A -94.9(13) no
C3 C2A C61 C62 164.8(14) no
C3 C2A C61 C62A 142.5(15) no
C3 C2A C61 C68 19(3) no
C3 C2A C61 C68A 25(2) no
C61 C2A C3 C4 67(2) no
C61 C2A C3 C4A 72(3) no
C61 C2A C3 C14 -157.0(15) no
C61 C2A C3 C14A -158.8(16) no
C61 C2A C3 Li1 117.9(16) no
C3 C2A Li1 C1 106.0(15) no
C3 C2A Li1 C1A 109.5(15) no
C3 C2A Li1 C3 0.0(5) no
C3 C2A Li1 C3A -11.6(6) no
C3 C2A Li1 C5 47.3(11) no
C3 C2A Li1 C5A 42.3(10) no
C3 C2A Li1 C6 79.2(12) no
C3 C2A Li1 C6A 76.3(12) no
C3 C2A Li1 C9 141.2(15) no
C3 C2A Li1 C9A 139.2(15) no
C3 C2A Li1 C11 -148.9(16) no
C3 C2A Li1 C12 -115(2) no
C3 C2A Li1 C12A -130.5(18) no
Li1 C2A C3 C4 -51(2) no
Li1 C2A C3 C4A -46(3) no
Li1 C2A C3 C14 85.2(14) no
Li1 C2A C3 C14A 83.4(14) no
Li1 C2A C3 Li1 0.0(13) no
C3A C2A C12 C3A 0.0(12) no
C3A C2A C12 C11 140.6(16) no
C3A C2A C12 C11A 136.4(16) no
C3A C2A C12 C13 -1(3) no
C3A C2A C12 C13A 13(4) no
C3A C2A C12 C14A 1.4(18) no
C3A C2A C12 Li1 76.0(16) no
C12 C2A C3A C4 -144(2) no
C12 C2A C3A C4A -144(3) no
C12 C2A C3A C12 0.0(6) no
C12 C2A C3A C14 -1(3) no
C12 C2A C3A C14A -2(3) no
C12 C2A C3A Li1 -85.1(18) no
C3A C2A C12A C11 136(3) no
C3A C2A C12A C11A 130(3) no
C3A C2A C12A C13 -15(3) no
C3A C2A C12A C13A -11(3) no
C3A C2A C12A Li1 70.7(19) no
C12A C2A C3A C4 -132(3) no
C12A C2A C3A C4A -133(3) no
C12A C2A C3A C12 11.7(12) no
C12A C2A C3A C14 10(4) no
C12A C2A C3A C14A 10(3) no
C12A C2A C3A Li1 -73(2) no
C3A C2A C61 C1 -99(2) no
C3A C2A C61 C1A -102(2) no
C3A C2A C61 C62 157.6(19) no
C3A C2A C61 C62A 135(2) no
C3A C2A C61 C68 12(4) no
C3A C2A C61 C68A 18(3) no
C61 C2A C3A C4 59(3) no
C61 C2A C3A C4A 58(4) no
C61 C2A C3A C12 -158(3) no
C61 C2A C3A C14 -159(2) no
C61 C2A C3A C14A -159.6(17) no
C61 C2A C3A Li1 117.1(18) no
C3A C2A Li1 C1 118(2) no
C3A C2A Li1 C1A 121(2) no
C3A C2A Li1 C3 11.6(12) no
C3A C2A Li1 C3A 0.0(12) no
C3A C2A Li1 C5 58.9(17) no
C3A C2A Li1 C5A 53.9(17) no
C3A C2A Li1 C6 90.8(18) no
C3A C2A Li1 C6A 88.0(18) no
C3A C2A Li1 C9 153(2) no
C3A C2A Li1 C9A 151(2) no
C3A C2A Li1 C11 -137(2) no
C3A C2A Li1 C12 -103(3) no
C3A C2A Li1 C12A -119(3) no
Li1 C2A C3A C4 -58(3) no
Li1 C2A C3A C4A -59(3) no
Li1 C2A C3A C12 85(2) no
Li1 C2A C3A C14 84(3) no
Li1 C2A C3A C14A 83.4(18) no
Li1 C2A C3A Li1 0.0(12) no
C12 C2A C61 C1 116(4) no
C12 C2A C61 C1A 113(4) no
C12 C2A C61 C62 13(5) no
C12 C2A C61 C62A -10(5) no
C12 C2A C61 C68 -133(4) no
C12 C2A C61 C68A -127(4) no
C61 C2A C12 C3A 147(5) no
C61 C2A C12 C11 -73(4) no
C61 C2A C12 C11A -77(4) no
C61 C2A C12 C13 145(3) no
C61 C2A C12 C13A 159(3) no
C61 C2A C12 C14A 148(4) no
C61 C2A C12 Li1 -137(5) no
C12 C2A Li1 C1 -139(3) no
C12 C2A Li1 C1A -136(3) no
C12 C2A Li1 C3 115(2) no
C12 C2A Li1 C3A 103(2) no
C12 C2A Li1 C5 162(2) no
C12 C2A Li1 C5A 157(2) no
C12 C2A Li1 C6 -166(2) no
C12 C2A Li1 C6A -169(2) no
C12 C2A Li1 C9 -104.1(19) no
C12 C2A Li1 C9A -106.0(19) no
C12 C2A Li1 C11 -34.1(13) no
C12 C2A Li1 C12 0.0(8) no
C12 C2A Li1 C12A -15.7(10) no
Li1 C2A C12 C3A -76.0(16) no
Li1 C2A C12 C11 64.6(16) no
Li1 C2A C12 C11A 60.3(15) no
Li1 C2A C12 C13 -77.4(18) no
Li1 C2A C12 C13A -63(3) no
Li1 C2A C12 C14A -74.6(14) no
Li1 C2A C12 Li1 0.0(11) no
C12A C2A C61 C1 94(3) no
C12A C2A C61 C1A 91(3) no
C12A C2A C61 C62 -10(4) no
C12A C2A C61 C62A -32(4) no
C12A C2A C61 C68 -155(3) no
C12A C2A C61 C68A -149(3) no
C61 C2A C12A C11 -57(4) no
C61 C2A C12A C11A -63(4) no
C61 C2A C12A C13 152(3) no
C61 C2A C12A C13A 155(3) no
C61 C2A C12A Li1 -123(3) no
C12A C2A Li1 C1 -123(2) no
C12A C2A Li1 C1A -120(2) no
C12A C2A Li1 C3 130(3) no
C12A C2A Li1 C3A 119(3) no
C12A C2A Li1 C5 178(2) no
C12A C2A Li1 C5A 173(2) no
C12A C2A Li1 C6 -150(2) no
C12A C2A Li1 C6A -153(2) no
C12A C2A Li1 C9 -88.4(18) no
C12A C2A Li1 C9A -90.3(19) no
C12A C2A Li1 C11 -18.4(14) no
C12A C2A Li1 C12 15.7(14) no
C12A C2A Li1 C12A 0.0(13) no
Li1 C2A C12A C11 65(3) no
Li1 C2A C12A C11A 59(2) no
Li1 C2A C12A C13 -85.9(15) no
Li1 C2A C12A C13A -82.0(18) no
Li1 C2A C12A Li1 0.0(12) no
C61 C2A Li1 C1 10.6(16) no
C61 C2A Li1 C1A 14.1(17) no
C61 C2A Li1 C3 -95(2) no
C61 C2A Li1 C3A -107(3) no
C61 C2A Li1 C5 -48(3) no
C61 C2A Li1 C5A -53(2) no
C61 C2A Li1 C6 -16(3) no
C61 C2A Li1 C6A -19(2) no
C61 C2A Li1 C9 46(2) no
C61 C2A Li1 C9A 44(2) no
C61 C2A Li1 C11 116(3) no
C61 C2A Li1 C12 150(3) no
C61 C2A Li1 C12A 134(3) no
Li1 C2A C61 C1 -12.2(19) no
Li1 C2A C61 C1A -15.7(19) no
Li1 C2A C61 C62 -116(2) no
Li1 C2A C61 C62A -138(2) no
Li1 C2A C61 C68 98(3) no
Li1 C2A C61 C68A 104(3) no
C2 C3 C4 C5 5.4(18) no
C2 C3 C4 C5A 2.5(18) no
C2 C3 C4 C17 134.2(13) no
C2 C3 C4 C17A 140.5(13) no
C2 C3 C4A C5 0(4) no
C2 C3 C4A C5A -2(4) no
C2 C3 C4A C17 123(4) no
C2 C3 C4A C17A 133(3) no
C2 C3 C14 C13 -5.9(14) no
C2 C3 C14 C13A -13.9(12) no
C2 C3 C14 C14A -11(3) no
C2 C3 C14 C15 -151.4(11) no
C2 C3 C14 C15A -140.2(15) no
C2 C3 C14A C12 -4.9(9) no
C2 C3 C14A C13 -2(3) no
C2 C3 C14A C13A -15(2) no
C2 C3 C14A C14 169(4) no
C2 C3 C14A C15 -161.7(14) no
C2 C3 C14A C15A -158.5(18) no
C2 C3 C14A C30 -47(4) no
C2 C3 Li1 C1 -41.5(9) no
C2 C3 Li1 C1A -39.8(9) no
C2 C3 Li1 C2 0.0(6) no
C2 C3 Li1 C2A 6.7(6) no
C2 C3 Li1 C5 -111.9(11) no
C2 C3 Li1 C5A -112.3(11) no
C2 C3 Li1 C6 -81.1(11) no
C2 C3 Li1 C6A -80.7(11) no
C2 C3 Li1 C9 -29.3(13) no
C2 C3 Li1 C9A -33.3(14) no
C2 C3 Li1 C11 29.6(10) no
C2 C3 Li1 C12 34.4(8) no
C2 C3 Li1 C12A 33.4(8) no
C2A C3 C4 C5 -4(2) no
C2A C3 C4 C5A -7(2) no
C2A C3 C4 C17 124.5(17) no
C2A C3 C4 C17A 130.8(17) no
C2A C3 C4A C5 -11(5) no
C2A C3 C4A C5A -14(5) no
C2A C3 C4A C17 111(5) no
C2A C3 C4A C17A 122(4) no
C2A C3 C14 C13 -2.0(14) no
C2A C3 C14 C13A -10.0(13) no
C2A C3 C14 C14A -7(3) no
C2A C3 C14 C15 -147.5(13) no
C2A C3 C14 C15A -136.3(17) no
C2A C3 C14A C12 -1.1(10) no
C2A C3 C14A C13 2(3) no
C2A C3 C14A C13A -12(2) no
C2A C3 C14A C14 172(4) no
C2A C3 C14A C15 -158.0(16) no
C2A C3 C14A C15A -155(2) no
C2A C3 C14A C30 -44(3) no
C2A C3 Li1 C1 -48.2(13) no
C2A C3 Li1 C1A -46.5(13) no
C2A C3 Li1 C2 -6.7(11) no
C2A C3 Li1 C2A 0.0(11) no
C2A C3 Li1 C5 -118.6(15) no
C2A C3 Li1 C5A -119.0(15) no
C2A C3 Li1 C6 -87.8(15) no
C2A C3 Li1 C6A -87.4(15) no
C2A C3 Li1 C9 -36.0(15) no
C2A C3 Li1 C9A -40.0(16) no
C2A C3 Li1 C11 22.9(12) no
C2A C3 Li1 C12 27.7(11) no
C2A C3 Li1 C12A 26.8(12) no
C4 C3 C14 C13 141.0(11) no
C4 C3 C14 C13A 132.9(11) no
C4 C3 C14 C14A 136(2) no
C4 C3 C14 C15 -4.5(18) no
C4 C3 C14 C15A 7(3) no
C14 C3 C4 C5 -128.2(12) no
C14 C3 C4 C5A -131.1(12) no
C14 C3 C4 C17 0.6(17) no
C14 C3 C4 C17A 6.9(14) no
C4 C3 C14A C12 134.0(14) no
C4 C3 C14A C13 137(3) no
C4 C3 C14A C13A 123.5(19) no
C4 C3 C14A C14 -53(5) no
C4 C3 C14A C15 -23(3) no
C4 C3 C14A C15A -20(3) no
C4 C3 C14A C30 92(4) no
C14A C3 C4 C5 -115.1(18) no
C14A C3 C4 C5A -118.0(18) no
C14A C3 C4 C17 14(3) no
C14A C3 C4 C17A 20(2) no
C4 C3 Li1 C1 97.5(12) no
C4 C3 Li1 C1A 99.2(12) no
C4 C3 Li1 C2 139.0(12) no
C4 C3 Li1 C2A 145.7(12) no
C4 C3 Li1 C5 27.1(8) no
C4 C3 Li1 C5A 26.7(8) no
C4 C3 Li1 C6 58.0(11) no
C4 C3 Li1 C6A 58.3(11) no
C4 C3 Li1 C9 109.7(17) no
C4 C3 Li1 C9A 105.8(17) no
C4 C3 Li1 C11 168.6(13) no
C4 C3 Li1 C12 173.4(12) no
C4 C3 Li1 C12A 172.5(12) no
Li1 C3 C4 C5 -47.4(13) no
Li1 C3 C4 C5A -50.3(13) no
Li1 C3 C4 C17 81.4(13) no
Li1 C3 C4 C17A 87.7(12) no
C4A C3 C14 C13 146(2) no
C4A C3 C14 C13A 138(2) no
C4A C3 C14 C14A 141(3) no
C4A C3 C14 C15 1(3) no
C4A C3 C14 C15A 12(3) no
C14 C3 C4A C5 -133.9(17) no
C14 C3 C4A C5A -136.3(17) no
C14 C3 C4A C17 -12(5) no
C14 C3 C4A C17A -1(4) no
C4A C3 C14A C12 142(3) no
C4A C3 C14A C13 145(4) no
C4A C3 C14A C13A 131(3) no
C4A C3 C14A C14 -45(5) no
C4A C3 C14A C15 -15(3) no
C4A C3 C14A C15A -12(4) no
C4A C3 C14A C30 99(4) no
C14A C3 C4A C5 -123(3) no
C14A C3 C4A C5A -126(3) no
C14A C3 C4A C17 -1(6) no
C14A C3 C4A C17A 10(4) no
C4A C3 Li1 C1 105(3) no
C4A C3 Li1 C1A 107(3) no
C4A C3 Li1 C2 147(3) no
C4A C3 Li1 C2A 153(3) no
C4A C3 Li1 C5 35(2) no
C4A C3 Li1 C5A 34(2) no
C4A C3 Li1 C6 66(2) no
C4A C3 Li1 C6A 66(2) no
C4A C3 Li1 C9 117(3) no
C4A C3 Li1 C9A 113(3) no
C4A C3 Li1 C11 176(3) no
C4A C3 Li1 C12 -179(2) no
C4A C3 Li1 C12A -180(3) no
Li1 C3 C4A C5 -50(2) no
Li1 C3 C4A C5A -53(2) no
Li1 C3 C4A C17 72(4) no
Li1 C3 C4A C17A 83(3) no
C14 C3 Li1 C1 -138.7(12) no
C14 C3 Li1 C1A -137.0(12) no
C14 C3 Li1 C2 -97.2(10) no
C14 C3 Li1 C2A -90.5(10) no
C14 C3 Li1 C5 150.9(10) no
C14 C3 Li1 C5A 150.5(10) no
C14 C3 Li1 C6 -178.3(12) no
C14 C3 Li1 C6A -177.9(12) no
C14 C3 Li1 C9 -126.5(16) no
C14 C3 Li1 C9A -130.5(17) no
C14 C3 Li1 C11 -67.6(12) no
C14 C3 Li1 C12 -62.8(9) no
C14 C3 Li1 C12A -63.7(10) no
Li1 C3 C14 C13 59.8(14) no
Li1 C3 C14 C13A 51.8(13) no
Li1 C3 C14 C14A 54(3) no
Li1 C3 C14 C15 -85.7(14) no
Li1 C3 C14 C15A -74.5(18) no
C14A C3 Li1 C1 -127.2(14) no
C14A C3 Li1 C1A -125.5(14) no
C14A C3 Li1 C2 -85.6(11) no
C14A C3 Li1 C2A -79.0(11) no
C14A C3 Li1 C5 162.5(12) no
C14A C3 Li1 C5A 162.1(12) no
C14A C3 Li1 C6 -166.7(14) no
C14A C3 Li1 C6A -166.4(14) no
C14A C3 Li1 C9 -115.0(18) no
C14A C3 Li1 C9A -118.9(18) no
C14A C3 Li1 C11 -56.1(13) no
C14A C3 Li1 C12 -51.3(10) no
C14A C3 Li1 C12A -52.2(11) no
Li1 C3 C14A C12 62.8(13) no
Li1 C3 C14A C13 66(4) no
Li1 C3 C14A C13A 52(3) no
Li1 C3 C14A C14 -124(4) no
Li1 C3 C14A C15 -94.1(15) no
Li1 C3 C14A C15A -90.9(19) no
Li1 C3 C14A C30 20(4) no
C2 C3A C4 C5 19(3) no
C2 C3A C4 C5A 16(3) no
C2 C3A C4 C17 143.2(18) no
C2 C3A C4 C17A 151(2) no
C2 C3A C4A C5 19(4) no
C2 C3A C4A C5A 16(4) no
C2 C3A C4A C17 134(3) no
C2 C3A C4A C17A 145(3) no
C2 C3A C12 C2 0.0(9) no
C2 C3A C12 C2A -5.2(9) no
C2 C3A C12 C11 -77(3) no
C2 C3A C12 C11A -76(2) no
C2 C3A C12 C13 173.6(18) no
C2 C3A C12 C13A -176.9(16) no
C2 C3A C12 C14A 177(3) no
C2 C3A C12 Li1 -86.4(15) no
C2 C3A C14 C13 -1(3) no
C2 C3A C14 C13A -8(3) no
C2 C3A C14 C14A -5(4) no
C2 C3A C14 C15 -144(2) no
C2 C3A C14 C15A -125(3) no
C2 C3A C14A C12 -2.3(17) no
C2 C3A C14A C13 3(4) no
C2 C3A C14A C13A -9(4) no
C2 C3A C14A C14 175(4) no
C2 C3A C14A C15 -158.4(19) no
C2 C3A C14A C15A -155(3) no
C2 C3A C14A C30 -30(5) no
C2 C3A Li1 C1 -32.2(13) no
C2 C3A Li1 C1A -30.1(14) no
C2 C3A Li1 C2 0.0(7) no
C2 C3A Li1 C2A 11.1(8) no
C2 C3A Li1 C5 -100.3(17) no
C2 C3A Li1 C5A -101.2(17) no
C2 C3A Li1 C6 -69.7(16) no
C2 C3A Li1 C6A -70.0(16) no
C2 C3A Li1 C9 -14.2(18) no
C2 C3A Li1 C9A -17.4(19) no
C2 C3A Li1 C11 42.4(15) no
C2 C3A Li1 C12 45.6(12) no
C2 C3A Li1 C12A 45.3(13) no
C2A C3A C4 C5 8(3) no
C2A C3A C4 C5A 5(3) no
C2A C3A C4 C17 133(3) no
C2A C3A C4 C17A 141(3) no
C2A C3A C4A C5 8(4) no
C2A C3A C4A C5A 5(4) no
C2A C3A C4A C17 123(4) no
C2A C3A C4A C17A 134(3) no
C2A C3A C12 C2 5.2(19) no
C2A C3A C12 C2A 0.0(18) no
C2A C3A C12 C11 -71(3) no
C2A C3A C12 C11A -71(3) no
C2A C3A C12 C13 179(3) no
C2A C3A C12 C13A -172(3) no
C2A C3A C12 C14A -178(3) no
C2A C3A C12 Li1 -81(2) no
C2A C3A C14 C13 3(3) no
C2A C3A C14 C13A -4(3) no
C2A C3A C14 C14A -1(4) no
C2A C3A C14 C15 -140.0(19) no
C2A C3A C14 C15A -121(3) no
C2A C3A C14A C12 1.0(15) no
C2A C3A C14A C13 7(4) no
C2A C3A C14A C13A -6(3) no
C2A C3A C14A C14 179(4) no
C2A C3A C14A C15 -155.0(19) no
C2A C3A C14A C15A -151(3) no
C2A C3A C14A C30 -27(4) no
C2A C3A Li1 C1 -43.2(16) no
C2A C3A Li1 C1A -41.2(16) no
C2A C3A Li1 C2 -11.1(13) no
C2A C3A Li1 C2A 0.0(13) no
C2A C3A Li1 C5 -111.4(19) no
C2A C3A Li1 C5A -112.3(19) no
C2A C3A Li1 C6 -80.8(18) no
C2A C3A Li1 C6A -81.1(18) no
C2A C3A Li1 C9 -25.2(19) no
C2A C3A Li1 C9A -28(2) no
C2A C3A Li1 C11 31.4(16) no
C2A C3A Li1 C12 34.5(14) no
C2A C3A Li1 C12A 34.3(15) no
C4 C3A C12 C2 67(3) no
C4 C3A C12 C2A 62(3) no
C4 C3A C12 C11 -9(5) no
C4 C3A C12 C11A -9(4) no
C4 C3A C12 C13 -119(3) no
C4 C3A C12 C13A -110(3) no
C4 C3A C12 C14A -116(4) no
C4 C3A C12 Li1 -19(3) no
C12 C3A C4 C5 -26(4) no
C12 C3A C4 C5A -29(4) no
C12 C3A C4 C17 98(3) no
C12 C3A C4 C17A 106(3) no
C4 C3A C14 C13 150.5(14) no
C4 C3A C14 C13A 143.0(14) no
C4 C3A C14 C14A 146(2) no
C4 C3A C14 C15 7(3) no
C4 C3A C14 C15A 26(4) no
C14 C3A C4 C5 -134.6(18) no
C14 C3A C4 C5A -138.1(18) no
C14 C3A C4 C17 -10(3) no
C14 C3A C4 C17A -3(2) no
C4 C3A C14A C12 142(3) no
C4 C3A C14A C13 147(3) no
C4 C3A C14A C13A 135(2) no
C4 C3A C14A C14 -40(4) no
C4 C3A C14A C15 -14(3) no
C4 C3A C14A C15A -11(4) no
C4 C3A C14A C30 114(4) no
C14A C3A C4 C5 -121(3) no
C14A C3A C4 C5A -125(3) no
C14A C3A C4 C17 3(3) no
C14A C3A C4 C17A 11(3) no
C4 C3A Li1 C1 91.7(13) no
C4 C3A Li1 C1A 93.7(14) no
C4 C3A Li1 C2 124(2) no
C4 C3A Li1 C2A 134.9(18) no
C4 C3A Li1 C5 23.5(9) no
C4 C3A Li1 C5A 22.6(8) no
C4 C3A Li1 C6 54.1(12) no
C4 C3A Li1 C6A 53.8(11) no
C4 C3A Li1 C9 109.7(17) no
C4 C3A Li1 C9A 106.4(18) no
C4 C3A Li1 C11 166.2(14) no
C4 C3A Li1 C12 169.4(16) no
C4 C3A Li1 C12A 169.1(15) no
Li1 C3A C4 C5 -44.1(15) no
Li1 C3A C4 C5A -47.5(15) no
Li1 C3A C4 C17 80.1(15) no
Li1 C3A C4 C17A 88.0(13) no
C4A C3A C12 C2 74(5) no
C4A C3A C12 C2A 68(5) no
C4A C3A C12 C11 -3(6) no
C4A C3A C12 C11A -2(6) no
C4A C3A C12 C13 -113(5) no
C4A C3A C12 C13A -103(5) no
C4A C3A C12 C14A -110(5) no
C4A C3A C12 Li1 -13(5) no
C12 C3A C4A C5 -32(6) no
C12 C3A C4A C5A -35(6) no
C12 C3A C4A C17 82(6) no
C12 C3A C4A C17A 94(5) no
C4A C3A C14 C13 154.8(19) no
C4A C3A C14 C13A 147.3(19) no
C4A C3A C14 C14A 150(3) no
C4A C3A C14 C15 12(4) no
C4A C3A C14 C15A 30(5) no
C14 C3A C4A C5 -137(2) no
C14 C3A C4A C5A -140(2) no
C14 C3A C4A C17 -22(4) no
C14 C3A C4A C17A -11(4) no
C4A C3A C14A C12 148(3) no
C4A C3A C14A C13 153(3) no
C4A C3A C14A C13A 141(3) no
C4A C3A C14A C14 -34(5) no
C4A C3A C14A C15 -8(4) no
C4A C3A C14A C15A -5(4) no
C4A C3A C14A C30 120(4) no
C14A C3A C4A C5 -125(3) no
C14A C3A C4A C5A -128(3) no
C14A C3A C4A C17 -11(5) no
C14A C3A C4A C17A 1(4) no
C4A C3A Li1 C1 96.3(19) no
C4A C3A Li1 C1A 98(2) no
C4A C3A Li1 C2 128(3) no
C4A C3A Li1 C2A 140(3) no
C4A C3A Li1 C5 28.1(16) no
C4A C3A Li1 C5A 27.2(15) no
C4A C3A Li1 C6 58.7(18) no
C4A C3A Li1 C6A 58.4(18) no
C4A C3A Li1 C9 114(3) no
C4A C3A Li1 C9A 111(3) no
C4A C3A Li1 C11 171(2) no
C4A C3A Li1 C12 174(3) no
C4A C3A Li1 C12A 174(2) no
Li1 C3A C4A C5 -44(2) no
Li1 C3A C4A C5A -47(2) no
Li1 C3A C4A C17 71(3) no
Li1 C3A C4A C17A 82(3) no
C12 C3A C14 C13 2.4(12) no
C12 C3A C14 C13A -5.1(11) no
C12 C3A C14 C14A -2(2) no
C12 C3A C14 C15 -140.6(16) no
C12 C3A C14 C15A -122(3) no
C14 C3A C12 C2 -176(3) no
C14 C3A C12 C2A 179(3) no
C14 C3A C12 C11 107(2) no
C14 C3A C12 C11A 107.9(18) no
C14 C3A C12 C13 -2.4(12) no
C14 C3A C12 C13A 7.1(15) no
C14 C3A C12 C14A 0.8(8) no
C14 C3A C12 Li1 97.6(14) no
C12 C3A C14A C12 0.0(4) no
C12 C3A C14A C13 6(3) no
C12 C3A C14A C13A -6.9(16) no
C12 C3A C14A C14 178(4) no
C12 C3A C14A C15 -156.1(18) no
C12 C3A C14A C15A -152(3) no
C12 C3A C14A C30 -28(3) no
C14A C3A C12 C2 -177(3) no
C14A C3A C12 C2A 178(2) no
C14A C3A C12 C11 107(3) no
C14A C3A C12 C11A 107.1(19) no
C14A C3A C12 C13 -3.2(14) no
C14A C3A C12 C13A 6.3(16) no
C14A C3A C12 C14A 0.0(12) no
C14A C3A C12 Li1 96.8(15) no
C12 C3A Li1 C1 -77.7(11) no
C12 C3A Li1 C1A -75.7(11) no
C12 C3A Li1 C2 -45.6(10) no
C12 C3A Li1 C2A -34.5(8) no
C12 C3A Li1 C5 -145.9(14) no
C12 C3A Li1 C5A -146.8(14) no
C12 C3A Li1 C6 -115.3(13) no
C12 C3A Li1 C6A -115.6(13) no
C12 C3A Li1 C9 -59.7(14) no
C12 C3A Li1 C9A -62.9(15) no
C12 C3A Li1 C11 -3.1(7) no
C12 C3A Li1 C12 0.0(4) no
C12 C3A Li1 C12A -0.2(5) no
Li1 C3A C12 C2 86.4(17) no
Li1 C3A C12 C2A 81.2(16) no
Li1 C3A C12 C11 10(3) no
Li1 C3A C12 C11A 10.3(19) no
Li1 C3A C12 C13 -100.0(13) no
Li1 C3A C12 C13A -90.5(13) no
Li1 C3A C12 C14A -96.8(15) no
Li1 C3A C12 Li1 0.0(12) no
C14 C3A Li1 C1 -157.5(18) no
C14 C3A Li1 C1A -155.4(18) no
C14 C3A Li1 C2 -125(3) no
C14 C3A Li1 C2A -114(2) no
C14 C3A Li1 C5 134.3(17) no
C14 C3A Li1 C5A 133.4(18) no
C14 C3A Li1 C6 164.9(17) no
C14 C3A Li1 C6A 164.7(18) no
C14 C3A Li1 C9 -139.5(19) no
C14 C3A Li1 C9A -142.7(19) no
C14 C3A Li1 C11 -82.9(17) no
C14 C3A Li1 C12 -79.8(16) no
C14 C3A Li1 C12A -80.0(16) no
Li1 C3A C14 C13 69.4(16) no
Li1 C3A C14 C13A 61.9(15) no
Li1 C3A C14 C14A 65(3) no
Li1 C3A C14 C15 -74(3) no
Li1 C3A C14 C15A -55(4) no
C14A C3A Li1 C1 -139.9(18) no
C14A C3A Li1 C1A -137.9(18) no
C14A C3A Li1 C2 -108(2) no
C14A C3A Li1 C2A -96.7(18) no
C14A C3A Li1 C5 151.9(17) no
C14A C3A Li1 C5A 151.0(18) no
C14A C3A Li1 C6 -177.5(18) no
C14A C3A Li1 C6A -177.8(18) no
C14A C3A Li1 C9 -121.9(19) no
C14A C3A Li1 C9A -125(2) no
C14A C3A Li1 C11 -65.3(16) no
C14A C3A Li1 C12 -62.2(14) no
C14A C3A Li1 C12A -62.4(15) no
Li1 C3A C14A C12 67.3(13) no
Li1 C3A C14A C13 73(3) no
Li1 C3A C14A C13A 60(3) no
Li1 C3A C14A C14 -115(4) no
Li1 C3A C14A C15 -88.8(17) no
Li1 C3A C14A C15A -85(3) no
Li1 C3A C14A C30 39(4) no
C3 C4 C5 C6 -4.1(16) no
C3 C4 C5 C6A -6.1(15) no
C3 C4 C5 C19 142.3(10) no
C3 C4 C5 C19A 147.8(10) no
C3 C4 C5 Li1 46.0(9) no
C3 C4 C5A C6 3(4) no
C3 C4 C5A C6A 0(4) no
C3 C4 C5A C19 145.4(11) no
C3 C4 C5A C19A 149.9(10) no
C3 C4 C5A Li1 49.9(13) no
C3 C4 C17 C16 8.2(14) no
C3 C4 C17 C16A 6.0(13) no
C3 C4 C17 C17A 18.6(14) no
C3 C4 C17 C18 -146.7(10) no
C3 C4 C17 C18A -153.3(10) no
C3 C4 C17A C15 -6.1(16) no
C3 C4 C17A C16 -13(6) no
C3 C4 C17A C16A -7(3) no
C3 C4 C17A C17 -164(2) no
C3 C4 C17A C18 -153.3(9) no
C3 C4 C17A C18A -158.8(10) no
C3A C4 C5 C6 -9.5(17) no
C3A C4 C5 C6A -11.6(16) no
C3A C4 C5 C19 136.8(12) no
C3A C4 C5 C19A 142.3(12) no
C3A C4 C5 Li1 40.5(12) no
C3A C4 C5A C6 -2(4) no
C3A C4 C5A C6A -5(4) no
C3A C4 C5A C19 140.0(14) no
C3A C4 C5A C19A 144.5(12) no
C3A C4 C5A Li1 44.5(14) no
C3A C4 C17 C16 13.3(16) no
C3A C4 C17 C16A 11.1(15) no
C3A C4 C17 C17A 23.7(16) no
C3A C4 C17 C18 -141.5(13) no
C3A C4 C17 C18A -148.1(13) no
C3A C4 C17A C15 -1.2(17) no
C3A C4 C17A C16 -8(6) no
C3A C4 C17A C16A -2(3) no
C3A C4 C17A C17 -159(3) no
C3A C4 C17A C18 -148.3(11) no
C3A C4 C17A C18A -153.9(13) no
C5 C4 C17 C16 140.9(9) no
C5 C4 C17 C16A 138.7(8) no
C5 C4 C17 C17A 151.3(10) no
C5 C4 C17 C18 -13.9(9) no
C5 C4 C17 C18A -20.6(10) no
C17 C4 C5 C6 -138.7(10) no
C17 C4 C5 C6A -140.7(9) no
C17 C4 C5 C19 7.7(9) no
C17 C4 C5 C19A 13.2(8) no
C17 C4 C5 Li1 -88.6(6) no
C5 C4 C17A C15 123.9(16) no
C5 C4 C17A C16 117(6) no
C5 C4 C17A C16A 123(3) no
C5 C4 C17A C17 -34(3) no
C5 C4 C17A C18 -23.2(14) no
C5 C4 C17A C18A -28.8(15) no
C17A C4 C5 C6 -127.5(15) no
C17A C4 C5 C6A -129.5(15) no
C17A C4 C5 C19 18.9(15) no
C17A C4 C5 C19A 24.4(14) no
C17A C4 C5 Li1 -77.4(13) no
C5A C4 C17 C16 138.1(14) no
C5A C4 C17 C16A 135.8(13) no
C5A C4 C17 C17A 148.5(15) no
C5A C4 C17 C18 -16.8(14) no
C5A C4 C17 C18A -23.4(15) no
C17 C4 C5A C6 -131(4) no
C17 C4 C5A C6A -135(3) no
C17 C4 C5A C19 10.6(16) no
C17 C4 C5A C19A 15.2(14) no
C17 C4 C5A Li1 -84.8(11) no
C5A C4 C17A C15 119(3) no
C5A C4 C17A C16 112(7) no
C5A C4 C17A C16A 119(4) no
C5A C4 C17A C17 -38(3) no
C5A C4 C17A C18 -28(2) no
C5A C4 C17A C18A -34(3) no
C17A C4 C5A C6 -118(4) no
C17A C4 C5A C6A -121(4) no
C17A C4 C5A C19 24(3) no
C17A C4 C5A C19A 28(3) no
C17A C4 C5A Li1 -72(2) no
C3 C4A C5 C6 1(3) no
C3 C4A C5 C6A -2(3) no
C3 C4A C5 C19 142(2) no
C3 C4A C5 C19A 150(2) no
C3 C4A C5 Li1 51(2) no
C3 C4A C5A C6 7(4) no
C3 C4A C5A C6A 4(4) no
C3 C4A C5A C19 143(2) no
C3 C4A C5A C19A 150(2) no
C3 C4A C5A Li1 54(3) no
C3 C4A C17 C16 19(5) no
C3 C4A C17 C16A 17(4) no
C3 C4A C17 C17A 30(4) no
C3 C4A C17 C18 -133(4) no
C3 C4A C17 C18A -140(4) no
C3 C4A C17A C15 1(4) no
C3 C4A C17A C16 2(6) no
C3 C4A C17A C16A 3(4) no
C3 C4A C17A C17 -157(4) no
C3 C4A C17A C18 -147(3) no
C3 C4A C17A C18A -152(3) no
C3A C4A C5 C6 -8(3) no
C3A C4A C5 C6A -10(3) no
C3A C4A C5 C19 134(2) no
C3A C4A C5 C19A 142(2) no
C3A C4A C5 Li1 42.9(19) no
C3A C4A C5A C6 -1(4) no
C3A C4A C5A C6A -4(4) no
C3A C4A C5A C19 135(2) no
C3A C4A C5A C19A 142(2) no
C3A C4A C5A Li1 46(2) no
C3A C4A C17 C16 24(4) no
C3A C4A C17 C16A 22(4) no
C3A C4A C17 C17A 35(3) no
C3A C4A C17 C18 -128(3) no
C3A C4A C17 C18A -135(3) no
C3A C4A C17A C15 6(3) no
C3A C4A C17A C16 7(5) no
C3A C4A C17A C16A 8(4) no
C3A C4A C17A C17 -152(3) no
C3A C4A C17A C18 -141(3) no
C3A C4A C17A C18A -147(3) no
C5 C4A C17 C16 150.1(8) no
C5 C4A C17 C16A 147.9(7) no
C5 C4A C17 C17A 161.2(13) no
C5 C4A C17 C18 -2.0(12) no
C5 C4A C17 C18A -8.5(15) no
C17 C4A C5 C6 -146.7(9) no
C17 C4A C5 C6A -148.9(9) no
C17 C4A C5 C19 -5.0(12) no
C17 C4A C5 C19A 2.8(10) no
C17 C4A C5 Li1 -96.1(8) no
C5 C4A C17A C15 139.0(12) no
C5 C4A C17A C16 140(3) no
C5 C4A C17A C16A 140.9(18) no
C5 C4A C17A C17 -19(3) no
C5 C4A C17A C18 -8.6(14) no
C5 C4A C17A C18A -14.0(16) no
C17A C4A C5 C6 -141.0(12) no
C17A C4A C5 C6A -143.1(12) no
C17A C4A C5 C19 0.7(16) no
C17A C4A C5 C19A 8.5(14) no
C17A C4A C5 Li1 -90.4(13) no
C5A C4A C17 C16 150.5(11) no
C5A C4A C17 C16A 148.3(11) no
C5A C4A C17 C17A 161.6(16) no
C5A C4A C17 C18 -1.6(15) no
C5A C4A C17 C18A -8.1(17) no
C17 C4A C5A C6 -142(2) no
C17 C4A C5A C6A -144.4(19) no
C17 C4A C5A C19 -5.2(16) no
C17 C4A C5A C19A 2.0(14) no
C17 C4A C5A Li1 -94.7(9) no
C5A C4A C17A C15 139.1(15) no
C5A C4A C17A C16 140(4) no
C5A C4A C17A C16A 141(2) no
C5A C4A C17A C17 -19(3) no
C5A C4A C17A C18 -8.5(17) no
C5A C4A C17A C18A -13.9(19) no
C17A C4A C5A C6 -136(3) no
C17A C4A C5A C6A -139(2) no
C17A C4A C5A C19 1(2) no
C17A C4A C5A C19A 7.7(19) no
C17A C4A C5A Li1 -89.0(14) no
C4 C5 C6 C1 -0.7(16) no
C4 C5 C6 C1A 3.1(17) no
C4 C5 C6 C7 136.8(11) no
C4 C5 C6 C7A 142.1(10) no
C4 C5 C6 Li1 55.6(11) no
C4 C5 C6A C1 4(3) no
C4 C5 C6A C1A 9(4) no
C4 C5 C6A C7 142.4(13) no
C4 C5 C6A C7A 146.6(12) no
C4 C5 C6A Li1 59.7(13) no
C4 C5 C19 C18 0.6(10) no
C4 C5 C19 C18A 0.3(8) no
C4 C5 C19 C20 -142.6(9) no
C4 C5 C19 C20A -144.5(12) no
C4 C5 C19 C38A -94(2) no
C4 C5 C19A C18 -11.0(19) no
C4 C5 C19A C18A -7.1(13) no
C4 C5 C19A C20 -149.2(11) no
C4 C5 C19A C20A -152.1(14) no
C4 C5 Li1 C1 -106.8(12) no
C4 C5 Li1 C1A -107.9(12) no
C4 C5 Li1 C2 -59.1(11) no
C4 C5 Li1 C2A -62.7(12) no
C4 C5 Li1 C3 -25.1(8) no
C4 C5 Li1 C3A -28.7(9) no
C4 C5 Li1 C6 -138.0(12) no
C4 C5 Li1 C6A -130.9(13) no
C4 C5 Li1 C9 -129.1(15) no
C4 C5 Li1 C9A -134.2(15) no
C4 C5 Li1 C11 -78(3) no
C4 C5 Li1 C12 -54.6(15) no
C4 C5 Li1 C12A -61.3(18) no
C4A C5 C6 C1 -3.0(16) no
C4A C5 C6 C1A 0.8(16) no
C4A C5 C6 C7 134.5(12) no
C4A C5 C6 C7A 139.8(12) no
C4A C5 C6 Li1 53.3(11) no
C4A C5 C6A C1 2(3) no
C4A C5 C6A C1A 6(3) no
C4A C5 C6A C7 139.8(15) no
C4A C5 C6A C7A 144.1(14) no
C4A C5 C6A Li1 57.1(13) no
C4A C5 C19 C18 9.1(12) no
C4A C5 C19 C18A 8.7(10) no
C4A C5 C19 C20 -134.1(11) no
C4A C5 C19 C20A -136.0(14) no
C4A C5 C19 C38A -86(3) no
C4A C5 C19A C18 -4(2) no
C4A C5 C19A C18A -0.2(15) no
C4A C5 C19A C20 -142.3(12) no
C4A C5 C19A C20A -145.2(15) no
C4A C5 Li1 C1 -99.9(14) no
C4A C5 Li1 C1A -100.9(15) no
C4A C5 Li1 C2 -52.1(13) no
C4A C5 Li1 C2A -55.7(14) no
C4A C5 Li1 C3 -18.2(11) no
C4A C5 Li1 C3A -21.7(11) no
C4A C5 Li1 C6 -131.0(14) no
C4A C5 Li1 C6A -123.9(15) no
C4A C5 Li1 C9 -122.1(17) no
C4A C5 Li1 C9A -127.2(17) no
C4A C5 Li1 C11 -71(3) no
C4A C5 Li1 C12 -47.7(16) no
C4A C5 Li1 C12A -54.3(19) no
C6 C5 C19 C18 151.6(9) no
C6 C5 C19 C18A 151.2(9) no
C6 C5 C19 C20 8.4(15) no
C6 C5 C19 C20A 6.4(18) no
C6 C5 C19 C38A 57(3) no
C19 C5 C6 C1 -146.1(10) no
C19 C5 C6 C1A -142.2(10) no
C19 C5 C6 C7 -8.5(15) no
C19 C5 C6 C7A -3.2(14) no
C19 C5 C6 Li1 -89.8(9) no
C6 C5 C19A C18 139.3(18) no
C6 C5 C19A C18A 143.1(14) no
C6 C5 C19A C20 1(3) no
C6 C5 C19A C20A -2(3) no
C19A C5 C6 C1 -142.6(18) no
C19A C5 C6 C1A -138.7(18) no
C19A C5 C6 C7 -5(3) no
C19A C5 C6 C7A 0(3) no
C19A C5 C6 Li1 -86.3(18) no
C6 C5 Li1 C1 31.1(8) no
C6 C5 Li1 C1A 30.1(9) no
C6 C5 Li1 C2 78.9(12) no
C6 C5 Li1 C2A 75.3(12) no
C6 C5 Li1 C3 112.8(12) no
C6 C5 Li1 C3A 109.3(12) no
C6 C5 Li1 C6 0.0(6) no
C6 C5 Li1 C6A 7.1(6) no
C6 C5 Li1 C9 8.9(11) no
C6 C5 Li1 C9A 3.8(10) no
C6 C5 Li1 C11 60(3) no
C6 C5 Li1 C12 83.3(16) no
C6 C5 Li1 C12A 76.7(18) no
Li1 C5 C6 C1 -56.3(14) no
Li1 C5 C6 C1A -52.4(14) no
Li1 C5 C6 C7 81.3(14) no
Li1 C5 C6 C7A 86.6(14) no
Li1 C5 C6 Li1 0.0(12) no
C6A C5 C19 C18 148.9(15) no
C6A C5 C19 C18A 148.5(15) no
C6A C5 C19 C20 5.7(19) no
C6A C5 C19 C20A 4(3) no
C6A C5 C19 C38A 54(3) no
C19 C5 C6A C1 -141(2) no
C19 C5 C6A C1A -136(3) no
C19 C5 C6A C7 -3(3) no
C19 C5 C6A C7A 1(3) no
C19 C5 C6A Li1 -85.6(14) no
C6A C5 C19A C18 135(3) no
C6A C5 C19A C18A 139(3) no
C6A C5 C19A C20 -3(3) no
C6A C5 C19A C20A -6(4) no
C19A C5 C6A C1 -136(3) no
C19A C5 C6A C1A -131(3) no
C19A C5 C6A C7 2(4) no
C19A C5 C6A C7A 6(4) no
C19A C5 C6A Li1 -81(3) no
C6A C5 Li1 C1 24.0(15) no
C6A C5 Li1 C1A 22.9(15) no
C6A C5 Li1 C2 71.7(17) no
C6A C5 Li1 C2A 68.2(17) no
C6A C5 Li1 C3 105.7(17) no
C6A C5 Li1 C3A 102.1(17) no
C6A C5 Li1 C6 -7.1(14) no
C6A C5 Li1 C6A 0.0(14) no
C6A C5 Li1 C9 1.8(16) no
C6A C5 Li1 C9A -3.3(16) no
C6A C5 Li1 C11 53(3) no
C6A C5 Li1 C12 76(2) no
C6A C5 Li1 C12A 70(2) no
Li1 C5 C6A C1 -56(3) no
Li1 C5 C6A C1A -51(3) no
Li1 C5 C6A C7 82.7(18) no
Li1 C5 C6A C7A 87.0(18) no
Li1 C5 C6A Li1 0.0(12) no
C19 C5 Li1 C1 143.7(11) no
C19 C5 Li1 C1A 142.6(11) no
C19 C5 Li1 C2 -168.6(11) no
C19 C5 Li1 C2A -172.2(12) no
C19 C5 Li1 C3 -134.6(10) no
C19 C5 Li1 C3A -138.2(10) no
C19 C5 Li1 C6 112.5(11) no
C19 C5 Li1 C6A 119.7(12) no
C19 C5 Li1 C9 121.5(13) no
C19 C5 Li1 C9A 116.3(13) no
C19 C5 Li1 C11 172(2) no
C19 C5 Li1 C12 -164.1(14) no
C19 C5 Li1 C12A -170.8(16) no
Li1 C5 C19 C18 83.4(12) no
Li1 C5 C19 C18A 83.0(12) no
Li1 C5 C19 C20 -59.8(15) no
Li1 C5 C19 C20A -61.7(17) no
Li1 C5 C19 C38A -12(3) no
C19A C5 Li1 C1 160.1(16) no
C19A C5 Li1 C1A 159.0(16) no
C19A C5 Li1 C2 -152.2(16) no
C19A C5 Li1 C2A -155.7(17) no
C19A C5 Li1 C3 -118.2(16) no
C19A C5 Li1 C3A -121.8(16) no
C19A C5 Li1 C6 129.0(17) no
C19A C5 Li1 C6A 136.1(17) no
C19A C5 Li1 C9 137.9(17) no
C19A C5 Li1 C9A 132.8(17) no
C19A C5 Li1 C11 -171(3) no
C19A C5 Li1 C12 -147.7(18) no
C19A C5 Li1 C12A -154(2) no
Li1 C5 C19A C18 70(3) no
Li1 C5 C19A C18A 73.7(16) no
Li1 C5 C19A C20 -68.3(17) no
Li1 C5 C19A C20A -71(2) no
C4 C5A C6 C1 -8(4) no
C4 C5A C6 C1A -4(4) no
C4 C5A C6 C7 125(4) no
C4 C5A C6 C7A 132(4) no
C4 C5A C6 Li1 51(4) no
C4 C5A C6A C1 -3(5) no
C4 C5A C6A C1A 1(5) no
C4 C5A C6A C7 133(3) no
C4 C5A C6A C7A 139(3) no
C4 C5A C6A Li1 56(4) no
C4 C5A C19 C18 -1.6(14) no
C4 C5A C19 C18A -1.8(13) no
C4 C5A C19 C20 -142.2(13) no
C4 C5A C19 C20A -143.5(16) no
C4 C5A C19 C38A -83(3) no
C4 C5A C19A C18 -11(2) no
C4 C5A C19A C18A -8.2(16) no
C4 C5A C19A C20 -148.8(15) no
C4 C5A C19A C20A -151.4(18) no
C4 C5A Li1 C1 -117(2) no
C4 C5A Li1 C1A -118(2) no
C4 C5A Li1 C2 -66.9(17) no
C4 C5A Li1 C2A -69.8(18) no
C4 C5A Li1 C3 -31.6(13) no
C4 C5A Li1 C3A -35.4(15) no
C4 C5A Li1 C6 -154(3) no
C4 C5A Li1 C6A -149(3) no
C4 C5A Li1 C9 -135(2) no
C4 C5A Li1 C9A -140(2) no
C4 C5A Li1 C11 -80(3) no
C4 C5A Li1 C12 -60(2) no
C4 C5A Li1 C12A -66(3) no
C4A C5A C6 C1 -9(3) no
C4A C5A C6 C1A -5(3) no
C4A C5A C6 C7 124(3) no
C4A C5A C6 C7A 131(3) no
C4A C5A C6 Li1 51(3) no
C4A C5A C6A C1 -5(4) no
C4A C5A C6A C1A -1(4) no
C4A C5A C6A C7 131(3) no
C4A C5A C6A C7A 137(3) no
C4A C5A C6A Li1 55(3) no
C4A C5A C19 C18 9.2(16) no
C4A C5A C19 C18A 9.1(15) no
C4A C5A C19 C20 -131.3(16) no
C4A C5A C19 C20A -132.7(18) no
C4A C5A C19 C38A -72(3) no
C4A C5A C19A C18 -3(3) no
C4A C5A C19A C18A 0.6(18) no
C4A C5A C19A C20 -140.0(16) no
C4A C5A C19A C20A -142.6(18) no
C4A C5A Li1 C1 -107.0(19) no
C4A C5A Li1 C1A -107.7(19) no
C4A C5A Li1 C2 -56.8(17) no
C4A C5A Li1 C2A -59.7(18) no
C4A C5A Li1 C3 -21.5(14) no
C4A C5A Li1 C3A -25.2(14) no
C4A C5A Li1 C6 -144(3) no
C4A C5A Li1 C6A -138(3) no
C4A C5A Li1 C9 -125(2) no
C4A C5A Li1 C9A -130(2) no
C4A C5A Li1 C11 -70(3) no
C4A C5A Li1 C12 -50(2) no
C4A C5A Li1 C12A -55(3) no
C6 C5A C19 C18 158.2(11) no
C6 C5A C19 C18A 158.0(12) no
C6 C5A C19 C20 17.6(17) no
C6 C5A C19 C20A 16(2) no
C6 C5A C19 C38A 77(3) no
C19 C5A C6 C1 -152.8(9) no
C19 C5A C6 C1A -149.4(9) no
C19 C5A C6 C7 -20.2(19) no
C19 C5A C6 C7A -12.8(17) no
C19 C5A C6 Li1 -93.4(9) no
C6 C5A C19A C18 149.5(16) no
C6 C5A C19A C18A 152.8(14) no
C6 C5A C19A C20 12(3) no
C6 C5A C19A C20A 10(3) no
C19A C5A C6 C1 -152.7(14) no
C19A C5A C6 C1A -149.4(14) no
C19A C5A C6 C7 -20(3) no
C19A C5A C6 C7A -13(3) no
C19A C5A C6 Li1 -93.4(15) no
C6 C5A Li1 C1 37.0(10) no
C6 C5A Li1 C1A 36.3(10) no
C6 C5A Li1 C2 87.2(14) no
C6 C5A Li1 C2A 84.3(14) no
C6 C5A Li1 C3 122.5(16) no
C6 C5A Li1 C3A 118.7(16) no
C6 C5A Li1 C6 0.0(6) no
C6 C5A Li1 C6A 5.5(6) no
C6 C5A Li1 C9 19.0(14) no
C6 C5A Li1 C9A 13.8(14) no
C6 C5A Li1 C11 74(3) no
C6 C5A Li1 C12 94.2(17) no
C6 C5A Li1 C12A 88.5(19) no
Li1 C5A C6 C1 -59.3(14) no
Li1 C5A C6 C1A -56.0(14) no
Li1 C5A C6 C7 73.2(18) no
Li1 C5A C6 C7A 80.6(16) no
Li1 C5A C6 Li1 0.0(12) no
C6A C5A C19 C18 157.0(15) no
C6A C5A C19 C18A 156.9(16) no
C6A C5A C19 C20 16(2) no
C6A C5A C19 C20A 15(3) no
C6A C5A C19 C38A 76(3) no
C19 C5A C6A C1 -150.3(17) no
C19 C5A C6A C1A -146.4(17) no
C19 C5A C6A C7 -15(3) no
C19 C5A C6A C7A -9(3) no
C19 C5A C6A Li1 -91.1(11) no
C6A C5A C19A C18 148(2) no
C6A C5A C19A C18A 151.6(18) no
C6A C5A C19A C20 11(3) no
C6A C5A C19A C20A 8(3) no
C19A C5A C6A C1 -150.0(19) no
C19A C5A C6A C1A -146(2) no
C19A C5A C6A C7 -14(4) no
C19A C5A C6A C7A -9(3) no
C19A C5A C6A Li1 -90.8(18) no
C6A C5A Li1 C1 31.5(15) no
C6A C5A Li1 C1A 30.8(16) no
C6A C5A Li1 C2 81.6(18) no
C6A C5A Li1 C2A 78.7(19) no
C6A C5A Li1 C3 117(2) no
C6A C5A Li1 C3A 113(2) no
C6A C5A Li1 C6 -5.5(13) no
C6A C5A Li1 C6A 0.0(13) no
C6A C5A Li1 C9 13.5(18) no
C6A C5A Li1 C9A 8.3(18) no
C6A C5A Li1 C11 69(3) no
C6A C5A Li1 C12 89(2) no
C6A C5A Li1 C12A 83(3) no
Li1 C5A C6A C1 -59(2) no
Li1 C5A C6A C1A -55(2) no
Li1 C5A C6A C7 76(3) no
Li1 C5A C6A C7A 82(2) no
Li1 C5A C6A Li1 0.0(12) no
C19 C5A Li1 C1 131.2(15) no
C19 C5A Li1 C1A 130.6(15) no
C19 C5A Li1 C2 -178.6(15) no
C19 C5A Li1 C2A 178.5(15) no
C19 C5A Li1 C3 -143.3(15) no
C19 C5A Li1 C3A -147.0(14) no
C19 C5A Li1 C6 94.2(16) no
C19 C5A Li1 C6A 99.8(17) no
C19 C5A Li1 C9 113.3(16) no
C19 C5A Li1 C9A 108.0(15) no
C19 C5A Li1 C11 168(2) no
C19 C5A Li1 C12 -171.6(15) no
C19 C5A Li1 C12A -177.2(16) no
Li1 C5A C19 C18 89.7(14) no
Li1 C5A C19 C18A 89.5(14) no
Li1 C5A C19 C20 -50.9(18) no
Li1 C5A C19 C20A -52(2) no
Li1 C5A C19 C38A 8(3) no
C19A C5A Li1 C1 144(2) no
C19A C5A Li1 C1A 143(2) no
C19A C5A Li1 C2 -166.1(19) no
C19A C5A Li1 C2A -169.0(19) no
C19A C5A Li1 C3 -131(2) no
C19A C5A Li1 C3A -134.5(19) no
C19A C5A Li1 C6 107(3) no
C19A C5A Li1 C6A 112(3) no
C19A C5A Li1 C9 126(2) no
C19A C5A Li1 C9A 120.5(19) no
C19A C5A Li1 C11 -179(3) no
C19A C5A Li1 C12 -159.1(19) no
C19A C5A Li1 C12A -165(2) no
Li1 C5A C19A C18 79(2) no
Li1 C5A C19A C18A 82.7(17) no
Li1 C5A C19A C20 -58(2) no
Li1 C5A C19A C20A -61(3) no
C1 C6 C7 C8 5.3(10) no
C1 C6 C7 C8A 4.6(12) no
C1 C6 C7 C21 147.7(10) no
C1 C6 C7 C21A 154.2(8) no
C1 C6 C7A C8 3.5(17) no
C1 C6 C7A C8A 2.6(19) no
C1 C6 C7A C21 135(3) no
C1 C6 C7A C21A 147.5(19) no
C1 C6 Li1 C1 0.0(5) no
C1 C6 Li1 C1A -3.0(5) no
C1 C6 Li1 C2 40.3(8) no
C1 C6 Li1 C2A 32.5(8) no
C1 C6 Li1 C3 77.6(10) no
C1 C6 Li1 C3A 69.8(11) no
C1 C6 Li1 C5 131.0(11) no
C1 C6 Li1 C5A 119.1(11) no
C1 C6 Li1 C9 -38.6(7) no
C1 C6 Li1 C9A -44.5(7) no
C1 C6 Li1 C11 -3.8(12) no
C1 C6 Li1 C12 26.3(11) no
C1 C6 Li1 C12A 16.0(12) no
C1A C6 C7 C8 3.6(13) no
C1A C6 C7 C8A 2.9(14) no
C1A C6 C7 C21 146.0(13) no
C1A C6 C7 C21A 152.5(11) no
C1A C6 C7A C8 1.8(18) no
C1A C6 C7A C8A 1(2) no
C1A C6 C7A C21 133(4) no
C1A C6 C7A C21A 146(2) no
C1A C6 Li1 C1 3.0(11) no
C1A C6 Li1 C1A 0.0(11) no
C1A C6 Li1 C2 43.3(12) no
C1A C6 Li1 C2A 35.5(12) no
C1A C6 Li1 C3 80.7(14) no
C1A C6 Li1 C3A 72.8(14) no
C1A C6 Li1 C5 134.0(15) no
C1A C6 Li1 C5A 122.1(15) no
C1A C6 Li1 C9 -35.5(11) no
C1A C6 Li1 C9A -41.5(11) no
C1A C6 Li1 C11 -0.8(15) no
C1A C6 Li1 C12 29.4(14) no
C1A C6 Li1 C12A 19.0(14) no
C5 C6 C7 C8 -138.8(10) no
C5 C6 C7 C8A -139.5(11) no
C5 C6 C7 C21 3.6(17) no
C5 C6 C7 C21A 10.0(14) no
C5 C6 C7A C8 -142.7(11) no
C5 C6 C7A C8A -143.7(12) no
C5 C6 C7A C21 -11(4) no
C5 C6 C7A C21A 1(3) no
C5 C6 Li1 C1 -131.0(12) no
C5 C6 Li1 C1A -134.0(12) no
C5 C6 Li1 C2 -90.7(11) no
C5 C6 Li1 C2A -98.5(12) no
C5 C6 Li1 C3 -53.4(10) no
C5 C6 Li1 C3A -61.2(11) no
C5 C6 Li1 C5 0.0(6) no
C5 C6 Li1 C5A -11.9(6) no
C5 C6 Li1 C9 -169.6(12) no
C5 C6 Li1 C9A -175.5(12) no
C5 C6 Li1 C11 -134.8(18) no
C5 C6 Li1 C12 -104.6(15) no
C5 C6 Li1 C12A -115.0(16) no
C5A C6 C7 C8 -129.0(16) no
C5A C6 C7 C8A -129.7(17) no
C5A C6 C7 C21 13(3) no
C5A C6 C7 C21A 20(2) no
C5A C6 C7A C8 -135.0(15) no
C5A C6 C7A C8A -135.9(16) no
C5A C6 C7A C21 -4(5) no
C5A C6 C7A C21A 9(4) no
C5A C6 Li1 C1 -119.1(15) no
C5A C6 Li1 C1A -122.1(16) no
C5A C6 Li1 C2 -78.8(15) no
C5A C6 Li1 C2A -86.6(16) no
C5A C6 Li1 C3 -41.5(14) no
C5A C6 Li1 C3A -49.3(14) no
C5A C6 Li1 C5 11.9(12) no
C5A C6 Li1 C5A 0.0(12) no
C5A C6 Li1 C9 -157.7(16) no
C5A C6 Li1 C9A -163.6(16) no
C5A C6 Li1 C11 -123(2) no
C5A C6 Li1 C12 -92.7(18) no
C5A C6 Li1 C12A -103.1(19) no
C7 C6 Li1 C1 107.8(9) no
C7 C6 Li1 C1A 104.7(9) no
C7 C6 Li1 C2 148.1(11) no
C7 C6 Li1 C2A 140.2(11) no
C7 C6 Li1 C3 -174.6(11) no
C7 C6 Li1 C3A 177.5(11) no
C7 C6 Li1 C5 -121.3(10) no
C7 C6 Li1 C5A -133.1(10) no
C7 C6 Li1 C9 69.2(9) no
C7 C6 Li1 C9A 63.3(8) no
C7 C6 Li1 C11 104.0(16) no
C7 C6 Li1 C12 134.1(14) no
C7 C6 Li1 C12A 123.8(15) no
Li1 C6 C7 C8 -60.4(12) no
Li1 C6 C7 C8A -61.2(13) no
Li1 C6 C7 C21 82.0(14) no
Li1 C6 C7 C21A 88.4(12) no
C7A C6 Li1 C1 116.4(14) no
C7A C6 Li1 C1A 113.3(14) no
C7A C6 Li1 C2 156.6(14) no
C7A C6 Li1 C2A 148.8(15) no
C7A C6 Li1 C3 -166.0(14) no
C7A C6 Li1 C3A -173.9(15) no
C7A C6 Li1 C5 -112.7(14) no
C7A C6 Li1 C5A -124.6(14) no
C7A C6 Li1 C9 77.8(13) no
C7A C6 Li1 C9A 71.8(13) no
C7A C6 Li1 C11 112.5(19) no
C7A C6 Li1 C12 142.7(17) no
C7A C6 Li1 C12A 132.3(18) no
Li1 C6 C7A C8 -61.8(15) no
Li1 C6 C7A C8A -62.7(16) no
Li1 C6 C7A C21 70(4) no
Li1 C6 C7A C21A 82(3) no
C1 C6A C7 C8 9.2(15) no
C1 C6A C7 C8A 8.7(17) no
C1 C6A C7 C21 149.2(12) no
C1 C6A C7 C21A 156.5(11) no
C1 C6A C7A C8 8(2) no
C1 C6A C7A C8A 7(3) no
C1 C6A C7A C21 136(3) no
C1 C6A C7A C21A 149.7(19) no
C1 C6A Li1 C1 0.0(5) no
C1 C6A Li1 C1A -2.8(5) no
C1 C6A Li1 C2 44.8(10) no
C1 C6A Li1 C2A 37.1(10) no
C1 C6A Li1 C3 83.2(13) no
C1 C6A Li1 C3A 75.1(13) no
C1 C6A Li1 C5 143(2) no
C1 C6A Li1 C5A 129.1(19) no
C1 C6A Li1 C9 -35.4(9) no
C1 C6A Li1 C9A -41.3(9) no
C1 C6A Li1 C11 3.0(16) no
C1 C6A Li1 C12 32.3(14) no
C1 C6A Li1 C12A 22.3(14) no
C1A C6A C7 C8 7.2(16) no
C1A C6A C7 C8A 6.8(18) no
C1A C6A C7 C21 147.2(14) no
C1A C6A C7 C21A 154.5(13) no
C1A C6A C7A C8 6(2) no
C1A C6A C7A C8A 5(3) no
C1A C6A C7A C21 134(3) no
C1A C6A C7A C21A 148(2) no
C1A C6A Li1 C1 2.8(11) no
C1A C6A Li1 C1A 0.0(11) no
C1A C6A Li1 C2 47.6(14) no
C1A C6A Li1 C2A 39.9(14) no
C1A C6A Li1 C3 85.9(16) no
C1A C6A Li1 C3A 77.9(16) no
C1A C6A Li1 C5 145(3) no
C1A C6A Li1 C5A 132(2) no
C1A C6A Li1 C9 -32.6(12) no
C1A C6A Li1 C9A -38.6(13) no
C1A C6A Li1 C11 5.8(18) no
C1A C6A Li1 C12 35.0(16) no
C1A C6A Li1 C12A 25.1(17) no
C5 C6A C7 C8 -142.8(16) no
C5 C6A C7 C8A -143.3(16) no
C5 C6A C7 C21 -3(3) no
C5 C6A C7 C21A 4(2) no
C5 C6A C7A C8 -145.6(15) no
C5 C6A C7A C8A -146.3(16) no
C5 C6A C7A C21 -17(4) no
C5 C6A C7A C21A -4(3) no
C5 C6A Li1 C1 -143(2) no
C5 C6A Li1 C1A -145(2) no
C5 C6A Li1 C2 -97.7(16) no
C5 C6A Li1 C2A -105.4(16) no
C5 C6A Li1 C3 -59.4(14) no
C5 C6A Li1 C3A -67.4(15) no
C5 C6A Li1 C5 -0.0(7) no
C5 C6A Li1 C5A -13.5(7) no
C5 C6A Li1 C9 -177.9(18) no
C5 C6A Li1 C9A 176.1(18) no
C5 C6A Li1 C11 -139.5(19) no
C5 C6A Li1 C12 -110.3(18) no
C5 C6A Li1 C12A -120.2(19) no
C5A C6A C7 C8 -134(3) no
C5A C6A C7 C8A -134(3) no
C5A C6A C7 C21 6(3) no
C5A C6A C7 C21A 14(3) no
C5A C6A C7A C8 -138(2) no
C5A C6A C7A C8A -139(2) no
C5A C6A C7A C21 -10(5) no
C5A C6A C7A C21A 4(4) no
C5A C6A Li1 C1 -129(3) no
C5A C6A Li1 C1A -132(3) no
C5A C6A Li1 C2 -84.3(18) no
C5A C6A Li1 C2A -92.0(19) no
C5A C6A Li1 C3 -45.9(17) no
C5A C6A Li1 C3A -53.9(17) no
C5A C6A Li1 C5 13.5(13) no
C5A C6A Li1 C5A 0.0(13) no
C5A C6A Li1 C9 -164(2) no
C5A C6A Li1 C9A -170(2) no
C5A C6A Li1 C11 -126(3) no
C5A C6A Li1 C12 -97(2) no
C5A C6A Li1 C12A -107(3) no
C7 C6A Li1 C1 102.2(13) no
C7 C6A Li1 C1A 99.5(13) no
C7 C6A Li1 C2 147.1(13) no
C7 C6A Li1 C2A 139.4(14) no
C7 C6A Li1 C3 -174.6(13) no
C7 C6A Li1 C3A 177.4(14) no
C7 C6A Li1 C5 -115.2(18) no
C7 C6A Li1 C5A -128.7(18) no
C7 C6A Li1 C9 66.8(10) no
C7 C6A Li1 C9A 60.9(10) no
C7 C6A Li1 C11 105.2(17) no
C7 C6A Li1 C12 134.5(15) no
C7 C6A Li1 C12A 124.5(16) no
Li1 C6A C7 C8 -59.7(14) no
Li1 C6A C7 C8A -60.1(15) no
Li1 C6A C7 C21 80.3(16) no
Li1 C6A C7 C21A 87.7(14) no
C7A C6A Li1 C1 109.8(17) no
C7A C6A Li1 C1A 107.0(17) no
C7A C6A Li1 C2 154.6(16) no
C7A C6A Li1 C2A 146.9(16) no
C7A C6A Li1 C3 -167.0(16) no
C7A C6A Li1 C3A -175.1(16) no
C7A C6A Li1 C5 -108(2) no
C7A C6A Li1 C5A -121(2) no
C7A C6A Li1 C9 74.4(14) no
C7A C6A Li1 C9A 68.5(14) no
C7A C6A Li1 C11 113(2) no
C7A C6A Li1 C12 142.1(17) no
C7A C6A Li1 C12A 132.1(18) no
Li1 C6A C7A C8 -60.5(16) no
Li1 C6A C7A C8A -61.2(17) no
Li1 C6A C7A C21 68(4) no
Li1 C6A C7A C21A 81(3) no
C6 C7 C8 C9 1.4(10) no
C6 C7 C8 C9A 1.2(11) no
C6 C7 C8 C24 146.4(8) no
C6 C7 C8 C24A 152.6(7) no
C6 C7 C8A C9 2.3(18) no
C6 C7 C8A C9A 2.2(19) no
C6 C7 C8A C24 139.9(19) no
C6 C7 C8A C24A 148.8(13) no
C6 C7 C21 C20 2.0(17) no
C6 C7 C21 C20A 2.9(15) no
C6 C7 C21 C22 -139.4(12) no
C6 C7 C21 C22A -132.8(19) no
C6 C7 C21 C23A -147.1(10) no
C6 C7 C21A C20 -19(5) no
C6 C7 C21A C20A -10(3) no
C6 C7 C21A C22 -149.3(11) no
C6 C7 C21A C22A -150.0(16) no
C6A C7 C8 C9 -1.0(12) no
C6A C7 C8 C9A -1.2(13) no
C6A C7 C8 C24 144.0(11) no
C6A C7 C8 C24A 150.2(10) no
C6A C7 C8A C9 -0.2(19) no
C6A C7 C8A C9A -0(2) no
C6A C7 C8A C24 137(2) no
C6A C7 C8A C24A 146.3(15) no
C6A C7 C21 C20 5.1(19) no
C6A C7 C21 C20A 6.0(17) no
C6A C7 C21 C22 -136.3(14) no
C6A C7 C21 C22A -130(2) no
C6A C7 C21 C23A -144.0(13) no
C6A C7 C21A C20 -16(5) no
C6A C7 C21A C20A -7(3) no
C6A C7 C21A C22 -146.6(13) no
C6A C7 C21A C22A -147.3(17) no
C8 C7 C21 C20 141.4(10) no
C8 C7 C21 C20A 142.2(9) no
C8 C7 C21 C22 -0.0(15) no
C8 C7 C21 C22A 7(3) no
C8 C7 C21 C23A -7.7(11) no
C21 C7 C8 C9 -144.5(9) no
C21 C7 C8 C9A -144.7(9) no
C21 C7 C8 C24 0.5(13) no
C21 C7 C8 C24A 6.7(11) no
C8 C7 C21A C20 119(4) no
C8 C7 C21A C20A 128(2) no
C8 C7 C21A C22 -12(3) no
C8 C7 C21A C22A -12(3) no
C21A C7 C8 C9 -136.3(17) no
C21A C7 C8 C9A -136.6(17) no
C21A C7 C8 C24 9(2) no
C21A C7 C8 C24A 14.9(18) no
C8A C7 C21 C20 145.4(14) no
C8A C7 C21 C20A 146.3(13) no
C8A C7 C21 C22 4.0(18) no
C8A C7 C21 C22A 11(3) no
C8A C7 C21 C23A -3.7(15) no
C21 C7 C8A C9 -145.5(12) no
C21 C7 C8A C9A -145.6(13) no
C21 C7 C8A C24 -8(3) no
C21 C7 C8A C24A 1(2) no
C8A C7 C21A C20 125(4) no
C8A C7 C21A C20A 133(3) no
C8A C7 C21A C22 -6(3) no
C8A C7 C21A C22A -7(3) no
C21A C7 C8A C9 -139.4(18) no
C21A C7 C8A C9A -139.5(19) no
C21A C7 C8A C24 -2(4) no
C21A C7 C8A C24A 7(3) no
C6 C7A C8 C9 3.4(15) no
C6 C7A C8 C9A 3.2(15) no
C6 C7A C8 C24 146.6(11) no
C6 C7A C8 C24A 153.9(12) no
C6 C7A C8A C9 4(2) no
C6 C7A C8A C9A 4(2) no
C6 C7A C8A C24 139(2) no
C6 C7A C8A C24A 149.3(16) no
C6 C7A C21 C20 16(4) no
C6 C7A C21 C20A 16(4) no
C6 C7A C21 C22 -123(4) no
C6 C7A C21 C22A -108(5) no
C6 C7A C21 C23A -134(4) no
C6 C7A C21A C20 -7(5) no
C6 C7A C21A C20A -1(4) no
C6 C7A C21A C22 -142(2) no
C6 C7A C21A C22A -142(3) no
C6A C7A C8 C9 0.6(16) no
C6A C7A C8 C9A 0.4(16) no
C6A C7A C8 C24 143.8(13) no
C6A C7A C8 C24A 151.1(14) no
C6A C7A C8A C9 2(2) no
C6A C7A C8A C9A 1(3) no
C6A C7A C8A C24 136(3) no
C6A C7A C8A C24A 146.4(17) no
C6A C7A C21 C20 19(4) no
C6A C7A C21 C20A 19(4) no
C6A C7A C21 C22 -120(4) no
C6A C7A C21 C22A -104(5) no
C6A C7A C21 C23A -130(3) no
C6A C7A C21A C20 -4(5) no
C6A C7A C21A C20A 2(4) no
C6A C7A C21A C22 -139(3) no
C6A C7A C21A C22A -139(3) no
C8 C7A C21 C20 147.0(11) no
C8 C7A C21 C20A 147.2(11) no
C8 C7A C21 C22 8(3) no
C8 C7A C21 C22A 24(5) no
C8 C7A C21 C23A -2.4(16) no
C21 C7A C8 C9 -148.9(12) no
C21 C7A C8 C9A -149.1(12) no
C21 C7A C8 C24 -5.7(17) no
C21 C7A C8 C24A 1.6(14) no
C8 C7A C21A C20 131(3) no
C8 C7A C21A C20A 137(2) no
C8 C7A C21A C22 -4(3) no
C8 C7A C21A C22A -4(4) no
C21A C7A C8 C9 -143(2) no
C21A C7A C8 C9A -143(2) no
C21A C7A C8 C24 0(3) no
C21A C7A C8 C24A 7(3) no
C8A C7A C21 C20 150.3(14) no
C8A C7A C21 C20A 150.5(14) no
C8A C7A C21 C22 11(3) no
C8A C7A C21 C22A 27(5) no
C8A C7A C21 C23A 0.9(18) no
C21 C7A C8A C9 -148.8(14) no
C21 C7A C8A C9A -148.9(14) no
C21 C7A C8A C24 -14(3) no
C21 C7A C8A C24A -4(2) no
C8A C7A C21A C20 135(4) no
C8A C7A C21A C20A 141(3) no
C8A C7A C21A C22 -0(3) no
C8A C7A C21A C22A -0(4) no
C21A C7A C8A C9 -144(2) no
C21A C7A C8A C9A -144(2) no
C21A C7A C8A C24 -10(4) no
C21A C7A C8A C24A 1(3) no
C7 C8 C9 C1 -8.1(10) no
C7 C8 C9 C1A -7.0(11) no
C7 C8 C9 C10 142.5(9) no
C7 C8 C9 C10A 147.5(8) no
C7 C8 C9 Li1 58.7(8) no
C7 C8 C9A C1 -7.7(19) no
C7 C8 C9A C1A -7(2) no
C7 C8 C9A C10 141.7(18) no
C7 C8 C9A C10A 147.0(13) no
C7 C8 C9A Li1 58.6(12) no
C7 C8 C24 C23 7.1(13) no
C7 C8 C24 C23A 7.7(10) no
C7 C8 C24 C25 -142.4(9) no
C7 C8 C24 C25A -138.8(13) no
C7 C8 C24A C22 -9.9(14) no
C7 C8 C24A C23 -21(7) no
C7 C8 C24A C23A -3(3) no
C7 C8 C24A C25 -149.9(8) no
C7 C8 C24A C25A -150.9(11) no
C7A C8 C9 C1 -9.2(11) no
C7A C8 C9 C1A -8.1(12) no
C7A C8 C9 C10 141.4(11) no
C7A C8 C9 C10A 146.5(10) no
C7A C8 C9 Li1 57.7(10) no
C7A C8 C9A C1 -8.8(19) no
C7A C8 C9A C1A -8(2) no
C7A C8 C9A C10 140.6(19) no
C7A C8 C9A C10A 145.9(15) no
C7A C8 C9A Li1 57.5(13) no
C7A C8 C24 C23 10.6(15) no
C7A C8 C24 C23A 11.2(13) no
C7A C8 C24 C25 -138.9(12) no
C7A C8 C24 C25A -135.3(15) no
C7A C8 C24A C22 -7.0(16) no
C7A C8 C24A C23 -18(7) no
C7A C8 C24A C23A -0(3) no
C7A C8 C24A C25 -147.0(10) no
C7A C8 C24A C25A -148.0(12) no
C9 C8 C24 C23 146.0(10) no
C9 C8 C24 C23A 146.6(9) no
C9 C8 C24 C25 -3.5(13) no
C9 C8 C24 C25A 0.2(18) no
C24 C8 C9 C1 -148.7(9) no
C24 C8 C9 C1A -147.5(9) no
C24 C8 C9 C10 2.0(15) no
C24 C8 C9 C10A 7.0(13) no
C24 C8 C9 Li1 -81.8(10) no
C9 C8 C24A C22 122(2) no
C9 C8 C24A C23 111(7) no
C9 C8 C24A C23A 129(3) no
C9 C8 C24A C25 -18(3) no
C9 C8 C24A C25A -19(3) no
C24A C8 C9 C1 -136(2) no
C24A C8 C9 C1A -135(2) no
C24A C8 C9 C10 14(3) no
C24A C8 C9 C10A 19(3) no
C24A C8 C9 Li1 -70(2) no
C9A C8 C24 C23 146.6(15) no
C9A C8 C24 C23A 147.2(15) no
C9A C8 C24 C25 -2.9(18) no
C9A C8 C24 C25A 1(3) no
C24 C8 C9A C1 -148.6(12) no
C24 C8 C9A C1A -147.4(13) no
C24 C8 C9A C10 1(3) no
C24 C8 C9A C10A 6(3) no
C24 C8 C9A Li1 -82.3(14) no
C9A C8 C24A C22 123(3) no
C9A C8 C24A C23 112(7) no
C9A C8 C24A C23A 130(3) no
C9A C8 C24A C25 -17(3) no
C9A C8 C24A C25A -18(3) no
C24A C8 C9A C1 -137(3) no
C24A C8 C9A C1A -135(3) no
C24A C8 C9A C10 13(4) no
C24A C8 C9A C10A 18(4) no
C24A C8 C9A Li1 -70(3) no
C7 C8A C9 C1 -8.6(16) no
C7 C8A C9 C1A -7.5(17) no
C7 C8A C9 C10 138.4(14) no
C7 C8A C9 C10A 145.4(14) no
C7 C8A C9 Li1 58.4(14) no
C7 C8A C9A C1 -8(3) no
C7 C8A C9A C1A -7(3) no
C7 C8A C9A C10 136(3) no
C7 C8A C9A C10A 143.6(18) no
C7 C8A C9A Li1 57.7(17) no
C7 C8A C24 C23 15(3) no
C7 C8A C24 C23A 15(3) no
C7 C8A C24 C25 -133(3) no
C7 C8A C24 C25A -125(3) no
C7 C8A C24A C22 -4(2) no
C7 C8A C24A C23 -5(5) no
C7 C8A C24A C23A 4(3) no
C7 C8A C24A C25 -145.3(16) no
C7 C8A C24A C25A -145.6(17) no
C7A C8A C9 C1 -9.7(16) no
C7A C8A C9 C1A -8.6(16) no
C7A C8A C9 C10 137.3(15) no
C7A C8A C9 C10A 144.3(14) no
C7A C8A C9 Li1 57.3(14) no
C7A C8A C9A C1 -9(2) no
C7A C8A C9A C1A -8(3) no
C7A C8A C9A C10 135(3) no
C7A C8A C9A C10A 142.5(19) no
C7A C8A C9A Li1 56.5(17) no
C7A C8A C24 C23 19(3) no
C7A C8A C24 C23A 19(3) no
C7A C8A C24 C25 -128(3) no
C7A C8A C24 C25A -121(3) no
C7A C8A C24A C22 -1(3) no
C7A C8A C24A C23 -2(5) no
C7A C8A C24A C23A 7(3) no
C7A C8A C24A C25 -142.1(17) no
C7A C8A C24A C25A -142.4(19) no
C9 C8A C24 C23 153.8(10) no
C9 C8A C24 C23A 153.9(10) no
C9 C8A C24 C25 6.2(17) no
C9 C8A C24 C25A 14(3) no
C24 C8A C9 C1 -155.7(10) no
C24 C8A C9 C1A -154.6(11) no
C24 C8A C9 C10 -8.7(18) no
C24 C8A C9 C10A -1.7(15) no
C24 C8A C9 Li1 -88.7(11) no
C9 C8A C24A C22 137.0(17) no
C9 C8A C24A C23 136(4) no
C9 C8A C24A C23A 144.7(19) no
C9 C8A C24A C25 -5(2) no
C9 C8A C24A C25A -5(3) no
C24A C8A C9 C1 -149.4(18) no
C24A C8A C9 C1A -148.3(18) no
C24A C8A C9 C10 -2(3) no
C24A C8A C9 C10A 5(3) no
C24A C8A C9 Li1 -82.4(18) no
C9A C8A C24 C23 154.8(13) no
C9A C8A C24 C23A 154.9(13) no
C9A C8A C24 C25 7.2(19) no
C9A C8A C24 C25A 15(3) no
C24 C8A C9A C1 -155.5(13) no
C24 C8A C9A C1A -154.4(13) no
C24 C8A C9A C10 -12(3) no
C24 C8A C9A C10A -4(3) no
C24 C8A C9A Li1 -89.8(13) no
C9A C8A C24A C22 138(2) no
C9A C8A C24A C23 137(4) no
C9A C8A C24A C23A 146(2) no
C9A C8A C24A C25 -3(3) no
C9A C8A C24A C25A -3(3) no
C24A C8A C9A C1 -149.7(18) no
C24A C8A C9A C1A -148.7(19) no
C24A C8A C9A C10 -6(4) no
C24A C8A C9A C10A 2(3) no
C24A C8A C9A Li1 -84(2) no
C1 C9 C10 C11 17.2(15) no
C1 C9 C10 C11A 28.8(18) no
C1 C9 C10 C26 146.2(9) no
C1 C9 C10 C26A 148.8(9) no
C1 C9 C10A C11 3(3) no
C1 C9 C10A C11A 6(3) no
C1 C9 C10A C26 126(4) no
C1 C9 C10A C26A 137.1(18) no
C1 C9 Li1 C1 0.0(6) no
C1 C9 Li1 C1A -1.5(6) no
C1 C9 Li1 C2 -37.4(8) no
C1 C9 Li1 C2A -46.0(8) no
C1 C9 Li1 C3 -19.9(12) no
C1 C9 Li1 C3A -30.0(12) no
C1 C9 Li1 C5 35.5(10) no
C1 C9 Li1 C5A 28.1(10) no
C1 C9 Li1 C6 41.0(7) no
C1 C9 Li1 C6A 36.5(7) no
C1 C9 Li1 C11 -100.5(11) no
C1 C9 Li1 C12 -71.9(10) no
C1 C9 Li1 C12A -82.1(10) no
C1A C9 C10 C11 16.8(18) no
C1A C9 C10 C11A 28(2) no
C1A C9 C10 C26 145.8(14) no
C1A C9 C10 C26A 148.3(13) no
C1A C9 C10A C11 3(3) no
C1A C9 C10A C11A 6(3) no
C1A C9 C10A C26 125(4) no
C1A C9 C10A C26A 137(3) no
C1A C9 Li1 C1 1.5(12) no
C1A C9 Li1 C1A 0.0(12) no
C1A C9 Li1 C2 -35.9(14) no
C1A C9 Li1 C2A -44.6(14) no
C1A C9 Li1 C3 -18.4(16) no
C1A C9 Li1 C3A -28.5(16) no
C1A C9 Li1 C5 36.9(15) no
C1A C9 Li1 C5A 29.6(15) no
C1A C9 Li1 C6 42.4(13) no
C1A C9 Li1 C6A 38.0(13) no
C1A C9 Li1 C11 -99.1(15) no
C1A C9 Li1 C12 -70.4(15) no
C1A C9 Li1 C12A -80.6(15) no
C8 C9 C10 C11 -130.5(10) no
C8 C9 C10 C11A -118.9(14) no
C8 C9 C10 C26 -1.5(14) no
C8 C9 C10 C26A 1.0(12) no
C8 C9 C10A C11 -142.6(10) no
C8 C9 C10A C11A -139.2(14) no
C8 C9 C10A C26 -20(4) no
C8 C9 C10A C26A -8(3) no
C8 C9 Li1 C1 -111.7(10) no
C8 C9 Li1 C1A -113.2(11) no
C8 C9 Li1 C2 -149.1(11) no
C8 C9 Li1 C2A -157.8(11) no
C8 C9 Li1 C3 -131.6(15) no
C8 C9 Li1 C3A -141.7(15) no
C8 C9 Li1 C5 -76.3(13) no
C8 C9 Li1 C5A -83.6(14) no
C8 C9 Li1 C6 -70.8(9) no
C8 C9 Li1 C6A -75.2(10) no
C8 C9 Li1 C11 147.7(10) no
C8 C9 Li1 C12 176.4(11) no
C8 C9 Li1 C12A 166.2(11) no
C8A C9 C10 C11 -124.8(13) no
C8A C9 C10 C11A -113.2(16) no
C8A C9 C10 C26 4.2(17) no
C8A C9 C10 C26A 6.8(15) no
C8A C9 C10A C11 -138.4(12) no
C8A C9 C10A C11A -135.1(15) no
C8A C9 C10A C26 -16(4) no
C8A C9 C10A C26A -4(3) no
C8A C9 Li1 C1 -104.9(12) no
C8A C9 Li1 C1A -106.4(13) no
C8A C9 Li1 C2 -142.3(14) no
C8A C9 Li1 C2A -150.9(14) no
C8A C9 Li1 C3 -124.8(17) no
C8A C9 Li1 C3A -134.9(17) no
C8A C9 Li1 C5 -69.4(15) no
C8A C9 Li1 C5A -76.8(15) no
C8A C9 Li1 C6 -63.9(12) no
C8A C9 Li1 C6A -68.4(12) no
C8A C9 Li1 C11 154.6(13) no
C8A C9 Li1 C12 -176.8(14) no
C8A C9 Li1 C12A 173.0(13) no
C10 C9 Li1 C1 125.0(11) no
C10 C9 Li1 C1A 123.5(11) no
C10 C9 Li1 C2 87.6(11) no
C10 C9 Li1 C2A 78.9(11) no
C10 C9 Li1 C3 105.1(16) no
C10 C9 Li1 C3A 95.0(15) no
C10 C9 Li1 C5 160.5(14) no
C10 C9 Li1 C5A 153.1(14) no
C10 C9 Li1 C6 166.0(11) no
C10 C9 Li1 C6A 161.5(12) no
C10 C9 Li1 C11 24.4(8) no
C10 C9 Li1 C12 53.1(10) no
C10 C9 Li1 C12A 42.9(9) no
Li1 C9 C10 C11 -44.9(14) no
Li1 C9 C10 C11A -33.3(17) no
Li1 C9 C10 C26 84.1(14) no
Li1 C9 C10 C26A 86.6(12) no
C10A C9 Li1 C1 141.9(16) no
C10A C9 Li1 C1A 140.4(16) no
C10A C9 Li1 C2 104.5(16) no
C10A C9 Li1 C2A 95.9(16) no
C10A C9 Li1 C3 122.0(19) no
C10A C9 Li1 C3A 111.9(19) no
C10A C9 Li1 C5 177.4(17) no
C10A C9 Li1 C5A 170.0(18) no
C10A C9 Li1 C6 -177.1(16) no
C10A C9 Li1 C6A 178.4(16) no
C10A C9 Li1 C11 41.3(14) no
C10A C9 Li1 C12 70.0(15) no
C10A C9 Li1 C12A 59.8(15) no
Li1 C9 C10A C11 -54.1(16) no
Li1 C9 C10A C11A -50.7(19) no
Li1 C9 C10A C26 69(4) no
Li1 C9 C10A C26A 80(3) no
C1 C9A C10 C11 25.3(19) no
C1 C9A C10 C11A 40(3) no
C1 C9A C10 C26 151.3(11) no
C1 C9A C10 C26A 153.6(12) no
C1 C9A C10A C11 13(3) no
C1 C9A C10A C11A 17(3) no
C1 C9A C10A C26 138(3) no
C1 C9A C10A C26A 146.3(18) no
C1 C9A Li1 C1 0.0(5) no
C1 C9A Li1 C1A -1.9(5) no
C1 C9A Li1 C2 -31.8(10) no
C1 C9A Li1 C2A -40.4(10) no
C1 C9A Li1 C3 -12.6(15) no
C1 C9A Li1 C3A -23.0(15) no
C1 C9A Li1 C5 41.8(12) no
C1 C9A Li1 C5A 34.7(13) no
C1 C9A Li1 C6 44.2(9) no
C1 C9A Li1 C6A 39.9(9) no
C1 C9A Li1 C11 -92.7(13) no
C1 C9A Li1 C12 -65.4(12) no
C1 C9A Li1 C12A -75.3(12) no
C1A C9A C10 C11 25(2) no
C1A C9A C10 C11A 39(3) no
C1A C9A C10 C26 151.0(14) no
C1A C9A C10 C26A 153.4(15) no
C1A C9A C10A C11 12(3) no
C1A C9A C10A C11A 17(4) no
C1A C9A C10A C26 137(3) no
C1A C9A C10A C26A 146(2) no
C1A C9A Li1 C1 1.9(12) no
C1A C9A Li1 C1A 0.0(11) no
C1A C9A Li1 C2 -29.8(15) no
C1A C9A Li1 C2A -38.4(15) no
C1A C9A Li1 C3 -10.7(18) no
C1A C9A Li1 C3A -21.1(18) no
C1A C9A Li1 C5 43.8(16) no
C1A C9A Li1 C5A 36.6(17) no
C1A C9A Li1 C6 46.1(14) no
C1A C9A Li1 C6A 41.8(14) no
C1A C9A Li1 C11 -90.8(17) no
C1A C9A Li1 C12 -63.5(16) no
C1A C9A Li1 C12A -73.4(16) no
C8 C9A C10 C11 -126(2) no
C8 C9A C10 C11A -112(3) no
C8 C9A C10 C26 -0(3) no
C8 C9A C10 C26A 2(3) no
C8 C9A C10A C11 -140.6(17) no
C8 C9A C10A C11A -135.8(19) no
C8 C9A C10A C26 -16(4) no
C8 C9A C10A C26A -7(3) no
C8 C9A Li1 C1 -117.8(19) no
C8 C9A Li1 C1A -120(2) no
C8 C9A Li1 C2 -149.6(17) no
C8 C9A Li1 C2A -158.2(18) no
C8 C9A Li1 C3 -130.4(19) no
C8 C9A Li1 C3A -140.8(19) no
C8 C9A Li1 C5 -76.0(17) no
C8 C9A Li1 C5A -83.1(18) no
C8 C9A Li1 C6 -73.6(15) no
C8 C9A Li1 C6A -77.9(16) no
C8 C9A Li1 C11 149.5(17) no
C8 C9A Li1 C12 176.8(17) no
C8 C9A Li1 C12A 166.9(17) no
C8A C9A C10 C11 -119(3) no
C8A C9A C10 C11A -104(3) no
C8A C9A C10 C26 7(3) no
C8A C9A C10 C26A 10(3) no
C8A C9A C10A C11 -135.2(19) no
C8A C9A C10A C11A -131(3) no
C8A C9A C10A C26 -10(5) no
C8A C9A C10A C26A -2(3) no
C8A C9A Li1 C1 -110.0(19) no
C8A C9A Li1 C1A -112(2) no
C8A C9A Li1 C2 -141.8(18) no
C8A C9A Li1 C2A -150.4(18) no
C8A C9A Li1 C3 -123(2) no
C8A C9A Li1 C3A -133(2) no
C8A C9A Li1 C5 -68.2(18) no
C8A C9A Li1 C5A -75.3(19) no
C8A C9A Li1 C6 -65.8(16) no
C8A C9A Li1 C6A -70.1(16) no
C8A C9A Li1 C11 157.3(18) no
C8A C9A Li1 C12 -175.4(18) no
C8A C9A Li1 C12A 174.7(18) no
C10 C9A Li1 C1 111.9(16) no
C10 C9A Li1 C1A 110.0(17) no
C10 C9A Li1 C2 80.2(14) no
C10 C9A Li1 C2A 71.6(13) no
C10 C9A Li1 C3 99.3(18) no
C10 C9A Li1 C3A 88.9(18) no
C10 C9A Li1 C5 153.8(16) no
C10 C9A Li1 C5A 146.6(16) no
C10 C9A Li1 C6 156.1(16) no
C10 C9A Li1 C6A 151.8(16) no
C10 C9A Li1 C11 19.2(9) no
C10 C9A Li1 C12 46.5(12) no
C10 C9A Li1 C12A 36.6(11) no
Li1 C9A C10 C11 -38.1(17) no
Li1 C9A C10 C11A -24(3) no
Li1 C9A C10 C26 87.8(14) no
Li1 C9A C10 C26A 90.2(13) no
C10A C9A Li1 C1 127(2) no
C10A C9A Li1 C1A 125(3) no
C10A C9A Li1 C2 95.1(18) no
C10A C9A Li1 C2A 86.5(18) no
C10A C9A Li1 C3 114(2) no
C10A C9A Li1 C3A 104(2) no
C10A C9A Li1 C5 168.7(19) no
C10A C9A Li1 C5A 162(2) no
C10A C9A Li1 C6 171(2) no
C10A C9A Li1 C6A 167(2) no
C10A C9A Li1 C11 34.2(15) no
C10A C9A Li1 C12 61.4(17) no
C10A C9A Li1 C12A 51.6(17) no
Li1 C9A C10A C11 -48.0(18) no
Li1 C9A C10A C11A -43(3) no
Li1 C9A C10A C26 77(3) no
Li1 C9A C10A C26A 86(2) no
C9 C10 C11 C12 -11.7(15) no
C9 C10 C11 C12A -12.2(18) no
C9 C10 C11 C13A 45(3) no
C9 C10 C11 C28 137.5(10) no
C9 C10 C11 C28A 136.4(10) no
C9 C10 C11 Li1 42.0(9) no
C9 C10 C11A C12 -26(3) no
C9 C10 C11A C12A -28(3) no
C9 C10 C11A C26 126.5(19) no
C9 C10 C11A C27 129.3(17) no
C9 C10 C11A C28 125(3) no
C9 C10 C11A C28A 127(2) no
C9 C10 C26 C11A -138.7(13) no
C9 C10 C26 C25 2.9(14) no
C9 C10 C26 C25A -0.0(13) no
C9 C10 C26 C26A 10(3) no
C9 C10 C26 C27 -142.8(10) no
C9 C10 C26 C27A -133.4(15) no
C9 C10 C26 C28A -138.7(9) no
C9 C10 C26A C25 -4(3) no
C9 C10 C26A C25A -6(2) no
C9 C10 C26A C26 -171(3) no
C9 C10 C26A C27 -150.7(10) no
C9 C10 C26A C27A -149.1(14) no
C9A C10 C11 C12 -17.9(18) no
C9A C10 C11 C12A -18(2) no
C9A C10 C11 C13A 39(3) no
C9A C10 C11 C28 131.3(14) no
C9A C10 C11 C28A 130.2(14) no
C9A C10 C11 Li1 35.7(14) no
C9A C10 C11A C12 -35(3) no
C9A C10 C11A C12A -37(3) no
C9A C10 C11A C26 118(3) no
C9A C10 C11A C27 121(3) no
C9A C10 C11A C28 117(4) no
C9A C10 C11A C28A 118(3) no
C9A C10 C26 C11A -139.2(14) no
C9A C10 C26 C25 2.3(15) no
C9A C10 C26 C25A -0.6(14) no
C9A C10 C26 C26A 9(3) no
C9A C10 C26 C27 -143.4(12) no
C9A C10 C26 C27A -134.0(17) no
C9A C10 C26 C28A -139.3(11) no
C9A C10 C26A C25 -4(3) no
C9A C10 C26A C25A -6(2) no
C9A C10 C26A C26 -171(3) no
C9A C10 C26A C27 -151.0(12) no
C9A C10 C26A C27A -149.3(16) no
C11 C10 C26 C11A -3.6(5) no
C11 C10 C26 C25 137.9(9) no
C11 C10 C26 C25A 135.0(8) no
C11 C10 C26 C26A 144.7(17) no
C11 C10 C26 C27 -7.8(13) no
C11 C10 C26 C27A 2(2) no
C11 C10 C26 C28A -3.7(9) no
C26 C10 C11 C12 -144.5(10) no
C26 C10 C11 C12A -144.9(12) no
C26 C10 C11 C13A -87(3) no
C26 C10 C11 C28 4.7(11) no
C26 C10 C11 C28A 3.7(9) no
C26 C10 C11 Li1 -90.8(9) no
C11 C10 C26A C25 128(3) no
C11 C10 C26A C25A 125.7(18) no
C11 C10 C26A C26 -39(4) no
C11 C10 C26A C27 -18.8(15) no
C11 C10 C26A C27A -17(2) no
C26A C10 C11 C12 -134.4(14) no
C26A C10 C11 C12A -134.9(16) no
C26A C10 C11 C13A -77(3) no
C26A C10 C11 C28 14.8(15) no
C26A C10 C11 C28A 13.7(14) no
C26A C10 C11 Li1 -80.7(13) no
C11A C10 C26 C11A 0.0(12) no
C11A C10 C26 C25 141.6(14) no
C11A C10 C26 C25A 138.6(14) no
C11A C10 C26 C26A 148(2) no
C11A C10 C26 C27 -4.2(16) no
C11A C10 C26 C27A 5(2) no
C11A C10 C26 C28A -0.0(13) no
C26 C10 C11A C12 -152.6(13) no
C26 C10 C11A C12A -155.0(16) no
C26 C10 C11A C26 0.0(6) no
C26 C10 C11A C27 2.8(11) no
C26 C10 C11A C28 -1(3) no
C26 C10 C11A C28A 0.1(17) no
C11A C10 C26A C25 134(3) no
C11A C10 C26A C25A 132(2) no
C11A C10 C26A C26 -33(4) no
C11A C10 C26A C27 -12.4(17) no
C11A C10 C26A C27A -11(2) no
C26A C10 C11A C12 -144.4(14) no
C26A C10 C11A C12A -146.8(17) no
C26A C10 C11A C26 8.3(10) no
C26A C10 C11A C27 11.1(15) no
C26A C10 C11A C28 7(4) no
C26A C10 C11A C28A 8(2) no
C9 C10A C11 C12 4(2) no
C9 C10A C11 C12A 4(3) no
C9 C10A C11 C13A 66(3) no
C9 C10A C11 C28 148.0(14) no
C9 C10A C11 C28A 148.1(15) no
C9 C10A C11 Li1 51.4(13) no
C9 C10A C11A C12 -4(3) no
C9 C10A C11A C12A -5(3) no
C9 C10A C11A C26 149(3) no
C9 C10A C11A C27 147.7(18) no
C9 C10A C11A C28 141(3) no
C9 C10A C11A C28A 143.7(18) no
C9 C10A C26 C11A -126(4) no
C9 C10A C26 C25 21(4) no
C9 C10A C26 C25A 18(4) no
C9 C10A C26 C26A 27(5) no
C9 C10A C26 C27 -125(4) no
C9 C10A C26 C27A -109(5) no
C9 C10A C26 C28A -122(4) no
C9 C10A C26A C25 7(4) no
C9 C10A C26A C25A 5(4) no
C9 C10A C26A C26 -161(4) no
C9 C10A C26A C27 -143(2) no
C9 C10A C26A C27A -141(2) no
C9A C10A C11 C12 -1(3) no
C9A C10A C11 C12A -1(3) no
C9A C10A C11 C13A 61(3) no
C9A C10A C11 C28 142.7(17) no
C9A C10A C11 C28A 142.8(18) no
C9A C10A C11 Li1 46.1(16) no
C9A C10A C11A C12 -10(3) no
C9A C10A C11A C12A -12(4) no
C9A C10A C11A C26 142(3) no
C9A C10A C11A C27 141(3) no
C9A C10A C11A C28 135(3) no
C9A C10A C11A C28A 137(3) no
C9A C10A C26 C11A -131(4) no
C9A C10A C26 C25 16(4) no
C9A C10A C26 C25A 13(4) no
C9A C10A C26 C26A 22(4) no
C9A C10A C26 C27 -130(3) no
C9A C10A C26 C27A -113(4) no
C9A C10A C26 C28A -127(3) no
C9A C10A C26A C25 6(4) no
C9A C10A C26A C25A 3(3) no
C9A C10A C26A C26 -163(4) no
C9A C10A C26A C27 -144.6(19) no
C9A C10A C26A C27A -143(2) no
C11 C10A C26 C11A -2.7(4) no
C11 C10A C26 C25 144.7(10) no
C11 C10A C26 C25A 141.5(10) no
C11 C10A C26 C26A 150.9(16) no
C11 C10A C26 C27 -1(3) no
C11 C10A C26 C27A 15(4) no
C11 C10A C26 C28A 1.4(14) no
C26 C10A C11 C12 -145.5(14) no
C26 C10A C11 C12A -145.3(16) no
C26 C10A C11 C13A -83(3) no
C26 C10A C11 C28 -1.6(16) no
C26 C10A C11 C28A -1.4(14) no
C26 C10A C11 Li1 -98.1(15) no
C11 C10A C26A C25 136(3) no
C11 C10A C26A C25A 133.0(18) no
C11 C10A C26A C26 -33(4) no
C11 C10A C26A C27 -15(2) no
C11 C10A C26A C27A -13(3) no
C26A C10A C11 C12 -134.2(19) no
C26A C10A C11 C12A -134(2) no
C26A C10A C11 C13A -72(4) no
C26A C10A C11 C28 10(3) no
C26A C10A C11 C28A 10(2) no
C26A C10A C11 Li1 -87(2) no
C11A C10A C26 C11A 0.0(9) no
C11A C10A C26 C25 147.3(13) no
C11A C10A C26 C25A 144.2(13) no
C11A C10A C26 C26A 153.6(18) no
C11A C10A C26 C27 2(3) no
C11A C10A C26 C27A 18(4) no
C11A C10A C26 C28A 4.1(15) no
C26 C10A C11A C12 -152.2(16) no
C26 C10A C11A C12A -154.1(19) no
C26 C10A C11A C26 0.0(7) no
C26 C10A C11A C27 -1.0(13) no
C26 C10A C11A C28 -8(3) no
C26 C10A C11A C28A -4.9(19) no
C11A C10A C26A C25 141(3) no
C11A C10A C26A C25A 138(2) no
C11A C10A C26A C26 -28(3) no
C11A C10A C26A C27 -10(2) no
C11A C10A C26A C27A -8(3) no
C26A C10A C11A C12 -142.6(19) no
C26A C10A C11A C12A -144(2) no
C26A C10A C11A C26 9.6(13) no
C26A C10A C11A C27 8.7(19) no
C26A C10A C11A C28 2(4) no
C26A C10A C11A C28A 5(3) no
C26 C10A C26A C25 168(6) no
C26 C10A C26A C25A 166(5) no
C26 C10A C26A C26 0.0(16) no
C26 C10A C26A C27 18(3) no
C26 C10A C26A C27A 20(3) no
C26A C10A C26 C11A -154(4) no
C26A C10A C26 C25 -6(3) no
C26A C10A C26 C25A -9(3) no
C26A C10A C26 C26A 0(3) no
C26A C10A C26 C27 -152(4) no
C26A C10A C26 C27A -136(5) no
C26A C10A C26 C28A -149(4) no
C10 C11 C12 C2 2.8(15) no
C10 C11 C12 C2A -1.4(14) no
C10 C11 C12 C3A 47(2) no
C10 C11 C12 C13 141.7(10) no
C10 C11 C12 C13A 147.4(9) no
C10 C11 C12 C14A 115.4(14) no
C10 C11 C12 Li1 55.8(9) no
C10 C11 C12A C2 3(4) no
C10 C11 C12A C2A -0(4) no
C10 C11 C12A C13 138(3) no
C10 C11 C12A C13A 145.2(16) no
C10 C11 C12A Li1 55.2(18) no
C10 C11 C13A C12 -79(3) no
C10 C11 C13A C12A -82(4) no
C10 C11 C13A C13 -62(5) no
C10 C11 C13A C14 -42(4) no
C10 C11 C13A C14A -42(5) no
C10 C11 C13A C29 98(4) no
C10 C11 C13A C30 95(4) no
C10 C11 C13A C30A 97(4) no
C10 C11 C28 C27 -0.2(11) no
C10 C11 C28 C27A -7.1(10) no
C10 C11 C28 C28A -3.4(17) no
C10 C11 C28 C29 -154.3(9) no
C10 C11 C28 C29A -141.8(16) no
C10 C11 C28 C30A -153.2(7) no
C10 C11 C28A C26 -2.9(9) no
C10 C11 C28A C27 4(4) no
C10 C11 C28A C27A -10(2) no
C10 C11 C28A C28 177(3) no
C10 C11 C28A C29 -163.6(11) no
C10 C11 C28A C29A -162.2(15) no
C10 C11 C28A C45 -52(5) no
C10 C11 Li1 C1 -59.7(10) no
C10 C11 Li1 C1A -57.7(10) no
C10 C11 Li1 C2 -108.1(11) no
C10 C11 Li1 C2A -107.0(11) no
C10 C11 Li1 C3 -127.8(14) no
C10 C11 Li1 C3A -131.3(13) no
C10 C11 Li1 C5 -86(3) no
C10 C11 Li1 C5A -94(3) no
C10 C11 Li1 C6 -57.2(16) no
C10 C11 Li1 C6A -61.5(16) no
C10 C11 Li1 C9 -22.9(8) no
C10 C11 Li1 C9A -19.7(8) no
C10 C11 Li1 C12 -136.0(12) no
C10A C11 C12 C2 -4.9(17) no
C10A C11 C12 C2A -9.2(16) no
C10A C11 C12 C3A 39(3) no
C10A C11 C12 C13 134.0(13) no
C10A C11 C12 C13A 139.7(12) no
C10A C11 C12 C14A 107.6(17) no
C10A C11 C12 Li1 48.1(13) no
C10A C11 C12A C2 -5(4) no
C10A C11 C12A C2A -9(4) no
C10A C11 C12A C13 130(3) no
C10A C11 C12A C13A 137(2) no
C10A C11 C12A Li1 47(3) no
C10A C11 C13A C12 -90(3) no
C10A C11 C13A C12A -93(3) no
C10A C11 C13A C13 -73(5) no
C10A C11 C13A C14 -53(4) no
C10A C11 C13A C14A -53(4) no
C10A C11 C13A C29 87(3) no
C10A C11 C13A C30 84(4) no
C10A C11 C13A C30A 86(4) no
C10A C11 C28 C27 3.7(12) no
C10A C11 C28 C27A -3.3(11) no
C10A C11 C28 C28A 0.4(17) no
C10A C11 C28 C29 -150.5(11) no
C10A C11 C28 C29A -137.9(17) no
C10A C11 C28 C30A -149.3(10) no
C10A C11 C28A C26 1.0(10) no
C10A C11 C28A C27 8(4) no
C10A C11 C28A C27A -6(2) no
C10A C11 C28A C28 -180(3) no
C10A C11 C28A C29 -159.7(13) no
C10A C11 C28A C29A -158.4(17) no
C10A C11 C28A C45 -48(5) no
C10A C11 Li1 C1 -65.7(12) no
C10A C11 Li1 C1A -63.8(12) no
C10A C11 Li1 C2 -114.1(13) no
C10A C11 Li1 C2A -113.0(13) no
C10A C11 Li1 C3 -133.9(15) no
C10A C11 Li1 C3A -137.4(15) no
C10A C11 Li1 C5 -92(3) no
C10A C11 Li1 C5A -100(3) no
C10A C11 Li1 C6 -63.3(17) no
C10A C11 Li1 C6A -67.6(17) no
C10A C11 Li1 C9 -29.0(10) no
C10A C11 Li1 C9A -25.8(10) no
C10A C11 Li1 C12 -142.0(13) no
C12 C11 C13A C12 0.0(6) no
C12 C11 C13A C12A -3.4(7) no
C12 C11 C13A C13 16(3) no
C12 C11 C13A C14 36.8(13) no
C12 C11 C13A C14A 36.5(15) no
C12 C11 C13A C29 176.7(13) no
C12 C11 C13A C30 173(3) no
C12 C11 C13A C30A 176.1(17) no
C13A C11 C12 C2 -144.6(13) no
C13A C11 C12 C2A -148.9(13) no
C13A C11 C12 C3A -100.6(17) no
C13A C11 C12 C13 -5.7(9) no
C13A C11 C12 C13A 0.0(9) no
C13A C11 C12 C14A -32.1(12) no
C13A C11 C12 Li1 -91.6(10) no
C12 C11 C28 C27 149.3(10) no
C12 C11 C28 C27A 142.4(9) no
C12 C11 C28 C28A 146.0(15) no
C12 C11 C28 C29 -4.9(15) no
C12 C11 C28 C29A 8(3) no
C12 C11 C28 C30A -3.7(12) no
C28 C11 C12 C2 -139.6(11) no
C28 C11 C12 C2A -143.9(10) no
C28 C11 C12 C3A -95.6(19) no
C28 C11 C12 C13 -0.7(14) no
C28 C11 C12 C13A 5.0(12) no
C28 C11 C12 C14A -27.1(18) no
C28 C11 C12 Li1 -86.6(10) no
C12 C11 C28A C26 136.6(15) no
C12 C11 C28A C27 143(3) no
C12 C11 C28A C27A 130(2) no
C12 C11 C28A C28 -44(4) no
C12 C11 C28A C29 -24(3) no
C12 C11 C28A C29A -23(3) no
C12 C11 C28A C45 88(5) no
C28A C11 C12 C2 -124.7(19) no
C28A C11 C12 C2A -129.0(19) no
C28A C11 C12 C3A -81(3) no
C28A C11 C12 C13 14(3) no
C28A C11 C12 C13A 20(2) no
C28A C11 C12 C14A -12(3) no
C28A C11 C12 Li1 -71.8(18) no
C12 C11 Li1 C1 76.3(12) no
C12 C11 Li1 C1A 78.2(12) no
C12 C11 Li1 C2 27.9(9) no
C12 C11 Li1 C2A 29.0(8) no
C12 C11 Li1 C3 8.2(11) no
C12 C11 Li1 C3A 4.7(10) no
C12 C11 Li1 C5 50(3) no
C12 C11 Li1 C5A 42(2) no
C12 C11 Li1 C6 78.7(17) no
C12 C11 Li1 C6A 74.4(17) no
C12 C11 Li1 C9 113.0(12) no
C12 C11 Li1 C9A 116.3(12) no
C12 C11 Li1 C12 0.0(6) no
Li1 C11 C12 C2 -53.0(13) no
Li1 C11 C12 C2A -57.2(13) no
Li1 C11 C12 C3A -9.0(18) no
Li1 C11 C12 C13 86.0(12) no
Li1 C11 C12 C13A 91.6(12) no
Li1 C11 C12 C14A 59.6(15) no
Li1 C11 C12 Li1 0.0(11) no
C12A C11 C13A C12 3(2) no
C12A C11 C13A C12A 0.0(19) no
C12A C11 C13A C13 20(3) no
C12A C11 C13A C14 40(3) no
C12A C11 C13A C14A 40(3) no
C12A C11 C13A C29 -180(3) no
C12A C11 C13A C30 177(3) no
C12A C11 C13A C30A 180(3) no
C13A C11 C12A C2 -142(4) no
C13A C11 C12A C2A -146(4) no
C13A C11 C12A C13 -7.3(13) no
C13A C11 C12A C13A 0.0(9) no
C13A C11 C12A Li1 -90.0(17) no
C12A C11 C28 C27 152.2(18) no
C12A C11 C28 C27A 145.3(18) no
C12A C11 C28 C28A 149(2) no
C12A C11 C28 C29 -2(3) no
C12A C11 C28 C29A 11(3) no
C12A C11 C28 C30A -0.8(19) no
C28 C11 C12A C2 -141(2) no
C28 C11 C12A C2A -144.7(19) no
C28 C11 C12A C13 -6(4) no
C28 C11 C12A C13A 1(3) no
C28 C11 C12A Li1 -89.1(15) no
C12A C11 C28A C26 141(3) no
C12A C11 C28A C27 148(4) no
C12A C11 C28A C27A 134(3) no
C12A C11 C28A C28 -39(4) no
C12A C11 C28A C29 -20(3) no
C12A C11 C28A C29A -18(4) no
C12A C11 C28A C45 92(6) no
C28A C11 C12A C2 -128(3) no
C28A C11 C12A C2A -132(3) no
C28A C11 C12A C13 7(5) no
C28A C11 C12A C13A 14(4) no
C28A C11 C12A Li1 -76(3) no
C12A C11 Li1 C1 79(3) no
C12A C11 Li1 C1A 81(3) no
C12A C11 Li1 C2 31(3) no
C12A C11 Li1 C2A 32(3) no
C12A C11 Li1 C3 11(3) no
C12A C11 Li1 C3A 8(3) no
C12A C11 Li1 C5 53(3) no
C12A C11 Li1 C5A 45(3) no
C12A C11 Li1 C6 82(3) no
C12A C11 Li1 C6A 77(3) no
C12A C11 Li1 C9 116(3) no
C12A C11 Li1 C9A 119(3) no
C12A C11 Li1 C12 3(2) no
Li1 C11 C12A C2 -52(2) no
Li1 C11 C12A C2A -56(2) no
Li1 C11 C12A C13 83(3) no
Li1 C11 C12A C13A 90.0(17) no
Li1 C11 C12A Li1 0.0(11) no
C13A C11 C28 C27 152.8(10) no
C13A C11 C28 C27A 145.9(9) no
C13A C11 C28 C28A 149.6(16) no
C13A C11 C28 C29 -1.3(10) no
C13A C11 C28 C29A 11.2(17) no
C13A C11 C28 C30A -0.2(8) no
C28 C11 C13A C12 -175.8(11) no
C28 C11 C13A C12A -179.2(13) no
C28 C11 C13A C13 -160(3) no
C28 C11 C13A C14 -139.0(13) no
C28 C11 C13A C14A -139.3(17) no
C28 C11 C13A C29 0.9(7) no
C28 C11 C13A C30 -2.3(18) no
C28 C11 C13A C30A 0.3(10) no
C13A C11 C28A C26 150.4(10) no
C13A C11 C28A C27 157(4) no
C13A C11 C28A C27A 144(2) no
C13A C11 C28A C28 -30(3) no
C13A C11 C28A C29 -10.3(12) no
C13A C11 C28A C29A -8.9(17) no
C13A C11 C28A C45 102(5) no
C28A C11 C13A C12 -166.9(12) no
C28A C11 C13A C12A -170.3(15) no
C28A C11 C13A C13 -151(3) no
C28A C11 C13A C14 -130.1(15) no
C28A C11 C13A C14A -130.4(18) no
C28A C11 C13A C29 9.8(11) no
C28A C11 C13A C30 7(2) no
C28A C11 C13A C30A 9.2(14) no
C13A C11 Li1 C1 121.9(15) no
C13A C11 Li1 C1A 123.9(15) no
C13A C11 Li1 C2 73.5(13) no
C13A C11 Li1 C2A 74.6(13) no
C13A C11 Li1 C3 53.8(14) no
C13A C11 Li1 C3A 50.3(14) no
C13A C11 Li1 C5 95(3) no
C13A C11 Li1 C5A 88(3) no
C13A C11 Li1 C6 124(2) no
C13A C11 Li1 C6A 120(2) no
C13A C11 Li1 C9 158.7(15) no
C13A C11 Li1 C9A 161.9(15) no
C13A C11 Li1 C12 45.7(12) no
Li1 C11 C13A C12 -75.3(13) no
Li1 C11 C13A C12A -78.7(14) no
Li1 C11 C13A C13 -59(3) no
Li1 C11 C13A C14 -38.4(15) no
Li1 C11 C13A C14A -38.7(17) no
Li1 C11 C13A C29 101.4(11) no
Li1 C11 C13A C30 98(2) no
Li1 C11 C13A C30A 100.8(14) no
C28 C11 Li1 C1 -159.8(12) no
C28 C11 Li1 C1A -157.9(12) no
C28 C11 Li1 C2 151.8(11) no
C28 C11 Li1 C2A 152.9(11) no
C28 C11 Li1 C3 132.1(12) no
C28 C11 Li1 C3A 128.6(12) no
C28 C11 Li1 C5 174(3) no
C28 C11 Li1 C5A 166(2) no
C28 C11 Li1 C6 -157.4(16) no
C28 C11 Li1 C6A -161.7(16) no
C28 C11 Li1 C9 -123.1(11) no
C28 C11 Li1 C9A -119.8(11) no
C28 C11 Li1 C12 123.9(11) no
Li1 C11 C28 C27 77.0(14) no
Li1 C11 C28 C27A 70.1(13) no
Li1 C11 C28 C28A 73.8(19) no
Li1 C11 C28 C29 -77.1(14) no
Li1 C11 C28 C29A -65(2) no
Li1 C11 C28 C30A -76.0(12) no
C28A C11 Li1 C1 -142.8(14) no
C28A C11 Li1 C1A -140.9(14) no
C28A C11 Li1 C2 168.8(14) no
C28A C11 Li1 C2A 169.9(14) no
C28A C11 Li1 C3 149.1(15) no
C28A C11 Li1 C3A 145.6(14) no
C28A C11 Li1 C5 -169(3) no
C28A C11 Li1 C5A -177(3) no
C28A C11 Li1 C6 -140.3(18) no
C28A C11 Li1 C6A -144.7(18) no
C28A C11 Li1 C9 -106.0(13) no
C28A C11 Li1 C9A -102.8(13) no
C28A C11 Li1 C12 140.9(14) no
Li1 C11 C28A C26 72.7(13) no
Li1 C11 C28A C27 79(4) no
Li1 C11 C28A C27A 66(3) no
Li1 C11 C28A C28 -108(3) no
Li1 C11 C28A C29 -88.0(14) no
Li1 C11 C28A C29A -86.6(18) no
Li1 C11 C28A C45 24(5) no
C10 C11A C12 C2 13(2) no
C10 C11A C12 C2A 8.1(19) no
C10 C11A C12 C3A 54(3) no
C10 C11A C12 C13 147.0(14) no
C10 C11A C12 C13A 155.1(15) no
C10 C11A C12 C14A 118.7(17) no
C10 C11A C12 Li1 64.1(15) no
C10 C11A C12A C2 16(3) no
C10 C11A C12A C2A 12(3) no
C10 C11A C12A C13 141(3) no
C10 C11A C12A C13A 151.1(18) no
C10 C11A C12A Li1 64.2(18) no
C10 C11A C26 C10 0.0(7) no
C10 C11A C26 C10A -5.5(8) no
C10 C11A C26 C25 -66(2) no
C10 C11A C26 C25A -64.2(17) no
C10 C11A C26 C26A -59(4) no
C10 C11A C26 C27 175.9(16) no
C10 C11A C26 C27A -176.3(15) no
C10 C11A C26 C28A 179.9(18) no
C10 C11A C27 C26 -3.2(11) no
C10 C11A C27 C26A -11.0(12) no
C10 C11A C27 C27A -22(3) no
C10 C11A C27 C28 -176(2) no
C10 C11A C27 C28A -173(3) no
C10 C11A C27 C29A -163.3(14) no
C10 C11A C27 C45 -110(3) no
C10 C11A C27 C45A -72(3) no
C10 C11A C28 C27 6(3) no
C10 C11A C28 C27A -1(3) no
C10 C11A C28 C28A 3(4) no
C10 C11A C28 C29 -144(3) no
C10 C11A C28 C29A -116(5) no
C10 C11A C28 C30A -146(3) no
C10 C11A C28A C26 -0.1(17) no
C10 C11A C28A C27 8(4) no
C10 C11A C28A C27A -4(3) no
C10 C11A C28A C28 -178(3) no
C10 C11A C28A C29 -160.0(17) no
C10 C11A C28A C29A -158(2) no
C10 C11A C28A C45 -29(5) no
C10A C11A C12 C2 4(3) no
C10A C11A C12 C2A -1(2) no
C10A C11A C12 C3A 45(3) no
C10A C11A C12 C13 137.8(17) no
C10A C11A C12 C13A 145.8(18) no
C10A C11A C12 C14A 109(2) no
C10A C11A C12 Li1 54.8(17) no
C10A C11A C12A C2 7(4) no
C10A C11A C12A C2A 3(4) no
C10A C11A C12A C13 131(3) no
C10A C11A C12A C13A 142(3) no
C10A C11A C12A Li1 55(2) no
C10A C11A C26 C10 5.5(16) no
C10A C11A C26 C10A 0.0(15) no
C10A C11A C26 C25 -60(3) no
C10A C11A C26 C25A -59(2) no
C10A C11A C26 C26A -54(4) no
C10A C11A C26 C27 -178.6(19) no
C10A C11A C26 C27A -171(2) no
C10A C11A C26 C28A -175(2) no
C10A C11A C27 C26 0.9(12) no
C10A C11A C27 C26A -6.9(12) no
C10A C11A C27 C27A -18(3) no
C10A C11A C27 C28 -172.0(19) no
C10A C11A C27 C28A -168(3) no
C10A C11A C27 C29A -159.3(14) no
C10A C11A C27 C45 -106(3) no
C10A C11A C27 C45A -68(3) no
C10A C11A C28 C27 10(3) no
C10A C11A C28 C27A 3(3) no
C10A C11A C28 C28A 7(3) no
C10A C11A C28 C29 -140(2) no
C10A C11A C28 C29A -112(5) no
C10A C11A C28 C30A -142(2) no
C10A C11A C28A C26 3.5(15) no
C10A C11A C28A C27 12(4) no
C10A C11A C28A C27A -0(3) no
C10A C11A C28A C28 -174(3) no
C10A C11A C28A C29 -156.4(17) no
C10A C11A C28A C29A -154(2) no
C10A C11A C28A C45 -25(5) no
C12 C11A C26 C10 64(4) no
C12 C11A C26 C10A 58(4) no
C12 C11A C26 C25 -2(5) no
C12 C11A C26 C25A -1(5) no
C12 C11A C26 C26A 4(6) no
C12 C11A C26 C27 -121(4) no
C12 C11A C26 C27A -113(4) no
C12 C11A C26 C28A -117(4) no
C26 C11A C12 C2 -36(4) no
C26 C11A C12 C2A -40(4) no
C26 C11A C12 C3A 6(5) no
C26 C11A C12 C13 98(4) no
C26 C11A C12 C13A 106(4) no
C26 C11A C12 C14A 70(5) no
C26 C11A C12 Li1 15(4) no
C12 C11A C27 C26 136(3) no
C12 C11A C27 C26A 129(3) no
C12 C11A C27 C27A 118(3) no
C12 C11A C27 C28 -36(3) no
C12 C11A C27 C28A -33(3) no
C12 C11A C27 C29A -24(3) no
C12 C11A C27 C45 30(5) no
C12 C11A C27 C45A 68(4) no
C27 C11A C12 C2 -122(3) no
C27 C11A C12 C2A -127(3) no
C27 C11A C12 C3A -80(4) no
C27 C11A C12 C13 12(3) no
C27 C11A C12 C13A 20(3) no
C27 C11A C12 C14A -16(4) no
C27 C11A C12 Li1 -71(3) no
C12 C11A C28 C27 158.9(11) no
C12 C11A C28 C27A 152.2(10) no
C12 C11A C28 C28A 155.8(14) no
C12 C11A C28 C29 9(3) no
C12 C11A C28 C29A 38(5) no
C12 C11A C28 C30A 7.2(16) no
C28 C11A C12 C2 -146.8(12) no
C28 C11A C12 C2A -151.7(12) no
C28 C11A C12 C3A -105.4(18) no
C28 C11A C12 C13 -12.8(17) no
C28 C11A C12 C13A -4.8(14) no
C28 C11A C12 C14A -41(2) no
C28 C11A C12 Li1 -95.7(13) no
C12 C11A C28A C26 148.6(19) no
C12 C11A C28A C27 157(3) no
C12 C11A C28A C27A 144.9(18) no
C12 C11A C28A C28 -29(4) no
C12 C11A C28A C29 -11(3) no
C12 C11A C28A C29A -9(4) no
C12 C11A C28A C45 120(4) no
C28A C11A C12 C2 -135(2) no
C28A C11A C12 C2A -140(2) no
C28A C11A C12 C3A -94(3) no
C28A C11A C12 C13 -1(3) no
C28A C11A C12 C13A 7(3) no
C28A C11A C12 C14A -29(3) no
C28A C11A C12 Li1 -84(2) no
C12A C11A C26 C10 67(6) no
C12A C11A C26 C10A 61(6) no
C12A C11A C26 C25 1(7) no
C12A C11A C26 C25A 2(7) no
C12A C11A C26 C26A 7(8) no
C12A C11A C26 C27 -118(6) no
C12A C11A C26 C27A -110(6) no
C12A C11A C26 C28A -114(6) no
C26 C11A C12A C2 -36(7) no
C26 C11A C12A C2A -40(7) no
C26 C11A C12A C13 88(7) no
C26 C11A C12A C13A 99(6) no
C26 C11A C12A Li1 12(6) no
C12A C11A C27 C26 143(4) no
C12A C11A C27 C26A 135(4) no
C12A C11A C27 C27A 124(4) no
C12A C11A C27 C28 -30(3) no
C12A C11A C27 C28A -26(3) no
C12A C11A C27 C29A -17(3) no
C12A C11A C27 C45 37(5) no
C12A C11A C27 C45A 74(4) no
C27 C11A C12A C2 -125(4) no
C27 C11A C12A C2A -129(3) no
C27 C11A C12A C13 -0(5) no
C27 C11A C12A C13A 10(4) no
C27 C11A C12A Li1 -77(3) no
C12A C11A C28 C27 162.1(14) no
C12A C11A C28 C27A 155.4(14) no
C12A C11A C28 C28A 159.1(18) no
C12A C11A C28 C29 12(3) no
C12A C11A C28 C29A 41(5) no
C12A C11A C28 C30A 10.5(19) no
C28 C11A C12A C2 -145.4(17) no
C28 C11A C12A C2A -149.5(17) no
C28 C11A C12A C13 -21(3) no
C28 C11A C12A C13A -11(3) no
C28 C11A C12A Li1 -97.5(14) no
C12A C11A C28A C26 153(3) no
C12A C11A C28A C27 161(3) no
C12A C11A C28A C27A 149(3) no
C12A C11A C28A C28 -25(4) no
C12A C11A C28A C29 -7(3) no
C12A C11A C28A C29A -5(4) no
C12A C11A C28A C45 124(4) no
C28A C11A C12A C2 -135(3) no
C28A C11A C12A C2A -140(3) no
C28A C11A C12A C13 -11(4) no
C28A C11A C12A C13A -1(4) no
C28A C11A C12A Li1 -88(3) no
C26 C11A C27 C26 0.0(6) no
C26 C11A C27 C26A -7.8(7) no
C26 C11A C27 C27A -18.6(16) no
C26 C11A C27 C28 -172.9(15) no
C26 C11A C27 C28A -169(2) no
C26 C11A C27 C29A -160.2(11) no
C26 C11A C27 C45 -107(3) no
C26 C11A C27 C45A -69(2) no
C27 C11A C26 C10 -175.9(15) no
C27 C11A C26 C10A 178.6(14) no
C27 C11A C26 C25 118.3(19) no
C27 C11A C26 C25A 120.0(16) no
C27 C11A C26 C26A 125(4) no
C27 C11A C26 C27 0.0(6) no
C27 C11A C26 C27A 7.9(7) no
C27 C11A C26 C28A 4.1(8) no
C26 C11A C28 C27 4.8(10) no
C26 C11A C28 C27A -1.9(9) no
C26 C11A C28 C28A 1.8(14) no
C26 C11A C28 C29 -145.0(14) no
C26 C11A C28 C29A -116(4) no
C26 C11A C28 C30A -146.8(9) no
C28 C11A C26 C10 179(2) no
C28 C11A C26 C10A 173.7(17) no
C28 C11A C26 C25 113.4(19) no
C28 C11A C26 C25A 115.1(16) no
C28 C11A C26 C26A 120(4) no
C28 C11A C26 C27 -4.9(10) no
C28 C11A C26 C27A 3.0(14) no
C28 C11A C26 C28A -0.8(7) no
C26 C11A C28A C26 0.0(5) no
C26 C11A C28A C27 8(3) no
C26 C11A C28A C27A -3.7(14) no
C26 C11A C28A C28 -178(3) no
C26 C11A C28A C29 -159.9(16) no
C26 C11A C28A C29A -158(3) no
C26 C11A C28A C45 -29(4) no
C28A C11A C26 C10 -180(2) no
C28A C11A C26 C10A 174.5(18) no
C28A C11A C26 C25 114(2) no
C28A C11A C26 C25A 115.9(18) no
C28A C11A C26 C26A 121(4) no
C28A C11A C26 C27 -4.1(13) no
C28A C11A C26 C27A 3.8(15) no
C28A C11A C26 C28A 0.0(12) no
C27 C11A C28 C27 0.0(6) no
C27 C11A C28 C27A -6.7(6) no
C27 C11A C28 C28A -3.0(9) no
C27 C11A C28 C29 -149.8(19) no
C27 C11A C28 C29A -121(4) no
C27 C11A C28 C30A -151.6(13) no
C28 C11A C27 C26 172.9(15) no
C28 C11A C27 C26A 165.1(14) no
C28 C11A C27 C27A 154(3) no
C28 C11A C27 C28 0.0(8) no
C28 C11A C27 C28A 3.5(10) no
C28 C11A C27 C29A 12.8(10) no
C28 C11A C27 C45 66(3) no
C28 C11A C27 C45A 104(3) no
C28 C11A C28A C26 178(4) no
C28 C11A C28A C27 -174(6) no
C28 C11A C28A C27A 174(5) no
C28 C11A C28A C28 0.0(13) no
C28 C11A C28A C29 18(2) no
C28 C11A C28A C29A 20.1(19) no
C28 C11A C28A C45 149(6) no
C28A C11A C28 C27 3(3) no
C28A C11A C28 C27A -4(3) no
C28A C11A C28 C28A 0(3) no
C28A C11A C28 C29 -147(4) no
C28A C11A C28 C29A -118(5) no
C28A C11A C28 C30A -149(3) no
C2 C12 C13 C13A 159.1(12) no
C2 C12 C13 C14 6.2(12) no
C2 C12 C13 C14A 9.0(15) no
C2 C12 C13 C30 151.2(10) no
C2 C12 C13 C30A 149.5(9) no
C2 C12 C13A C11 140.6(18) no
C2 C12 C13A C13 -26(3) no
C2 C12 C13A C14 -7(2) no
C2 C12 C13A C14A -8(3) no
C2 C12 C13A C29 136.8(17) no
C2 C12 C13A C30A 134(3) no
C2 C12 C14A C3 5.2(9) no
C2 C12 C14A C3A 1.9(10) no
C2 C12 C14A C13 -171(2) no
C2 C12 C14A C13A 173.5(13) no
C2 C12 C14A C14 -0(5) no
C2 C12 C14A C15 74(5) no
C2 C12 C14A C15A 112(5) no
C2 C12 C14A C30 167.0(10) no
C2 C12 Li1 C1 41.5(9) no
C2 C12 Li1 C1A 44.2(9) no
C2 C12 Li1 C2 0.0(6) no
C2 C12 Li1 C2A 10.7(7) no
C2 C12 Li1 C3 -36.6(8) no
C2 C12 Li1 C3A -40.2(8) no
C2 C12 Li1 C5 -7.9(12) no
C2 C12 Li1 C5A -11.9(12) no
C2 C12 Li1 C6 24.5(12) no
C2 C12 Li1 C6A 21.4(12) no
C2 C12 Li1 C9 78.0(11) no
C2 C12 Li1 C9A 78.5(12) no
C2 C12 Li1 C11 133.7(12) no
C2A C12 C13 C13A 156(2) no
C2A C12 C13 C14 3(2) no
C2A C12 C13 C14A 6(3) no
C2A C12 C13 C30 148.2(18) no
C2A C12 C13 C30A 146.5(18) no
C2A C12 C13A C11 134(4) no
C2A C12 C13A C13 -33(4) no
C2A C12 C13A C14 -14(4) no
C2A C12 C13A C14A -15(4) no
C2A C12 C13A C29 130(3) no
C2A C12 C13A C30A 128(4) no
C2A C12 C14A C3 1.8(17) no
C2A C12 C14A C3A -1.4(17) no
C2A C12 C14A C13 -175(3) no
C2A C12 C14A C13A 170.2(18) no
C2A C12 C14A C14 -4(5) no
C2A C12 C14A C15 70(5) no
C2A C12 C14A C15A 109(5) no
C2A C12 C14A C30 163.6(16) no
C2A C12 Li1 C1 30.8(18) no
C2A C12 Li1 C1A 33.4(18) no
C2A C12 Li1 C2 -10.7(17) no
C2A C12 Li1 C2A 0.0(17) no
C2A C12 Li1 C3 -47.4(18) no
C2A C12 Li1 C3A -50.9(18) no
C2A C12 Li1 C5 -19(2) no
C2A C12 Li1 C5A -23(2) no
C2A C12 Li1 C6 14(2) no
C2A C12 Li1 C6A 11(2) no
C2A C12 Li1 C9 67(2) no
C2A C12 Li1 C9A 68(2) no
C2A C12 Li1 C11 123(2) no
C3A C12 C13 C13A 155.0(14) no
C3A C12 C13 C14 2.2(10) no
C3A C12 C13 C14A 4.9(13) no
C3A C12 C13 C30 147.1(12) no
C3A C12 C13 C30A 145.5(10) no
C3A C12 C13A C11 143.0(11) no
C3A C12 C13A C13 -24(3) no
C3A C12 C13A C14 -4.6(11) no
C3A C12 C13A C14A -6.0(13) no
C3A C12 C13A C29 139.2(15) no
C3A C12 C13A C30A 137(3) no
C3A C12 C14A C3 3.2(12) no
C3A C12 C14A C3A 0.0(12) no
C3A C12 C14A C13 -173(3) no
C3A C12 C14A C13A 172(2) no
C3A C12 C14A C14 -2(4) no
C3A C12 C14A C15 72(5) no
C3A C12 C14A C15A 110(5) no
C3A C12 C14A C30 165.0(19) no
C3A C12 Li1 C1 81.7(13) no
C3A C12 Li1 C1A 84.3(13) no
C3A C12 Li1 C2 40.2(10) no
C3A C12 Li1 C2A 50.9(12) no
C3A C12 Li1 C3 3.5(9) no
C3A C12 Li1 C3A 0.0(9) no
C3A C12 Li1 C5 32.3(14) no
C3A C12 Li1 C5A 28.2(13) no
C3A C12 Li1 C6 64.7(15) no
C3A C12 Li1 C6A 61.6(15) no
C3A C12 Li1 C9 118.2(15) no
C3A C12 Li1 C9A 118.6(16) no
C3A C12 Li1 C11 173.9(14) no
C11 C12 C13 C13A 14.6(14) no
C11 C12 C13 C14 -138.3(10) no
C11 C12 C13 C14A -135.5(12) no
C11 C12 C13 C30 6.7(14) no
C11 C12 C13 C30A 5.0(11) no
C11 C12 C13A C11 0.0(4) no
C11 C12 C13A C13 -167(2) no
C11 C12 C13A C14 -147.6(9) no
C11 C12 C13A C14A -149.0(11) no
C11 C12 C13A C29 -3.8(15) no
C11 C12 C13A C30A -6(3) no
C11 C12 C14A C3 -123.7(15) no
C11 C12 C14A C3A -126.9(15) no
C11 C12 C14A C13 60(3) no
C11 C12 C14A C13A 44.7(18) no
C11 C12 C14A C14 -129(4) no
C11 C12 C14A C15 -55(6) no
C11 C12 C14A C15A -17(6) no
C11 C12 C14A C30 38.1(18) no
C11 C12 Li1 C1 -92.2(11) no
C11 C12 Li1 C1A -89.6(11) no
C11 C12 Li1 C2 -133.7(12) no
C11 C12 Li1 C2A -123.0(13) no
C11 C12 Li1 C3 -170.4(12) no
C11 C12 Li1 C3A -173.9(12) no
C11 C12 Li1 C5 -141.6(17) no
C11 C12 Li1 C5A -145.7(16) no
C11 C12 Li1 C6 -109.2(16) no
C11 C12 Li1 C6A -112.3(16) no
C11 C12 Li1 C9 -55.7(11) no
C11 C12 Li1 C9A -55.2(11) no
C11 C12 Li1 C11 0.0(6) no
C11A C12 C13 C13A 20.8(15) no
C11A C12 C13 C14 -132.1(12) no
C11A C12 C13 C14A -129.4(14) no
C11A C12 C13 C30 12.9(15) no
C11A C12 C13 C30A 11.2(12) no
C11A C12 C13A C11 5.4(7) no
C11A C12 C13A C13 -161(2) no
C11A C12 C13A C14 -142.1(10) no
C11A C12 C13A C14A -143.5(12) no
C11A C12 C13A C29 1.7(16) no
C11A C12 C13A C30A -1(3) no
C11A C12 C14A C3 -116.7(17) no
C11A C12 C14A C3A -119.9(17) no
C11A C12 C14A C13 67(3) no
C11A C12 C14A C13A 51.7(19) no
C11A C12 C14A C14 -122(5) no
C11A C12 C14A C15 -48(6) no
C11A C12 C14A C15A -10(6) no
C11A C12 C14A C30 45.1(19) no
C11A C12 Li1 C1 -91.0(13) no
C11A C12 Li1 C1A -88.3(13) no
C11A C12 Li1 C2 -132.5(14) no
C11A C12 Li1 C2A -121.8(15) no
C11A C12 Li1 C3 -169.2(14) no
C11A C12 Li1 C3A -172.7(14) no
C11A C12 Li1 C5 -140.4(19) no
C11A C12 Li1 C5A -144.5(18) no
C11A C12 Li1 C6 -108.0(17) no
C11A C12 Li1 C6A -111.1(17) no
C11A C12 Li1 C9 -54.5(12) no
C11A C12 Li1 C9A -54.0(13) no
C11A C12 Li1 C11 1.2(10) no
C13 C12 C13A C11 167(3) no
C13 C12 C13A C13 0.0(11) no
C13 C12 C13A C14 19.3(19) no
C13 C12 C13A C14A 17.9(17) no
C13 C12 C13A C29 163(4) no
C13 C12 C13A C30A 161(5) no
C13A C12 C13 C13A 0(3) no
C13A C12 C13 C14 -153(3) no
C13A C12 C13 C14A -150(3) no
C13A C12 C13 C30 -8(3) no
C13A C12 C13 C30A -10(3) no
C13 C12 C14A C3 177(3) no
C13 C12 C14A C3A 173(3) no
C13 C12 C14A C13 0.0(11) no
C13 C12 C14A C13A -15.0(15) no
C13 C12 C14A C14 171(6) no
C13 C12 C14A C15 -115(6) no
C13 C12 C14A C15A -76(5) no
C13 C12 C14A C30 -21.6(16) no
C14A C12 C13 C13A 150(3) no
C14A C12 C13 C14 -3(2) no
C14A C12 C13 C14A 0.0(19) no
C14A C12 C13 C30 142(3) no
C14A C12 C13 C30A 141(3) no
C13 C12 Li1 C1 151.9(13) no
C13 C12 Li1 C1A 154.6(13) no
C13 C12 Li1 C2 110.4(13) no
C13 C12 Li1 C2A 121.2(15) no
C13 C12 Li1 C3 73.8(11) no
C13 C12 Li1 C3A 70.3(11) no
C13 C12 Li1 C5 102.6(17) no
C13 C12 Li1 C5A 98.5(16) no
C13 C12 Li1 C6 135.0(16) no
C13 C12 Li1 C6A 131.9(16) no
C13 C12 Li1 C9 -171.6(13) no
C13 C12 Li1 C9A -171.1(13) no
C13 C12 Li1 C11 -115.8(13) no
Li1 C12 C13 C13A 92.9(15) no
Li1 C12 C13 C14 -60.0(13) no
Li1 C12 C13 C14A -57.2(15) no
Li1 C12 C13 C30 85.0(13) no
Li1 C12 C13 C30A 83.3(12) no
C13A C12 C14A C3 -168(2) no
C13A C12 C14A C3A -172(2) no
C13A C12 C14A C13 15.0(17) no
C13A C12 C14A C13A 0.0(14) no
C13A C12 C14A C14 -174(6) no
C13A C12 C14A C15 -100(6) no
C13A C12 C14A C15A -61(5) no
C13A C12 C14A C30 -6.6(14) no
C14A C12 C13A C11 149.0(15) no
C14A C12 C13A C13 -17.9(17) no
C14A C12 C13A C14 1.4(12) no
C14A C12 C13A C14A 0.0(12) no
C14A C12 C13A C29 145(3) no
C14A C12 C13A C30A 143(4) no
C13A C12 Li1 C1 175.0(19) no
C13A C12 Li1 C1A 177.7(19) no
C13A C12 Li1 C2 133.5(19) no
C13A C12 Li1 C2A 144(2) no
C13A C12 Li1 C3 96.8(18) no
C13A C12 Li1 C3A 93.3(18) no
C13A C12 Li1 C5 126(3) no
C13A C12 Li1 C5A 122(2) no
C13A C12 Li1 C6 158(2) no
C13A C12 Li1 C6A 155(2) no
C13A C12 Li1 C9 -148.5(19) no
C13A C12 Li1 C9A -148.0(19) no
C13A C12 Li1 C11 -92.8(19) no
Li1 C12 C13A C11 79.1(11) no
Li1 C12 C13A C13 -88(3) no
Li1 C12 C13A C14 -68.5(13) no
Li1 C12 C13A C14A -69.9(14) no
Li1 C12 C13A C29 75.3(17) no
Li1 C12 C13A C30A 73(3) no
C14A C12 Li1 C1 128.3(15) no
C14A C12 Li1 C1A 130.9(15) no
C14A C12 Li1 C2 86.8(13) no
C14A C12 Li1 C2A 97.5(15) no
C14A C12 Li1 C3 50.1(12) no
C14A C12 Li1 C3A 46.6(12) no
C14A C12 Li1 C5 78.9(17) no
C14A C12 Li1 C5A 74.8(16) no
C14A C12 Li1 C6 111.3(18) no
C14A C12 Li1 C6A 108.2(17) no
C14A C12 Li1 C9 164.8(16) no
C14A C12 Li1 C9A 165.3(16) no
C14A C12 Li1 C11 -139.5(14) no
Li1 C12 C14A C3 -63.2(13) no
Li1 C12 C14A C3A -66.4(13) no
Li1 C12 C14A C13 120(3) no
Li1 C12 C14A C13A 105.2(14) no
Li1 C12 C14A C14 -69(5) no
Li1 C12 C14A C15 5(5) no
Li1 C12 C14A C15A 44(5) no
Li1 C12 C14A C30 98.6(13) no
C2 C12A C13 C13A 168.3(15) no
C2 C12A C13 C14 17.2(13) no
C2 C12A C13 C14A 20.7(16) no
C2 C12A C13 C30 158.9(9) no
C2 C12A C13 C30A 157.4(8) no
C2 C12A C13A C11 152(3) no
C2 C12A C13A C13 -12(3) no
C2 C12A C13A C14 7.1(16) no
C2 C12A C13A C14A 6.1(18) no
C2 C12A C13A C29 151.8(12) no
C2 C12A C13A C30 147(4) no
C2 C12A C13A C30A 151.1(16) no
C2 C12A Li1 C1 45.8(10) no
C2 C12A Li1 C1A 48.2(10) no
C2 C12A Li1 C2 0.0(5) no
C2 C12A Li1 C2A 5.6(6) no
C2 C12A Li1 C3 -28.5(8) no
C2 C12A Li1 C3A -31.7(8) no
C2 C12A Li1 C5 3.2(17) no
C2 C12A Li1 C5A -1.9(15) no
C2 C12A Li1 C6 35.4(15) no
C2 C12A Li1 C6A 31.8(14) no
C2 C12A Li1 C9 83.5(12) no
C2 C12A Li1 C9A 84.9(13) no
C2A C12A C13 C13A 168.8(19) no
C2A C12A C13 C14 17.7(17) no
C2A C12A C13 C14A 21.2(19) no
C2A C12A C13 C30 159.3(13) no
C2A C12A C13 C30A 157.8(13) no
C2A C12A C13A C11 152(3) no
C2A C12A C13A C13 -12(3) no
C2A C12A C13A C14 7(2) no
C2A C12A C13A C14A 6(3) no
C2A C12A C13A C29 151.9(16) no
C2A C12A C13A C30 147(4) no
C2A C12A C13A C30A 151.2(19) no
C2A C12A Li1 C1 40.1(16) no
C2A C12A Li1 C1A 42.6(17) no
C2A C12A Li1 C2 -5.6(14) no
C2A C12A Li1 C2A 0.0(13) no
C2A C12A Li1 C3 -34.1(16) no
C2A C12A Li1 C3A -37.3(16) no
C2A C12A Li1 C5 -2(3) no
C2A C12A Li1 C5A -7(2) no
C2A C12A Li1 C6 30(2) no
C2A C12A Li1 C6A 26(2) no
C2A C12A Li1 C9 77.9(18) no
C2A C12A Li1 C9A 79.3(19) no
C11 C12A C13 C13A 20(3) no
C11 C12A C13 C14 -131(3) no
C11 C12A C13 C14A -127(3) no
C11 C12A C13 C30 11(3) no
C11 C12A C13 C30A 10(3) no
C11 C12A C13A C11 0.0(7) no
C11 C12A C13A C13 -164(3) no
C11 C12A C13A C14 -145(2) no
C11 C12A C13A C14A -146(2) no
C11 C12A C13A C29 0(3) no
C11 C12A C13A C30 -5(5) no
C11 C12A C13A C30A -1(3) no
C11 C12A Li1 C1 -94(3) no
C11 C12A Li1 C1A -91(3) no
C11 C12A Li1 C2 -140(3) no
C11 C12A Li1 C2A -134(3) no
C11 C12A Li1 C3 -168(3) no
C11 C12A Li1 C3A -171(3) no
C11 C12A Li1 C5 -137(3) no
C11 C12A Li1 C5A -142(3) no
C11 C12A Li1 C6 -104(3) no
C11 C12A Li1 C6A -108(3) no
C11 C12A Li1 C9 -56(2) no
C11 C12A Li1 C9A -55(3) no
C11A C12A C13 C13A 29(3) no
C11A C12A C13 C14 -122(3) no
C11A C12A C13 C14A -118(3) no
C11A C12A C13 C30 20(3) no
C11A C12A C13 C30A 19(3) no
C11A C12A C13A C11 7.3(12) no
C11A C12A C13A C13 -156(3) no
C11A C12A C13A C14 -137.3(19) no
C11A C12A C13A C14A -138(2) no
C11A C12A C13A C29 7(3) no
C11A C12A C13A C30 3(5) no
C11A C12A C13A C30A 7(3) no
C11A C12A Li1 C1 -93.4(19) no
C11A C12A Li1 C1A -90.9(19) no
C11A C12A Li1 C2 -139(3) no
C11A C12A Li1 C2A -134(3) no
C11A C12A Li1 C3 -168(2) no
C11A C12A Li1 C3A -171(3) no
C11A C12A Li1 C5 -136(3) no
C11A C12A Li1 C5A -141(3) no
C11A C12A Li1 C6 -104(3) no
C11A C12A Li1 C6A -107(3) no
C11A C12A Li1 C9 -55.7(18) no
C11A C12A Li1 C9A -54.2(18) no
C13 C12A Li1 C1 132.3(17) no
C13 C12A Li1 C1A 134.7(17) no
C13 C12A Li1 C2 86.5(16) no
C13 C12A Li1 C2A 92.1(18) no
C13 C12A Li1 C3 58.0(14) no
C13 C12A Li1 C3A 54.8(13) no
C13 C12A Li1 C5 90(2) no
C13 C12A Li1 C5A 85(2) no
C13 C12A Li1 C6 122.0(18) no
C13 C12A Li1 C6A 118.3(18) no
C13 C12A Li1 C9 170.0(17) no
C13 C12A Li1 C9A 171.4(17) no
Li1 C12A C13 C13A 103.7(17) no
Li1 C12A C13 C14 -47.4(16) no
Li1 C12A C13 C14A -44.0(19) no
Li1 C12A C13 C30 94.2(14) no
Li1 C12A C13 C30A 92.7(13) no
C13A C12A Li1 C1 151(3) no
C13A C12A Li1 C1A 153(3) no
C13A C12A Li1 C2 105(3) no
C13A C12A Li1 C2A 111(3) no
C13A C12A Li1 C3 77(3) no
C13A C12A Li1 C3A 73(2) no
C13A C12A Li1 C5 108(3) no
C13A C12A Li1 C5A 103(3) no
C13A C12A Li1 C6 141(3) no
C13A C12A Li1 C6A 137(3) no
C13A C12A Li1 C9 -171(3) no
C13A C12A Li1 C9A -170(3) no
Li1 C12A C13A C11 88(2) no
Li1 C12A C13A C13 -76(3) no
Li1 C12A C13A C14 -56.8(17) no
Li1 C12A C13A C14A -57.8(19) no
Li1 C12A C13A C29 87.9(16) no
Li1 C12A C13A C30 83(4) no
Li1 C12A C13A C30A 87(2) no
C12 C13 C13A C11 -11.0(18) no
C12 C13 C13A C12 0.0(4) no
C12 C13 C13A C12A -3.1(9) no
C12 C13 C13A C29 -150(7) no
C12 C13 C13A C30 -171(3) no
C12 C13 C13A C30A -164(4) no
C12 C13 C14 C3 0.2(14) no
C12 C13 C14 C3A -3.4(13) no
C12 C13 C14 C15 145.0(11) no
C12 C13 C14 C15A 149.0(10) no
C12 C13 C14A C3 -4(4) no
C12 C13 C14A C3A -7(3) no
C12 C13 C14A C12 0.0(5) no
C12 C13 C14A C15 145(4) no
C12 C13 C14A C15A 149(3) no
C12 C13 C14A C30 143(3) no
C12 C13 C30 C13A 9.8(9) no
C12 C13 C30 C14A -136(2) no
C12 C13 C30 C29 -7.2(15) no
C12 C13 C30 C29A -13.8(13) no
C12 C13 C30 C30A -6(2) no
C12 C13 C30 C31 -138.6(10) no
C12 C13 C30 C31A -124.4(15) no
C12 C13 C30A C28 -6.1(12) no
C12 C13 C30A C29 -8(4) no
C12 C13 C30A C29A -19(3) no
C12 C13 C30A C30 175(3) no
C12 C13 C30A C31 -150.7(10) no
C12 C13 C30A C31A -146.2(13) no
C12 C13 C30A C47 -86(4) no
C12A C13 C13A C11 -7.9(13) no
C12A C13 C13A C12 3.1(11) no
C12A C13 C13A C12A 0.0(8) no
C12A C13 C13A C29 -147(8) no
C12A C13 C13A C30 -168(4) no
C12A C13 C13A C30A -161(5) no
C12A C13 C14 C3 -9.9(18) no
C12A C13 C14 C3A -13.5(16) no
C12A C13 C14 C15 134.9(13) no
C12A C13 C14 C15A 138.9(12) no
C12A C13 C14A C3 -15(4) no
C12A C13 C14A C3A -18(4) no
C12A C13 C14A C12 -10.9(11) no
C12A C13 C14A C15 134(4) no
C12A C13 C14A C15A 138(3) no
C12A C13 C14A C30 132(3) no
C12A C13 C30 C13A 10.3(10) no
C12A C13 C30 C14A -135.7(19) no
C12A C13 C30 C29 -6.7(13) no
C12A C13 C30 C29A -13.3(12) no
C12A C13 C30 C30A -5.4(19) no
C12A C13 C30 C31 -138.1(11) no
C12A C13 C30 C31A -123.9(15) no
C12A C13 C30A C28 -6.1(11) no
C12A C13 C30A C29 -8(3) no
C12A C13 C30A C29A -19(2) no
C12A C13 C30A C30 175(3) no
C12A C13 C30A C31 -150.7(11) no
C12A C13 C30A C31A -146.2(15) no
C12A C13 C30A C47 -86(4) no
C13A C13 C14 C3 -73(8) no
C13A C13 C14 C3A -77(8) no
C13A C13 C14 C15 72(8) no
C13A C13 C14 C15A 76(8) no
C14 C13 C13A C11 69(8) no
C14 C13 C13A C12 80(7) no
C14 C13 C13A C12A 77(7) no
C14 C13 C13A C29 -70(12) no
C14 C13 C13A C30 -91(8) no
C14 C13 C13A C30A -83(9) no
C13A C13 C14A C3 -84(9) no
C13A C13 C14A C3A -87(9) no
C13A C13 C14A C12 -79(8) no
C13A C13 C14A C15 66(10) no
C13A C13 C14A C15A 70(9) no
C13A C13 C14A C30 63(8) no
C14A C13 C13A C11 77(8) no
C14A C13 C13A C12 88(8) no
C14A C13 C13A C12A 85(8) no
C14A C13 C13A C29 -62(13) no
C14A C13 C13A C30 -83(9) no
C14A C13 C13A C30A -76(10) no
C13A C13 C30 C13A 0(3) no
C13A C13 C30 C14A -146(4) no
C13A C13 C30 C29 -17(3) no
C13A C13 C30 C29A -24(3) no
C13A C13 C30 C30A -16(4) no
C13A C13 C30 C31 -148(4) no
C13A C13 C30 C31A -134(4) no
C30 C13 C13A C11 160(4) no
C30 C13 C13A C12 171(3) no
C30 C13 C13A C12A 168(4) no
C30 C13 C13A C29 21(5) no
C30 C13 C13A C30 0.0(6) no
C30 C13 C13A C30A 7.4(18) no
C13A C13 C30A C28 -22(5) no
C13A C13 C30A C29 -24(5) no
C13A C13 C30A C29A -35(5) no
C13A C13 C30A C30 159(6) no
C13A C13 C30A C31 -167(5) no
C13A C13 C30A C31A -162(5) no
C13A C13 C30A C47 -102(6) no
C30A C13 C13A C11 153(6) no
C30A C13 C13A C12 164(5) no
C30A C13 C13A C12A 161(5) no
C30A C13 C13A C29 14(4) no
C30A C13 C13A C30 -7(2) no
C30A C13 C13A C30A 0.0(13) no
C14 C13 C30 C13A 146(2) no
C14 C13 C30 C14A 0.4(8) no
C14 C13 C30 C29 129.4(14) no
C14 C13 C30 C29A 122.8(14) no
C14 C13 C30 C30A 130.7(17) no
C14 C13 C30 C31 -2.0(19) no
C14 C13 C30 C31A 12(3) no
C30 C13 C14 C3 -143.1(13) no
C30 C13 C14 C3A -146.8(13) no
C30 C13 C14 C15 2(2) no
C30 C13 C14 C15A 5.6(17) no
C14 C13 C30A C28 118.9(17) no
C14 C13 C30A C29 117(3) no
C14 C13 C30A C29A 106(3) no
C14 C13 C30A C30 -60(4) no
C14 C13 C30A C31 -26(3) no
C14 C13 C30A C31A -21(3) no
C14 C13 C30A C47 39(5) no
C30A C13 C14 C3 -126.2(18) no
C30A C13 C14 C3A -129.8(18) no
C30A C13 C14 C15 19(3) no
C30A C13 C14 C15A 23(2) no
C14A C13 C30 C13A 146(4) no
C14A C13 C30 C14A 0(3) no
C14A C13 C30 C29 129(3) no
C14A C13 C30 C29A 122(3) no
C14A C13 C30 C30A 130(3) no
C14A C13 C30 C31 -2(3) no
C14A C13 C30 C31A 12(4) no
C30 C13 C14A C3 -147(2) no
C30 C13 C14A C3A -149.7(18) no
C30 C13 C14A C12 -143(3) no
C30 C13 C14A C15 3(6) no
C30 C13 C14A C15A 7(4) no
C30 C13 C14A C30 0.0(7) no
C14A C13 C30A C28 120(3) no
C14A C13 C30A C29 118(4) no
C14A C13 C30A C29A 107(4) no
C14A C13 C30A C30 -59(4) no
C14A C13 C30A C31 -25(4) no
C14A C13 C30A C31A -20(4) no
C14A C13 C30A C47 40(6) no
C30A C13 C14A C3 -131(3) no
C30A C13 C14A C3A -134(3) no
C30A C13 C14A C12 -126(3) no
C30A C13 C14A C15 19(6) no
C30A C13 C14A C15A 23(5) no
C30A C13 C14A C30 16.0(14) no
C11 C13A C14 C3 -11.0(18) no
C11 C13A C14 C3A -16.7(16) no
C11 C13A C14 C15 126.6(13) no
C11 C13A C14 C15A 133.4(13) no
C11 C13A C14A C3 -9(4) no
C11 C13A C14A C3A -15(3) no
C11 C13A C14A C12 -23.8(11) no
C11 C13A C14A C15 122(3) no
C11 C13A C14A C15A 130(2) no
C11 C13A C14A C30 144(3) no
C11 C13A C29 C28 -0.9(7) no
C11 C13A C29 C28A -9.9(7) no
C11 C13A C29 C29A -25(2) no
C11 C13A C29 C30 -176.2(15) no
C11 C13A C29 C30A -178.2(16) no
C11 C13A C29 C31A -151.3(8) no
C11 C13A C29 C47 -123.8(15) no
C11 C13A C29 C47A -100.2(18) no
C11 C13A C30 C13 -161(4) no
C11 C13A C30 C14A -143(3) no
C11 C13A C30 C29 4.4(19) no
C11 C13A C30 C29A -1.5(18) no
C11 C13A C30 C30A 6(3) no
C11 C13A C30 C31 -120(3) no
C11 C13A C30 C31A -92(4) no
C11 C13A C30A C28 -0.2(10) no
C11 C13A C30A C29 2(3) no
C11 C13A C30A C29A -7(3) no
C11 C13A C30A C30 -175(3) no
C11 C13A C30A C31 -144.7(12) no
C11 C13A C30A C31A -138.8(18) no
C11 C13A C30A C47 -57(5) no
C12 C13A C14 C3 13.2(16) no
C12 C13A C14 C3A 7.5(14) no
C12 C13A C14 C15 150.8(12) no
C12 C13A C14 C15A 157.5(12) no
C12 C13A C14A C3 14(3) no
C12 C13A C14A C3A 9(3) no
C12 C13A C14A C12 0.0(5) no
C12 C13A C14A C15 146(3) no
C12 C13A C14A C15A 154(2) no
C12 C13A C14A C30 168(3) no
C12 C13A C29 C28 1.7(15) no
C12 C13A C29 C28A -7.4(16) no
C12 C13A C29 C29A -23(3) no
C12 C13A C29 C30 -174(3) no
C12 C13A C29 C30A -176(3) no
C12 C13A C29 C31A -148.7(16) no
C12 C13A C29 C47 -121.2(17) no
C12 C13A C29 C47A -98(2) no
C12 C13A C30A C28 4(3) no
C12 C13A C30A C29 6(5) no
C12 C13A C30A C29A -3(4) no
C12 C13A C30A C30 -171(4) no
C12 C13A C30A C31 -140(3) no
C12 C13A C30A C31A -135(3) no
C12 C13A C30A C47 -53(6) no
C12A C13A C14 C3 4.0(19) no
C12A C13A C14 C3A -1.7(17) no
C12A C13A C14 C15 141.6(15) no
C12A C13A C14 C15A 148.3(15) no
C12A C13A C14A C3 6(3) no
C12A C13A C14A C3A 0(3) no
C12A C13A C14A C12 -8.8(10) no
C12A C13A C14A C15 137(3) no
C12A C13A C14A C15A 145(2) no
C12A C13A C14A C30 159(3) no
C12A C13A C29 C28 -1.0(13) no
C12A C13A C29 C28A -10.0(14) no
C12A C13A C29 C29A -25(3) no
C12A C13A C29 C30 -176(2) no
C12A C13A C29 C30A -178(2) no
C12A C13A C29 C31A -151.3(14) no
C12A C13A C29 C47 -123.8(17) no
C12A C13A C29 C47A -100(2) no
C12A C13A C30 C13 -159(6) no
C12A C13A C30 C14A -140(5) no
C12A C13A C30 C29 7(4) no
C12A C13A C30 C29A 1(4) no
C12A C13A C30 C30A 8(5) no
C12A C13A C30 C31 -117(4) no
C12A C13A C30 C31A -90(6) no
C12A C13A C30A C28 0(2) no
C12A C13A C30A C29 2(4) no
C12A C13A C30A C29A -7(3) no
C12A C13A C30A C30 -175(3) no
C12A C13A C30A C31 -144.4(18) no
C12A C13A C30A C31A -139(2) no
C12A C13A C30A C47 -57(5) no
C13 C13A C29 C28 146(7) no
C13 C13A C29 C28A 137(7) no
C13 C13A C29 C29A 122(7) no
C13 C13A C29 C30 -29(7) no
C13 C13A C29 C30A -31(7) no
C13 C13A C29 C31A -4(7) no
C13 C13A C29 C47 24(8) no
C13 C13A C29 C47A 47(8) no
C13 C13A C30 C13 0.0(12) no
C13 C13A C30 C14A 18.2(19) no
C13 C13A C30 C29 165(3) no
C13 C13A C30 C29A 159(3) no
C13 C13A C30 C30A 167(3) no
C13 C13A C30 C31 41(5) no
C13 C13A C30 C31A 69(6) no
C13 C13A C30A C28 158(5) no
C13 C13A C30A C29 160(5) no
C13 C13A C30A C29A 151(4) no
C13 C13A C30A C30 -17(5) no
C13 C13A C30A C31 13(5) no
C13 C13A C30A C31A 19(6) no
C13 C13A C30A C47 101(7) no
C14 C13A C29 C28 118(3) no
C14 C13A C29 C28A 109(3) no
C14 C13A C29 C29A 94(4) no
C14 C13A C29 C30 -57(3) no
C14 C13A C29 C30A -59(3) no
C14 C13A C29 C31A -32(3) no
C14 C13A C29 C47 -5(4) no
C14 C13A C29 C47A 19(4) no
C29 C13A C14 C3 -116(3) no
C29 C13A C14 C3A -122(3) no
C29 C13A C14 C15 22(3) no
C29 C13A C14 C15A 29(3) no
C14 C13A C30 C13 -20.2(17) no
C14 C13A C30 C14A -2.0(5) no
C14 C13A C30 C29 145.1(13) no
C14 C13A C30 C29A 139.2(13) no
C14 C13A C30 C30A 146.7(15) no
C14 C13A C30 C31 21(4) no
C14 C13A C30 C31A 49(5) no
C30 C13A C14 C3 -154.5(16) no
C30 C13A C14 C3A -160.1(17) no
C30 C13A C14 C15 -17(3) no
C30 C13A C14 C15A -10(2) no
C14 C13A C30A C28 134(2) no
C14 C13A C30A C29 136(3) no
C14 C13A C30A C29A 126(3) no
C14 C13A C30A C30 -41(3) no
C14 C13A C30A C31 -11(3) no
C14 C13A C30A C31A -5(4) no
C14 C13A C30A C47 77(6) no
C30A C13A C14 C3 -137(3) no
C30A C13A C14 C3A -143(3) no
C30A C13A C14 C15 0(3) no
C30A C13A C14 C15A 7(3) no
C14A C13A C29 C28 122(4) no
C14A C13A C29 C28A 113(4) no
C14A C13A C29 C29A 98(4) no
C14A C13A C29 C30 -53(3) no
C14A C13A C29 C30A -55(4) no
C14A C13A C29 C31A -28(4) no
C14A C13A C29 C47 -1(5) no
C14A C13A C29 C47A 23(5) no
C29 C13A C14A C3 -118(3) no
C29 C13A C14A C3A -123(3) no
C29 C13A C14A C12 -132(4) no
C29 C13A C14A C15 14(6) no
C29 C13A C14A C15A 22(5) no
C29 C13A C14A C30 36(2) no
C14A C13A C30 C13 -18.2(19) no
C14A C13A C30 C14A 0.0(12) no
C14A C13A C30 C29 147.1(18) no
C14A C13A C30 C29A 141.2(18) no
C14A C13A C30 C30A 149(2) no
C14A C13A C30 C31 23(4) no
C14A C13A C30 C31A 51(5) no
C30 C13A C14A C3 -154(2) no
C30 C13A C14A C3A -159(2) no
C30 C13A C14A C12 -168(3) no
C30 C13A C14A C15 -22(4) no
C30 C13A C14A C15A -14(3) no
C30 C13A C14A C30 0.0(7) no
C14A C13A C30A C28 137(3) no
C14A C13A C30A C29 139(3) no
C14A C13A C30A C29A 129(3) no
C14A C13A C30A C30 -38(4) no
C14A C13A C30A C31 -8(4) no
C14A C13A C30A C31A -2(4) no
C14A C13A C30A C47 80(6) no
C30A C13A C14A C3 -138(3) no
C30A C13A C14A C3A -143(3) no
C30A C13A C14A C12 -152(4) no
C30A C13A C14A C15 -6(5) no
C30A C13A C14A C15A 2(4) no
C30A C13A C14A C30 15.8(17) no
C29 C13A C30 C13 -165(3) no
C29 C13A C30 C14A -147.1(15) no
C29 C13A C30 C29 0.0(5) no
C29 C13A C30 C29A -5.9(5) no
C29 C13A C30 C30A 1.6(8) no
C29 C13A C30 C31 -124(3) no
C29 C13A C30 C31A -96(4) no
C30 C13A C29 C28 175.3(14) no
C30 C13A C29 C28A 166.3(13) no
C30 C13A C29 C29A 151(3) no
C30 C13A C29 C30 0.0(8) no
C30 C13A C29 C30A -2.0(10) no
C30 C13A C29 C31A 25.0(11) no
C30 C13A C29 C47 52(2) no
C30 C13A C29 C47A 76(3) no
C29 C13A C30A C28 -2(3) no
C29 C13A C30A C29 0.0(10) no
C29 C13A C30A C29A -9.2(14) no
C29 C13A C30A C30 -177(5) no
C29 C13A C30A C31 -146(4) no
C29 C13A C30A C31A -141(4) no
C29 C13A C30A C47 -59(5) no
C30A C13A C29 C28 177(3) no
C30A C13A C29 C28A 168(3) no
C30A C13A C29 C29A 153(4) no
C30A C13A C29 C30 2(3) no
C30A C13A C29 C30A 0(3) no
C30A C13A C29 C31A 27(3) no
C30A C13A C29 C47 54(4) no
C30A C13A C29 C47A 78(4) no
C30 C13A C30A C28 175(3) no
C30 C13A C30A C29 177(5) no
C30 C13A C30A C29A 167(4) no
C30 C13A C30A C30 0.0(13) no
C30 C13A C30A C31 30(2) no
C30 C13A C30A C31A 36(3) no
C30 C13A C30A C47 118(6) no
C30A C13A C30 C13 -167(4) no
C30A C13A C30 C14A -149(3) no
C30A C13A C30 C29 -2(3) no
C30A C13A C30 C29A -8(3) no
C30A C13A C30 C30A 0(3) no
C30A C13A C30 C31 -126(4) no
C30A C13A C30 C31A -98(5) no
C3 C14 C14A C3 0.0(7) no
C3 C14 C14A C3A 5.2(12) no
C3 C14 C14A C12 8(6) no
C3 C14 C14A C15 -142(4) no
C3 C14 C14A C15A -146(3) no
C3 C14 C14A C30 -142(8) no
C3 C14 C15 C15A 156.9(17) no
C3 C14 C15 C16 -0.2(19) no
C3 C14 C15 C16A -3(3) no
C3 C14 C15 C17A -0.1(12) no
C3 C14 C15 C32 147.8(12) no
C3 C14 C15 C32A 145.9(10) no
C3 C14 C15A C14A 139(3) no
C3 C14 C15A C15 -30(5) no
C3 C14 C15A C16 -15(3) no
C3 C14 C15A C16A -20(4) no
C3 C14 C15A C31 134.3(18) no
C3 C14 C15A C32 122(8) no
C3 C14 C15A C32A 129(4) no
C3A C14 C14A C3 -5.2(17) no
C3A C14 C14A C3A -0.0(14) no
C3A C14 C14A C12 3(5) no
C3A C14 C14A C15 -147(4) no
C3A C14 C14A C15A -151(3) no
C3A C14 C14A C30 -147(9) no
C3A C14 C15 C15A 150(3) no
C3A C14 C15 C16 -7(3) no
C3A C14 C15 C16A -10(4) no
C3A C14 C15 C17A -7(3) no
C3A C14 C15 C32 141(2) no
C3A C14 C15 C32A 139(2) no
C3A C14 C15A C14A 125(5) no
C3A C14 C15A C15 -44(6) no
C3A C14 C15A C16 -30(5) no
C3A C14 C15A C16A -34(5) no
C3A C14 C15A C31 120(4) no
C3A C14 C15A C32 108(8) no
C3A C14 C15A C32A 115(5) no
C13 C14 C15 C15A 11(2) no
C13 C14 C15 C16 -146.0(12) no
C13 C14 C15 C16A -148.9(16) no
C13 C14 C15 C17A -145.9(12) no
C13 C14 C15 C32 2.1(19) no
C13 C14 C15 C32A 0.1(16) no
C13 C14 C15A C14A -1.3(11) no
C13 C14 C15A C15 -170(4) no
C13 C14 C15A C16 -155.9(13) no
C13 C14 C15A C16A -160.2(17) no
C13 C14 C15A C31 -6(2) no
C13 C14 C15A C32 -18(8) no
C13 C14 C15A C32A -11(4) no
C13A C14 C15 C15A 19(2) no
C13A C14 C15 C16 -138.1(13) no
C13A C14 C15 C16A -141.0(18) no
C13A C14 C15 C17A -138.0(12) no
C13A C14 C15 C32 10.0(19) no
C13A C14 C15 C32A 8.0(16) no
C13A C14 C15A C14A 6.1(14) no
C13A C14 C15A C15 -163(4) no
C13A C14 C15A C16 -148.6(14) no
C13A C14 C15A C16A -152.8(18) no
C13A C14 C15A C31 1(2) no
C13A C14 C15A C32 -11(8) no
C13A C14 C15A C32A -4(4) no
C14A C14 C15 C15A 12(4) no
C14A C14 C15 C16 -145(4) no
C14A C14 C15 C16A -148(4) no
C14A C14 C15 C17A -145(4) no
C14A C14 C15 C32 3(5) no
C14A C14 C15 C32A 1(4) no
C15 C14 C14A C3 142(4) no
C15 C14 C14A C3A 147(4) no
C15 C14 C14A C12 149(3) no
C15 C14 C14A C15 0.0(6) no
C15 C14 C14A C15A -4.3(15) no
C15 C14 C14A C30 -0(11) no
C14A C14 C15A C14A 0(4) no
C14A C14 C15A C15 -169(5) no
C14A C14 C15A C16 -155(4) no
C14A C14 C15A C16A -159(4) no
C14A C14 C15A C31 -5(4) no
C14A C14 C15A C32 -17(9) no
C14A C14 C15A C32A -10(6) no
C15A C14 C14A C3 146(4) no
C15A C14 C14A C3A 151(3) no
C15A C14 C14A C12 154(4) no
C15A C14 C14A C15 4.3(19) no
C15A C14 C14A C15A 0.0(13) no
C15A C14 C14A C30 4(10) no
C15 C14 C15A C14A 169(4) no
C15 C14 C15A C15 0.0(16) no
C15 C14 C15A C16 14(3) no
C15 C14 C15A C16A 10(3) no
C15 C14 C15A C31 164(6) no
C15 C14 C15A C32 152(11) no
C15 C14 C15A C32A 159(7) no
C15A C14 C15 C15A 0(4) no
C15A C14 C15 C16 -157(5) no
C15A C14 C15 C16A -160(5) no
C15A C14 C15 C17A -157(4) no
C15A C14 C15 C32 -9(4) no
C15A C14 C15 C32A -11(4) no
C3 C14A C15 C15A 169(3) no
C3 C14A C15 C16 19(3) no
C3 C14A C15 C16A 18(4) no
C3 C14A C15 C17A 10.8(14) no
C3 C14A C15 C32 157.5(11) no
C3 C14A C15 C32A 155.8(11) no
C3 C14A C15A C14 -23(2) no
C3 C14A C15A C15 -11(5) no
C3 C14A C15A C16 5(3) no
C3 C14A C15A C16A 1(4) no
C3 C14A C15A C31 152.2(15) no
C3 C14A C15A C32 148(4) no
C3 C14A C15A C32A 149(2) no
C3 C14A C30 C13 70(4) no
C3 C14A C30 C13A 52(3) no
C3 C14A C30 C29 4(4) no
C3 C14A C30 C29A -2(4) no
C3 C14A C30 C30A 3(5) no
C3 C14A C30 C31 -112(4) no
C3 C14A C30 C31A -101(4) no
C3A C14A C15 C15A 168(3) no
C3A C14A C15 C16 18(3) no
C3A C14A C15 C16A 17(4) no
C3A C14A C15 C17A 10(2) no
C3A C14A C15 C32 156.6(17) no
C3A C14A C15 C32A 155.0(18) no
C3A C14A C15A C14 -25(3) no
C3A C14A C15A C15 -13(6) no
C3A C14A C15A C16 4(4) no
C3A C14A C15A C16A -0(5) no
C3A C14A C15A C31 151(3) no
C3A C14A C15A C32 146(4) no
C3A C14A C15A C32A 148(3) no
C3A C14A C30 C13 54(3) no
C3A C14A C30 C13A 36(3) no
C3A C14A C30 C29 -11(4) no
C3A C14A C30 C29A -17(4) no
C3A C14A C30 C30A -12(5) no
C3A C14A C30 C31 -128(4) no
C3A C14A C30 C31A -117(4) no
C12 C14A C15 C15A 102(6) no
C12 C14A C15 C16 -48(6) no
C12 C14A C15 C16A -49(7) no
C12 C14A C15 C17A -56(6) no
C12 C14A C15 C32 90(5) no
C12 C14A C15 C32A 89(5) no
C12 C14A C15A C14 -125(7) no
C12 C14A C15A C15 -113(6) no
C12 C14A C15A C16 -96(6) no
C12 C14A C15A C16A -100(6) no
C12 C14A C15A C31 51(6) no
C12 C14A C15A C32 46(8) no
C12 C14A C15A C32A 48(7) no
C12 C14A C30 C13 27.3(15) no
C12 C14A C30 C13A 8.9(6) no
C12 C14A C30 C29 -38.4(15) no
C12 C14A C30 C29A -44.4(13) no
C12 C14A C30 C30A -39(2) no
C12 C14A C30 C31 -154.9(10) no
C12 C14A C30 C31A -143.5(10) no
C13 C14A C15 C15A 12(4) no
C13 C14A C15 C16 -138(4) no
C13 C14A C15 C16A -138(4) no
C13 C14A C15 C17A -146(4) no
C13 C14A C15 C32 1(5) no
C13 C14A C15 C32A -1(5) no
C13 C14A C15A C14 178(6) no
C13 C14A C15A C15 -170(5) no
C13 C14A C15A C16 -154(3) no
C13 C14A C15A C16A -158(3) no
C13 C14A C15A C31 -7(4) no
C13 C14A C15A C32 -11(6) no
C13 C14A C15A C32A -10(5) no
C13 C14A C30 C13 0.0(15) no
C13 C14A C30 C13A -18.4(19) no
C13 C14A C30 C29 -66(3) no
C13 C14A C30 C29A -72(3) no
C13 C14A C30 C30A -67(4) no
C13 C14A C30 C31 178(3) no
C13 C14A C30 C31A -171(3) no
C13A C14A C15 C15A 26(3) no
C13A C14A C15 C16 -124(3) no
C13A C14A C15 C16A -125(4) no
C13A C14A C15 C17A -132(3) no
C13A C14A C15 C32 14(4) no
C13A C14A C15 C32A 13(3) no
C13A C14A C15A C14 -171(5) no
C13A C14A C15A C15 -159(4) no
C13A C14A C15A C16 -142(3) no
C13A C14A C15A C16A -146(3) no
C13A C14A C15A C31 5(3) no
C13A C14A C15A C32 0(6) no
C13A C14A C15A C32A 2(4) no
C13A C14A C30 C13 18(3) no
C13A C14A C30 C13A 0.0(19) no
C13A C14A C30 C29 -47(3) no
C13A C14A C30 C29A -53(3) no
C13A C14A C30 C30A -48(3) no
C13A C14A C30 C31 -164(3) no
C13A C14A C30 C31A -152(3) no
C14 C14A C15 C15A -166(5) no
C14 C14A C15 C16 44(5) no
C14 C14A C15 C16A 43(6) no
C14 C14A C15 C17A 36(4) no
C14 C14A C15 C32 -177(4) no
C14 C14A C15 C32A -179(4) no
C14 C14A C15A C14 0.0(17) no
C14 C14A C15A C15 12(6) no
C14 C14A C15A C16 29(5) no
C14 C14A C15A C16A 25(5) no
C14 C14A C15A C31 176(4) no
C14 C14A C15A C32 171(5) no
C14 C14A C15A C32A 173(4) no
C14 C14A C30 C13 -178(12) no
C14 C14A C30 C13A 164(11) no
C14 C14A C30 C29 117(10) no
C14 C14A C30 C29A 110(10) no
C14 C14A C30 C30A 115(10) no
C14 C14A C30 C31 -0(10) no
C14 C14A C30 C31A 11(11) no
C15 C14A C30 C13 -178(4) no
C15 C14A C30 C13A 163(2) no
C15 C14A C30 C29 116.2(14) no
C15 C14A C30 C29A 110.1(14) no
C15 C14A C30 C30A 115(2) no
C15 C14A C30 C31 -0.3(15) no
C15 C14A C30 C31A 11.0(18) no
C30 C14A C15 C15A 13.9(18) no
C30 C14A C15 C16 -136.5(15) no
C30 C14A C15 C16A -137(3) no
C30 C14A C15 C17A -144.2(11) no
C30 C14A C15 C32 2.4(16) no
C30 C14A C15 C32A 0.7(13) no
C15A C14A C30 C13 -174(4) no
C15A C14A C30 C13A 167(3) no
C15A C14A C30 C29 120.1(17) no
C15A C14A C30 C29A 114.1(17) no
C15A C14A C30 C30A 119(3) no
C15A C14A C30 C31 3.6(17) no
C15A C14A C30 C31A 15(2) no
C30 C14A C15A C14 -178(4) no
C30 C14A C15A C15 -166(5) no
C30 C14A C15A C16 -150(2) no
C30 C14A C15A C16A -154(3) no
C30 C14A C15A C31 -2.7(13) no
C30 C14A C15A C32 -7(4) no
C30 C14A C15A C32A -6(3) no
C14 C15 C15A C14 0.0(6) no
C14 C15 C15A C14A -4.3(16) no
C14 C15 C15A C31 -151(9) no
C14 C15 C15A C32 -170(4) no
C14 C15 C15A C32A -164(5) no
C14 C15 C16 C17 8.5(19) no
C14 C15 C16 C17A 0.2(17) no
C14 C15 C16 C34 143.2(12) no
C14 C15 C16 C34A 149.0(12) no
C14 C15 C16A C16 16(14) no
C14 C15 C16A C17 11(5) no
C14 C15 C16A C17A 4(4) no
C14 C15 C16A C32 155(3) no
C14 C15 C16A C34 134(3) no
C14 C15 C16A C34A 143.3(19) no
C14 C15 C17A C4 4.0(16) no
C14 C15 C17A C4A -0.3(13) no
C14 C15 C17A C16 -179.8(15) no
C14 C15 C17A C16A -176.7(17) no
C14 C15 C17A C17 125(9) no
C14 C15 C17A C18 121(3) no
C14 C15 C17A C18A 132(3) no
C14 C15 C32 C16A -158(2) no
C14 C15 C32 C31 -5.0(19) no
C14 C15 C32 C31A -14.0(18) no
C14 C15 C32 C33 -148.8(12) no
C14 C15 C32 C33A -144.1(13) no
C14 C15 C32 C34A -150.3(13) no
C14 C15 C32A C31 -2(4) no
C14 C15 C32A C31A -16(3) no
C14 C15 C32A C33 -156.2(12) no
C14 C15 C32A C33A -155.6(13) no
C14 C15 C32A C48 -54(4) no
C14A C15 C15A C14 4.3(19) no
C14A C15 C15A C14A 0.0(13) no
C14A C15 C15A C31 -146(10) no
C14A C15 C15A C32 -166(6) no
C14A C15 C15A C32A -160(7) no
C14A C15 C16 C17 -5(3) no
C14A C15 C16 C17A -13(3) no
C14A C15 C16 C34 130(2) no
C14A C15 C16 C34A 135(2) no
C14A C15 C16A C16 1(15) no
C14A C15 C16A C17 -4(6) no
C14A C15 C16A C17A -11(6) no
C14A C15 C16A C32 140(5) no
C14A C15 C16A C34 119(4) no
C14A C15 C16A C34A 128(4) no
C14A C15 C17A C4 -6(2) no
C14A C15 C17A C4A -10.0(17) no
C14A C15 C17A C16 170.5(17) no
C14A C15 C17A C16A 173.7(19) no
C14A C15 C17A C17 116(9) no
C14A C15 C17A C18 111(3) no
C14A C15 C17A C18A 122(3) no
C14A C15 C32 C16A -157.3(19) no
C14A C15 C32 C31 -4.2(17) no
C14A C15 C32 C31A -13.1(17) no
C14A C15 C32 C33 -148.0(13) no
C14A C15 C32 C33A -143.2(14) no
C14A C15 C32 C34A -149.4(13) no
C14A C15 C32A C31 -2(3) no
C14A C15 C32A C31A -16(3) no
C14A C15 C32A C33 -155.9(14) no
C14A C15 C32A C33A -155.3(16) no
C14A C15 C32A C48 -53(4) no
C15A C15 C16 C17 -107(8) no
C15A C15 C16 C17A -115(8) no
C15A C15 C16 C34 28(9) no
C15A C15 C16 C34A 33(8) no
C16 C15 C15A C14 126(7) no
C16 C15 C15A C14A 122(7) no
C16 C15 C15A C31 -24(14) no
C16 C15 C15A C32 -44(10) no
C16 C15 C15A C32A -38(11) no
C15A C15 C16A C16 -118(13) no
C15A C15 C16A C17 -123(9) no
C15A C15 C16A C17A -130(9) no
C15A C15 C16A C32 20(9) no
C15A C15 C16A C34 -0(11) no
C15A C15 C16A C34A 9(10) no
C16A C15 C15A C14 145(8) no
C16A C15 C15A C14A 141(7) no
C16A C15 C15A C31 -5(15) no
C16A C15 C15A C32 -25(11) no
C16A C15 C15A C32A -19(12) no
C15A C15 C17A C4 -40(8) no
C15A C15 C17A C4A -45(8) no
C15A C15 C17A C16 136(8) no
C15A C15 C17A C16A 139(8) no
C15A C15 C17A C17 81(12) no
C15A C15 C17A C18 77(8) no
C15A C15 C17A C18A 87(8) no
C17A C15 C15A C14 48(8) no
C17A C15 C15A C14A 44(9) no
C17A C15 C15A C31 -102(8) no
C17A C15 C15A C32 -122(6) no
C17A C15 C15A C32A -116(6) no
C15A C15 C32 C16A -169(5) no
C15A C15 C32 C31 -16(5) no
C15A C15 C32 C31A -25(5) no
C15A C15 C32 C33 -159(5) no
C15A C15 C32 C33A -155(5) no
C15A C15 C32 C34A -161(5) no
C32 C15 C15A C14 170(4) no
C32 C15 C15A C14A 166(6) no
C32 C15 C15A C31 20(5) no
C32 C15 C15A C32 0.0(7) no
C32 C15 C15A C32A 6.2(15) no
C15A C15 C32A C31 -18(6) no
C15A C15 C32A C31A -32(6) no
C15A C15 C32A C33 -172(6) no
C15A C15 C32A C33A -171(6) no
C15A C15 C32A C48 -69(6) no
C32A C15 C15A C14 164(6) no
C32A C15 C15A C14A 160(7) no
C32A C15 C15A C31 13(4) no
C32A C15 C15A C32 -6.2(19) no
C32A C15 C15A C32A 0.0(14) no
C16 C15 C17A C4 -176(3) no
C16 C15 C17A C4A 180(3) no
C16 C15 C17A C16 0.0(9) no
C16 C15 C17A C16A 3.2(10) no
C16 C15 C17A C17 -55(8) no
C16 C15 C17A C18 -59(3) no
C16 C15 C17A C18A -48(3) no
C17A C15 C16 C17 8.3(13) no
C17A C15 C16 C17A 0.0(13) no
C17A C15 C16 C34 143.0(19) no
C17A C15 C16 C34A 148.8(18) no
C16 C15 C32 C16A -6.0(6) no
C16 C15 C32 C31 147.1(11) no
C16 C15 C32 C31A 138.2(10) no
C16 C15 C32 C33 3.3(13) no
C16 C15 C32 C33A 8.1(16) no
C16 C15 C32 C34A 1.8(9) no
C32 C15 C16 C17 -142.9(10) no
C32 C15 C16 C17A -151.1(10) no
C32 C15 C16 C34 -8.1(14) no
C32 C15 C16 C34A -2.4(12) no
C16 C15 C32A C31 146(3) no
C16 C15 C32A C31A 132(2) no
C16 C15 C32A C33 -8.2(16) no
C16 C15 C32A C33A -7.6(19) no
C16 C15 C32A C48 94(3) no
C32A C15 C16 C17 -134.5(13) no
C32A C15 C16 C17A -142.8(13) no
C32A C15 C16 C34 0.2(17) no
C32A C15 C16 C34A 5.9(15) no
C16A C15 C17A C4 -179(4) no
C16A C15 C17A C4A 176(4) no
C16A C15 C17A C16 -3(3) no
C16A C15 C17A C16A 0(3) no
C16A C15 C17A C17 -58(9) no
C16A C15 C17A C18 -62(4) no
C16A C15 C17A C18A -52(4) no
C17A C15 C16A C16 12(10) no
C17A C15 C16A C17 7.0(11) no
C17A C15 C16A C17A 0.0(11) no
C17A C15 C16A C32 150(2) no
C17A C15 C16A C34 130(5) no
C17A C15 C16A C34A 139(5) no
C16A C15 C32 C16A -0.0(19) no
C16A C15 C32 C31 153(2) no
C16A C15 C32 C31A 144(2) no
C16A C15 C32 C33 9(3) no
C16A C15 C32 C33A 14(3) no
C16A C15 C32 C34A 8(2) no
C32 C15 C16A C16 -138(12) no
C32 C15 C16A C17 -143.3(19) no
C32 C15 C16A C17A -150.3(17) no
C32 C15 C16A C32 0.0(5) no
C32 C15 C16A C34 -20(4) no
C32 C15 C16A C34A -11(3) no
C16A C15 C32A C31 153(4) no
C16A C15 C32A C31A 139(3) no
C16A C15 C32A C33 -1(3) no
C16A C15 C32A C33A -0(3) no
C16A C15 C32A C48 102(4) no
C32A C15 C16A C16 -132(12) no
C32A C15 C16A C17 -136.6(19) no
C32A C15 C16A C17A -143.6(18) no
C32A C15 C16A C32 6.8(10) no
C32A C15 C16A C34 -14(4) no
C32A C15 C16A C34A -5(4) no
C17A C15 C32 C16A -29.8(13) no
C17A C15 C32 C31 123.4(16) no
C17A C15 C32 C31A 114.4(16) no
C17A C15 C32 C33 -20(2) no
C17A C15 C32 C33A -16(3) no
C17A C15 C32 C34A -21.9(16) no
C32 C15 C17A C4 -133.8(17) no
C32 C15 C17A C4A -138.1(15) no
C32 C15 C17A C16 42(2) no
C32 C15 C17A C16A 45.5(17) no
C32 C15 C17A C17 -12(9) no
C32 C15 C17A C18 -17(4) no
C32 C15 C17A C18A -6(4) no
C17A C15 C32A C31 112(3) no
C17A C15 C32A C31A 98(3) no
C17A C15 C32A C33 -42(3) no
C17A C15 C32A C33A -41(3) no
C17A C15 C32A C48 61(4) no
C32A C15 C17A C4 -116(3) no
C32A C15 C17A C4A -121(2) no
C32A C15 C17A C16 60(3) no
C32A C15 C17A C16A 63(3) no
C32A C15 C17A C17 5(10) no
C32A C15 C17A C18 1(4) no
C32A C15 C17A C18A 11(5) no
C14 C15A C16 C17 21(3) no
C14 C15A C16 C17A 11(2) no
C14 C15A C16 C34 151.7(16) no
C14 C15A C16 C34A 158.2(17) no
C14 C15A C16A C16 48(13) no
C14 C15A C16A C17 26(4) no
C14 C15A C16A C17A 17(4) no
C14 C15A C16A C32 168(4) no
C14 C15A C16A C34 144(2) no
C14 C15A C16A C34A 152(2) no
C14 C15A C31 C30 5(2) no
C14 C15A C31 C30A -6(3) no
C14 C15A C31 C31A -47(4) no
C14 C15A C31 C32 -174(3) no
C14 C15A C31 C32A -173(3) no
C14 C15A C31 C48 -112(3) no
C14 C15A C31 C48A -99(3) no
C14 C15A C32 C16A -143(9) no
C14 C15A C32 C31 16(9) no
C14 C15A C32 C31A 8(9) no
C14 C15A C32 C33 -126(8) no
C14 C15A C32 C33A -117(8) no
C14 C15A C32 C34A -132(8) no
C14 C15A C32A C31 11(6) no
C14 C15A C32A C31A -1(6) no
C14 C15A C32A C33 -146(4) no
C14 C15A C32A C33A -145(4) no
C14 C15A C32A C48 -27(7) no
C14A C15A C16 C17 11(3) no
C14A C15A C16 C17A 1(3) no
C14A C15A C16 C34 142(3) no
C14A C15A C16 C34A 148(3) no
C14A C15A C16A C16 40(14) no
C14A C15A C16A C17 18(5) no
C14A C15A C16A C17A 8(5) no
C14A C15A C16A C32 159(4) no
C14A C15A C16A C34 135(3) no
C14A C15A C16A C34A 143(3) no
C14A C15A C31 C30 3.7(18) no
C14A C15A C31 C30A -8.2(19) no
C14A C15A C31 C31A -48(4) no
C14A C15A C31 C32 -176(3) no
C14A C15A C31 C32A -174(3) no
C14A C15A C31 C48 -114(2) no
C14A C15A C31 C48A -101(2) no
C14A C15A C32 C16A -152(5) no
C14A C15A C32 C31 6(5) no
C14A C15A C32 C31A -1(5) no
C14A C15A C32 C33 -136(4) no
C14A C15A C32 C33A -127(4) no
C14A C15A C32 C34A -141(4) no
C14A C15A C32A C31 6(4) no
C14A C15A C32A C31A -5(4) no
C14A C15A C32A C33 -150(3) no
C14A C15A C32A C33A -149(3) no
C14A C15A C32A C48 -31(5) no
C15 C15A C31 C30 152(8) no
C15 C15A C31 C30A 140(8) no
C15 C15A C31 C31A 100(8) no
C15 C15A C31 C32 -27(7) no
C15 C15A C31 C32A -26(7) no
C15 C15A C31 C48 35(9) no
C15 C15A C31 C48A 48(9) no
C15 C15A C32 C16A 7(3) no
C15 C15A C32 C31 166(4) no
C15 C15A C32 C31A 158(4) no
C15 C15A C32 C33 24(5) no
C15 C15A C32 C33A 33(6) no
C15 C15A C32 C34A 18(5) no
C15 C15A C32A C31 164(5) no
C15 C15A C32A C31A 153(5) no
C15 C15A C32A C33 8(6) no
C15 C15A C32A C33A 9(6) no
C15 C15A C32A C48 127(5) no
C16 C15A C31 C30 143(2) no
C16 C15A C31 C30A 130.7(18) no
C16 C15A C31 C31A 91(4) no
C16 C15A C31 C32 -36.9(14) no
C16 C15A C31 C32A -35.5(17) no
C16 C15A C31 C48 25(3) no
C16 C15A C31 C48A 38(3) no
C31 C15A C16 C17 -120.5(18) no
C31 C15A C16 C17A -130.8(18) no
C31 C15A C16 C34 10(3) no
C31 C15A C16 C34A 17(2) no
C16 C15A C32 C16A -4.9(5) no
C16 C15A C32 C31 153.9(11) no
C16 C15A C32 C31A 146.3(11) no
C16 C15A C32 C33 12(3) no
C16 C15A C32 C33A 21(3) no
C16 C15A C32 C34A 6.2(12) no
C32 C15A C16 C17 -145.4(14) no
C32 C15A C16 C17A -155.7(16) no
C32 C15A C16 C34 -14.9(19) no
C32 C15A C16 C34A -8.4(17) no
C16 C15A C32A C31 153(3) no
C16 C15A C32A C31A 141.5(19) no
C16 C15A C32A C33 -3(2) no
C16 C15A C32A C33A -2(3) no
C16 C15A C32A C48 115(3) no
C32A C15A C16 C17 -136.2(18) no
C32A C15A C16 C17A -146.5(19) no
C32A C15A C16 C34 -6(3) no
C32A C15A C16 C34A 1(2) no
C16A C15A C31 C30 150(3) no
C16A C15A C31 C30A 138(3) no
C16A C15A C31 C31A 98(4) no
C16A C15A C31 C32 -29(3) no
C16A C15A C31 C32A -28(3) no
C16A C15A C31 C48 32(4) no
C16A C15A C31 C48A 46(4) no
C31 C15A C16A C16 -99(12) no
C31 C15A C16A C17 -121(3) no
C31 C15A C16A C17A -130(3) no
C31 C15A C16A C32 20.0(15) no
C31 C15A C16A C34 -4(4) no
C31 C15A C16A C34A 4(4) no
C16A C15A C32 C16A 0.0(12) no
C16A C15A C32 C31 158.8(18) no
C16A C15A C32 C31A 151.2(17) no
C16A C15A C32 C33 17(3) no
C16A C15A C32 C33A 26(4) no
C16A C15A C32 C34A 11.1(18) no
C32 C15A C16A C16 -119(12) no
C32 C15A C16A C17 -141(3) no
C32 C15A C16A C17A -150(3) no
C32 C15A C16A C32 0.0(6) no
C32 C15A C16A C34 -24(3) no
C32 C15A C16A C34A -16(3) no
C16A C15A C32A C31 159(3) no
C16A C15A C32A C31A 147(3) no
C16A C15A C32A C33 2(3) no
C16A C15A C32A C33A 3(3) no
C16A C15A C32A C48 121(4) no
C32A C15A C16A C16 -112(12) no
C32A C15A C16A C17 -134(3) no
C32A C15A C16A C17A -143(3) no
C32A C15A C16A C32 7.6(13) no
C32A C15A C16A C34 -16(4) no
C32A C15A C16A C34A -8(3) no
C31 C15A C32 C16A -158.8(14) no
C31 C15A C32 C31 0.0(6) no
C31 C15A C32 C31A -7.6(6) no
C31 C15A C32 C33 -142(2) no
C31 C15A C32 C33A -133(3) no
C31 C15A C32 C34A -147.8(12) no
C32 C15A C31 C30 179.5(17) no
C32 C15A C31 C30A 167.6(16) no
C32 C15A C31 C31A 127(3) no
C32 C15A C31 C32 0.0(9) no
C32 C15A C31 C32A 1.4(10) no
C32 C15A C31 C48 62(3) no
C32 C15A C31 C48A 75(2) no
C31 C15A C32A C31 0.0(9) no
C31 C15A C32A C31A -11.5(11) no
C31 C15A C32A C33 -156(4) no
C31 C15A C32A C33A -155(4) no
C31 C15A C32A C48 -38(2) no
C32A C15A C31 C30 178(3) no
C32A C15A C31 C30A 166(3) no
C32A C15A C31 C31A 126(4) no
C32A C15A C31 C32 -1(3) no
C32A C15A C31 C32A 0(3) no
C32A C15A C31 C48 60(3) no
C32A C15A C31 C48A 74(3) no
C15 C16 C17 C4 -12.6(15) no
C15 C16 C17 C4A -13.1(13) no
C15 C16 C17 C17A -27.2(15) no
C15 C16 C17 C18 137.7(12) no
C15 C16 C17 C18A 147.8(12) no
C15 C16 C17A C4 9(7) no
C15 C16 C17A C4A -1(4) no
C15 C16 C17A C15 0.0(6) no
C15 C16 C17A C17 156(3) no
C15 C16 C17A C18 146.0(12) no
C15 C16 C17A C18A 152.7(13) no
C15 C16 C34 C33 9.3(12) no
C15 C16 C34 C33A 5.7(12) no
C15 C16 C34 C35 -139.6(11) no
C15 C16 C34 C35A -144.9(12) no
C15 C16 C34A C16A 11.0(9) no
C15 C16 C34A C32 1.7(10) no
C15 C16 C34A C33 1(3) no
C15 C16 C34A C33A -3(3) no
C15 C16 C34A C35 -147.0(12) no
C15 C16 C34A C35A -151.7(14) no
C15A C16 C17 C4 -19.6(17) no
C15A C16 C17 C4A -20.1(16) no
C15A C16 C17 C17A -34.2(17) no
C15A C16 C17 C18 130.7(15) no
C15A C16 C17 C18A 140.8(15) no
C15A C16 C17A C4 3(7) no
C15A C16 C17A C4A -7(4) no
C15A C16 C17A C15 -6.0(10) no
C15A C16 C17A C17 150(3) no
C15A C16 C17A C18 140.1(15) no
C15A C16 C17A C18A 146.8(15) no
C15A C16 C34 C33 12.4(13) no
C15A C16 C34 C33A 8.7(12) no
C15A C16 C34 C35 -136.6(12) no
C15A C16 C34 C35A -141.9(13) no
C15A C16 C34A C16A 14.5(13) no
C15A C16 C34A C32 5.2(11) no
C15A C16 C34A C33 4(3) no
C15A C16 C34A C33A 1(3) no
C15A C16 C34A C35 -143.5(14) no
C15A C16 C34A C35A -148.2(15) no
C16A C16 C17 C4 -10(5) no
C16A C16 C17 C4A -11(5) no
C16A C16 C17 C17A -25(5) no
C16A C16 C17 C18 140(5) no
C16A C16 C17 C18A 150(5) no
C17 C16 C16A C15 -8(15) no
C17 C16 C16A C15A -32(15) no
C17 C16 C16A C17 0.0(6) no
C17 C16 C16A C17A 8.4(17) no
C17 C16 C16A C32 -124(5) no
C17 C16 C16A C34 -139(4) no
C17 C16 C16A C34A -141(4) no
C16A C16 C17A C4 13(8) no
C16A C16 C17A C4A 3(6) no
C16A C16 C17A C15 4(4) no
C16A C16 C17A C17 160(5) no
C16A C16 C17A C18 150(4) no
C16A C16 C17A C18A 157(4) no
C17A C16 C16A C15 -16(14) no
C17A C16 C16A C15A -40(14) no
C17A C16 C16A C17 -8(2) no
C17A C16 C16A C17A -0.0(13) no
C17A C16 C16A C32 -133(5) no
C17A C16 C16A C34 -147(3) no
C17A C16 C16A C34A -150(3) no
C16A C16 C34 C33 -3(4) no
C16A C16 C34 C33A -6(4) no
C16A C16 C34 C35 -152(4) no
C16A C16 C34 C35A -157(4) no
C34 C16 C16A C15 132(12) no
C34 C16 C16A C15A 107(12) no
C34 C16 C16A C17 139(4) no
C34 C16 C16A C17A 147(3) no
C34 C16 C16A C32 15(7) no
C34 C16 C16A C34 0.0(5) no
C34 C16 C16A C34A -2.4(10) no
C16A C16 C34A C16A 0(3) no
C16A C16 C34A C32 -9(4) no
C16A C16 C34A C33 -10(4) no
C16A C16 C34A C33A -14(4) no
C16A C16 C34A C35 -158(4) no
C16A C16 C34A C35A -163(4) no
C34A C16 C16A C15 134(12) no
C34A C16 C16A C15A 110(12) no
C34A C16 C16A C17 141(4) no
C34A C16 C16A C17A 150(3) no
C34A C16 C16A C32 17(6) no
C34A C16 C16A C34 2.4(14) no
C34A C16 C16A C34A 0.0(10) no
C17 C16 C34 C33 145.1(9) no
C17 C16 C34 C33A 141.5(9) no
C17 C16 C34 C35 -3.9(14) no
C17 C16 C34 C35A -9.2(16) no
C34 C16 C17 C4 -144.5(10) no
C34 C16 C17 C4A -145.0(9) no
C34 C16 C17 C17A -159.1(15) no
C34 C16 C17 C18 5.8(14) no
C34 C16 C17 C18A 15.9(15) no
C17 C16 C34A C16A 143(3) no
C17 C16 C34A C32 133.8(14) no
C17 C16 C34A C33 133(3) no
C17 C16 C34A C33A 130(2) no
C17 C16 C34A C35 -15(3) no
C17 C16 C34A C35A -20(3) no
C34A C16 C17 C4 -135.7(18) no
C34A C16 C17 C4A -136.2(17) no
C34A C16 C17 C17A -150(2) no
C34A C16 C17 C18 15(3) no
C34A C16 C17 C18A 25(3) no
C17A C16 C34 C33 137(2) no
C17A C16 C34 C33A 133(2) no
C17A C16 C34 C35 -12(3) no
C17A C16 C34 C35A -18(3) no
C34 C16 C17A C4 -121(6) no
C34 C16 C17A C4A -131(3) no
C34 C16 C17A C15 -129.9(19) no
C34 C16 C17A C17 26(4) no
C34 C16 C17A C18 16(3) no
C34 C16 C17A C18A 23(3) no
C17A C16 C34A C16A 127(4) no
C17A C16 C34A C32 118(4) no
C17A C16 C34A C33 117(4) no
C17A C16 C34A C33A 114(4) no
C17A C16 C34A C35 -31(4) no
C17A C16 C34A C35A -35(4) no
C34A C16 C17A C4 -105(8) no
C34A C16 C17A C4A -115(5) no
C34A C16 C17A C15 -114(4) no
C34A C16 C17A C17 41(6) no
C34A C16 C17A C18 32(4) no
C34A C16 C17A C18A 39(4) no
C15 C16A C17 C4 -13(3) no
C15 C16A C17 C4A -14(3) no
C15 C16A C17 C17A -35(3) no
C15 C16A C17 C18 130(3) no
C15 C16A C17 C18A 142(3) no
C15 C16A C17A C4 1(5) no
C15 C16A C17A C4A -4(4) no
C15 C16A C17A C15 0.0(10) no
C15 C16A C17A C17 148(5) no
C15 C16A C17A C18 138(3) no
C15 C16A C17A C18A 146(3) no
C15 C16A C32 C15 -0.0(11) no
C15 C16A C32 C15A -5.1(14) no
C15 C16A C32 C31 -39(4) no
C15 C16A C32 C31A -53(3) no
C15 C16A C32 C33 -171(3) no
C15 C16A C32 C33A -168(3) no
C15 C16A C32 C34A -169(3) no
C15 C16A C34 C33 21(4) no
C15 C16A C34 C33A 17(4) no
C15 C16A C34 C35 -121(4) no
C15 C16A C34 C35A -127(4) no
C15 C16A C34A C16 -161(6) no
C15 C16A C34A C32 9(3) no
C15 C16A C34A C33 11(4) no
C15 C16A C34A C33A 8(4) no
C15 C16A C34A C35 -136(3) no
C15 C16A C34A C35A -141(3) no
C15A C16A C17 C4 -23(3) no
C15A C16A C17 C4A -24(3) no
C15A C16A C17 C17A -45(3) no
C15A C16A C17 C18 120(3) no
C15A C16A C17 C18A 132(3) no
C15A C16A C17A C4 -7(5) no
C15A C16A C17A C4A -13(4) no
C15A C16A C17A C15 -8.3(16) no
C15A C16A C17A C17 139(5) no
C15A C16A C17A C18 130(3) no
C15A C16A C17A C18A 138(3) no
C15A C16A C32 C15 5(2) no
C15A C16A C32 C15A 0.0(19) no
C15A C16A C32 C31 -34(3) no
C15A C16A C32 C31A -48(3) no
C15A C16A C32 C33 -166(3) no
C15A C16A C32 C33A -163(3) no
C15A C16A C32 C34A -164(3) no
C15A C16A C34 C33 21(3) no
C15A C16A C34 C33A 17(3) no
C15A C16A C34 C35 -121(3) no
C15A C16A C34 C35A -127(3) no
C15A C16A C34A C16 -159(5) no
C15A C16A C34A C32 10.7(18) no
C15A C16A C34A C33 13(3) no
C15A C16A C34A C33A 9(3) no
C15A C16A C34A C35 -135(3) no
C15A C16A C34A C35A -140(3) no
C16 C16A C17 C4 171(5) no
C16 C16A C17 C4A 170(5) no
C16 C16A C17 C17A 148(6) no
C16 C16A C17 C18 -47(6) no
C16 C16A C17 C18A -35(6) no
C16 C16A C17A C4 -172(5) no
C16 C16A C17A C4A -177(4) no
C16 C16A C17A C15 -173(6) no
C16 C16A C17A C17 -26(6) no
C16 C16A C17A C18 -35(5) no
C16 C16A C17A C18A -27(5) no
C16 C16A C32 C15 151(8) no
C16 C16A C32 C15A 146(8) no
C16 C16A C32 C31 112(7) no
C16 C16A C32 C31A 99(7) no
C16 C16A C32 C33 -19(7) no
C16 C16A C32 C33A -16(7) no
C16 C16A C32 C34A -18(6) no
C16 C16A C34 C33 177(4) no
C16 C16A C34 C33A 174(4) no
C16 C16A C34 C35 35(4) no
C16 C16A C34 C35A 29(4) no
C16 C16A C34A C16 0.0(14) no
C16 C16A C34A C32 170(4) no
C16 C16A C34A C33 172(4) no
C16 C16A C34A C33A 168(4) no
C16 C16A C34A C35 24(4) no
C16 C16A C34A C35A 19(4) no
C17 C16A C32 C15 84(4) no
C17 C16A C32 C15A 79(4) no
C17 C16A C32 C31 44(5) no
C17 C16A C32 C31A 31(5) no
C17 C16A C32 C33 -87(4) no
C17 C16A C32 C33A -84(4) no
C17 C16A C32 C34A -85(4) no
C32 C16A C17 C4 -75(4) no
C32 C16A C17 C4A -76(4) no
C32 C16A C17 C17A -97(5) no
C32 C16A C17 C18 68(5) no
C32 C16A C17 C18A 80(4) no
C17 C16A C34 C33 155.1(10) no
C17 C16A C34 C33A 151.5(10) no
C17 C16A C34 C35 12.8(19) no
C17 C16A C34 C35A 7(3) no
C34 C16A C17 C4 -153.8(9) no
C34 C16A C17 C4A -154.9(10) no
C34 C16A C17 C17A -176(3) no
C34 C16A C17 C18 -11(2) no
C34 C16A C17 C18A 1(2) no
C17 C16A C34A C16 -22(2) no
C17 C16A C34A C32 148.0(16) no
C17 C16A C34A C33 149.8(18) no
C17 C16A C34A C33A 146.6(15) no
C17 C16A C34A C35 3(3) no
C17 C16A C34A C35A -2(3) no
C34A C16A C17 C4 -150.5(15) no
C34A C16A C17 C4A -151.6(16) no
C34A C16A C17 C17A -173(3) no
C34A C16A C17 C18 -8(3) no
C34A C16A C17 C18A 4(3) no
C17A C16A C32 C15 62(5) no
C17A C16A C32 C15A 57(5) no
C17A C16A C32 C31 23(7) no
C17A C16A C32 C31A 10(7) no
C17A C16A C32 C33 -109(5) no
C17A C16A C32 C33A -106(5) no
C17A C16A C32 C34A -107(6) no
C32 C16A C17A C4 -45(7) no
C32 C16A C17A C4A -51(6) no
C32 C16A C17A C15 -46(4) no
C32 C16A C17A C17 101(7) no
C32 C16A C17A C18 92(6) no
C32 C16A C17A C18A 100(5) no
C17A C16A C34 C33 154.4(16) no
C17A C16A C34 C33A 150.8(16) no
C17A C16A C34 C35 12(3) no
C17A C16A C34 C35A 6(3) no
C34 C16A C17A C4 -143(3) no
C34 C16A C17A C4A -148.1(18) no
C34 C16A C17A C15 -144(4) no
C34 C16A C17A C17 4(5) no
C34 C16A C17A C18 -6(3) no
C34 C16A C17A C18A 2(3) no
C17A C16A C34A C16 -23(2) no
C17A C16A C34A C32 147(3) no
C17A C16A C34A C33 148(3) no
C17A C16A C34A C33A 145(2) no
C17A C16A C34A C35 1(3) no
C17A C16A C34A C35A -4(3) no
C34A C16A C17A C4 -139(3) no
C34A C16A C17A C4A -144(3) no
C34A C16A C17A C15 -140(4) no
C34A C16A C17A C17 7(6) no
C34A C16A C17A C18 -2(4) no
C34A C16A C17A C18A 6(4) no
C32 C16A C34 C33 5.6(8) no
C32 C16A C34 C33A 2.0(8) no
C32 C16A C34 C35 -136.7(13) no
C32 C16A C34 C35A -142.5(15) no
C34 C16A C32 C15 165(3) no
C34 C16A C32 C15A 159.6(18) no
C34 C16A C32 C31 125.3(18) no
C34 C16A C32 C31A 112.1(17) no
C34 C16A C32 C33 -6.0(9) no
C34 C16A C32 C33A -3.0(11) no
C34 C16A C32 C34A -4.6(5) no
C32 C16A C34A C16 -170(4) no
C32 C16A C34A C32 0.0(4) no
C32 C16A C34A C33 1.8(16) no
C32 C16A C34A C33A -1.4(12) no
C32 C16A C34A C35 -145.2(18) no
C32 C16A C34A C35A -150(2) no
C34A C16A C32 C15 169(3) no
C34A C16A C32 C15A 164(2) no
C34A C16A C32 C31 130(2) no
C34A C16A C32 C31A 117(2) no
C34A C16A C32 C33 -1.4(13) no
C34A C16A C32 C33A 1.7(14) no
C34A C16A C32 C34A 0.0(11) no
C4 C17 C17A C4 0.0(4) no
C4 C17 C17A C4A -2.5(8) no
C4 C17 C17A C15 -127(9) no
C4 C17 C17A C16 -167(3) no
C4 C17 C17A C16A -158(4) no
C4 C17 C18 C19 15.8(10) no
C4 C17 C18 C19A 7.2(9) no
C4 C17 C18 C36 144.2(8) no
C4 C17 C18 C36A 154.6(7) no
C4 C17 C18A C18 42(10) no
C4 C17 C18A C19 23(2) no
C4 C17 C18A C19A 15.1(19) no
C4 C17 C18A C36 131(3) no
C4 C17 C18A C36A 145.3(19) no
C4A C17 C17A C4 2.5(11) no
C4A C17 C17A C4A 0.0(8) no
C4A C17 C17A C15 -125(9) no
C4A C17 C17A C16 -165(4) no
C4A C17 C17A C16A -156(5) no
C4A C17 C18 C19 8.7(14) no
C4A C17 C18 C19A 0.1(13) no
C4A C17 C18 C36 137.2(12) no
C4A C17 C18 C36A 147.5(10) no
C4A C17 C18A C18 36(10) no
C4A C17 C18A C19 17(3) no
C4A C17 C18A C19A 9(3) no
C4A C17 C18A C36 125(3) no
C4A C17 C18A C36A 140(2) no
C16 C17 C17A C4 167(3) no
C16 C17 C17A C4A 165(4) no
C16 C17 C17A C15 40(7) no
C16 C17 C17A C16 0.0(6) no
C16 C17 C17A C16A 9.0(16) no
C16 C17 C18 C19 -137.6(10) no
C16 C17 C18 C19A -146.2(10) no
C16 C17 C18 C36 -9.1(15) no
C16 C17 C18 C36A 1.2(13) no
C16 C17 C18A C18 -119(9) no
C16 C17 C18A C19 -138.8(15) no
C16 C17 C18A C19A -146.2(13) no
C16 C17 C18A C36 -30(4) no
C16 C17 C18A C36A -16(3) no
C16A C17 C17A C4 158(5) no
C16A C17 C17A C4A 156(5) no
C16A C17 C17A C15 31(6) no
C16A C17 C17A C16 -9(2) no
C16A C17 C17A C16A 0.0(15) no
C16A C17 C18 C19 -126.9(16) no
C16A C17 C18 C19A -135.5(15) no
C16A C17 C18 C36 2(2) no
C16A C17 C18 C36A 11.9(18) no
C16A C17 C18A C18 -112(10) no
C16A C17 C18A C19 -131(2) no
C16A C17 C18A C19A -138.4(19) no
C16A C17 C18A C36 -22(5) no
C16A C17 C18A C36A -8(4) no
C4 C17A C18 C19 22.5(12) no
C4 C17A C18 C19A 12.9(10) no
C4 C17A C18 C36 147.9(9) no
C4 C17A C18 C36A 158.9(9) no
C4 C17A C18A C18 56(10) no
C4 C17A C18A C19 28.1(17) no
C4 C17A C18A C19A 19.8(16) no
C4 C17A C18A C36 135(3) no
C4 C17A C18A C36A 148.3(17) no
C4A C17A C18 C19 16.9(15) no
C4A C17A C18 C19A 7.3(14) no
C4A C17A C18 C36 142.2(12) no
C4A C17A C18 C36A 153.3(12) no
C4A C17A C18A C18 52(10) no
C4A C17A C18A C19 24(3) no
C4A C17A C18A C19A 16(2) no
C4A C17A C18A C36 131(3) no
C4A C17A C18A C36A 144.2(18) no
C15 C17A C18 C19 -102(3) no
C15 C17A C18 C19A -111(3) no
C15 C17A C18 C36 23(3) no
C15 C17A C18 C36A 35(3) no
C15 C17A C18A C18 -77(11) no
C15 C17A C18A C19 -105(4) no
C15 C17A C18A C19A -113(4) no
C15 C17A C18A C36 2(5) no
C15 C17A C18A C36A 15(5) no
C16 C17A C18 C19 -141.5(14) no
C16 C17A C18 C19A -151.2(14) no
C16 C17A C18 C36 -16.2(19) no
C16 C17A C18 C36A -5.1(16) no
C16 C17A C18A C18 -110(10) no
C16 C17A C18A C19 -138.2(17) no
C16 C17A C18A C19A -146.4(16) no
C16 C17A C18A C36 -31(3) no
C16 C17A C18A C36A -18(3) no
C16A C17A C18 C19 -130(2) no
C16A C17A C18 C19A -140(2) no
C16A C17A C18 C36 -5(3) no
C16A C17A C18 C36A 6(3) no
C16A C17A C18A C18 -101(10) no
C16A C17A C18A C19 -129(3) no
C16A C17A C18A C19A -138(3) no
C16A C17A C18A C36 -22(4) no
C16A C17A C18A C36A -9(4) no
C17 C18 C19 C5 -10.1(11) no
C17 C18 C19 C5A -8.9(9) no
C17 C18 C19 C20 119.5(14) no
C17 C18 C19 C20A 126.6(17) no
C17 C18 C19 C38A 141.2(8) no
C17 C18 C19A C5 3(2) no
C17 C18 C19A C5A 1.4(16) no
C17 C18 C19A C20 132.6(18) no
C17 C18 C19A C20A 138(2) no
C17 C18 C36 C35 10.1(16) no
C17 C18 C36 C35A 10.9(13) no
C17 C18 C36 C36A 30.4(18) no
C17 C18 C36 C37 -124.7(14) no
C17 C18 C36 C37A -127(2) no
C17 C18 C36 C38A -140.4(10) no
C17 C18 C36A C18A 14.4(9) no
C17 C18 C36A C35 -21(5) no
C17 C18 C36A C35A -8(3) no
C17 C18 C36A C36 -153(3) no
C17 C18 C36A C37 -138.4(13) no
C17 C18 C36A C37A -142.6(17) no
C17A C18 C19 C5 -14.6(11) no
C17A C18 C19 C5A -13.5(10) no
C17A C18 C19 C20 115.0(15) no
C17A C18 C19 C20A 122.1(18) no
C17A C18 C19 C38A 136.7(9) no
C17A C18 C19A C5 -1(2) no
C17A C18 C19A C5A -2.7(17) no
C17A C18 C19A C20 128.5(19) no
C17A C18 C19A C20A 134(2) no
C17A C18 C36 C35 12.7(15) no
C17A C18 C36 C35A 13.4(13) no
C17A C18 C36 C36A 33.0(18) no
C17A C18 C36 C37 -122.1(15) no
C17A C18 C36 C37A -124(2) no
C17A C18 C36 C38A -137.8(10) no
C17A C18 C36A C18A 17.3(11) no
C17A C18 C36A C35 -19(5) no
C17A C18 C36A C35A -5(3) no
C17A C18 C36A C36 -150(3) no
C17A C18 C36A C37 -135.5(14) no
C17A C18 C36A C37A -139.7(18) no
C18A C18 C19 C5 -2(4) no
C18A C18 C19 C5A -1(4) no
C18A C18 C19 C20 128(4) no
C18A C18 C19 C20A 135(4) no
C18A C18 C19 C38A 150(4) no
C19 C18 C18A C17 -28(11) no
C19 C18 C18A C17A -41(11) no
C19 C18 C18A C19 0.0(6) no
C19 C18 C18A C19A 7.3(11) no
C19 C18 C18A C36 -140(4) no
C19 C18 C18A C36A -145(3) no
C18A C18 C19A C5 12(4) no
C18A C18 C19A C5A 11(4) no
C18A C18 C19A C20 142(3) no
C18A C18 C19A C20A 148(3) no
C19A C18 C18A C17 -36(10) no
C19A C18 C18A C17A -48(10) no
C19A C18 C18A C19 -7.3(14) no
C19A C18 C18A C19A 0.0(11) no
C19A C18 C18A C36 -147(3) no
C19A C18 C18A C36A -152(3) no
C18A C18 C36 C35 -7(4) no
C18A C18 C36 C35A -6(4) no
C18A C18 C36 C36A 14(4) no
C18A C18 C36 C37 -141(3) no
C18A C18 C36 C37A -144(4) no
C18A C18 C36 C38A -157(3) no
C36 C18 C18A C17 112(10) no
C36 C18 C18A C17A 99(10) no
C36 C18 C18A C19 140(4) no
C36 C18 C18A C19A 147(3) no
C36 C18 C18A C36 0.0(6) no
C36 C18 C18A C36A -4.7(12) no
C18A C18 C36A C18A 0(3) no
C18A C18 C36A C35 -36(6) no
C18A C18 C36A C35A -22(4) no
C18A C18 C36A C36 -167(4) no
C18A C18 C36A C37 -153(3) no
C18A C18 C36A C37A -157(3) no
C36A C18 C18A C17 117(9) no
C36A C18 C18A C17A 104(10) no
C36A C18 C18A C19 145(3) no
C36A C18 C18A C19A 152(3) no
C36A C18 C18A C36 4.7(15) no
C36A C18 C18A C36A 0.0(11) no
C19 C18 C36 C35 142.7(11) no
C19 C18 C36 C35A 143.5(9) no
C19 C18 C36 C36A 163.0(16) no
C19 C18 C36 C37 7.9(19) no
C19 C18 C36 C37A 6(3) no
C19 C18 C36 C38A -7.8(10) no
C36 C18 C19 C5 -143.7(10) no
C36 C18 C19 C5A -142.6(10) no
C36 C18 C19 C20 -14(2) no
C36 C18 C19 C20A -7(3) no
C36 C18 C19 C38A 7.6(10) no
C19 C18 C36A C18A 147(3) no
C19 C18 C36A C35 111(5) no
C19 C18 C36A C35A 125(3) no
C19 C18 C36A C36 -20(4) no
C19 C18 C36A C37 -6(3) no
C19 C18 C36A C37A -10(3) no
C36A C18 C19 C5 -136(2) no
C36A C18 C19 C5A -135(2) no
C36A C18 C19 C20 -7(3) no
C36A C18 C19 C20A 0(3) no
C36A C18 C19 C38A 15(2) no
C19A C18 C36 C35 139.0(19) no
C19A C18 C36 C35A 139.7(19) no
C19A C18 C36 C36A 159(3) no
C19A C18 C36 C37 4(3) no
C19A C18 C36 C37A 2(4) no
C19A C18 C36 C38A -12(2) no
C36 C18 C19A C5 -132.1(18) no
C36 C18 C19A C5A -133.6(16) no
C36 C18 C19A C20 -2(3) no
C36 C18 C19A C20A 3(4) no
C19A C18 C36A C18A 139(4) no
C19A C18 C36A C35 103(6) no
C19A C18 C36A C35A 117(4) no
C19A C18 C36A C36 -28(6) no
C19A C18 C36A C37 -14(4) no
C19A C18 C36A C37A -18(5) no
C36A C18 C19A C5 -121(4) no
C36A C18 C19A C5A -122(3) no
C36A C18 C19A C20 9(5) no
C36A C18 C19A C20A 14(5) no
C36 C18 C36A C18A 167(4) no
C36 C18 C36A C35 132(7) no
C36 C18 C36A C35A 145(6) no
C36 C18 C36A C36 0.0(15) no
C36 C18 C36A C37 15(3) no
C36 C18 C36A C37A 10(2) no
C36A C18 C36 C35 -20(4) no
C36A C18 C36 C35A -20(4) no
C36A C18 C36 C36A 0(4) no
C36A C18 C36 C37 -155(4) no
C36A C18 C36 C37A -157(5) no
C36A C18 C36 C38A -171(4) no
C17 C18A C19 C5 -15.2(19) no
C17 C18A C19 C5A -14.0(18) no
C17 C18A C19 C20 103(3) no
C17 C18A C19 C20A 112(3) no
C17 C18A C19 C38A 136.0(18) no
C17 C18A C19A C5 -5(3) no
C17 C18A C19A C5A -6(2) no
C17 C18A C19A C20 117(3) no
C17 C18A C19A C20A 124(3) no
C17 C18A C36 C35 28(4) no
C17 C18A C36 C35A 28(4) no
C17 C18A C36 C36A 50(4) no
C17 C18A C36 C37 -96(5) no
C17 C18A C36 C37A -94(5) no
C17 C18A C36 C38A -122(4) no
C17 C18A C36A C18 -153(5) no
C17 C18A C36A C35 5(5) no
C17 C18A C36A C35A 10(4) no
C17 C18A C36A C36 -139(4) no
C17 C18A C36A C37 -120(4) no
C17 C18A C36A C37A -124(4) no
C17A C18A C19 C5 -20.4(17) no
C17A C18A C19 C5A -19.2(17) no
C17A C18A C19 C20 98(3) no
C17A C18A C19 C20A 107(3) no
C17A C18A C19 C38A 130.7(17) no
C17A C18A C19A C5 -10(3) no
C17A C18A C19A C5A -10.1(19) no
C17A C18A C19A C20 113(3) no
C17A C18A C19A C20A 120(3) no
C17A C18A C36 C35 26(3) no
C17A C18A C36 C35A 26(3) no
C17A C18A C36 C36A 48(3) no
C17A C18A C36 C37 -98(4) no
C17A C18A C36 C37A -96(5) no
C17A C18A C36 C38A -124(3) no
C17A C18A C36A C18 -153(4) no
C17A C18A C36A C35 5(4) no
C17A C18A C36A C35A 10(3) no
C17A C18A C36A C36 -139(4) no
C17A C18A C36A C37 -121(3) no
C17A C18A C36A C37A -125(3) no
C18 C18A C19 C5 178(4) no
C18 C18A C19 C5A 179(4) no
C18 C18A C19 C20 -63(4) no
C18 C18A C19 C20A -55(4) no
C18 C18A C19 C38A -31(4) no
C18 C18A C19A C5 -169(3) no
C18 C18A C19A C5A -170(3) no
C18 C18A C19A C20 -47(4) no
C18 C18A C19A C20A -40(4) no
C18 C18A C36 C35 174(3) no
C18 C18A C36 C35A 174(3) no
C18 C18A C36 C36A -164(4) no
C18 C18A C36 C37 50(4) no
C18 C18A C36 C37A 53(5) no
C18 C18A C36 C38A 24(4) no
C18 C18A C36A C18 0.0(13) no
C18 C18A C36A C35 158(4) no
C18 C18A C36A C35A 163(3) no
C18 C18A C36A C36 14(5) no
C18 C18A C36A C37 32(4) no
C18 C18A C36A C37A 28(4) no
C19 C18A C36 C35 150.8(9) no
C19 C18A C36 C35A 151.1(9) no
C19 C18A C36 C36A 173(2) no
C19 C18A C36 C37 27(3) no
C19 C18A C36 C37A 29(4) no
C19 C18A C36 C38A 0.7(11) no
C36 C18A C19 C5 -151.8(10) no
C36 C18A C19 C5A -150.6(10) no
C36 C18A C19 C20 -33(3) no
C36 C18A C19 C20A -25(3) no
C36 C18A C19 C38A -0.7(10) no
C19 C18A C36A C18 -20.7(17) no
C19 C18A C36A C35 137(3) no
C19 C18A C36A C35A 142.4(17) no
C19 C18A C36A C36 -7(4) no
C19 C18A C36A C37 12(3) no
C19 C18A C36A C37A 8(3) no
C36A C18A C19 C5 -149.9(16) no
C36A C18A C19 C5A -148.8(16) no
C36A C18A C19 C20 -31(3) no
C36A C18A C19 C20A -23(3) no
C36A C18A C19 C38A 1.2(17) no
C19A C18A C36 C35 151.3(14) no
C19A C18A C36 C35A 151.7(14) no
C19A C18A C36 C36A 174(3) no
C19A C18A C36 C37 28(3) no
C19A C18A C36 C37A 30(4) no
C19A C18A C36 C38A 1.3(16) no
C36 C18A C19A C5 -144.9(14) no
C36 C18A C19A C5A -145.4(12) no
C36 C18A C19A C20 -23(3) no
C36 C18A C19A C20A -16(4) no
C19A C18A C36A C18 -20.4(18) no
C19A C18A C36A C35 137(3) no
C19A C18A C36A C35A 143(2) no
C19A C18A C36A C36 -7(5) no
C19A C18A C36A C37 12(3) no
C19A C18A C36A C37A 8(4) no
C36A C18A C19A C5 -143.1(19) no
C36A C18A C19A C5A -143.7(18) no
C36A C18A C19A C20 -21(4) no
C36A C18A C19A C20A -14(4) no
C5 C19 C20 C21 -4(3) no
C5 C19 C20 C21A -15(3) no
C5 C19 C20 C38 147.8(9) no
C5 C19 C20 C38A 152.6(10) no
C5 C19 C20 C39A 142.2(10) no
C5 C19 C20A C21 1(5) no
C5 C19 C20A C21A -8(6) no
C5 C19 C20A C38 143.0(19) no
C5 C19 C20A C38A 149.9(13) no
C5 C19 C38A C20 -63(3) no
C5 C19 C38A C20A -68(3) no
C5 C19 C38A C36 92(3) no
C5 C19 C38A C37 74(4) no
C5 C19 C38A C37A 84(3) no
C5 C19 C38A C38 -48(6) no
C5 C19 C38A C39 -42(4) no
C5 C19 C38A C39A -49(5) no
C5A C19 C20 C21 -10(3) no
C5A C19 C20 C21A -21(3) no
C5A C19 C20 C38 141.5(12) no
C5A C19 C20 C38A 146.3(12) no
C5A C19 C20 C39A 136.0(13) no
C5A C19 C20A C21 -5(6) no
C5A C19 C20A C21A -14(6) no
C5A C19 C20A C38 137(2) no
C5A C19 C20A C38A 143.5(16) no
C5A C19 C38A C20 -78(3) no
C5A C19 C38A C20A -83(3) no
C5A C19 C38A C36 76(3) no
C5A C19 C38A C37 59(4) no
C5A C19 C38A C37A 69(4) no
C5A C19 C38A C38 -64(6) no
C5A C19 C38A C39 -57(4) no
C5A C19 C38A C39A -64(4) no
C18 C19 C20 C21 -127.8(17) no
C18 C19 C20 C21A -139.5(17) no
C18 C19 C20 C38 24(2) no
C18 C19 C20 C38A 28.3(17) no
C18 C19 C20 C39A 18(3) no
C18 C19 C20A C21 -128(3) no
C18 C19 C20A C21A -138(3) no
C18 C19 C20A C38 13(5) no
C18 C19 C20A C38A 20(4) no
C18 C19 C38A C20 -160.0(13) no
C18 C19 C38A C20A -165.3(16) no
C18 C19 C38A C36 -5.5(9) no
C18 C19 C38A C37 -23(2) no
C18 C19 C38A C37A -13.2(14) no
C18 C19 C38A C38 -145(5) no
C18 C19 C38A C39 -139.2(17) no
C18 C19 C38A C39A -146(3) no
C18A C19 C20 C21 -113(3) no
C18A C19 C20 C21A -125(3) no
C18A C19 C20 C38 38(3) no
C18A C19 C20 C38A 43(3) no
C18A C19 C20 C39A 33(3) no
C18A C19 C20A C21 -115(4) no
C18A C19 C20A C21A -125(4) no
C18A C19 C20A C38 26(5) no
C18A C19 C20A C38A 33(5) no
C18A C19 C38A C20 -153.9(13) no
C18A C19 C38A C20A -159.2(16) no
C18A C19 C38A C36 0.6(12) no
C18A C19 C38A C37 -17(3) no
C18A C19 C38A C37A -7.1(17) no
C18A C19 C38A C38 -139(4) no
C18A C19 C38A C39 -133.1(17) no
C18A C19 C38A C39A -140(3) no
C20 C19 C38A C20 0.0(8) no
C20 C19 C38A C20A -5.3(9) no
C20 C19 C38A C36 154.5(17) no
C20 C19 C38A C37 137(3) no
C20 C19 C38A C37A 147(2) no
C20 C19 C38A C38 15(4) no
C20 C19 C38A C39 20.8(14) no
C20 C19 C38A C39A 14.0(19) no
C38A C19 C20 C21 -156(3) no
C38A C19 C20 C21A -168(3) no
C38A C19 C20 C38 -4.8(12) no
C38A C19 C20 C38A 0.0(12) no
C38A C19 C20 C39A -10.3(14) no
C20A C19 C38A C20 5(3) no
C20A C19 C38A C20A 0(3) no
C20A C19 C38A C36 160(3) no
C20A C19 C38A C37 142(4) no
C20A C19 C38A C37A 152(4) no
C20A C19 C38A C38 20(5) no
C20A C19 C38A C39 26(3) no
C20A C19 C38A C39A 19(3) no
C38A C19 C20A C21 -149(6) no
C38A C19 C20A C21A -158(6) no
C38A C19 C20A C38 -7.0(15) no
C38A C19 C20A C38A 0.0(12) no
C5 C19A C20 C21 6(3) no
C5 C19A C20 C21A -6(3) no
C5 C19A C20 C22A 66(4) no
C5 C19A C20 C38 151.9(13) no
C5 C19A C20 C38A 158.4(15) no
C5 C19A C20 C39A 144.1(13) no
C5 C19A C20A C21 12(4) no
C5 C19A C20A C21A 3(5) no
C5 C19A C20A C38 145(2) no
C5 C19A C20A C38A 154.0(17) no
C5A C19A C20 C21 -1(3) no
C5A C19A C20 C21A -13(3) no
C5A C19A C20 C22A 59(4) no
C5A C19A C20 C38 145.4(16) no
C5A C19A C20 C38A 151.9(17) no
C5A C19A C20 C39A 137.5(15) no
C5A C19A C20A C21 6(5) no
C5A C19A C20A C21A -4(5) no
C5A C19A C20A C38 139(2) no
C5A C19A C20A C38A 147.8(19) no
C18 C19A C20 C21 -134(2) no
C18 C19A C20 C21A -147(2) no
C18 C19A C20 C22A -74(4) no
C18 C19A C20 C38 12(3) no
C18 C19A C20 C38A 18(3) no
C18 C19A C20 C39A 4(3) no
C18 C19A C20A C21 -132(3) no
C18 C19A C20A C21A -141(3) no
C18 C19A C20A C38 2(4) no
C18 C19A C20A C38A 10(4) no
C18A C19A C20 C21 -119(3) no
C18A C19A C20 C21A -132(3) no
C18A C19A C20 C22A -59(5) no
C18A C19A C20 C38 27(4) no
C18A C19A C20 C38A 33(3) no
C18A C19A C20 C39A 19(4) no
C18A C19A C20A C21 -118(4) no
C18A C19A C20A C21A -128(4) no
C18A C19A C20A C38 15(5) no
C18A C19A C20A C38A 24(4) no
C19 C20 C21 C7 -2(3) no
C19 C20 C21 C7A -6(3) no
C19 C20 C21 C22 145.0(16) no
C19 C20 C21 C22A 156.4(17) no
C19 C20 C21 C23A 134.8(16) no
C19 C20 C21A C7 23(6) no
C19 C20 C21A C7A 15(5) no
C19 C20 C21A C22 149.5(16) no
C19 C20 C21A C22A 159.3(16) no
C19 C20 C38 C22A -163.0(12) no
C19 C20 C38 C37 -27.2(17) no
C19 C20 C38 C37A -20.4(15) no
C19 C20 C38 C38A 13.5(18) no
C19 C20 C38 C39 -158.5(11) no
C19 C20 C38 C39A -168.5(14) no
C19 C20 C38A C19 0.0(6) no
C19 C20 C38A C36 -26.7(18) no
C19 C20 C38A C37 -70(4) no
C19 C20 C38A C37A -47(3) no
C19 C20 C38A C38 -167(3) no
C19 C20 C38A C39 -161.4(12) no
C19 C20 C38A C39A -168.1(15) no
C19 C20 C39A C22 -151.0(15) no
C19 C20 C39A C22A -159.1(15) no
C19 C20 C39A C38 14(3) no
C19 C20 C39A C38A 15(2) no
C19 C20 C39A C39 -142(3) no
C19 C20 C39A C40 -101(3) no
C19 C20 C39A C40A -85(4) no
C19A C20 C21 C7 -7(3) no
C19A C20 C21 C7A -11(3) no
C19A C20 C21 C22 139.5(17) no
C19A C20 C21 C22A 150.9(17) no
C19A C20 C21 C23A 129.2(17) no
C19A C20 C21A C7 17(6) no
C19A C20 C21A C7A 9(5) no
C19A C20 C21A C22 144.0(17) no
C19A C20 C21A C22A 153.8(17) no
C19A C20 C22A C21 -82(4) no
C19A C20 C22A C21A -88(4) no
C19A C20 C22A C22 -32(8) no
C19A C20 C22A C23 -39(5) no
C19A C20 C22A C23A -47(6) no
C19A C20 C22A C38 92(4) no
C19A C20 C22A C39 88(4) no
C19A C20 C22A C39A 95(4) no
C19A C20 C38 C22A -158.0(13) no
C19A C20 C38 C37 -22.3(18) no
C19A C20 C38 C37A -15.4(15) no
C19A C20 C38 C38A 18.5(19) no
C19A C20 C38 C39 -153.6(12) no
C19A C20 C38 C39A -163.5(15) no
C19A C20 C38A C19 4.7(9) no
C19A C20 C38A C36 -22.0(19) no
C19A C20 C38A C37 -65(4) no
C19A C20 C38A C37A -42(3) no
C19A C20 C38A C38 -162(3) no
C19A C20 C38A C39 -156.6(13) no
C19A C20 C38A C39A -163.4(16) no
C19A C20 C39A C22 -144.9(16) no
C19A C20 C39A C22A -153.1(16) no
C19A C20 C39A C38 20(4) no
C19A C20 C39A C38A 21(2) no
C19A C20 C39A C39 -136(4) no
C19A C20 C39A C40 -95(3) no
C19A C20 C39A C40A -79(4) no
C21 C20 C22A C21 0.0(9) no
C21 C20 C22A C21A -6.9(10) no
C21 C20 C22A C22 49(5) no
C21 C20 C22A C23 42.5(18) no
C21 C20 C22A C23A 35(3) no
C21 C20 C22A C38 173.9(19) no
C21 C20 C22A C39 169(3) no
C21 C20 C22A C39A 177(3) no
C22A C20 C21 C7 -158(2) no
C22A C20 C21 C7A -162(2) no
C22A C20 C21 C22 -11.4(15) no
C22A C20 C21 C22A 0.0(15) no
C22A C20 C21 C23A -21.7(17) no
C21 C20 C38 C22A -4.3(9) no
C21 C20 C38 C37 131.5(13) no
C21 C20 C38 C37A 138.4(11) no
C21 C20 C38 C38A 172.3(16) no
C21 C20 C38 C39 0.2(14) no
C21 C20 C38 C39A -9.7(19) no
C38 C20 C21 C7 -151.7(10) no
C38 C20 C21 C7A -155.6(10) no
C38 C20 C21 C22 -5.0(16) no
C38 C20 C21 C22A 6.4(14) no
C38 C20 C21 C23A -15.3(19) no
C21 C20 C38A C19 157(3) no
C21 C20 C38A C36 130.4(18) no
C21 C20 C38A C37 87(4) no
C21 C20 C38A C37A 111(3) no
C21 C20 C38A C38 -10(4) no
C21 C20 C38A C39 -4(3) no
C21 C20 C38A C39A -11(3) no
C38A C20 C21 C7 -147.9(19) no
C38A C20 C21 C7A -151.8(19) no
C38A C20 C21 C22 -1(3) no
C38A C20 C21 C22A 10(3) no
C38A C20 C21 C23A -11(3) no
C21 C20 C39A C22 6.0(10) no
C21 C20 C39A C22A -2.2(10) no
C21 C20 C39A C38 171(3) no
C21 C20 C39A C38A 172.1(14) no
C21 C20 C39A C39 15(4) no
C21 C20 C39A C40 56(3) no
C21 C20 C39A C40A 72(4) no
C39A C20 C21 C7 -155.4(13) no
C39A C20 C21 C7A -159.3(12) no
C39A C20 C21 C22 -8.7(14) no
C39A C20 C21 C22A 2.7(12) no
C39A C20 C21 C23A -19.0(17) no
C21A C20 C22A C21 7(3) no
C21A C20 C22A C21A 0(3) no
C21A C20 C22A C22 56(6) no
C21A C20 C22A C23 49(3) no
C21A C20 C22A C23A 42(4) no
C21A C20 C22A C38 -179(3) no
C21A C20 C22A C39 176(4) no
C21A C20 C22A C39A -177(3) no
C22A C20 C21A C7 -137(5) no
C22A C20 C21A C7A -144(5) no
C22A C20 C21A C22 -9.8(13) no
C22A C20 C21A C22A 0.0(13) no
C21A C20 C38 C22A 1(3) no
C21A C20 C38 C37 136(3) no
C21A C20 C38 C37A 143(3) no
C21A C20 C38 C38A 177(3) no
C21A C20 C38 C39 5(3) no
C21A C20 C38 C39A -5(3) no
C38 C20 C21A C7 -138(3) no
C38 C20 C21A C7A -145(3) no
C38 C20 C21A C22 -11(4) no
C38 C20 C21A C22A -1(3) no
C21A C20 C38A C19 163(5) no
C21A C20 C38A C36 136(4) no
C21A C20 C38A C37 93(6) no
C21A C20 C38A C37A 116(5) no
C21A C20 C38A C38 -4(6) no
C21A C20 C38A C39 2(5) no
C21A C20 C38A C39A -5(5) no
C38A C20 C21A C7 -136(4) no
C38A C20 C21A C7A -144(3) no
C38A C20 C21A C22 -9(5) no
C38A C20 C21A C22A 1(5) no
C21A C20 C39A C22 11(2) no
C21A C20 C39A C22A 3(3) no
C21A C20 C39A C38 176(3) no
C21A C20 C39A C38A 177(3) no
C21A C20 C39A C39 20(4) no
C21A C20 C39A C40 61(3) no
C21A C20 C39A C40A 77(4) no
C39A C20 C21A C7 -139(4) no
C39A C20 C21A C7A -147(3) no
C39A C20 C21A C22 -13(3) no
C39A C20 C21A C22A -3(3) no
C22A C20 C38 C22A 0.0(10) no
C22A C20 C38 C37 135.8(16) no
C22A C20 C38 C37A 142.6(14) no
C22A C20 C38 C38A 176.5(19) no
C22A C20 C38 C39 4.5(12) no
C22A C20 C38 C39A -5.5(16) no
C38 C20 C22A C21 -173.9(17) no
C38 C20 C22A C21A 179.2(17) no
C38 C20 C22A C22 -125(6) no
C38 C20 C22A C23 -131(3) no
C38 C20 C22A C23A -139(3) no
C38 C20 C22A C38 0.0(6) no
C38 C20 C22A C39 -4.4(12) no
C38 C20 C22A C39A 2.7(8) no
C22A C20 C38A C19 163.7(14) no
C22A C20 C38A C36 136.9(18) no
C22A C20 C38A C37 94(4) no
C22A C20 C38A C37A 117(3) no
C22A C20 C38A C38 -3(3) no
C22A C20 C38A C39 2.3(13) no
C22A C20 C38A C39A -4.5(16) no
C38A C20 C22A C21 -172.6(18) no
C38A C20 C22A C21A -179.5(18) no
C38A C20 C22A C22 -123(6) no
C38A C20 C22A C23 -130(3) no
C38A C20 C22A C23A -138(3) no
C38A C20 C22A C38 1.2(12) no
C38A C20 C22A C39 -3.2(18) no
C38A C20 C22A C39A 3.9(15) no
C22A C20 C39A C22 8.2(13) no
C22A C20 C39A C22A 0.0(13) no
C22A C20 C39A C38 173(4) no
C22A C20 C39A C38A 174(3) no
C22A C20 C39A C39 17(3) no
C22A C20 C39A C40 58(3) no
C22A C20 C39A C40A 74(4) no
C39A C20 C22A C21 -177(3) no
C39A C20 C22A C21A 177(3) no
C39A C20 C22A C22 -127(6) no
C39A C20 C22A C23 -134(3) no
C39A C20 C22A C23A -142(4) no
C39A C20 C22A C38 -2.7(13) no
C39A C20 C22A C39 -7.1(13) no
C39A C20 C22A C39A 0.0(12) no
C38 C20 C38A C19 167(4) no
C38 C20 C38A C36 140(5) no
C38 C20 C38A C37 97(6) no
C38 C20 C38A C37A 120(6) no
C38 C20 C38A C38 0.0(15) no
C38 C20 C38A C39 6(3) no
C38 C20 C38A C39A -1(3) no
C38A C20 C38 C22A -177(4) no
C38A C20 C38 C37 -41(4) no
C38A C20 C38 C37A -34(4) no
C38A C20 C38 C38A 0(3) no
C38A C20 C38 C39 -172(4) no
C38A C20 C38 C39A 178(4) no
C38 C20 C39A C22 -165(4) no
C38 C20 C39A C22A -173(4) no
C38 C20 C39A C38 0.0(14) no
C38 C20 C39A C38A 1.0(19) no
C38 C20 C39A C39 -156(6) no
C38 C20 C39A C40 -115(4) no
C38 C20 C39A C40A -99(5) no
C39A C20 C38 C22A 5(3) no
C39A C20 C38 C37 141(4) no
C39A C20 C38 C37A 148(3) no
C39A C20 C38 C38A -178(4) no
C39A C20 C38 C39 10(3) no
C39A C20 C38 C39A -0(3) no
C38A C20 C39A C22 -166(3) no
C38A C20 C39A C22A -174(3) no
C38A C20 C39A C38 -1(2) no
C38A C20 C39A C38A 0.0(16) no
C38A C20 C39A C39 -157(5) no
C38A C20 C39A C40 -116(4) no
C38A C20 C39A C40A -100(4) no
C39A C20 C38A C19 168(2) no
C39A C20 C38A C36 141(3) no
C39A C20 C38A C37 98(5) no
C39A C20 C38A C37A 121(4) no
C39A C20 C38A C38 1(3) no
C39A C20 C38A C39 6.7(14) no
C39A C20 C38A C39A 0.0(14) no
C19 C20A C21 C7 -6(5) no
C19 C20A C21 C7A -10(5) no
C19 C20A C21 C22 138(4) no
C19 C20A C21 C22A 152(4) no
C19 C20A C21 C23A 124(4) no
C19 C20A C21A C7 11(6) no
C19 C20A C21A C7A 5(6) no
C19 C20A C21A C22 140(4) no
C19 C20A C21A C22A 152(4) no
C19 C20A C38 C22A -158(4) no
C19 C20A C38 C37 -17(4) no
C19 C20A C38 C37A -12(4) no
C19 C20A C38 C38A 20(4) no
C19 C20A C38 C39 -151(3) no
C19 C20A C38 C39A -162(3) no
C19 C20A C38A C19 0.0(9) no
C19 C20A C38A C36 -20(3) no
C19 C20A C38A C37 -49(5) no
C19 C20A C38A C37A -32(4) no
C19 C20A C38A C38 -163(4) no
C19 C20A C38A C39 -157(3) no
C19 C20A C38A C39A -164(3) no
C19A C20A C21 C7 -13(4) no
C19A C20A C21 C7A -17(4) no
C19A C20A C21 C22 132(3) no
C19A C20A C21 C22A 145(4) no
C19A C20A C21 C23A 117(3) no
C19A C20A C21A C7 4(6) no
C19A C20A C21A C7A -2(5) no
C19A C20A C21A C22 133(4) no
C19A C20A C21A C22A 145(4) no
C19A C20A C38 C22A -152(3) no
C19A C20A C38 C37 -11(3) no
C19A C20A C38 C37A -6(3) no
C19A C20A C38 C38A 26(3) no
C19A C20A C38 C39 -145(3) no
C19A C20A C38 C39A -156(3) no
C19A C20A C38A C19 5.2(14) no
C19A C20A C38A C36 -14(3) no
C19A C20A C38A C37 -44(4) no
C19A C20A C38A C37A -27(4) no
C19A C20A C38A C38 -158(4) no
C19A C20A C38A C39 -152(2) no
C19A C20A C38A C39A -159(3) no
C21 C20A C38 C22A -1.3(9) no
C21 C20A C38 C37 139.4(12) no
C21 C20A C38 C37A 144.2(11) no
C21 C20A C38 C38A 177(2) no
C21 C20A C38 C39 5.4(17) no
C21 C20A C38 C39A -5(3) no
C38 C20A C21 C7 -155.7(11) no
C38 C20A C21 C7A -159.4(12) no
C38 C20A C21 C22 -11.0(18) no
C38 C20A C21 C22A 2.3(15) no
C38 C20A C21 C23A -26(3) no
C21 C20A C38A C19 159(4) no
C21 C20A C38A C36 139.6(16) no
C21 C20A C38A C37 110(4) no
C21 C20A C38A C37A 127(3) no
C21 C20A C38A C38 -3(4) no
C21 C20A C38A C39 2(2) no
C21 C20A C38A C39A -4(3) no
C38A C20A C21 C7 -154.6(18) no
C38A C20A C21 C7A -158.3(19) no
C38A C20A C21 C22 -10(3) no
C38A C20A C21 C22A 3(3) no
C38A C20A C21 C23A -24(3) no
C21A C20A C38 C22A 3.1(17) no
C21A C20A C38 C37 143.8(19) no
C21A C20A C38 C37A 148.6(19) no
C21A C20A C38 C38A -179(3) no
C21A C20A C38 C39 10(3) no
C21A C20A C38 C39A -1(3) no
C38 C20A C21A C7 -146(2) no
C38 C20A C21A C7A -151.3(19) no
C38 C20A C21A C22 -17(3) no
C38 C20A C21A C22A -5(3) no
C21A C20A C38A C19 164(5) no
C21A C20A C38A C36 144(3) no
C21A C20A C38A C37 115(4) no
C21A C20A C38A C37A 132(3) no
C21A C20A C38A C38 1(5) no
C21A C20A C38A C39 7(3) no
C21A C20A C38A C39A 0(3) no
C38A C20A C21A C7 -146(3) no
C38A C20A C21A C7A -152(3) no
C38A C20A C21A C22 -17(4) no
C38A C20A C21A C22A -5(4) no
C7 C21 C22 C22A 171.2(16) no
C7 C21 C22 C23 -7.3(16) no
C7 C21 C22 C23A -19.4(19) no
C7 C21 C22 C24A -5.1(12) no
C7 C21 C22 C39 148.2(10) no
C7 C21 C22 C39A 149.8(11) no
C7 C21 C22 C42A 35(3) no
C7 C21 C22A C20 139(4) no
C7 C21 C22A C22 -14(6) no
C7 C21 C22A C23 -13(4) no
C7 C21 C22A C23A -19(4) no
C7 C21 C22A C38 134(3) no
C7 C21 C22A C39 123(4) no
C7 C21 C22A C39A 135(3) no
C7 C21 C23A C22 164(2) no
C7 C21 C23A C22A 169.6(13) no
C7 C21 C23A C23 20(4) no
C7 C21 C23A C24 10.4(12) no
C7 C21 C23A C24A 4.9(14) no
C7 C21 C23A C42 86(3) no
C7 C21 C23A C42A 114(3) no
C7A C21 C22 C22A 166(2) no
C7A C21 C22 C23 -13(3) no
C7A C21 C22 C23A -25(3) no
C7A C21 C22 C24A -10.7(19) no
C7A C21 C22 C39 142.5(18) no
C7A C21 C22 C39A 144.2(18) no
C7A C21 C22 C42A 29(3) no
C7A C21 C22A C20 125(5) no
C7A C21 C22A C22 -28(8) no
C7A C21 C22A C23 -27(6) no
C7A C21 C22A C23A -33(6) no
C7A C21 C22A C38 120(5) no
C7A C21 C22A C39 109(6) no
C7A C21 C22A C39A 121(5) no
C7A C21 C23A C22 161(3) no
C7A C21 C23A C22A 167.0(16) no
C7A C21 C23A C23 18(4) no
C7A C21 C23A C24 7.8(17) no
C7A C21 C23A C24A 2.3(18) no
C7A C21 C23A C42 83(3) no
C7A C21 C23A C42A 112(3) no
C20 C21 C22 C22A 29.8(16) no
C20 C21 C22 C23 -148.7(11) no
C20 C21 C22 C23A -160.8(13) no
C20 C21 C22 C24A -146.5(11) no
C20 C21 C22 C39 6.8(14) no
C20 C21 C22 C39A 8.4(12) no
C20 C21 C22 C42A -106.4(19) no
C20 C21 C22A C20 0.0(6) no
C20 C21 C22A C22 -153(4) no
C20 C21 C22A C23 -151.6(12) no
C20 C21 C22A C23A -158.3(15) no
C20 C21 C22A C38 -4.7(15) no
C20 C21 C22A C39 -16(4) no
C20 C21 C22A C39A -4(3) no
C20 C21 C23A C22 25(3) no
C20 C21 C23A C22A 31(2) no
C20 C21 C23A C23 -119(4) no
C20 C21 C23A C24 -128.6(16) no
C20 C21 C23A C24A -134.1(16) no
C20 C21 C23A C42 -53(4) no
C20 C21 C23A C42A -25(5) no
C20A C21 C22 C22A 34.8(19) no
C20A C21 C22 C23 -143.7(14) no
C20A C21 C22 C23A -155.8(16) no
C20A C21 C22 C24A -141.5(14) no
C20A C21 C22 C39 11.7(17) no
C20A C21 C22 C39A 13.4(15) no
C20A C21 C22 C42A -101(2) no
C20A C21 C22A C20 2.7(11) no
C20A C21 C22A C22 -150(3) no
C20A C21 C22A C23 -148.9(14) no
C20A C21 C22A C23A -155.6(16) no
C20A C21 C22A C38 -2.0(18) no
C20A C21 C22A C39 -13(5) no
C20A C21 C22A C39A -1(3) no
C20A C21 C23A C22 34(4) no
C20A C21 C23A C22A 40(3) no
C20A C21 C23A C23 -110(4) no
C20A C21 C23A C24 -120(3) no
C20A C21 C23A C24A -125(2) no
C20A C21 C23A C42 -44(5) no
C20A C21 C23A C42A -16(5) no
C22 C21 C22A C20 153(4) no
C22 C21 C22A C22 0.0(12) no
C22 C21 C22A C23 1(3) no
C22 C21 C22A C23A -6(3) no
C22 C21 C22A C38 148(5) no
C22 C21 C22A C39 137(7) no
C22 C21 C22A C39A 149(5) no
C22A C21 C22 C22A 0(4) no
C22A C21 C22 C23 -178(4) no
C22A C21 C22 C23A 169(4) no
C22A C21 C22 C24A -176(4) no
C22A C21 C22 C39 -23(4) no
C22A C21 C22 C39A -21(4) no
C22A C21 C22 C42A -136(4) no
C22 C21 C23A C22 0.0(13) no
C22 C21 C23A C22A 5.8(18) no
C22 C21 C23A C23 -144(5) no
C22 C21 C23A C24 -153(3) no
C22 C21 C23A C24A -159(4) no
C22 C21 C23A C42 -78(3) no
C22 C21 C23A C42A -50(3) no
C23A C21 C22 C22A -169(3) no
C23A C21 C22 C23 12(3) no
C23A C21 C22 C23A 0(2) no
C23A C21 C22 C24A 14(3) no
C23A C21 C22 C39 168(3) no
C23A C21 C22 C39A 169(3) no
C23A C21 C22 C42A 54(3) no
C22A C21 C23A C22 -6(3) no
C22A C21 C23A C22A 0.0(19) no
C22A C21 C23A C23 -149(5) no
C22A C21 C23A C24 -159(3) no
C22A C21 C23A C24A -165(3) no
C22A C21 C23A C42 -84(3) no
C22A C21 C23A C42A -55(4) no
C23A C21 C22A C20 158.3(18) no
C23A C21 C22A C22 6(2) no
C23A C21 C22A C23 6.7(12) no
C23A C21 C22A C23A 0.0(11) no
C23A C21 C22A C38 154(3) no
C23A C21 C22A C39 142(5) no
C23A C21 C22A C39A 155(4) no
C7 C21A C22 C22A -178(3) no
C7 C21A C22 C23 2(2) no
C7 C21A C22 C23A -11(3) no
C7 C21A C22 C24A 2.1(14) no
C7 C21A C22 C39 155.4(13) no
C7 C21A C22 C39A 157.1(15) no
C7 C21A C22 C42A 60(3) no
C7 C21A C22A C20 147(4) no
C7 C21A C22A C22 2(5) no
C7 C21A C22A C23 2(3) no
C7 C21A C22A C23A -5(3) no
C7 C21A C22A C38 148.0(19) no
C7 C21A C22A C39 143(3) no
C7 C21A C22A C39A 150.7(18) no
C7A C21A C22 C22A 180(3) no
C7A C21A C22 C23 -0(3) no
C7A C21A C22 C23A -13(3) no
C7A C21A C22 C24A -0.2(19) no
C7A C21A C22 C39 153.1(18) no
C7A C21A C22 C39A 155(2) no
C7A C21A C22 C42A 58(3) no
C7A C21A C22A C20 145(4) no
C7A C21A C22A C22 -0(6) no
C7A C21A C22A C23 -0(4) no
C7A C21A C22A C23A -7(4) no
C7A C21A C22A C38 145(3) no
C7A C21A C22A C39 141(3) no
C7A C21A C22A C39A 148(3) no
C20 C21A C22 C22A 37(3) no
C20 C21A C22 C23 -143(2) no
C20 C21A C22 C23A -156(3) no
C20 C21A C22 C24A -143(3) no
C20 C21A C22 C39 11(3) no
C20 C21A C22 C39A 12(3) no
C20 C21A C22 C42A -85(4) no
C20 C21A C22A C20 0.0(9) no
C20 C21A C22A C22 -145(4) no
C20 C21A C22A C23 -145(2) no
C20 C21A C22A C23A -152(3) no
C20 C21A C22A C38 1(2) no
C20 C21A C22A C39 -4(4) no
C20 C21A C22A C39A 3(3) no
C20A C21A C22 C22A 44(3) no
C20A C21A C22 C23 -136(3) no
C20A C21A C22 C23A -149(3) no
C20A C21A C22 C24A -136(3) no
C20A C21A C22 C39 17(3) no
C20A C21A C22 C39A 19(3) no
C20A C21A C22 C42A -78(4) no
C20A C21A C22A C20 3.4(15) no
C20A C21A C22A C22 -142(4) no
C20A C21A C22A C23 -142(3) no
C20A C21A C22A C23A -149(3) no
C20A C21A C22A C38 4(3) no
C20A C21A C22A C39 -1(4) no
C20A C21A C22A C39A 7(3) no
C21 C22 C22A C20 -36(4) no
C21 C22 C22A C21 0.0(6) no
C21 C22 C22A C21A -5.4(11) no
C21 C22 C22A C38 -123(7) no
C21 C22 C22A C39 -151(5) no
C21 C22 C22A C39A -145(6) no
C21 C22 C23 C24 15.3(16) no
C21 C22 C23 C24A 4.4(15) no
C21 C22 C23 C25A 56(2) no
C21 C22 C23 C42 139.9(11) no
C21 C22 C23 C42A 151.2(10) no
C21 C22 C23 C43A 129.8(13) no
C21 C22 C23A C21 0.0(6) no
C21 C22 C23A C23 92(12) no
C21 C22 C23A C24 38(4) no
C21 C22 C23A C24A 27(4) no
C21 C22 C23A C42 135(2) no
C21 C22 C23A C42A 147.6(15) no
C21 C22 C24A C8 9.7(15) no
C21 C22 C24A C8A 4.8(13) no
C21 C22 C24A C23 -175.9(16) no
C21 C22 C24A C25 128(3) no
C21 C22 C24A C25A 140(2) no
C21 C22 C39 C38 -7.1(14) no
C21 C22 C39 C38A -9.7(13) no
C21 C22 C39 C39A 6(3) no
C21 C22 C39 C40 -145.2(10) no
C21 C22 C39 C40A -140.9(14) no
C21 C22 C39A C20 -5.7(9) no
C21 C22 C39A C38 -20(4) no
C21 C22 C39A C38A -20(3) no
C21 C22 C39A C39 -174(4) no
C21 C22 C39A C40 -152.0(11) no
C21 C22 C39A C40A -152.6(13) no
C21 C22 C42A C23 -59(3) no
C21 C22 C42A C23A -72(3) no
C21 C22 C42A C41 102(3) no
C21 C22 C42A C41A 113(3) no
C21 C22 C42A C42 -24(6) no
C21 C22 C42A C43A -29(4) no
C21A C22 C22A C20 -31(4) no
C21A C22 C22A C21 5.4(16) no
C21A C22 C22A C21A 0.0(13) no
C21A C22 C22A C38 -117(8) no
C21A C22 C22A C39 -146(5) no
C21A C22 C22A C39A -139(7) no
C21A C22 C23 C24 10.6(19) no
C21A C22 C23 C24A -0.3(18) no
C21A C22 C23 C25A 51(3) no
C21A C22 C23 C42 135.2(14) no
C21A C22 C23 C42A 146.4(14) no
C21A C22 C23 C43A 125.0(16) no
C21A C22 C23A C21 -2.2(12) no
C21A C22 C23A C23 90(12) no
C21A C22 C23A C24 35(5) no
C21A C22 C23A C24A 25(5) no
C21A C22 C23A C42 133(3) no
C21A C22 C23A C42A 145.4(18) no
C21A C22 C24A C8 5.4(17) no
C21A C22 C24A C8A 0.5(16) no
C21A C22 C24A C23 179.7(16) no
C21A C22 C24A C25 123(3) no
C21A C22 C24A C25A 136(3) no
C21A C22 C39 C38 -7.5(15) no
C21A C22 C39 C38A -10.1(14) no
C21A C22 C39 C39A 6(2) no
C21A C22 C39 C40 -145.7(12) no
C21A C22 C39 C40A -141.3(15) no
C21A C22 C39A C20 -5.9(11) no
C21A C22 C39A C38 -20(4) no
C21A C22 C39A C38A -20(3) no
C21A C22 C39A C39 -174(4) no
C21A C22 C39A C40 -152.2(14) no
C21A C22 C39A C40A -152.8(16) no
C21A C22 C42A C23 -80(3) no
C21A C22 C42A C23A -92(3) no
C21A C22 C42A C41 82(4) no
C21A C22 C42A C41A 93(4) no
C21A C22 C42A C42 -45(6) no
C21A C22 C42A C43A -50(4) no
C22A C22 C24A C8 5(5) no
C22A C22 C24A C8A 1(5) no
C22A C22 C24A C23 180(5) no
C22A C22 C24A C25 123(5) no
C22A C22 C24A C25A 136(5) no
C24A C22 C22A C20 -31(8) no
C24A C22 C22A C21 5(6) no
C24A C22 C22A C21A -0(7) no
C24A C22 C22A C38 -117(5) no
C24A C22 C22A C39 -146(3) no
C24A C22 C22A C39A -139(3) no
C22A C22 C39 C38 -30(4) no
C22A C22 C39 C38A -32(4) no
C22A C22 C39 C39A -16(4) no
C22A C22 C39 C40 -168(4) no
C22A C22 C39 C40A -164(4) no
C39 C22 C22A C20 115(7) no
C39 C22 C22A C21 151(5) no
C39 C22 C22A C21A 146(5) no
C39 C22 C22A C38 29(4) no
C39 C22 C22A C39 0.0(6) no
C39 C22 C22A C39A 6.6(17) no
C22A C22 C39A C20 -33(5) no
C22A C22 C39A C38 -47(6) no
C22A C22 C39A C38A -47(6) no
C22A C22 C39A C39 159(7) no
C22A C22 C39A C40 -179(6) no
C22A C22 C39A C40A -180(6) no
C39A C22 C22A C20 109(8) no
C39A C22 C22A C21 145(6) no
C39A C22 C22A C21A 139(7) no
C39A C22 C22A C38 22(3) no
C39A C22 C22A C39 -7(2) no
C39A C22 C22A C39A 0.0(13) no
C22A C22 C42A C23 -167(6) no
C22A C22 C42A C23A -180(7) no
C22A C22 C42A C41 -5(7) no
C22A C22 C42A C41A 5(7) no
C22A C22 C42A C42 -132(7) no
C22A C22 C42A C43A -137(6) no
C42A C22 C22A C20 106(7) no
C42A C22 C22A C21 142(4) no
C42A C22 C22A C21A 136(4) no
C42A C22 C22A C38 19(10) no
C42A C22 C22A C39 -10(7) no
C42A C22 C22A C39A -3(9) no
C23 C22 C24A C8 -174(3) no
C23 C22 C24A C8A -179(3) no
C23 C22 C24A C23 0.0(10) no
C23 C22 C24A C25 -56(2) no
C23 C22 C24A C25A -44.2(19) no
C24A C22 C23 C24 10.9(14) no
C24A C22 C23 C24A 0.0(14) no
C24A C22 C23 C25A 51(2) no
C24A C22 C23 C42 135(2) no
C24A C22 C23 C42A 146.7(19) no
C24A C22 C23 C43A 125(3) no
C23 C22 C39 C38 138.7(18) no
C23 C22 C39 C38A 136.1(18) no
C23 C22 C39 C39A 152(2) no
C23 C22 C39 C40 1(3) no
C23 C22 C39 C40A 5(3) no
C39 C22 C23 C24 -127.6(17) no
C39 C22 C23 C24A -138.4(16) no
C39 C22 C23 C25A -87(3) no
C39 C22 C23 C42 -3(3) no
C39 C22 C23 C42A 8(2) no
C39 C22 C23 C43A -13(3) no
C23 C22 C39A C20 129(3) no
C23 C22 C39A C38 115(5) no
C23 C22 C39A C38A 115(4) no
C23 C22 C39A C39 -39(5) no
C23 C22 C39A C40 -18(3) no
C23 C22 C39A C40A -18(4) no
C39A C22 C23 C24 -114(3) no
C39A C22 C23 C24A -124(3) no
C39A C22 C23 C25A -73(4) no
C39A C22 C23 C42 11(4) no
C39A C22 C23 C42A 22(3) no
C39A C22 C23 C43A 1(4) no
C23 C22 C42A C23 0.0(9) no
C23 C22 C42A C23A -12.8(10) no
C23 C22 C42A C41 161(4) no
C23 C22 C42A C41A 172(3) no
C23 C22 C42A C42 35(4) no
C23 C22 C42A C43A 29.7(18) no
C42A C22 C23 C24 -135.8(19) no
C42A C22 C23 C24A -146.7(19) no
C42A C22 C23 C25A -95(2) no
C42A C22 C23 C42 -11.2(15) no
C42A C22 C23 C42A 0.0(14) no
C42A C22 C23 C43A -21.4(17) no
C23A C22 C24A C8 165(4) no
C23A C22 C24A C8A 160(4) no
C23A C22 C24A C23 -21(4) no
C23A C22 C24A C25 -77(5) no
C23A C22 C24A C25A -65(4) no
C24A C22 C23A C21 -27(4) no
C24A C22 C23A C23 65(12) no
C24A C22 C23A C24 10.4(14) no
C24A C22 C23A C24A 0.0(12) no
C24A C22 C23A C42 108(5) no
C24A C22 C23A C42A 121(5) no
C23A C22 C39 C38 154(4) no
C23A C22 C39 C38A 151(4) no
C23A C22 C39 C39A 168(5) no
C23A C22 C39 C40 16(5) no
C23A C22 C39 C40A 20(5) no
C39 C22 C23A C21 -160(5) no
C39 C22 C23A C23 -68(14) no
C39 C22 C23A C24 -122(4) no
C39 C22 C23A C24A -132(4) no
C39 C22 C23A C42 -24(6) no
C39 C22 C23A C42A -12(6) no
C23A C22 C39A C20 148(7) no
C23A C22 C39A C38 134(8) no
C23A C22 C39A C38A 134(7) no
C23A C22 C39A C39 -20(8) no
C23A C22 C39A C40 2(7) no
C23A C22 C39A C40A 1(8) no
C39A C22 C23A C21 -151(8) no
C39A C22 C23A C23 -59(17) no
C39A C22 C23A C24 -114(7) no
C39A C22 C23A C24A -124(6) no
C39A C22 C23A C42 -16(9) no
C39A C22 C23A C42A -4(8) no
C23A C22 C42A C23 13(3) no
C23A C22 C42A C23A 0(3) no
C23A C22 C42A C41 174(5) no
C23A C22 C42A C41A -175(4) no
C23A C22 C42A C42 47(5) no
C23A C22 C42A C43A 43(4) no
C42A C22 C23A C21 -148(2) no
C42A C22 C23A C23 -56(11) no
C42A C22 C23A C24 -110(4) no
C42A C22 C23A C24A -121(5) no
C42A C22 C23A C42 -12.5(16) no
C42A C22 C23A C42A 0.0(14) no
C24A C22 C39 C38 93(4) no
C24A C22 C39 C38A 90(4) no
C24A C22 C39 C39A 106(4) no
C24A C22 C39 C40 -46(4) no
C24A C22 C39 C40A -41(4) no
C39 C22 C24A C8 -94(4) no
C39 C22 C24A C8A -99(4) no
C39 C22 C24A C23 80(4) no
C39 C22 C24A C25 24(5) no
C39 C22 C24A C25A 36(5) no
C24A C22 C39A C20 64(4) no
C24A C22 C39A C38 50(6) no
C24A C22 C39A C38A 50(5) no
C24A C22 C39A C39 -104(5) no
C24A C22 C39A C40 -82(4) no
C24A C22 C39A C40A -83(4) no
C39A C22 C24A C8 -60(4) no
C39A C22 C24A C8A -65(4) no
C39A C22 C24A C23 114(4) no
C39A C22 C24A C25 57(5) no
C39A C22 C24A C25A 70(5) no
C24A C22 C42A C23 -16.6(11) no
C24A C22 C42A C23A -29.4(12) no
C24A C22 C42A C41 145(3) no
C24A C22 C42A C41A 155.5(19) no
C24A C22 C42A C42 18(4) no
C24A C22 C42A C43A 13(2) no
C42A C22 C24A C8 -149.9(18) no
C42A C22 C24A C8A -154.8(17) no
C42A C22 C24A C23 24.5(14) no
C42A C22 C24A C25 -32(3) no
C42A C22 C24A C25A -20(2) no
C39 C22 C42A C23 -174.4(14) no
C39 C22 C42A C23A 172.8(17) no
C39 C22 C42A C41 -13(3) no
C39 C22 C42A C41A -2.3(16) no
C39 C22 C42A C42 -140(4) no
C39 C22 C42A C43A -145(3) no
C42A C22 C39 C38 144.6(14) no
C42A C22 C39 C38A 142.0(13) no
C42A C22 C39 C39A 158(2) no
C42A C22 C39 C40 6.5(14) no
C42A C22 C39 C40A 10.8(18) no
C39A C22 C42A C23 -168.7(14) no
C39A C22 C42A C23A 178.5(18) no
C39A C22 C42A C41 -7(3) no
C39A C22 C42A C41A 3(2) no
C39A C22 C42A C42 -134(4) no
C39A C22 C42A C43A -139(2) no
C42A C22 C39A C20 145.2(14) no
C42A C22 C39A C38 131(4) no
C42A C22 C39A C38A 131(3) no
C42A C22 C39A C39 -23(4) no
C42A C22 C39A C40 -1.1(15) no
C42A C22 C39A C40A -1.7(18) no
C20 C22A C23 C24 -15(3) no
C20 C22A C23 C24A -26(3) no
C20 C22A C23 C25A 22(4) no
C20 C22A C23 C42 109(3) no
C20 C22A C23 C42A 121(3) no
C20 C22A C23 C43A 97(3) no
C20 C22A C23A C21 -26(2) no
C20 C22A C23A C23 49(12) no
C20 C22A C23A C24 2(5) no
C20 C22A C23A C24A -7(5) no
C20 C22A C23A C42 104(4) no
C20 C22A C23A C42A 117(4) no
C20 C22A C38 C20 0.0(6) no
C20 C22A C38 C20A -2.6(7) no
C20 C22A C38 C37 -99(2) no
C20 C22A C38 C37A -80(3) no
C20 C22A C38 C38A -5(3) no
C20 C22A C38 C39 -173.3(18) no
C20 C22A C38 C39A 173(2) no
C20 C22A C39 C38 5.1(14) no
C20 C22A C39 C38A 2.7(13) no
C20 C22A C39 C39A 18.1(19) no
C20 C22A C39 C40 -133.7(15) no
C20 C22A C39 C40A -124(3) no
C20 C22A C39A C20 0.0(5) no
C20 C22A C39A C38 -6(3) no
C20 C22A C39A C38A -5(2) no
C20 C22A C39A C39 -161(4) no
C20 C22A C39A C40 -142.8(14) no
C20 C22A C39A C40A -143.4(18) no
C21 C22A C23 C24 15(2) no
C21 C22A C23 C24A 5.1(19) no
C21 C22A C23 C25A 52(3) no
C21 C22A C23 C42 139.4(15) no
C21 C22A C23 C42A 151.9(17) no
C21 C22A C23 C43A 127.4(17) no
C21 C22A C23A C21 0.0(6) no
C21 C22A C23A C23 74(11) no
C21 C22A C23A C24 28(4) no
C21 C22A C23A C24A 19(3) no
C21 C22A C23A C42 130(3) no
C21 C22A C23A C42A 143(3) no
C21 C22A C38 C20 4.7(14) no
C21 C22A C38 C20A 2.1(16) no
C21 C22A C38 C37 -94(3) no
C21 C22A C38 C37A -75(3) no
C21 C22A C38 C38A -1(4) no
C21 C22A C38 C39 -169(3) no
C21 C22A C38 C39A 177(3) no
C21 C22A C39 C38 17(5) no
C21 C22A C39 C38A 15(5) no
C21 C22A C39 C39A 30(5) no
C21 C22A C39 C40 -122(4) no
C21 C22A C39 C40A -112(5) no
C21 C22A C39A C20 3(2) no
C21 C22A C39A C38 -3(5) no
C21 C22A C39A C38A -2(4) no
C21 C22A C39A C39 -158(4) no
C21 C22A C39A C40 -140(3) no
C21 C22A C39A C40A -140(3) no
C21A C22A C23 C24 10(3) no
C21A C22A C23 C24A -0(3) no
C21A C22A C23 C25A 47(3) no
C21A C22A C23 C42 134.1(19) no
C21A C22A C23 C42A 147(2) no
C21A C22A C23 C43A 122(2) no
C21A C22A C23A C21 -3.2(13) no
C21A C22A C23A C23 71(11) no
C21A C22A C23A C24 24(4) no
C21A C22A C23A C24A 15(4) no
C21A C22A C23A C42 126(3) no
C21A C22A C23A C42A 140(3) no
C21A C22A C38 C20 -0.4(14) no
C21A C22A C38 C20A -3.0(15) no
C21A C22A C38 C37 -99(3) no
C21A C22A C38 C37A -80(3) no
C21A C22A C38 C38A -6(4) no
C21A C22A C38 C39 -174(3) no
C21A C22A C38 C39A 172(3) no
C21A C22A C39 C38 7(3) no
C21A C22A C39 C38A 5(3) no
C21A C22A C39 C39A 20(4) no
C21A C22A C39 C40 -131(3) no
C21A C22A C39 C40A -122(4) no
C21A C22A C39A C20 -1.9(16) no
C21A C22A C39A C38 -8(4) no
C21A C22A C39A C38A -7(4) no
C21A C22A C39A C39 -162(4) no
C21A C22A C39A C40 -145(2) no
C21A C22A C39A C40A -145(2) no
C22 C22A C38 C20 129(7) no
C22 C22A C38 C20A 127(7) no
C22 C22A C38 C37 30(8) no
C22 C22A C38 C37A 49(8) no
C22 C22A C38 C38A 124(7) no
C22 C22A C38 C39 -44(6) no
C22 C22A C38 C39A -58(6) no
C22 C22A C39 C38 153(4) no
C22 C22A C39 C38A 151(4) no
C22 C22A C39 C39A 166(4) no
C22 C22A C39 C40 14(5) no
C22 C22A C39 C40A 24(6) no
C22 C22A C39A C20 143(6) no
C22 C22A C39A C38 138(6) no
C22 C22A C39A C38A 138(5) no
C22 C22A C39A C39 -17(6) no
C22 C22A C39A C40 1(5) no
C22 C22A C39A C40A 0(6) no
C23 C22A C38 C20 114(4) no
C23 C22A C38 C20A 112(3) no
C23 C22A C38 C37 15(5) no
C23 C22A C38 C37A 34(5) no
C23 C22A C38 C38A 109(4) no
C23 C22A C38 C39 -59(3) no
C23 C22A C38 C39A -73(4) no
C38 C22A C23 C24 -95(3) no
C38 C22A C23 C24A -105(3) no
C38 C22A C23 C25A -58(4) no
C38 C22A C23 C42 29(4) no
C38 C22A C23 C42A 41(3) no
C38 C22A C23 C43A 17(4) no
C23 C22A C39 C38 146.9(16) no
C23 C22A C39 C38A 144.5(16) no
C23 C22A C39 C39A 160.0(18) no
C23 C22A C39 C40 8(3) no
C23 C22A C39 C40A 18(5) no
C39 C22A C23 C24 -133.6(18) no
C39 C22A C23 C24A -144.0(18) no
C39 C22A C23 C25A -97(3) no
C39 C22A C23 C42 -10(3) no
C39 C22A C23 C42A 3(2) no
C39 C22A C23 C43A -22(3) no
C23 C22A C39A C20 135(3) no
C23 C22A C39A C38 129(4) no
C23 C22A C39A C38A 129(3) no
C23 C22A C39A C39 -26(4) no
C23 C22A C39A C40 -8(3) no
C23 C22A C39A C40A -9(4) no
C39A C22A C23 C24 -123(3) no
C39A C22A C23 C24A -134(3) no
C39A C22A C23 C25A -86(4) no
C39A C22A C23 C42 1(4) no
C39A C22A C23 C42A 13(3) no
C39A C22A C23 C43A -11(4) no
C23A C22A C38 C20 123(5) no
C23A C22A C38 C20A 120(5) no
C23A C22A C38 C37 24(6) no
C23A C22A C38 C37A 43(6) no
C23A C22A C38 C38A 117(6) no
C23A C22A C38 C39 -51(5) no
C23A C22A C38 C39A -65(5) no
C38 C22A C23A C21 -118(6) no
C38 C22A C23A C23 -44(14) no
C38 C22A C23A C24 -91(5) no
C38 C22A C23A C24A -100(5) no
C38 C22A C23A C42 11(7) no
C38 C22A C23A C42A 25(6) no
C23A C22A C39 C38 154(3) no
C23A C22A C39 C38A 152(3) no
C23A C22A C39 C39A 167(3) no
C23A C22A C39 C40 16(4) no
C23A C22A C39 C40A 25(5) no
C39 C22A C23A C21 -153(4) no
C39 C22A C23A C23 -79(12) no
C39 C22A C23A C24 -125(3) no
C39 C22A C23A C24A -134(3) no
C39 C22A C23A C42 -23(4) no
C39 C22A C23A C42A -10(4) no
C23A C22A C39A C20 144(4) no
C23A C22A C39A C38 138(5) no
C23A C22A C39A C38A 139(4) no
C23A C22A C39A C39 -17(5) no
C23A C22A C39A C40 1(4) no
C23A C22A C39A C40A 1(5) no
C39A C22A C23A C21 -146(5) no
C39A C22A C23A C23 -72(13) no
C39A C22A C23A C24 -119(4) no
C39A C22A C23A C24A -128(4) no
C39A C22A C23A C42 -16(6) no
C39A C22A C23A C42A -3(5) no
C38 C22A C39 C38 0.0(6) no
C38 C22A C39 C38A -2.4(6) no
C38 C22A C39 C39A 13.0(10) no
C38 C22A C39 C40 -138.8(19) no
C38 C22A C39 C40A -129(4) no
C39 C22A C38 C20 173.3(19) no
C39 C22A C38 C20A 170.7(17) no
C39 C22A C38 C37 75(3) no
C39 C22A C38 C37A 93(3) no
C39 C22A C38 C38A 168(4) no
C39 C22A C38 C39 0.0(9) no
C39 C22A C38 C39A -14.0(12) no
C38 C22A C39A C20 6(3) no
C38 C22A C39A C38 0.0(12) no
C38 C22A C39A C38A 0.6(16) no
C38 C22A C39A C39 -155(6) no
C38 C22A C39A C40 -137(4) no
C38 C22A C39A C40A -138(5) no
C39A C22A C38 C20 -173(4) no
C39A C22A C38 C20A -175(4) no
C39A C22A C38 C37 89(4) no
C39A C22A C38 C37A 107(5) no
C39A C22A C38 C38A -178(5) no
C39A C22A C38 C39 14(4) no
C39A C22A C38 C39A 0(4) no
C39 C22A C39A C20 161(4) no
C39 C22A C39A C38 155(6) no
C39 C22A C39A C38A 155(5) no
C39 C22A C39A C39 0.0(15) no
C39 C22A C39A C40 18(3) no
C39 C22A C39A C40A 17(3) no
C39A C22A C39 C38 -13(3) no
C39A C22A C39 C38A -15(3) no
C39A C22A C39 C39A 0(3) no
C39A C22A C39 C40 -152(4) no
C39A C22A C39 C40A -142(5) no
C22 C23 C24 C8 -16.2(16) no
C22 C23 C24 C8A -17.9(14) no
C22 C23 C24 C25 132.3(12) no
C22 C23 C24 C25A 138.6(12) no
C22 C23 C24A C8 14(7) no
C22 C23 C24A C8A 1(5) no
C22 C23 C24A C22 0.0(5) no
C22 C23 C24A C23A -15.9(9) no
C22 C23 C24A C25 141.4(12) no
C22 C23 C24A C25A 145.7(11) no
C22 C23 C25A C24 -71(3) no
C22 C23 C25A C24A -68(3) no
C22 C23 C25A C26 -16(5) no
C22 C23 C25A C26A -18(6) no
C22 C23 C25A C42 97(2) no
C22 C23 C25A C43 102(3) no
C22 C23 C25A C43A 106(3) no
C22 C23 C42 C25A -142.3(13) no
C22 C23 C42 C41 6(2) no
C22 C23 C42 C41A 8.9(15) no
C22 C23 C42 C42A 26.4(16) no
C22 C23 C42 C43 -147.0(12) no
C22 C23 C42 C43A -159.4(15) no
C22 C23 C42A C22 0.0(6) no
C22 C23 C42A C23A 13.6(10) no
C22 C23 C42A C41A -14(5) no
C22 C23 C42A C42 -155(3) no
C22 C23 C42A C43A -158.3(15) no
C22 C23 C43A C25 -128.1(18) no
C22 C23 C43A C25A -132.7(18) no
C22 C23 C43A C42 26(4) no
C22 C23 C43A C42A 29(2) no
C22 C23 C43A C43 -121(4) no
C22 C23 C43A C44A -53(6) no
C22A C23 C24 C8 -15.4(16) no
C22A C23 C24 C8A -17.1(14) no
C22A C23 C24 C25 133.1(13) no
C22A C23 C24 C25A 139.4(12) no
C22A C23 C24A C8 14(7) no
C22A C23 C24A C8A 1(5) no
C22A C23 C24A C22 -0.0(9) no
C22A C23 C24A C23A -16.0(12) no
C22A C23 C24A C25 141.3(13) no
C22A C23 C24A C25A 145.6(12) no
C22A C23 C25A C24 -66(3) no
C22A C23 C25A C24A -63(3) no
C22A C23 C25A C26 -10(5) no
C22A C23 C25A C26A -12(5) no
C22A C23 C25A C42 102(2) no
C22A C23 C25A C43 107(3) no
C22A C23 C25A C43A 111(2) no
C22A C23 C42 C25A -139.2(14) no
C22A C23 C42 C41 9(2) no
C22A C23 C42 C41A 12.0(16) no
C22A C23 C42 C42A 29.5(18) no
C22A C23 C42 C43 -143.9(13) no
C22A C23 C42 C43A -156.3(16) no
C22A C23 C42A C22 2.3(9) no
C22A C23 C42A C23A 15.9(13) no
C22A C23 C42A C41A -12(5) no
C22A C23 C42A C42 -153(3) no
C22A C23 C42A C43A -156.0(15) no
C22A C23 C43A C25 -123.6(19) no
C22A C23 C43A C25A -128(2) no
C22A C23 C43A C42 30(4) no
C22A C23 C43A C42A 34(3) no
C22A C23 C43A C43 -117(4) no
C22A C23 C43A C44A -48(6) no
C23A C23 C24 C8 2(4) no
C23A C23 C24 C8A 0(4) no
C23A C23 C24 C25 151(3) no
C23A C23 C24 C25A 157(4) no
C24 C23 C23A C21 -16(5) no
C24 C23 C23A C22 -82(12) no
C24 C23 C23A C22A -68(11) no
C24 C23 C23A C24 0.0(5) no
C24 C23 C23A C24A 5.3(11) no
C24 C23 C23A C42 -141(4) no
C24 C23 C23A C42A -147(3) no
C23A C23 C24A C8 30(8) no
C23A C23 C24A C8A 17(6) no
C23A C23 C24A C22 16(3) no
C23A C23 C24A C23A 0(3) no
C23A C23 C24A C25 157(3) no
C23A C23 C24A C25A 162(3) no
C24A C23 C23A C21 -22(4) no
C24A C23 C23A C22 -88(12) no
C24A C23 C23A C22A -73(11) no
C24A C23 C23A C24 -5.3(16) no
C24A C23 C23A C24A 0.0(13) no
C24A C23 C23A C42 -146(4) no
C24A C23 C23A C42A -152(3) no
C23A C23 C25A C24 -51(7) no
C23A C23 C25A C24A -48(7) no
C23A C23 C25A C26 4(8) no
C23A C23 C25A C26A 2(9) no
C23A C23 C25A C42 117(7) no
C23A C23 C25A C43 121(7) no
C23A C23 C25A C43A 125(7) no
C25A C23 C23A C21 18(9) no
C25A C23 C23A C22 -48(17) no
C25A C23 C23A C22A -34(16) no
C25A C23 C23A C24 34(6) no
C25A C23 C23A C24A 39(6) no
C25A C23 C23A C42 -107(7) no
C25A C23 C23A C42A -113(7) no
C23A C23 C42 C25A -156(4) no
C23A C23 C42 C41 -8(5) no
C23A C23 C42 C41A -5(4) no
C23A C23 C42 C42A 13(4) no
C23A C23 C42 C43 -161(4) no
C23A C23 C42 C43A -173(4) no
C42 C23 C23A C21 125(3) no
C42 C23 C23A C22 59(14) no
C42 C23 C23A C22A 73(12) no
C42 C23 C23A C24 141(4) no
C42 C23 C23A C24A 146(4) no
C42 C23 C23A C42 0.0(7) no
C42 C23 C23A C42A -5.5(18) no
C23A C23 C42A C22 -14(3) no
C23A C23 C42A C23A 0(3) no
C23A C23 C42A C41A -27(6) no
C23A C23 C42A C42 -169(4) no
C23A C23 C42A C43A -172(4) no
C42A C23 C23A C21 130(3) no
C42A C23 C23A C22 64(13) no
C42A C23 C23A C22A 79(11) no
C42A C23 C23A C24 147(3) no
C42A C23 C23A C24A 152(3) no
C42A C23 C23A C42 6(2) no
C42A C23 C23A C42A 0.0(14) no
C23A C23 C43A C25 -144(6) no
C23A C23 C43A C25A -149(6) no
C23A C23 C43A C42 10(7) no
C23A C23 C43A C42A 13(6) no
C23A C23 C43A C43 -138(6) no
C23A C23 C43A C44A -69(8) no
C43A C23 C23A C21 121(5) no
C43A C23 C23A C22 55(16) no
C43A C23 C23A C22A 69(14) no
C43A C23 C23A C24 137(7) no
C43A C23 C23A C24A 142(6) no
C43A C23 C23A C42 -4(3) no
C43A C23 C23A C42A -10(5) no
C24 C23 C25A C24 0.0(8) no
C24 C23 C25A C24A 3.0(10) no
C24 C23 C25A C26 55(3) no
C24 C23 C25A C26A 53(4) no
C24 C23 C25A C42 168.2(17) no
C24 C23 C25A C43 173(3) no
C24 C23 C25A C43A 177(2) no
C25A C23 C24 C8 -154.8(19) no
C25A C23 C24 C8A -156.5(18) no
C25A C23 C24 C25 -6.3(14) no
C25A C23 C24 C25A 0.0(13) no
C24 C23 C42 C25A -6.9(8) no
C24 C23 C42 C41 141.3(13) no
C24 C23 C42 C41A 144.4(10) no
C24 C23 C42 C42A 161.8(15) no
C24 C23 C42 C43 -11.5(14) no
C24 C23 C42 C43A -24.0(18) no
C42 C23 C24 C8 -143.4(10) no
C42 C23 C24 C8A -145.0(9) no
C42 C23 C24 C25 5.1(14) no
C42 C23 C24 C25A 11.4(12) no
C24 C23 C42A C22 133(2) no
C24 C23 C42A C23A 146(3) no
C24 C23 C42A C41A 119(5) no
C24 C23 C42A C42 -23(4) no
C24 C23 C42A C43A -26(3) no
C42A C23 C24 C8 -133(2) no
C42A C23 C24 C8A -135(2) no
C42A C23 C24 C25 15(3) no
C42A C23 C24 C25A 22(3) no
C24 C23 C43A C25 2.7(8) no
C24 C23 C43A C25A -1.9(8) no
C24 C23 C43A C42 157(3) no
C24 C23 C43A C42A 160.0(14) no
C24 C23 C43A C43 10(4) no
C24 C23 C43A C44A 78(4) no
C43A C23 C24 C8 -152.3(11) no
C43A C23 C24 C8A -154.0(10) no
C43A C23 C24 C25 -3.8(12) no
C43A C23 C24 C25A 2.5(11) no
C24A C23 C25A C24 -3.0(17) no
C24A C23 C25A C24A 0.0(16) no
C24A C23 C25A C26 52(3) no
C24A C23 C25A C26A 50(4) no
C24A C23 C25A C42 165(2) no
C24A C23 C25A C43 169(3) no
C24A C23 C25A C43A 174(2) no
C25A C23 C24A C8 -132(7) no
C25A C23 C24A C8A -144(5) no
C25A C23 C24A C22 -145.7(14) no
C25A C23 C24A C23A -161.6(17) no
C25A C23 C24A C25 -4.3(10) no
C25A C23 C24A C25A 0.0(10) no
C24A C23 C42 C25A -14.0(19) no
C24A C23 C42 C41 134(2) no
C24A C23 C42 C41A 137(2) no
C24A C23 C42 C42A 155(3) no
C24A C23 C42 C43 -19(3) no
C24A C23 C42 C43A -31(3) no
C42 C23 C24A C8 -115(7) no
C42 C23 C24A C8A -128(4) no
C42 C23 C24A C22 -129.2(19) no
C42 C23 C24A C23A -145(3) no
C42 C23 C24A C25 12(3) no
C42 C23 C24A C25A 16(2) no
C24A C23 C42A C22 117(4) no
C24A C23 C42A C23A 131(5) no
C24A C23 C42A C41A 103(6) no
C24A C23 C42A C42 -38(6) no
C24A C23 C42A C43A -41(5) no
C42A C23 C24A C8 -96(8) no
C42A C23 C24A C8A -109(6) no
C42A C23 C24A C22 -111(4) no
C42A C23 C24A C23A -126(5) no
C42A C23 C24A C25 31(5) no
C42A C23 C24A C25A 35(5) no
C24A C23 C43A C25 -0.6(17) no
C24A C23 C43A C25A -5.2(17) no
C24A C23 C43A C42 153(3) no
C24A C23 C43A C42A 156.7(19) no
C24A C23 C43A C43 6(4) no
C24A C23 C43A C44A 75(5) no
C43A C23 C24A C8 -127(7) no
C43A C23 C24A C8A -139(4) no
C43A C23 C24A C22 -140.8(15) no
C43A C23 C24A C23A -157(2) no
C43A C23 C24A C25 0.6(17) no
C43A C23 C24A C25A 4.9(15) no
C25A C23 C42 C25A -0.0(9) no
C25A C23 C42 C41 148.2(15) no
C25A C23 C42 C41A 151.3(12) no
C25A C23 C42 C42A 168.7(16) no
C25A C23 C42 C43 -4.6(12) no
C25A C23 C42 C43A -17.1(16) no
C42 C23 C25A C24 -168.2(17) no
C42 C23 C25A C24A -165.2(14) no
C42 C23 C25A C26 -113(3) no
C42 C23 C25A C26A -115(4) no
C42 C23 C25A C42 0.0(6) no
C42 C23 C25A C43 4.3(10) no
C42 C23 C25A C43A 8.5(7) no
C25A C23 C42A C22 144.6(13) no
C25A C23 C42A C23A 158(2) no
C25A C23 C42A C41A 131(5) no
C25A C23 C42A C42 -11(3) no
C25A C23 C42A C43A -13.6(16) no
C42A C23 C25A C24 -163.3(19) no
C42A C23 C25A C24A -160.2(18) no
C42A C23 C25A C26 -108(3) no
C42A C23 C25A C26A -110(4) no
C42A C23 C25A C42 5.0(14) no
C42A C23 C25A C43 9.2(19) no
C42A C23 C25A C43A 13.4(16) no
C25A C23 C43A C25 4.6(10) no
C25A C23 C43A C25A 0.0(10) no
C25A C23 C43A C42 159(3) no
C25A C23 C43A C42A 161.9(19) no
C25A C23 C43A C43 12(3) no
C25A C23 C43A C44A 80(5) no
C43A C23 C25A C24 -177(2) no
C43A C23 C25A C24A -173.7(17) no
C43A C23 C25A C26 -121(3) no
C43A C23 C25A C26A -123(4) no
C43A C23 C25A C42 -8.5(12) no
C43A C23 C25A C43 -4.2(11) no
C43A C23 C25A C43A 0.0(11) no
C42 C23 C42A C22 155(3) no
C42 C23 C42A C23A 169(4) no
C42 C23 C42A C41A 142(7) no
C42 C23 C42A C42 0.0(13) no
C42 C23 C42A C43A -3(2) no
C42A C23 C42 C25A -169(4) no
C42A C23 C42 C41 -20(3) no
C42A C23 C42 C41A -17(3) no
C42A C23 C42 C42A 0(3) no
C42A C23 C42 C43 -173(4) no
C42A C23 C42 C43A 174(4) no
C42 C23 C43A C25 -154(4) no
C42 C23 C43A C25A -159(4) no
C42 C23 C43A C42 0.0(15) no
C42 C23 C43A C42A 3(2) no
C42 C23 C43A C43 -147(6) no
C42 C23 C43A C44A -78(4) no
C43A C23 C42 C25A 17(3) no
C43A C23 C42 C41 165(4) no
C43A C23 C42 C41A 168(4) no
C43A C23 C42 C42A -174(4) no
C43A C23 C42 C43 12(3) no
C43A C23 C42 C43A 0(3) no
C42A C23 C43A C25 -157(3) no
C42A C23 C43A C25A -162(3) no
C42A C23 C43A C42 -3(3) no
C42A C23 C43A C42A 0.0(18) no
C42A C23 C43A C43 -150(5) no
C42A C23 C43A C44A -82(5) no
C43A C23 C42A C22 158.3(18) no
C43A C23 C42A C23A 172(3) no
C43A C23 C42A C41A 144(6) no
C43A C23 C42A C42 2.9(19) no
C43A C23 C42A C43A 0.0(12) no
C21 C23A C24 C8 -10.5(12) no
C21 C23A C24 C8A -11.9(10) no
C21 C23A C24 C25 132.9(13) no
C21 C23A C24 C25A 142.8(11) no
C21 C23A C24A C8 -1(3) no
C21 C23A C24A C8A -5(2) no
C21 C23A C24A C23 164(3) no
C21 C23A C24A C25 136.2(19) no
C21 C23A C24A C25A 143.4(17) no
C21 C23A C42 C25A -84(3) no
C21 C23A C42 C41 68(4) no
C21 C23A C42 C41A 70(3) no
C21 C23A C42 C42A 90(3) no
C21 C23A C42 C43 -83(3) no
C21 C23A C42 C43A -98(3) no
C21 C23A C42A C22 32.2(19) no
C21 C23A C42A C23 -124(5) no
C21 C23A C42A C41 23(8) no
C21 C23A C42A C41A 38(5) no
C21 C23A C42A C42 -112(4) no
C21 C23A C42A C43A -115(4) no
C22 C23A C24 C8 -35(4) no
C22 C23A C24 C8A -37(4) no
C22 C23A C24 C25 108(4) no
C22 C23A C24 C25A 118(4) no
C22 C23A C24A C8 -19(5) no
C22 C23A C24A C8A -23(5) no
C22 C23A C24A C23 146(5) no
C22 C23A C24A C25 118(4) no
C22 C23A C24A C25A 125(4) no
C22 C23A C42 C25A -133(4) no
C22 C23A C42 C41 19(4) no
C22 C23A C42 C41A 21(4) no
C22 C23A C42 C42A 41(4) no
C22 C23A C42 C43 -132(3) no
C22 C23A C42 C43A -147(4) no
C22 C23A C42A C22 0.0(10) no
C22 C23A C42A C23 -156(6) no
C22 C23A C42A C41 -9(7) no
C22 C23A C42A C41A 6(5) no
C22 C23A C42A C42 -144(4) no
C22 C23A C42A C43A -147(3) no
C22A C23A C24 C8 -27(3) no
C22A C23A C24 C8A -28(3) no
C22A C23A C24 C25 117(3) no
C22A C23A C24 C25A 126(3) no
C22A C23A C24A C8 -12(5) no
C22A C23A C24A C8A -16(4) no
C22A C23A C24A C23 153(4) no
C22A C23A C24A C25 125(3) no
C22A C23A C24A C25A 132(3) no
C22A C23A C42 C25A -131(3) no
C22A C23A C42 C41 20(4) no
C22A C23A C42 C41A 23(3) no
C22A C23A C42 C42A 43(3) no
C22A C23A C42 C43 -130(3) no
C22A C23A C42 C43A -145(3) no
C22A C23A C42A C22 0.1(15) no
C22A C23A C42A C23 -156(5) no
C22A C23A C42A C41 -9(7) no
C22A C23A C42A C41A 6(4) no
C22A C23A C42A C42 -144(4) no
C22A C23A C42A C43A -147(3) no
C23 C23A C24 C8 -178(3) no
C23 C23A C24 C8A -180(3) no
C23 C23A C24 C25 -35(4) no
C23 C23A C24 C25A -25(4) no
C23 C23A C24A C8 -165(4) no
C23 C23A C24A C8A -169(4) no
C23 C23A C24A C23 0.0(14) no
C23 C23A C24A C25 -28(4) no
C23 C23A C24A C25A -21(4) no
C23 C23A C42 C25A 22(4) no
C23 C23A C42 C41 173(4) no
C23 C23A C42 C41A 175(4) no
C23 C23A C42 C42A -165(5) no
C23 C23A C42 C43 23(5) no
C23 C23A C42 C43A 8(5) no
C23 C23A C42A C22 156(6) no
C23 C23A C42A C23 0.0(15) no
C23 C23A C42A C41 147(6) no
C23 C23A C42A C41A 162(4) no
C23 C23A C42A C42 12(5) no
C23 C23A C42A C43A 9(4) no
C24 C23A C42 C25A -1.1(7) no
C24 C23A C42 C41 150.4(11) no
C24 C23A C42 C41A 152.7(10) no
C24 C23A C42 C42A 173(2) no
C24 C23A C42 C43 -0.2(17) no
C24 C23A C42 C43A -15(3) no
C42 C23A C24 C8 -151.1(9) no
C42 C23A C24 C8A -152.5(9) no
C42 C23A C24 C25 -7.7(17) no
C42 C23A C24 C25A 2.2(13) no
C24 C23A C42A C22 137(4) no
C24 C23A C42A C23 -19.3(19) no
C24 C23A C42A C41 128(5) no
C24 C23A C42A C41A 142(3) no
C24 C23A C42A C42 -7(4) no
C24 C23A C42A C43A -11(3) no
C42A C23A C24 C8 -148.7(16) no
C42A C23A C24 C8A -150.1(16) no
C42A C23A C24 C25 -5(3) no
C42A C23A C24 C25A 5(2) no
C24A C23A C42 C25A -1.7(14) no
C24A C23A C42 C41 149.8(16) no
C24A C23A C42 C41A 152.1(16) no
C24A C23A C42 C42A 172(3) no
C24A C23A C42 C43 -1(3) no
C24A C23A C42 C43A -15(3) no
C42 C23A C24A C8 -142(3) no
C42 C23A C24A C8A -146.0(18) no
C42 C23A C24A C23 23.1(18) no
C42 C23A C24A C25 -5(3) no
C42 C23A C24A C25A 2(2) no
C24A C23A C42A C22 136(4) no
C24A C23A C42A C23 -20.3(19) no
C24A C23A C42A C41 127(5) no
C24A C23A C42A C41A 141(3) no
C24A C23A C42A C42 -8(5) no
C24A C23A C42A C43A -12(3) no
C42A C23A C24A C8 -139(3) no
C42A C23A C24A C8A -143(2) no
C42A C23A C24A C23 26(2) no
C42A C23A C24A C25 -2(4) no
C42A C23A C24A C25A 5(3) no
C8 C24 C25 C25A 171.6(16) no
C8 C24 C25 C26 5.2(14) no
C8 C24 C25 C26A 0.9(17) no
C8 C24 C25 C27A 50(3) no
C8 C24 C25 C43 154.4(8) no
C8 C24 C25 C43A 155.9(8) no
C8 C24 C25A C23 152(2) no
C8 C24 C25A C25 -10(5) no
C8 C24 C25A C26 -2(3) no
C8 C24 C25A C26A -5(3) no
C8 C24 C25A C42 143.3(15) no
C8 C24 C25A C43 140(4) no
C8 C24 C25A C43A 148.4(17) no
C8A C24 C25 C25A 166.0(18) no
C8A C24 C25 C26 -0.4(18) no
C8A C24 C25 C26A -5(2) no
C8A C24 C25 C27A 45(3) no
C8A C24 C25 C43 148.8(12) no
C8A C24 C25 C43A 150.3(12) no
C8A C24 C25A C23 143(3) no
C8A C24 C25A C25 -19(6) no
C8A C24 C25A C26 -10(4) no
C8A C24 C25A C26A -14(4) no
C8A C24 C25A C42 135(3) no
C8A C24 C25A C43 131(4) no
C8A C24 C25A C43A 140(3) no
C23 C24 C25 C25A 19.6(16) no
C23 C24 C25 C26 -146.8(11) no
C23 C24 C25 C26A -151.1(13) no
C23 C24 C25 C27A -102(3) no
C23 C24 C25 C43 2.4(13) no
C23 C24 C25 C43A 3.9(11) no
C23 C24 C25A C23 0.0(5) no
C23 C24 C25A C25 -162(4) no
C23 C24 C25A C26 -153.7(13) no
C23 C24 C25A C26A -157.2(16) no
C23 C24 C25A C42 -8.7(13) no
C23 C24 C25A C43 -12(4) no
C23 C24 C25A C43A -3(2) no
C23A C24 C25 C25A 29(2) no
C23A C24 C25 C26 -137.0(17) no
C23A C24 C25 C26A -141.3(18) no
C23A C24 C25 C27A -92(3) no
C23A C24 C25 C43 12.2(18) no
C23A C24 C25 C43A 13.8(16) no
C23A C24 C25A C23 6.6(11) no
C23A C24 C25A C25 -156(4) no
C23A C24 C25A C26 -147.1(15) no
C23A C24 C25A C26A -150.7(17) no
C23A C24 C25A C42 -2.1(18) no
C23A C24 C25A C43 -6(5) no
C23A C24 C25A C43A 3(3) no
C8 C24A C25 C25A -175(3) no
C8 C24A C25 C26 15.9(16) no
C8 C24A C25 C26A 11.6(18) no
C8 C24A C25 C27A 68(3) no
C8 C24A C25 C43 160.4(9) no
C8 C24A C25 C43A 162.9(11) no
C8 C24A C25A C23 164(3) no
C8 C24A C25A C25 5(5) no
C8 C24A C25A C26 12(3) no
C8 C24A C25A C26A 9(3) no
C8 C24A C25A C42 153.2(13) no
C8 C24A C25A C43 151(2) no
C8 C24A C25A C43A 158.1(13) no
C8A C24A C25 C25A -179(3) no
C8A C24A C25 C26 12.2(19) no
C8A C24A C25 C26A 8(2) no
C8A C24A C25 C27A 64(3) no
C8A C24A C25 C43 156.7(13) no
C8A C24A C25 C43A 159.2(14) no
C8A C24A C25A C23 161(3) no
C8A C24A C25A C25 1(5) no
C8A C24A C25A C26 9(3) no
C8A C24A C25A C26A 5(3) no
C8A C24A C25A C42 149.5(17) no
C8A C24A C25A C43 147(3) no
C8A C24A C25A C43A 154.4(16) no
C22 C24A C25 C25A 57(3) no
C22 C24A C25 C26 -112(3) no
C22 C24A C25 C26A -117(3) no
C22 C24A C25 C27A -61(4) no
C22 C24A C25 C43 32(3) no
C22 C24A C25 C43A 35(2) no
C22 C24A C25A C23 27.9(14) no
C22 C24A C25A C25 -131(5) no
C22 C24A C25A C26 -124(3) no
C22 C24A C25A C26A -127(3) no
C22 C24A C25A C42 17(3) no
C22 C24A C25A C43 14(4) no
C22 C24A C25A C43A 22(3) no
C23 C24A C25 C25A 21.3(19) no
C23 C24A C25 C26 -147.6(16) no
C23 C24A C25 C26A -152.0(18) no
C23 C24A C25 C27A -96(3) no
C23 C24A C25 C43 -3.1(18) no
C23 C24A C25 C43A -0.6(16) no
C23 C24A C25A C23 0.0(7) no
C23 C24A C25A C25 -159(5) no
C23 C24A C25A C26 -151.9(18) no
C23 C24A C25A C26A -155(2) no
C23 C24A C25A C42 -11.0(15) no
C23 C24A C25A C43 -14(3) no
C23 C24A C25A C43A -6(2) no
C23A C24A C25 C25A 33(3) no
C23A C24A C25 C26 -136(3) no
C23A C24A C25 C26A -140(3) no
C23A C24A C25 C27A -84(4) no
C23A C24A C25 C43 9(3) no
C23A C24A C25 C43A 11(3) no
C23A C24A C25A C23 8.6(14) no
C23A C24A C25A C25 -151(5) no
C23A C24A C25A C26 -143(3) no
C23A C24A C25A C26A -147(3) no
C23A C24A C25A C42 -2(3) no
C23A C24A C25A C43 -5(4) no
C23A C24A C25A C43A 2(3) no
C24 C25 C25A C24 0.0(7) no
C24 C25 C25A C24A -8.1(11) no
C24 C25 C25A C42 -142(7) no
C24 C25 C25A C43 -162(4) no
C24 C25 C25A C43A -159(6) no
C24 C25 C26 C10 -5.2(16) no
C24 C25 C26 C10A -10.3(15) no
C24 C25 C26 C11A 35(2) no
C24 C25 C26 C27 136.4(11) no
C24 C25 C26 C27A 145.5(10) no
C24 C25 C26 C28A 111.3(13) no
C24 C25 C26A C10 3(4) no
C24 C25 C26A C10A -3(4) no
C24 C25 C26A C27 133(2) no
C24 C25 C26A C27A 143.6(15) no
C24 C25 C27A C26 -70(3) no
C24 C25 C27A C26A -76(3) no
C24 C25 C27A C27 -44(7) no
C24 C25 C27A C28 -30(4) no
C24 C25 C27A C28A -31(5) no
C24 C25 C27A C44 100(3) no
C24 C25 C27A C45 95(3) no
C24 C25 C27A C45A 104(3) no
C24 C25 C43 C25A 10.6(7) no
C24 C25 C43 C42 -8.9(11) no
C24 C25 C43 C43A 4.3(15) no
C24 C25 C43 C44 -140.4(9) no
C24 C25 C43 C44A -128.8(14) no
C24 C25 C43 C45A -148.5(8) no
C24 C25 C43A C23 -2.5(8) no
C24 C25 C43A C42 -23(3) no
C24 C25 C43A C42A -19.6(17) no
C24 C25 C43A C43 -176(3) no
C24 C25 C43A C44A -149.3(12) no
C24A C25 C25A C24 8.1(15) no
C24A C25 C25A C24A 0.0(12) no
C24A C25 C25A C42 -134(7) no
C24A C25 C25A C43 -154(5) no
C24A C25 C25A C43A -151(6) no
C24A C25 C26 C10 -12.0(17) no
C24A C25 C26 C10A -17.2(16) no
C24A C25 C26 C11A 28(3) no
C24A C25 C26 C27 129.6(12) no
C24A C25 C26 C27A 138.7(12) no
C24A C25 C26 C28A 104.5(15) no
C24A C25 C26A C10 -4(5) no
C24A C25 C26A C10A -9(4) no
C24A C25 C26A C27 127(3) no
C24A C25 C26A C27A 137.0(17) no
C24A C25 C27A C26 -82(3) no
C24A C25 C27A C26A -88(3) no
C24A C25 C27A C27 -57(7) no
C24A C25 C27A C28 -42(4) no
C24A C25 C27A C28A -43(5) no
C24A C25 C27A C44 87(3) no
C24A C25 C27A C45 83(4) no
C24A C25 C27A C45A 92(3) no
C24A C25 C43 C25A 13.2(10) no
C24A C25 C43 C42 -6.3(11) no
C24A C25 C43 C43A 7.0(15) no
C24A C25 C43 C44 -137.8(10) no
C24A C25 C43 C44A -126.2(15) no
C24A C25 C43 C45A -145.9(9) no
C24A C25 C43A C23 0.3(9) no
C24A C25 C43A C42 -20(3) no
C24A C25 C43A C42A -16.8(17) no
C24A C25 C43A C43 -173(3) no
C24A C25 C43A C44A -146.4(13) no
C25A C25 C26 C10 -29(9) no
C25A C25 C26 C10A -34(8) no
C25A C25 C26 C11A 12(9) no
C25A C25 C26 C27 113(8) no
C25A C25 C26 C27A 122(8) no
C25A C25 C26 C28A 88(8) no
C26 C25 C25A C24 33(11) no
C26 C25 C25A C24A 25(11) no
C26 C25 C25A C42 -109(8) no
C26 C25 C25A C43 -129(8) no
C26 C25 C25A C43A -126(7) no
C25A C25 C27A C26 -145(6) no
C25A C25 C27A C26A -151(6) no
C25A C25 C27A C27 -119(7) no
C25A C25 C27A C28 -105(6) no
C25A C25 C27A C28A -106(6) no
C25A C25 C27A C44 24(6) no
C25A C25 C27A C45 20(7) no
C25A C25 C27A C45A 29(6) no
C27A C25 C25A C24 126(5) no
C27A C25 C25A C24A 118(5) no
C27A C25 C25A C42 -16(9) no
C27A C25 C25A C43 -36(6) no
C27A C25 C25A C43A -33(7) no
C25A C25 C43 C25A -0(3) no
C25A C25 C43 C42 -20(3) no
C25A C25 C43 C43A -6(3) no
C25A C25 C43 C44 -151(3) no
C25A C25 C43 C44A -139(3) no
C25A C25 C43 C45A -159(3) no
C43 C25 C25A C24 162(4) no
C43 C25 C25A C24A 154(5) no
C43 C25 C25A C42 20(3) no
C43 C25 C25A C43 0.0(5) no
C43 C25 C25A C43A 2.9(14) no
C25A C25 C43A C23 -14(4) no
C25A C25 C43A C42 -35(4) no
C25A C25 C43A C42A -32(4) no
C25A C25 C43A C43 172(5) no
C25A C25 C43A C44A -161(4) no
C43A C25 C25A C24 159(6) no
C43A C25 C25A C24A 151(6) no
C43A C25 C25A C42 17(2) no
C43A C25 C25A C43 -2.9(16) no
C43A C25 C25A C43A -0.0(10) no
C26 C25 C27A C26 0.0(8) no
C26 C25 C27A C26A -5.8(9) no
C26 C25 C27A C27 26(4) no
C26 C25 C27A C28 40.3(14) no
C26 C25 C27A C28A 39.2(18) no
C26 C25 C27A C44 169.7(18) no
C26 C25 C27A C45 165(3) no
C26 C25 C27A C45A 174(3) no
C27A C25 C26 C10 -150.7(18) no
C27A C25 C26 C10A -155.9(17) no
C27A C25 C26 C11A -110(2) no
C27A C25 C26 C27 -9.2(13) no
C27A C25 C26 C27A 0.0(12) no
C27A C25 C26 C28A -34.2(14) no
C26 C25 C43 C25A 161.5(18) no
C26 C25 C43 C42 141.9(10) no
C26 C25 C43 C43A 155.2(13) no
C26 C25 C43 C44 10.5(14) no
C26 C25 C43 C44A 22.0(19) no
C26 C25 C43 C45A 2.4(11) no
C43 C25 C26 C10 -149.3(10) no
C43 C25 C26 C10A -154.5(10) no
C43 C25 C26 C11A -109.0(15) no
C43 C25 C26 C27 -7.8(16) no
C43 C25 C26 C27A 1.4(13) no
C43 C25 C26 C28A -32.8(18) no
C26 C25 C43A C23 139.7(15) no
C26 C25 C43A C42 119(3) no
C26 C25 C43A C42A 123(2) no
C26 C25 C43A C43 -34(3) no
C26 C25 C43A C44A -7(3) no
C43A C25 C26 C10 -136.0(16) no
C43A C25 C26 C10A -141.2(17) no
C43A C25 C26 C11A -96(2) no
C43A C25 C26 C27 5(3) no
C43A C25 C26 C27A 15(2) no
C43A C25 C26 C28A -20(3) no
C26A C25 C27A C26 6(3) no
C26A C25 C27A C26A 0(3) no
C26A C25 C27A C27 32(5) no
C26A C25 C27A C28 46(3) no
C26A C25 C27A C28A 45(3) no
C26A C25 C27A C44 176(3) no
C26A C25 C27A C45 171(4) no
C26A C25 C27A C45A 180(4) no
C27A C25 C26A C10 -141(5) no
C27A C25 C26A C10A -146(5) no
C27A C25 C26A C27 -10.5(14) no
C27A C25 C26A C27A 0.0(12) no
C26A C25 C43 C25A 166(3) no
C26A C25 C43 C42 146(2) no
C26A C25 C43 C43A 159(3) no
C26A C25 C43 C44 15(3) no
C26A C25 C43 C44A 26(3) no
C26A C25 C43 C45A 7(3) no
C43 C25 C26A C10 -146.0(19) no
C43 C25 C26A C10A -151.6(16) no
C43 C25 C26A C27 -16(4) no
C43 C25 C26A C27A -5(3) no
C26A C25 C43A C23 145(3) no
C26A C25 C43A C42 124(4) no
C26A C25 C43A C42A 128(3) no
C26A C25 C43A C43 -28(4) no
C26A C25 C43A C44A -2(4) no
C43A C25 C26A C10 -134(3) no
C43A C25 C26A C10A -140(3) no
C43A C25 C26A C27 -4(5) no
C43A C25 C26A C27A 6(5) no
C27A C25 C43 C25A 162.3(15) no
C27A C25 C43 C42 142.8(10) no
C27A C25 C43 C43A 156.1(14) no
C27A C25 C43 C44 11.3(10) no
C27A C25 C43 C44A 22.9(15) no
C27A C25 C43 C45A 3.2(9) no
C43 C25 C27A C26 -178.8(13) no
C43 C25 C27A C26A 175.4(15) no
C43 C25 C27A C27 -153(5) no
C43 C25 C27A C28 -138.5(18) no
C43 C25 C27A C28A -140(3) no
C43 C25 C27A C44 -9.1(8) no
C43 C25 C27A C45 -13.6(19) no
C43 C25 C27A C45A -4.7(12) no
C27A C25 C43A C23 148.8(10) no
C27A C25 C43A C42 128(3) no
C27A C25 C43A C42A 131.6(17) no
C27A C25 C43A C43 -25(3) no
C27A C25 C43A C44A 2.0(14) no
C43A C25 C27A C26 -170.4(14) no
C43A C25 C27A C26A -176.2(16) no
C43A C25 C27A C27 -145(5) no
C43A C25 C27A C28 -130.1(18) no
C43A C25 C27A C28A -131(3) no
C43A C25 C27A C44 -0.7(12) no
C43A C25 C27A C45 -5(3) no
C43A C25 C27A C45A 3.7(16) no
C43 C25 C43A C23 173(3) no
C43 C25 C43A C42 153(5) no
C43 C25 C43A C42A 156(4) no
C43 C25 C43A C43 0.0(12) no
C43 C25 C43A C44A 26.5(19) no
C43A C25 C43 C25A 6(3) no
C43A C25 C43 C42 -13(3) no
C43A C25 C43 C43A 0(3) no
C43A C25 C43 C44 -145(3) no
C43A C25 C43 C44A -133(3) no
C43A C25 C43 C45A -153(3) no
C23 C25A C26 C10 -39(4) no
C23 C25A C26 C10A -45(3) no
C23 C25A C26 C11A -1(4) no
C23 C25A C26 C27 98(3) no
C23 C25A C26 C27A 110(3) no
C23 C25A C26 C28A 70(4) no
C23 C25A C26A C10 -32(6) no
C23 C25A C26A C10A -37(6) no
C23 C25A C26A C27 90(5) no
C23 C25A C26A C27A 104(5) no
C23 C25A C42 C23 -0.0(6) no
C23 C25A C42 C23A -6.7(7) no
C23 C25A C42 C41 -110(3) no
C23 C25A C42 C41A -74(3) no
C23 C25A C42 C42A -12.3(17) no
C23 C25A C42 C43 174.3(14) no
C23 C25A C42 C43A 160.0(17) no
C23 C25A C43 C25 -165(3) no
C23 C25A C43 C42 -4.2(10) no
C23 C25A C43 C43A 9.0(13) no
C23 C25A C43 C44 -129.8(15) no
C23 C25A C43 C44A -107(3) no
C23 C25A C43 C45A -142.4(10) no
C23 C25A C43A C23 0.0(4) no
C23 C25A C43A C42 -15(3) no
C23 C25A C43A C42A -12.6(13) no
C23 C25A C43A C43 -170(3) no
C23 C25A C43A C44A -144.0(17) no
C24 C25A C26 C10 2(3) no
C24 C25A C26 C10A -4(2) no
C24 C25A C26 C11A 39(3) no
C24 C25A C26 C27 138.6(16) no
C24 C25A C26 C27A 150.4(18) no
C24 C25A C26 C28A 111.1(19) no
C24 C25A C26A C10 9(4) no
C24 C25A C26A C10A 3(3) no
C24 C25A C26A C27 131(3) no
C24 C25A C26A C27A 145(2) no
C24 C25A C42 C23 8.6(13) no
C24 C25A C42 C23A 1.9(15) no
C24 C25A C42 C41 -101(3) no
C24 C25A C42 C41A -65(3) no
C24 C25A C42 C42A -4(3) no
C24 C25A C42 C43 -177(3) no
C24 C25A C42 C43A 169(3) no
C24 C25A C43 C25 -156(6) no
C24 C25A C43 C42 5(4) no
C24 C25A C43 C43A 18(4) no
C24 C25A C43 C44 -121(4) no
C24 C25A C43 C44A -98(5) no
C24 C25A C43 C45A -133(4) no
C24 C25A C43A C23 2.7(18) no
C24 C25A C43A C42 -13(4) no
C24 C25A C43A C42A -10(3) no
C24 C25A C43A C43 -168(3) no
C24 C25A C43A C44A -141(3) no
C24A C25A C26 C10 -7(3) no
C24A C25A C26 C10A -13(2) no
C24A C25A C26 C11A 31(3) no
C24A C25A C26 C27 129.9(18) no
C24A C25A C26 C27A 141.7(18) no
C24A C25A C26 C28A 102(2) no
C24A C25A C26A C10 0(4) no
C24A C25A C26A C10A -5(4) no
C24A C25A C26A C27 123(3) no
C24A C25A C26A C27A 136(3) no
C24A C25A C42 C23 8.3(12) no
C24A C25A C42 C23A 1.6(13) no
C24A C25A C42 C41 -102(3) no
C24A C25A C42 C41A -65(3) no
C24A C25A C42 C42A -4(3) no
C24A C25A C42 C43 -177.4(19) no
C24A C25A C42 C43A 168(2) no
C24A C25A C43 C25 -157(5) no
C24A C25A C43 C42 3(3) no
C24A C25A C43 C43A 17(3) no
C24A C25A C43 C44 -122(3) no
C24A C25A C43 C44A -100(4) no
C24A C25A C43 C45A -135(3) no
C24A C25A C43A C23 3.6(13) no
C24A C25A C43A C42 -12(3) no
C24A C25A C43A C42A -9(3) no
C24A C25A C43A C43 -167(3) no
C24A C25A C43A C44A -140.4(18) no
C25 C25A C42 C23 158(5) no
C25 C25A C42 C23A 152(5) no
C25 C25A C42 C41 49(6) no
C25 C25A C42 C41A 85(5) no
C25 C25A C42 C42A 146(5) no
C25 C25A C42 C43 -27(4) no
C25 C25A C42 C43A -42(4) no
C25 C25A C43 C25 0.0(11) no
C25 C25A C43 C42 161(3) no
C25 C25A C43 C43A 174(3) no
C25 C25A C43 C44 35(4) no
C25 C25A C43 C44A 58(5) no
C25 C25A C43 C45A 22(3) no
C25 C25A C43A C23 164(4) no
C25 C25A C43A C42 148(4) no
C25 C25A C43A C42A 151(4) no
C25 C25A C43A C43 -7(4) no
C25 C25A C43A C44A 20(4) no
C26 C25A C42 C23 138(3) no
C26 C25A C42 C23A 131(2) no
C26 C25A C42 C41 28(4) no
C26 C25A C42 C41A 64(4) no
C26 C25A C42 C42A 126(3) no
C26 C25A C42 C43 -47.8(18) no
C26 C25A C42 C43A -62(2) no
C42 C25A C26 C10 -121.4(19) no
C42 C25A C26 C10A -127.2(19) no
C42 C25A C26 C11A -84(3) no
C42 C25A C26 C27 15(3) no
C42 C25A C26 C27A 27(3) no
C42 C25A C26 C28A -12(3) no
C26 C25A C43 C25 -11.5(16) no
C26 C25A C43 C42 149.3(11) no
C26 C25A C43 C43A 162.5(13) no
C26 C25A C43 C44 24(2) no
C26 C25A C43 C44A 46(4) no
C26 C25A C43 C45A 11.0(14) no
C43 C25A C26 C10 -155.7(11) no
C43 C25A C26 C10A -161.4(12) no
C43 C25A C26 C11A -117.9(14) no
C43 C25A C26 C27 -18.7(18) no
C43 C25A C26 C27A -6.9(14) no
C43 C25A C26 C28A -46.2(19) no
C26 C25A C43A C23 149.8(19) no
C26 C25A C43A C42 134(3) no
C26 C25A C43A C42A 137.2(18) no
C26 C25A C43A C43 -21(3) no
C26 C25A C43A C44A 6(3) no
C43A C25A C26 C10 -146.7(18) no
C43A C25A C26 C10A -152.5(19) no
C43A C25A C26 C11A -109(2) no
C43A C25A C26 C27 -10(3) no
C43A C25A C26 C27A 2(2) no
C43A C25A C26 C28A -37(3) no
C26A C25A C42 C23 144(3) no
C26A C25A C42 C23A 137(3) no
C26A C25A C42 C41 34(5) no
C26A C25A C42 C41A 70(4) no
C26A C25A C42 C42A 131(3) no
C26A C25A C42 C43 -42(3) no
C26A C25A C42 C43A -56(3) no
C42 C25A C26A C10 -120(3) no
C42 C25A C26A C10A -126(3) no
C42 C25A C26A C27 2(5) no
C42 C25A C26A C27A 16(4) no
C26A C25A C43 C25 -7.5(16) no
C26A C25A C43 C42 153.2(15) no
C26A C25A C43 C43A 166.5(17) no
C26A C25A C43 C44 28(3) no
C26A C25A C43 C44A 50(4) no
C26A C25A C43 C45A 15.0(18) no
C43 C25A C26A C10 -150.7(17) no
C43 C25A C26A C10A -156.2(17) no
C43 C25A C26A C27 -29(3) no
C43 C25A C26A C27A -15(3) no
C26A C25A C43A C23 155(3) no
C26A C25A C43A C42 139(3) no
C26A C25A C43A C42A 142(3) no
C26A C25A C43A C43 -16(3) no
C26A C25A C43A C44A 11(3) no
C43A C25A C26A C10 -144(2) no
C43A C25A C26A C10A -149(2) no
C43A C25A C26A C27 -22(4) no
C43A C25A C26A C27A -8(4) no
C42 C25A C43 C25 -161(3) no
C42 C25A C43 C42 0.0(6) no
C42 C25A C43 C43A 13.2(8) no
C42 C25A C43 C44 -125.6(16) no
C42 C25A C43 C44A -103(3) no
C42 C25A C43 C45A -138.2(11) no
C43 C25A C42 C23 -174.3(14) no
C43 C25A C42 C23A 179.0(13) no
C43 C25A C42 C41 76(3) no
C43 C25A C42 C41A 112(3) no
C43 C25A C42 C42A 173(2) no
C43 C25A C42 C43 0.0(7) no
C43 C25A C42 C43A -14.3(9) no
C42 C25A C43A C23 15(3) no
C42 C25A C43A C42 0.0(10) no
C42 C25A C43A C42A 2.9(14) no
C42 C25A C43A C43 -155(5) no
C42 C25A C43A C44A -129(4) no
C43A C25A C42 C23 -160(3) no
C43A C25A C42 C23A -167(3) no
C43A C25A C42 C41 90(4) no
C43A C25A C42 C41A 126(4) no
C43A C25A C42 C42A -172(4) no
C43A C25A C42 C43 14(3) no
C43A C25A C42 C43A 0(3) no
C43 C25A C43A C23 170(3) no
C43 C25A C43A C42 155(5) no
C43 C25A C43A C42A 158(4) no
C43 C25A C43A C43 0.0(11) no
C43 C25A C43A C44A 26.4(17) no
C43A C25A C43 C25 -174(4) no
C43A C25A C43 C42 -13(3) no
C43A C25A C43 C43A 0(3) no
C43A C25A C43 C44 -139(3) no
C43A C25A C43 C44A -116(4) no
C43A C25A C43 C45A -151(3) no
C10 C26 C26A C10 0.0(5) no
C10 C26 C26A C10A 3.5(10) no
C10 C26 C26A C27 -148(4) no
C10 C26 C26A C27A -155(3) no
C10 C26 C27 C11A 2.8(8) no
C10 C26 C27 C27A 165.0(14) no
C10 C26 C27 C28 7.7(15) no
C10 C26 C27 C28A 10.1(18) no
C10 C26 C27 C29A 33(2) no
C10 C26 C27 C45 150.5(10) no
C10 C26 C27 C45A 152.1(9) no
C10 C26 C27A C25 142(3) no
C10 C26 C27A C26A 148(3) no
C10 C26 C27A C27 -20(5) no
C10 C26 C27A C28 -5(3) no
C10 C26 C27A C28A -7(3) no
C10 C26 C27A C44 130(3) no
C10 C26 C27A C45A 133(3) no
C10 C26 C28A C11 3.0(10) no
C10 C26 C28A C11A 0.0(9) no
C10 C26 C28A C27 -170(3) no
C10 C26 C28A C27A 175.1(13) no
C10 C26 C28A C28 2(5) no
C10 C26 C28A C29 63(5) no
C10 C26 C28A C29A 112(6) no
C10 C26 C28A C45 165.2(11) no
C10A C26 C26A C10 -3.5(15) no
C10A C26 C26A C10A 0.0(12) no
C10A C26 C26A C27 -152(4) no
C10A C26 C26A C27A -158(3) no
C10A C26 C27 C11A -1.3(18) no
C10A C26 C27 C27A 161(2) no
C10A C26 C27 C28 4(3) no
C10A C26 C27 C28A 6(3) no
C10A C26 C27 C29A 29(3) no
C10A C26 C27 C45 146.4(18) no
C10A C26 C27 C45A 148.0(18) no
C10A C26 C27A C25 131(5) no
C10A C26 C27A C26A 137(5) no
C10A C26 C27A C27 -31(6) no
C10A C26 C27A C28 -16(5) no
C10A C26 C27A C28A -18(5) no
C10A C26 C27A C44 119(4) no
C10A C26 C27A C45A 122(5) no
C10A C26 C28A C11 -1.5(17) no
C10A C26 C28A C11A -4.4(17) no
C10A C26 C28A C27 -175(3) no
C10A C26 C28A C27A 170.6(18) no
C10A C26 C28A C28 -2(5) no
C10A C26 C28A C29 59(5) no
C10A C26 C28A C29A 108(6) no
C10A C26 C28A C45 160.8(16) no
C11A C26 C26A C10 38(4) no
C11A C26 C26A C10A 42(5) no
C11A C26 C26A C27 -110(7) no
C11A C26 C26A C27A -116(6) no
C11A C26 C27 C11A 0.0(8) no
C11A C26 C27 C27A 162.2(15) no
C11A C26 C27 C28 5.0(11) no
C11A C26 C27 C28A 7.4(14) no
C11A C26 C27 C29A 30.4(17) no
C11A C26 C27 C45 147.7(13) no
C11A C26 C27 C45A 149.3(10) no
C11A C26 C27A C25 145.4(12) no
C11A C26 C27A C26A 151.4(19) no
C11A C26 C27A C27 -17(3) no
C11A C26 C27A C28 -2.0(13) no
C11A C26 C27A C28A -3.7(16) no
C11A C26 C27A C44 133.0(19) no
C11A C26 C27A C45A 136(3) no
C11A C26 C28A C11 2.9(10) no
C11A C26 C28A C11A 0.0(10) no
C11A C26 C28A C27 -171(3) no
C11A C26 C28A C27A 175.0(19) no
C11A C26 C28A C28 2(4) no
C11A C26 C28A C29 63(5) no
C11A C26 C28A C29A 112(7) no
C11A C26 C28A C45 165.2(18) no
C25 C26 C27 C11A -141.5(12) no
C25 C26 C27 C27A 20.8(15) no
C25 C26 C27 C28 -136.5(11) no
C25 C26 C27 C28A -134.1(14) no
C25 C26 C27 C29A -111.0(16) no
C25 C26 C27 C45 6.3(17) no
C25 C26 C27 C45A 7.8(13) no
C25 C26 C27A C25 0.0(5) no
C25 C26 C27A C26A 6.0(9) no
C25 C26 C27A C27 -162(3) no
C25 C26 C27A C28 -147.4(10) no
C25 C26 C27A C28A -149.1(13) no
C25 C26 C27A C44 -12(2) no
C25 C26 C27A C45A -9(4) no
C25 C26 C28A C11 -124.6(14) no
C25 C26 C28A C11A -127.5(15) no
C25 C26 C28A C27 62(3) no
C25 C26 C28A C27A 47.5(19) no
C25 C26 C28A C28 -125(4) no
C25 C26 C28A C29 -64(6) no
C25 C26 C28A C29A -15(7) no
C25 C26 C28A C45 38(2) no
C25A C26 C27 C11A -135.2(12) no
C25A C26 C27 C27A 27.0(16) no
C25A C26 C27 C28 -130.3(12) no
C25A C26 C27 C28A -127.9(15) no
C25A C26 C27 C29A -104.8(18) no
C25A C26 C27 C45 12.5(17) no
C25A C26 C27 C45A 14.1(14) no
C25A C26 C27A C25 4.8(7) no
C25A C26 C27A C26A 10.8(12) no
C25A C26 C27A C27 -158(3) no
C25A C26 C27A C28 -142.6(11) no
C25A C26 C27A C28A -144.3(14) no
C25A C26 C27A C44 -8(3) no
C25A C26 C27A C45A -5(4) no
C25A C26 C28A C11 -116.6(16) no
C25A C26 C28A C11A -119.5(16) no
C25A C26 C28A C27 70(3) no
C25A C26 C28A C27A 56(2) no
C25A C26 C28A C28 -117(4) no
C25A C26 C28A C29 -56(6) no
C25A C26 C28A C29A -7(7) no
C25A C26 C28A C45 46(2) no
C26A C26 C27 C11A -148(4) no
C26A C26 C27 C27A 14(4) no
C26A C26 C27 C28 -143(4) no
C26A C26 C27 C28A -141(4) no
C26A C26 C27 C29A -118(4) no
C26A C26 C27 C45 -1(4) no
C26A C26 C27 C45A 1(4) no
C27 C26 C26A C10 148(4) no
C27 C26 C26A C10A 152(4) no
C27 C26 C26A C27 0.0(6) no
C27 C26 C26A C27A -6.2(16) no
C26A C26 C27A C25 -6(3) no
C26A C26 C27A C26A 0(3) no
C26A C26 C27A C27 -168(4) no
C26A C26 C27A C28 -153(3) no
C26A C26 C27A C28A -155(3) no
C26A C26 C27A C44 -18(4) no
C26A C26 C27A C45A -15(5) no
C27A C26 C26A C10 155(3) no
C27A C26 C26A C10A 158(3) no
C27A C26 C26A C27 6.2(19) no
C27A C26 C26A C27A 0.0(12) no
C26A C26 C28A C11 -131(5) no
C26A C26 C28A C11A -134(5) no
C26A C26 C28A C27 55(5) no
C26A C26 C28A C27A 41(5) no
C26A C26 C28A C28 -132(6) no
C26A C26 C28A C29 -71(7) no
C26A C26 C28A C29A -22(9) no
C26A C26 C28A C45 31(5) no
C28A C26 C26A C10 125(6) no
C28A C26 C26A C10A 128(5) no
C28A C26 C26A C27 -24(3) no
C28A C26 C26A C27A -30(4) no
C27 C26 C27A C25 162(3) no
C27 C26 C27A C26A 168(3) no
C27 C26 C27A C27 0.0(12) no
C27 C26 C27A C28 15(3) no
C27 C26 C27A C28A 13.2(19) no
C27 C26 C27A C44 150(5) no
C27 C26 C27A C45A 153(6) no
C27A C26 C27 C11A -162(3) no
C27A C26 C27 C27A 0(3) no
C27A C26 C27 C28 -157(4) no
C27A C26 C27 C28A -155(4) no
C27A C26 C27 C29A -132(4) no
C27A C26 C27 C45 -14(3) no
C27A C26 C27 C45A -13(3) no
C27 C26 C28A C11 173(3) no
C27 C26 C28A C11A 171(3) no
C27 C26 C28A C27 0.0(14) no
C27 C26 C28A C27A -14.5(18) no
C27 C26 C28A C28 173(6) no
C27 C26 C28A C29 -126(6) no
C27 C26 C28A C29A -77(6) no
C27 C26 C28A C45 -24.3(19) no
C28A C26 C27 C11A -7(3) no
C28A C26 C27 C27A 155(3) no
C28A C26 C27 C28 -2(2) no
C28A C26 C27 C28A 0(2) no
C28A C26 C27 C29A 23(2) no
C28A C26 C27 C45 140(3) no
C28A C26 C27 C45A 142(3) no
C27A C26 C28A C11 -172(3) no
C27A C26 C28A C11A -175(3) no
C27A C26 C28A C27 14(3) no
C27A C26 C28A C27A -0.0(18) no
C27A C26 C28A C28 -173(6) no
C27A C26 C28A C29 -112(5) no
C27A C26 C28A C29A -63(6) no
C27A C26 C28A C45 -9.8(19) no
C28A C26 C27A C25 149.1(17) no
C28A C26 C27A C26A 155(2) no
C28A C26 C27A C27 -13.2(18) no
C28A C26 C27A C28 1.7(12) no
C28A C26 C27A C28A -0.0(11) no
C28A C26 C27A C44 137(3) no
C28A C26 C27A C45A 140(4) no
C10 C26A C27 C11A 7.4(8) no
C10 C26A C27 C27A 175(2) no
C10 C26A C27 C28 18.8(16) no
C10 C26A C27 C28A 21.2(19) no
C10 C26A C27 C29A 58(3) no
C10 C26A C27 C45 157.6(10) no
C10 C26A C27 C45A 159.1(10) no
C10 C26A C27A C25 151(4) no
C10 C26A C27A C26 -18.0(17) no
C10 C26A C27A C27 -5(4) no
C10 C26A C27A C28 10(2) no
C10 C26A C27A C28A 8(3) no
C10 C26A C27A C44 146.6(13) no
C10 C26A C27A C45 137(4) no
C10 C26A C27A C45A 151.0(18) no
C10A C26A C27 C11A 7.2(14) no
C10A C26A C27 C27A 175(3) no
C10A C26A C27 C28 19(2) no
C10A C26A C27 C28A 21(3) no
C10A C26A C27 C29A 58(3) no
C10A C26A C27 C45 157.4(15) no
C10A C26A C27 C45A 158.9(16) no
C10A C26A C27A C25 151(4) no
C10A C26A C27A C26 -18.5(19) no
C10A C26A C27A C27 -6(5) no
C10A C26A C27A C28 9(3) no
C10A C26A C27A C28A 8(3) no
C10A C26A C27A C44 146.1(19) no
C10A C26A C27A C45 137(4) no
C10A C26A C27A C45A 150(2) no
C25 C26A C27 C11A -138(3) no
C25 C26A C27 C27A 30(3) no
C25 C26A C27 C28 -126(3) no
C25 C26A C27 C28A -124(3) no
C25 C26A C27 C29A -87(4) no
C25 C26A C27 C45 13(4) no
C25 C26A C27 C45A 14(3) no
C25 C26A C27A C25 0.0(8) no
C25 C26A C27A C26 -169(5) no
C25 C26A C27A C27 -156(4) no
C25 C26A C27A C28 -141(3) no
C25 C26A C27A C28A -143(3) no
C25 C26A C27A C44 -5(3) no
C25 C26A C27A C45 -14(6) no
C25 C26A C27A C45A -0(4) no
C25A C26A C27 C11A -128(3) no
C25A C26A C27 C27A 39(3) no
C25A C26A C27 C28 -117(3) no
C25A C26A C27 C28A -115(3) no
C25A C26A C27 C29A -78(4) no
C25A C26A C27 C45 22(3) no
C25A C26A C27 C45A 23(3) no
C25A C26A C27A C25 6.5(13) no
C25A C26A C27A C26 -163(4) no
C25A C26A C27A C27 -150(4) no
C25A C26A C27A C28 -135(2) no
C25A C26A C27A C28A -136(3) no
C25A C26A C27A C44 2(3) no
C25A C26A C27A C45 -7(6) no
C25A C26A C27A C45A 6(4) no
C26 C26A C27 C11A 29(4) no
C26 C26A C27 C27A -163(5) no
C26 C26A C27 C28 41(4) no
C26 C26A C27 C28A 43(4) no
C26 C26A C27 C29A 80(5) no
C26 C26A C27 C45 179(4) no
C26 C26A C27 C45A -179(4) no
C26 C26A C27A C25 169(5) no
C26 C26A C27A C26 0.0(14) no
C26 C26A C27A C27 13(5) no
C26 C26A C27A C28 28(4) no
C26 C26A C27A C28A 26(4) no
C26 C26A C27A C44 165(3) no
C26 C26A C27A C45 155(5) no
C26 C26A C27A C45A 169(4) no
C11A C27 C27A C25 1(6) no
C11A C27 C27A C26 20(4) no
C11A C27 C27A C26A 15(5) no
C11A C27 C27A C44 -127(3) no
C11A C27 C27A C45 -145.8(18) no
C11A C27 C27A C45A -141(2) no
C11A C27 C28 C11 2.2(11) no
C11A C27 C28 C11A 0.0(10) no
C11A C27 C28 C29 154.0(19) no
C11A C27 C28 C29A 159.2(16) no
C11A C27 C28 C30A 138(3) no
C11A C27 C28A C11 1.5(13) no
C11A C27 C28A C11A 0.0(10) no
C11A C27 C28A C26 10(4) no
C11A C27 C28A C29 161(7) no
C11A C27 C28A C29A 165(5) no
C11A C27 C28A C45 149.8(19) no
C11A C27 C29A C28 -14.1(12) no
C11A C27 C29A C29 1(5) no
C11A C27 C29A C30 18.9(19) no
C11A C27 C29A C30A 15(3) no
C11A C27 C29A C46 154.8(12) no
C11A C27 C29A C47 144(3) no
C11A C27 C29A C47A 149.0(17) no
C11A C27 C45 C27A 106(4) no
C11A C27 C45 C28A -43(3) no
C11A C27 C45 C44 82(4) no
C11A C27 C45 C44A 80(3) no
C11A C27 C45 C45A 96(3) no
C11A C27 C45 C46 -49(4) no
C11A C27 C45 C46A -35(5) no
C11A C27 C45 C47A -47(4) no
C11A C27 C45A C43 54(3) no
C11A C27 C45A C44 20(8) no
C11A C27 C45A C44A 31(5) no
C11A C27 C45A C45 -116(4) no
C11A C27 C45A C46 -93(3) no
C11A C27 C45A C46A -91(3) no
C26 C27 C27A C25 -18(3) no
C26 C27 C27A C26 0.0(6) no
C26 C27 C27A C26A -4.9(13) no
C26 C27 C27A C44 -146(5) no
C26 C27 C27A C45 -165(3) no
C26 C27 C27A C45A -160(5) no
C26 C27 C28 C11 -4.6(15) no
C26 C27 C28 C11A -6.8(12) no
C26 C27 C28 C29 147.2(12) no
C26 C27 C28 C29A 152.4(11) no
C26 C27 C28 C30A 131.2(15) no
C26 C27 C28A C11 -9(4) no
C26 C27 C28A C11A -10(4) no
C26 C27 C28A C26 0.0(6) no
C26 C27 C28A C29 151(4) no
C26 C27 C28A C29A 155(3) no
C26 C27 C28A C45 140(3) no
C26 C27 C29A C28 -42(3) no
C26 C27 C29A C29 -28(6) no
C26 C27 C29A C30 -9(4) no
C26 C27 C29A C30A -13(4) no
C26 C27 C29A C46 126.6(19) no
C26 C27 C29A C47 115(3) no
C26 C27 C29A C47A 121(2) no
C26 C27 C45 C27A 14.5(9) no
C26 C27 C45 C28A -135(3) no
C26 C27 C45 C44 -10.3(18) no
C26 C27 C45 C44A -12.0(16) no
C26 C27 C45 C45A 5(2) no
C26 C27 C45 C46 -141.3(12) no
C26 C27 C45 C46A -127(2) no
C26 C27 C45 C47A -138.4(11) no
C26 C27 C45A C43 -5.4(14) no
C26 C27 C45A C44 -40(6) no
C26 C27 C45A C44A -29(3) no
C26 C27 C45A C45 -176(3) no
C26 C27 C45A C46 -152.7(10) no
C26 C27 C45A C46A -150.9(13) no
C26A C27 C27A C25 -13(2) no
C26A C27 C27A C26 4.9(17) no
C26A C27 C27A C26A 0.0(12) no
C26A C27 C27A C44 -141(6) no
C26A C27 C27A C45 -160(4) no
C26A C27 C27A C45A -155(6) no
C26A C27 C28 C11 -14.6(18) no
C26A C27 C28 C11A -16.8(16) no
C26A C27 C28 C29 137.2(15) no
C26A C27 C28 C29A 142.4(15) no
C26A C27 C28 C30A 121.1(18) no
C26A C27 C28A C11 -19(5) no
C26A C27 C28A C11A -21(4) no
C26A C27 C28A C26 -10.5(12) no
C26A C27 C28A C29 140(4) no
C26A C27 C28A C29A 144(3) no
C26A C27 C28A C45 129(4) no
C26A C27 C29A C28 -65(3) no
C26A C27 C29A C29 -50(6) no
C26A C27 C29A C30 -32(4) no
C26A C27 C29A C30A -36(4) no
C26A C27 C29A C46 104(3) no
C26A C27 C29A C47 93(4) no
C26A C27 C29A C47A 98(3) no
C26A C27 C45 C27A 14.4(11) no
C26A C27 C45 C28A -135(3) no
C26A C27 C45 C44 -10.5(16) no
C26A C27 C45 C44A -12.1(14) no
C26A C27 C45 C45A 4.5(19) no
C26A C27 C45 C46 -141.4(13) no
C26A C27 C45 C46A -127(2) no
C26A C27 C45 C47A -138.6(11) no
C26A C27 C45A C43 -5.1(13) no
C26A C27 C45A C44 -40(6) no
C26A C27 C45A C44A -29(3) no
C26A C27 C45A C45 -176(3) no
C26A C27 C45A C46 -152.5(12) no
C26A C27 C45A C46A -150.6(15) no
C27A C27 C28 C11 -61(8) no
C27A C27 C28 C11A -63(8) no
C27A C27 C28 C29 91(8) no
C27A C27 C28 C29A 96(8) no
C27A C27 C28 C30A 75(8) no
C28 C27 C27A C25 47(11) no
C28 C27 C27A C26 65(8) no
C28 C27 C27A C26A 60(9) no
C28 C27 C27A C44 -81(8) no
C28 C27 C27A C45 -100(7) no
C28 C27 C27A C45A -95(7) no
C27A C27 C28A C11 -65(10) no
C27A C27 C28A C11A -67(9) no
C27A C27 C28A C26 -57(8) no
C27A C27 C28A C29 94(10) no
C27A C27 C28A C29A 98(9) no
C27A C27 C28A C45 83(9) no
C28A C27 C27A C25 49(11) no
C28A C27 C27A C26 67(9) no
C28A C27 C27A C26A 62(10) no
C28A C27 C27A C44 -80(9) no
C28A C27 C27A C45 -99(8) no
C28A C27 C27A C45A -93(9) no
C27A C27 C29A C28 -142(5) no
C27A C27 C29A C29 -128(6) no
C27A C27 C29A C30 -109(5) no
C27A C27 C29A C30A -113(5) no
C27A C27 C29A C46 27(5) no
C27A C27 C29A C47 15(6) no
C27A C27 C29A C47A 21(5) no
C29A C27 C27A C25 114(5) no
C29A C27 C27A C26 132(3) no
C29A C27 C27A C26A 127(4) no
C29A C27 C27A C44 -14(7) no
C29A C27 C27A C45 -33(5) no
C29A C27 C27A C45A -28(6) no
C27A C27 C45 C27A 0(3) no
C27A C27 C45 C28A -150(4) no
C27A C27 C45 C44 -25(3) no
C27A C27 C45 C44A -27(3) no
C27A C27 C45 C45A -10(4) no
C27A C27 C45 C46 -156(3) no
C27A C27 C45 C46A -142(4) no
C27A C27 C45 C47A -153(3) no
C45 C27 C27A C25 147(6) no
C45 C27 C27A C26 165(3) no
C45 C27 C27A C26A 160(4) no
C45 C27 C27A C44 19(3) no
C45 C27 C27A C45 0.0(6) no
C45 C27 C27A C45A 5.1(16) no
C27A C27 C45A C43 -23(4) no
C27A C27 C45A C44 -57(7) no
C27A C27 C45A C44A -46(5) no
C27A C27 C45A C45 167(5) no
C27A C27 C45A C46 -170(4) no
C27A C27 C45A C46A -168(5) no
C45A C27 C27A C25 142(7) no
C45A C27 C27A C26 160(5) no
C45A C27 C27A C26A 155(6) no
C45A C27 C27A C44 14.0(16) no
C45A C27 C27A C45 -5.1(19) no
C45A C27 C27A C45A 0.0(12) no
C28 C27 C29A C28 0.0(9) no
C28 C27 C29A C29 15(4) no
C28 C27 C29A C30 32.9(17) no
C28 C27 C29A C30A 29(2) no
C28 C27 C29A C46 169(2) no
C28 C27 C29A C47 158(4) no
C28 C27 C29A C47A 163(3) no
C29A C27 C28 C11 -157(2) no
C29A C27 C28 C11A -159.2(19) no
C29A C27 C28 C29 -5.2(15) no
C29A C27 C28 C29A 0.0(14) no
C29A C27 C28 C30A -21.3(17) no
C28 C27 C45 C27A 152(2) no
C28 C27 C45 C28A 2.6(9) no
C28 C27 C45 C44 127.3(14) no
C28 C27 C45 C44A 125.7(13) no
C28 C27 C45 C45A 142.2(16) no
C28 C27 C45 C46 -4(2) no
C28 C27 C45 C46A 10(3) no
C28 C27 C45 C47A -0.8(16) no
C45 C27 C28 C11 -146.3(12) no
C45 C27 C28 C11A -148.5(13) no
C45 C27 C28 C29 6(2) no
C45 C27 C28 C29A 10.7(17) no
C45 C27 C28 C30A -11(3) no
C28 C27 C45A C43 122.1(19) no
C28 C27 C45A C44 87(6) no
C28 C27 C45A C44A 99(4) no
C28 C27 C45A C45 -48(3) no
C28 C27 C45A C46 -25(3) no
C28 C27 C45A C46A -23(3) no
C45A C27 C28 C11 -129.3(18) no
C45A C27 C28 C11A -131.5(19) no
C45A C27 C28 C29 23(3) no
C45A C27 C28 C29A 28(3) no
C45A C27 C28 C30A 6(3) no
C28A C27 C29A C28 -4(4) no
C28A C27 C29A C29 11(5) no
C28A C27 C29A C30 29(4) no
C28A C27 C29A C30A 25(4) no
C28A C27 C29A C46 165(4) no
C28A C27 C29A C47 154(5) no
C28A C27 C29A C47A 159(5) no
C29A C27 C28A C11 -164(6) no
C29A C27 C28A C11A -165(6) no
C29A C27 C28A C26 -155(3) no
C29A C27 C28A C29 -4(2) no
C29A C27 C28A C29A 0.0(14) no
C29A C27 C28A C45 -15(5) no
C28A C27 C45 C27A 150(4) no
C28A C27 C45 C28A 0(3) no
C28A C27 C45 C44 125(3) no
C28A C27 C45 C44A 123(3) no
C28A C27 C45 C45A 140(3) no
C28A C27 C45 C46 -6(4) no
C28A C27 C45 C46A 8(4) no
C28A C27 C45 C47A -3(3) no
C45 C27 C28A C11 -148(3) no
C45 C27 C28A C11A -149.8(17) no
C45 C27 C28A C26 -140(3) no
C45 C27 C28A C29 11(6) no
C45 C27 C28A C29A 15(5) no
C45 C27 C28A C45 0.0(8) no
C28A C27 C45A C43 119(4) no
C28A C27 C45A C44 85(7) no
C28A C27 C45A C44A 96(5) no
C28A C27 C45A C45 -51(5) no
C28A C27 C45A C46 -28(4) no
C28A C27 C45A C46A -26(5) no
C45A C27 C28A C11 -131(3) no
C45A C27 C28A C11A -132(3) no
C45A C27 C28A C26 -122(4) no
C45A C27 C28A C29 29(7) no
C45A C27 C28A C29A 33(6) no
C45A C27 C28A C45 17.5(18) no
C29A C27 C45 C27A 158.7(17) no
C29A C27 C45 C28A 9.1(16) no
C29A C27 C45 C44 133.9(14) no
C29A C27 C45 C44A 132.2(12) no
C29A C27 C45 C45A 148.8(17) no
C29A C27 C45 C46 2.9(15) no
C29A C27 C45 C46A 17(3) no
C29A C27 C45 C47A 5.7(11) no
C45 C27 C29A C28 -170.8(17) no
C45 C27 C29A C29 -156(5) no
C45 C27 C29A C30 -137.9(19) no
C45 C27 C29A C30A -142(3) no
C45 C27 C29A C46 -2.0(10) no
C45 C27 C29A C47 -13(3) no
C45 C27 C29A C47A -7.8(15) no
C29A C27 C45A C43 138.8(14) no
C29A C27 C45A C44 104(6) no
C29A C27 C45A C44A 115(3) no
C29A C27 C45A C45 -32(3) no
C29A C27 C45A C46 -8.5(14) no
C29A C27 C45A C46A -6.6(18) no
C45A C27 C29A C28 -160.6(16) no
C45A C27 C29A C29 -146(5) no
C45A C27 C29A C30 -127.7(19) no
C45A C27 C29A C30A -131(3) no
C45A C27 C29A C46 8.2(13) no
C45A C27 C29A C47 -3(3) no
C45A C27 C29A C47A 2.4(19) no
C25 C27A C28 C11 -20(2) no
C25 C27A C28 C11A -24.7(19) no
C25 C27A C28 C29 123.8(17) no
C25 C27A C28 C29A 133.0(17) no
C25 C27A C28 C30A 105(2) no
C25 C27A C28A C11 -17(4) no
C25 C27A C28A C11A -22(4) no
C25 C27A C28A C26 -26.9(13) no
C25 C27A C28A C29 120(4) no
C25 C27A C28A C29A 130(3) no
C25 C27A C28A C45 138(4) no
C25 C27A C44 C43 8.5(7) no
C25 C27A C44 C44A -3.5(18) no
C25 C27A C44 C45 -174.5(16) no
C25 C27A C44 C45A 164(3) no
C25 C27A C44 C46A -156.5(8) no
C25 C27A C44 C57 -116(2) no
C25 C27A C44 C57A -84(3) no
C25 C27A C45 C27 -153(4) no
C25 C27A C45 C28A -139(3) no
C25 C27A C45 C44 6(2) no
C25 C27A C45 C44A 4.2(19) no
C25 C27A C45 C45A 18(2) no
C25 C27A C45 C46 -117(3) no
C25 C27A C45 C46A -74(6) no
C25 C27A C45 C47A -120.9(19) no
C25 C27A C45A C43 3.6(11) no
C25 C27A C45A C44 -16(5) no
C25 C27A C45A C44A -10(3) no
C25 C27A C45A C45 -165(3) no
C25 C27A C45A C46 -144.5(13) no
C25 C27A C45A C46A -141.3(19) no
C26 C27A C28 C11 7.3(19) no
C26 C27A C28 C11A 2.9(16) no
C26 C27A C28 C29 151.5(15) no
C26 C27A C28 C29A 160.7(16) no
C26 C27A C28 C30A 132.4(16) no
C26 C27A C28A C11 10(3) no
C26 C27A C28A C11A 5(3) no
C26 C27A C28A C26 0.0(6) no
C26 C27A C28A C29 147(3) no
C26 C27A C28A C29A 157(3) no
C26 C27A C28A C45 164(3) no
C26 C27A C44 C43 18(2) no
C26 C27A C44 C44A 5(3) no
C26 C27A C44 C45 -166(3) no
C26 C27A C44 C45A 173(4) no
C26 C27A C44 C46A -148(2) no
C26 C27A C44 C57 -107(3) no
C26 C27A C44 C57A -75(4) no
C26 C27A C45A C43 10(4) no
C26 C27A C45A C44 -9(7) no
C26 C27A C45A C44A -4(5) no
C26 C27A C45A C45 -158(4) no
C26 C27A C45A C46 -138(4) no
C26 C27A C45A C46A -135(4) no
C26A C27A C28 C11 -3(3) no
C26A C27A C28 C11A -7(2) no
C26A C27A C28 C29 141.3(19) no
C26A C27A C28 C29A 150(2) no
C26A C27A C28 C30A 122(2) no
C26A C27A C28A C11 0(4) no
C26A C27A C28A C11A -5(4) no
C26A C27A C28A C26 -9.7(14) no
C26A C27A C28A C29 137(4) no
C26A C27A C28A C29A 147(3) no
C26A C27A C28A C45 155(4) no
C26A C27A C44 C43 10.4(16) no
C26A C27A C44 C44A -2(3) no
C26A C27A C44 C45 -173(3) no
C26A C27A C44 C45A 166(3) no
C26A C27A C44 C46A -154.7(16) no
C26A C27A C44 C57 -114(3) no
C26A C27A C44 C57A -82(4) no
C26A C27A C45 C27 -147(6) no
C26A C27A C45 C28A -132(5) no
C26A C27A C45 C44 13(5) no
C26A C27A C45 C44A 11(5) no
C26A C27A C45 C45A 25(5) no
C26A C27A C45 C46 -110(5) no
C26A C27A C45 C46A -68(8) no
C26A C27A C45 C47A -114(4) no
C26A C27A C45A C43 4(3) no
C26A C27A C45A C44 -16(5) no
C26A C27A C45A C44A -10(4) no
C26A C27A C45A C45 -165(3) no
C26A C27A C45A C46 -144(2) no
C26A C27A C45A C46A -141(3) no
C27 C27A C44 C43 155(4) no
C27 C27A C44 C44A 143(4) no
C27 C27A C44 C45 -28(4) no
C27 C27A C44 C45A -50(4) no
C27 C27A C44 C46A -10(4) no
C27 C27A C44 C57 30(6) no
C27 C27A C44 C57A 62(6) no
C27 C27A C45 C27 0.0(12) no
C27 C27A C45 C28A 14.3(17) no
C27 C27A C45 C44 160(3) no
C27 C27A C45 C44A 157(3) no
C27 C27A C45 C45A 171(3) no
C27 C27A C45 C46 36(5) no
C27 C27A C45 C46A 79(7) no
C27 C27A C45 C47A 32(4) no
C27 C27A C45A C43 158(4) no
C27 C27A C45A C44 138(5) no
C27 C27A C45A C44A 144(4) no
C27 C27A C45A C45 -10(4) no
C27 C27A C45A C46 10(5) no
C27 C27A C45A C46A 13(5) no
C28 C27A C44 C43 134.2(18) no
C28 C27A C44 C44A 122(3) no
C28 C27A C44 C45 -48.9(16) no
C28 C27A C44 C45A -71(3) no
C28 C27A C44 C46A -30.9(18) no
C28 C27A C44 C57 10(4) no
C28 C27A C44 C57A 41(4) no
C44 C27A C28 C11 -125.7(17) no
C44 C27A C28 C11A -130.1(18) no
C44 C27A C28 C29 18(3) no
C44 C27A C28 C29A 28(2) no
C44 C27A C28 C30A -1(3) no
C28 C27A C45 C27 -16.2(16) no
C28 C27A C45 C28A -1.9(5) no
C28 C27A C45 C44 143.3(11) no
C28 C27A C45 C44A 141.1(11) no
C28 C27A C45 C45A 155.0(14) no
C28 C27A C45 C46 20(4) no
C28 C27A C45 C46A 62(6) no
C28 C27A C45 C47A 16(3) no
C45 C27A C28 C11 -157.1(15) no
C45 C27A C28 C11A -161.5(17) no
C45 C27A C28 C29 -13(3) no
C45 C27A C28 C29A -3.7(19) no
C45 C27A C28 C30A -32(3) no
C28 C27A C45A C43 138.9(19) no
C28 C27A C45A C44 119(4) no
C28 C27A C45A C44A 125(3) no
C28 C27A C45A C45 -30(3) no
C28 C27A C45A C46 -9(3) no
C28 C27A C45A C46A -6(4) no
C45A C27A C28 C11 -143(3) no
C45A C27A C28 C11A -147(3) no
C45A C27A C28 C29 1(3) no
C45A C27A C28 C29A 10(3) no
C45A C27A C28 C30A -18(4) no
C28A C27A C44 C43 137(3) no
C28A C27A C44 C44A 125(3) no
C28A C27A C44 C45 -46(3) no
C28A C27A C44 C45A -68(3) no
C28A C27A C44 C46A -28(3) no
C28A C27A C44 C57 12(5) no
C28A C27A C44 C57A 44(5) no
C44 C27A C28A C11 -125(3) no
C44 C27A C28A C11A -129(2) no
C44 C27A C28A C26 -134(4) no
C44 C27A C28A C29 12(5) no
C44 C27A C28A C29A 22(5) no
C44 C27A C28A C45 30.0(14) no
C28A C27A C45 C27 -14.3(17) no
C28A C27A C45 C28A 0.0(12) no
C28A C27A C45 C44 145.2(18) no
C28A C27A C45 C44A 143.0(18) no
C28A C27A C45 C45A 157(2) no
C28A C27A C45 C46 22(5) no
C28A C27A C45 C46A 64(7) no
C28A C27A C45 C47A 18(3) no
C45 C27A C28A C11 -155(2) no
C45 C27A C28A C11A -159.3(19) no
C45 C27A C28A C26 -164(3) no
C45 C27A C28A C29 -18(5) no
C45 C27A C28A C29A -7(4) no
C45 C27A C28A C45 0.0(7) no
C28A C27A C45A C43 141(3) no
C28A C27A C45A C44 122(5) no
C28A C27A C45A C44A 127(3) no
C28A C27A C45A C45 -27(4) no
C28A C27A C45A C46 -7(4) no
C28A C27A C45A C46A -4(4) no
C45A C27A C28A C11 -142(3) no
C45A C27A C28A C11A -146(3) no
C45A C27A C28A C26 -151(4) no
C45A C27A C28A C29 -5(6) no
C45A C27A C28A C29A 6(5) no
C45A C27A C28A C45 13.0(17) no
C44 C27A C45 C27 -160(3) no
C44 C27A C45 C28A -145.2(14) no
C44 C27A C45 C44 0.0(4) no
C44 C27A C45 C44A -2.3(5) no
C44 C27A C45 C45A 11.7(7) no
C44 C27A C45 C46 -123(4) no
C44 C27A C45 C46A -81(6) no
C44 C27A C45 C47A -127.4(18) no
C45 C27A C44 C43 -176.9(14) no
C45 C27A C44 C44A 171.0(18) no
C45 C27A C44 C45 0.0(8) no
C45 C27A C44 C45A -21.7(13) no
C45 C27A C44 C46A 18.0(12) no
C45 C27A C44 C57 58(3) no
C45 C27A C44 C57A 90(3) no
C45 C27A C45A C43 168(3) no
C45 C27A C45A C44 149(5) no
C45 C27A C45A C44A 155(4) no
C45 C27A C45A C45 0.0(11) no
C45 C27A C45A C46 20.4(17) no
C45 C27A C45A C46A 23.6(19) no
C45A C27A C45 C27 -171(4) no
C45A C27A C45 C28A -157(3) no
C45A C27A C45 C44 -12(2) no
C45A C27A C45 C44A -14(2) no
C45A C27A C45 C45A 0(2) no
C45A C27A C45 C46 -135(4) no
C45A C27A C45 C46A -93(6) no
C45A C27A C45 C47A -139(3) no
C11 C28 C28A C11 0.0(5) no
C11 C28 C28A C11A 3.2(11) no
C11 C28 C28A C26 1(5) no
C11 C28 C28A C29 -149(4) no
C11 C28 C28A C29A -155(3) no
C11 C28 C28A C45 -150(5) no
C11 C28 C29 C13A 1.3(10) no
C11 C28 C29 C29A 162.5(14) no
C11 C28 C29 C30 4.5(15) no
C11 C28 C29 C30A 3.4(19) no
C11 C28 C29 C31A 63(3) no
C11 C28 C29 C47 142.2(11) no
C11 C28 C29 C47A 144.5(9) no
C11 C28 C29A C27 145(3) no
C11 C28 C29A C28A 142(4) no
C11 C28 C29A C29 -26(5) no
C11 C28 C29A C30 -13(3) no
C11 C28 C29A C30A -16(4) no
C11 C28 C29A C46 132(3) no
C11 C28 C29A C47 87(9) no
C11 C28 C29A C47A 118(4) no
C11 C28 C30A C13 5.3(11) no
C11 C28 C30A C13A 0.3(11) no
C11 C28 C30A C29 -177(2) no
C11 C28 C30A C29A 170.0(12) no
C11 C28 C30A C30 6(4) no
C11 C28 C30A C31 99(4) no
C11 C28 C30A C31A 122(3) no
C11 C28 C30A C47 154.7(10) no
C11A C28 C28A C11 -3.2(14) no
C11A C28 C28A C11A 0.0(10) no
C11A C28 C28A C26 -3(4) no
C11A C28 C28A C29 -152(3) no
C11A C28 C28A C29A -158.6(18) no
C11A C28 C28A C45 -154(5) no
C11A C28 C29 C13A -7.0(18) no
C11A C28 C29 C29A 154(2) no
C11A C28 C29 C30 -4(3) no
C11A C28 C29 C30A -5(3) no
C11A C28 C29 C31A 55(3) no
C11A C28 C29 C47 133.8(18) no
C11A C28 C29 C47A 136.1(18) no
C11A C28 C29A C27 121(5) no
C11A C28 C29A C28A 118(6) no
C11A C28 C29A C29 -50(6) no
C11A C28 C29A C30 -37(6) no
C11A C28 C29A C30A -40(6) no
C11A C28 C29A C46 108(5) no
C11A C28 C29A C47 63(11) no
C11A C28 C29A C47A 94(7) no
C11A C28 C30A C13 -1.7(16) no
C11A C28 C30A C13A -6.7(17) no
C11A C28 C30A C29 176(3) no
C11A C28 C30A C29A 163.0(16) no
C11A C28 C30A C30 -1(4) no
C11A C28 C30A C31 92(4) no
C11A C28 C30A C31A 115(4) no
C11A C28 C30A C47 147.7(14) no
C27 C28 C29 C13A -149.7(13) no
C27 C28 C29 C29A 11.5(17) no
C27 C28 C29 C30 -146.5(13) no
C27 C28 C29 C30A -147.7(15) no
C27 C28 C29 C31A -88(3) no
C27 C28 C29 C47 -9(2) no
C27 C28 C29 C47A -6.5(17) no
C27 C28 C29A C27 0.0(6) no
C27 C28 C29A C28A -3.1(10) no
C27 C28 C29A C29 -170(3) no
C27 C28 C29A C30 -157.4(11) no
C27 C28 C29A C30A -160.8(14) no
C27 C28 C29A C46 -13(3) no
C27 C28 C29A C47 -58(9) no
C27 C28 C29A C47A -26(5) no
C27 C28 C30A C13 -134.5(19) no
C27 C28 C30A C13A -139.5(19) no
C27 C28 C30A C29 43(3) no
C27 C28 C30A C29A 30(3) no
C27 C28 C30A C30 -134(4) no
C27 C28 C30A C31 -41(6) no
C27 C28 C30A C31A -18(5) no
C27 C28 C30A C47 15(3) no
C27A C28 C29 C13A -140.6(14) no
C27A C28 C29 C29A 20.6(18) no
C27A C28 C29 C30 -137.4(14) no
C27A C28 C29 C30A -138.6(16) no
C27A C28 C29 C31A -78(3) no
C27A C28 C29 C47 0(2) no
C27A C28 C29 C47A 2.5(17) no
C27A C28 C29A C27 7.6(9) no
C27A C28 C29A C28A 4.5(12) no
C27A C28 C29A C29 -163(3) no
C27A C28 C29A C30 -149.8(12) no
C27A C28 C29A C30A -153.3(15) no
C27A C28 C29A C46 -5(3) no
C27A C28 C29A C47 -50(9) no
C27A C28 C29A C47A -19(5) no
C27A C28 C30A C13 -123.7(19) no
C27A C28 C30A C13A -128.8(19) no
C27A C28 C30A C29 54(3) no
C27A C28 C30A C29A 41(3) no
C27A C28 C30A C30 -123(4) no
C27A C28 C30A C31 -30(6) no
C27A C28 C30A C31A -7(5) no
C27A C28 C30A C47 26(3) no
C28A C28 C29 C13A -146(4) no
C28A C28 C29 C29A 15(4) no
C28A C28 C29 C30 -143(4) no
C28A C28 C29 C30A -144(4) no
C28A C28 C29 C31A -84(5) no
C28A C28 C29 C47 -5(4) no
C28A C28 C29 C47A -3(4) no
C29 C28 C28A C11 149(4) no
C29 C28 C28A C11A 152(3) no
C29 C28 C28A C26 149(3) no
C29 C28 C28A C29 0.0(7) no
C29 C28 C28A C29A -6.8(18) no
C29 C28 C28A C45 -2(8) no
C28A C28 C29A C27 3(3) no
C28A C28 C29A C28A 0(3) no
C28A C28 C29A C29 -167(4) no
C28A C28 C29A C30 -154(3) no
C28A C28 C29A C30A -158(4) no
C28A C28 C29A C46 -10(4) no
C28A C28 C29A C47 -55(9) no
C28A C28 C29A C47A -23(6) no
C29A C28 C28A C11 155(3) no
C29A C28 C28A C11A 159(2) no
C29A C28 C28A C26 156(4) no
C29A C28 C28A C29 7(3) no
C29A C28 C28A C29A 0.0(14) no
C29A C28 C28A C45 5(6) no
C28A C28 C30A C13 -131(5) no
C28A C28 C30A C13A -136(5) no
C28A C28 C30A C29 47(6) no
C28A C28 C30A C29A 34(5) no
C28A C28 C30A C30 -130(6) no
C28A C28 C30A C31 -37(7) no
C28A C28 C30A C31A -14(7) no
C28A C28 C30A C47 19(6) no
C30A C28 C28A C11 132(5) no
C30A C28 C28A C11A 135(5) no
C30A C28 C28A C26 132(4) no
C30A C28 C28A C29 -17(3) no
C30A C28 C28A C29A -24(4) no
C30A C28 C28A C45 -19(9) no
C29 C28 C29A C27 170(3) no
C29 C28 C29A C28A 167(3) no
C29 C28 C29A C29 -0.0(12) no
C29 C28 C29A C30 13(3) no
C29 C28 C29A C30A 9.6(18) no
C29 C28 C29A C46 158(5) no
C29 C28 C29A C47 113(10) no
C29 C28 C29A C47A 144(7) no
C29A C28 C29 C13A -161(4) no
C29A C28 C29 C29A -0(3) no
C29A C28 C29 C30 -158(4) no
C29A C28 C29 C30A -159(4) no
C29A C28 C29 C31A -99(4) no
C29A C28 C29 C47 -20(3) no
C29A C28 C29 C47A -18(3) no
C29A C28 C30A C13 -165(3) no
C29A C28 C30A C13A -170(3) no
C29A C28 C30A C29 13(3) no
C29A C28 C30A C29A 0.0(18) no
C29A C28 C30A C30 -164(5) no
C29A C28 C30A C31 -71(4) no
C29A C28 C30A C31A -48(4) no
C29A C28 C30A C47 -15.4(19) no
C30A C28 C29A C27 160.8(16) no
C30A C28 C29A C28A 158(2) no
C30A C28 C29A C29 -9.6(18) no
C30A C28 C29A C30 3.5(11) no
C30A C28 C29A C30A 0.0(11) no
C30A C28 C29A C46 148(4) no
C30A C28 C29A C47 103(9) no
C30A C28 C29A C47A 134(5) no
C11 C28A C29 C13A 10.6(11) no
C11 C28A C29 C29A 176(3) no
C11 C28A C29 C30 21.4(18) no
C11 C28A C29 C30A 21(3) no
C11 C28A C29 C31A 94(2) no
C11 C28A C29 C47 151.7(10) no
C11 C28A C29 C47A 153.6(11) no
C11 C28A C29A C28 -19.1(18) no
C11 C28A C29A C29 -5(4) no
C11 C28A C29A C30 10(3) no
C11 C28A C29A C30A 7(3) no
C11 C28A C29A C46 152.6(14) no
C11 C28A C29A C47 133(4) no
C11 C28A C29A C47A 144(2) no
C11 C28A C45 C27 78(5) no
C11 C28A C45 C27A 60(5) no
C11 C28A C45 C44 8(6) no
C11 C28A C45 C44A 8(6) no
C11 C28A C45 C45A 28(6) no
C11 C28A C45 C46 -107(5) no
C11 C28A C45 C46A -96(5) no
C11 C28A C45 C47A -105(5) no
C11A C28A C29 C13A 9.0(16) no
C11A C28A C29 C29A 174(3) no
C11A C28A C29 C30 20(3) no
C11A C28A C29 C30A 20(3) no
C11A C28A C29 C31A 93(3) no
C11A C28A C29 C47 150.1(15) no
C11A C28A C29 C47A 152.0(16) no
C11A C28A C29A C28 -21.2(19) no
C11A C28A C29A C29 -7(5) no
C11A C28A C29A C30 8(3) no
C11A C28A C29A C30A 4(4) no
C11A C28A C29A C46 150(2) no
C11A C28A C29A C47 131(4) no
C11A C28A C29A C47A 142(3) no
C11A C28A C45 C27 57(4) no
C11A C28A C45 C27A 38(4) no
C11A C28A C45 C44 -14(5) no
C11A C28A C45 C44A -14(5) no
C11A C28A C45 C45A 6(6) no
C11A C28A C45 C46 -129(4) no
C11A C28A C45 C46A -118(4) no
C11A C28A C45 C47A -127(4) no
C26 C28A C29 C13A -49(5) no
C26 C28A C29 C29A 116(5) no
C26 C28A C29 C30 -39(6) no
C26 C28A C29 C30A -39(6) no
C26 C28A C29 C31A 34(6) no
C26 C28A C29 C47 92(5) no
C26 C28A C29 C47A 94(5) no
C26 C28A C29A C28 -125(8) no
C26 C28A C29A C29 -110(7) no
C26 C28A C29A C30 -96(7) no
C26 C28A C29A C30A -99(7) no
C26 C28A C29A C46 47(8) no
C26 C28A C29A C47 27(10) no
C26 C28A C29A C47A 39(9) no
C26 C28A C45 C27 29.6(19) no
C26 C28A C45 C27A 10.7(7) no
C26 C28A C45 C44 -41.2(19) no
C26 C28A C45 C44A -40.6(16) no
C26 C28A C45 C45A -21(3) no
C26 C28A C45 C46 -156.0(11) no
C26 C28A C45 C46A -144.7(13) no
C26 C28A C45 C47A -153.9(11) no
C27 C28A C29 C13A -154(5) no
C27 C28A C29 C29A 11(5) no
C27 C28A C29 C30 -143(5) no
C27 C28A C29 C30A -144(5) no
C27 C28A C29 C31A -71(6) no
C27 C28A C29 C47 -13(5) no
C27 C28A C29 C47A -11(5) no
C27 C28A C29A C28 174(6) no
C27 C28A C29A C29 -172(4) no
C27 C28A C29A C30 -157(3) no
C27 C28A C29A C30A -161(3) no
C27 C28A C29A C46 -15(4) no
C27 C28A C29A C47 -34(7) no
C27 C28A C29A C47A -23(5) no
C27 C28A C45 C27 0.0(17) no
C27 C28A C45 C27A -19(3) no
C27 C28A C45 C44 -71(4) no
C27 C28A C45 C44A -70(4) no
C27 C28A C45 C45A -51(4) no
C27 C28A C45 C46 174(3) no
C27 C28A C45 C46A -174(3) no
C27 C28A C45 C47A 177(4) no
C27A C28A C29 C13A -136(4) no
C27A C28A C29 C29A 29(4) no
C27A C28A C29 C30 -125(4) no
C27A C28A C29 C30A -125(4) no
C27A C28A C29 C31A -52(5) no
C27A C28A C29 C47 5(4) no
C27A C28A C29 C47A 7(4) no
C27A C28A C29A C28 -172(5) no
C27A C28A C29A C29 -158(4) no
C27A C28A C29A C30 -143(3) no
C27A C28A C29A C30A -147(3) no
C27A C28A C29A C46 -1(4) no
C27A C28A C29A C47 -20(6) no
C27A C28A C29A C47A -9(5) no
C27A C28A C45 C27 19(3) no
C27A C28A C45 C27A 0(2) no
C27A C28A C45 C44 -52(3) no
C27A C28A C45 C44A -51(3) no
C27A C28A C45 C45A -32(3) no
C27A C28A C45 C46 -167(3) no
C27A C28A C45 C46A -155(3) no
C27A C28A C45 C47A -165(3) no
C28 C28A C29 C13A 34(4) no
C28 C28A C29 C29A -161(5) no
C28 C28A C29 C30 45(5) no
C28 C28A C29 C30A 45(5) no
C28 C28A C29 C31A 118(4) no
C28 C28A C29 C47 175(4) no
C28 C28A C29 C47A 177(4) no
C28 C28A C29A C28 0.0(15) no
C28 C28A C29A C29 15(5) no
C28 C28A C29A C30 29(4) no
C28 C28A C29A C30A 26(4) no
C28 C28A C29A C46 172(4) no
C28 C28A C29A C47 152(5) no
C28 C28A C29A C47A 163(4) no
C28 C28A C45 C27 -172(9) no
C28 C28A C45 C27A 170(7) no
C28 C28A C45 C44 118(6) no
C28 C28A C45 C44A 118(6) no
C28 C28A C45 C45A 138(6) no
C28 C28A C45 C46 3(7) no
C28 C28A C45 C46A 14(7) no
C28 C28A C45 C47A 5(6) no
C29 C28A C45 C27 -173(4) no
C29 C28A C45 C27A 168(2) no
C29 C28A C45 C44 116.5(17) no
C29 C28A C45 C44A 117.1(15) no
C29 C28A C45 C45A 136(2) no
C29 C28A C45 C46 1.7(15) no
C29 C28A C45 C46A 13(2) no
C29 C28A C45 C47A 3.8(11) no
C45 C28A C29 C13A -147.0(12) no
C45 C28A C29 C29A 17.9(14) no
C45 C28A C29 C30 -136.3(12) no
C45 C28A C29 C30A -136.5(17) no
C45 C28A C29 C31A -63(3) no
C45 C28A C29 C47 -5.9(15) no
C45 C28A C29 C47A -4.1(12) no
C29A C28A C45 C27 -167(4) no
C29A C28A C45 C27A 174(3) no
C29A C28A C45 C44 122(2) no
C29A C28A C45 C44A 122.5(18) no
C29A C28A C45 C45A 142(3) no
C29A C28A C45 C46 7.1(18) no
C29A C28A C45 C46A 18(3) no
C29A C28A C45 C47A 9.2(16) no
C45 C28A C29A C28 -177(4) no
C45 C28A C29A C29 -162(4) no
C45 C28A C29A C30 -147.8(16) no
C45 C28A C29A C30A -151(2) no
C45 C28A C29A C46 -5.3(14) no
C45 C28A C29A C47 -25(4) no
C45 C28A C29A C47A -14(3) no
C13A C29 C29A C27 19(7) no
C13A C29 C29A C28 29(5) no
C13A C29 C29A C28A 23(6) no
C13A C29 C29A C46 -122(5) no
C13A C29 C29A C47 -130(3) no
C13A C29 C29A C47A -126(3) no
C13A C29 C30 C13 6.6(11) no
C13A C29 C30 C13A 0.0(11) no
C13A C29 C30 C14A 30.6(13) no
C13A C29 C30 C31 141.7(17) no
C13A C29 C30 C31A 146.2(15) no
C13A C29 C30A C13 6.3(12) no
C13A C29 C30A C13A 0.0(10) no
C13A C29 C30A C28 3(4) no
C13A C29 C30A C31 136(5) no
C13A C29 C30A C31A 142(4) no
C13A C29 C30A C47 144.3(19) no
C13A C29 C31A C30 -19.2(10) no
C13A C29 C31A C30A -23.1(13) no
C13A C29 C31A C31 -3(5) no
C13A C29 C31A C32 26(3) no
C13A C29 C31A C32A 24(3) no
C13A C29 C31A C47 159.4(12) no
C13A C29 C31A C48 155(3) no
C13A C29 C31A C48A 154.5(16) no
C13A C29 C47 C29A 131(3) no
C13A C29 C47 C30A -32.6(16) no
C13A C29 C47 C31A -30.7(19) no
C13A C29 C47 C46 122.9(19) no
C13A C29 C47 C46A 114.3(19) no
C13A C29 C47 C47A 120(3) no
C13A C29 C47 C48 -28(3) no
C13A C29 C47 C48A -25(3) no
C13A C29 C47A C45 99(3) no
C13A C29 C47A C46 108(5) no
C13A C29 C47A C46A 91(4) no
C13A C29 C47A C47 -78(5) no
C13A C29 C47A C48 -53(3) no
C13A C29 C47A C48A -54(3) no
C13A C29 C47A C58 26(6) no
C28 C29 C29A C27 -10(3) no
C28 C29 C29A C28 0.0(6) no
C28 C29 C29A C28A -6.2(14) no
C28 C29 C29A C46 -151(6) no
C28 C29 C29A C47 -159(3) no
C28 C29 C29A C47A -155(5) no
C28 C29 C30 C13 1.2(15) no
C28 C29 C30 C13A -5.4(13) no
C28 C29 C30 C14A 25.2(16) no
C28 C29 C30 C31 136.3(10) no
C28 C29 C30 C31A 140.8(10) no
C28 C29 C30A C13 3(4) no
C28 C29 C30A C13A -3(4) no
C28 C29 C30A C28 0.0(6) no
C28 C29 C30A C31 133(3) no
C28 C29 C30A C31A 138.8(18) no
C28 C29 C30A C47 141(3) no
C28 C29 C31A C30 -83(3) no
C28 C29 C31A C30A -87(3) no
C28 C29 C31A C31 -67(6) no
C28 C29 C31A C32 -38(4) no
C28 C29 C31A C32A -39(5) no
C28 C29 C31A C47 96(3) no
C28 C29 C31A C48 91(4) no
C28 C29 C31A C48A 91(3) no
C28 C29 C47 C29A 19.6(10) no
C28 C29 C47 C30A -144(3) no
C28 C29 C47 C31A -142.6(13) no
C28 C29 C47 C46 11.0(19) no
C28 C29 C47 C46A 2.5(18) no
C28 C29 C47 C47A 8(3) no
C28 C29 C47 C48 -139.8(12) no
C28 C29 C47 C48A -136.6(13) no
C28 C29 C47A C45 4.6(15) no
C28 C29 C47A C46 13(5) no
C28 C29 C47A C46A -3(4) no
C28 C29 C47A C47 -172(4) no
C28 C29 C47A C48 -147.7(11) no
C28 C29 C47A C48A -148.7(13) no
C28 C29 C47A C58 -68(4) no
C28A C29 C29A C27 -4(2) no
C28A C29 C29A C28 6.2(18) no
C28A C29 C29A C28A 0.0(13) no
C28A C29 C29A C46 -145(8) no
C28A C29 C29A C47 -153(5) no
C28A C29 C29A C47A -148(6) no
C28A C29 C30 C13 -11.9(19) no
C28A C29 C30 C13A -18.5(17) no
C28A C29 C30 C14A 12(2) no
C28A C29 C30 C31 123.2(15) no
C28A C29 C30 C31A 127.7(15) no
C28A C29 C30A C13 -10(5) no
C28A C29 C30A C13A -17(4) no
C28A C29 C30A C28 -13.6(14) no
C28A C29 C30A C31 119(4) no
C28A C29 C30A C31A 125(3) no
C28A C29 C30A C47 128(3) no
C28A C29 C31A C30 -109(3) no
C28A C29 C31A C30A -113(3) no
C28A C29 C31A C31 -94(5) no
C28A C29 C31A C32 -64(4) no
C28A C29 C31A C32A -66(5) no
C28A C29 C31A C47 69(3) no
C28A C29 C31A C48 65(4) no
C28A C29 C31A C48A 64(3) no
C28A C29 C47 C29A 18.1(12) no
C28A C29 C47 C30A -146(2) no
C28A C29 C47 C31A -144.0(12) no
C28A C29 C47 C46 9.5(17) no
C28A C29 C47 C46A 1.0(16) no
C28A C29 C47 C47A 7(3) no
C28A C29 C47 C48 -141.3(12) no
C28A C29 C47 C48A -138.1(14) no
C28A C29 C47A C45 3.7(14) no
C28A C29 C47A C46 13(5) no
C28A C29 C47A C46A -4(3) no
C28A C29 C47A C47 -173(4) no
C28A C29 C47A C48 -148.6(13) no
C28A C29 C47A C48A -149.5(16) no
C28A C29 C47A C58 -69(4) no
C29A C29 C31A C30 -160(4) no
C29A C29 C31A C30A -164(5) no
C29A C29 C31A C31 -145(6) no
C29A C29 C31A C32 -115(5) no
C29A C29 C31A C32A -117(5) no
C29A C29 C31A C47 18(4) no
C29A C29 C31A C48 14(5) no
C29A C29 C31A C48A 13(5) no
C31A C29 C29A C27 130(4) no
C31A C29 C29A C28 140.5(19) no
C31A C29 C29A C28A 134(3) no
C31A C29 C29A C46 -11(7) no
C31A C29 C29A C47 -19(4) no
C31A C29 C29A C47A -14(5) no
C29A C29 C47 C29A 0(4) no
C29A C29 C47 C30A -164(4) no
C29A C29 C47 C31A -162(4) no
C29A C29 C47 C46 -9(4) no
C29A C29 C47 C46A -17(4) no
C29A C29 C47 C47A -11(4) no
C29A C29 C47 C48 -159(4) no
C29A C29 C47 C48A -156(4) no
C47 C29 C29A C27 149(6) no
C47 C29 C29A C28 159(3) no
C47 C29 C29A C28A 153(5) no
C47 C29 C29A C46 8(4) no
C47 C29 C29A C47 0.0(7) no
C47 C29 C29A C47A 4.4(15) no
C29A C29 C47A C45 -17(5) no
C29A C29 C47A C46 -8(6) no
C29A C29 C47A C46A -24(5) no
C29A C29 C47A C47 166(6) no
C29A C29 C47A C48 -169(5) no
C29A C29 C47A C48A -170(5) no
C29A C29 C47A C58 -90(6) no
C47A C29 C29A C27 144(7) no
C47A C29 C29A C28 155(5) no
C47A C29 C29A C28A 148(6) no
C47A C29 C29A C46 3(3) no
C47A C29 C29A C47 -4.4(19) no
C47A C29 C29A C47A 0.0(14) no
C30 C29 C31A C30 0.0(8) no
C30 C29 C31A C30A -3.9(10) no
C30 C29 C31A C31 16(4) no
C30 C29 C31A C32 45(2) no
C30 C29 C31A C32A 44(3) no
C30 C29 C31A C47 178.5(16) no
C30 C29 C31A C48 174(3) no
C30 C29 C31A C48A 174(3) no
C31A C29 C30 C13 -139.7(16) no
C31A C29 C30 C13A -146.2(15) no
C31A C29 C30 C14A -115.6(15) no
C31A C29 C30 C31 -4.5(12) no
C31A C29 C30 C31A 0.0(11) no
C30 C29 C47 C29A 161(2) no
C30 C29 C47 C30A -3.1(8) no
C30 C29 C47 C31A -1.2(10) no
C30 C29 C47 C46 152.4(12) no
C30 C29 C47 C46A 143.9(11) no
C30 C29 C47 C47A 149.7(19) no
C30 C29 C47 C48 1.6(14) no
C30 C29 C47 C48A 4.8(18) no
C47 C29 C30 C13 -138.3(11) no
C47 C29 C30 C13A -144.8(11) no
C47 C29 C30 C14A -114.3(12) no
C47 C29 C30 C31 -3.1(15) no
C47 C29 C30 C31A 1.4(12) no
C30 C29 C47A C45 142.1(13) no
C30 C29 C47A C46 151(4) no
C30 C29 C47A C46A 135(3) no
C30 C29 C47A C47 -35(4) no
C30 C29 C47A C48 -10.2(18) no
C30 C29 C47A C48A -11(2) no
C30 C29 C47A C58 69(4) no
C47A C29 C30 C13 -128.5(15) no
C47A C29 C30 C13A -135.1(15) no
C47A C29 C30 C14A -104.5(17) no
C47A C29 C30 C31 7(2) no
C47A C29 C30 C31A 11.2(17) no
C30A C29 C31A C30 4(3) no
C30A C29 C31A C30A 0(3) no
C30A C29 C31A C31 20(5) no
C30A C29 C31A C32 49(4) no
C30A C29 C31A C32A 47(4) no
C30A C29 C31A C47 -178(4) no
C30A C29 C31A C48 178(5) no
C30A C29 C31A C48A 178(4) no
C31A C29 C30A C13 -136(5) no
C31A C29 C30A C13A -142(5) no
C31A C29 C30A C28 -139(2) no
C31A C29 C30A C31 -5.8(16) no
C31A C29 C30A C31A 0.0(12) no
C31A C29 C30A C47 2(4) no
C30A C29 C47 C29A 164(4) no
C30A C29 C47 C30A 0(3) no
C30A C29 C47 C31A 2(3) no
C30A C29 C47 C46 155(3) no
C30A C29 C47 C46A 147(3) no
C30A C29 C47 C47A 153(3) no
C30A C29 C47 C48 5(3) no
C30A C29 C47 C48A 8(3) no
C47 C29 C30A C13 -138(3) no
C47 C29 C30A C13A -144.3(17) no
C47 C29 C30A C28 -141(3) no
C47 C29 C30A C31 -8(5) no
C47 C29 C30A C31A -2(4) no
C47 C29 C30A C47 0.0(6) no
C30A C29 C47A C45 146(3) no
C30A C29 C47A C46 155(5) no
C30A C29 C47A C46A 138(4) no
C30A C29 C47A C47 -31(5) no
C30A C29 C47A C48 -6(4) no
C30A C29 C47A C48A -7(4) no
C30A C29 C47A C58 73(5) no
C47A C29 C30A C13 -129(3) no
C47A C29 C30A C13A -136(2) no
C47A C29 C30A C28 -132(4) no
C47A C29 C30A C31 1(5) no
C47A C29 C30A C31A 6(4) no
C47A C29 C30A C47 8.7(14) no
C31A C29 C47 C29A 162.2(17) no
C31A C29 C47 C30A -1.9(15) no
C31A C29 C47 C31A -0.0(10) no
C31A C29 C47 C46 153.6(16) no
C31A C29 C47 C46A 145.0(15) no
C31A C29 C47 C47A 151(3) no
C31A C29 C47 C48 2.7(11) no
C31A C29 C47 C48A 5.9(13) no
C47 C29 C31A C30 -178.5(16) no
C47 C29 C31A C30A 178(2) no
C47 C29 C31A C31 -163(5) no
C47 C29 C31A C32 -134(3) no
C47 C29 C31A C32A -135(3) no
C47 C29 C31A C47 0.0(6) no
C47 C29 C31A C48 -4.5(18) no
C47 C29 C31A C48A -4.9(11) no
C31A C29 C47A C45 150.6(15) no
C31A C29 C47A C46 159(5) no
C31A C29 C47A C46A 143(3) no
C31A C29 C47A C47 -26(4) no
C31A C29 C47A C48 -1.7(11) no
C31A C29 C47A C48A -2.6(13) no
C31A C29 C47A C58 78(4) no
C47A C29 C31A C30 -170.6(16) no
C47A C29 C31A C30A -175(2) no
C47A C29 C31A C31 -155(5) no
C47A C29 C31A C32 -126(3) no
C47A C29 C31A C32A -127(3) no
C47A C29 C31A C47 8.0(10) no
C47A C29 C31A C48 3(2) no
C47A C29 C31A C48A 3.1(15) no
C27 C29A C30 C13 -8(3) no
C27 C29A C30 C13A -17(2) no
C27 C29A C30 C14A 17(3) no
C27 C29A C30 C31 122.7(18) no
C27 C29A C30 C31A 129.1(19) no
C27 C29A C30A C13 1(5) no
C27 C29A C30A C13A -8(4) no
C27 C29A C30A C28 -20.2(16) no
C27 C29A C30A C31 119(3) no
C27 C29A C30A C31A 127(3) no
C27 C29A C30A C47 138(4) no
C27 C29A C46 C45 1.8(8) no
C27 C29A C46 C45A -7.7(10) no
C27 C29A C46 C46A -23(3) no
C27 C29A C46 C47 -166.2(19) no
C27 C29A C46 C47A -164(3) no
C27 C29A C46 C58 -104.7(18) no
C27 C29A C46 C58A -89.4(18) no
C27 C29A C47 C29 -157(5) no
C27 C29A C47 C30A -148(3) no
C27 C29A C47 C31A -140(2) no
C27 C29A C47 C46 16(3) no
C27 C29A C47 C46A 8(3) no
C27 C29A C47 C47A 13(3) no
C27 C29A C47 C48 -131.6(19) no
C27 C29A C47 C48A -123(3) no
C27 C29A C47A C45 5.4(13) no
C27 C29A C47A C46 16(4) no
C27 C29A C47A C46A 3(3) no
C27 C29A C47A C47 -168(3) no
C27 C29A C47A C48 -146.9(14) no
C27 C29A C47A C48A -147.4(17) no
C27 C29A C47A C58 -38(5) no
C28 C29A C30 C13 15(2) no
C28 C29A C30 C13A 5.8(17) no
C28 C29A C30 C14A 39(2) no
C28 C29A C30 C31 145.3(15) no
C28 C29A C30 C31A 151.6(17) no
C28 C29A C30A C13 21(3) no
C28 C29A C30A C13A 12(3) no
C28 C29A C30A C28 0.0(6) no
C28 C29A C30A C31 140(3) no
C28 C29A C30A C31A 147(2) no
C28 C29A C30A C47 158(3) no
C28 C29A C46 C45 11(3) no
C28 C29A C46 C45A 1(3) no
C28 C29A C46 C46A -14(4) no
C28 C29A C46 C47 -157(4) no
C28 C29A C46 C47A -154(4) no
C28 C29A C46 C58 -96(3) no
C28 C29A C46 C58A -80(3) no
C28 C29A C47 C29 -113(10) no
C28 C29A C47 C30A -105(9) no
C28 C29A C47 C31A -96(8) no
C28 C29A C47 C46 59(9) no
C28 C29A C47 C46A 52(9) no
C28 C29A C47 C47A 57(9) no
C28 C29A C47 C48 -88(9) no
C28 C29A C47 C48A -79(9) no
C28 C29A C47A C45 24(5) no
C28 C29A C47A C46 35(7) no
C28 C29A C47A C46A 22(6) no
C28 C29A C47A C47 -150(5) no
C28 C29A C47A C48 -129(4) no
C28 C29A C47A C48A -129(4) no
C28 C29A C47A C58 -20(8) no
C28A C29A C30 C13 3(3) no
C28A C29A C30 C13A -6(3) no
C28A C29A C30 C14A 27(3) no
C28A C29A C30 C31 133(2) no
C28A C29A C30 C31A 140(2) no
C28A C29A C30A C13 10(4) no
C28A C29A C30A C13A 1(4) no
C28A C29A C30A C28 -10.7(15) no
C28A C29A C30A C31 129(3) no
C28A C29A C30A C31A 136(3) no
C28A C29A C30A C47 147(4) no
C28A C29A C46 C45 6.8(18) no
C28A C29A C46 C45A -3(2) no
C28A C29A C46 C46A -18(4) no
C28A C29A C46 C47 -161(3) no
C28A C29A C46 C47A -159(3) no
C28A C29A C46 C58 -100(3) no
C28A C29A C46 C58A -84(3) no
C28A C29A C47 C29 -144(7) no
C28A C29A C47 C30A -136(5) no
C28A C29A C47 C31A -127(4) no
C28A C29A C47 C46 28(5) no
C28A C29A C47 C46A 21(5) no
C28A C29A C47 C47A 26(5) no
C28A C29A C47 C48 -119(4) no
C28A C29A C47 C48A -110(5) no
C28A C29A C47A C45 13(3) no
C28A C29A C47A C46 24(5) no
C28A C29A C47A C46A 11(4) no
C28A C29A C47A C47 -161(4) no
C28A C29A C47A C48 -139(3) no
C28A C29A C47A C48A -140(3) no
C28A C29A C47A C58 -30(6) no
C29 C29A C46 C45 157(6) no
C29 C29A C46 C45A 147(6) no
C29 C29A C46 C46A 132(6) no
C29 C29A C46 C47 -11(5) no
C29 C29A C46 C47A -9(5) no
C29 C29A C46 C58 50(7) no
C29 C29A C46 C58A 66(7) no
C29 C29A C47 C29 0.0(13) no
C29 C29A C47 C30A 8(2) no
C29 C29A C47 C31A 17(4) no
C29 C29A C47 C46 173(3) no
C29 C29A C47 C46A 165(3) no
C29 C29A C47 C47A 170(4) no
C29 C29A C47 C48 25(4) no
C29 C29A C47 C48A 34(5) no
C29 C29A C47A C45 163(5) no
C29 C29A C47A C46 174(5) no
C29 C29A C47A C46A 161(4) no
C29 C29A C47A C47 -11(5) no
C29 C29A C47A C48 10(5) no
C29 C29A C47A C48A 10(5) no
C29 C29A C47A C58 119(5) no
C30 C29A C46 C45 142(3) no
C30 C29A C46 C45A 132(2) no
C30 C29A C46 C46A 117(3) no
C30 C29A C46 C47 -26.2(15) no
C30 C29A C46 C47A -23.6(19) no
C30 C29A C46 C58 35(4) no
C30 C29A C46 C58A 51(4) no
C46 C29A C30 C13 -124.7(19) no
C46 C29A C30 C13A -134(2) no
C46 C29A C30 C14A -100(3) no
C46 C29A C30 C31 6(3) no
C46 C29A C30 C31A 12(2) no
C30 C29A C47 C29 -12(2) no
C30 C29A C47 C30A -3.9(6) no
C30 C29A C47 C31A 4.7(12) no
C30 C29A C47 C46 160.3(11) no
C30 C29A C47 C46A 153.0(10) no
C30 C29A C47 C47A 158.0(17) no
C30 C29A C47 C48 13(2) no
C30 C29A C47 C48A 22(3) no
C47 C29A C30 C13 -142.8(14) no
C47 C29A C30 C13A -151.8(15) no
C47 C29A C30 C14A -118.1(15) no
C47 C29A C30 C31 -12.3(18) no
C47 C29A C30 C31A -5.9(15) no
C30 C29A C47A C45 150.2(17) no
C30 C29A C47A C46 161(3) no
C30 C29A C47A C46A 148(2) no
C30 C29A C47A C47 -24(4) no
C30 C29A C47A C48 -2(2) no
C30 C29A C47A C48A -3(3) no
C30 C29A C47A C58 107(4) no
C47A C29A C30 C13 -134(2) no
C47A C29A C30 C13A -143(2) no
C47A C29A C30 C14A -109(3) no
C47A C29A C30 C31 -3(3) no
C47A C29A C30 C31A 3(2) no
C30A C29A C46 C45 147(4) no
C30A C29A C46 C45A 137(3) no
C30A C29A C46 C46A 122(4) no
C30A C29A C46 C47 -21(3) no
C30A C29A C46 C47A -19(3) no
C30A C29A C46 C58 40(4) no
C30A C29A C46 C58A 56(4) no
C46 C29A C30A C13 -122(3) no
C46 C29A C30A C13A -131(3) no
C46 C29A C30A C28 -143(4) no
C46 C29A C30A C31 -4(5) no
C46 C29A C30A C31A 4(4) no
C46 C29A C30A C47 14.7(17) no
C30A C29A C47 C29 -8(2) no
C30A C29A C47 C30A 0.0(12) no
C30A C29A C47 C31A 8.6(19) no
C30A C29A C47 C46 164.2(18) no
C30A C29A C47 C46A 156.9(17) no
C30A C29A C47 C47A 162(3) no
C30A C29A C47 C48 17(3) no
C30A C29A C47 C48A 26(4) no
C47 C29A C30A C13 -137(2) no
C47 C29A C30A C13A -146(2) no
C47 C29A C30A C28 -158(3) no
C47 C29A C30A C31 -18(3) no
C47 C29A C30A C31A -11(3) no
C47 C29A C30A C47 0.0(7) no
C30A C29A C47A C45 154(3) no
C30A C29A C47A C46 165(4) no
C30A C29A C47A C46A 152(3) no
C30A C29A C47A C47 -19(4) no
C30A C29A C47A C48 2(3) no
C30A C29A C47A C48A 2(4) no
C30A C29A C47A C58 111(4) no
C47A C29A C30A C13 -129(3) no
C47A C29A C30A C13A -138(3) no
C47A C29A C30A C28 -150(4) no
C47A C29A C30A C31 -11(4) no
C47A C29A C30A C31A -3(4) no
C47A C29A C30A C47 7.7(15) no
C46 C29A C47 C29 -173(3) no
C46 C29A C47 C30A -164.2(14) no
C46 C29A C47 C31A -155.6(13) no
C46 C29A C47 C46 0.0(6) no
C46 C29A C47 C46A -7.3(7) no
C46 C29A C47 C47A -2.3(10) no
C46 C29A C47 C48 -147(2) no
C46 C29A C47 C48A -139(3) no
C47 C29A C46 C45 168.0(18) no
C47 C29A C46 C45A 158.5(16) no
C47 C29A C46 C46A 143(3) no
C47 C29A C46 C47 0.0(9) no
C47 C29A C46 C47A 2.6(12) no
C47 C29A C46 C58 61(3) no
C47 C29A C46 C58A 77(3) no
C46 C29A C47A C45 -11(3) no
C46 C29A C47A C46 0.0(12) no
C46 C29A C47A C46A -12.7(17) no
C46 C29A C47A C47 175(6) no
C46 C29A C47A C48 -163(5) no
C46 C29A C47A C48A -164(5) no
C46 C29A C47A C58 -54(4) no
C47A C29A C46 C45 165(4) no
C47A C29A C46 C45A 156(4) no
C47A C29A C46 C46A 141(5) no
C47A C29A C46 C47 -3(4) no
C47A C29A C46 C47A 0(4) no
C47A C29A C46 C58 59(4) no
C47A C29A C46 C58A 74(4) no
C47 C29A C47A C45 174(4) no
C47 C29A C47A C46 -175(6) no
C47 C29A C47A C46A 172(5) no
C47 C29A C47A C47 0.0(16) no
C47 C29A C47A C48 21(3) no
C47 C29A C47A C48A 21(3) no
C47 C29A C47A C58 130(6) no
C47A C29A C47 C29 -170(5) no
C47A C29A C47 C30A -162(4) no
C47A C29A C47 C31A -153(4) no
C47A C29A C47 C46 2(3) no
C47A C29A C47 C46A -5(3) no
C47A C29A C47 C47A 0(3) no
C47A C29A C47 C48 -145(4) no
C47A C29A C47 C48A -136(5) no
C13 C30 C30A C13 0.0(5) no
C13 C30 C30A C13A 6.2(12) no
C13 C30 C30A C28 -1(5) no
C13 C30 C30A C31 -137(3) no
C13 C30 C30A C31A -140(2) no
C13 C30 C30A C47 -134(4) no
C13 C30 C31 C15A -1.7(12) no
C13 C30 C31 C31A 150.4(16) no
C13 C30 C31 C32 -1.4(18) no
C13 C30 C31 C32A 0(3) no
C13 C30 C31 C48 141.6(12) no
C13 C30 C31 C48A 139.0(11) no
C13 C30 C31A C29 130(2) no
C13 C30 C31A C30A 134(3) no
C13 C30 C31A C31 -38(4) no
C13 C30 C31A C32 -21(3) no
C13 C30 C31A C32A -23(3) no
C13 C30 C31A C47 129.1(19) no
C13 C30 C31A C48 118(6) no
C13 C30 C31A C48A 121(4) no
C13A C30 C30A C13 -6.2(15) no
C13A C30 C30A C13A 0.0(11) no
C13A C30 C30A C28 -7(4) no
C13A C30 C30A C31 -143(3) no
C13A C30 C30A C31A -146.2(16) no
C13A C30 C30A C47 -140(4) no
C13A C30 C31 C15A -18(3) no
C13A C30 C31 C31A 134(3) no
C13A C30 C31 C32 -18(4) no
C13A C30 C31 C32A -16(4) no
C13A C30 C31 C48 125(3) no
C13A C30 C31 C48A 123(3) no
C13A C30 C31A C29 100(5) no
C13A C30 C31A C30A 104(5) no
C13A C30 C31A C31 -68(6) no
C13A C30 C31A C32 -50(5) no
C13A C30 C31A C32A -53(5) no
C13A C30 C31A C47 99(5) no
C13A C30 C31A C48 89(8) no
C13A C30 C31A C48A 92(6) no
C14A C30 C30A C13 25.5(18) no
C14A C30 C30A C13A 32(3) no
C14A C30 C30A C28 24(6) no
C14A C30 C30A C31 -111(3) no
C14A C30 C30A C31A -115(3) no
C14A C30 C30A C47 -108(5) no
C14A C30 C31 C15A -2.7(10) no
C14A C30 C31 C31A 149.4(16) no
C14A C30 C31 C32 -2.3(15) no
C14A C30 C31 C32A -0.9(19) no
C14A C30 C31 C48 140.6(12) no
C14A C30 C31 C48A 138.1(11) no
C14A C30 C31A C29 135.0(14) no
C14A C30 C31A C30A 138.5(19) no
C14A C30 C31A C31 -33(4) no
C14A C30 C31A C32 -15.8(19) no
C14A C30 C31A C32A -18(2) no
C14A C30 C31A C47 133.9(14) no
C14A C30 C31A C48 123(6) no
C14A C30 C31A C48A 126(3) no
C29 C30 C31 C15A -139.6(10) no
C29 C30 C31 C31A 12.5(16) no
C29 C30 C31 C32 -139.2(13) no
C29 C30 C31 C32A -137.8(17) no
C29 C30 C31 C48 3.7(14) no
C29 C30 C31 C48A 1.1(13) no
C29 C30 C31A C29 0.0(6) no
C29 C30 C31A C30A 3.6(9) no
C29 C30 C31A C31 -168(3) no
C29 C30 C31A C32 -150.7(13) no
C29 C30 C31A C32A -153.3(16) no
C29 C30 C31A C47 -1.0(12) no
C29 C30 C31A C48 -12(6) no
C29 C30 C31A C48A -9(3) no
C29A C30 C31 C15A -134.4(11) no
C29A C30 C31 C31A 17.7(17) no
C29A C30 C31 C32 -134.1(14) no
C29A C30 C31 C32A -132.7(18) no
C29A C30 C31 C48 8.9(15) no
C29A C30 C31 C48A 6.3(13) no
C29A C30 C31A C29 5.3(9) no
C29A C30 C31A C30A 8.9(12) no
C29A C30 C31A C31 -163(3) no
C29A C30 C31A C32 -145.5(15) no
C29A C30 C31A C32A -148.0(17) no
C29A C30 C31A C47 4.2(13) no
C29A C30 C31A C48 -6(6) no
C29A C30 C31A C48A -4(3) no
C30A C30 C31 C15A -143(3) no
C30A C30 C31 C31A 9(4) no
C30A C30 C31 C32 -143(3) no
C30A C30 C31 C32A -142(4) no
C30A C30 C31 C48 -0(4) no
C30A C30 C31 C48A -3(4) no
C31 C30 C30A C13 137(3) no
C31 C30 C30A C13A 143(2) no
C31 C30 C30A C28 136(3) no
C31 C30 C30A C31 -0.0(5) no
C31 C30 C30A C31A -3.1(12) no
C31 C30 C30A C47 3(6) no
C30A C30 C31A C29 -4(3) no
C30A C30 C31A C30A 0(3) no
C30A C30 C31A C31 -172(4) no
C30A C30 C31A C32 -154(3) no
C30A C30 C31A C32A -157(4) no
C30A C30 C31A C47 -5(3) no
C30A C30 C31A C48 -15(7) no
C30A C30 C31A C48A -12(5) no
C31A C30 C30A C13 140(3) no
C31A C30 C30A C13A 146.2(16) no
C31A C30 C30A C28 139(4) no
C31A C30 C30A C31 3.1(16) no
C31A C30 C30A C31A 0.0(11) no
C31A C30 C30A C47 6(5) no
C31 C30 C31A C29 168(4) no
C31 C30 C31A C30A 172(4) no
C31 C30 C31A C31 0.0(13) no
C31 C30 C31A C32 17(3) no
C31 C30 C31A C32A 15(2) no
C31 C30 C31A C47 167(4) no
C31 C30 C31A C48 156(9) no
C31 C30 C31A C48A 159(6) no
C31A C30 C31 C15A -152(4) no
C31A C30 C31 C31A 0(3) no
C31A C30 C31 C32 -152(4) no
C31A C30 C31 C32A -150(4) no
C31A C30 C31 C48 -9(3) no
C31A C30 C31 C48A -11(3) no
C13 C30A C31 C15A 11.9(11) no
C13 C30A C31 C31A 165(2) no
C13 C30A C31 C32 23(3) no
C13 C30A C31 C32A 28(3) no
C13 C30A C31 C48 154.5(11) no
C13 C30A C31 C48A 151.9(11) no
C13 C30A C31A C29 149(4) no
C13 C30A C31A C30 -24.4(18) no
C13 C30A C31A C31 -15(4) no
C13 C30A C31A C32 5(3) no
C13 C30A C31A C32A 3(3) no
C13 C30A C31A C47 150.6(16) no
C13 C30A C31A C48 146(3) no
C13 C30A C31A C48A 146.1(19) no
C13 C30A C47 C29 107(5) no
C13 C30A C47 C29A 98(4) no
C13 C30A C47 C31A -70(4) no
C13 C30A C47 C46 73(5) no
C13 C30A C47 C46A 62(5) no
C13 C30A C47 C47A 69(5) no
C13 C30A C47 C48 -68(4) no
C13 C30A C47 C48A -66(4) no
C13A C30A C31 C15A 8.8(19) no
C13A C30A C31 C31A 162(3) no
C13A C30A C31 C32 20(3) no
C13A C30A C31 C32A 25(4) no
C13A C30A C31 C48 151.4(17) no
C13A C30A C31 C48A 148.8(17) no
C13A C30A C31A C29 144(5) no
C13A C30A C31A C30 -29(3) no
C13A C30A C31A C31 -20(5) no
C13A C30A C31A C32 1(4) no
C13A C30A C31A C32A -1(4) no
C13A C30A C31A C47 146(3) no
C13A C30A C31A C48 142(4) no
C13A C30A C31A C48A 142(3) no
C13A C30A C47 C29 81(5) no
C13A C30A C47 C29A 72(5) no
C13A C30A C47 C31A -97(5) no
C13A C30A C47 C46 47(6) no
C13A C30A C47 C46A 35(6) no
C13A C30A C47 C47A 43(6) no
C13A C30A C47 C48 -95(5) no
C13A C30A C47 C48A -92(5) no
C28 C30A C31 C15A -85(4) no
C28 C30A C31 C31A 68(4) no
C28 C30A C31 C32 -73(5) no
C28 C30A C31 C32A -68(6) no
C28 C30A C31 C48 58(4) no
C28 C30A C31 C48A 55(4) no
C28 C30A C31A C29 35(2) no
C28 C30A C31A C30 -138(6) no
C28 C30A C31A C31 -129(4) no
C28 C30A C31A C32 -109(4) no
C28 C30A C31A C32A -111(4) no
C28 C30A C31A C47 37(4) no
C28 C30A C31A C48 32(6) no
C28 C30A C31A C48A 32(5) no
C28 C30A C47 C29 22.6(16) no
C28 C30A C47 C29A 13.5(6) no
C28 C30A C47 C31A -155.0(16) no
C28 C30A C47 C46 -12(3) no
C28 C30A C47 C46A -23(2) no
C28 C30A C47 C47A -15(3) no
C28 C30A C47 C48 -152.8(11) no
C28 C30A C47 C48A -150.4(11) no
C29 C30A C31 C15A -134(4) no
C29 C30A C31 C31A 19(4) no
C29 C30A C31 C32 -123(4) no
C29 C30A C31 C32A -118(5) no
C29 C30A C31 C48 8(4) no
C29 C30A C31 C48A 6(4) no
C29 C30A C31A C29 0.0(11) no
C29 C30A C31A C30 -173(6) no
C29 C30A C31A C31 -164(4) no
C29 C30A C31A C32 -143(3) no
C29 C30A C31A C32A -146(4) no
C29 C30A C31A C47 2(3) no
C29 C30A C31A C48 -2(5) no
C29 C30A C31A C48A -3(4) no
C29 C30A C47 C29 0.0(14) no
C29 C30A C47 C29A -9.1(19) no
C29 C30A C47 C31A -178(4) no
C29 C30A C47 C46 -34(4) no
C29 C30A C47 C46A -45(4) no
C29 C30A C47 C47A -38(4) no
C29 C30A C47 C48 -175(3) no
C29 C30A C47 C48A -173(3) no
C29A C30A C31 C15A -128(3) no
C29A C30A C31 C31A 25(3) no
C29A C30A C31 C32 -116(3) no
C29A C30A C31 C32A -111(4) no
C29A C30A C31 C48 15(3) no
C29A C30A C31 C48A 12(3) no
C29A C30A C31A C29 6.3(18) no
C29A C30A C31A C30 -167(5) no
C29A C30A C31A C31 -158(4) no
C29A C30A C31A C32 -137(3) no
C29A C30A C31A C32A -139(3) no
C29A C30A C31A C47 8(2) no
C29A C30A C31A C48 4(5) no
C29A C30A C31A C48A 4(4) no
C29A C30A C47 C29 9(3) no
C29A C30A C47 C29A 0.0(18) no
C29A C30A C47 C31A -168(3) no
C29A C30A C47 C46 -25(3) no
C29A C30A C47 C46A -36(3) no
C29A C30A C47 C47A -29(4) no
C29A C30A C47 C48 -166(3) no
C29A C30A C47 C48A -164(3) no
C30 C30A C31 C15A 37(3) no
C30 C30A C31 C31A -170(4) no
C30 C30A C31 C32 49(4) no
C30 C30A C31 C32A 54(4) no
C30 C30A C31 C48 180(3) no
C30 C30A C31 C48A 177(4) no
C30 C30A C31A C29 173(6) no
C30 C30A C31A C30 0.0(13) no
C30 C30A C31A C31 9(5) no
C30 C30A C31A C32 30(4) no
C30 C30A C31A C32A 28(4) no
C30 C30A C31A C47 175(4) no
C30 C30A C31A C48 171(4) no
C30 C30A C31A C48A 170(4) no
C30 C30A C47 C29 171(7) no
C30 C30A C47 C29A 162(6) no
C30 C30A C47 C31A -7(5) no
C30 C30A C47 C46 137(5) no
C30 C30A C47 C46A 125(5) no
C30 C30A C47 C47A 133(5) no
C30 C30A C47 C48 -5(5) no
C30 C30A C47 C48A -2(6) no
C31 C30A C47 C29 174(3) no
C31 C30A C47 C29A 164.4(18) no
C31 C30A C47 C31A -4.1(5) no
C31 C30A C47 C46 139.4(17) no
C31 C30A C47 C46A 128.2(15) no
C31 C30A C47 C47A 136(3) no
C31 C30A C47 C48 -1.9(9) no
C31 C30A C47 C48A 0.5(12) no
C47 C30A C31 C15A -140.3(10) no
C47 C30A C31 C31A 12.6(14) no
C47 C30A C31 C32 -128.9(18) no
C47 C30A C31 C32A -124(3) no
C47 C30A C31 C48 2.2(10) no
C47 C30A C31 C48A -0.3(8) no
C31A C30A C47 C29 178(4) no
C31A C30A C47 C29A 168(2) no
C31A C30A C47 C31A 0.0(12) no
C31A C30A C47 C46 143(2) no
C31A C30A C47 C46A 132.3(19) no
C31A C30A C47 C47A 140(3) no
C31A C30A C47 C48 2.2(14) no
C31A C30A C47 C48A 4.5(16) no
C47 C30A C31A C29 -2(3) no
C47 C30A C31A C30 -175(3) no
C47 C30A C31A C31 -166(4) no
C47 C30A C31A C32 -145(2) no
C47 C30A C31A C32A -147(3) no
C47 C30A C31A C47 0.0(5) no
C47 C30A C31A C48 -4(3) no
C47 C30A C31A C48A -4.5(16) no
C15A C31 C31A C29 44(8) no
C15A C31 C31A C30 55(5) no
C15A C31 C31A C30A 52(6) no
C15A C31 C31A C32 -74(7) no
C15A C31 C31A C32A -83(7) no
C15A C31 C31A C48 -111(5) no
C15A C31 C31A C48A -103(6) no
C15A C31 C32 C15 5.3(15) no
C15A C31 C32 C15A 0.0(14) no
C15A C31 C32 C16A 24.9(17) no
C15A C31 C32 C33 141(2) no
C15A C31 C32 C33A 147(2) no
C15A C31 C32 C34A 105(2) no
C15A C31 C32A C15 4.3(14) no
C15A C31 C32A C15A 0.0(13) no
C15A C31 C32A C33 134(6) no
C15A C31 C32A C33A 143(5) no
C15A C31 C32A C48 144(2) no
C15A C31 C48 C31A 123(3) no
C15A C31 C48 C32A -40.2(15) no
C15A C31 C48 C47 106.8(18) no
C15A C31 C48 C47A 97.6(19) no
C15A C31 C48 C49 -31(3) no
C15A C31 C48 C49A -22(3) no
C15A C31 C48A C47 100(3) no
C15A C31 C48A C47A 89(3) no
C15A C31 C48A C49 -53(3) no
C15A C31 C48A C49A -48(3) no
C30 C31 C31A C29 -11(3) no
C30 C31 C31A C30 0.0(5) no
C30 C31 C31A C30A -3.6(14) no
C30 C31 C31A C32 -129(5) no
C30 C31 C31A C32A -138(5) no
C30 C31 C31A C48 -167(5) no
C30 C31 C31A C48A -158(6) no
C30 C31 C32 C15 4.7(18) no
C30 C31 C32 C15A -0.6(16) no
C30 C31 C32 C16A 24(3) no
C30 C31 C32 C33 140.1(12) no
C30 C31 C32 C33A 146.7(11) no
C30 C31 C32 C34A 104.1(18) no
C30 C31 C32A C15 2(5) no
C30 C31 C32A C15A -3(4) no
C30 C31 C32A C33 131(4) no
C30 C31 C32A C33A 140(3) no
C30 C31 C32A C48 142(3) no
C30 C31 C48 C31A 13.6(12) no
C30 C31 C48 C32A -149.7(17) no
C30 C31 C48 C47 -2.7(14) no
C30 C31 C48 C47A -11.9(15) no
C30 C31 C48 C49 -140.7(11) no
C30 C31 C48 C49A -131.9(13) no
C30 C31 C48A C47 1.4(19) no
C30 C31 C48A C47A -10(3) no
C30 C31 C48A C49 -151.8(14) no
C30 C31 C48A C49A -146.6(16) no
C30A C31 C31A C29 -7.6(19) no
C30A C31 C31A C30 3.6(17) no
C30A C31 C31A C30A 0.0(11) no
C30A C31 C31A C32 -125(5) no
C30A C31 C31A C32A -135(4) no
C30A C31 C31A C48 -163(6) no
C30A C31 C31A C48A -155(7) no
C30A C31 C32 C15 -13(3) no
C30A C31 C32 C15A -18(3) no
C30A C31 C32 C16A 6(4) no
C30A C31 C32 C33 122(2) no
C30A C31 C32 C33A 128.9(19) no
C30A C31 C32 C34A 86(3) no
C30A C31 C32A C15 -19(6) no
C30A C31 C32A C15A -23(6) no
C30A C31 C32A C33 110(5) no
C30A C31 C32A C33A 120(4) no
C30A C31 C32A C48 121(4) no
C30A C31 C48 C31A 13.6(15) no
C30A C31 C48 C32A -149.8(16) no
C30A C31 C48 C47 -2.8(13) no
C30A C31 C48 C47A -12.0(14) no
C30A C31 C48 C49 -140.8(14) no
C30A C31 C48 C49A -132.0(15) no
C30A C31 C48A C47 0.5(18) no
C30A C31 C48A C47A -11(2) no
C30A C31 C48A C49 -152.7(18) no
C30A C31 C48A C49A -148(2) no
C31A C31 C32 C15 -112(6) no
C31A C31 C32 C15A -117(6) no
C31A C31 C32 C16A -92(7) no
C31A C31 C32 C33 23(7) no
C31A C31 C32 C33A 30(7) no
C31A C31 C32 C34A -13(7) no
C32 C31 C31A C29 118(5) no
C32 C31 C31A C30 129(5) no
C32 C31 C31A C30A 125(5) no
C32 C31 C31A C32 0.0(8) no
C32 C31 C31A C32A -9.3(13) no
C32 C31 C31A C48 -38(9) no
C32 C31 C31A C48A -29(10) no
C31A C31 C32A C15 -122(6) no
C31A C31 C32A C15A -126(6) no
C31A C31 C32A C33 7(9) no
C31A C31 C32A C33A 17(8) no
C31A C31 C32A C48 18(6) no
C32A C31 C31A C29 127(5) no
C32A C31 C31A C30 138(5) no
C32A C31 C31A C30A 135(5) no
C32A C31 C31A C32 9(3) no
C32A C31 C31A C32A 0(3) no
C32A C31 C31A C48 -28(9) no
C32A C31 C31A C48A -20(10) no
C31A C31 C48 C31A -0(5) no
C31A C31 C48 C32A -163(5) no
C31A C31 C48 C47 -16(5) no
C31A C31 C48 C47A -26(5) no
C31A C31 C48 C49 -154(5) no
C31A C31 C48 C49A -146(5) no
C48 C31 C31A C29 155(7) no
C48 C31 C31A C30 167(5) no
C48 C31 C31A C30A 163(6) no
C48 C31 C31A C32 38(9) no
C48 C31 C31A C32A 28(9) no
C48 C31 C31A C48 0.0(9) no
C48 C31 C31A C48A 8.4(16) no
C31A C31 C48A C47 -20(6) no
C31A C31 C48A C47A -31(6) no
C31A C31 C48A C49 -173(7) no
C31A C31 C48A C49A -168(7) no
C48A C31 C31A C29 147(9) no
C48A C31 C31A C30 158(6) no
C48A C31 C31A C30A 155(7) no
C48A C31 C31A C32 29(10) no
C48A C31 C31A C32A 20(10) no
C48A C31 C31A C48 -8(2) no
C48A C31 C31A C48A 0.0(17) no
C32 C31 C48 C31A 160(3) no
C32 C31 C48 C32A -3.4(6) no
C32 C31 C48 C47 143.6(9) no
C32 C31 C48 C47A 134.4(10) no
C32 C31 C48 C49 5.6(17) no
C32 C31 C48 C49A 14.4(19) no
C48 C31 C32 C15 -136.7(11) no
C48 C31 C32 C15A -142.0(11) no
C48 C31 C32 C16A -117.1(16) no
C48 C31 C32 C33 -1.3(16) no
C48 C31 C32 C33A 5.3(14) no
C48 C31 C32 C34A -37(2) no
C32 C31 C48A C47 143.4(14) no
C32 C31 C48A C47A 132.3(16) no
C32 C31 C48A C49 -10(2) no
C32 C31 C48A C49A -5(3) no
C48A C31 C32 C15 -129.1(14) no
C48A C31 C32 C15A -134.4(13) no
C48A C31 C32 C16A -109.5(18) no
C48A C31 C32 C33 6.3(18) no
C48A C31 C32 C33A 13.0(16) no
C48A C31 C32 C34A -30(3) no
C32A C31 C48 C31A 163(3) no
C32A C31 C48 C32A 0.0(16) no
C32A C31 C48 C47 147.0(18) no
C32A C31 C48 C47A 137.8(19) no
C32A C31 C48 C49 9(3) no
C32A C31 C48 C49A 18(3) no
C48 C31 C32A C15 -140(2) no
C48 C31 C32A C15A -144.3(16) no
C48 C31 C32A C33 -11(5) no
C48 C31 C32A C33A -1(4) no
C48 C31 C32A C48 0.0(5) no
C32A C31 C48A C47 148(3) no
C32A C31 C48A C47A 137(3) no
C32A C31 C48A C49 -5(3) no
C32A C31 C48A C49A -0(3) no
C48A C31 C32A C15 -133(3) no
C48A C31 C32A C15A -137.5(18) no
C48A C31 C32A C33 -4(5) no
C48A C31 C32A C33A 6(4) no
C48A C31 C32A C48 6.9(10) no
C29 C31A C32 C15 -10(3) no
C29 C31A C32 C15A -18(3) no
C29 C31A C32 C16A 15(4) no
C29 C31A C32 C33 119(2) no
C29 C31A C32 C33A 126(2) no
C29 C31A C32 C34A 87(3) no
C29 C31A C32A C15 -7(5) no
C29 C31A C32A C15A -14(5) no
C29 C31A C32A C33 113(4) no
C29 C31A C32A C33A 121(3) no
C29 C31A C32A C48 132(5) no
C29 C31A C47 C29 -0.0(6) no
C29 C31A C47 C29A -7.6(8) no
C29 C31A C47 C30A 1.0(8) no
C29 C31A C47 C46 -120(3) no
C29 C31A C47 C46A -118(2) no
C29 C31A C47 C47A -120(4) no
C29 C31A C47 C48 -175(2) no
C29 C31A C47 C48A -172.8(16) no
C29 C31A C48 C31 -161(6) no
C29 C31A C48 C32A -150(3) no
C29 C31A C48 C47 3.7(16) no
C29 C31A C48 C47A -3.2(19) no
C29 C31A C48 C49 -124(3) no
C29 C31A C48 C49A -106(4) no
C29 C31A C48A C47 5.2(16) no
C29 C31A C48A C47A -4(2) no
C29 C31A C48A C49 -148.0(19) no
C29 C31A C48A C49A -142(3) no
C30 C31A C32 C15 21(2) no
C30 C31A C32 C15A 12.3(17) no
C30 C31A C32 C16A 46(3) no
C30 C31A C32 C33 149.7(12) no
C30 C31A C32 C33A 157.0(13) no
C30 C31A C32 C34A 117.9(15) no
C30 C31A C32A C15 24(4) no
C30 C31A C32A C15A 16(3) no
C30 C31A C32A C33 143(2) no
C30 C31A C32A C33A 151(2) no
C30 C31A C32A C48 162(4) no
C30 C31A C47 C29 1.0(11) no
C30 C31A C47 C29A -6.5(15) no
C30 C31A C47 C30A 2.0(7) no
C30 C31A C47 C46 -119(3) no
C30 C31A C47 C46A -116.6(17) no
C30 C31A C47 C47A -119(4) no
C30 C31A C47 C48 -174(3) no
C30 C31A C47 C48A -172(2) no
C30 C31A C48 C31 -152(10) no
C30 C31A C48 C32A -142(7) no
C30 C31A C48 C47 12(6) no
C30 C31A C48 C47A 5(7) no
C30 C31A C48 C49 -115(6) no
C30 C31A C48 C49A -97(8) no
C30 C31A C48A C47 11(4) no
C30 C31A C48A C47A 3(5) no
C30 C31A C48A C49 -142(3) no
C30 C31A C48A C49A -135(3) no
C30A C31A C32 C15 9(3) no
C30A C31A C32 C15A 0(3) no
C30A C31A C32 C16A 34(4) no
C30A C31A C32 C33 138(2) no
C30A C31A C32 C33A 145(2) no
C30A C31A C32 C34A 106(3) no
C30A C31A C32A C15 13(5) no
C30A C31A C32A C15A 5(4) no
C30A C31A C32A C33 132(3) no
C30A C31A C32A C33A 140(3) no
C30A C31A C32A C48 151(4) no
C30A C31A C47 C29 -1.0(13) no
C30A C31A C47 C29A -8.6(16) no
C30A C31A C47 C30A 0.0(12) no
C30A C31A C47 C46 -121(3) no
C30A C31A C47 C46A -119(2) no
C30A C31A C47 C47A -121(4) no
C30A C31A C47 C48 -176(3) no
C30A C31A C47 C48A -174(2) no
C30A C31A C48 C31 -160(7) no
C30A C31A C48 C32A -149(5) no
C30A C31A C48 C47 5(4) no
C30A C31A C48 C47A -2(4) no
C30A C31A C48 C49 -123(4) no
C30A C31A C48 C49A -105(5) no
C30A C31A C48A C47 6(3) no
C30A C31A C48A C47A -3(3) no
C30A C31A C48A C49 -147(3) no
C30A C31A C48A C49A -141(3) no
C31 C31A C32 C15 72(7) no
C31 C31A C32 C15A 64(6) no
C31 C31A C32 C16A 98(7) no
C31 C31A C32 C33 -159(6) no
C31 C31A C32 C33A -151(6) no
C31 C31A C32 C34A 170(6) no
C31 C31A C32A C15 66(7) no
C31 C31A C32A C15A 58(7) no
C31 C31A C32A C33 -174(7) no
C31 C31A C32A C33A -166(7) no
C31 C31A C32A C48 -156(8) no
C31 C31A C48 C31 -0.0(15) no
C31 C31A C48 C32A 10(4) no
C31 C31A C48 C47 164(5) no
C31 C31A C48 C47A 158(5) no
C31 C31A C48 C49 37(7) no
C31 C31A C48 C49A 55(7) no
C31 C31A C48A C47 161(6) no
C31 C31A C48A C47A 152(6) no
C31 C31A C48A C49 7(7) no
C31 C31A C48A C49A 14(7) no
C32 C31A C47 C29 112(3) no
C32 C31A C47 C29A 104(3) no
C32 C31A C47 C30A 113(4) no
C32 C31A C47 C46 -8(5) no
C32 C31A C47 C46A -6(5) no
C32 C31A C47 C47A -8(6) no
C32 C31A C47 C48 -63(3) no
C32 C31A C47 C48A -61(3) no
C47 C31A C32 C15 -88(3) no
C47 C31A C32 C15A -96(3) no
C47 C31A C32 C16A -63(4) no
C47 C31A C32 C33 41(4) no
C47 C31A C32 C33A 48(3) no
C47 C31A C32 C34A 9(4) no
C32 C31A C48 C31 -14(4) no
C32 C31A C48 C32A -3.2(5) no
C32 C31A C48 C47 150.9(13) no
C32 C31A C48 C47A 143.9(11) no
C32 C31A C48 C49 23(4) no
C32 C31A C48 C49A 41(5) no
C48 C31A C32 C15 -140.1(18) no
C48 C31A C32 C15A -148.4(19) no
C48 C31A C32 C16A -115(2) no
C48 C31A C32 C33 -11(3) no
C48 C31A C32 C33A -4(3) no
C48 C31A C32 C34A -43(3) no
C32 C31A C48A C47 148.7(17) no
C32 C31A C48A C47A 139.9(17) no
C32 C31A C48A C49 -4(3) no
C32 C31A C48A C49A 2(4) no
C48A C31A C32 C15 -130(2) no
C48A C31A C32 C15A -138(2) no
C48A C31A C32 C16A -104(3) no
C48A C31A C32 C33 -1(3) no
C48A C31A C32 C33A 7(3) no
C48A C31A C32 C34A -32(3) no
C32A C31A C47 C29 118(5) no
C32A C31A C47 C29A 110(4) no
C32A C31A C47 C30A 119(5) no
C32A C31A C47 C46 -2(6) no
C32A C31A C47 C46A 0(6) no
C32A C31A C47 C47A -2(7) no
C32A C31A C47 C48 -57(4) no
C32A C31A C47 C48A -55(4) no
C47 C31A C32A C15 -91(5) no
C47 C31A C32A C15A -99(5) no
C47 C31A C32A C33 29(6) no
C47 C31A C32A C33A 37(6) no
C47 C31A C32A C48 47(4) no
C32A C31A C48 C31 -10(3) no
C32A C31A C48 C32A 0.0(11) no
C32A C31A C48 C47 154.1(18) no
C32A C31A C48 C47A 147.1(16) no
C32A C31A C48 C49 26(4) no
C32A C31A C48 C49A 45(5) no
C48 C31A C32A C15 -138(3) no
C48 C31A C32A C15A -146(3) no
C48 C31A C32A C33 -19(4) no
C48 C31A C32A C33A -11(4) no
C48 C31A C32A C48 0.0(7) no
C32A C31A C48A C47 152(3) no
C32A C31A C48A C47A 144(2) no
C32A C31A C48A C49 -1(4) no
C32A C31A C48A C49A 6(4) no
C48A C31A C32A C15 -129(3) no
C48A C31A C32A C15A -137(3) no
C48A C31A C32A C33 -9(4) no
C48A C31A C32A C33A -1(4) no
C48A C31A C32A C48 9.4(13) no
C47 C31A C48 C31 -164(5) no
C47 C31A C48 C32A -154.1(16) no
C47 C31A C48 C47 0.0(5) no
C47 C31A C48 C47A -7.0(7) no
C47 C31A C48 C49 -128(3) no
C47 C31A C48 C49A -109(4) no
C48 C31A C47 C29 175(2) no
C48 C31A C47 C29A 167.4(19) no
C48 C31A C47 C30A 176(3) no
C48 C31A C47 C46 55(4) no
C48 C31A C47 C46A 57(3) no
C48 C31A C47 C47A 55(5) no
C48 C31A C47 C48 0.0(9) no
C48 C31A C47 C48A 2.2(11) no
C47 C31A C48A C47 -0.0(7) no
C47 C31A C48A C47A -8.9(9) no
C47 C31A C48A C49 -153(3) no
C47 C31A C48A C49A -147(4) no
C48A C31A C47 C29 173(3) no
C48A C31A C47 C29A 165(3) no
C48A C31A C47 C30A 174(3) no
C48A C31A C47 C46 53(4) no
C48A C31A C47 C46A 55(3) no
C48A C31A C47 C47A 53(4) no
C48A C31A C47 C48 -2.2(19) no
C48A C31A C47 C48A 0.0(18) no
C15 C32 C33 C34 2.9(13) no
C15 C32 C33 C34A -2.7(13) no
C15 C32 C33 C50 138.0(10) no
C15 C32 C33 C50A 139.6(9) no
C15 C32 C33A C32A 146(3) no
C15 C32 C33A C34 -4(2) no
C15 C32 C33A C34A -8(2) no
C15 C32 C33A C50 118(4) no
C15 C32 C33A C50A 124(3) no
C15 C32 C34A C16 -1.7(10) no
C15 C32 C34A C16A -5.2(8) no
C15 C32 C34A C33 177.3(17) no
C15 C32 C34A C33A 172.5(14) no
C15 C32 C34A C35 95(3) no
C15 C32 C34A C35A 96(4) no
C15A C32 C33 C34 -5(3) no
C15A C32 C33 C34A -11(3) no
C15A C32 C33 C50 130(2) no
C15A C32 C33 C50A 131(2) no
C15A C32 C33A C32A 134(4) no
C15A C32 C33A C34 -16(4) no
C15A C32 C33A C34A -20(4) no
C15A C32 C33A C50 106(5) no
C15A C32 C33A C50A 112(4) no
C15A C32 C34A C16 -8.0(18) no
C15A C32 C34A C16A -11.6(17) no
C15A C32 C34A C33 171(2) no
C15A C32 C34A C33A 166.2(19) no
C15A C32 C34A C35 88(4) no
C15A C32 C34A C35A 89(4) no
C16A C32 C33 C34 7.5(12) no
C16A C32 C33 C34A 1.8(12) no
C16A C32 C33 C50 142.6(12) no
C16A C32 C33 C50A 144.1(11) no
C16A C32 C33A C32A 152.6(19) no
C16A C32 C33A C34 2.8(15) no
C16A C32 C33A C34A -1.6(15) no
C16A C32 C33A C50 124(4) no
C16A C32 C33A C50A 131(3) no
C16A C32 C34A C16 3.5(12) no
C16A C32 C34A C16A 0.0(12) no
C16A C32 C34A C33 -178(3) no
C16A C32 C34A C33A 177.7(19) no
C16A C32 C34A C35 100(3) no
C16A C32 C34A C35A 101(4) no
C31 C32 C33 C34 -136.7(11) no
C31 C32 C33 C34A -142.3(11) no
C31 C32 C33 C50 -1.6(16) no
C31 C32 C33 C50A -0.0(15) no
C31 C32 C33A C32A 5.0(9) no
C31 C32 C33A C34 -144.9(12) no
C31 C32 C33A C34A -149.3(12) no
C31 C32 C33A C50 -23(4) no
C31 C32 C33A C50A -17(4) no
C31 C32 C34A C16 -114.6(19) no
C31 C32 C34A C16A -118.1(19) no
C31 C32 C34A C33 64(3) no
C31 C32 C34A C33A 60(2) no
C31 C32 C34A C35 -18(5) no
C31 C32 C34A C35A -17(5) no
C31A C32 C33 C34 -132.9(12) no
C31A C32 C33 C34A -138.6(12) no
C31A C32 C33 C50 2.2(15) no
C31A C32 C33 C50A 3.7(14) no
C31A C32 C33A C32A 9.3(13) no
C31A C32 C33A C34 -140.6(13) no
C31A C32 C33A C34A -144.9(13) no
C31A C32 C33A C50 -19(4) no
C31A C32 C33A C50A -13(4) no
C31A C32 C34A C16 -117.3(17) no
C31A C32 C34A C16A -120.8(17) no
C31A C32 C34A C33 62(3) no
C31A C32 C34A C33A 56.9(19) no
C31A C32 C34A C35 -21(4) no
C31A C32 C34A C35A -20(5) no
C33 C32 C34A C16 -179(3) no
C33 C32 C34A C16A 178(3) no
C33 C32 C34A C33 0.0(9) no
C33 C32 C34A C33A -4.8(10) no
C33 C32 C34A C35 -83(4) no
C33 C32 C34A C35A -82(4) no
C34A C32 C33 C34 5.6(14) no
C34A C32 C33 C34A 0.0(14) no
C34A C32 C33 C50 140.7(19) no
C34A C32 C33 C50A 142.3(19) no
C33A C32 C34A C16 -174(3) no
C33A C32 C34A C16A -178(3) no
C33A C32 C34A C33 4.8(16) no
C33A C32 C34A C33A 0.0(16) no
C33A C32 C34A C35 -78(4) no
C33A C32 C34A C35A -77(4) no
C34A C32 C33A C32A 154.2(19) no
C34A C32 C33A C34 4.4(10) no
C34A C32 C33A C34A 0.0(10) no
C34A C32 C33A C50 126(4) no
C34A C32 C33A C50A 132(4) no
C15 C32A C33 C34 16.4(18) no
C15 C32A C33 C34A 8.4(16) no
C15 C32A C33 C50 146.5(9) no
C15 C32A C33 C50A 147.8(9) no
C15 C32A C33A C32 -23(2) no
C15 C32A C33A C34 11(3) no
C15 C32A C33A C34A 5(3) no
C15 C32A C33A C50 137(2) no
C15 C32A C33A C50A 140.2(17) no
C15 C32A C48 C31 78(3) no
C15 C32A C48 C31A 71(3) no
C15 C32A C48 C47 35(4) no
C15 C32A C48 C47A 18(5) no
C15 C32A C48 C49 -94(3) no
C15 C32A C48 C49A -89(3) no
C15A C32A C33 C34 15(3) no
C15A C32A C33 C34A 6(3) no
C15A C32A C33 C50 144.6(16) no
C15A C32A C33 C50A 145.9(16) no
C15A C32A C33A C32 -25(3) no
C15A C32A C33A C34 9(3) no
C15A C32A C33A C34A 3(3) no
C15A C32A C33A C50 135(3) no
C15A C32A C33A C50A 138(2) no
C15A C32A C48 C31 58(3) no
C15A C32A C48 C31A 51(3) no
C15A C32A C48 C47 15(5) no
C15A C32A C48 C47A -2(5) no
C15A C32A C48 C49 -114(4) no
C15A C32A C48 C49A -109(4) no
C31 C32A C33 C34 -122(4) no
C31 C32A C33 C34A -130(4) no
C31 C32A C33 C50 8(5) no
C31 C32A C33 C50A 9(5) no
C31 C32A C33A C32 -169(6) no
C31 C32A C33A C34 -135(4) no
C31 C32A C33A C34A -141(4) no
C31 C32A C33A C50 -9(5) no
C31 C32A C33A C50A -6(5) no
C31 C32A C48 C31 0.0(11) no
C31 C32A C48 C31A -7.8(13) no
C31 C32A C48 C47 -43(3) no
C31 C32A C48 C47A -60(3) no
C31 C32A C48 C49 -172.7(19) no
C31 C32A C48 C49A -167.2(18) no
C31A C32A C33 C34 -120(3) no
C31A C32A C33 C34A -128(3) no
C31A C32A C33 C50 10(3) no
C31A C32A C33 C50A 11(3) no
C31A C32A C33A C32 -165(5) no
C31A C32A C33A C34 -131(3) no
C31A C32A C33A C34A -137(3) no
C31A C32A C33A C50 -5(4) no
C31A C32A C33A C50A -2(4) no
C31A C32A C48 C31 8(3) no
C31A C32A C48 C31A 0(2) no
C31A C32A C48 C47 -35(3) no
C31A C32A C48 C47A -52(3) no
C31A C32A C48 C49 -165(3) no
C31A C32A C48 C49A -159(3) no
C33 C32A C48 C31 174(3) no
C33 C32A C48 C31A 166.1(18) no
C33 C32A C48 C47 130.7(12) no
C33 C32A C48 C47A 113.7(14) no
C33 C32A C48 C49 1.2(13) no
C33 C32A C48 C49A 6.7(15) no
C48 C32A C33 C34 -129.8(13) no
C48 C32A C33 C34A -137.8(12) no
C48 C32A C33 C50 0.3(13) no
C48 C32A C33 C50A 1.5(12) no
C33A C32A C48 C31 179(3) no
C33A C32A C48 C31A 171(2) no
C33A C32A C48 C47 135.9(15) no
C33A C32A C48 C47A 118.9(16) no
C33A C32A C48 C49 6.4(16) no
C33A C32A C48 C49A 11.9(17) no
C48 C32A C33A C32 -170(4) no
C48 C32A C33A C34 -136.1(17) no
C48 C32A C33A C34A -142.1(17) no
C48 C32A C33A C50 -10(3) no
C48 C32A C33A C50A -7(2) no
C32 C33 C34 C16 -7.5(13) no
C32 C33 C34 C16A -8.4(11) no
C32 C33 C34 C35 135.6(12) no
C32 C33 C34 C35A 142.4(14) no
C32 C33 C34A C16 1(3) no
C32 C33 C34A C16A -2(2) no
C32 C33 C34A C32 0.0(6) no
C32 C33 C34A C35 140.8(18) no
C32 C33 C34A C35A 146(2) no
C32 C33 C50 C49 0.8(12) no
C32 C33 C50 C49A -4.3(13) no
C32 C33 C50 C51 -133.3(10) no
C32 C33 C50 C51A -136.2(10) no
C32 C33 C50A C49 -2.2(18) no
C32 C33 C50A C49A -8(2) no
C32 C33 C50A C51 -138.7(12) no
C32 C33 C50A C51A -141.3(12) no
C32A C33 C34 C16 -19.1(19) no
C32A C33 C34 C16A -19.9(17) no
C32A C33 C34 C35 124.1(18) no
C32A C33 C34 C35A 130.9(19) no
C32A C33 C34A C16 -8(4) no
C32A C33 C34A C16A -12(3) no
C32A C33 C34A C32 -9.1(13) no
C32A C33 C34A C35 132(2) no
C32A C33 C34A C35A 137(3) no
C32A C33 C50 C49 -1.5(12) no
C32A C33 C50 C49A -6.6(12) no
C32A C33 C50 C51 -135.6(11) no
C32A C33 C50 C51A -138.5(11) no
C32A C33 C50A C49 -4.1(17) no
C32A C33 C50A C49A -10.3(18) no
C32A C33 C50A C51 -140.6(14) no
C32A C33 C50A C51A -143.1(13) no
C34 C33 C50 C49 136.6(9) no
C34 C33 C50 C49A 131.5(9) no
C34 C33 C50 C51 2.5(13) no
C34 C33 C50 C51A -0.4(13) no
C50 C33 C34 C16 -145.5(8) no
C50 C33 C34 C16A -146.3(8) no
C50 C33 C34 C35 -2.3(15) no
C50 C33 C34 C35A 4.5(17) no
C34 C33 C50A C49 133.1(14) no
C34 C33 C50A C49A 126.9(16) no
C34 C33 C50A C51 -3.4(17) no
C34 C33 C50A C51A -6.0(17) no
C50A C33 C34 C16 -142.4(11) no
C50A C33 C34 C16A -143.3(10) no
C50A C33 C34 C35 0.7(17) no
C50A C33 C34 C35A 7.5(19) no
C34A C33 C50 C49 134.6(18) no
C34A C33 C50 C49A 129.5(18) no
C34A C33 C50 C51 1(2) no
C34A C33 C50 C51A -2(2) no
C50 C33 C34A C16 -138(2) no
C50 C33 C34A C16A -141.3(14) no
C50 C33 C34A C32 -138.9(17) no
C50 C33 C34A C35 2(3) no
C50 C33 C34A C35A 7(4) no
C34A C33 C50A C49 130(3) no
C34A C33 C50A C49A 124(3) no
C34A C33 C50A C51 -6(3) no
C34A C33 C50A C51A -9(3) no
C50A C33 C34A C16 -134(3) no
C50A C33 C34A C16A -137.7(17) no
C50A C33 C34A C32 -135(2) no
C50A C33 C34A C35 6(4) no
C50A C33 C34A C35A 11(4) no
C32 C33A C34 C16 -1.2(17) no
C32 C33A C34 C16A -3.2(15) no
C32 C33A C34 C35 137.8(16) no
C32 C33A C34 C35A 144.4(17) no
C32 C33A C34A C16 7(3) no
C32 C33A C34A C16A 2(2) no
C32 C33A C34A C32 0.0(6) no
C32 C33A C34A C35 140(2) no
C32 C33A C34A C35A 145(3) no
C32 C33A C50 C49 21(4) no
C32 C33A C50 C49A 17(4) no
C32 C33A C50 C51 -108(4) no
C32 C33A C50 C51A -112(4) no
C32 C33A C50A C49 14(4) no
C32 C33A C50A C49A 9(4) no
C32 C33A C50A C51 -122(4) no
C32 C33A C50A C51A -125(4) no
C32A C33A C34 C16 -13(3) no
C32A C33A C34 C16A -15(3) no
C32A C33A C34 C35 126(3) no
C32A C33A C34 C35A 133(3) no
C32A C33A C34A C16 -3(4) no
C32A C33A C34A C16A -8(3) no
C32A C33A C34A C32 -9.6(14) no
C32A C33A C34A C35 131(3) no
C32A C33A C34A C35A 136(3) no
C32A C33A C50 C49 9(3) no
C32A C33A C50 C49A 5(3) no
C32A C33A C50 C51 -120(3) no
C32A C33A C50 C51A -124(3) no
C32A C33A C50A C49 5(3) no
C32A C33A C50A C49A 1(3) no
C32A C33A C50A C51 -130(3) no
C32A C33A C50A C51A -133(3) no
C34 C33A C50 C49 143.7(9) no
C34 C33A C50 C49A 139.9(9) no
C34 C33A C50 C51 14(2) no
C34 C33A C50 C51A 11(2) no
C50 C33A C34 C16 -150.8(11) no
C50 C33A C34 C16A -152.8(12) no
C50 C33A C34 C35 -11.8(18) no
C50 C33A C34 C35A -5(2) no
C34 C33A C50A C49 140.9(13) no
C34 C33A C50A C49A 136.4(14) no
C34 C33A C50A C51 5(3) no
C34 C33A C50A C51A 2(3) no
C50A C33A C34 C16 -148.0(13) no
C50A C33A C34 C16A -150.0(14) no
C50A C33A C34 C35 -9(2) no
C50A C33A C34 C35A -2(2) no
C34A C33A C50 C49 144.3(15) no
C34A C33A C50 C49A 140.6(14) no
C34A C33A C50 C51 15(3) no
C34A C33A C50 C51A 11(3) no
C50 C33A C34A C16 -143.6(19) no
C50 C33A C34A C16A -148.3(15) no
C50 C33A C34A C32 -150(3) no
C50 C33A C34A C35 -10(3) no
C50 C33A C34A C35A -5(3) no
C34A C33A C50A C49 141.2(17) no
C34A C33A C50A C49A 136.6(18) no
C34A C33A C50A C51 6(3) no
C34A C33A C50A C51A 3(3) no
C50A C33A C34A C16 -141(2) no
C50A C33A C34A C16A -145.5(17) no
C50A C33A C34A C32 -148(3) no
C50A C33A C34A C35 -7(3) no
C50A C33A C34A C35A -2(4) no
C16 C34 C35 C36 6.2(16) no
C16 C34 C35 C36A -4.6(14) no
C16 C34 C35 C37A 38(2) no
C16 C34 C35 C52 142.4(9) no
C16 C34 C35 C52A 148.2(9) no
C16 C34 C35A C36 16(4) no
C16 C34 C35A C36A 5(3) no
C16 C34 C35A C52 138.2(16) no
C16 C34 C35A C52A 144.3(15) no
C16A C34 C35 C36 -5(3) no
C16A C34 C35 C36A -16(2) no
C16A C34 C35 C37A 27(3) no
C16A C34 C35 C52 130.9(16) no
C16A C34 C35 C52A 136.7(16) no
C16A C34 C35A C36 6(5) no
C16A C34 C35A C36A -5(4) no
C16A C34 C35A C52 128(3) no
C16A C34 C35A C52A 134(2) no
C33 C34 C35 C36 -132.5(12) no
C33 C34 C35 C36A -143.4(11) no
C33 C34 C35 C37A -100.7(18) no
C33 C34 C35 C52 3.6(17) no
C33 C34 C35 C52A 9.4(16) no
C33 C34 C35A C36 -130(2) no
C33 C34 C35A C36A -141.1(16) no
C33 C34 C35A C52 -8(4) no
C33 C34 C35A C52A -1(4) no
C33A C34 C35 C36 -127.2(13) no
C33A C34 C35 C36A -138.0(13) no
C33A C34 C35 C37A -95.3(19) no
C33A C34 C35 C52 9.0(17) no
C33A C34 C35 C52A 14.8(16) no
C33A C34 C35A C36 -124(3) no
C33A C34 C35A C36A -135.6(18) no
C33A C34 C35A C52 -2(4) no
C33A C34 C35A C52A 4(4) no
C16 C34A C35 C36 16(2) no
C16 C34A C35 C36A 3.4(17) no
C16 C34A C35 C37A 53(3) no
C16 C34A C35 C52 148.3(12) no
C16 C34A C35 C52A 154.3(12) no
C16 C34A C35A C36 27(3) no
C16 C34A C35A C36A 13(3) no
C16 C34A C35A C52 143.2(16) no
C16 C34A C35A C52A 149.0(16) no
C16A C34A C35 C36 8(3) no
C16A C34A C35 C36A -5(3) no
C16A C34A C35 C37A 44(3) no
C16A C34A C35 C52 140.0(18) no
C16A C34A C35 C52A 146.0(19) no
C16A C34A C35A C36 20(4) no
C16A C34A C35A C36A 6(4) no
C16A C34A C35A C52 137(2) no
C16A C34A C35A C52A 142(2) no
C32 C34A C35 C36 -76(4) no
C32 C34A C35 C36A -89(3) no
C32 C34A C35 C37A -40(4) no
C32 C34A C35 C52 56(3) no
C32 C34A C35 C52A 62(3) no
C32 C34A C35A C36 -68(6) no
C32 C34A C35A C36A -81(5) no
C32 C34A C35A C52 49(5) no
C32 C34A C35A C52A 55(5) no
C33 C34A C35 C36 -132(2) no
C33 C34A C35 C36A -145(2) no
C33 C34A C35 C37A -96(3) no
C33 C34A C35 C52 -0(3) no
C33 C34A C35 C52A 6(3) no
C33 C34A C35A C36 -126(3) no
C33 C34A C35A C36A -140(3) no
C33 C34A C35A C52 -9(4) no
C33 C34A C35A C52A -3(4) no
C33A C34A C35 C36 -125(2) no
C33A C34A C35 C36A -138(2) no
C33A C34A C35 C37A -89(3) no
C33A C34A C35 C52 7(3) no
C33A C34A C35 C52A 13(3) no
C33A C34A C35A C36 -119(3) no
C33A C34A C35A C36A -133(3) no
C33A C34A C35A C52 -2(4) no
C33A C34A C35A C52A 4(4) no
C34 C35 C36 C18 -9.4(18) no
C34 C35 C36 C18A -11.3(15) no
C34 C35 C36 C36A -32.0(19) no
C34 C35 C36 C37 136.7(11) no
C34 C35 C36 C37A 143.4(12) no
C34 C35 C36 C38A 121.3(15) no
C34 C35 C36A C18 24(5) no
C34 C35 C36A C18A 7(3) no
C34 C35 C36A C36 153(4) no
C34 C35 C36A C37 144.8(11) no
C34 C35 C36A C37A 150.0(12) no
C34 C35 C37A C36 -60(3) no
C34 C35 C37A C36A -58(3) no
C34 C35 C37A C38 24(6) no
C34 C35 C37A C38A -12(7) no
C34 C35 C37A C53 110(2) no
C34 C35 C37A C53A 117(2) no
C34 C35 C52 C51 -6.2(16) no
C34 C35 C52 C51A -2.8(16) no
C34 C35 C52 C53 -143.4(9) no
C34 C35 C52 C53A -151.3(9) no
C34 C35 C52A C51 -29(4) no
C34 C35 C52A C51A -23(4) no
C34 C35 C52A C53 -145.2(11) no
C34 C35 C52A C53A -151.8(11) no
C34A C35 C36 C18 -15.7(19) no
C34A C35 C36 C18A -17.6(17) no
C34A C35 C36 C36A -38(2) no
C34A C35 C36 C37 130.5(14) no
C34A C35 C36 C37A 137.2(15) no
C34A C35 C36 C38A 115.1(17) no
C34A C35 C36A C18 19(6) no
C34A C35 C36A C18A 2(4) no
C34A C35 C36A C36 148(4) no
C34A C35 C36A C37 140.1(13) no
C34A C35 C36A C37A 145.3(14) no
C34A C35 C37A C36 -70(3) no
C34A C35 C37A C36A -68(3) no
C34A C35 C37A C38 14(6) no
C34A C35 C37A C38A -22(7) no
C34A C35 C37A C53 100(3) no
C34A C35 C37A C53A 107(3) no
C34A C35 C52 C51 -4.5(16) no
C34A C35 C52 C51A -1.1(16) no
C34A C35 C52 C53 -141.7(10) no
C34A C35 C52 C53A -149.6(10) no
C34A C35 C52A C51 -26(4) no
C34A C35 C52A C51A -21(4) no
C34A C35 C52A C53 -143.0(12) no
C34A C35 C52A C53A -149.6(12) no
C36 C35 C37A C36 0.0(10) no
C36 C35 C37A C36A 2.0(13) no
C36 C35 C37A C38 84(5) no
C36 C35 C37A C38A 48(4) no
C36 C35 C37A C53 170(3) no
C36 C35 C37A C53A 177(3) no
C37A C35 C36 C18 -153(3) no
C37A C35 C36 C18A -155(2) no
C37A C35 C36 C36A -175(3) no
C37A C35 C36 C37 -6.7(17) no
C37A C35 C36 C37A 0.0(16) no
C37A C35 C36 C38A -22.1(18) no
C36 C35 C52 C51 136.6(12) no
C36 C35 C52 C51A 140.0(11) no
C36 C35 C52 C53 -0.6(13) no
C36 C35 C52 C53A -8.6(12) no
C52 C35 C36 C18 -145.0(10) no
C52 C35 C36 C18A -146.9(9) no
C52 C35 C36 C36A -167.6(17) no
C52 C35 C36 C37 1.1(13) no
C52 C35 C36 C37A 7.9(14) no
C52 C35 C36 C38A -14.3(19) no
C36 C35 C52A C51 115(4) no
C36 C35 C52A C51A 121(4) no
C36 C35 C52A C53 -1.1(19) no
C36 C35 C52A C53A -7.7(19) no
C52A C35 C36 C18 -144.5(16) no
C52A C35 C36 C18A -146.4(15) no
C52A C35 C36 C36A -167(2) no
C52A C35 C36 C37 1.6(19) no
C52A C35 C36 C37A 8.3(19) no
C52A C35 C36 C38A -14(3) no
C36A C35 C37A C36 -2.0(18) no
C36A C35 C37A C36A 0.0(17) no
C36A C35 C37A C38 82(5) no
C36A C35 C37A C38A 46(5) no
C36A C35 C37A C53 168(3) no
C36A C35 C37A C53A 175(3) no
C37A C35 C36A C18 -126(6) no
C37A C35 C36A C18A -143(4) no
C37A C35 C36A C36 3(3) no
C37A C35 C36A C37 -5.2(11) no
C37A C35 C36A C37A 0.0(11) no
C36A C35 C52 C51 131(3) no
C36A C35 C52 C51A 135(3) no
C36A C35 C52 C53 -6(3) no
C36A C35 C52 C53A -14(3) no
C52 C35 C36A C18 -114(5) no
C52 C35 C36A C18A -131(3) no
C52 C35 C36A C36 15(5) no
C52 C35 C36A C37 7(3) no
C52 C35 C36A C37A 12(3) no
C36A C35 C52A C51 109(5) no
C36A C35 C52A C51A 114(4) no
C36A C35 C52A C53 -8(4) no
C36A C35 C52A C53A -14(4) no
C52A C35 C36A C18 -112(5) no
C52A C35 C36A C18A -129(3) no
C52A C35 C36A C36 17(6) no
C52A C35 C36A C37 9(4) no
C52A C35 C36A C37A 14(4) no
C37A C35 C52 C51 140.5(13) no
C37A C35 C52 C51A 143.9(13) no
C37A C35 C52 C53 3.3(11) no
C37A C35 C52 C53A -4.6(10) no
C52 C35 C37A C36 -172.6(17) no
C52 C35 C37A C36A -170.6(13) no
C52 C35 C37A C38 -88(5) no
C52 C35 C37A C38A -125(5) no
C52 C35 C37A C53 -2.9(9) no
C52 C35 C37A C53A 4.2(9) no
C37A C35 C52A C51 120(4) no
C37A C35 C52A C51A 125(4) no
C37A C35 C52A C53 3.0(14) no
C37A C35 C52A C53A -3.6(13) no
C52A C35 C37A C36 -172.9(19) no
C52A C35 C37A C36A -170.8(16) no
C52A C35 C37A C38 -88(5) no
C52A C35 C37A C38A -125(5) no
C52A C35 C37A C53 -3.2(14) no
C52A C35 C37A C53A 3.9(14) no
C34 C35A C36 C18 -17(3) no
C34 C35A C36 C18A -19(3) no
C34 C35A C36 C36A -43(3) no
C34 C35A C36 C37 128(3) no
C34 C35A C36 C37A 135(3) no
C34 C35A C36 C38A 103(3) no
C34 C35A C36A C18 6(5) no
C34 C35A C36A C18A -4(4) no
C34 C35A C36A C36 144(5) no
C34 C35A C36A C37 137(3) no
C34 C35A C36A C37A 143(3) no
C34 C35A C52 C51 4(3) no
C34 C35A C52 C51A 7(3) no
C34 C35A C52 C53 -133(3) no
C34 C35A C52 C53A -143(3) no
C34 C35A C52A C51 -11(4) no
C34 C35A C52A C51A -7(4) no
C34 C35A C52A C53 -136(3) no
C34 C35A C52A C53A -144(3) no
C34A C35A C36 C18 -25(3) no
C34A C35A C36 C18A -27(3) no
C34A C35A C36 C36A -51(3) no
C34A C35A C36 C37 119(3) no
C34A C35A C36 C37A 127(3) no
C34A C35A C36 C38A 95(4) no
C34A C35A C36A C18 -0(5) no
C34A C35A C36A C18A -9(4) no
C34A C35A C36A C36 138(5) no
C34A C35A C36A C37 131(3) no
C34A C35A C36A C37A 137(3) no
C34A C35A C52 C51 4(3) no
C34A C35A C52 C51A 7(3) no
C34A C35A C52 C53 -133.5(18) no
C34A C35A C52 C53A -143.0(18) no
C34A C35A C52A C51 -10(4) no
C34A C35A C52A C51A -6(4) no
C34A C35A C52A C53 -135.5(19) no
C34A C35A C52A C53A -143.4(19) no
C36 C35A C52 C51 145.3(10) no
C36 C35A C52 C51A 148.0(10) no
C36 C35A C52 C53 7.7(16) no
C36 C35A C52 C53A -1.8(14) no
C52 C35A C36 C18 -151.2(11) no
C52 C35A C36 C18A -152.9(11) no
C52 C35A C36 C36A -176(3) no
C52 C35A C36 C37 -6.2(15) no
C52 C35A C36 C37A 1.2(16) no
C52 C35A C36 C38A -31(3) no
C36 C35A C52A C51 133(3) no
C36 C35A C52A C51A 137(3) no
C36 C35A C52A C53 8(2) no
C36 C35A C52A C53A 0.0(19) no
C52A C35A C36 C18 -152.3(15) no
C52A C35A C36 C18A -154.0(16) no
C52A C35A C36 C36A -177(3) no
C52A C35A C36 C37 -7.3(19) no
C52A C35A C36 C37A 0(2) no
C52A C35A C36 C38A -32(3) no
C36A C35A C52 C51 144.3(17) no
C36A C35A C52 C51A 147.0(17) no
C36A C35A C52 C53 7(3) no
C36A C35A C52 C53A -3(2) no
C52 C35A C36A C18 -135(3) no
C52 C35A C36A C18A -143.9(17) no
C52 C35A C36A C36 4(5) no
C52 C35A C36A C37 -3(2) no
C52 C35A C36A C37A 2(3) no
C36A C35A C52A C51 133(3) no
C36A C35A C52A C51A 137(3) no
C36A C35A C52A C53 7(3) no
C36A C35A C52A C53A -1(3) no
C52A C35A C36A C18 -136(3) no
C52A C35A C36A C18A -145(2) no
C52A C35A C36A C36 3(5) no
C52A C35A C36A C37 -4(3) no
C52A C35A C36A C37A 1(3) no
C18 C36 C36A C18 0.0(6) no
C18 C36 C36A C18A -5.1(14) no
C18 C36 C36A C35 -158(4) no
C18 C36 C36A C35A -153(5) no
C18 C36 C37 C38 -15(2) no
C18 C36 C37 C38A -24.6(18) no
C18 C36 C37 C53 138.6(14) no
C18 C36 C37 C53A 147.4(13) no
C18 C36 C37A C35 143(4) no
C18 C36 C37A C38 -9(5) no
C18 C36 C37A C38A -18(4) no
C18 C36 C37A C53 125(4) no
C18 C36 C37A C53A 138(3) no
C18 C36 C38A C19 5.9(10) no
C18 C36 C38A C20 24.5(19) no
C18 C36 C38A C20A 14.6(16) no
C18 C36 C38A C37 161.3(14) no
C18 C36 C38A C37A 167.9(16) no
C18 C36 C38A C38 123(5) no
C18 C36 C38A C39 120.4(18) no
C18 C36 C38A C39A 129(3) no
C18A C36 C36A C18 5.1(17) no
C18A C36 C36A C18A 0.0(11) no
C18A C36 C36A C35 -153(5) no
C18A C36 C36A C35A -148(6) no
C18A C36 C37 C38 -32(3) no
C18A C36 C37 C38A -41(3) no
C18A C36 C37 C53 122(3) no
C18A C36 C37 C53A 131(3) no
C18A C36 C37A C35 123(5) no
C18A C36 C37A C38 -29(7) no
C18A C36 C37A C38A -38(6) no
C18A C36 C37A C53 105(6) no
C18A C36 C37A C53A 118(5) no
C18A C36 C38A C19 -0.7(14) no
C18A C36 C38A C20 18(3) no
C18A C36 C38A C20A 8.0(19) no
C18A C36 C38A C37 154.6(15) no
C18A C36 C38A C37A 161.3(17) no
C18A C36 C38A C38 116(5) no
C18A C36 C38A C39 113.7(19) no
C18A C36 C38A C39A 122(3) no
C35 C36 C36A C18 158(4) no
C35 C36 C36A C18A 153(5) no
C35 C36 C36A C35 0.0(6) no
C35 C36 C36A C35A 4.5(12) no
C35 C36 C37 C38 -155.3(10) no
C35 C36 C37 C38A -164.6(9) no
C35 C36 C37 C53 -1.4(15) no
C35 C36 C37 C53A 7.4(13) no
C35 C36 C37A C35 0.0(5) no
C35 C36 C37A C38 -151.9(19) no
C35 C36 C37A C38A -160.8(15) no
C35 C36 C37A C53 -18(5) no
C35 C36 C37A C53A -4(4) no
C35 C36 C38A C19 -131.7(17) no
C35 C36 C38A C20 -113(2) no
C35 C36 C38A C20A -123.0(18) no
C35 C36 C38A C37 24(2) no
C35 C36 C38A C37A 30.3(18) no
C35 C36 C38A C38 -15(6) no
C35 C36 C38A C39 -17(3) no
C35 C36 C38A C39A -9(4) no
C35A C36 C36A C18 153(5) no
C35A C36 C36A C18A 148(6) no
C35A C36 C36A C35 -4.5(16) no
C35A C36 C36A C35A 0.0(13) no
C35A C36 C37 C38 -149.9(13) no
C35A C36 C37 C38A -159.2(12) no
C35A C36 C37 C53 4.0(17) no
C35A C36 C37 C53A 12.8(16) no
C35A C36 C37A C35 4.2(10) no
C35A C36 C37A C38 -147.8(19) no
C35A C36 C37A C38A -156.6(16) no
C35A C36 C37A C53 -13(5) no
C35A C36 C37A C53A -0(4) no
C35A C36 C38A C19 -119(3) no
C35A C36 C38A C20 -100(3) no
C35A C36 C38A C20A -110(3) no
C35A C36 C38A C37 37(3) no
C35A C36 C38A C37A 43(3) no
C35A C36 C38A C38 -1(6) no
C35A C36 C38A C39 -4(4) no
C35A C36 C38A C39A 4(4) no
C36A C36 C37 C38 -134(9) no
C36A C36 C37 C38A -143(9) no
C36A C36 C37 C53 20(9) no
C36A C36 C37 C53A 29(9) no
C37 C36 C36A C18 132(7) no
C37 C36 C36A C18A 127(7) no
C37 C36 C36A C35 -26(10) no
C37 C36 C36A C35A -22(11) no
C36A C36 C37A C35 8(8) no
C36A C36 C37A C38 -144(8) no
C36A C36 C37A C38A -153(8) no
C36A C36 C37A C53 -10(11) no
C36A C36 C37A C53A 3(10) no
C37A C36 C36A C18 149(7) no
C37A C36 C36A C18A 144(6) no
C37A C36 C36A C35 -9(10) no
C37A C36 C36A C35A -5(11) no
C36A C36 C38A C19 -15(9) no
C36A C36 C38A C20 4(9) no
C36A C36 C38A C20A -6(9) no
C36A C36 C38A C37 141(9) no
C36A C36 C38A C37A 147(9) no
C36A C36 C38A C38 102(10) no
C36A C36 C38A C39 100(9) no
C36A C36 C38A C39A 108(9) no
C38A C36 C36A C18 23(9) no
C38A C36 C36A C18A 18(10) no
C38A C36 C36A C35 -135(7) no
C38A C36 C36A C35A -131(7) no
C37 C36 C38A C19 -155.3(18) no
C37 C36 C38A C20 -137(3) no
C37 C36 C38A C20A -147(3) no
C37 C36 C38A C37 0.0(8) no
C37 C36 C38A C37A 6.7(9) no
C37 C36 C38A C38 -38(4) no
C37 C36 C38A C39 -40.9(18) no
C37 C36 C38A C39A -33(2) no
C38A C36 C37 C38 9.3(12) no
C38A C36 C37 C38A 0.0(12) no
C38A C36 C37 C53 163.2(19) no
C38A C36 C37 C53A 172.0(18) no
C37A C36 C38A C19 -162(3) no
C37A C36 C38A C20 -143(4) no
C37A C36 C38A C20A -153(3) no
C37A C36 C38A C37 -7(3) no
C37A C36 C38A C37A 0(3) no
C37A C36 C38A C38 -45(5) no
C37A C36 C38A C39 -48(3) no
C37A C36 C38A C39A -39(4) no
C38A C36 C37A C35 160.8(18) no
C38A C36 C37A C38 8.9(12) no
C38A C36 C37A C38A 0.0(11) no
C38A C36 C37A C53 143(5) no
C38A C36 C37A C53A 156(5) no
C18 C36A C37 C38 -2(3) no
C18 C36A C37 C38A -13(2) no
C18 C36A C37 C53 148.0(15) no
C18 C36A C37 C53A 157.2(16) no
C18 C36A C37A C35 155(3) no
C18 C36A C37A C38 7(4) no
C18 C36A C37A C38A -5(3) no
C18 C36A C37A C53 138(3) no
C18 C36A C37A C53A 149(2) no
C18A C36A C37 C38 -13(3) no
C18A C36A C37 C38A -25(3) no
C18A C36A C37 C53 136(3) no
C18A C36A C37 C53A 145(3) no
C18A C36A C37A C35 145(4) no
C18A C36A C37A C38 -4(5) no
C18A C36A C37A C38A -15(4) no
C18A C36A C37A C53 128(3) no
C18A C36A C37A C53A 139(3) no
C35 C36A C37 C38 -156.0(13) no
C35 C36A C37 C38A -167.4(14) no
C35 C36A C37 C53 -6(2) no
C35 C36A C37 C53A 2.8(17) no
C35 C36A C37A C35 0.0(6) no
C35 C36A C37A C38 -149(3) no
C35 C36A C37A C38A -160.1(19) no
C35 C36A C37A C53 -17(3) no
C35 C36A C37A C53A -6(3) no
C35A C36A C37 C38 -149.9(16) no
C35A C36A C37 C38A -161.3(17) no
C35A C36A C37 C53 -0(3) no
C35A C36A C37 C53A 9(2) no
C35A C36A C37A C35 4.8(12) no
C35A C36A C37A C38 -144(3) no
C35A C36A C37A C38A -155(2) no
C35A C36A C37A C53 -12(4) no
C35A C36A C37A C53A -1(4) no
C36 C37 C38 C20 25.6(19) no
C36 C37 C38 C20A 15.9(15) no
C36 C37 C38 C22A 100(2) no
C36 C37 C38 C38A -26.5(15) no
C36 C37 C38 C39 147.2(11) no
C36 C37 C38 C39A 160.1(14) no
C36 C37 C38A C19 25.8(19) no
C36 C37 C38A C20 70(4) no
C36 C37 C38A C20A 46(4) no
C36 C37 C38A C36 0.0(6) no
C36 C37 C38A C38 156(3) no
C36 C37 C38A C39 152.3(11) no
C36 C37 C38A C39A 159.5(14) no
C36 C37 C53 C40A -154.4(11) no
C36 C37 C53 C52 1.0(13) no
C36 C37 C53 C52A 0.8(13) no
C36 C37 C53 C54 -143.8(12) no
C36 C37 C53 C54A -158.6(12) no
C36 C37 C53A C52 -16(3) no
C36 C37 C53A C52A -13(3) no
C36 C37 C53A C54 -149.9(12) no
C36 C37 C53A C54A -158.5(13) no
C36A C37 C38 C20 20(2) no
C36A C37 C38 C20A 10.0(17) no
C36A C37 C38 C22A 95(3) no
C36A C37 C38 C38A -32.3(17) no
C36A C37 C38 C39 141.3(14) no
C36A C37 C38 C39A 154.3(15) no
C36A C37 C38A C19 21(2) no
C36A C37 C38A C20 65(4) no
C36A C37 C38A C20A 42(4) no
C36A C37 C38A C36 -4.3(9) no
C36A C37 C38A C38 152(3) no
C36A C37 C38A C39 148.0(13) no
C36A C37 C38A C39A 155.2(15) no
C36A C37 C53 C40A -151.7(12) no
C36A C37 C53 C52 3.8(14) no
C36A C37 C53 C52A 3.6(13) no
C36A C37 C53 C54 -141.0(14) no
C36A C37 C53 C54A -155.8(14) no
C36A C37 C53A C52 -12(3) no
C36A C37 C53A C52A -10(2) no
C36A C37 C53A C54 -146.4(14) no
C36A C37 C53A C54A -155.0(15) no
C38 C37 C38A C19 -131(4) no
C38 C37 C38A C20 -87(5) no
C38 C37 C38A C20A -110(5) no
C38 C37 C38A C36 -156(3) no
C38 C37 C38A C38 0.0(11) no
C38 C37 C38A C39 -4(2) no
C38 C37 C38A C39A 3.3(18) no
C38A C37 C38 C20 52(3) no
C38A C37 C38 C20A 42(3) no
C38A C37 C38 C22A 127(4) no
C38A C37 C38 C38A 0(3) no
C38A C37 C38 C39 174(4) no
C38A C37 C38 C39A -173(4) no
C38 C37 C53 C40A -0.1(8) no
C38 C37 C53 C52 155.4(8) no
C38 C37 C53 C52A 155.2(8) no
C38 C37 C53 C54 10.6(15) no
C38 C37 C53 C54A -4.3(16) no
C53 C37 C38 C20 -130.9(12) no
C53 C37 C38 C20A -140.6(9) no
C53 C37 C38 C22A -56.1(18) no
C53 C37 C38 C38A 177.0(13) no
C53 C37 C38 C39 -9.4(13) no
C53 C37 C38 C39A 3.6(17) no
C38 C37 C53A C52 143.8(17) no
C38 C37 C53A C52A 146.1(14) no
C38 C37 C53A C54 10(3) no
C38 C37 C53A C54A 1(3) no
C53A C37 C38 C20 -132.9(17) no
C53A C37 C38 C20A -142.5(16) no
C53A C37 C38 C22A -58(3) no
C53A C37 C38 C38A 175.1(18) no
C53A C37 C38 C39 -11(2) no
C53A C37 C38 C39A 2(3) no
C38A C37 C53 C40A 1.4(19) no
C38A C37 C53 C52 156.9(18) no
C38A C37 C53 C52A 156.7(18) no
C38A C37 C53 C54 12(3) no
C38A C37 C53 C54A -3(3) no
C53 C37 C38A C19 -134.4(16) no
C53 C37 C38A C20 -90(4) no
C53 C37 C38A C20A -114(3) no
C53 C37 C38A C36 -160(2) no
C53 C37 C38A C38 -4(4) no
C53 C37 C38A C39 -8(3) no
C53 C37 C38A C39A -1(3) no
C38A C37 C53A C52 147(3) no
C38A C37 C53A C52A 150(3) no
C38A C37 C53A C54 13(4) no
C38A C37 C53A C54A 5(5) no
C53A C37 C38A C19 -138(3) no
C53A C37 C38A C20 -94(5) no
C53A C37 C38A C20A -118(4) no
C53A C37 C38A C36 -164(4) no
C53A C37 C38A C38 -8(6) no
C53A C37 C38A C39 -12(4) no
C53A C37 C38A C39A -5(5) no
C35 C37A C38 C20 -52(5) no
C35 C37A C38 C20A -59(5) no
C35 C37A C38 C22A 11(6) no
C35 C37A C38 C38A -104(5) no
C35 C37A C38 C39 69(5) no
C35 C37A C38 C39A 84(5) no
C35 C37A C38A C19 -22(6) no
C35 C37A C38A C20 8(8) no
C35 C37A C38A C20A -9(7) no
C35 C37A C38A C36 -40(4) no
C35 C37A C38A C38 109(6) no
C35 C37A C38A C39 105(6) no
C35 C37A C38A C39A 113(5) no
C35 C37A C53 C40A -152.4(9) no
C35 C37A C53 C52 2.7(9) no
C35 C37A C53 C52A 2.4(8) no
C35 C37A C53 C54 -134.4(17) no
C35 C37A C53 C54A -153.9(17) no
C35 C37A C53A C52 -4.8(14) no
C35 C37A C53A C52A -3.4(12) no
C35 C37A C53A C54 -138(2) no
C35 C37A C53A C54A -148(2) no
C36 C37A C38 C20 18(3) no
C36 C37A C38 C20A 10(3) no
C36 C37A C38 C22A 80(4) no
C36 C37A C38 C38A -35(3) no
C36 C37A C38 C39 139(3) no
C36 C37A C38 C39A 153(3) no
C36 C37A C38A C19 17(3) no
C36 C37A C38A C20 47(5) no
C36 C37A C38A C20A 31(4) no
C36 C37A C38A C36 0.0(9) no
C36 C37A C38A C38 149(4) no
C36 C37A C38A C39 145(3) no
C36 C37A C38A C39A 153(3) no
C36 C37A C53 C40A -138(4) no
C36 C37A C53 C52 17(4) no
C36 C37A C53 C52A 17(4) no
C36 C37A C53 C54 -120(5) no
C36 C37A C53 C54A -140(4) no
C36 C37A C53A C52 -1(5) no
C36 C37A C53A C52A 0(4) no
C36 C37A C53A C54 -134(4) no
C36 C37A C53A C54A -144(4) no
C36A C37A C38 C20 10(3) no
C36A C37A C38 C20A 2(3) no
C36A C37A C38 C22A 72(4) no
C36A C37A C38 C38A -43(3) no
C36A C37A C38 C39 131(3) no
C36A C37A C38 C39A 145(3) no
C36A C37A C38A C19 12(3) no
C36A C37A C38A C20 42(5) no
C36A C37A C38A C20A 26(4) no
C36A C37A C38A C36 -5.4(14) no
C36A C37A C38A C38 143(4) no
C36A C37A C38A C39 139(3) no
C36A C37A C38A C39A 147(3) no
C36A C37A C53 C40A -141(3) no
C36A C37A C53 C52 15(3) no
C36A C37A C53 C52A 14(3) no
C36A C37A C53 C54 -123(3) no
C36A C37A C53 C54A -142(3) no
C36A C37A C53A C52 -0(4) no
C36A C37A C53A C52A 1(3) no
C36A C37A C53A C54 -133(3) no
C36A C37A C53A C54A -144(3) no
C38 C37A C53 C40A 3.3(10) no
C38 C37A C53 C52 158.5(10) no
C38 C37A C53 C52A 158.1(10) no
C38 C37A C53 C54 21(3) no
C38 C37A C53 C54A 2(3) no
C53 C37A C38 C20 -137.3(11) no
C53 C37A C38 C20A -145.0(10) no
C53 C37A C38 C22A -75(2) no
C53 C37A C38 C38A 170.4(19) no
C53 C37A C38 C39 -16.2(16) no
C53 C37A C38 C39A -2(2) no
C38 C37A C53A C52 150.5(14) no
C38 C37A C53A C52A 151.9(12) no
C38 C37A C53A C54 18(3) no
C38 C37A C53A C54A 7(3) no
C53A C37A C38 C20 -139.8(15) no
C53A C37A C38 C20A -147.5(14) no
C53A C37A C38 C22A -77(3) no
C53A C37A C38 C38A 168(3) no
C53A C37A C38 C39 -19(2) no
C53A C37A C38 C39A -4(3) no
C38A C37A C53 C40A 5.9(16) no
C38A C37A C53 C52 161.0(16) no
C38A C37A C53 C52A 160.6(16) no
C38A C37A C53 C54 24(3) no
C38A C37A C53 C54A 4(3) no
C53 C37A C38A C19 -141.1(13) no
C53 C37A C38A C20 -111(3) no
C53 C37A C38A C20A -128(3) no
C53 C37A C38A C36 -159(3) no
C53 C37A C38A C38 -10(4) no
C53 C37A C38A C39 -14(2) no
C53 C37A C38A C39A -6(3) no
C38A C37A C53A C52 153.9(19) no
C38A C37A C53A C52A 155.4(18) no
C38A C37A C53A C54 21(4) no
C38A C37A C53A C54A 11(4) no
C53A C37A C38A C19 -144.5(18) no
C53A C37A C38A C20 -114(3) no
C53A C37A C38A C20A -131(3) no
C53A C37A C38A C36 -162(4) no
C53A C37A C38A C38 -13(4) no
C53A C37A C38A C39 -17(3) no
C53A C37A C38A C39A -9(3) no
C20 C38 C38A C19 -10(3) no
C20 C38 C38A C20 0.0(5) no
C20 C38 C38A C20A -1.6(12) no
C20 C38 C38A C36 -111(4) no
C20 C38 C38A C37 -136(2) no
C20 C38 C38A C37A -132(3) no
C20 C38 C39 C22 4.1(14) no
C20 C38 C39 C22A -5.7(12) no
C20 C38 C39 C40 134.6(10) no
C20 C38 C39 C40A 147.6(9) no
C20 C38 C39A C20 0.0(6) no
C20 C38 C39A C22 17(4) no
C20 C38 C39A C22A 6(3) no
C20 C38 C39A C39 60(12) no
C20 C38 C39A C40 120(3) no
C20 C38 C39A C40A 135(2) no
C20A C38 C38A C19 -8.5(19) no
C20A C38 C38A C20 1.6(15) no
C20A C38 C38A C20A 0.0(11) no
C20A C38 C38A C36 -109(5) no
C20A C38 C38A C37 -135(3) no
C20A C38 C38A C37A -130(4) no
C20A C38 C39 C22 0.1(19) no
C20A C38 C39 C22A -9.8(17) no
C20A C38 C39 C40 130.6(14) no
C20A C38 C39 C40A 143.6(14) no
C20A C38 C39A C20 -1.1(15) no
C20A C38 C39A C22 15(5) no
C20A C38 C39A C22A 5(4) no
C20A C38 C39A C39 59(13) no
C20A C38 C39A C40 119(3) no
C20A C38 C39A C40A 134(3) no
C22A C38 C38A C19 -6(8) no
C22A C38 C38A C20 4(5) no
C22A C38 C38A C20A 3(6) no
C22A C38 C38A C36 -107(6) no
C22A C38 C38A C37 -132(4) no
C22A C38 C38A C37A -127(4) no
C22A C38 C39 C22 9.8(13) no
C22A C38 C39 C22A 0.0(13) no
C22A C38 C39 C40 140.3(19) no
C22A C38 C39 C40A 153.3(18) no
C22A C38 C39A C20 -6(4) no
C22A C38 C39A C22 10.2(13) no
C22A C38 C39A C22A 0.0(12) no
C22A C38 C39A C39 53(10) no
C22A C38 C39A C40 114(4) no
C22A C38 C39A C40A 129(5) no
C37 C38 C38A C19 126(5) no
C37 C38 C38A C20 136(2) no
C37 C38 C38A C20A 135(3) no
C37 C38 C38A C36 25(3) no
C37 C38 C38A C37 0.0(5) no
C37 C38 C38A C37A 4.9(10) no
C37 C38 C39 C22 -127.8(10) no
C37 C38 C39 C22A -137.7(9) no
C37 C38 C39 C40 2.7(15) no
C37 C38 C39 C40A 15.7(13) no
C37 C38 C39A C20 -141(3) no
C37 C38 C39A C22 -124(3) no
C37 C38 C39A C22A -134.2(18) no
C37 C38 C39A C39 -81(11) no
C37 C38 C39A C40 -20(4) no
C37 C38 C39A C40A -6(4) no
C37A C38 C38A C19 121(5) no
C37A C38 C38A C20 132(3) no
C37A C38 C38A C20A 130(4) no
C37A C38 C38A C36 20(3) no
C37A C38 C38A C37 -4.9(13) no
C37A C38 C38A C37A 0.0(10) no
C37A C38 C39 C22 -121.8(14) no
C37A C38 C39 C22A -131.7(13) no
C37A C38 C39 C40 8.7(18) no
C37A C38 C39 C40A 21.7(16) no
C37A C38 C39A C20 -138(3) no
C37A C38 C39A C22 -121(3) no
C37A C38 C39A C22A -131(2) no
C37A C38 C39A C39 -78(12) no
C37A C38 C39A C40 -17(5) no
C37A C38 C39A C40A -3(5) no
C19 C38A C39 C22 -7(3) no
C19 C38A C39 C22A -17(2) no
C19 C38A C39 C40 121.6(16) no
C19 C38A C39 C40A 135.2(16) no
C19 C38A C39A C20 -9.6(16) no
C19 C38A C39A C22 6(5) no
C19 C38A C39A C22A -4(4) no
C19 C38A C39A C39 54(12) no
C19 C38A C39A C40 112(3) no
C19 C38A C39A C40A 126(2) no
C20 C38A C39 C22 7.6(16) no
C20 C38A C39 C22A -3.0(13) no
C20 C38A C39 C40 136.0(11) no
C20 C38A C39 C40A 149.5(12) no
C20 C38A C39A C20 0.0(5) no
C20 C38A C39A C22 16(3) no
C20 C38A C39A C22A 5(3) no
C20 C38A C39A C39 63(10) no
C20 C38A C39A C40 122(2) no
C20 C38A C39A C40A 136(2) no
C20A C38A C39 C22 4(2) no
C20A C38A C39 C22A -6.4(19) no
C20A C38A C39 C40 132.6(16) no
C20A C38A C39 C40A 146.2(17) no
C20A C38A C39A C20 -1.3(13) no
C20A C38A C39A C22 15(4) no
C20A C38A C39A C22A 4(3) no
C20A C38A C39A C39 62(11) no
C20A C38A C39A C40 121(3) no
C20A C38A C39A C40A 135(2) no
C36 C38A C39 C22 -102.7(19) no
C36 C38A C39 C22A -113.3(18) no
C36 C38A C39 C40 26(3) no
C36 C38A C39 C40A 39(2) no
C36 C38A C39A C20 -115(3) no
C36 C38A C39A C22 -99(4) no
C36 C38A C39A C22A -110(3) no
C36 C38A C39A C39 -52(11) no
C36 C38A C39A C40 7(4) no
C36 C38A C39A C40A 21(4) no
C37 C38A C39 C22 -129.3(13) no
C37 C38A C39 C22A -139.9(13) no
C37 C38A C39 C40 -0.9(18) no
C37 C38A C39 C40A 12.6(16) no
C37 C38A C39A C20 -137(2) no
C37 C38A C39A C22 -121(3) no
C37 C38A C39A C22A -132(2) no
C37 C38A C39A C39 -74(10) no
C37 C38A C39A C40 -15(3) no
C37 C38A C39A C40A -1(3) no
C37A C38A C39 C22 -123.3(17) no
C37A C38A C39 C22A -133.9(17) no
C37A C38A C39 C40 5(2) no
C37A C38A C39 C40A 18.6(19) no
C37A C38A C39A C20 -133(3) no
C37A C38A C39A C22 -117(3) no
C37A C38A C39A C22A -128(3) no
C37A C38A C39A C39 -70(11) no
C37A C38A C39A C40 -11(4) no
C37A C38A C39A C40A 3(4) no
C22 C39 C39A C20 -12(5) no
C22 C39 C39A C22 0.0(6) no
C22 C39 C39A C22A 5.6(14) no
C22 C39 C39A C38 -60(13) no
C22 C39 C39A C38A -65(12) no
C22 C39 C39A C40 -146(4) no
C22 C39 C39A C40A -154(3) no
C22 C39 C40 C40A 170.5(16) no
C22 C39 C40 C41 -1.0(16) no
C22 C39 C40 C41A -14.3(19) no
C22 C39 C40 C54 138.8(10) no
C22 C39 C40 C54A 143.9(9) no
C22 C39 C40 C56A 48(3) no
C22 C39 C40A C39A 152(3) no
C22 C39 C40A C40 -11(5) no
C22 C39 C40A C41 -6(3) no
C22 C39 C40A C41A -14(3) no
C22 C39 C40A C53 122.9(19) no
C22 C39 C40A C54 96(6) no
C22 C39 C40A C54A 120(3) no
C22A C39 C39A C20 -18(4) no
C22A C39 C39A C22 -5.6(18) no
C22A C39 C39A C22A 0.0(13) no
C22A C39 C39A C38 -66(12) no
C22A C39 C39A C38A -70(11) no
C22A C39 C39A C40 -152(4) no
C22A C39 C39A C40A -159(3) no
C22A C39 C40 C40A 166(3) no
C22A C39 C40 C41 -6(3) no
C22A C39 C40 C41A -19(3) no
C22A C39 C40 C54 133.8(19) no
C22A C39 C40 C54A 138.9(19) no
C22A C39 C40 C56A 43(4) no
C22A C39 C40A C39A 142(5) no
C22A C39 C40A C40 -21(6) no
C22A C39 C40A C41 -16(5) no
C22A C39 C40A C41A -24(5) no
C22A C39 C40A C53 113(4) no
C22A C39 C40A C54 86(7) no
C22A C39 C40A C54A 110(5) no
C38 C39 C40 C40A 36.3(17) no
C38 C39 C40 C41 -135.2(12) no
C38 C39 C40 C41A -148.5(14) no
C38 C39 C40 C54 4.5(16) no
C38 C39 C40 C54A 9.6(13) no
C38 C39 C40 C56A -86(3) no
C38 C39 C40A C39A 14.7(9) no
C38 C39 C40A C40 -149(3) no
C38 C39 C40A C41 -143.9(12) no
C38 C39 C40A C41A -151.4(14) no
C38 C39 C40A C53 -14.6(18) no
C38 C39 C40A C54 -42(5) no
C38 C39 C40A C54A -18(4) no
C38A C39 C40 C40A 38.2(17) no
C38A C39 C40 C41 -133.3(13) no
C38A C39 C40 C41A -146.6(15) no
C38A C39 C40 C54 6.4(16) no
C38A C39 C40 C54A 11.6(14) no
C38A C39 C40 C56A -84(3) no
C38A C39 C40A C39A 16.7(12) no
C38A C39 C40A C40 -147(3) no
C38A C39 C40A C41 -141.8(13) no
C38A C39 C40A C41A -149.4(15) no
C38A C39 C40A C53 -12.5(18) no
C38A C39 C40A C54 -40(5) no
C38A C39 C40A C54A -16(4) no
C39A C39 C40 C40A 19(4) no
C39A C39 C40 C41 -152(3) no
C39A C39 C40 C41A -165(4) no
C39A C39 C40 C54 -12(4) no
C39A C39 C40 C54A -7(4) no
C39A C39 C40 C56A -103(4) no
C40 C39 C39A C20 134.2(19) no
C40 C39 C39A C22 146(4) no
C40 C39 C39A C22A 152(3) no
C40 C39 C39A C38 86(11) no
C40 C39 C39A C38A 82(10) no
C40 C39 C39A C40 0.0(6) no
C40 C39 C39A C40A -7.2(12) no
C39A C39 C40A C39A 0(3) no
C39A C39 C40A C40 -164(4) no
C39A C39 C40A C41 -159(3) no
C39A C39 C40A C41A -166(3) no
C39A C39 C40A C53 -29(4) no
C39A C39 C40A C54 -56(6) no
C39A C39 C40A C54A -32(5) no
C40A C39 C39A C20 141(2) no
C40A C39 C39A C22 154(4) no
C40A C39 C39A C22A 159(3) no
C40A C39 C39A C38 94(11) no
C40A C39 C39A C38A 89(10) no
C40A C39 C39A C40 7.2(16) no
C40A C39 C39A C40A -0.0(12) no
C40 C39 C40A C39A 164(4) no
C40 C39 C40A C40 0.0(14) no
C40 C39 C40A C41 5(3) no
C40 C39 C40A C41A -2(3) no
C40 C39 C40A C53 134(4) no
C40 C39 C40A C54 107(6) no
C40 C39 C40A C54A 131(5) no
C40A C39 C40 C40A 0(4) no
C40A C39 C40 C41 -172(4) no
C40A C39 C40 C41A 175(5) no
C40A C39 C40 C54 -32(4) no
C40A C39 C40 C54A -27(4) no
C40A C39 C40 C56A -122(5) no
C20 C39A C40 C40A 135(4) no
C20 C39A C40 C41 -35(4) no
C20 C39A C40 C41A -51(4) no
C20 C39A C40 C54 100(3) no
C20 C39A C40 C54A 104(3) no
C20 C39A C40 C56A 38(4) no
C20 C39A C40A C39 -77(4) no
C20 C39A C40A C40 -57(7) no
C20 C39A C40A C41 -52(5) no
C20 C39A C40A C41A -60(5) no
C20 C39A C40A C53 76(4) no
C20 C39A C40A C54 67(5) no
C20 C39A C40A C54A 79(4) no
C22 C39A C40 C40A -178(3) no
C22 C39A C40 C41 12(2) no
C22 C39A C40 C41A -4(3) no
C22 C39A C40 C54 146.6(9) no
C22 C39A C40 C54A 150.7(9) no
C22 C39A C40 C56A 84(3) no
C22 C39A C40A C39 -17.4(17) no
C22 C39A C40A C40 2(5) no
C22 C39A C40A C41 8(3) no
C22 C39A C40A C41A -1(3) no
C22 C39A C40A C53 135.9(12) no
C22 C39A C40A C54 127(3) no
C22 C39A C40A C54A 138.8(16) no
C22A C39A C40 C40A -178(3) no
C22A C39A C40 C41 12(3) no
C22A C39A C40 C41A -5(3) no
C22A C39A C40 C54 146.4(15) no
C22A C39A C40 C54A 150.6(15) no
C22A C39A C40 C56A 84(3) no
C22A C39A C40A C39 -17.4(18) no
C22A C39A C40A C40 2(5) no
C22A C39A C40A C41 8(3) no
C22A C39A C40A C41A -1(4) no
C22A C39A C40A C53 135.9(18) no
C22A C39A C40A C54 127(3) no
C22A C39A C40A C54A 139(2) no
C38 C39A C40 C40A 60(4) no
C38 C39A C40 C41 -110(3) no
C38 C39A C40 C41A -127(3) no
C38 C39A C40 C54 24(4) no
C38 C39A C40 C54A 28(3) no
C38 C39A C40 C56A -38(5) no
C38 C39A C40A C39 -149(5) no
C38 C39A C40A C40 -129(5) no
C38 C39A C40A C41 -123(3) no
C38 C39A C40A C41A -132(3) no
C38 C39A C40A C53 5(3) no
C38 C39A C40A C54 -4(5) no
C38 C39A C40A C54A 7(4) no
C38A C39A C40 C40A 56(3) no
C38A C39A C40 C41 -114(3) no
C38A C39A C40 C41A -130(3) no
C38A C39A C40 C54 21(3) no
C38A C39A C40 C54A 25(3) no
C38A C39A C40 C56A -41(4) no
C38A C39A C40A C39 -152(4) no
C38A C39A C40A C40 -132(5) no
C38A C39A C40A C41 -126(3) no
C38A C39A C40A C41A -135(3) no
C38A C39A C40A C53 2(3) no
C38A C39A C40A C54 -7(4) no
C38A C39A C40A C54A 5(4) no
C39 C39A C40 C40A -155(5) no
C39 C39A C40 C41 34(4) no
C39 C39A C40 C41A 18(4) no
C39 C39A C40 C54 169(3) no
C39 C39A C40 C54A 173(4) no
C39 C39A C40 C56A 107(4) no
C39 C39A C40A C39 0.0(14) no
C39 C39A C40A C40 20(5) no
C39 C39A C40A C41 25(4) no
C39 C39A C40A C41A 16(4) no
C39 C39A C40A C53 153(3) no
C39 C39A C40A C54 144(4) no
C39 C39A C40A C54A 156(3) no
C39 C40 C40A C39 0.0(6) no
C39 C40 C40A C39A -7.7(16) no
C39 C40 C40A C53 -130(4) no
C39 C40 C40A C54 -151(3) no
C39 C40 C40A C54A -149(4) no
C39 C40 C41 C42 4(2) no
C39 C40 C41 C42A -7.1(17) no
C39 C40 C41 C56 140.6(12) no
C39 C40 C41 C56A 149.9(12) no
C39 C40 C41A C41 106(10) no
C39 C40 C41A C42 30(5) no
C39 C40 C41A C42A 14(5) no
C39 C40 C41A C54 154(3) no
C39 C40 C41A C56 139.9(16) no
C39 C40 C41A C56A 148.9(14) no
C39 C40 C54 C40A 26.4(10) no
C39 C40 C54 C41A -155(2) no
C39 C40 C54 C53 -4.2(14) no
C39 C40 C54 C53A -5.3(13) no
C39 C40 C54 C55 -144.8(10) no
C39 C40 C54 C55A -149.3(11) no
C39 C40 C54 C56A -150.3(11) no
C39 C40 C54A C53 -23(3) no
C39 C40 C54A C53A -22(3) no
C39 C40 C54A C55 -150.1(10) no
C39 C40 C54A C55A -154.4(11) no
C39 C40 C56A C41 -69(3) no
C39 C40 C56A C41A -81(3) no
C39 C40 C56A C54 104(3) no
C39 C40 C56A C55 97(3) no
C39 C40 C56A C55A 104(3) no
C39 C40 C56A C56 -21(9) no
C39 C40 C56A C57 -15(5) no
C39 C40 C56A C57A -27(6) no
C39A C40 C40A C39 8(2) no
C39A C40 C40A C39A 0.0(13) no
C39A C40 C40A C53 -122(6) no
C39A C40 C40A C54 -143(5) no
C39A C40 C40A C54A -142(5) no
C39A C40 C41 C42 -6(3) no
C39A C40 C41 C42A -17(3) no
C39A C40 C41 C56 130.6(17) no
C39A C40 C41 C56A 139.9(17) no
C39A C40 C41A C41 101(10) no
C39A C40 C41A C42 24(6) no
C39A C40 C41A C42A 8(6) no
C39A C40 C41A C54 149(4) no
C39A C40 C41A C56 135(3) no
C39A C40 C41A C56A 144(2) no
C39A C40 C54 C40A 23.1(11) no
C39A C40 C54 C41A -157.8(18) no
C39A C40 C54 C53 -7.5(12) no
C39A C40 C54 C53A -8.5(12) no
C39A C40 C54 C55 -148.0(10) no
C39A C40 C54 C55A -152.5(11) no
C39A C40 C54 C56A -153.5(10) no
C39A C40 C54A C53 -25(3) no
C39A C40 C54A C53A -23(2) no
C39A C40 C54A C55 -151.9(10) no
C39A C40 C54A C55A -156.2(12) no
C39A C40 C56A C41 -102(3) no
C39A C40 C56A C41A -114(3) no
C39A C40 C56A C54 71(3) no
C39A C40 C56A C55 64(4) no
C39A C40 C56A C55A 70(3) no
C39A C40 C56A C56 -54(8) no
C39A C40 C56A C57 -48(5) no
C39A C40 C56A C57A -60(5) no
C40A C40 C54 C40A 0(3) no
C40A C40 C54 C41A 179(4) no
C40A C40 C54 C53 -31(3) no
C40A C40 C54 C53A -32(3) no
C40A C40 C54 C55 -171(3) no
C40A C40 C54 C55A -176(3) no
C40A C40 C54 C56A -177(3) no
C54 C40 C40A C39 151(3) no
C54 C40 C40A C39A 143(4) no
C54 C40 C40A C53 21.0(19) no
C54 C40 C40A C54 0.0(5) no
C54 C40 C40A C54A 1.7(10) no
C40A C40 C54A C53 -48(4) no
C40A C40 C54A C53A -47(4) no
C40A C40 C54A C55 -175(4) no
C40A C40 C54A C55A -180(4) no
C54A C40 C40A C39 149(4) no
C54A C40 C40A C39A 142(5) no
C54A C40 C40A C53 19.3(15) no
C54A C40 C40A C54 -1.7(12) no
C54A C40 C40A C54A 0.0(9) no
C40A C40 C56A C41 -169(5) no
C40A C40 C56A C41A 180(5) no
C40A C40 C56A C54 5(5) no
C40A C40 C56A C55 -2(5) no
C40A C40 C56A C55A 4(5) no
C40A C40 C56A C56 -120(7) no
C40A C40 C56A C57 -115(5) no
C40A C40 C56A C57A -127(5) no
C56A C40 C40A C39 147(3) no
C56A C40 C40A C39A 139(3) no
C56A C40 C40A C53 17(6) no
C56A C40 C40A C54 -4(4) no
C56A C40 C40A C54A -3(5) no
C41 C40 C54 C40A 172(2) no
C41 C40 C54 C41A -8.9(9) no
C41 C40 C54 C53 141.4(11) no
C41 C40 C54 C53A 140.3(11) no
C41 C40 C54 C55 0.9(14) no
C41 C40 C54 C55A -3.6(16) no
C41 C40 C54 C56A -4.6(10) no
C54 C40 C41 C42 -139.6(11) no
C54 C40 C41 C42A -150.8(10) no
C54 C40 C41 C56 -3.1(15) no
C54 C40 C41 C56A 6.2(13) no
C41 C40 C54A C53 123(3) no
C41 C40 C54A C53A 124(3) no
C41 C40 C54A C55 -4.1(16) no
C41 C40 C54A C55A -8.4(18) no
C54A C40 C41 C42 -135.7(14) no
C54A C40 C41 C42A -146.9(13) no
C54A C40 C41 C56 0.8(19) no
C54A C40 C41 C56A 10.1(17) no
C41 C40 C56A C41 0.0(10) no
C41 C40 C56A C41A -11.6(11) no
C41 C40 C56A C54 173.4(19) no
C41 C40 C56A C55 167(3) no
C41 C40 C56A C55A 173(3) no
C41 C40 C56A C56 48(6) no
C41 C40 C56A C57 54(3) no
C41 C40 C56A C57A 42(3) no
C56A C40 C41 C42 -146(3) no
C56A C40 C41 C42A -157(2) no
C56A C40 C41 C56 -9.3(14) no
C56A C40 C41 C56A 0.0(14) no
C41A C40 C54 C40A -179(4) no
C41A C40 C54 C41A 0(3) no
C41A C40 C54 C53 150(3) no
C41A C40 C54 C53A 149(3) no
C41A C40 C54 C55 10(3) no
C41A C40 C54 C55A 5(3) no
C41A C40 C54 C56A 4(3) no
C54 C40 C41A C41 -48(11) no
C54 C40 C41A C42 -124(3) no
C54 C40 C41A C42A -140(2) no
C54 C40 C41A C54 0.0(5) no
C54 C40 C41A C56 -14(4) no
C54 C40 C41A C56A -5(3) no
C41A C40 C54A C53 133(4) no
C41A C40 C54A C53A 134(4) no
C41A C40 C54A C55 6(4) no
C41A C40 C54A C55A 1(4) no
C54A C40 C41A C41 -47(12) no
C54A C40 C41A C42 -123(3) no
C54A C40 C41A C42A -139(2) no
C54A C40 C41A C54 1.5(13) no
C54A C40 C41A C56 -13(5) no
C54A C40 C41A C56A -4(4) no
C41A C40 C56A C41 12(3) no
C41A C40 C56A C41A 0(3) no
C41A C40 C56A C54 -175(4) no
C41A C40 C56A C55 178(4) no
C41A C40 C56A C55A -176(4) no
C41A C40 C56A C56 60(7) no
C41A C40 C56A C57 65(4) no
C41A C40 C56A C57A 53(4) no
C56A C40 C41A C41 -43(9) no
C56A C40 C41A C42 -119(5) no
C56A C40 C41A C42A -135(5) no
C56A C40 C41A C54 5(4) no
C56A C40 C41A C56 -9.0(12) no
C56A C40 C41A C56A 0.0(12) no
C54 C40 C56A C41 -173.4(17) no
C54 C40 C56A C41A 174.9(18) no
C54 C40 C56A C54 0.0(5) no
C54 C40 C56A C55 -6.9(14) no
C54 C40 C56A C55A -0.7(9) no
C54 C40 C56A C56 -125(7) no
C54 C40 C56A C57 -120(3) no
C54 C40 C56A C57A -132(4) no
C56A C40 C54 C40A 176.6(18) no
C56A C40 C54 C41A -4.3(15) no
C56A C40 C54 C53 146.0(13) no
C56A C40 C54 C53A 145.0(12) no
C56A C40 C54 C55 5.5(11) no
C56A C40 C54 C55A 1.0(13) no
C56A C40 C54 C56A 0.0(10) no
C54A C40 C56A C41 -171.2(16) no
C54A C40 C56A C41A 177.2(17) no
C54A C40 C56A C54 2.3(8) no
C54A C40 C56A C55 -4.6(17) no
C54A C40 C56A C55A 1.5(13) no
C54A C40 C56A C56 -123(7) no
C54A C40 C56A C57 -117(3) no
C54A C40 C56A C57A -129(3) no
C56A C40 C54A C53 130(3) no
C56A C40 C54A C53A 131(2) no
C56A C40 C54A C55 2.9(11) no
C56A C40 C54A C55A -1.5(12) no
C39 C40A C41 C42 9(3) no
C39 C40A C41 C42A -3.2(19) no
C39 C40A C41 C56 143.5(16) no
C39 C40A C41 C56A 153.4(17) no
C39 C40A C41A C41 100(9) no
C39 C40A C41A C42 25(4) no
C39 C40A C41A C42A 10(4) no
C39 C40A C41A C54 152(3) no
C39 C40A C41A C56 138(2) no
C39 C40A C41A C56A 146.9(19) no
C39 C40A C53 C37 9.4(17) no
C39 C40A C53 C37A 6.1(18) no
C39 C40A C53 C52 -88(4) no
C39 C40A C53 C52A -81(4) no
C39 C40A C53 C54 -159(3) no
C39 C40A C53 C54A -175(3) no
C39 C40A C54 C40 -112(5) no
C39 C40A C54 C41A -113(5) no
C39 C40A C54 C53 40(5) no
C39 C40A C54 C53A 39(5) no
C39 C40A C54 C55 -102(6) no
C39 C40A C54 C55A -107(6) no
C39 C40A C54 C56A -109(5) no
C39 C40A C54A C53 7(4) no
C39 C40A C54A C53A 9(4) no
C39 C40A C54A C55 -127(4) no
C39 C40A C54A C55A -131(4) no
C39A C40A C41 C42 -1(3) no
C39A C40A C41 C42A -13(3) no
C39A C40A C41 C56 134(3) no
C39A C40A C41 C56A 144(3) no
C39A C40A C41A C41 93(9) no
C39A C40A C41A C42 19(5) no
C39A C40A C41A C42A 4(4) no
C39A C40A C41A C54 145(3) no
C39A C40A C41A C56 131(3) no
C39A C40A C41A C56A 141(3) no
C39A C40A C53 C37 -1.4(13) no
C39A C40A C53 C37A -4.6(14) no
C39A C40A C53 C52 -99(4) no
C39A C40A C53 C52A -92(4) no
C39A C40A C53 C54 -170.0(17) no
C39A C40A C53 C54A 174.2(19) no
C39A C40A C54 C40 -138(4) no
C39A C40A C54 C41A -139(3) no
C39A C40A C54 C53 14(3) no
C39A C40A C54 C53A 13(3) no
C39A C40A C54 C55 -128(3) no
C39A C40A C54 C55A -133(3) no
C39A C40A C54 C56A -135(3) no
C39A C40A C54A C53 -7(3) no
C39A C40A C54A C53A -4(3) no
C39A C40A C54A C55 -140.5(19) no
C39A C40A C54A C55A -144.7(19) no
C40 C40A C53 C37 136(4) no
C40 C40A C53 C37A 132(4) no
C40 C40A C53 C52 38(6) no
C40 C40A C53 C52A 45(6) no
C40 C40A C53 C54 -33(4) no
C40 C40A C53 C54A -49(4) no
C40 C40A C54 C40 0.0(13) no
C40 C40A C54 C41A -0.5(19) no
C40 C40A C54 C53 152(3) no
C40 C40A C54 C53A 152(3) no
C40 C40A C54 C55 11(4) no
C40 C40A C54 C55A 6(4) no
C40 C40A C54 C56A 3(3) no
C40 C40A C54A C53 139(4) no
C40 C40A C54A C53A 141(4) no
C40 C40A C54A C55 5(4) no
C40 C40A C54A C55A 0(4) no
C41 C40A C53 C37 130.2(15) no
C41 C40A C53 C37A 126.9(14) no
C41 C40A C53 C52 33(4) no
C41 C40A C53 C52A 40(4) no
C41 C40A C53 C54 -38.5(13) no
C41 C40A C53 C54A -54.3(16) no
C53 C40A C41 C42 -117.2(15) no
C53 C40A C41 C42A -129.2(14) no
C53 C40A C41 C56 17.5(19) no
C53 C40A C41 C56A 27.4(16) no
C41 C40A C54 C40 -5.4(18) no
C41 C40A C54 C41A -5.9(6) no
C41 C40A C54 C53 146.7(9) no
C41 C40A C54 C53A 146.3(9) no
C41 C40A C54 C55 5.2(18) no
C41 C40A C54 C55A 0(3) no
C41 C40A C54 C56A -2.3(9) no
C54 C40A C41 C42 -141.4(13) no
C54 C40A C41 C42A -153.4(13) no
C54 C40A C41 C56 -6.7(15) no
C54 C40A C41 C56A 3.3(13) no
C41 C40A C54A C53 133(2) no
C41 C40A C54A C53A 135.5(16) no
C41 C40A C54A C55 -0.7(17) no
C41 C40A C54A C55A -5.0(19) no
C54A C40A C41 C42 -138.1(16) no
C54A C40A C41 C42A -150.0(16) no
C54A C40A C41 C56 -3.4(19) no
C54A C40A C41 C56A 6.6(17) no
C41A C40A C53 C37 134(3) no
C41A C40A C53 C37A 131(3) no
C41A C40A C53 C52 37(5) no
C41A C40A C53 C52A 44(5) no
C41A C40A C53 C54 -34(3) no
C41A C40A C53 C54A -50(3) no
C53 C40A C41A C41 -30(10) no
C53 C40A C41A C42 -105(3) no
C53 C40A C41A C42A -120(3) no
C53 C40A C41A C54 21.6(13) no
C53 C40A C41A C56 8(4) no
C53 C40A C41A C56A 17(3) no
C41A C40A C54 C40 0.5(19) no
C41A C40A C54 C41A 0.0(13) no
C41A C40A C54 C53 152.6(17) no
C41A C40A C54 C53A 152.2(16) no
C41A C40A C54 C55 11(3) no
C41A C40A C54 C55A 6(3) no
C41A C40A C54 C56A 3.6(17) no
C54 C40A C41A C41 -52(9) no
C54 C40A C41A C42 -126(3) no
C54 C40A C41A C42A -141(3) no
C54 C40A C41A C54 0.0(5) no
C54 C40A C41A C56 -14(3) no
C54 C40A C41A C56A -5(2) no
C41A C40A C54A C53 139(3) no
C41A C40A C54A C53A 141(3) no
C41A C40A C54A C55 5(3) no
C41A C40A C54A C55A 1(3) no
C54A C40A C41A C41 -50(10) no
C54A C40A C41A C42 -125(3) no
C54A C40A C41A C42A -140(3) no
C54A C40A C41A C54 1.5(10) no
C54A C40A C41A C56 -12(3) no
C54A C40A C41A C56A -3(3) no
C53 C40A C54 C40 -152(3) no
C53 C40A C54 C41A -152.6(12) no
C53 C40A C54 C53 0.0(4) no
C53 C40A C54 C53A -0.4(4) no
C53 C40A C54 C55 -141.5(16) no
C53 C40A C54 C55A -146(2) no
C53 C40A C54 C56A -149.0(8) no
C54 C40A C53 C37 168.7(11) no
C54 C40A C53 C37A 165.4(10) no
C54 C40A C53 C52 71(4) no
C54 C40A C53 C52A 78(3) no
C54 C40A C53 C54 0.0(6) no
C54 C40A C53 C54A -15.8(8) no
C53 C40A C54A C53 0.0(7) no
C53 C40A C54A C53A 2.4(8) no
C53 C40A C54A C55 -134(3) no
C53 C40A C54A C55A -138(3) no
C54A C40A C53 C37 -176(3) no
C54A C40A C53 C37A -179(2) no
C54A C40A C53 C52 87(4) no
C54A C40A C53 C52A 94(4) no
C54A C40A C53 C54 15.8(19) no
C54A C40A C53 C54A 0.0(18) no
C40 C41 C42 C23 -7(2) no
C40 C41 C42 C23A -9.3(17) no
C40 C41 C42 C25A 86(3) no
C40 C41 C42 C42A -27.5(19) no
C40 C41 C42 C43 144.0(13) no
C40 C41 C42 C43A 157.0(17) no
C40 C41 C42A C22 12(3) no
C40 C41 C42A C23A 17(5) no
C40 C41 C42A C41A -14.6(10) no
C40 C41 C42A C42 156(3) no
C40 C41 C42A C43A 158.2(16) no
C40 C41 C56 C55 4.2(15) no
C40 C41 C56 C55A 5.9(13) no
C40 C41 C56 C56A 29.0(18) no
C40 C41 C56 C57 -142.2(12) no
C40 C41 C56 C57A -153.8(14) no
C40 C41 C56 C58A -112.4(16) no
C40 C41 C56A C40 0.0(6) no
C40 C41 C56A C41A 11.9(12) no
C40 C41 C56A C54 -4.7(14) no
C40 C41 C56A C55 -20(4) no
C40 C41 C56A C55A -8(3) no
C40 C41 C56A C56 -153(4) no
C40 C41 C56A C57 -147.2(14) no
C40 C41 C56A C57A -154.3(17) no
C40A C41 C42 C23 -9(2) no
C40A C41 C42 C23A -11.4(17) no
C40A C41 C42 C25A 84(3) no
C40A C41 C42 C42A -29.7(19) no
C40A C41 C42 C43 141.8(14) no
C40A C41 C42 C43A 154.8(18) no
C40A C41 C42A C22 10(3) no
C40A C41 C42A C23A 14(5) no
C40A C41 C42A C41A -16.7(13) no
C40A C41 C42A C42 154(3) no
C40A C41 C42A C43A 156.1(16) no
C40A C41 C56 C55 6.5(15) no
C40A C41 C56 C55A 8.3(13) no
C40A C41 C56 C56A 31.3(18) no
C40A C41 C56 C57 -139.8(13) no
C40A C41 C56 C57A -151.5(15) no
C40A C41 C56 C58A -110.1(16) no
C40A C41 C56A C40 2.3(8) no
C40A C41 C56A C41A 14.2(14) no
C40A C41 C56A C54 -2.5(14) no
C40A C41 C56A C55 -17(4) no
C40A C41 C56A C55A -6(3) no
C40A C41 C56A C56 -150(4) no
C40A C41 C56A C57 -144.9(15) no
C40A C41 C56A C57A -152.0(17) no
C41A C41 C42 C23 10(5) no
C41A C41 C42 C23A 8(4) no
C41A C41 C42 C25A 103(5) no
C41A C41 C42 C42A -10(4) no
C41A C41 C42 C43 161(4) no
C41A C41 C42 C43A 174(4) no
C42 C41 C41A C40 -103(10) no
C42 C41 C41A C40A -98(9) no
C42 C41 C41A C42 0.0(7) no
C42 C41 C41A C42A 4.3(17) no
C42 C41 C41A C54 -137.6(18) no
C42 C41 C41A C56 -149(5) no
C42 C41 C41A C56A -155(4) no
C41A C41 C42A C22 27(4) no
C41A C41 C42A C23A 31(6) no
C41A C41 C42A C41A -0(3) no
C41A C41 C42A C42 171(5) no
C41A C41 C42A C43A 173(4) no
C42A C41 C41A C40 -107(10) no
C42A C41 C41A C40A -103(9) no
C42A C41 C41A C42 -4(2) no
C42A C41 C41A C42A 0.0(14) no
C42A C41 C41A C54 -142(3) no
C42A C41 C41A C56 -154(4) no
C42A C41 C41A C56A -160(3) no
C41A C41 C56 C55 -7(4) no
C41A C41 C56 C55A -6(4) no
C41A C41 C56 C56A 17(4) no
C41A C41 C56 C57 -154(4) no
C41A C41 C56 C57A -165(4) no
C41A C41 C56 C58A -124(4) no
C56 C41 C41A C40 47(12) no
C56 C41 C41A C40A 51(11) no
C56 C41 C41A C42 149(5) no
C56 C41 C41A C42A 154(3) no
C56 C41 C41A C54 12(5) no
C56 C41 C41A C56 0.0(6) no
C56 C41 C41A C56A -5.8(14) no
C41A C41 C56A C40 -12(4) no
C41A C41 C56A C41A 0(3) no
C41A C41 C56A C54 -17(4) no
C41A C41 C56A C55 -32(6) no
C41A C41 C56A C55A -20(5) no
C41A C41 C56A C56 -165(5) no
C41A C41 C56A C57 -159(4) no
C41A C41 C56A C57A -166(4) no
C56A C41 C41A C40 52(11) no
C56A C41 C41A C40A 57(10) no
C56A C41 C41A C42 155(4) no
C56A C41 C41A C42A 160(3) no
C56A C41 C41A C54 18(4) no
C56A C41 C41A C56 5.8(18) no
C56A C41 C41A C56A 0.0(13) no
C42 C41 C42A C22 -144(5) no
C42 C41 C42A C23A -140(7) no
C42 C41 C42A C41A -171(4) no
C42 C41 C42A C42 0.0(14) no
C42 C41 C42A C43A 2(2) no
C42A C41 C42 C23 21(4) no
C42A C41 C42 C23A 18(4) no
C42A C41 C42 C25A 114(5) no
C42A C41 C42 C42A 0(4) no
C42A C41 C42 C43 172(4) no
C42A C41 C42 C43A -176(5) no
C42 C41 C56 C55 142.4(12) no
C42 C41 C56 C55A 144.2(12) no
C42 C41 C56 C56A 167.3(19) no
C42 C41 C56 C57 -3.9(19) no
C42 C41 C56 C57A -16(2) no
C42 C41 C56 C58A 26(3) no
C56 C41 C42 C23 -140.5(13) no
C56 C41 C42 C23A -142.8(11) no
C56 C41 C42 C25A -47(3) no
C56 C41 C42 C42A -161.0(17) no
C56 C41 C42 C43 10.5(19) no
C56 C41 C42 C43A 23(3) no
C42 C41 C56A C40 136(3) no
C42 C41 C56A C41A 148(4) no
C42 C41 C56A C54 131.7(19) no
C42 C41 C56A C55 117(4) no
C42 C41 C56A C55A 128(3) no
C42 C41 C56A C56 -16(5) no
C42 C41 C56A C57 -11(3) no
C42 C41 C56A C57A -18(4) no
C56A C41 C42 C23 -135(3) no
C56A C41 C42 C23A -137(3) no
C56A C41 C42 C25A -41(4) no
C56A C41 C42 C42A -155(3) no
C56A C41 C42 C43 16(3) no
C56A C41 C42 C43A 29(4) no
C42A C41 C56 C55 131(3) no
C42A C41 C56 C55A 132(3) no
C42A C41 C56 C56A 155(3) no
C42A C41 C56 C57 -16(4) no
C42A C41 C56 C57A -27(4) no
C42A C41 C56 C58A 14(4) no
C56 C41 C42A C22 -118(3) no
C56 C41 C42A C23A -113(5) no
C56 C41 C42A C41A -144(4) no
C56 C41 C42A C42 26(5) no
C56 C41 C42A C43A 28(4) no
C42A C41 C56A C40 112(6) no
C42A C41 C56A C41A 124(6) no
C42A C41 C56A C54 107(5) no
C42A C41 C56A C55 92(7) no
C42A C41 C56A C55A 103(6) no
C42A C41 C56A C56 -41(8) no
C42A C41 C56A C57 -36(6) no
C42A C41 C56A C57A -43(6) no
C56A C41 C42A C22 -98(6) no
C56A C41 C42A C23A -94(7) no
C56A C41 C42A C41A -125(6) no
C56A C41 C42A C42 46(7) no
C56A C41 C42A C43A 48(6) no
C40 C41A C42 C23 -29(5) no
C40 C41A C42 C23A -30(4) no
C40 C41A C42 C25A 34(6) no
C40 C41A C42 C42A -50(4) no
C40 C41A C42 C43 119(4) no
C40 C41A C42 C43A 135(4) no
C40 C41A C42A C22 -7(4) no
C40 C41A C42A C23 3(7) no
C40 C41A C42A C23A -9(6) no
C40 C41A C42A C41 150(6) no
C40 C41A C42A C42 139(5) no
C40 C41A C42A C43A 142(4) no
C40 C41A C54 C40 0.0(14) no
C40 C41A C54 C40A 0.5(19) no
C40 C41A C54 C53 -37(4) no
C40 C41A C54 C53A -40(4) no
C40 C41A C54 C55 -170(3) no
C40 C41A C54 C55A -175(3) no
C40 C41A C54 C56A -175(4) no
C40 C41A C56 C55 14(3) no
C40 C41A C56 C55A 15(3) no
C40 C41A C56 C56A 44(3) no
C40 C41A C56 C57 -126(3) no
C40 C41A C56 C57A -141(3) no
C40 C41A C56 C58A -80(4) no
C40 C41A C56A C40 0.0(10) no
C40 C41A C56A C41 -158(6) no
C40 C41A C56A C54 4(3) no
C40 C41A C56A C55 -2(5) no
C40 C41A C56A C55A 4(4) no
C40 C41A C56A C56 -139(5) no
C40 C41A C56A C57 -133(3) no
C40 C41A C56A C57A -142(3) no
C40A C41A C42 C23 -25(4) no
C40A C41A C42 C23A -26(3) no
C40A C41A C42 C25A 37(5) no
C40A C41A C42 C42A -47(3) no
C40A C41A C42 C43 122(3) no
C40A C41A C42 C43A 138(3) no
C40A C41A C42A C22 -4(4) no
C40A C41A C42A C23 6(7) no
C40A C41A C42A C23A -7(5) no
C40A C41A C42A C41 152(5) no
C40A C41A C42A C42 142(4) no
C40A C41A C42A C43A 144(3) no
C40A C41A C54 C40 -1(2) no
C40A C41A C54 C40A 0.0(15) no
C40A C41A C54 C53 -38(3) no
C40A C41A C54 C53A -40(3) no
C40A C41A C54 C55 -170.8(19) no
C40A C41A C54 C55A -176(2) no
C40A C41A C54 C56A -175(3) no
C40A C41A C56 C55 14(3) no
C40A C41A C56 C55A 16(2) no
C40A C41A C56 C56A 44(3) no
C40A C41A C56 C57 -125(2) no
C40A C41A C56 C57A -141(3) no
C40A C41A C56 C58A -80(3) no
C40A C41A C56A C40 -0.1(14) no
C40A C41A C56A C41 -158(5) no
C40A C41A C56A C54 4(2) no
C40A C41A C56A C55 -2(4) no
C40A C41A C56A C55A 4(3) no
C40A C41A C56A C56 -140(5) no
C40A C41A C56A C57 -133(3) no
C40A C41A C56A C57A -142(3) no
C41 C41A C42 C23 -171(4) no
C41 C41A C42 C23A -173(4) no
C41 C41A C42 C25A -109(5) no
C41 C41A C42 C42A 167(5) no
C41 C41A C42 C43 -24(5) no
C41 C41A C42 C43A -8(5) no
C41 C41A C42A C22 -157(4) no
C41 C41A C42A C23 -147(6) no
C41 C41A C42A C23A -159(4) no
C41 C41A C42A C41 -0.0(16) no
C41 C41A C42A C42 -10(5) no
C41 C41A C42A C43A -8(4) no
C41 C41A C54 C40 158(6) no
C41 C41A C54 C40A 159(5) no
C41 C41A C54 C53 121(4) no
C41 C41A C54 C53A 119(4) no
C41 C41A C54 C55 -12(4) no
C41 C41A C54 C55A -17(4) no
C41 C41A C54 C56A -16(4) no
C41 C41A C56 C55 173(4) no
C41 C41A C56 C55A 174(5) no
C41 C41A C56 C56A -157(6) no
C41 C41A C56 C57 33(5) no
C41 C41A C56 C57A 18(5) no
C41 C41A C56 C58A 79(5) no
C41 C41A C56A C40 158(6) no
C41 C41A C56A C41 0.0(18) no
C41 C41A C56A C54 162(4) no
C41 C41A C56A C55 156(5) no
C41 C41A C56A C55A 163(4) no
C41 C41A C56A C56 19(6) no
C41 C41A C56A C57 25(5) no
C41 C41A C56A C57A 16(5) no
C42 C41A C54 C40 107(5) no
C42 C41A C54 C40A 108(4) no
C42 C41A C54 C53 70(4) no
C42 C41A C54 C53A 67(4) no
C42 C41A C54 C55 -63(3) no
C42 C41A C54 C55A -68(3) no
C42 C41A C54 C56A -68(3) no
C54 C41A C42 C23 -95(3) no
C54 C41A C42 C23A -96(3) no
C54 C41A C42 C25A -32(5) no
C54 C41A C42 C42A -116(4) no
C54 C41A C42 C43 53(4) no
C54 C41A C42 C43A 69(5) no
C42 C41A C56 C55 151.3(13) no
C42 C41A C56 C55A 152.8(13) no
C42 C41A C56 C56A -179(3) no
C42 C41A C56 C57 12(3) no
C42 C41A C56 C57A -4(3) no
C42 C41A C56 C58A 57(3) no
C56 C41A C42 C23 -150.4(11) no
C56 C41A C42 C23A -151.8(11) no
C56 C41A C42 C25A -88(3) no
C56 C41A C42 C42A -172(3) no
C56 C41A C42 C43 -3(3) no
C56 C41A C42 C43A 13(3) no
C42 C41A C56A C40 141(4) no
C42 C41A C56A C41 -18(2) no
C42 C41A C56A C54 144.6(17) no
C42 C41A C56A C55 139(3) no
C42 C41A C56A C55A 145.0(18) no
C42 C41A C56A C56 1(6) no
C42 C41A C56A C57 8(3) no
C42 C41A C56A C57A -1(3) no
C56A C41A C42 C23 -150.7(17) no
C56A C41A C42 C23A -152.0(18) no
C56A C41A C42 C25A -88(3) no
C56A C41A C42 C42A -172(3) no
C56A C41A C42 C43 -3(3) no
C56A C41A C42 C43A 13(4) no
C42A C41A C54 C40 78(5) no
C42A C41A C54 C40A 78(5) no
C42A C41A C54 C53 41(5) no
C42A C41A C54 C53A 38(5) no
C42A C41A C54 C55 -92(5) no
C42A C41A C54 C55A -97(5) no
C42A C41A C54 C56A -97(5) no
C54 C41A C42A C22 -59(5) no
C54 C41A C42A C23 -49(8) no
C54 C41A C42A C23A -61(6) no
C54 C41A C42A C41 98(5) no
C54 C41A C42A C42 87(6) no
C54 C41A C42A C43A 90(5) no
C42A C41A C56 C55 149(2) no
C42A C41A C56 C55A 150(3) no
C42A C41A C56 C56A 179(4) no
C42A C41A C56 C57 9(3) no
C42A C41A C56 C57A -6(4) no
C42A C41A C56 C58A 55(4) no
C56 C41A C42A C22 -138.3(16) no
C56 C41A C42A C23 -128(5) no
C56 C41A C42A C23A -141(3) no
C56 C41A C42A C41 18.5(18) no
C56 C41A C42A C42 8(5) no
C56 C41A C42A C43A 10(4) no
C42A C41A C56A C40 138(5) no
C42A C41A C56A C41 -20(2) no
C42A C41A C56A C54 142(3) no
C42A C41A C56A C55 136(3) no
C42A C41A C56A C55A 142(3) no
C42A C41A C56A C56 -1(6) no
C42A C41A C56A C57 5(4) no
C42A C41A C56A C57A -4(4) no
C56A C41A C42A C22 -138(3) no
C56A C41A C42A C23 -128(5) no
C56A C41A C42A C23A -140(3) no
C56A C41A C42A C41 19(2) no
C56A C41A C42A C42 8(6) no
C56A C41A C42A C43A 10(4) no
C54 C41A C56 C55 3.8(9) no
C54 C41A C56 C55A 5.3(7) no
C54 C41A C56 C56A 33.7(19) no
C54 C41A C56 C57 -135.8(15) no
C54 C41A C56 C57A -151.2(19) no
C54 C41A C56 C58A -90(2) no
C56 C41A C54 C40 167(3) no
C56 C41A C54 C40A 167.2(17) no
C56 C41A C54 C53 129.3(13) no
C56 C41A C54 C53A 127.1(12) no
C56 C41A C54 C55 -3.6(8) no
C56 C41A C54 C55A -8.4(10) no
C56 C41A C54 C56A -7.8(5) no
C54 C41A C56A C40 -4(3) no
C54 C41A C56A C41 -162(4) no
C54 C41A C56A C54 0.0(4) no
C54 C41A C56A C55 -6(2) no
C54 C41A C56A C55A 0.4(12) no
C54 C41A C56A C56 -143(6) no
C54 C41A C56A C57 -137(3) no
C54 C41A C56A C57A -146(3) no
C56A C41A C54 C40 175(4) no
C56A C41A C54 C40A 175(3) no
C56A C41A C54 C53 137.1(17) no
C56A C41A C54 C53A 135.0(17) no
C56A C41A C54 C55 4.2(15) no
C56A C41A C54 C55A -0.5(16) no
C56A C41A C54 C56A 0.0(13) no
C23 C42 C42A C22 -25(3) no
C23 C42 C42A C23 0.0(6) no
C23 C42 C42A C23A -4.8(13) no
C23 C42 C42A C41 -161(3) no
C23 C42 C42A C41A -157(5) no
C23 C42 C43 C25 12.6(13) no
C23 C42 C43 C25A 5.4(11) no
C23 C42 C43 C44 134.7(11) no
C23 C42 C43 C44A 148.1(11) no
C23 C42 C43 C45A 118.1(14) no
C23 C42 C43A C23 0.0(6) no
C23 C42 C43A C25 29(4) no
C23 C42 C43A C25A 19(3) no
C23 C42 C43A C43 88(10) no
C23 C42 C43A C44A 140(2) no
C23A C42 C42A C22 -19.9(19) no
C23A C42 C42A C23 4.8(17) no
C23A C42 C42A C23A 0.0(12) no
C23A C42 C42A C41 -156(4) no
C23A C42 C42A C41A -152(6) no
C23A C42 C43 C25 5.9(18) no
C23A C42 C43 C25A -1.3(16) no
C23A C42 C43 C44 128.0(15) no
C23A C42 C43 C44A 141.4(14) no
C23A C42 C43 C45A 111.4(17) no
C23A C42 C43A C23 -2.5(15) no
C23A C42 C43A C25 26(5) no
C23A C42 C43A C25A 17(4) no
C23A C42 C43A C43 86(10) no
C23A C42 C43A C44A 138(3) no
C25A C42 C42A C22 -12(6) no
C25A C42 C42A C23 12(4) no
C25A C42 C42A C23A 7(5) no
C25A C42 C42A C41 -148.6(17) no
C25A C42 C42A C41A -144(2) no
C25A C42 C43 C25 7.1(10) no
C25A C42 C43 C25A 0.0(10) no
C25A C42 C43 C44 129.3(17) no
C25A C42 C43 C44A 142.6(15) no
C25A C42 C43 C45A 112.7(19) no
C25A C42 C43A C23 -19(3) no
C25A C42 C43A C25 9.4(11) no
C25A C42 C43A C25A 0.0(10) no
C25A C42 C43A C43 69(10) no
C25A C42 C43A C44A 121(4) no
C41 C42 C42A C22 136(5) no
C41 C42 C42A C23 161(3) no
C41 C42 C42A C23A 156(4) no
C41 C42 C42A C41 -0.0(7) no
C41 C42 C42A C41A 4.2(16) no
C41 C42 C43 C25 -141.6(12) no
C41 C42 C43 C25A -148.7(13) no
C41 C42 C43 C44 -19(2) no
C41 C42 C43 C44A -6.0(17) no
C41 C42 C43 C45A -36(3) no
C41 C42 C43A C23 -165(4) no
C41 C42 C43A C25 -136.9(18) no
C41 C42 C43A C25A -146.4(16) no
C41 C42 C43A C43 -77(11) no
C41 C42 C43A C44A -25(5) no
C41A C42 C42A C22 132(6) no
C41A C42 C42A C23 157(5) no
C41A C42 C42A C23A 152(6) no
C41A C42 C42A C41 -4(2) no
C41A C42 C42A C41A 0.0(14) no
C41A C42 C43 C25 -133.9(19) no
C41A C42 C43 C25A -141(2) no
C41A C42 C43 C44 -12(3) no
C41A C42 C43 C44A 2(3) no
C41A C42 C43 C45A -28(3) no
C41A C42 C43A C23 -163(5) no
C41A C42 C43A C25 -134(3) no
C41A C42 C43A C25A -144(3) no
C41A C42 C43A C43 -75(12) no
C41A C42 C43A C44A -23(7) no
C22 C42A C43A C23 -21.4(15) no
C22 C42A C43A C25 3(4) no
C22 C42A C43A C25A -5(4) no
C22 C42A C43A C43 60(10) no
C22 C42A C43A C44A 117(3) no
C23 C42A C43A C23 0.0(6) no
C23 C42A C43A C25 25(3) no
C23 C42A C43A C25A 16(2) no
C23 C42A C43A C43 81(9) no
C23 C42A C43A C44A 138(3) no
C23A C42A C43A C23 -3.5(14) no
C23A C42A C43A C25 21(3) no
C23A C42A C43A C25A 13(3) no
C23A C42A C43A C43 78(9) no
C23A C42A C43A C44A 135(3) no
C41 C42A C43A C23 -161(3) no
C41 C42A C43A C25 -136.3(19) no
C41 C42A C43A C25A -144.9(19) no
C41 C42A C43A C43 -80(9) no
C41 C42A C43A C44A -23(4) no
C41A C42A C43A C23 -158(4) no
C41A C42A C43A C25 -133(3) no
C41A C42A C43A C25A -142(3) no
C41A C42A C43A C43 -77(10) no
C41A C42A C43A C44A -19(5) no
C25 C43 C43A C23 -8(4) no
C25 C43 C43A C25 0.0(4) no
C25 C43 C43A C25A 2.3(10) no
C25 C43 C43A C42 -74(10) no
C25 C43 C43A C42A -69(9) no
C25 C43 C43A C44A -143(2) no
C25 C43 C44 C27A -11.8(9) no
C25 C43 C44 C44A 155.5(13) no
C25 C43 C44 C45 -14.0(13) no
C25 C43 C44 C45A -25.3(13) no
C25 C43 C44 C57 139.3(9) no
C25 C43 C44 C57A 140.6(9) no
C25 C43 C44A C43A 132(3) no
C25 C43 C44A C44 -30(3) no
C25 C43 C44A C45 -24(2) no
C25 C43 C44A C45A -31(3) no
C25 C43 C44A C57 107(7) no
C25 C43 C44A C57A 124(3) no
C25 C43 C45A C27 2.0(12) no
C25 C43 C45A C27A -4.7(11) no
C25 C43 C45A C44 156.1(18) no
C25 C43 C45A C44A 156.6(11) no
C25 C43 C45A C45 14(6) no
C25 C43 C45A C46 105(3) no
C25 C43 C45A C46A 128(2) no
C25A C43 C43A C23 -11(3) no
C25A C43 C43A C25 -2.3(13) no
C25A C43 C43A C25A 0.0(9) no
C25A C43 C43A C42 -76(10) no
C25A C43 C43A C42A -71(9) no
C25A C43 C43A C44A -144.9(17) no
C25A C43 C44 C27A -24.8(19) no
C25A C43 C44 C44A 143(2) no
C25A C43 C44 C45 -27(3) no
C25A C43 C44 C45A -38(2) no
C25A C43 C44 C57 126.3(19) no
C25A C43 C44 C57A 127.7(19) no
C25A C43 C44A C43A 109(4) no
C25A C43 C44A C44 -53(5) no
C25A C43 C44A C45 -47(4) no
C25A C43 C44A C45A -54(4) no
C25A C43 C44A C57 83(9) no
C25A C43 C44A C57A 100(5) no
C25A C43 C45A C27 -6.1(19) no
C25A C43 C45A C27A -12.8(18) no
C25A C43 C45A C44 148(2) no
C25A C43 C45A C44A 148.5(16) no
C25A C43 C45A C45 6(6) no
C25A C43 C45A C46 97(3) no
C25A C43 C45A C46A 119(3) no
C42 C43 C44 C27A -131.0(13) no
C42 C43 C44 C44A 36.4(14) no
C42 C43 C44 C45 -133.2(14) no
C42 C43 C44 C45A -144.4(14) no
C42 C43 C44 C57 20.1(16) no
C42 C43 C44 C57A 21.5(14) no
C42 C43 C44A C43A 12.9(9) no
C42 C43 C44A C44 -149(2) no
C42 C43 C44A C45 -142.9(12) no
C42 C43 C44A C45A -149.5(12) no
C42 C43 C44A C57 -12(7) no
C42 C43 C44A C57A 5(3) no
C42 C43 C45A C27 -108(2) no
C42 C43 C45A C27A -114(2) no
C42 C43 C45A C44 46(3) no
C42 C43 C45A C44A 46.9(19) no
C42 C43 C45A C45 -96(6) no
C42 C43 C45A C46 -5(4) no
C42 C43 C45A C46A 18(4) no
C43A C43 C44 C27A -145(4) no
C43A C43 C44 C44A 22(4) no
C43A C43 C44 C45 -147(4) no
C43A C43 C44 C45A -158(4) no
C43A C43 C44 C57 6(4) no
C43A C43 C44 C57A 8(4) no
C44 C43 C43A C23 125(3) no
C44 C43 C43A C25 134(4) no
C44 C43 C43A C25A 136(3) no
C44 C43 C43A C42 60(12) no
C44 C43 C43A C42A 65(10) no
C44 C43 C43A C44A -8.8(14) no
C43A C43 C44A C43A 0(3) no
C43A C43 C44A C44 -162(4) no
C43A C43 C44A C45 -156(3) no
C43A C43 C44A C45A -162(3) no
C43A C43 C44A C57 -25(8) no
C43A C43 C44A C57A -8(4) no
C44A C43 C43A C23 134(3) no
C44A C43 C43A C25 143(3) no
C44A C43 C43A C25A 144.9(18) no
C44A C43 C43A C42 68(11) no
C44A C43 C43A C42A 74(9) no
C44A C43 C43A C44A 0.0(11) no
C43A C43 C45A C27 -122(6) no
C43A C43 C45A C27A -129(6) no
C43A C43 C45A C44 32(6) no
C43A C43 C45A C44A 32(6) no
C43A C43 C45A C45 -110(8) no
C43A C43 C45A C46 -19(7) no
C43A C43 C45A C46A 3(6) no
C45A C43 C43A C23 112(5) no
C45A C43 C43A C25 121(5) no
C45A C43 C43A C25A 123(5) no
C45A C43 C43A C42 46(14) no
C45A C43 C43A C42A 51(12) no
C45A C43 C43A C44A -22(4) no
C44 C43 C44A C43A 162(3) no
C44 C43 C44A C44 0.0(8) no
C44 C43 C44A C45 6.2(15) no
C44 C43 C44A C45A -0.4(14) no
C44 C43 C44A C57 137(8) no
C44 C43 C44A C57A 154(5) no
C44A C43 C44 C27A -167(3) no
C44A C43 C44 C44A 0(3) no
C44A C43 C44 C45 -170(3) no
C44A C43 C44 C45A 179(3) no
C44A C43 C44 C57 -16(3) no
C44A C43 C44 C57A -15(3) no
C44A C43 C45A C27 -155(2) no
C44A C43 C45A C27A -161(2) no
C44A C43 C45A C44 -0.5(16) no
C44A C43 C45A C44A 0.0(13) no
C44A C43 C45A C45 -143(6) no
C44A C43 C45A C46 -52(3) no
C44A C43 C45A C46A -29(2) no
C45A C43 C44A C43A 162.5(16) no
C45A C43 C44A C44 0.4(14) no
C45A C43 C44A C45 6.6(9) no
C45A C43 C44A C45A 0.0(9) no
C45A C43 C44A C57 137(7) no
C45A C43 C44A C57A 154(4) no
C23 C43A C44A C43 -100(6) no
C23 C43A C44A C44 -77(6) no
C23 C43A C44A C45 -71(5) no
C23 C43A C44A C45A -79(5) no
C23 C43A C44A C57 66(6) no
C23 C43A C44A C57A 74(5) no
C25 C43A C44A C43 -29.1(19) no
C25 C43A C44A C44 -6(4) no
C25 C43A C44A C45 -0(2) no
C25 C43A C44A C45A -9(2) no
C25 C43A C44A C57 137(3) no
C25 C43A C44A C57A 144.7(15) no
C25A C43A C44A C43 -35(3) no
C25A C43A C44A C44 -12(4) no
C25A C43A C44A C45 -6(3) no
C25A C43A C44A C45A -14(3) no
C25A C43A C44A C57 131(3) no
C25A C43A C44A C57A 139(2) no
C42 C43A C44A C43 -153(6) no
C42 C43A C44A C44 -130(5) no
C42 C43A C44A C45 -124(4) no
C42 C43A C44A C45A -132(4) no
C42 C43A C44A C57 13(6) no
C42 C43A C44A C57A 21(5) no
C42A C43A C44A C43 -154(5) no
C42A C43A C44A C44 -131(4) no
C42A C43A C44A C45 -125(3) no
C42A C43A C44A C45A -133(3) no
C42A C43A C44A C57 12(5) no
C42A C43A C44A C57A 20(4) no
C43 C43A C44A C43 0.0(14) no
C43 C43A C44A C44 23(4) no
C43 C43A C44A C45 29(4) no
C43 C43A C44A C45A 20(4) no
C43 C43A C44A C57 166(4) no
C43 C43A C44A C57A 174(3) no
C27A C44 C44A C43 17(4) no
C27A C44 C44A C43A 7(5) no
C27A C44 C44A C57 -147.1(19) no
C27A C44 C44A C57A -144.2(19) no
C27A C44 C45 C27 11.4(13) no
C27A C44 C45 C27A 0.0(12) no
C27A C44 C45 C28A 35.4(15) no
C27A C44 C45 C46 148.6(16) no
C27A C44 C45 C46A 156.3(15) no
C27A C44 C45 C47A 132.3(15) no
C27A C44 C45A C27 21(3) no
C27A C44 C45A C27A 0.0(15) no
C27A C44 C45A C43 -27(5) no
C27A C44 C45A C45 108(8) no
C27A C44 C45A C46 126(4) no
C27A C44 C45A C46A 134(4) no
C27A C44 C46A C45 -14.1(9) no
C27A C44 C46A C45A -21.8(9) no
C27A C44 C46A C46 15(5) no
C27A C44 C46A C47 39(3) no
C27A C44 C46A C47A 36(3) no
C27A C44 C46A C57 158.0(9) no
C27A C44 C46A C58 144.3(14) no
C27A C44 C46A C58A 149.8(11) no
C27A C44 C57 C44A 130(3) no
C27A C44 C57 C46A -43(3) no
C27A C44 C57 C56 105(3) no
C27A C44 C57 C56A 102(3) no
C27A C44 C57 C57A 122(3) no
C27A C44 C57 C58 -32(3) no
C27A C44 C57 C58A -30(3) no
C27A C44 C57A C55 10(6) no
C27A C44 C57A C56 54(7) no
C27A C44 C57A C56A 58(6) no
C27A C44 C57A C57 -86(4) no
C27A C44 C57A C58 -66(4) no
C27A C44 C57A C58A -68(4) no
C43 C44 C44A C43 0.0(6) no
C43 C44 C44A C43A -9.4(13) no
C43 C44 C44A C57 -164(3) no
C43 C44 C44A C57A -161(3) no
C43 C44 C45 C27 15.0(16) no
C43 C44 C45 C27A 3.6(12) no
C43 C44 C45 C28A 39.0(18) no
C43 C44 C45 C46 152.2(8) no
C43 C44 C45 C46A 159.9(9) no
C43 C44 C45 C47A 135.9(9) no
C43 C44 C45A C27 48(6) no
C43 C44 C45A C27A 27(4) no
C43 C44 C45A C43 0.0(4) no
C43 C44 C45A C45 135(7) no
C43 C44 C45A C46 153.2(10) no
C43 C44 C45A C46A 160.9(8) no
C43 C44 C57 C44A 12.7(6) no
C43 C44 C57 C46A -160.9(8) no
C43 C44 C57 C56 -12.9(13) no
C43 C44 C57 C56A -15.2(12) no
C43 C44 C57 C57A 4.8(15) no
C43 C44 C57 C58 -149.3(8) no
C43 C44 C57 C58A -147.7(9) no
C43 C44 C57A C55 -81(3) no
C43 C44 C57A C56 -36(5) no
C43 C44 C57A C56A -32(3) no
C43 C44 C57A C57 -176(3) no
C43 C44 C57A C58 -155.8(7) no
C43 C44 C57A C58A -157.7(9) no
C44A C44 C45A C27 49(11) no
C44A C44 C45A C27A 29(10) no
C44A C44 C45A C43 2(7) no
C44A C44 C45A C45 137(9) no
C44A C44 C45A C46 155(7) no
C44A C44 C45A C46A 163(7) no
C45A C44 C44A C43 -2(8) no
C45A C44 C44A C43A -12(9) no
C45A C44 C44A C57 -166(7) no
C45A C44 C44A C57A -163(7) no
C44A C44 C46A C45 -164(3) no
C44A C44 C46A C45A -171(3) no
C44A C44 C46A C46 -134(6) no
C44A C44 C46A C47 -111(4) no
C44A C44 C46A C47A -113(4) no
C44A C44 C46A C57 9(3) no
C44A C44 C46A C58 -5(4) no
C44A C44 C46A C58A 0(3) no
C46A C44 C44A C43 155.0(18) no
C46A C44 C44A C43A 146(3) no
C46A C44 C44A C57 -9(3) no
C46A C44 C44A C57A -6(4) no
C44A C44 C57 C44A -0.0(16) no
C44A C44 C57 C46A -173.7(18) no
C44A C44 C57 C56 -26(2) no
C44A C44 C57 C56A -27.9(19) no
C44A C44 C57 C57A -8(2) no
C44A C44 C57 C58 -162.0(18) no
C44A C44 C57 C58A -160.4(19) no
C57 C44 C44A C43 164(2) no
C57 C44 C44A C43A 154(4) no
C57 C44 C44A C57 0.0(4) no
C57 C44 C44A C57A 2.9(8) no
C44A C44 C57A C55 -94(4) no
C44A C44 C57A C56 -50(5) no
C44A C44 C57A C56A -46(4) no
C44A C44 C57A C57 171(4) no
C44A C44 C57A C58 -170(3) no
C44A C44 C57A C58A -172(3) no
C57A C44 C44A C43 161(3) no
C57A C44 C44A C43A 151(4) no
C57A C44 C44A C57 -2.9(10) no
C57A C44 C44A C57A 0.0(8) no
C45 C44 C46A C45 0.0(6) no
C45 C44 C46A C45A -7.6(7) no
C45 C44 C46A C46 30(5) no
C45 C44 C46A C47 53(3) no
C45 C44 C46A C47A 50(3) no
C45 C44 C46A C57 172.1(11) no
C45 C44 C46A C58 158.4(18) no
C45 C44 C46A C58A 163.9(14) no
C46A C44 C45 C27 -144.9(15) no
C46A C44 C45 C27A -156.3(13) no
C46A C44 C45 C28A -120.9(17) no
C46A C44 C45 C46 -7.7(10) no
C46A C44 C45 C46A 0.0(10) no
C46A C44 C45 C47A -24.1(10) no
C45 C44 C57 C44A 166.7(12) no
C45 C44 C57 C46A -6.9(7) no
C45 C44 C57 C56 141.0(11) no
C45 C44 C57 C56A 138.8(10) no
C45 C44 C57 C57A 158.7(12) no
C45 C44 C57 C58 4.7(10) no
C45 C44 C57 C58A 6.3(12) no
C57 C44 C45 C27 -136.4(10) no
C57 C44 C45 C27A -147.8(8) no
C57 C44 C45 C28A -112.4(13) no
C57 C44 C45 C46 0.8(10) no
C57 C44 C45 C46A 8.5(8) no
C57 C44 C45 C47A -15.5(11) no
C45 C44 C57A C55 69(4) no
C45 C44 C57A C56 113(5) no
C45 C44 C57A C56A 117(3) no
C45 C44 C57A C57 -26(3) no
C45 C44 C57A C58 -6.7(14) no
C45 C44 C57A C58A -8.6(16) no
C57A C44 C45 C27 -127.9(14) no
C57A C44 C45 C27A -139.3(12) no
C57A C44 C45 C28A -103.9(17) no
C57A C44 C45 C46 9.3(15) no
C57A C44 C45 C46A 17.0(13) no
C57A C44 C45 C47A -7.0(16) no
C45A C44 C46A C45 7.6(17) no
C45A C44 C46A C45A 0.0(16) no
C45A C44 C46A C46 37(5) no
C45A C44 C46A C47 60(3) no
C45A C44 C46A C47A 58(4) no
C45A C44 C46A C57 179.8(19) no
C45A C44 C46A C58 166(3) no
C45A C44 C46A C58A 172(2) no
C46A C44 C45A C27 -113(6) no
C46A C44 C45A C27A -134(4) no
C46A C44 C45A C43 -160.9(11) no
C46A C44 C45A C45 -26(7) no
C46A C44 C45A C46 -7.7(9) no
C46A C44 C45A C46A 0.0(8) no
C45A C44 C57 C44A 173(3) no
C45A C44 C57 C46A -0(2) no
C45A C44 C57 C56 148(3) no
C45A C44 C57 C56A 145(3) no
C45A C44 C57 C57A 165(3) no
C45A C44 C57 C58 11(3) no
C45A C44 C57 C58A 13(3) no
C57 C44 C45A C27 -113(5) no
C57 C44 C45A C27A -134(3) no
C57 C44 C45A C43 -161(3) no
C57 C44 C45A C45 -25(8) no
C57 C44 C45A C46 -7(3) no
C57 C44 C45A C46A 0(3) no
C45A C44 C57A C55 74(5) no
C45A C44 C57A C56 119(5) no
C45A C44 C57A C56A 122(4) no
C45A C44 C57A C57 -21(5) no
C45A C44 C57A C58 -1(4) no
C45A C44 C57A C58A -3(4) no
C57A C44 C45A C27 -105(6) no
C57A C44 C45A C27A -126(4) no
C57A C44 C45A C43 -153(4) no
C57A C44 C45A C45 -17(10) no
C57A C44 C45A C46 1(4) no
C57A C44 C45A C46A 8(4) no
C46A C44 C57 C44A 173.7(11) no
C46A C44 C57 C46A 0.0(8) no
C46A C44 C57 C56 148.0(12) no
C46A C44 C57 C56A 145.7(11) no
C46A C44 C57 C57A 165.7(14) no
C46A C44 C57 C58 11.7(9) no
C46A C44 C57 C58A 13.3(10) no
C57 C44 C46A C45 -172.1(10) no
C57 C44 C46A C45A -179.8(10) no
C57 C44 C46A C46 -143(5) no
C57 C44 C46A C47 -119(3) no
C57 C44 C46A C47A -122(3) no
C57 C44 C46A C57 0.0(4) no
C57 C44 C46A C58 -13.7(10) no
C57 C44 C46A C58A -8.2(6) no
C46A C44 C57A C55 82(3) no
C46A C44 C57A C56 126(5) no
C46A C44 C57A C56A 130(3) no
C46A C44 C57A C57 -13(3) no
C46A C44 C57A C58 6.3(9) no
C46A C44 C57A C58A 4.4(10) no
C57A C44 C46A C45 -168.1(10) no
C57A C44 C46A C45A -175.7(11) no
C57A C44 C46A C46 -138(5) no
C57A C44 C46A C47 -115(3) no
C57A C44 C46A C47A -118(3) no
C57A C44 C46A C57 4.1(7) no
C57A C44 C46A C58 -9.6(13) no
C57A C44 C46A C58A -4.1(10) no
C43 C44A C45 C27 20.5(17) no
C43 C44A C45 C27A 8.5(13) no
C43 C44A C45 C28A 43.2(19) no
C43 C44A C45 C46 155.9(11) no
C43 C44A C45 C46A 165.2(13) no
C43 C44A C45 C47A 138.4(12) no
C43 C44A C45A C27 38(4) no
C43 C44A C45A C27A 23(3) no
C43 C44A C45A C43 0.0(5) no
C43 C44A C45A C45 119(9) no
C43 C44A C45A C46 151.1(13) no
C43 C44A C45A C46A 160.2(13) no
C43 C44A C57 C44 -140(8) no
C43 C44A C57 C46A -135(7) no
C43 C44A C57 C56 18(7) no
C43 C44A C57 C56A 16(7) no
C43 C44A C57 C57A 33(7) no
C43 C44A C57 C58 -119(7) no
C43 C44A C57 C58A -114(7) no
C43 C44A C57A C55 -43(6) no
C43 C44A C57A C56 -12(6) no
C43 C44A C57A C56A -10(5) no
C43 C44A C57A C57 -162(3) no
C43 C44A C57A C58 -144(3) no
C43 C44A C57A C58A -146(3) no
C43A C44A C45 C27 9(3) no
C43A C44A C45 C27A -2.6(19) no
C43A C44A C45 C28A 32(3) no
C43A C44A C45 C46 144.8(17) no
C43A C44A C45 C46A 154.1(18) no
C43A C44A C45 C47A 127.3(17) no
C43A C44A C45A C27 30(4) no
C43A C44A C45A C27A 15(4) no
C43A C44A C45A C43 -8.0(12) no
C43A C44A C45A C45 111(9) no
C43A C44A C45A C46 143.1(18) no
C43A C44A C45A C46A 152.2(17) no
C43A C44A C57 C44 -154(4) no
C43A C44A C57 C46A -148(3) no
C43A C44A C57 C56 5(3) no
C43A C44A C57 C56A 3(3) no
C43A C44A C57 C57A 19(3) no
C43A C44A C57 C58 -132(3) no
C43A C44A C57 C58A -127(4) no
C43A C44A C57A C55 -47(5) no
C43A C44A C57A C56 -15(4) no
C43A C44A C57A C56A -13(4) no
C43A C44A C57A C57 -165(3) no
C43A C44A C57A C58 -147.7(17) no
C43A C44A C57A C58A -149.3(18) no
C44 C44A C57 C44 -0.0(7) no
C44 C44A C57 C46A 5.5(16) no
C44 C44A C57 C56 158.3(16) no
C44 C44A C57 C56A 156.2(16) no
C44 C44A C57 C57A 172.8(18) no
C44 C44A C57 C58 21(2) no
C44 C44A C57 C58A 27(3) no
C44 C44A C57A C55 111(4) no
C44 C44A C57A C56 143(4) no
C44 C44A C57A C56A 145(3) no
C44 C44A C57A C57 -8(3) no
C44 C44A C57A C58 10(3) no
C44 C44A C57A C58A 8(3) no
C45 C44A C57 C44 -7.8(10) no
C45 C44A C57 C46A -2.3(6) no
C45 C44A C57 C56 150.6(8) no
C45 C44A C57 C56A 148.5(7) no
C45 C44A C57 C57A 165.0(11) no
C45 C44A C57 C58 13.6(13) no
C45 C44A C57 C58A 18.9(19) no
C57 C44A C45 C27 -141.5(10) no
C57 C44A C45 C27A -153.5(9) no
C57 C44A C45 C28A -118.7(12) no
C57 C44A C45 C46 -6.1(10) no
C57 C44A C45 C46A 3.3(8) no
C57 C44A C45 C47A -23.6(11) no
C45 C44A C57A C55 102(4) no
C45 C44A C57A C56 134(3) no
C45 C44A C57A C56A 136(2) no
C45 C44A C57A C57 -16(3) no
C45 C44A C57A C58 1.1(13) no
C45 C44A C57A C58A -0.5(16) no
C57A C44A C45 C27 -135.2(14) no
C57A C44A C45 C27A -147.2(13) no
C57A C44A C45 C28A -112.5(15) no
C57A C44A C45 C46 0.2(15) no
C57A C44A C45 C46A 9.5(13) no
C57A C44A C45 C47A -17.3(15) no
C45A C44A C57 C44 -2.6(10) no
C45A C44A C57 C46A 2.8(11) no
C45A C44A C57 C56 155.7(12) no
C45A C44A C57 C56A 153.6(11) no
C45A C44A C57 C57A 170.2(14) no
C45A C44A C57 C58 18.8(17) no
C45A C44A C57 C58A 24(3) no
C57 C44A C45A C27 -125(3) no
C57 C44A C45A C27A -141(2) no
C57 C44A C45A C43 -163.8(18) no
C57 C44A C45A C45 -45(9) no
C57 C44A C45A C46 -12.7(16) no
C57 C44A C45A C46A -3.6(14) no
C45A C44A C57A C55 107(4) no
C45A C44A C57A C56 139(4) no
C45A C44A C57A C56A 141(3) no
C45A C44A C57A C57 -11(3) no
C45A C44A C57A C58 6.3(18) no
C45A C44A C57A C58A 5(2) no
C57A C44A C45A C27 -121(3) no
C57A C44A C45A C27A -136(3) no
C57A C44A C45A C43 -159(3) no
C57A C44A C45A C45 -41(9) no
C57A C44A C45A C46 -8(3) no
C57A C44A C45A C46A 1(2) no
C57 C44A C57A C55 119(5) no
C57 C44A C57A C56 150(5) no
C57 C44A C57A C56A 152(4) no
C57 C44A C57A C57 0.0(10) no
C57 C44A C57A C58 17.6(17) no
C57 C44A C57A C58A 16.0(15) no
C57A C44A C57 C44 -173(3) no
C57A C44A C57 C46A -167(3) no
C57A C44A C57 C56 -14(2) no
C57A C44A C57 C56A -17(2) no
C57A C44A C57 C57A 0(2) no
C57A C44A C57 C58 -151(3) no
C57A C44A C57 C58A -146(3) no
C27 C45 C45A C27 0.0(6) no
C27 C45 C45A C27A 4.6(13) no
C27 C45 C45A C43 -17(7) no
C27 C45 C45A C44 -123(7) no
C27 C45 C45A C44A -105(9) no
C27 C45 C45A C46 -147(3) no
C27 C45 C45A C46A -152.0(19) no
C27 C45 C46 C29A -2.9(13) no
C27 C45 C46 C46A 158.8(16) no
C27 C45 C46 C47 6(2) no
C27 C45 C46 C47A 8(3) no
C27 C45 C46 C58 134.8(13) no
C27 C45 C46 C58A 136.7(12) no
C27 C45 C46A C44 132(3) no
C27 C45 C46A C45A 139(4) no
C27 C45 C46A C46 -30(5) no
C27 C45 C46A C47 -14(4) no
C27 C45 C46A C47A -16(4) no
C27 C45 C46A C57 125(3) no
C27 C45 C46A C58 91(6) no
C27 C45 C46A C58A 109(4) no
C27 C45 C47A C29 -2.4(15) no
C27 C45 C47A C29A -7.6(14) no
C27 C45 C47A C46 -173(3) no
C27 C45 C47A C46A 169.8(15) no
C27 C45 C47A C47 1(6) no
C27 C45 C47A C48 71(4) no
C27 C45 C47A C48A 90(4) no
C27 C45 C47A C58 149.5(12) no
C27A C45 C45A C27 -4.6(17) no
C27A C45 C45A C27A 0.0(12) no
C27A C45 C45A C43 -22(6) no
C27A C45 C45A C44 -128(7) no
C27A C45 C45A C44A -110(9) no
C27A C45 C45A C46 -151(2) no
C27A C45 C45A C46A -156.6(16) no
C27A C45 C46 C29A -21(4) no
C27A C45 C46 C46A 141(4) no
C27A C45 C46 C47 -12(4) no
C27A C45 C46 C47A -10(5) no
C27A C45 C46 C58 117(4) no
C27A C45 C46 C58A 119(4) no
C27A C45 C46A C44 85(7) no
C27A C45 C46A C45A 93(7) no
C27A C45 C46A C46 -77(8) no
C27A C45 C46A C47 -60(8) no
C27A C45 C46A C47A -62(8) no
C27A C45 C46A C57 79(7) no
C27A C45 C46A C58 45(10) no
C27A C45 C46A C58A 63(8) no
C27A C45 C47A C29 -17(3) no
C27A C45 C47A C29A -22(3) no
C27A C45 C47A C46 173(3) no
C27A C45 C47A C46A 155(3) no
C27A C45 C47A C47 -14(7) no
C27A C45 C47A C48 57(5) no
C27A C45 C47A C48A 76(5) no
C27A C45 C47A C58 135(3) no
C28A C45 C45A C27 18.1(17) no
C28A C45 C45A C27A 23(3) no
C28A C45 C45A C43 1(8) no
C28A C45 C45A C44 -105(8) no
C28A C45 C45A C44A -87(10) no
C28A C45 C45A C46 -129(4) no
C28A C45 C45A C46A -134(3) no
C28A C45 C46 C29A -5.1(11) no
C28A C45 C46 C46A 156.6(15) no
C28A C45 C46 C47 3.9(17) no
C28A C45 C46 C47A 6(2) no
C28A C45 C46 C58 132.6(12) no
C28A C45 C46 C58A 134.5(11) no
C28A C45 C46A C44 134.7(17) no
C28A C45 C46A C45A 142(2) no
C28A C45 C46A C46 -27(4) no
C28A C45 C46A C47 -11(3) no
C28A C45 C46A C47A -13(3) no
C28A C45 C46A C57 128.5(17) no
C28A C45 C46A C58 94(5) no
C28A C45 C46A C58A 113(3) no
C28A C45 C47A C29 -3.6(13) no
C28A C45 C47A C29A -8.9(13) no
C28A C45 C47A C46 -174(3) no
C28A C45 C47A C46A 168.6(16) no
C28A C45 C47A C47 -0(6) no
C28A C45 C47A C48 70(4) no
C28A C45 C47A C48A 89(4) no
C28A C45 C47A C58 148.2(13) no
C44 C45 C46 C29A -143.6(7) no
C44 C45 C46 C46A 18.1(12) no
C44 C45 C46 C47 -134.6(11) no
C44 C45 C46 C47A -132.6(16) no
C44 C45 C46 C58 -5.9(10) no
C44 C45 C46 C58A -4.0(8) no
C44 C45 C46A C44 0.0(4) no
C44 C45 C46A C45A 7.2(7) no
C44 C45 C46A C46 -162(3) no
C44 C45 C46A C47 -145.5(12) no
C44 C45 C46A C47A -147.7(15) no
C44 C45 C46A C57 -6.2(9) no
C44 C45 C46A C58 -41(4) no
C44 C45 C46A C58A -22(2) no
C44 C45 C47A C29 -137.0(11) no
C44 C45 C47A C29A -142.2(11) no
C44 C45 C47A C46 53(3) no
C44 C45 C47A C46A 35.2(14) no
C44 C45 C47A C47 -134(6) no
C44 C45 C47A C48 -63(4) no
C44 C45 C47A C48A -44(5) no
C44 C45 C47A C58 14.9(13) no
C44A C45 C46 C29A -139.5(7) no
C44A C45 C46 C46A 22.2(13) no
C44A C45 C46 C47 -130.5(12) no
C44A C45 C46 C47A -128.5(17) no
C44A C45 C46 C58 -1.8(10) no
C44A C45 C46 C58A 0.1(9) no
C44A C45 C46A C44 3.7(6) no
C44A C45 C46A C45A 10.9(9) no
C44A C45 C46A C46 -158(3) no
C44A C45 C46A C47 -141.8(12) no
C44A C45 C46A C47A -144.0(15) no
C44A C45 C46A C57 -2.6(10) no
C44A C45 C46A C58 -37(4) no
C44A C45 C46A C58A -18(2) no
C44A C45 C47A C29 -132.1(11) no
C44A C45 C47A C29A -137.3(11) no
C44A C45 C47A C46 58(3) no
C44A C45 C47A C46A 40.1(15) no
C44A C45 C47A C47 -129(6) no
C44A C45 C47A C48 -58(4) no
C44A C45 C47A C48A -40(5) no
C44A C45 C47A C58 19.8(13) no
C45A C45 C46 C29A -150(3) no
C45A C45 C46 C46A 12(3) no
C45A C45 C46 C47 -141(3) no
C45A C45 C46 C47A -139(3) no
C45A C45 C46 C58 -12(3) no
C45A C45 C46 C58A -10(3) no
C46 C45 C45A C27 147(3) no
C46 C45 C45A C27A 151.5(16) no
C46 C45 C45A C43 130(5) no
C46 C45 C45A C44 24(8) no
C46 C45 C45A C44A 42(9) no
C46 C45 C45A C46 -0.0(5) no
C46 C45 C45A C46A -5.1(10) no
C45A C45 C46A C44 -7.2(18) no
C45A C45 C46A C45A 0.0(17) no
C45A C45 C46A C46 -169(3) no
C45A C45 C46A C47 -153(2) no
C45A C45 C46A C47A -155(3) no
C45A C45 C46A C57 -13(2) no
C45A C45 C46A C58 -48(5) no
C45A C45 C46A C58A -29(3) no
C46A C45 C45A C27 152(2) no
C46A C45 C45A C27A 156.6(14) no
C46A C45 C45A C43 135(6) no
C46A C45 C45A C44 29(7) no
C46A C45 C45A C44A 47(9) no
C46A C45 C45A C46 5.1(13) no
C46A C45 C45A C46A 0.0(10) no
C45A C45 C47A C29 -139(3) no
C45A C45 C47A C29A -144(3) no
C45A C45 C47A C46 51(4) no
C45A C45 C47A C46A 33(3) no
C45A C45 C47A C47 -136(6) no
C45A C45 C47A C48 -65(5) no
C45A C45 C47A C48A -46(6) no
C45A C45 C47A C58 13(3) no
C47A C45 C45A C27 130(3) no
C47A C45 C45A C27A 134(3) no
C47A C45 C45A C43 113(6) no
C47A C45 C45A C44 7(9) no
C47A C45 C45A C44A 25(10) no
C47A C45 C45A C46 -17.2(14) no
C47A C45 C45A C46A -22.3(19) no
C46 C45 C46A C44 162(3) no
C46 C45 C46A C45A 169(3) no
C46 C45 C46A C46 0.0(11) no
C46 C45 C46A C47 16.3(18) no
C46 C45 C46A C47A 14.2(16) no
C46 C45 C46A C57 156(4) no
C46 C45 C46A C58 121(5) no
C46 C45 C46A C58A 140(4) no
C46A C45 C46 C29A -162(3) no
C46A C45 C46 C46A 0(3) no
C46A C45 C46 C47 -153(4) no
C46A C45 C46 C47A -151(4) no
C46A C45 C46 C58 -24(3) no
C46A C45 C46 C58A -22(3) no
C46 C45 C47A C29 170(4) no
C46 C45 C47A C29A 165(4) no
C46 C45 C47A C46 0.0(17) no
C46 C45 C47A C46A -17(3) no
C46 C45 C47A C47 174(8) no
C46 C45 C47A C48 -116(5) no
C46 C45 C47A C48A -97(5) no
C46 C45 C47A C58 -38(3) no
C47A C45 C46 C29A -11(3) no
C47A C45 C46 C46A 151(4) no
C47A C45 C46 C47 -2(3) no
C47A C45 C46 C47A 0(3) no
C47A C45 C46 C58 127(3) no
C47A C45 C46 C58A 129(3) no
C46A C45 C47A C29 -172(3) no
C46A C45 C47A C29A -177(3) no
C46A C45 C47A C46 17(3) no
C46A C45 C47A C46A 0.0(18) no
C46A C45 C47A C47 -169(7) no
C46A C45 C47A C48 -98(4) no
C46A C45 C47A C48A -80(5) no
C46A C45 C47A C58 -20.3(19) no
C47A C45 C46A C44 147.7(19) no
C47A C45 C46A C45A 155(2) no
C47A C45 C46A C46 -14.2(17) no
C47A C45 C46A C47 2.1(13) no
C47A C45 C46A C47A 0.0(13) no
C47A C45 C46A C57 141(3) no
C47A C45 C46A C58 107(4) no
C47A C45 C46A C58A 126(3) no
C27 C45A C46 C29A 8.2(10) no
C27 C45A C46 C46A 174(2) no
C27 C45A C46 C47 27(3) no
C27 C45A C46 C47A 30(3) no
C27 C45A C46 C58 146.8(10) no
C27 C45A C46 C58A 148.1(10) no
C27 C45A C46A C44 148(3) no
C27 C45A C46A C45 -19.0(11) no
C27 C45A C46A C46 -6(4) no
C27 C45A C46A C47 13(3) no
C27 C45A C46A C47A 10(3) no
C27 C45A C46A C57 147.5(13) no
C27 C45A C46A C58 131(3) no
C27 C45A C46A C58A 138.9(15) no
C27A C45A C46 C29A 5.1(19) no
C27A C45A C46 C46A 171(3) no
C27A C45A C46 C47 24(3) no
C27A C45A C46 C47A 27(4) no
C27A C45A C46 C58 143.8(18) no
C27A C45A C46 C58A 145.0(18) no
C27A C45A C46A C44 144(4) no
C27A C45A C46A C45 -23.0(19) no
C27A C45A C46A C46 -10(5) no
C27A C45A C46A C47 9(4) no
C27A C45A C46A C47A 6(4) no
C27A C45A C46A C57 143(3) no
C27A C45A C46A C58 127(3) no
C27A C45A C46A C58A 135(3) no
C43 C45A C46 C29A -101(3) no
C43 C45A C46 C46A 65(4) no
C43 C45A C46 C47 -82(4) no
C43 C45A C46 C47A -79(4) no
C43 C45A C46 C58 38(3) no
C43 C45A C46 C58A 39(3) no
C43 C45A C46A C44 20.8(16) no
C43 C45A C46A C45 -146(3) no
C43 C45A C46A C46 -133(4) no
C43 C45A C46A C47 -114(3) no
C43 C45A C46A C47A -117(3) no
C43 C45A C46A C57 21(3) no
C43 C45A C46A C58 4(4) no
C43 C45A C46A C58A 12(3) no
C44 C45A C46 C29A -138.2(18) no
C44 C45A C46 C46A 27(2) no
C44 C45A C46 C47 -119(3) no
C44 C45A C46 C47A -117(3) no
C44 C45A C46 C58 0.4(19) no
C44 C45A C46 C58A 1.6(18) no
C44 C45A C46A C44 0.0(6) no
C44 C45A C46A C45 -167(3) no
C44 C45A C46A C46 -154(4) no
C44 C45A C46A C47 -135(3) no
C44 C45A C46A C47A -138(3) no
C44 C45A C46A C57 -0.2(15) no
C44 C45A C46A C58 -17(3) no
C44 C45A C46A C58A -9(2) no
C44A C45A C46 C29A -133.6(14) no
C44A C45A C46 C46A 31.9(19) no
C44A C45A C46 C47 -114(2) no
C44A C45A C46 C47A -112(3) no
C44A C45A C46 C58 5.0(15) no
C44A C45A C46 C58A 6.2(14) no
C44A C45A C46A C44 3.0(10) no
C44A C45A C46A C45 -164(3) no
C44A C45A C46A C46 -151(4) no
C44A C45A C46A C47 -132(2) no
C44A C45A C46A C47A -135(3) no
C44A C45A C46A C57 2.8(12) no
C44A C45A C46A C58 -14(3) no
C44A C45A C46A C58A -5.9(19) no
C45 C45A C46 C29A 30(3) no
C45 C45A C46 C46A -164(3) no
C45 C45A C46 C47 49(3) no
C45 C45A C46 C47A 52(4) no
C45 C45A C46 C58 169(3) no
C45 C45A C46 C58A 170(3) no
C45 C45A C46A C44 167(3) no
C45 C45A C46A C45 0.0(10) no
C45 C45A C46A C46 13(4) no
C45 C45A C46A C47 32(3) no
C45 C45A C46A C47A 29(3) no
C45 C45A C46A C57 166(2) no
C45 C45A C46A C58 150(3) no
C45 C45A C46A C58A 158(3) no
C29A C46 C46A C44 5(8) no
C29A C46 C46A C45 28(5) no
C29A C46 C46A C45A 22(6) no
C29A C46 C46A C57 -95(8) no
C29A C46 C46A C58 -123(4) no
C29A C46 C46A C58A -119(4) no
C29A C46 C47 C29 3.7(15) no
C29A C46 C47 C29A 0.0(14) no
C29A C46 C47 C30A 18.4(17) no
C29A C46 C47 C31A 113(3) no
C29A C46 C47 C48 146(3) no
C29A C46 C47 C48A 152(3) no
C29A C46 C47A C29 2.8(18) no
C29A C46 C47A C29A 0.0(14) no
C29A C46 C47A C45 17(5) no
C29A C46 C47A C48 151(7) no
C29A C46 C47A C48A 157(7) no
C29A C46 C47A C58 143(3) no
C29A C46 C58 C46A 123(3) no
C29A C46 C58 C47A -36.8(16) no
C29A C46 C58 C57 105.0(19) no
C29A C46 C58 C57A 99(2) no
C29A C46 C58 C58A 106(3) no
C29A C46 C58 C59 -47(3) no
C29A C46 C58 C59A -42(3) no
C29A C46 C58A C56 61(3) no
C29A C46 C58A C57 93(3) no
C29A C46 C58A C57A 84(3) no
C29A C46 C58A C58 -85(4) no
C29A C46 C58A C59 -65(3) no
C29A C46 C58A C59A -64(3) no
C45 C46 C46A C44 -23(4) no
C45 C46 C46A C45 0.0(5) no
C45 C46 C46A C45A -5.7(14) no
C45 C46 C46A C57 -123(7) no
C45 C46 C46A C58 -151(3) no
C45 C46 C46A C58A -146(4) no
C45 C46 C47 C29 -10(2) no
C45 C46 C47 C29A -13.6(16) no
C45 C46 C47 C30A 5(3) no
C45 C46 C47 C31A 99(3) no
C45 C46 C47 C48 132.7(14) no
C45 C46 C47 C48A 138.8(13) no
C45 C46 C47A C29 -14(6) no
C45 C46 C47A C29A -17(5) no
C45 C46 C47A C45 0.0(7) no
C45 C46 C47A C48 134(4) no
C45 C46 C47A C48A 140(3) no
C45 C46 C47A C58 126(3) no
C45 C46 C58 C46A 27.3(9) no
C45 C46 C58 C47A -132.3(17) no
C45 C46 C58 C57 9.4(11) no
C45 C46 C58 C57A 2.9(11) no
C45 C46 C58 C58A 11(3) no
C45 C46 C58 C59 -142.2(10) no
C45 C46 C58 C59A -138.0(13) no
C45 C46 C58A C56 -23.1(18) no
C45 C46 C58A C57 8.5(15) no
C45 C46 C58A C57A -0.5(16) no
C45 C46 C58A C58 -170(4) no
C45 C46 C58A C59 -149.6(11) no
C45 C46 C58A C59A -148.5(13) no
C45A C46 C46A C44 -17(3) no
C45A C46 C46A C45 5.7(17) no
C45A C46 C46A C45A 0.0(11) no
C45A C46 C46A C57 -117(8) no
C45A C46 C46A C58 -145(4) no
C45A C46 C46A C58A -141(5) no
C45A C46 C47 C29 -26(3) no
C45A C46 C47 C29A -30(3) no
C45A C46 C47 C30A -12(3) no
C45A C46 C47 C31A 83(3) no
C45A C46 C47 C48 116(2) no
C45A C46 C47 C48A 122(2) no
C45A C46 C47A C29 -31(6) no
C45A C46 C47A C29A -34(5) no
C45A C46 C47A C45 -17.1(18) no
C45A C46 C47A C48 117(5) no
C45A C46 C47A C48A 123(4) no
C45A C46 C47A C58 109(4) no
C45A C46 C58 C46A 23.4(10) no
C45A C46 C58 C47A -136.2(16) no
C45A C46 C58 C57 5.6(9) no
C45A C46 C58 C57A -0.9(10) no
C45A C46 C58 C58A 7(3) no
C45A C46 C58 C59 -146.1(11) no
C45A C46 C58 C59A -141.9(14) no
C45A C46 C58A C56 -26.4(17) no
C45A C46 C58A C57 5.2(14) no
C45A C46 C58A C57A -3.8(14) no
C45A C46 C58A C58 -173(4) no
C45A C46 C58A C59 -152.9(12) no
C45A C46 C58A C59A -151.8(14) no
C46A C46 C47 C29 -98(8) no
C46A C46 C47 C29A -101(8) no
C46A C46 C47 C30A -83(8) no
C46A C46 C47 C31A 12(9) no
C46A C46 C47 C48 45(8) no
C46A C46 C47 C48A 51(8) no
C47 C46 C46A C44 78(10) no
C47 C46 C46A C45 101(8) no
C47 C46 C46A C45A 95(8) no
C47 C46 C46A C57 -22(14) no
C47 C46 C46A C58 -50(9) no
C47 C46 C46A C58A -45(9) no
C46A C46 C47A C29 -101(9) no
C46A C46 C47A C29A -104(9) no
C46A C46 C47A C45 -87(9) no
C46A C46 C47A C48 47(12) no
C46A C46 C47A C48A 53(11) no
C46A C46 C47A C58 39(8) no
C47A C46 C46A C44 78(11) no
C47A C46 C46A C45 101(9) no
C47A C46 C46A C45A 96(9) no
C47A C46 C46A C57 -21(14) no
C47A C46 C46A C58 -49(10) no
C47A C46 C46A C58A -45(10) no
C46A C46 C58 C46A 0(3) no
C46A C46 C58 C47A -160(4) no
C46A C46 C58 C57 -18(3) no
C46A C46 C58 C57A -24(3) no
C46A C46 C58 C58A -17(4) no
C46A C46 C58 C59 -169(3) no
C46A C46 C58 C59A -165(4) no
C58 C46 C46A C44 128(6) no
C58 C46 C46A C45 151(3) no
C58 C46 C46A C45A 145(4) no
C58 C46 C46A C57 28(6) no
C58 C46 C46A C58 0.0(5) no
C58 C46 C46A C58A 4.3(10) no
C46A C46 C58A C56 -53(4) no
C46A C46 C58A C57 -21(4) no
C46A C46 C58A C57A -30(4) no
C46A C46 C58A C58 160(6) no
C46A C46 C58A C59 -179(4) no
C46A C46 C58A C59A -178(4) no
C58A C46 C46A C44 123(6) no
C58A C46 C46A C45 146(4) no
C58A C46 C46A C45A 141(5) no
C58A C46 C46A C57 24(5) no
C58A C46 C46A C58 -4.3(13) no
C58A C46 C46A C58A 0.0(10) no
C47 C46 C58 C46A 160.6(19) no
C47 C46 C58 C47A 1.1(8) no
C47 C46 C58 C57 142.8(10) no
C47 C46 C58 C57A 136.3(10) no
C47 C46 C58 C58A 144(2) no
C47 C46 C58 C59 -8.9(17) no
C47 C46 C58 C59A -5(2) no
C58 C46 C47 C29 -137.5(11) no
C58 C46 C47 C29A -141.2(10) no
C58 C46 C47 C30A -122.8(15) no
C58 C46 C47 C31A -28(3) no
C58 C46 C47 C48 5.1(19) no
C58 C46 C47 C48A 11.2(16) no
C47 C46 C58A C56 107.8(19) no
C47 C46 C58A C57 139.4(15) no
C47 C46 C58A C57A 130.4(15) no
C47 C46 C58A C58 -39(4) no
C47 C46 C58A C59 -18.7(17) no
C47 C46 C58A C59A -18(2) no
C58A C46 C47 C29 -130.7(13) no
C58A C46 C47 C29A -134.4(12) no
C58A C46 C47 C30A -116.0(17) no
C58A C46 C47 C31A -21(3) no
C58A C46 C47 C48 12(2) no
C58A C46 C47 C48A 18.1(19) no
C47A C46 C58 C46A 160(4) no
C47A C46 C58 C47A 0(3) no
C47A C46 C58 C57 142(3) no
C47A C46 C58 C57A 135(3) no
C47A C46 C58 C58A 143(3) no
C47A C46 C58 C59 -10(3) no
C47A C46 C58 C59A -6(4) no
C58 C46 C47A C29 -140(3) no
C58 C46 C47A C29A -143(2) no
C58 C46 C47A C45 -126(3) no
C58 C46 C47A C48 8(6) no
C58 C46 C47A C48A 14(5) no
C58 C46 C47A C58 0.0(5) no
C47A C46 C58A C56 107(3) no
C47A C46 C58A C57 139(3) no
C47A C46 C58A C57A 130(3) no
C47A C46 C58A C58 -40(5) no
C47A C46 C58A C59 -20(3) no
C47A C46 C58A C59A -18(4) no
C58A C46 C47A C29 -133(3) no
C58A C46 C47A C29A -136(2) no
C58A C46 C47A C45 -119(3) no
C58A C46 C47A C48 15(6) no
C58A C46 C47A C48A 21(6) no
C58A C46 C47A C58 6.9(10) no
C44 C46A C47 C29 -33(4) no
C44 C46A C47 C29A -40(3) no
C44 C46A C47 C30A -14(4) no
C44 C46A C47 C31A 70(4) no
C44 C46A C47 C48 102(3) no
C44 C46A C47 C48A 110(3) no
C44 C46A C47A C29 -26(6) no
C44 C46A C47A C29A -34(5) no
C44 C46A C47A C45 -37(3) no
C44 C46A C47A C48 101(4) no
C44 C46A C47A C48A 108(4) no
C44 C46A C47A C58 110(4) no
C44 C46A C57 C44 0.0(4) no
C44 C46A C57 C44A -2.7(5) no
C44 C46A C57 C56 -102(3) no
C44 C46A C57 C56A -101(3) no
C44 C46A C57 C58 -162.6(13) no
C44 C46A C57 C58A -165.1(11) no
C44 C46A C58 C46 -150(4) no
C44 C46A C58 C47A -138.6(19) no
C44 C46A C58 C57 13.7(10) no
C44 C46A C58 C57A 9.4(12) no
C44 C46A C58 C58A 18(2) no
C44 C46A C58 C59 -133(3) no
C44 C46A C58A C56 -9.6(18) no
C44 C46A C58A C57 11.6(13) no
C44 C46A C58A C57A 5.6(14) no
C44 C46A C58A C58 -162(3) no
C44 C46A C58A C59 -147.4(15) no
C44 C46A C58A C59A -146.0(19) no
C45 C46A C47 C29 6(3) no
C45 C46A C47 C29A -0.8(17) no
C45 C46A C47 C30A 25(3) no
C45 C46A C47 C31A 109(2) no
C45 C46A C47 C48 141.1(15) no
C45 C46A C47 C48A 148.6(15) no
C45 C46A C47A C29 11(4) no
C45 C46A C47A C29A 3(3) no
C45 C46A C47A C45 0.0(6) no
C45 C46A C47A C48 138(3) no
C45 C46A C47A C48A 146(3) no
C45 C46A C47A C58 148(3) no
C45 C46A C57 C44 6.3(9) no
C45 C46A C57 C44A 3.6(12) no
C45 C46A C57 C56 -96(3) no
C45 C46A C57 C56A -94(3) no
C45 C46A C57 C58 -156.3(18) no
C45 C46A C57 C58A -158.8(16) no
C45 C46A C58 C46 -118(5) no
C45 C46A C58 C47A -107(4) no
C45 C46A C58 C57 45(5) no
C45 C46A C58 C57A 41(5) no
C45 C46A C58 C58A 50(5) no
C45 C46A C58 C59 -101(6) no
C45 C46A C58A C56 8(4) no
C45 C46A C58A C57 29(3) no
C45 C46A C58A C57A 23(3) no
C45 C46A C58A C58 -145(4) no
C45 C46A C58A C59 -130(3) no
C45 C46A C58A C59A -129(3) no
C45A C46A C47 C29 -7(3) no
C45A C46A C47 C29A -15(3) no
C45A C46A C47 C30A 11(4) no
C45A C46A C47 C31A 95(3) no
C45A C46A C47 C48 127(3) no
C45A C46A C47 C48A 135(3) no
C45A C46A C47A C29 -2(5) no
C45A C46A C47A C29A -10(4) no
C45A C46A C47A C45 -12.8(16) no
C45A C46A C47A C48 126(3) no
C45A C46A C47A C48A 133(3) no
C45A C46A C47A C58 135(4) no
C45A C46A C57 C44 0.1(8) no
C45A C46A C57 C44A -2.6(10) no
C45A C46A C57 C56 -102(3) no
C45A C46A C57 C56A -101(3) no
C45A C46A C57 C58 -162.5(16) no
C45A C46A C57 C58A -165.0(14) no
C45A C46A C58 C46 -142(4) no
C45A C46A C58 C47A -131(3) no
C45A C46A C58 C57 21(2) no
C45A C46A C58 C57A 17(3) no
C45A C46A C58 C58A 25(3) no
C45A C46A C58 C59 -126(4) no
C45A C46A C58A C56 -6(3) no
C45A C46A C58A C57 15.4(19) no
C45A C46A C58A C57A 9(2) no
C45A C46A C58A C58 -158(3) no
C45A C46A C58A C59 -143.6(17) no
C45A C46A C58A C59A -142(2) no
C46 C46A C57 C44 127(8) no
C46 C46A C57 C44A 124(7) no
C46 C46A C57 C56 25(9) no
C46 C46A C57 C56A 26(9) no
C46 C46A C57 C58 -36(7) no
C46 C46A C57 C58A -38(7) no
C46 C46A C58 C46 0.0(12) no
C46 C46A C58 C47A 10.9(18) no
C46 C46A C58 C57 163(3) no
C46 C46A C58 C57A 159(3) no
C46 C46A C58 C58A 168(3) no
C46 C46A C58 C59 17(6) no
C46 C46A C58A C56 138(4) no
C46 C46A C58A C57 160(4) no
C46 C46A C58A C57A 154(4) no
C46 C46A C58A C58 -14(4) no
C46 C46A C58A C59 1(5) no
C46 C46A C58A C59A 2(5) no
C47 C46A C57 C44 118(3) no
C47 C46A C57 C44A 115(3) no
C47 C46A C57 C56 16(5) no
C47 C46A C57 C56A 18(4) no
C47 C46A C57 C58 -44.4(18) no
C47 C46A C57 C58A -47(2) no
C57 C46A C47 C29 -108(3) no
C57 C46A C47 C29A -115(3) no
C57 C46A C47 C30A -89(3) no
C57 C46A C47 C31A -5(4) no
C57 C46A C47 C48 27(3) no
C57 C46A C47 C48A 34(3) no
C47 C46A C58 C46 -12.6(18) no
C47 C46A C58 C47A -1.7(6) no
C47 C46A C58 C57 150.7(11) no
C47 C46A C58 C57A 146.4(10) no
C47 C46A C58 C58A 155.2(15) no
C47 C46A C58 C59 4(4) no
C58 C46A C47 C29 -141.0(14) no
C58 C46A C47 C29A -148.3(15) no
C58 C46A C47 C30A -122.1(17) no
C58 C46A C47 C31A -38(3) no
C58 C46A C47 C48 -6(2) no
C58 C46A C47 C48A 1.2(19) no
C47 C46A C58A C56 126.0(18) no
C47 C46A C58A C57 147.2(16) no
C47 C46A C58A C57A 141.2(14) no
C47 C46A C58A C58 -26(3) no
C47 C46A C58A C59 -12(3) no
C47 C46A C58A C59A -10(3) no
C58A C46A C47 C29 -133.2(17) no
C58A C46A C47 C29A -140.5(17) no
C58A C46A C47 C30A -114(2) no
C58A C46A C47 C31A -31(3) no
C58A C46A C47 C48 1(3) no
C58A C46A C47 C48A 9(3) no
C47A C46A C57 C44 119(4) no
C47A C46A C57 C44A 116(4) no
C47A C46A C57 C56 17(6) no
C47A C46A C57 C56A 19(5) no
C47A C46A C57 C58 -43(3) no
C47A C46A C57 C58A -46(3) no
C57 C46A C47A C29 -104(4) no
C57 C46A C47A C29A -112(3) no
C57 C46A C47A C45 -115(4) no
C57 C46A C47A C48 23(5) no
C57 C46A C47A C48A 30(5) no
C57 C46A C47A C58 32(2) no
C47A C46A C58 C46 -10.9(19) no
C47A C46A C58 C47A 0.0(13) no
C47A C46A C58 C57 152.3(18) no
C47A C46A C58 C57A 148.0(17) no
C47A C46A C58 C58A 157(2) no
C47A C46A C58 C59 6(4) no
C58 C46A C47A C29 -136(3) no
C58 C46A C47A C29A -145(3) no
C58 C46A C47A C45 -148(3) no
C58 C46A C47A C48 -9(4) no
C58 C46A C47A C48A -2(4) no
C58 C46A C47A C58 0.0(6) no
C47A C46A C58A C56 128(3) no
C47A C46A C58A C57 149(3) no
C47A C46A C58A C57A 143(2) no
C47A C46A C58A C58 -25(3) no
C47A C46A C58A C59 -10(3) no
C47A C46A C58A C59A -9(4) no
C58A C46A C47A C29 -129(3) no
C58A C46A C47A C29A -138(3) no
C58A C46A C47A C45 -140(3) no
C58A C46A C47A C48 -2(4) no
C58A C46A C47A C48A 5(4) no
C58A C46A C47A C58 7.3(11) no
C57 C46A C58 C46 -163(3) no
C57 C46A C58 C47A -152.3(14) no
C57 C46A C58 C57 0.0(4) no
C57 C46A C58 C57A -4.3(4) no
C57 C46A C58 C58A 4.6(12) no
C57 C46A C58 C59 -146(3) no
C58 C46A C57 C44 162.6(13) no
C58 C46A C57 C44A 159.8(11) no
C58 C46A C57 C56 60(3) no
C58 C46A C57 C56A 62(3) no
C58 C46A C57 C58 0.0(6) no
C58 C46A C57 C58A -2.5(7) no
C57 C46A C58A C56 -21.2(11) no
C57 C46A C58A C57 0.0(5) no
C57 C46A C58A C57A -6.0(6) no
C57 C46A C58A C58 -174(4) no
C57 C46A C58A C59 -159(3) no
C57 C46A C58A C59A -158(3) no
C58A C46A C57 C44 165.1(17) no
C58A C46A C57 C44A 162.4(16) no
C58A C46A C57 C56 63(3) no
C58A C46A C57 C56A 64(3) no
C58A C46A C57 C58 2.5(14) no
C58A C46A C57 C58A 0.0(13) no
C29 C47 C47A C29 0.0(7) no
C29 C47 C47A C29A 4.8(17) no
C29 C47 C47A C45 -5(7) no
C29 C47 C47A C48 -140(5) no
C29 C47 C47A C48A -147(4) no
C29 C47 C47A C58 -138(4) no
C29 C47 C48 C31 0.8(13) no
C29 C47 C48 C31A -4.9(12) no
C29 C47 C48 C32A 20.7(16) no
C29 C47 C48 C49 145.5(11) no
C29 C47 C48 C49A 148.3(10) no
C29 C47 C48A C31 -4(3) no
C29 C47 C48A C31A -8(3) no
C29 C47 C48A C47A 148(3) no
C29 C47 C48A C49 126(5) no
C29 C47 C48A C49A 136(3) no
C29A C47 C47A C29 -5(2) no
C29A C47 C47A C29A 0.0(14) no
C29A C47 C47A C45 -9(6) no
C29A C47 C47A C48 -145(4) no
C29A C47 C47A C48A -151(3) no
C29A C47 C47A C58 -143(5) no
C29A C47 C48 C31 -10(3) no
C29A C47 C48 C31A -16(3) no
C29A C47 C48 C32A 10(3) no
C29A C47 C48 C49 135(2) no
C29A C47 C48 C49A 137(2) no
C29A C47 C48A C31 -19(4) no
C29A C47 C48A C31A -23(4) no
C29A C47 C48A C47A 132(5) no
C29A C47 C48A C49 110(5) no
C29A C47 C48A C49A 120(4) no
C30A C47 C47A C29 16(3) no
C30A C47 C47A C29A 21(4) no
C30A C47 C47A C45 12(9) no
C30A C47 C47A C48 -124(7) no
C30A C47 C47A C48A -130(6) no
C30A C47 C47A C58 -122(4) no
C30A C47 C48 C31 2.7(13) no
C30A C47 C48 C31A -3.1(12) no
C30A C47 C48 C32A 22.5(15) no
C30A C47 C48 C49 147.3(13) no
C30A C47 C48 C49A 150.1(12) no
C30A C47 C48A C31 -0.5(17) no
C30A C47 C48A C31A -4.6(17) no
C30A C47 C48A C47A 151(3) no
C30A C47 C48A C49 129(5) no
C30A C47 C48A C49A 139(3) no
C31A C47 C47A C29 107(7) no
C31A C47 C47A C29A 112(7) no
C31A C47 C47A C45 103(7) no
C31A C47 C47A C48 -33(4) no
C31A C47 C47A C48A -39(5) no
C31A C47 C47A C58 -31(10) no
C31A C47 C48 C31 5.7(17) no
C31A C47 C48 C31A 0.0(17) no
C31A C47 C48 C32A 25.6(18) no
C31A C47 C48 C49 150(3) no
C31A C47 C48 C49A 153(3) no
C31A C47 C48A C31 4.2(13) no
C31A C47 C48A C31A -0.0(13) no
C31A C47 C48A C47A 155(3) no
C31A C47 C48A C49 133(6) no
C31A C47 C48A C49A 144(5) no
C46 C47 C48 C31 -146.5(13) no
C46 C47 C48 C31A -152.2(14) no
C46 C47 C48 C32A -126.6(14) no
C46 C47 C48 C49 -2(2) no
C46 C47 C48 C49A 0.9(18) no
C46 C47 C48A C31 -152.9(13) no
C46 C47 C48A C31A -157.1(13) no
C46 C47 C48A C47A -1.8(11) no
C46 C47 C48A C49 -24(6) no
C46 C47 C48A C49A -13(4) no
C46A C47 C48 C31 -140.2(13) no
C46A C47 C48 C31A -145.9(14) no
C46A C47 C48 C32A -120.4(14) no
C46A C47 C48 C49 4.4(18) no
C46A C47 C48 C49A 7.2(16) no
C46A C47 C48A C31 -146.8(13) no
C46A C47 C48A C31A -151.0(14) no
C46A C47 C48A C47A 4.3(14) no
C46A C47 C48A C49 -18(6) no
C46A C47 C48A C49A -7(4) no
C47A C47 C48 C31 -145(4) no
C47A C47 C48 C31A -150(5) no
C47A C47 C48 C32A -125(4) no
C47A C47 C48 C49 0(5) no
C47A C47 C48 C49A 3(5) no
C48 C47 C47A C29 140(5) no
C48 C47 C47A C29A 145(4) no
C48 C47 C47A C45 135(4) no
C48 C47 C47A C48 0.0(6) no
C48 C47 C47A C48A -6.5(12) no
C48 C47 C47A C58 2(7) no
C47A C47 C48A C31 -151(4) no
C47A C47 C48A C31A -155(4) no
C47A C47 C48A C47A -0(4) no
C47A C47 C48A C49 -22(7) no
C47A C47 C48A C49A -11(6) no
C48A C47 C47A C29 147(4) no
C48A C47 C47A C29A 151(3) no
C48A C47 C47A C45 142(4) no
C48A C47 C47A C48 6.5(18) no
C48A C47 C47A C48A 0.0(15) no
C48A C47 C47A C58 9(7) no
C29 C47A C48 C31 12.3(16) no
C29 C47A C48 C31A 3.3(13) no
C29 C47A C48 C32A 40(2) no
C29 C47A C48 C49 153.1(11) no
C29 C47A C48 C49A 155.9(11) no
C29 C47A C48A C31 11(3) no
C29 C47A C48A C31A 4(2) no
C29 C47A C48A C47 -22(3) no
C29 C47A C48A C49 143(3) no
C29 C47A C48A C49A 149(2) no
C29 C47A C58 C46 110(5) no
C29 C47A C58 C46A 99(4) no
C29 C47A C58 C57 63(4) no
C29 C47A C58 C57A 51(5) no
C29 C47A C58 C58A 47(6) no
C29 C47A C58 C59 -78(4) no
C29 C47A C58 C59A -74(4) no
C29A C47A C48 C31 9(3) no
C29A C47A C48 C31A 0(2) no
C29A C47A C48 C32A 37(3) no
C29A C47A C48 C49 149.9(18) no
C29A C47A C48 C49A 152.6(19) no
C29A C47A C48A C31 8(3) no
C29A C47A C48A C31A 1(3) no
C29A C47A C48A C47 -25(3) no
C29A C47A C48A C49 139(3) no
C29A C47A C48A C49A 145(3) no
C29A C47A C58 C46 76(5) no
C29A C47A C58 C46A 65(4) no
C29A C47A C58 C57 30(5) no
C29A C47A C58 C57A 18(5) no
C29A C47A C58 C58A 13(7) no
C29A C47A C58 C59 -112(4) no
C29A C47A C58 C59A -108(4) no
C45 C47A C48 C31 -66(4) no
C45 C47A C48 C31A -75(4) no
C45 C47A C48 C32A -38(5) no
C45 C47A C48 C49 75(4) no
C45 C47A C48 C49A 77(4) no
C45 C47A C48A C31 -84(5) no
C45 C47A C48A C31A -91(5) no
C45 C47A C48A C47 -117(6) no
C45 C47A C48A C49 47(6) no
C45 C47A C48A C49A 53(6) no
C45 C47A C58 C46 32.3(16) no
C45 C47A C58 C46A 21.0(6) no
C45 C47A C58 C57 -14.4(15) no
C45 C47A C58 C57A -26.5(17) no
C45 C47A C58 C58A -31(4) no
C45 C47A C58 C59 -155.9(9) no
C45 C47A C58 C59A -151.9(9) no
C46 C47A C48 C31 -145(5) no
C46 C47A C48 C31A -154(5) no
C46 C47A C48 C32A -117(5) no
C46 C47A C48 C49 -4(6) no
C46 C47A C48 C49A -2(6) no
C46 C47A C48A C31 -151(4) no
C46 C47A C48A C31A -158(5) no
C46 C47A C48A C47 176(8) no
C46 C47A C48A C49 -19(7) no
C46 C47A C48A C49A -13(6) no
C46 C47A C58 C46 0.0(13) no
C46 C47A C58 C46A -11.3(18) no
C46 C47A C58 C57 -47(3) no
C46 C47A C58 C57A -59(3) no
C46 C47A C58 C58A -63(5) no
C46 C47A C58 C59 172(3) no
C46 C47A C58 C59A 176(3) no
C46A C47A C48 C31 -133(3) no
C46A C47A C48 C31A -142(3) no
C46A C47A C48 C32A -105(3) no
C46A C47A C48 C49 7(4) no
C46A C47A C48 C49A 10(3) no
C46A C47A C48A C31 -140(3) no
C46A C47A C48A C31A -146(3) no
C46A C47A C48A C47 -173(6) no
C46A C47A C48A C49 -8(5) no
C46A C47A C48A C49A -2(5) no
C46A C47A C58 C46 11(3) no
C46A C47A C58 C46A 0.0(18) no
C46A C47A C58 C57 -35(3) no
C46A C47A C58 C57A -47(3) no
C46A C47A C58 C58A -52(4) no
C46A C47A C58 C59 -177(2) no
C46A C47A C58 C59A -173(2) no
C47 C47A C48 C31 39(5) no
C47 C47A C48 C31A 30(5) no
C47 C47A C48 C32A 67(5) no
C47 C47A C48 C49 -180(4) no
C47 C47A C48 C49A -177(5) no
C47 C47A C48A C31 33(4) no
C47 C47A C48A C31A 26(4) no
C47 C47A C48A C47 -0.0(19) no
C47 C47A C48A C49 165(5) no
C47 C47A C48A C49A 171(5) no
C47 C47A C58 C46 -177(8) no
C47 C47A C58 C46A 172(7) no
C47 C47A C58 C57 137(5) no
C47 C47A C58 C57A 125(5) no
C47 C47A C58 C58A 120(6) no
C47 C47A C58 C59 -5(6) no
C47 C47A C58 C59A -1(6) no
C48 C47A C58 C46 -175(3) no
C48 C47A C58 C46A 173.3(19) no
C48 C47A C58 C57 137.9(10) no
C48 C47A C58 C57A 125.9(11) no
C48 C47A C58 C58A 121(4) no
C48 C47A C58 C59 -3.6(14) no
C48 C47A C58 C59A 0.5(16) no
C58 C47A C48 C31 -139.4(11) no
C58 C47A C48 C31A -148.3(13) no
C58 C47A C48 C32A -111.4(14) no
C58 C47A C48 C49 1.5(14) no
C58 C47A C48 C49A 4.2(12) no
C48A C47A C58 C46 -170(4) no
C48A C47A C58 C46A 178(3) no
C48A C47A C58 C57 142.8(15) no
C48A C47A C58 C57A 130.8(15) no
C48A C47A C58 C58A 126(4) no
C48A C47A C58 C59 1.3(18) no
C48A C47A C58 C59A 5(2) no
C58 C47A C48A C31 -141.2(18) no
C58 C47A C48A C31A -147.9(18) no
C58 C47A C48A C47 -174(4) no
C58 C47A C48A C49 -9(3) no
C58 C47A C48A C49A -3(3) no
C31 C48 C49 C48A 153(3) no
C31 C48 C49 C50 -6.7(17) no
C31 C48 C49 C50A -8.8(18) no
C31 C48 C49 C59 138.0(12) no
C31 C48 C49 C59A 133.5(13) no
C31 C48 C49A C50 -18(3) no
C31 C48 C49A C50A -20(3) no
C31 C48 C49A C59 124(4) no
C31 C48 C49A C59A 117(4) no
C31A C48 C49 C48A 137(4) no
C31A C48 C49 C50 -22(4) no
C31A C48 C49 C50A -24(4) no
C31A C48 C49 C59 123(4) no
C31A C48 C49 C59A 118(4) no
C31A C48 C49A C50 -43(5) no
C31A C48 C49A C50A -46(5) no
C31A C48 C49A C59 99(6) no
C31A C48 C49A C59A 92(6) no
C32A C48 C49 C48A 157.0(18) no
C32A C48 C49 C50 -2.4(13) no
C32A C48 C49 C50A -4.6(14) no
C32A C48 C49 C59 142.2(12) no
C32A C48 C49 C59A 137.8(12) no
C32A C48 C49A C50 -9.4(16) no
C32A C48 C49A C50A -11.6(17) no
C32A C48 C49A C59 133(4) no
C32A C48 C49A C59A 126(4) no
C47 C48 C49 C48A 15.9(9) no
C47 C48 C49 C50 -143.5(10) no
C47 C48 C49 C50A -145.6(10) no
C47 C48 C49 C59 1.2(18) no
C47 C48 C49 C59A -3.3(18) no
C47 C48 C49A C50 -149.9(11) no
C47 C48 C49A C50A -152.1(12) no
C47 C48 C49A C59 -8(4) no
C47 C48 C49A C59A -15(4) no
C47A C48 C49 C48A 15.9(13) no
C47A C48 C49 C50 -143.5(12) no
C47A C48 C49 C50A -145.6(12) no
C47A C48 C49 C59 1.2(16) no
C47A C48 C49 C59A -3.3(17) no
C47A C48 C49A C50 -149.2(14) no
C47A C48 C49A C50A -151.4(15) no
C47A C48 C49A C59 -7(4) no
C47A C48 C49A C59A -14(4) no
C31 C48A C49 C48 -16(2) no
C31 C48A C49 C50 13(3) no
C31 C48A C49 C50A 11(4) no
C31 C48A C49 C59 151.6(10) no
C31 C48A C49 C59A 148.4(10) no
C31 C48A C49A C50 -1(3) no
C31 C48A C49A C50A -3(3) no
C31 C48A C49A C59 145(3) no
C31 C48A C49A C59A 141(2) no
C31A C48A C49 C48 -18(2) no
C31A C48A C49 C50 11(4) no
C31A C48A C49 C50A 9(4) no
C31A C48A C49 C59 150.0(19) no
C31A C48A C49 C59A 146.8(19) no
C31A C48A C49A C50 -4(4) no
C31A C48A C49A C50A -7(4) no
C31A C48A C49A C59 142(3) no
C31A C48A C49A C59A 138(3) no
C47 C48A C49 C48 -146(8) no
C47 C48A C49 C50 -117(5) no
C47 C48A C49 C50A -119(5) no
C47 C48A C49 C59 22(6) no
C47 C48A C49 C59A 19(6) no
C47 C48A C49A C50 -137(3) no
C47 C48A C49A C50A -139(3) no
C47 C48A C49A C59 10(6) no
C47 C48A C49A C59A 5(6) no
C47A C48A C49 C48 -155(6) no
C47A C48A C49 C50 -126(3) no
C47A C48A C49 C50A -128(3) no
C47A C48A C49 C59 13(4) no
C47A C48A C49 C59A 10(4) no
C47A C48A C49A C50 -141(2) no
C47A C48A C49A C50A -143(3) no
C47A C48A C49A C59 5(4) no
C47A C48A C49A C59A 1(4) no
C48 C49 C50 C33 3.0(13) no
C48 C49 C50 C33A -2.7(11) no
C48 C49 C50 C51 144.2(10) no
C48 C49 C50 C51A 145.8(10) no
C48 C49 C50A C33 6(2) no
C48 C49 C50A C33A 0.8(19) no
C48 C49 C50A C51 140.7(15) no
C48 C49 C50A C51A 142.0(15) no
C48 C49 C59 C58 -4.4(17) no
C48 C49 C59 C58A -15(2) no
C48 C49 C59 C60 -141.5(12) no
C48 C49 C59 C60A -141.7(12) no
C48 C49 C59A C58 4(3) no
C48 C49 C59A C58A -5(3) no
C48 C49 C59A C60 -140.0(16) no
C48 C49 C59A C60A -140.1(15) no
C48A C49 C50 C33 -10(3) no
C48A C49 C50 C33A -15(3) no
C48A C49 C50 C51 132(3) no
C48A C49 C50 C51A 133(3) no
C48A C49 C50A C33 -6(4) no
C48A C49 C50A C33A -11(4) no
C48A C49 C50A C51 129(3) no
C48A C49 C50A C51A 130(3) no
C48A C49 C59 C58 -10.1(18) no
C48A C49 C59 C58A -21(2) no
C48A C49 C59 C60 -147.2(16) no
C48A C49 C59 C60A -147.4(15) no
C48A C49 C59A C58 -4(2) no
C48A C49 C59A C58A -12(3) no
C48A C49 C59A C60 -147.5(19) no
C48A C49 C59A C60A -147.6(18) no
C50 C49 C59 C58 145.6(8) no
C50 C49 C59 C58A 134.5(10) no
C50 C49 C59 C60 8.5(10) no
C50 C49 C59 C60A 8.3(9) no
C59 C49 C50 C33 -149.4(7) no
C59 C49 C50 C33A -155.0(7) no
C59 C49 C50 C51 -8.1(9) no
C59 C49 C50 C51A -6.6(9) no
C50 C49 C59A C58 150.7(11) no
C50 C49 C59A C58A 142.3(15) no
C50 C49 C59A C60 7.0(16) no
C50 C49 C59A C60A 6.9(14) no
C59A C49 C50 C33 -148.0(9) no
C59A C49 C50 C33A -153.6(9) no
C59A C49 C50 C51 -6.7(10) no
C59A C49 C50 C51A -5.2(11) no
C50A C49 C59 C58 148.6(11) no
C50A C49 C59 C58A 137.4(13) no
C50A C49 C59 C60 11.4(13) no
C50A C49 C59 C60A 11.2(12) no
C59 C49 C50A C33 -147.7(12) no
C59 C49 C50A C33A -153.3(10) no
C59 C49 C50A C51 -13.4(17) no
C59 C49 C50A C51A -12.1(18) no
C50A C49 C59A C58 153.6(14) no
C50A C49 C59A C58A 145.2(17) no
C50A C49 C59A C60 9.9(18) no
C50A C49 C59A C60A 9.8(16) no
C59A C49 C50A C33 -146.1(13) no
C59A C49 C50A C33A -151.7(12) no
C59A C49 C50A C51 -11.8(18) no
C59A C49 C50A C51A -10.5(18) no
C48 C49A C50 C33 11.2(17) no
C48 C49A C50 C33A 4.1(14) no
C48 C49A C50 C51 150.7(11) no
C48 C49A C50 C51A 152.2(11) no
C48 C49A C50A C33 15(3) no
C48 C49A C50A C33A 8(2) no
C48 C49A C50A C51 147.8(14) no
C48 C49A C50A C51A 149.1(14) no
C48 C49A C59 C58 5(5) no
C48 C49A C59 C58A -4(5) no
C48 C49A C59 C60 -133(4) no
C48 C49A C59 C60A -133(4) no
C48 C49A C59A C58 15(5) no
C48 C49A C59A C58A 8(5) no
C48 C49A C59A C60 -129(4) no
C48 C49A C59A C60A -129(4) no
C48A C49A C50 C33 6(3) no
C48A C49A C50 C33A -2(3) no
C48A C49A C50 C51 145(2) no
C48A C49A C50 C51A 147(2) no
C48A C49A C50A C33 10(4) no
C48A C49A C50A C33A 3(3) no
C48A C49A C50A C51 143(3) no
C48A C49A C50A C51A 144(3) no
C48A C49A C59 C58 -4(4) no
C48A C49A C59 C58A -13(4) no
C48A C49A C59 C60 -142(3) no
C48A C49A C59 C60A -143(3) no
C48A C49A C59A C58 3(4) no
C48A C49A C59A C58A -4(4) no
C48A C49A C59A C60 -141(3) no
C48A C49A C59A C60A -141(3) no
C50 C49A C59 C58 146.3(10) no
C50 C49A C59 C58A 137.0(12) no
C50 C49A C59 C60 8.0(18) no
C50 C49A C59 C60A 7.8(18) no
C59 C49A C50 C33 -146.5(12) no
C59 C49A C50 C33A -153.5(13) no
C59 C49A C50 C51 -7.0(16) no
C59 C49A C50 C51A -5.5(16) no
C50 C49A C59A C58 150.1(13) no
C50 C49A C59A C58A 143.1(15) no
C50 C49A C59A C60 6(2) no
C50 C49A C59A C60A 6(2) no
C59A C49A C50 C33 -145.0(13) no
C59A C49A C50 C33A -152.0(13) no
C59A C49A C50 C51 -5.5(15) no
C59A C49A C50 C51A -3.9(15) no
C50A C49A C59 C58 148.9(13) no
C50A C49A C59 C58A 139.6(14) no
C50A C49A C59 C60 11(2) no
C50A C49A C59 C60A 10(2) no
C59 C49A C50A C33 -143.7(17) no
C59 C49A C50A C33A -151.1(15) no
C59 C49A C50A C51 -11(2) no
C59 C49A C50A C51A -10(2) no
C50A C49A C59A C58 152.7(15) no
C50A C49A C59A C58A 145.6(17) no
C50A C49A C59A C60 9(3) no
C50A C49A C59A C60A 9(3) no
C59A C49A C50A C33 -142.0(17) no
C59A C49A C50A C33A -149.4(16) no
C59A C49A C50A C51 -9(2) no
C59A C49A C50A C51A -8(2) no
C33 C50 C51 C52 -4.4(13) no
C33 C50 C51 C52A -9.6(11) no
C33 C50 C51 C60 140.2(9) no
C33 C50 C51 C60A 140.4(9) no
C33 C50 C51A C52 1(2) no
C33 C50 C51A C52A -4.9(19) no
C33 C50 C51A C60 139.8(12) no
C33 C50 C51A C60A 139.5(13) no
C33A C50 C51 C52 -14(2) no
C33A C50 C51 C52A -19(2) no
C33A C50 C51 C60 131.1(18) no
C33A C50 C51 C60A 131.3(18) no
C33A C50 C51A C52 -7(3) no
C33A C50 C51A C52A -13(3) no
C33A C50 C51A C60 132(2) no
C33A C50 C51A C60A 131(2) no
C49 C50 C51 C52 -139.3(8) no
C49 C50 C51 C52A -144.5(7) no
C49 C50 C51 C60 5.3(10) no
C49 C50 C51 C60A 5.5(11) no
C49 C50 C51A C52 -136.1(13) no
C49 C50 C51A C52A -142.0(11) no
C49 C50 C51A C60 2.6(16) no
C49 C50 C51A C60A 2.4(18) no
C49A C50 C51 C52 -141.1(10) no
C49A C50 C51 C52A -146.3(9) no
C49A C50 C51 C60 3.5(11) no
C49A C50 C51 C60A 3.7(12) no
C49A C50 C51A C52 -137.6(15) no
C49A C50 C51A C52A -143.5(13) no
C49A C50 C51A C60 1.2(16) no
C49A C50 C51A C60A 0.9(18) no
C33 C50A C51 C52 1.5(17) no
C33 C50A C51 C52A -4.4(15) no
C33 C50A C51 C60 145.4(11) no
C33 C50A C51 C60A 145.9(11) no
C33 C50A C51A C52 7(3) no
C33 C50A C51A C52A 0(2) no
C33 C50A C51A C60 144.6(13) no
C33 C50A C51A C60A 144.8(13) no
C33A C50A C51 C52 -4(3) no
C33A C50A C51 C52A -10(2) no
C33A C50A C51 C60 140.1(18) no
C33A C50A C51 C60A 140.6(17) no
C33A C50A C51A C52 2(3) no
C33A C50A C51A C52A -4(3) no
C33A C50A C51A C60 140.1(18) no
C33A C50A C51A C60A 140.2(19) no
C49 C50A C51 C52 -133.3(16) no
C49 C50A C51 C52A -139.3(15) no
C49 C50A C51 C60 10.5(18) no
C49 C50A C51 C60A 11.0(19) no
C49 C50A C51A C52 -129(2) no
C49 C50A C51A C52A -136.3(18) no
C49 C50A C51A C60 8(3) no
C49 C50A C51A C60A 8(3) no
C49A C50A C51 C52 -136.6(14) no
C49A C50A C51 C52A -142.5(14) no
C49A C50A C51 C60 7.3(16) no
C49A C50A C51 C60A 7.8(17) no
C49A C50A C51A C52 -132(2) no
C49A C50A C51A C52A -139.4(17) no
C49A C50A C51A C60 5(2) no
C49A C50A C51A C60A 5(3) no
C50 C51 C52 C35 6.6(15) no
C50 C51 C52 C35A 1.6(12) no
C50 C51 C52 C53 143.0(8) no
C50 C51 C52 C53A 144.0(9) no
C50 C51 C52A C35 29(4) no
C50 C51 C52A C35A 15(3) no
C50 C51 C52A C53 146.7(9) no
C50 C51 C52A C53A 148.3(11) no
C50 C51 C60 C55 -143.5(8) no
C50 C51 C60 C55A -149.6(7) no
C50 C51 C60 C59 0.2(10) no
C50 C51 C60 C59A 0.1(12) no
C50 C51 C60A C55 -132.8(19) no
C50 C51 C60A C55A -143.2(13) no
C50 C51 C60A C59 -0.1(16) no
C50 C51 C60A C59A -0.2(19) no
C50A C51 C52 C35 3.7(18) no
C50A C51 C52 C35A -1.3(15) no
C50A C51 C52 C53 140.0(11) no
C50A C51 C52 C53A 141.1(12) no
C50A C51 C52A C35 27(4) no
C50A C51 C52A C35A 13(3) no
C50A C51 C52A C53 144.7(11) no
C50A C51 C52A C53A 146.2(13) no
C50A C51 C60 C55 -145.7(11) no
C50A C51 C60 C55A -151.8(10) no
C50A C51 C60 C59 -1.9(12) no
C50A C51 C60 C59A -2.0(13) no
C50A C51 C60A C55 -135(2) no
C50A C51 C60A C55A -145.3(15) no
C50A C51 C60A C59 -2.3(16) no
C50A C51 C60A C59A -2.4(19) no
C52 C51 C60 C55 -5.2(15) no
C52 C51 C60 C55A -11.3(13) no
C52 C51 C60 C59 138.5(10) no
C52 C51 C60 C59A 138.4(11) no
C60 C51 C52 C35 -130.3(12) no
C60 C51 C52 C35A -135.3(10) no
C60 C51 C52 C53 6.1(14) no
C60 C51 C52 C53A 7.1(16) no
C52 C51 C60A C55 9(3) no
C52 C51 C60A C55A -1(3) no
C52 C51 C60A C59 141.9(11) no
C52 C51 C60A C59A 141.7(13) no
C60A C51 C52 C35 -136.8(14) no
C60A C51 C52 C35A -141.8(13) no
C60A C51 C52 C53 -0.5(16) no
C60A C51 C52 C53A 0.6(17) no
C52A C51 C60 C55 -10(3) no
C52A C51 C60 C55A -16(2) no
C52A C51 C60 C59 133.4(18) no
C52A C51 C60 C59A 133.4(18) no
C60 C51 C52A C35 -106(4) no
C60 C51 C52A C35A -120(3) no
C60 C51 C52A C53 12(3) no
C60 C51 C52A C53A 13(3) no
C52A C51 C60A C55 6(4) no
C52A C51 C60A C55A -4(3) no
C52A C51 C60A C59 139.0(17) no
C52A C51 C60A C59A 138.9(18) no
C60A C51 C52A C35 -114(4) no
C60A C51 C52A C35A -129(3) no
C60A C51 C52A C53 3(3) no
C60A C51 C52A C53A 5(3) no
C50 C51A C52 C35 1(3) no
C50 C51A C52 C35A -3(2) no
C50 C51A C52 C53 139.5(13) no
C50 C51A C52 C53A 140.8(13) no
C50 C51A C52A C35 22(5) no
C50 C51A C52A C35A 9(3) no
C50 C51A C52A C53 143.8(13) no
C50 C51A C52A C53A 145.5(14) no
C50 C51A C60 C55 -141.6(12) no
C50 C51A C60 C55A -147.6(12) no
C50 C51A C60 C59 2.8(16) no
C50 C51A C60 C59A 3.0(18) no
C50 C51A C60A C55 -130(3) no
C50 C51A C60A C55A -140.9(17) no
C50 C51A C60A C59 3(2) no
C50 C51A C60A C59A 3(3) no
C50A C51A C52 C35 -3(3) no
C50A C51A C52 C35A -7(3) no
C50A C51A C52 C53 135.9(17) no
C50A C51A C52 C53A 137.1(17) no
C50A C51A C52A C35 19(5) no
C50A C51A C52A C35A 7(4) no
C50A C51A C52A C53 141.3(15) no
C50A C51A C52A C53A 143.0(16) no
C50A C51A C60 C55 -144.1(13) no
C50A C51A C60 C55A -150.1(12) no
C50A C51A C60 C59 0.3(16) no
C50A C51A C60 C59A 0.5(18) no
C50A C51A C60A C55 -133(3) no
C50A C51A C60A C55A -143.5(17) no
C50A C51A C60A C59 0.0(19) no
C50A C51A C60A C59A 0(3) no
C52 C51A C60 C55 -6(3) no
C52 C51A C60 C55A -12(2) no
C52 C51A C60 C59 138.6(16) no
C52 C51A C60 C59A 138.8(15) no
C60 C51A C52 C35 -132.1(16) no
C60 C51A C52 C35A -136.2(15) no
C60 C51A C52 C53 7(2) no
C60 C51A C52 C53A 8(3) no
C52 C51A C60A C55 8(4) no
C52 C51A C60A C55A -2(3) no
C52 C51A C60A C59 141.2(15) no
C52 C51A C60A C59A 141.4(16) no
C60A C51A C52 C35 -138.1(16) no
C60A C51A C52 C35A -142.2(15) no
C60A C51A C52 C53 1(2) no
C60A C51A C52 C53A 2(3) no
C52A C51A C60 C55 -10(3) no
C52A C51A C60 C55A -17(3) no
C52A C51A C60 C59 134(3) no
C52A C51A C60 C59A 134(3) no
C60 C51A C52A C35 -111(4) no
C60 C51A C52A C35A -123(3) no
C60 C51A C52A C53 12(3) no
C60 C51A C52A C53A 13(3) no
C52A C51A C60A C55 5(4) no
C52A C51A C60A C55A -5(4) no
C52A C51A C60A C59 138(2) no
C52A C51A C60A C59A 138(3) no
C60A C51A C52A C35 -118(4) no
C60A C51A C52A C35A -130(3) no
C60A C51A C52A C53 4(3) no
C60A C51A C52A C53A 6(3) no
C35 C52 C53 C37 -0.1(10) no
C35 C52 C53 C37A -3.4(8) no
C35 C52 C53 C40A 95(3) no
C35 C52 C53 C54 148.5(9) no
C35 C52 C53 C54A 160.0(11) no
C35 C52 C53A C37 15(3) no
C35 C52 C53A C37A 5.7(15) no
C35 C52 C53A C54 148.5(12) no
C35 C52 C53A C54A 154.9(15) no
C35A C52 C53 C37 -6.3(15) no
C35A C52 C53 C37A -9.6(14) no
C35A C52 C53 C40A 89(3) no
C35A C52 C53 C54 142.3(14) no
C35A C52 C53 C54A 153.8(14) no
C35A C52 C53A C37 11(3) no
C35A C52 C53A C37A 1.8(19) no
C35A C52 C53A C54 144.6(14) no
C35A C52 C53A C54A 151.1(16) no
C51 C52 C53 C37 -147.0(8) no
C51 C52 C53 C37A -150.3(8) no
C51 C52 C53 C40A -52(3) no
C51 C52 C53 C54 1.6(12) no
C51 C52 C53 C54A 13.1(14) no
C51 C52 C53A C37 -134.5(19) no
C51 C52 C53A C37A -143.3(13) no
C51 C52 C53A C54 -1(2) no
C51 C52 C53A C54A 6(3) no
C51A C52 C53 C37 -147.6(12) no
C51A C52 C53 C37A -150.9(12) no
C51A C52 C53 C40A -52(3) no
C51A C52 C53 C54 1.0(15) no
C51A C52 C53 C54A 12.5(17) no
C51A C52 C53A C37 -135(2) no
C51A C52 C53A C37A -144.0(16) no
C51A C52 C53A C54 -1(3) no
C51A C52 C53A C54A 5(3) no
C35 C52A C53 C37 0.2(14) no
C35 C52A C53 C37A -3.2(12) no
C35 C52A C53 C40A 89(3) no
C35 C52A C53 C54 147.7(12) no
C35 C52A C53 C54A 159.4(13) no
C35 C52A C53A C37 12(3) no
C35 C52A C53A C37A 4.4(16) no
C35 C52A C53A C54 146.5(15) no
C35 C52A C53A C54A 153.1(17) no
C35A C52A C53 C37 -6(2) no
C35A C52A C53 C37A -9.9(18) no
C35A C52A C53 C40A 83(4) no
C35A C52A C53 C54 141.0(17) no
C35A C52A C53 C54A 152.7(17) no
C35A C52A C53A C37 8(3) no
C35A C52A C53A C37A -0(3) no
C35A C52A C53A C54 142.0(18) no
C35A C52A C53A C54A 149(2) no
C51 C52A C53 C37 -149.5(11) no
C51 C52A C53 C37A -152.8(13) no
C51 C52A C53 C40A -60(4) no
C51 C52A C53 C54 -1.9(17) no
C51 C52A C53 C54A 10(2) no
C51 C52A C53A C37 -138.2(19) no
C51 C52A C53A C37A -146.2(15) no
C51 C52A C53A C54 -4(3) no
C51 C52A C53A C54A 2(3) no
C51A C52A C53 C37 -150.1(14) no
C51A C52A C53 C37A -153.5(15) no
C51A C52A C53 C40A -61(4) no
C51A C52A C53 C54 -2.6(19) no
C51A C52A C53 C54A 9(3) no
C51A C52A C53A C37 -139(2) no
C51A C52A C53A C37A -147.0(18) no
C51A C52A C53A C54 -5(3) no
C51A C52A C53A C54A 2(3) no
C37 C53 C54 C40 -3.7(15) no
C37 C53 C54 C40A -15.0(13) no
C37 C53 C54 C41A 10.5(18) no
C37 C53 C54 C55 125.5(13) no
C37 C53 C54 C55A 136.2(13) no
C37 C53 C54 C56A 84(3) no
C37 C53 C54A C40 21(4) no
C37 C53 C54A C40A 6(3) no
C37 C53 C54A C55 125(3) no
C37 C53 C54A C55A 131(3) no
C37A C53 C54 C40 -14(3) no
C37A C53 C54 C40A -25(3) no
C37A C53 C54 C41A 0(3) no
C37A C53 C54 C55 115(3) no
C37A C53 C54 C55A 126(3) no
C37A C53 C54 C56A 74(4) no
C37A C53 C54A C40 17(5) no
C37A C53 C54A C40A 2(4) no
C37A C53 C54A C55 121(4) no
C37A C53 C54A C55A 127(4) no
C40A C53 C54 C40 11.3(9) no
C40A C53 C54 C40A 0.0(9) no
C40A C53 C54 C41A 25.5(11) no
C40A C53 C54 C55 140.6(15) no
C40A C53 C54 C55A 151.2(16) no
C40A C53 C54 C56A 99(2) no
C40A C53 C54A C40 15.1(13) no
C40A C53 C54A C40A 0.0(10) no
C40A C53 C54A C55 119(3) no
C40A C53 C54A C55A 125(3) no
C52 C53 C54 C40 -140.6(9) no
C52 C53 C54 C40A -152.0(8) no
C52 C53 C54 C41A -126.5(11) no
C52 C53 C54 C55 -11.4(16) no
C52 C53 C54 C55A -0.7(16) no
C52 C53 C54 C56A -53(3) no
C52 C53 C54A C40 -132(2) no
C52 C53 C54A C40A -147.5(13) no
C52 C53 C54A C55 -29(4) no
C52 C53 C54A C55A -22(4) no
C52A C53 C54 C40 -138.6(12) no
C52A C53 C54 C40A -150.0(11) no
C52A C53 C54 C41A -124.5(14) no
C52A C53 C54 C55 -9.4(17) no
C52A C53 C54 C55A 1.3(18) no
C52A C53 C54 C56A -51(3) no
C52A C53 C54A C40 -131(3) no
C52A C53 C54A C40A -146.0(16) no
C52A C53 C54A C55 -27(4) no
C52A C53 C54A C55A -21(4) no
C37 C53A C54 C40 -1.2(18) no
C37 C53A C54 C40A -12.9(15) no
C37 C53A C54 C41A 14(3) no
C37 C53A C54 C55 128.6(15) no
C37 C53A C54 C55A 138.9(15) no
C37 C53A C54 C56A 90(3) no
C37 C53A C54A C40 16(3) no
C37 C53A C54A C40A 1(3) no
C37 C53A C54A C55 124(3) no
C37 C53A C54A C55A 130(3) no
C37A C53A C54 C40 -10(3) no
C37A C53A C54 C40A -21(3) no
C37A C53A C54 C41A 6(3) no
C37A C53A C54 C55 120(3) no
C37A C53A C54 C55A 130(3) no
C37A C53A C54 C56A 82(4) no
C37A C53A C54A C40 11(4) no
C37A C53A C54A C40A -4(4) no
C37A C53A C54A C55 119(3) no
C37A C53A C54A C55A 126(3) no
C52 C53A C54 C40 -138.5(13) no
C52 C53A C54 C40A -150.2(13) no
C52 C53A C54 C41A -123.3(16) no
C52 C53A C54 C55 -9(2) no
C52 C53A C54 C55A 2(2) no
C52 C53A C54 C56A -47(3) no
C52 C53A C54A C40 -127(3) no
C52 C53A C54A C40A -142.2(17) no
C52 C53A C54A C55 -20(3) no
C52 C53A C54A C55A -13(4) no
C52A C53A C54 C40 -136.4(16) no
C52A C53A C54 C40A -148.1(15) no
C52A C53A C54 C41A -121.2(18) no
C52A C53A C54 C55 -7(2) no
C52A C53A C54 C55A 4(2) no
C52A C53A C54 C56A -45(3) no
C52A C53A C54A C40 -126(3) no
C52A C53A C54A C40A -140.6(19) no
C52A C53A C54A C55 -18(4) no
C52A C53A C54A C55A -11(4) no
C40 C54 C55 C56 2.2(15) no
C40 C54 C55 C56A -9.1(13) no
C40 C54 C55 C57A 14.7(17) no
C40 C54 C55 C60 145.2(10) no
C40 C54 C55 C60A 150.3(10) no
C40 C54 C55A C56 9(3) no
C40 C54 C55A C56A -1(3) no
C40 C54 C55A C60 133(2) no
C40 C54 C55A C60A 139.3(19) no
C40 C54 C56A C40 0.0(6) no
C40 C54 C56A C41 4.7(12) no
C40 C54 C56A C41A -2.2(8) no
C40 C54 C56A C55 170.5(19) no
C40 C54 C56A C55A 178.6(18) no
C40 C54 C56A C56 126(6) no
C40 C54 C56A C57 120(3) no
C40 C54 C56A C57A 119(4) no
C40A C54 C55 C56 -2(3) no
C40A C54 C55 C56A -13(2) no
C40A C54 C55 C57A 10(3) no
C40A C54 C55 C60 141.0(17) no
C40A C54 C55 C60A 146.1(17) no
C40A C54 C55A C56 7(4) no
C40A C54 C55A C56A -4(4) no
C40A C54 C55A C60 130(3) no
C40A C54 C55A C60A 137(3) no
C40A C54 C56A C40 -1.3(11) no
C40A C54 C56A C41 3.4(18) no
C40A C54 C56A C41A -3.5(14) no
C40A C54 C56A C55 169.2(18) no
C40A C54 C56A C55A 177.3(18) no
C40A C54 C56A C56 125(6) no
C40A C54 C56A C57 119(3) no
C40A C54 C56A C57A 118(4) no
C41A C54 C55 C56 5.9(14) no
C41A C54 C55 C56A -5.4(12) no
C41A C54 C55 C57A 18.3(16) no
C41A C54 C55 C60 148.8(12) no
C41A C54 C55 C60A 153.9(12) no
C41A C54 C55A C56 11(3) no
C41A C54 C55A C56A 0.6(19) no
C41A C54 C55A C60 135(3) no
C41A C54 C55A C60A 141(3) no
C41A C54 C56A C40 2.2(13) no
C41A C54 C56A C41 6.9(13) no
C41A C54 C56A C41A 0.0(12) no
C41A C54 C56A C55 173(3) no
C41A C54 C56A C55A -179(3) no
C41A C54 C56A C56 128(7) no
C41A C54 C56A C57 123(3) no
C41A C54 C56A C57A 121(4) no
C53 C54 C55 C56 -131.0(12) no
C53 C54 C55 C56A -142.3(11) no
C53 C54 C55 C57A -118.6(14) no
C53 C54 C55 C60 11.9(16) no
C53 C54 C55 C60A 17.1(15) no
C53 C54 C55A C56 -131.9(18) no
C53 C54 C55A C56A -142.1(14) no
C53 C54 C55A C60 -8(4) no
C53 C54 C55A C60A -1(4) no
C53 C54 C56A C40 -101(3) no
C53 C54 C56A C41 -96(3) no
C53 C54 C56A C41A -103(3) no
C53 C54 C56A C55 70(3) no
C53 C54 C56A C55A 78(3) no
C53 C54 C56A C56 26(8) no
C53 C54 C56A C57 20(4) no
C53 C54 C56A C57A 18(5) no
C53A C54 C55 C56 -132.7(13) no
C53A C54 C55 C56A -144.0(12) no
C53A C54 C55 C57A -120.3(15) no
C53A C54 C55 C60 10.2(16) no
C53A C54 C55 C60A 15.3(16) no
C53A C54 C55A C56 -133.0(18) no
C53A C54 C55A C56A -143.2(15) no
C53A C54 C55A C60 -9(4) no
C53A C54 C55A C60A -3(4) no
C53A C54 C56A C40 -106(3) no
C53A C54 C56A C41 -101(3) no
C53A C54 C56A C41A -108(3) no
C53A C54 C56A C55 65(3) no
C53A C54 C56A C55A 73(3) no
C53A C54 C56A C56 21(8) no
C53A C54 C56A C57 15(5) no
C53A C54 C56A C57A 13(5) no
C55 C54 C56A C40 -171(2) no
C55 C54 C56A C41 -166(3) no
C55 C54 C56A C41A -173(3) no
C55 C54 C56A C55 0.0(9) no
C55 C54 C56A C55A 8.1(10) no
C55 C54 C56A C56 -44(5) no
C55 C54 C56A C57 -50(2) no
C55 C54 C56A C57A -52(3) no
C56A C54 C55 C56 11.3(16) no
C56A C54 C55 C56A 0.0(16) no
C56A C54 C55 C57A 23.7(17) no
C56A C54 C55 C60 154(3) no
C56A C54 C55 C60A 159(2) no
C55A C54 C56A C40 -179(3) no
C55A C54 C56A C41 -174(4) no
C55A C54 C56A C41A 179(3) no
C55A C54 C56A C55 -8(3) no
C55A C54 C56A C55A 0(2) no
C55A C54 C56A C56 -52(6) no
C55A C54 C56A C57 -58(3) no
C55A C54 C56A C57A -60(4) no
C56A C54 C55A C56 10.2(15) no
C56A C54 C55A C56A 0.0(14) no
C56A C54 C55A C60 134(4) no
C56A C54 C55A C60A 141(4) no
C40 C54A C55 C56 8.2(17) no
C40 C54A C55 C56A -5.3(13) no
C40 C54A C55 C57A 24(2) no
C40 C54A C55 C60 149.2(10) no
C40 C54A C55 C60A 153.8(10) no
C40 C54A C55A C56 15(3) no
C40 C54A C55A C56A 2(3) no
C40 C54A C55A C60 140.2(17) no
C40 C54A C55A C60A 145.3(17) no
C40A C54A C55 C56 7(3) no
C40A C54A C55 C56A -6.9(19) no
C40A C54A C55 C57A 23(3) no
C40A C54A C55 C60 147.6(15) no
C40A C54A C55 C60A 152.3(15) no
C40A C54A C55A C56 15(4) no
C40A C54A C55A C56A 2(3) no
C40A C54A C55A C60 140.1(19) no
C40A C54A C55A C60A 145.1(18) no
C53 C54A C55 C56 -117(3) no
C53 C54A C55 C56A -130(3) no
C53 C54A C55 C57A -101(3) no
C53 C54A C55 C60 24(3) no
C53 C54A C55 C60A 29(3) no
C53 C54A C55A C56 -113(4) no
C53 C54A C55A C56A -126(3) no
C53 C54A C55A C60 12(4) no
C53 C54A C55A C60A 17(4) no
C53A C54A C55 C56 -122(3) no
C53A C54A C55 C56A -135(3) no
C53A C54A C55 C57A -106(3) no
C53A C54A C55 C60 19(3) no
C53A C54A C55 C60A 24(3) no
C53A C54A C55A C56 -118(3) no
C53A C54A C55A C56A -131(3) no
C53A C54A C55A C60 7(4) no
C53A C54A C55A C60A 12(4) no
C54 C55 C56 C41 -4.0(16) no
C54 C55 C56 C41A -6.0(13) no
C54 C55 C56 C56A -29.3(19) no
C54 C55 C56 C57 141.6(12) no
C54 C55 C56 C57A 147.4(18) no
C54 C55 C56 C58A 143.5(11) no
C54 C55 C56A C40 6.9(15) no
C54 C55 C56A C41 21(5) no
C54 C55 C56A C41A 8(3) no
C54 C55 C56A C54 0.0(5) no
C54 C55 C56A C56 155(4) no
C54 C55 C56A C57 149.1(12) no
C54 C55 C56A C57A 153.1(17) no
C54 C55 C57A C44 61(4) no
C54 C55 C57A C44A 29(5) no
C54 C55 C57A C56 -40(4) no
C54 C55 C57A C56A -38.0(19) no
C54 C55 C57A C57 126(4) no
C54 C55 C57A C58 129.4(15) no
C54 C55 C57A C58A 134.6(16) no
C54 C55 C60 C51 -3.7(14) no
C54 C55 C60 C51A -3.3(14) no
C54 C55 C60 C59 -141.6(10) no
C54 C55 C60 C59A -148.7(10) no
C54 C55 C60A C51 -16(3) no
C54 C55 C60A C51A -16(3) no
C54 C55 C60A C59 -143.8(14) no
C54 C55 C60A C59A -149.5(13) no
C54A C55 C56 C41 -8.8(19) no
C54A C55 C56 C41A -10.9(16) no
C54A C55 C56 C56A -34(2) no
C54A C55 C56 C57 136.8(15) no
C54A C55 C56 C57A 142.5(19) no
C54A C55 C56 C58A 138.6(14) no
C54A C55 C56A C40 4.7(18) no
C54A C55 C56A C41 19(5) no
C54A C55 C56A C41A 5(3) no
C54A C55 C56A C54 -2.2(8) no
C54A C55 C56A C56 152(3) no
C54A C55 C56A C57 146.8(12) no
C54A C55 C56A C57A 150.8(16) no
C54A C55 C57A C44 52(5) no
C54A C55 C57A C44A 20(5) no
C54A C55 C57A C56 -49(4) no
C54A C55 C57A C56A -47(3) no
C54A C55 C57A C57 117(4) no
C54A C55 C57A C58 121(2) no
C54A C55 C57A C58A 126(2) no
C54A C55 C60 C51 -5.8(13) no
C54A C55 C60 C51A -5.3(14) no
C54A C55 C60 C59 -143.7(11) no
C54A C55 C60 C59A -150.8(11) no
C54A C55 C60A C51 -18(3) no
C54A C55 C60A C51A -17(3) no
C54A C55 C60A C59 -145.0(15) no
C54A C55 C60A C59A -150.7(15) no
C56 C55 C56A C40 -148(5) no
C56 C55 C56A C41 -134(7) no
C56 C55 C56A C41A -147(6) no
C56 C55 C56A C54 -155(4) no
C56 C55 C56A C56 0.0(14) no
C56 C55 C56A C57 -5(3) no
C56 C55 C56A C57A -1(3) no
C56A C55 C56 C41 25(4) no
C56A C55 C56 C41A 23(4) no
C56A C55 C56 C56A 0(4) no
C56A C55 C56 C57 171(5) no
C56A C55 C56 C57A 177(5) no
C56A C55 C56 C58A 173(4) no
C56 C55 C60 C51 141.1(11) no
C56 C55 C60 C51A 141.5(11) no
C56 C55 C60 C59 3.2(17) no
C56 C55 C60 C59A -3.9(16) no
C60 C55 C56 C41 -147.0(10) no
C60 C55 C56 C41A -149.0(10) no
C60 C55 C56 C56A -172.3(17) no
C60 C55 C56 C57 -1.4(18) no
C60 C55 C56 C57A 4(3) no
C60 C55 C56 C58A 0.5(12) no
C56 C55 C60A C51 131(2) no
C56 C55 C60A C51A 131(2) no
C56 C55 C60A C59 3(3) no
C56 C55 C60A C59A -3(3) no
C60A C55 C56 C41 -147.3(16) no
C60A C55 C56 C41A -149.3(16) no
C60A C55 C56 C56A -173(2) no
C60A C55 C56 C57 -2(3) no
C60A C55 C56 C57A 4(3) no
C60A C55 C56 C58A 0.2(18) no
C56A C55 C57A C44 99(4) no
C56A C55 C57A C44A 67(4) no
C56A C55 C57A C56 -2(3) no
C56A C55 C57A C56A -0(3) no
C56A C55 C57A C57 164(5) no
C56A C55 C57A C58 167(3) no
C56A C55 C57A C58A 173(3) no
C57A C55 C56A C40 -146(3) no
C57A C55 C56A C41 -132(6) no
C57A C55 C56A C41A -145(4) no
C57A C55 C56A C54 -153.1(19) no
C57A C55 C56A C56 1(2) no
C57A C55 C56A C57 -4.0(13) no
C57A C55 C56A C57A 0.0(11) no
C56A C55 C60 C51 137(3) no
C56A C55 C60 C51A 137(3) no
C56A C55 C60 C59 -1(3) no
C56A C55 C60 C59A -8(3) no
C60 C55 C56A C40 -137(2) no
C60 C55 C56A C41 -123(4) no
C60 C55 C56A C41A -136(2) no
C60 C55 C56A C54 -144(3) no
C60 C55 C56A C56 10(6) no
C60 C55 C56A C57 5(4) no
C60 C55 C56A C57A 9(4) no
C56A C55 C60A C51 125(4) no
C56A C55 C60A C51A 126(4) no
C56A C55 C60A C59 -2(5) no
C56A C55 C60A C59A -8(5) no
C60A C55 C56A C40 -137(3) no
C60A C55 C56A C41 -122(4) no
C60A C55 C56A C41A -136(3) no
C60A C55 C56A C54 -143(4) no
C60A C55 C56A C56 11(6) no
C60A C55 C56A C57 6(5) no
C60A C55 C56A C57A 10(5) no
C57A C55 C60 C51 142.4(10) no
C57A C55 C60 C51A 142.8(10) no
C57A C55 C60 C59 4.5(14) no
C57A C55 C60 C59A -2.6(13) no
C60 C55 C57A C44 -75(3) no
C60 C55 C57A C44A -107(4) no
C60 C55 C57A C56 -176(3) no
C60 C55 C57A C56A -173.9(15) no
C60 C55 C57A C57 -10(4) no
C60 C55 C57A C58 -6.5(12) no
C60 C55 C57A C58A -1.3(13) no
C57A C55 C60A C51 132(2) no
C57A C55 C60A C51A 132(2) no
C57A C55 C60A C59 4(2) no
C57A C55 C60A C59A -1.4(19) no
C60A C55 C57A C44 -76(4) no
C60A C55 C57A C44A -107(4) no
C60A C55 C57A C56 -176(3) no
C60A C55 C57A C56A -174.4(18) no
C60A C55 C57A C57 -10(4) no
C60A C55 C57A C58 -6.9(16) no
C60A C55 C57A C58A -1.8(17) no
C54 C55A C56 C41 -10(3) no
C54 C55A C56 C41A -11(3) no
C54 C55A C56 C56A -37(3) no
C54 C55A C56 C57 133(3) no
C54 C55A C56 C57A 138(3) no
C54 C55A C56 C58A 137(3) no
C54 C55A C56A C40 1(2) no
C54 C55A C56A C41 7(4) no
C54 C55A C56A C41A -1(3) no
C54 C55A C56A C54 0.0(7) no
C54 C55A C56A C56 147(4) no
C54 C55A C56A C57 141(2) no
C54 C55A C56A C57A 145(3) no
C54 C55A C60 C51 13(3) no
C54 C55A C60 C51A 14(3) no
C54 C55A C60 C59 -123(3) no
C54 C55A C60 C59A -132(3) no
C54 C55A C60A C51 2(4) no
C54 C55A C60A C51A 3(4) no
C54 C55A C60A C59 -127(3) no
C54 C55A C60A C59A -135(3) no
C54A C55A C56 C41 -17(3) no
C54A C55A C56 C41A -18(3) no
C54A C55A C56 C56A -44(3) no
C54A C55A C56 C57 126(3) no
C54A C55A C56 C57A 131(3) no
C54A C55A C56 C58A 130(3) no
C54A C55A C56A C40 -2(3) no
C54A C55A C56A C41 4(5) no
C54A C55A C56A C41A -4(4) no
C54A C55A C56A C54 -3.2(12) no
C54A C55A C56A C56 144(4) no
C54A C55A C56A C57 138(3) no
C54A C55A C56A C57A 142(3) no
C54A C55A C60 C51 5(3) no
C54A C55A C60 C51A 5(3) no
C54A C55A C60 C59 -131.5(19) no
C54A C55A C60 C59A -140.8(18) no
C54A C55A C60A C51 -4(3) no
C54A C55A C60A C51A -4(3) no
C54A C55A C60A C59 -134(3) no
C54A C55A C60A C59A -142(2) no
C56 C55A C60 C51 147.3(11) no
C56 C55A C60 C51A 147.9(10) no
C56 C55A C60 C59 11(3) no
C56 C55A C60 C59A 2(2) no
C60 C55A C56 C41 -151.0(12) no
C60 C55A C56 C41A -152.6(13) no
C60 C55A C56 C56A -178(3) no
C60 C55A C56 C57 -8(3) no
C60 C55A C56 C57A -3(3) no
C60 C55A C56 C58A -4.0(14) no
C56 C55A C60A C51 140.7(16) no
C56 C55A C60A C51A 141.3(16) no
C56 C55A C60A C59 11(3) no
C56 C55A C60A C59A 3(3) no
C60A C55A C56 C41 -152.0(16) no
C60A C55A C56 C41A -153.6(17) no
C60A C55A C56 C56A -179(3) no
C60A C55A C56 C57 -9(3) no
C60A C55A C56 C57A -4(4) no
C60A C55A C56 C58A -5.0(18) no
C56A C55A C60 C51 146.8(19) no
C56A C55A C60 C51A 147.4(19) no
C56A C55A C60 C59 11(3) no
C56A C55A C60 C59A 1(3) no
C60 C55A C56A C40 -144.2(17) no
C60 C55A C56A C41 -138(3) no
C60 C55A C56A C41A -145.9(17) no
C60 C55A C56A C54 -145(3) no
C60 C55A C56A C56 2(5) no
C60 C55A C56A C57 -4(3) no
C60 C55A C56A C57A -0(4) no
C56A C55A C60A C51 140(3) no
C56A C55A C60A C51A 141(3) no
C56A C55A C60A C59 11(4) no
C56A C55A C60A C59A 3(4) no
C60A C55A C56A C40 -145(3) no
C60A C55A C56A C41 -139(3) no
C60A C55A C56A C41A -147(2) no
C60A C55A C56A C54 -146(4) no
C60A C55A C56A C56 1(6) no
C60A C55A C56A C57 -5(4) no
C60A C55A C56A C57A -1(4) no
C41 C56 C56A C40 -34(5) no
C41 C56 C56A C41 0.0(7) no
C41 C56 C56A C41A -7.6(19) no
C41 C56 C56A C54 -117(7) no
C41 C56 C56A C55 -149(5) no
C41 C56 C56A C55A -146(6) no
C41 C56 C57 C44 6.2(18) no
C41 C56 C57 C44A -4.7(15) no
C41 C56 C57 C46A 91(3) no
C41 C56 C57 C58 133.7(12) no
C41 C56 C57 C58A 142.2(13) no
C41 C56 C57A C44 33(5) no
C41 C56 C57A C44A 15(4) no
C41 C56 C57A C55 148(4) no
C41 C56 C57A C57 124(8) no
C41 C56 C57A C58 135.8(18) no
C41 C56 C57A C58A 142.0(18) no
C41 C56 C58A C46 -9(3) no
C41 C56 C58A C46A -26(3) no
C41 C56 C58A C57 -59(2) no
C41 C56 C58A C57A -66.1(19) no
C41 C56 C58A C58 43(11) no
C41 C56 C58A C59 115(2) no
C41 C56 C58A C59A 120.4(19) no
C41A C56 C56A C40 -26(4) no
C41A C56 C56A C41 8(3) no
C41A C56 C56A C41A 0.0(16) no
C41A C56 C56A C54 -110(8) no
C41A C56 C56A C55 -141(6) no
C41A C56 C56A C55A -138(7) no
C41A C56 C57 C44 -4(3) no
C41A C56 C57 C44A -15(3) no
C41A C56 C57 C46A 81(3) no
C41A C56 C57 C58 123.2(19) no
C41A C56 C57 C58A 131.7(19) no
C41A C56 C57A C44 28(6) no
C41A C56 C57A C44A 9(5) no
C41A C56 C57A C55 143(5) no
C41A C56 C57A C57 119(8) no
C41A C56 C57A C58 130(3) no
C41A C56 C57A C58A 137(3) no
C41A C56 C58A C46 -36(4) no
C41A C56 C58A C46A -53(3) no
C41A C56 C58A C57 -86(3) no
C41A C56 C58A C57A -93(3) no
C41A C56 C58A C58 16(12) no
C41A C56 C58A C59 88(3) no
C41A C56 C58A C59A 93(3) no
C55 C56 C56A C40 115(8) no
C55 C56 C56A C41 149(5) no
C55 C56 C56A C41A 141(6) no
C55 C56 C56A C54 31(4) no
C55 C56 C56A C55 0.0(7) no
C55 C56 C56A C55A 3.2(12) no
C55 C56 C57 C44 -132.2(13) no
C55 C56 C57 C44A -143.1(12) no
C55 C56 C57 C46A -47(3) no
C55 C56 C57 C58 -4.7(19) no
C55 C56 C57 C58A 3.8(18) no
C55 C56 C57A C44 -115(4) no
C55 C56 C57A C44A -133(3) no
C55 C56 C57A C55 0.0(8) no
C55 C56 C57A C57 -24(11) no
C55 C56 C57A C58 -12(5) no
C55 C56 C57A C58A -6(5) no
C55 C56 C58A C46 -127.4(17) no
C55 C56 C58A C46A -143.8(15) no
C55 C56 C58A C57 -176.9(16) no
C55 C56 C58A C57A 175.8(18) no
C55 C56 C58A C58 -75(10) no
C55 C56 C58A C59 -3.4(15) no
C55 C56 C58A C59A 2.3(14) no
C55A C56 C56A C40 112(8) no
C55A C56 C56A C41 146(6) no
C55A C56 C56A C41A 138(7) no
C55A C56 C56A C54 28(4) no
C55A C56 C56A C55 -3.2(16) no
C55A C56 C56A C55A 0.0(13) no
C55A C56 C57 C44 -127.2(17) no
C55A C56 C57 C44A -138.1(17) no
C55A C56 C57 C46A -42(4) no
C55A C56 C57 C58 0(3) no
C55A C56 C57 C58A 9(3) no
C55A C56 C57A C44 -110(5) no
C55A C56 C57A C44A -128(4) no
C55A C56 C57A C55 4.8(18) no
C55A C56 C57A C57 -19(11) no
C55A C56 C57A C58 -7(6) no
C55A C56 C57A C58A -1(6) no
C55A C56 C58A C46 -124.0(18) no
C55A C56 C58A C46A -140.4(16) no
C55A C56 C58A C57 -173.4(17) no
C55A C56 C58A C57A 179.2(19) no
C55A C56 C58A C58 -72(10) no
C55A C56 C58A C59 0.0(18) no
C55A C56 C58A C59A 5.7(16) no
C56A C56 C58A C46 -117(7) no
C56A C56 C58A C46A -133(7) no
C56A C56 C58A C57 -166(7) no
C56A C56 C58A C57A -173(7) no
C56A C56 C58A C58 -64(13) no
C56A C56 C58A C59 8(7) no
C56A C56 C58A C59A 13(7) no
C58A C56 C56A C40 101(7) no
C58A C56 C56A C41 135(5) no
C58A C56 C56A C41A 127(5) no
C58A C56 C56A C54 18(11) no
C58A C56 C56A C55 -14(8) no
C58A C56 C56A C55A -10(9) no
C57 C56 C58A C46 49.4(19) no
C57 C56 C58A C46A 33.0(15) no
C57 C56 C58A C57 0.0(10) no
C57 C56 C58A C57A -7.4(11) no
C57 C56 C58A C58 102(11) no
C57 C56 C58A C59 173(3) no
C57 C56 C58A C59A 179(3) no
C58A C56 C57 C44 -136(2) no
C58A C56 C57 C44A -146.9(19) no
C58A C56 C57 C46A -51(3) no
C58A C56 C57 C58 -8.5(14) no
C58A C56 C57 C58A 0.0(14) no
C57A C56 C58A C46 57(4) no
C57A C56 C58A C46A 40(3) no
C57A C56 C58A C57 7(3) no
C57A C56 C58A C57A 0(3) no
C57A C56 C58A C58 109(11) no
C57A C56 C58A C59 -179(4) no
C57A C56 C58A C59A -173(4) no
C58A C56 C57A C44 -109(5) no
C58A C56 C57A C44A -127(5) no
C58A C56 C57A C55 6(5) no
C58A C56 C57A C57 -18(7) no
C58A C56 C57A C58 -6.2(11) no
C58A C56 C57A C58A 0.0(11) no
C40 C56A C57 C44 -26(3) no
C40 C56A C57 C44A -38(3) no
C40 C56A C57 C46A 57(4) no
C40 C56A C57 C58 99(3) no
C40 C56A C57 C58A 108(3) no
C40 C56A C57A C44 0(6) no
C40 C56A C57A C44A -17(5) no
C40 C56A C57A C55 120(5) no
C40 C56A C57A C57 90(9) no
C40 C56A C57A C58 104(4) no
C40 C56A C57A C58A 111(4) no
C41 C56A C57 C44 11(3) no
C41 C56A C57 C44A -0.8(19) no
C41 C56A C57 C46A 93(3) no
C41 C56A C57 C58 136.1(16) no
C41 C56A C57 C58A 145.0(16) no
C41 C56A C57A C44 29(4) no
C41 C56A C57A C44A 13(4) no
C41 C56A C57A C55 149(4) no
C41 C56A C57A C57 119(8) no
C41 C56A C57A C58 134(2) no
C41 C56A C57A C58A 140(2) no
C41A C56A C57 C44 1(3) no
C41A C56A C57 C44A -11(3) no
C41A C56A C57 C46A 83(4) no
C41A C56A C57 C58 126(3) no
C41A C56A C57 C58A 135(3) no
C41A C56A C57A C44 23(5) no
C41A C56A C57A C44A 6(4) no
C41A C56A C57A C55 142(5) no
C41A C56A C57A C57 112(8) no
C41A C56A C57A C58 127(3) no
C41A C56A C57A C58A 134(3) no
C54 C56A C57 C44 -100(3) no
C54 C56A C57 C44A -112(3) no
C54 C56A C57 C46A -18(4) no
C54 C56A C57 C58 25(3) no
C54 C56A C57 C58A 34(3) no
C54 C56A C57A C44 -82(5) no
C54 C56A C57A C44A -99(4) no
C54 C56A C57A C55 37(3) no
C54 C56A C57A C57 7(11) no
C54 C56A C57A C58 22(5) no
C54 C56A C57A C58A 28(5) no
C55 C56A C57 C44 -135.1(16) no
C55 C56A C57 C44A -146.8(18) no
C55 C56A C57 C46A -53(4) no
C55 C56A C57 C58 -10(3) no
C55 C56A C57 C58A -1(3) no
C55 C56A C57A C44 -119(3) no
C55 C56A C57A C44A -136(3) no
C55 C56A C57A C55 0.0(7) no
C55 C56A C57A C57 -30(9) no
C55 C56A C57A C58 -15(4) no
C55 C56A C57A C58A -9(4) no
C55A C56A C57 C44 -130(2) no
C55A C56A C57 C44A -142(3) no
C55A C56A C57 C46A -48(4) no
C55A C56A C57 C58 -5(3) no
C55A C56A C57 C58A 4(3) no
C55A C56A C57A C44 -115(4) no
C55A C56A C57A C44A -132(3) no
C55A C56A C57A C55 3.9(15) no
C55A C56A C57A C57 -26(10) no
C55A C56A C57A C58 -11(4) no
C55A C56A C57A C58A -5(4) no
C44 C57 C57A C44 0.0(4) no
C44 C57 C57A C44A 3.4(11) no
C44 C57 C57A C55 -134(3) no
C44 C57 C57A C56 -121(8) no
C44 C57 C57A C56A -116(8) no
C44 C57 C57A C58 -140(4) no
C44 C57 C57A C58A -149(3) no
C44 C57 C58 C46 -8.0(8) no
C44 C57 C58 C46A -15.1(7) no
C44 C57 C58 C47A 9.6(11) no
C44 C57 C58 C58A 173.8(18) no
C44 C57 C58 C59 146.4(8) no
C44 C57 C58 C59A 150.6(7) no
C44 C57 C58A C46 -8.0(16) no
C44 C57 C58A C46A -13.8(14) no
C44 C57 C58A C56 140.7(14) no
C44 C57 C58A C58 -7(5) no
C44 C57 C58A C59 129(4) no
C44 C57 C58A C59A 139(3) no
C44A C57 C57A C44 -3.4(13) no
C44A C57 C57A C44A 0.0(8) no
C44A C57 C57A C55 -137(3) no
C44A C57 C57A C56 -124(9) no
C44A C57 C57A C56A -119(8) no
C44A C57 C57A C58 -144(4) no
C44A C57 C57A C58A -152(3) no
C44A C57 C58 C46 -17.1(15) no
C44A C57 C58 C46A -24.2(14) no
C44A C57 C58 C47A 0.4(17) no
C44A C57 C58 C58A 165(2) no
C44A C57 C58 C59 137.2(14) no
C44A C57 C58 C59A 141.5(13) no
C44A C57 C58A C46 -20(3) no
C44A C57 C58A C46A -26(3) no
C44A C57 C58A C56 129(3) no
C44A C57 C58A C58 -19(6) no
C44A C57 C58A C59 117(5) no
C44A C57 C58A C59A 127(4) no
C46A C57 C58 C46 7.1(11) no
C46A C57 C58 C46A 0.0(10) no
C46A C57 C58 C47A 24.6(12) no
C46A C57 C58 C58A -171(3) no
C46A C57 C58 C59 161.5(15) no
C46A C57 C58 C59A 165.7(14) no
C46A C57 C58A C46 5.8(9) no
C46A C57 C58A C46A 0.0(8) no
C46A C57 C58A C56 154.5(12) no
C46A C57 C58A C58 7(4) no
C46A C57 C58A C59 143(5) no
C46A C57 C58A C59A 153(4) no
C56 C57 C58 C46 -145.4(10) no
C56 C57 C58 C46A -152.5(11) no
C56 C57 C58 C47A -127.9(12) no
C56 C57 C58 C58A 36.3(19) no
C56 C57 C58 C59 8.9(15) no
C56 C57 C58 C59A 13.2(14) no
C56 C57 C58A C46 -148.7(11) no
C56 C57 C58A C46A -154.5(10) no
C56 C57 C58A C56 0.0(6) no
C56 C57 C58A C58 -147(5) no
C56 C57 C58A C59 -12(5) no
C56 C57 C58A C59A -1(4) no
C56A C57 C58 C46 -143.2(12) no
C56A C57 C58 C46A -150.3(12) no
C56A C57 C58 C47A -125.6(13) no
C56A C57 C58 C58A 39(2) no
C56A C57 C58 C59 11.2(16) no
C56A C57 C58 C59A 15.4(14) no
C56A C57 C58A C46 -146.5(12) no
C56A C57 C58A C46A -152.3(12) no
C56A C57 C58A C56 2.2(9) no
C56A C57 C58A C58 -145(5) no
C56A C57 C58A C59 -10(5) no
C56A C57 C58A C59A 1(4) no
C57A C57 C58 C46 -152(4) no
C57A C57 C58 C46A -159(4) no
C57A C57 C58 C47A -135(4) no
C57A C57 C58 C58A 30(4) no
C57A C57 C58 C59 2(4) no
C57A C57 C58 C59A 7(4) no
C58 C57 C57A C44 140(4) no
C58 C57 C57A C44A 144(4) no
C58 C57 C57A C55 7(6) no
C58 C57 C57A C56 20(11) no
C58 C57 C57A C56A 25(11) no
C58 C57 C57A C58 0.0(6) no
C58 C57 C57A C58A -8.2(13) no
C57A C57 C58A C46 -157(3) no
C57A C57 C58A C46A -163(3) no
C57A C57 C58A C56 -8(3) no
C57A C57 C58A C58 -156(5) no
C57A C57 C58A C59 -20(6) no
C57A C57 C58A C59A -10(5) no
C58A C57 C57A C44 149(4) no
C58A C57 C57A C44A 152(3) no
C58A C57 C57A C55 15(5) no
C58A C57 C57A C56 28(10) no
C58A C57 C57A C56A 33(10) no
C58A C57 C57A C58 8.2(18) no
C58A C57 C57A C58A 0.0(15) no
C44 C57A C58 C46 0.9(10) no
C44 C57A C58 C46A -8.7(7) no
C44 C57A C58 C47A 23.6(13) no
C44 C57A C58 C59 152.3(7) no
C44 C57A C58 C59A 156.5(7) no
C44 C57A C58A C46 3.4(15) no
C44 C57A C58A C46A -5.2(12) no
C44 C57A C58A C56 142(3) no
C44 C57A C58A C58 17(7) no
C44 C57A C58A C59 143(2) no
C44 C57A C58A C59A 149.2(17) no
C44A C57A C58 C46 -2.5(14) no
C44A C57A C58 C46A -12.2(12) no
C44A C57A C58 C47A 20.2(17) no
C44A C57A C58 C59 148.9(11) no
C44A C57A C58 C59A 153.1(11) no
C44A C57A C58A C46 1(2) no
C44A C57A C58A C46A -8.0(18) no
C44A C57A C58A C56 139(3) no
C44A C57A C58A C58 14(8) no
C44A C57A C58A C59 140(2) no
C44A C57A C58A C59A 146.4(17) no
C55 C57A C58 C46 -143.9(9) no
C55 C57A C58 C46A -153.6(9) no
C55 C57A C58 C47A -121.3(12) no
C55 C57A C58 C59 7.5(12) no
C55 C57A C58 C59A 11.7(10) no
C55 C57A C58A C46 -141.2(14) no
C55 C57A C58A C46A -149.8(12) no
C55 C57A C58A C56 -2.8(19) no
C55 C57A C58A C58 -128(7) no
C55 C57A C58A C59 -2(3) no
C55 C57A C58A C59A 5(2) no
C56 C57A C58 C46 -138(3) no
C56 C57A C58 C46A -148(3) no
C56 C57A C58 C47A -116(3) no
C56 C57A C58 C59 13(3) no
C56 C57A C58 C59A 17(3) no
C56 C57A C58A C46 -138(3) no
C56 C57A C58A C46A -147(3) no
C56 C57A C58A C56 0.0(10) no
C56 C57A C58A C58 -125(8) no
C56 C57A C58A C59 1(4) no
C56 C57A C58A C59A 7(4) no
C56A C57A C58 C46 -136(3) no
C56A C57A C58 C46A -146(3) no
C56A C57A C58 C47A -114(3) no
C56A C57A C58 C59 15(3) no
C56A C57A C58 C59A 19(3) no
C56A C57A C58A C46 -137(3) no
C56A C57A C58A C46A -145(3) no
C56A C57A C58A C56 1.6(15) no
C56A C57A C58A C58 -123(7) no
C56A C57A C58A C59 3(4) no
C56A C57A C58A C59A 9(4) no
C57 C57A C58 C46 31(4) no
C57 C57A C58 C46A 21(4) no
C57 C57A C58 C47A 53(4) no
C57 C57A C58 C59 -178(4) no
C57 C57A C58 C59A -174(4) no
C57 C57A C58A C46 27(4) no
C57 C57A C58A C46A 18(4) no
C57 C57A C58A C56 165(6) no
C57 C57A C58A C58 40(8) no
C57 C57A C58A C59 166(4) no
C57 C57A C58A C59A 173(4) no
C46 C58 C58A C46 0.0(7) no
C46 C58 C58A C46A 7.3(17) no
C46 C58 C58A C56 -79(11) no
C46 C58 C58A C57 -2(7) no
C46 C58 C58A C57A -21(10) no
C46 C58 C58A C59 -158(4) no
C46 C58 C58A C59A -160(3) no
C46 C58 C59 C49 8.5(16) no
C46 C58 C59 C49A 5.0(16) no
C46 C58 C59 C60 142.7(11) no
C46 C58 C59 C60A 142.5(11) no
C46 C58 C59A C49 1(3) no
C46 C58 C59A C49A -2(3) no
C46 C58 C59A C58A 159(3) no
C46 C58 C59A C60 124(3) no
C46 C58 C59A C60A 126(3) no
C46A C58 C58A C46 -7(2) no
C46A C58 C58A C46A 0.0(12) no
C46A C58 C58A C56 -87(10) no
C46A C58 C58A C57 -10(6) no
C46A C58 C58A C57A -29(8) no
C46A C58 C58A C59 -166(2) no
C46A C58 C58A C59A -167.0(18) no
C46A C58 C59 C49 0(4) no
C46A C58 C59 C49A -3(4) no
C46A C58 C59 C60 134(4) no
C46A C58 C59 C60A 134(4) no
C47A C58 C58A C46 31(4) no
C47A C58 C58A C46A 39(5) no
C47A C58 C58A C56 -48(15) no
C47A C58 C58A C57 29(9) no
C47A C58 C58A C57A 10(12) no
C47A C58 C58A C59 -127(6) no
C47A C58 C58A C59A -128(6) no
C47A C58 C59 C49 4.5(14) no
C47A C58 C59 C49A 1.0(14) no
C47A C58 C59 C60 138.7(12) no
C47A C58 C59 C60A 138.5(12) no
C47A C58 C59A C49 -1.6(18) no
C47A C58 C59A C49A -4.6(19) no
C47A C58 C59A C58A 156.7(19) no
C47A C58 C59A C60 122(3) no
C47A C58 C59A C60A 123(3) no
C57 C58 C58A C46 2(7) no
C57 C58 C58A C46A 10(6) no
C57 C58 C58A C56 -77(11) no
C57 C58 C58A C57 0.0(8) no
C57 C58 C58A C57A -19(4) no
C57 C58 C58A C59 -156(4) no
C57 C58 C58A C59A -157(5) no
C57 C58 C59 C49 -141.2(9) no
C57 C58 C59 C49A -144.7(10) no
C57 C58 C59 C60 -7.0(14) no
C57 C58 C59 C60A -7.2(14) no
C57 C58 C59A C49 -147.5(10) no
C57 C58 C59A C49A -150.5(10) no
C57 C58 C59A C58A 10.9(9) no
C57 C58 C59A C60 -24(4) no
C57 C58 C59A C60A -22(3) no
C57A C58 C59 C49 -140.7(10) no
C57A C58 C59 C49A -144.2(10) no
C57A C58 C59 C60 -6.5(13) no
C57A C58 C59 C60A -6.7(13) no
C57A C58 C59A C49 -146.1(11) no
C57A C58 C59A C49A -149.2(12) no
C57A C58 C59A C58A 12.2(11) no
C57A C58 C59A C60 -23(3) no
C57A C58 C59A C60A -21(3) no
C58A C58 C59 C49 -154(3) no
C58A C58 C59 C49A -157(3) no
C58A C58 C59 C60 -19(3) no
C58A C58 C59 C60A -20(3) no
C59 C58 C58A C46 158(4) no
C59 C58 C58A C46A 165.7(19) no
C59 C58 C58A C56 79(10) no
C59 C58 C58A C57 156(4) no
C59 C58 C58A C57A 137(7) no
C59 C58 C58A C59 0.0(5) no
C59 C58 C58A C59A -1.3(8) no
C58A C58 C59A C49 -158(3) no
C58A C58 C59A C49A -161(3) no
C58A C58 C59A C58A 0(3) no
C58A C58 C59A C60 -35(4) no
C58A C58 C59A C60A -33(4) no
C59A C58 C58A C46 160(3) no
C59A C58 C58A C46A 167.0(16) no
C59A C58 C58A C56 80(10) no
C59A C58 C58A C57 157(5) no
C59A C58 C58A C57A 138(7) no
C59A C58 C58A C59 1.3(11) no
C59A C58 C58A C59A 0.0(10) no
C46 C58A C59 C49 20.9(19) no
C46 C58A C59 C49A 15.9(18) no
C46 C58A C59 C60 151.3(9) no
C46 C58A C59 C60A 151.2(9) no
C46 C58A C59A C49 13(3) no
C46 C58A C59A C49A 9(3) no
C46 C58A C59A C58 -11.2(15) no
C46 C58A C59A C60 142.3(19) no
C46 C58A C59A C60A 143.3(17) no
C46A C58A C59 C49 21(3) no
C46A C58A C59 C49A 16(3) no
C46A C58A C59 C60 151.2(16) no
C46A C58A C59 C60A 151.0(16) no
C46A C58A C59A C49 12(4) no
C46A C58A C59A C49A 8(4) no
C46A C58A C59A C58 -11.8(17) no
C46A C58A C59A C60 142(3) no
C46A C58A C59A C60A 143(3) no
C56 C58A C59 C49 -125.8(15) no
C56 C58A C59 C49A -130.7(15) no
C56 C58A C59 C60 4.7(14) no
C56 C58A C59 C60A 4.6(13) no
C56 C58A C59A C49 -134.6(16) no
C56 C58A C59A C49A -138.4(16) no
C56 C58A C59A C58 -159(3) no
C56 C58A C59A C60 -5(3) no
C56 C58A C59A C60A -4(3) no
C57 C58A C59 C49 -118(5) no
C57 C58A C59 C49A -123(5) no
C57 C58A C59 C60 13(5) no
C57 C58A C59 C60A 13(5) no
C57 C58A C59A C49 -134(3) no
C57 C58A C59A C49A -138(3) no
C57 C58A C59A C58 -158(5) no
C57 C58A C59A C60 -4(5) no
C57 C58A C59A C60A -3(5) no
C57A C58A C59 C49 -126(3) no
C57A C58A C59 C49A -131(3) no
C57A C58A C59 C60 4(3) no
C57A C58A C59 C60A 4(3) no
C57A C58A C59A C49 -137(2) no
C57A C58A C59A C49A -141(2) no
C57A C58A C59A C58 -161(4) no
C57A C58A C59A C60 -8(4) no
C57A C58A C59A C60A -7(3) no
C58 C58A C59 C49 32(4) no
C58 C58A C59 C49A 27(4) no
C58 C58A C59 C60 163(3) no
C58 C58A C59 C60A 163(3) no
C58 C58A C59A C49 24(4) no
C58 C58A C59A C49A 20(3) no
C58 C58A C59A C58 0.0(12) no
C58 C58A C59A C60 154(3) no
C58 C58A C59A C60A 155(3) no
C49 C59 C60 C51 -5.7(11) no
C49 C59 C60 C51A -7.2(11) no
C49 C59 C60 C55 135.8(9) no
C49 C59 C60 C55A 129.7(12) no
C49 C59 C60A C51 -5.4(15) no
C49 C59 C60A C51A -6.9(15) no
C49 C59 C60A C55 136.2(14) no
C49 C59 C60A C55A 130.2(19) no
C49A C59 C60 C51 -5.9(16) no
C49A C59 C60 C51A -7.4(16) no
C49A C59 C60 C55 135.6(14) no
C49A C59 C60 C55A 129.5(16) no
C49A C59 C60A C51 -6(2) no
C49A C59 C60A C51A -7.1(19) no
C49A C59 C60A C55 136.0(18) no
C49A C59 C60A C55A 130(2) no
C58 C59 C60 C51 -140.4(9) no
C58 C59 C60 C51A -142.0(9) no
C58 C59 C60 C55 1.1(16) no
C58 C59 C60 C55A -5.1(19) no
C58 C59 C60A C51 -140.1(11) no
C58 C59 C60A C51A -141.7(11) no
C58 C59 C60A C55 1(3) no
C58 C59 C60A C55A -4(3) no
C58A C59 C60 C51 -146.9(11) no
C58A C59 C60 C51A -148.4(11) no
C58A C59 C60 C55 -5.4(15) no
C58A C59 C60 C55A -11.5(17) no
C58A C59 C60A C51 -146.6(14) no
C58A C59 C60A C51A -148.2(13) no
C58A C59 C60A C55 -5(2) no
C58A C59 C60A C55A -11(3) no
C49 C59A C60 C51 -4.5(19) no
C49 C59A C60 C51A -6.2(18) no
C49 C59A C60 C55 140.4(11) no
C49 C59A C60 C55A 137.1(12) no
C49 C59A C60A C51 -4(2) no
C49 C59A C60A C51A -6(2) no
C49 C59A C60A C55 139.3(15) no
C49 C59A C60A C55A 135.7(18) no
C49A C59A C60 C51 -4(3) no
C49A C59A C60 C51A -6(3) no
C49A C59A C60 C55 140.5(15) no
C49A C59A C60 C55A 137.3(15) no
C49A C59A C60A C51 -4(3) no
C49A C59A C60A C51A -6(3) no
C49A C59A C60A C55 139.5(18) no
C49A C59A C60A C55A 136(2) no
C58 C59A C60 C51 -125(3) no
C58 C59A C60 C51A -127(3) no
C58 C59A C60 C55 20(4) no
C58 C59A C60 C55A 16(4) no
C58 C59A C60A C51 -126(3) no
C58 C59A C60A C51A -128(3) no
C58 C59A C60A C55 17(4) no
C58 C59A C60A C55A 14(5) no
C58A C59A C60 C51 -138.6(19) no
C58A C59A C60 C51A -140.2(19) no
C58A C59A C60 C55 6(3) no
C58A C59A C60 C55A 3(3) no
C58A C59A C60A C51 -139(2) no
C58A C59A C60A C51A -140(2) no
C58A C59A C60A C55 5(3) no
C58A C59A C60A C55A 1(4) no
C1 C61 C62 C63 -130.0(15) no
C1 C61 C62 C67 62(2) no
C1 C61 C62A C63A -118(4) no
C1 C61 C62A C67A 55(4) no
C1 C61 C68 C69 -84(2) no
C1 C61 C68A C69A -90(3) no
C1A C61 C62 C63 -128.1(17) no
C1A C61 C62 C67 63(3) no
C1A C61 C62A C63A -116(4) no
C1A C61 C62A C67A 57(4) no
C1A C61 C68 C69 -84(3) no
C1A C61 C68A C69A -90(3) no
C2 C61 C62 C63 -57(3) no
C2 C61 C62 C67 134.9(17) no
C2 C61 C62A C63A -33(5) no
C2 C61 C62A C67A 140(3) no
C2 C61 C68 C69 -161.0(13) no
C2 C61 C68A C69A -163.6(19) no
C2A C61 C62 C63 -61(2) no
C2A C61 C62 C67 130.3(18) no
C2A C61 C62A C63A -43(5) no
C2A C61 C62A C67A 130(3) no
C2A C61 C68 C69 -164.4(17) no
C2A C61 C68A C69A -168.1(19) no
C62 C61 C62A C63A -120(7) no
C62 C61 C62A C67A 53(4) no
C62A C61 C62 C63 48(5) no
C62A C61 C62 C67 -120(5) no
C62 C61 C68 C69 54(3) no
C68 C61 C62 C63 87(3) no
C68 C61 C62 C67 -81(3) no
C62 C61 C68A C69A 59(4) no
C68A C61 C62 C63 77(3) no
C68A C61 C62 C67 -92(3) no
C62A C61 C68 C69 68(3) no
C68 C61 C62A C63A 94(4) no
C68 C61 C62A C67A -93(3) no
C62A C61 C68A C69A 70(3) no
C68A C61 C62A C63A 84(4) no
C68A C61 C62A C67A -103(3) no
C61 C62 C63 C64 -168.8(16) no
C61 C62 C67 C66 168.2(15) no
C63 C62 C67 C66 0(3) no
C67 C62 C63 C64 -0(3) no
C61 C62A C63A C64A 172(4) no
C61 C62A C67A C66A -173(3) no
C63A C62A C67A C66A 0(6) no
C67A C62A C63A C64A 0(7) no
C62 C63 C64 C65 0(3) no
C62A C63A C64A C65A 0(7) no
C63 C64 C65 C66 -0(4) no
C63A C64A C65A C66A 0(7) no
C64 C65 C66 C67 0(3) no
C64A C65A C66A C67A 0(7) no
C65 C66 C67 C62 -0(3) no
C65A C66A C67A C62A 0(7) no
C61 C68 C69 C70 70(2) no
C61 C68A C69A C70A 65(4) no
C68 C69 C70 C71 68.7(19) no
C68A C69A C70A C71A 69(5) no
C69 C70 C71 O1 12(3) no
C69 C70 C71 O2 -170.0(14) no
C69A C70A C71A O1A 12(7) no
C69A C70A C71A O2A -170(4) no
